data_4342911
loop_
_publ_author_name
'Mednikov, Evgueni G.'
'Ivanov, Sergei A.'
'Dahl, Lawrence F.'

_publ_section_title
;
 Nanosized {Pd4(\m4-C)}Pd32(CO)28(PMe3)14 Containing Tetrahedrally
 Deformed Pd4 Cage with Encapsulated Carbide Atom: Formal Substitution of
 Geometrically Analogous Interior Au4 Entity in Isostructural
 Au4Pd32(CO)28(PMe3)14 by Electronically Equivalent Pd4(\m4-C) and
 Computational/Catalytic Implications.
;
_journal_issue 13
_journal_name_full 'Inorganic chemistry'
_journal_page_first 6157
_journal_page_last 6168
_journal_paper_doi 10.1021/acs.inorgchem.5b00208
_journal_volume 54
_journal_year 2015
_chemical_formula_moiety 'C71 H126 O28 P14 Pd36, C15 H35'
_chemical_formula_sum 'C86 H161 O28 P14 Pd36'
_chemical_formula_weight 5907.13
_chemical_name_common
;  
Palladium Carbonyl Phosphine Carbido Cluster
;
_chemical_name_systematic
; 
 ? 
;
_space_group_IT_number 2
_space_group_name_Hall '-P 1'
_symmetry_cell_setting triclinic
_symmetry_space_group_name_Hall '-P 1'
_symmetry_space_group_name_H-M 'P -1'
_atom_sites_solution_hydrogens geom
_atom_sites_solution_primary direct
_atom_sites_solution_secondary difmap
_audit_creation_method SHELXL-97
_cell_angle_alpha 82.6980(10)
_cell_angle_beta 75.2890(10)
_cell_angle_gamma 83.8010(10)
_cell_formula_units_Z 2
_cell_length_a 16.0206(11)
_cell_length_b 17.7225(12)
_cell_length_c 27.6060(19)
_cell_measurement_temperature 100(2)
_cell_volume 7496.2(9)
_computing_structure_refinement 'SHELXL-97 (Sheldrick, 2008)'
_computing_structure_solution 'SHELXS-97 (Sheldrick, 2008)'
_diffrn_ambient_temperature 100(2)
_diffrn_measured_fraction_theta_full 0.985
_diffrn_measured_fraction_theta_max 0.985
_diffrn_measurement_device_type 'SMART CCD 1000 area detector difractometer'
_diffrn_measurement_method 'w scans'
_diffrn_radiation_monochromator graphite
_diffrn_radiation_source 'fine-focus sealed tube'
_diffrn_radiation_type MoK\a
_diffrn_radiation_wavelength 0.71073
_diffrn_reflns_av_R_equivalents 0.0572
_diffrn_reflns_av_sigmaI/netI 0.0999
_diffrn_reflns_limit_h_max 19
_diffrn_reflns_limit_h_min -19
_diffrn_reflns_limit_k_max 21
_diffrn_reflns_limit_k_min -21
_diffrn_reflns_limit_l_max 34
_diffrn_reflns_limit_l_min -34
_diffrn_reflns_number 59591
_diffrn_reflns_theta_full 26.00
_diffrn_reflns_theta_max 26.00
_diffrn_reflns_theta_min 1.76
_exptl_absorpt_coefficient_mu 4.394
_exptl_absorpt_correction_T_max 0.7484
_exptl_absorpt_correction_T_min 0.3249
_exptl_absorpt_correction_type empirical
_exptl_absorpt_process_details SADABS
_exptl_crystal_colour black
_exptl_crystal_density_diffrn 2.617
_exptl_crystal_density_method 'not measured'
_exptl_crystal_description block
_exptl_crystal_F_000 5534
_exptl_crystal_size_max 0.33
_exptl_crystal_size_mid 0.10
_exptl_crystal_size_min 0.07
_refine_diff_density_max 1.840
_refine_diff_density_min -1.351
_refine_diff_density_rms 0.287
_refine_ls_extinction_method none
_refine_ls_goodness_of_fit_ref 0.912
_refine_ls_hydrogen_treatment constr
_refine_ls_matrix_type full
_refine_ls_number_parameters 1402
_refine_ls_number_reflns 29018
_refine_ls_number_restraints 126
_refine_ls_restrained_S_all 0.912
_refine_ls_R_factor_all 0.1051
_refine_ls_R_factor_gt 0.0589
_refine_ls_shift/su_max 0.003
_refine_ls_shift/su_mean 0.000
_refine_ls_structure_factor_coef Fsqd
_refine_ls_weighting_details 'calc w=1/[\s^2^(Fo^2^)+(0.0879P)^2^+8.9491P] where P=(Fo^2^+2Fc^2^)/3'
_refine_ls_weighting_scheme calc
_refine_ls_wR_factor_gt 0.1388
_refine_ls_wR_factor_ref 0.1506
_reflns_number_gt 18625
_reflns_number_total 29018
_reflns_threshold_expression >2sigma(I)
_cod_data_source_file ic5b00208_si_002.cif
_cod_data_source_block dahl300
_cod_depositor_comments 'Adding full bibliography for 4342911--4342913.cif.'
_cod_original_sg_symbol_H-M P-1
_cod_database_code 4342911

loop_
_symmetry_equiv_pos_as_xyz
'x, y, z'
'-x, -y, -z'

loop_
_atom_site_label
_atom_site_type_symbol
_atom_site_fract_x
_atom_site_fract_y
_atom_site_fract_z
_atom_site_U_iso_or_equiv
_atom_site_adp_type
_atom_site_occupancy
_atom_site_symmetry_multiplicity
_atom_site_calc_flag
_atom_site_refinement_flags
_atom_site_disorder_assembly
_atom_site_disorder_group
Pd1 Pd 0.95888(6) 0.16169(5) 0.19401(4) 0.0200(2) Uani 1 1 d . A .
Pd2 Pd 0.79797(6) 0.09345(5) 0.23313(4) 0.0175(2) Uani 1 1 d . . .
Pd3 Pd 0.94231(6) 0.27333(5) 0.11291(4) 0.0194(2) Uani 1 1 d . A .
Pd4 Pd 0.95501(6) 0.31662(5) 0.20339(4) 0.0206(2) Uani 1 1 d . . .
Pd5 Pd 0.64244(6) 0.32605(5) 0.19664(4) 0.0189(2) Uani 1 1 d . A .
Pd6 Pd 0.69624(6) 0.26463(5) 0.28876(4) 0.0166(2) Uani 1 1 d . . .
Pd7 Pd 0.63458(6) 0.04979(5) 0.26040(4) 0.0208(2) Uani 1 1 d . A .
Pd8 Pd 0.89927(6) 0.20194(6) 0.38223(4) 0.0215(2) Uani 1 1 d . . .
Pd9 Pd 0.83214(6) 0.14849(5) 0.31254(4) 0.0182(2) Uani 1 1 d . . .
Pd10 Pd 0.58059(6) 0.39193(5) 0.28805(4) 0.0223(2) Uani 1 1 d . . .
Pd11 Pd 0.80948(6) 0.25739(5) 0.19786(4) 0.0163(2) Uani 1 1 d . . .
Pd12 Pd 0.84697(6) 0.14441(5) 0.13015(4) 0.0189(2) Uani 1 1 d . A .
Pd13 Pd 0.65676(7) 0.47763(5) 0.19485(4) 0.0244(2) Uani 1 1 d . A .
Pd14 Pd 0.73900(6) 0.02472(5) 0.16592(4) 0.0205(2) Uani 1 1 d . A .
Pd15 Pd 0.67263(6) 0.17429(5) 0.18987(4) 0.0182(2) Uani 1 1 d . . .
Pd16 Pd 0.99245(6) 0.19806(6) 0.28259(4) 0.0220(2) Uani 1 1 d . . .
Pd17 Pd 0.77713(6) 0.09214(6) 0.42157(4) 0.0243(2) Uani 1 1 d . . .
Pd18 Pd 0.65651(6) -0.10322(5) 0.28617(4) 0.0252(2) Uani 1 1 d . A .
Pd19 Pd 0.55266(6) 0.20749(5) 0.28056(4) 0.0198(2) Uani 1 1 d . A .
Pd20 Pd 0.65214(6) 0.12564(5) 0.34073(4) 0.0193(2) Uani 1 1 d . A .
Pd21 Pd 0.55571(6) 0.26399(6) 0.36984(4) 0.0204(2) Uani 1 1 d . A .
Pd22 Pd 0.85332(6) 0.30371(5) 0.30400(4) 0.0197(2) Uani 1 1 d . A .
Pd23 Pd 0.72265(6) 0.23417(6) 0.38641(4) 0.0203(2) Uani 1 1 d . A .
Pd24 Pd 0.77028(6) 0.40165(5) 0.24556(4) 0.0199(2) Uani 1 1 d . A .
Pd25 Pd 0.82002(7) -0.06517(5) 0.24140(4) 0.0245(2) Uani 1 1 d . A .
Pd26 Pd 0.77262(7) 0.27931(6) 0.09645(4) 0.0230(2) Uani 1 1 d . A .
Pd27 Pd 0.76666(6) 0.00308(5) 0.33136(4) 0.0227(2) Uani 1 1 d . A .
Pd28 Pd 0.95307(6) 0.03243(6) 0.25787(4) 0.0218(2) Uani 1 1 d . A .
Pd29 Pd 0.80928(6) 0.39688(5) 0.14020(4) 0.0203(2) Uani 1 1 d . . .
Pd30 Pd 0.92161(7) 0.00514(6) 0.15691(4) 0.0257(2) Uani 1 1 d . A .
Pd31 Pd 0.93226(6) 0.46590(6) 0.16617(4) 0.0229(2) Uani 1 1 d . . .
Pd32 Pd 1.09180(6) 0.07468(6) 0.31088(4) 0.0233(2) Uani 1 1 d . . .
Pd33 Pd 0.92869(6) 0.04116(6) 0.36132(4) 0.0243(2) Uani 1 1 d . . .
Pd34 Pd 0.45046(6) 0.33500(6) 0.26054(4) 0.0268(2) Uani 1 1 d . . .
Pd35 Pd 0.67034(7) 0.38074(6) 0.36069(4) 0.0277(2) Uani 1 1 d . A .
Pd36 Pd 0.90910(7) -0.09559(6) 0.32109(5) 0.0330(3) Uani 1 1 d . A .
P1 P 1.2345(2) 0.0297(2) 0.30133(15) 0.0296(8) Uani 1 1 d . . .
P2 P 0.4180(2) 0.2987(2) 0.41763(14) 0.0278(8) Uani 1 1 d . . .
P3 P 1.0340(2) 0.3360(2) 0.04373(13) 0.0245(8) Uani 1 1 d . . .
P4 P 0.3236(2) 0.3685(2) 0.23521(16) 0.0339(9) Uani 1 1 d . . .
P5 P 0.6733(2) 0.0563(2) 0.49356(14) 0.0295(8) Uani 1 1 d . . .
P6 P 1.0473(2) -0.0194(2) 0.09545(15) 0.0320(9) Uani 1 1 d . . .
P7 P 0.6940(2) -0.0700(2) 0.12935(14) 0.0283(8) Uani 1 1 d . . .
P8 P 0.9593(3) -0.2136(3) 0.3509(2) 0.0646(16) Uani 1 1 d D . .
P9 P 0.9863(2) 0.2004(2) 0.43780(14) 0.0301(8) Uani 1 1 d . . .
P10 P 0.7154(3) 0.4536(2) 0.41203(17) 0.0411(10) Uani 1 1 d . . .
P11 P 0.9867(3) 0.5812(2) 0.16579(15) 0.0357(9) Uani 1 1 d . . .
P12 P 0.6074(3) 0.5951(2) 0.16400(18) 0.0429(11) Uani 1 1 d D . .
P13 P 0.7086(3) 0.2530(2) 0.03444(15) 0.0339(9) Uani 1 1 d . . .
P14 P 0.5782(2) -0.2033(2) 0.32795(16) 0.0332(9) Uani 1 1 d D . .
O1 O 0.4028(6) 0.1791(5) 0.2467(4) 0.035(2) Uani 1 1 d . . .
O2 O 0.5471(6) 0.0712(5) 0.1764(4) 0.033(2) Uani 1 1 d . . .
O3 O 0.4749(6) -0.0257(5) 0.3057(4) 0.042(3) Uani 1 1 d . C .
O4 O 0.7907(7) -0.2286(6) 0.2460(5) 0.066(4) Uani 1 1 d . C .
O5 O 0.7441(7) -0.1474(6) 0.3924(4) 0.047(3) Uani 1 1 d . A .
O6 O 0.8666(6) -0.0552(6) 0.4552(4) 0.043(3) Uani 1 1 d . . .
O7 O 1.0705(7) -0.0327(9) 0.4048(5) 0.081(5) Uani 1 1 d . . .
O8 O 1.1778(6) 0.2031(5) 0.2378(4) 0.034(2) Uani 1 1 d . . .
O9 O 1.0140(6) 0.3297(5) 0.3338(3) 0.028(2) Uani 1 1 d . . .
O10 O 1.1151(6) 0.2421(5) 0.1399(3) 0.029(2) Uani 1 1 d . . .
O11 O 0.7404(7) 0.4400(6) 0.0495(4) 0.042(3) Uani 1 1 d . . .
O12 O 0.4230(8) 0.4957(7) 0.2899(6) 0.070(4) Uani 1 1 d . . .
O13 O 0.5918(6) -0.0174(5) 0.4026(4) 0.030(2) Uani 1 1 d . A .
O14 O 0.5364(6) 0.2537(5) 0.1414(4) 0.030(2) Uani 1 1 d . . .
O15 O 0.7535(6) 0.5719(5) 0.2446(4) 0.033(2) Uani 1 1 d . B .
O16 O 1.0883(6) 0.4141(6) 0.2089(4) 0.043(3) Uani 1 1 d . . .
O17 O 0.8843(7) 0.4666(6) 0.2989(4) 0.039(3) Uani 1 1 d . B .
O18 O 0.5660(8) 0.5272(6) 0.3420(5) 0.056(3) Uani 1 1 d . . .
O19 O 0.7774(6) 0.2243(6) 0.4819(4) 0.040(3) Uani 1 1 d . . .
O20 O 1.0943(6) -0.0944(5) 0.2559(4) 0.038(3) Uani 1 1 d . A .
O21 O 0.9649(7) -0.1619(6) 0.1855(4) 0.049(3) Uani 1 1 d . C .
O22 O 1.1238(6) 0.0610(5) 0.1811(4) 0.031(2) Uani 1 1 d . A .
O23 O 0.8529(6) 0.0283(5) 0.0619(4) 0.032(2) Uani 1 1 d . C .
O24 O 0.8427(6) 0.5508(5) 0.0888(4) 0.038(3) Uani 1 1 d . . .
O25 O 0.4605(5) 0.1227(5) 0.3754(3) 0.027(2) Uani 1 1 d . A .
O26 O 0.9254(6) 0.2015(5) 0.0247(3) 0.028(2) Uani 1 1 d . C .
O27 O 0.5878(6) 0.3033(6) 0.4657(4) 0.037(2) Uani 1 1 d . A .
O28 O 0.5295(7) 0.4303(6) 0.1414(4) 0.045(3) Uani 1 1 d . B .
C1 C 0.4448(9) 0.2227(7) 0.2553(5) 0.027(3) Uani 1 1 d . . .
C2 C 0.6119(8) 0.0772(7) 0.1889(5) 0.021(3) Uani 1 1 d . . .
C3 C 0.5506(8) -0.0296(8) 0.2939(6) 0.032(3) Uani 1 1 d . . .
C4 C 0.7666(9) -0.1664(7) 0.2555(6) 0.032(3) Uani 1 1 d U . .
C5 C 0.7841(9) -0.1052(9) 0.3651(6) 0.033(3) Uani 1 1 d . . .
C6 C 0.8564(8) -0.0024(7) 0.4287(5) 0.023(3) Uani 1 1 d . . .
C7 C 1.0496(9) 0.0039(9) 0.3736(6) 0.037(4) Uani 1 1 d . . .
C8 C 1.1217(9) 0.1685(8) 0.2627(6) 0.032(3) Uani 1 1 d . . .
C9 C 0.9675(9) 0.2844(7) 0.3306(5) 0.028(3) Uani 1 1 d . . .
C10 C 1.0400(8) 0.2466(8) 0.1527(5) 0.029(3) Uani 1 1 d . . .
C11 C 0.7588(9) 0.3932(7) 0.0809(5) 0.027(3) Uani 1 1 d . . .
C12 C 0.4594(9) 0.4373(8) 0.2817(7) 0.042(4) Uani 1 1 d . . .
C13 C 0.6423(9) 0.0181(7) 0.3743(5) 0.026(3) Uani 1 1 d . . .
C14 C 0.5889(9) 0.2509(6) 0.1617(5) 0.022(3) Uani 1 1 d . . .
C15 C 0.7351(8) 0.5159(7) 0.2315(6) 0.030(3) Uani 1 1 d . . .
C16 C 1.0230(9) 0.4076(8) 0.1988(5) 0.032(3) Uani 1 1 d . . .
C17 C 0.8505(10) 0.4177(7) 0.2894(5) 0.029(3) Uani 1 1 d . . .
C18 C 0.5967(11) 0.4660(8) 0.3326(6) 0.038(4) Uani 1 1 d . . .
C19 C 0.7838(8) 0.2040(7) 0.4420(5) 0.022(3) Uani 1 1 d . . .
C20 C 1.0239(10) -0.0676(8) 0.2708(6) 0.033(3) Uani 1 1 d . . .
C21 C 0.9285(9) -0.1021(8) 0.1903(5) 0.029(3) Uani 1 1 d . . .
C22 C 1.0520(9) 0.0743(7) 0.1977(5) 0.021(3) Uani 1 1 d . . .
C23 C 0.8456(8) 0.0430(7) 0.1028(5) 0.023(3) Uani 1 1 d U . .
C24 C 0.8559(8) 0.5009(7) 0.1179(5) 0.022(3) Uani 1 1 d . . .
C25 C 0.5186(8) 0.1593(7) 0.3552(5) 0.023(3) Uani 1 1 d U . .
C26 C 0.8927(9) 0.2139(8) 0.0665(6) 0.034(4) Uani 1 1 d . . .
C27 C 0.6164(8) 0.2961(9) 0.4231(6) 0.032(3) Uani 1 1 d . . .
C28 C 0.5804(9) 0.4186(7) 0.1652(5) 0.025(3) Uani 1 1 d . . .
C31 C 1.0997(9) 0.4046(8) 0.0557(5) 0.029(3) Uani 1 1 d . . .
H31A H 1.0628 0.4413 0.0772 0.044 Uiso 1 1 calc R . .
H31B H 1.1290 0.4316 0.0237 0.044 Uiso 1 1 calc R . .
H31C H 1.1429 0.3781 0.0728 0.044 Uiso 1 1 calc R . .
C32 C 1.1129(9) 0.2762(9) 0.0046(6) 0.040(4) Uani 1 1 d . . .
H32A H 1.0843 0.2360 -0.0047 0.060 Uiso 1 1 calc R . .
H32B H 1.1558 0.2530 0.0230 0.060 Uiso 1 1 calc R . .
H32C H 1.1419 0.3069 -0.0259 0.060 Uiso 1 1 calc R . .
C33 C 0.9765(9) 0.3902(9) 0.0005(6) 0.037(4) Uani 1 1 d . . .
H33A H 0.9315 0.4253 0.0188 0.055 Uiso 1 1 calc R . .
H33B H 0.9498 0.3552 -0.0148 0.055 Uiso 1 1 calc R . .
H33C H 1.0171 0.4194 -0.0260 0.055 Uiso 1 1 calc R . .
C41 C 0.2271(9) 0.3409(10) 0.2842(6) 0.041(4) Uani 1 1 d . . .
H41A H 0.2350 0.2868 0.2961 0.062 Uiso 1 1 calc R . .
H41B H 0.1761 0.3498 0.2702 0.062 Uiso 1 1 calc R . .
H41C H 0.2190 0.3716 0.3124 0.062 Uiso 1 1 calc R . .
C42 C 0.2995(11) 0.4687(9) 0.2174(8) 0.059(5) Uani 1 1 d . . .
H42A H 0.3482 0.4882 0.1912 0.088 Uiso 1 1 calc R . .
H42B H 0.2899 0.4970 0.2469 0.088 Uiso 1 1 calc R . .
H42C H 0.2472 0.4753 0.2046 0.088 Uiso 1 1 calc R . .
C43 C 0.3158(9) 0.3236(8) 0.1796(5) 0.031(3) Uani 1 1 d . . .
H43A H 0.3277 0.2682 0.1854 0.046 Uiso 1 1 calc R . .
H43B H 0.3581 0.3439 0.1498 0.046 Uiso 1 1 calc R . .
H43C H 0.2573 0.3350 0.1743 0.046 Uiso 1 1 calc R . .
C51 C 0.5631(10) 0.1005(9) 0.4969(6) 0.042(4) Uani 1 1 d . . .
H51A H 0.5448 0.0914 0.4670 0.062 Uiso 1 1 calc R . .
H51B H 0.5623 0.1556 0.4983 0.062 Uiso 1 1 calc R . .
H51C H 0.5234 0.0782 0.5271 0.062 Uiso 1 1 calc R . .
C52 C 0.6987(9) 0.0785(9) 0.5512(5) 0.034(4) Uani 1 1 d . . .
H52A H 0.7078 0.1328 0.5483 0.051 Uiso 1 1 calc R . .
H52B H 0.7513 0.0479 0.5559 0.051 Uiso 1 1 calc R . .
H52C H 0.6504 0.0665 0.5802 0.051 Uiso 1 1 calc R . .
C53 C 0.6580(10) -0.0455(8) 0.5081(6) 0.039(4) Uani 1 1 d . . .
H53A H 0.6441 -0.0647 0.4795 0.058 Uiso 1 1 calc R . .
H53B H 0.6103 -0.0533 0.5381 0.058 Uiso 1 1 calc R . .
H53C H 0.7112 -0.0730 0.5144 0.058 Uiso 1 1 calc R . .
C61 C 1.0945(10) 0.0627(9) 0.0558(6) 0.046(4) Uani 1 1 d . . .
H61A H 1.1077 0.0981 0.0769 0.068 Uiso 1 1 calc R . .
H61B H 1.0534 0.0886 0.0370 0.068 Uiso 1 1 calc R . .
H61C H 1.1479 0.0458 0.0321 0.068 Uiso 1 1 calc R . .
C62 C 1.0270(10) -0.0798(9) 0.0519(6) 0.044(4) Uani 1 1 d . . .
H62A H 1.0015 -0.1259 0.0707 0.066 Uiso 1 1 calc R . .
H62B H 1.0817 -0.0943 0.0283 0.066 Uiso 1 1 calc R . .
H62C H 0.9870 -0.0519 0.0331 0.066 Uiso 1 1 calc R . .
C63 C 1.1418(9) -0.0738(9) 0.1138(6) 0.046(4) Uani 1 1 d . . .
H63A H 1.1599 -0.0469 0.1378 0.069 Uiso 1 1 calc R . .
H63B H 1.1896 -0.0786 0.0838 0.069 Uiso 1 1 calc R . .
H63C H 1.1259 -0.1248 0.1294 0.069 Uiso 1 1 calc R . .
C71 C 0.5992(9) -0.1183(8) 0.1686(5) 0.030(3) Uani 1 1 d . . .
H71A H 0.5515 -0.0800 0.1796 0.045 Uiso 1 1 calc R . .
H71B H 0.6147 -0.1475 0.1981 0.045 Uiso 1 1 calc R . .
H71C H 0.5813 -0.1529 0.1488 0.045 Uiso 1 1 calc R . .
C72 C 0.7760(10) -0.1476(9) 0.1124(7) 0.051(5) Uani 1 1 d . . .
H72A H 0.7982 -0.1682 0.1417 0.076 Uiso 1 1 calc R . .
H72B H 0.8235 -0.1286 0.0851 0.076 Uiso 1 1 calc R . .
H72C H 0.7504 -0.1880 0.1011 0.076 Uiso 1 1 calc R . .
C73 C 0.6597(10) -0.0382(10) 0.0721(6) 0.045(4) Uani 1 1 d . . .
H73A H 0.6149 0.0041 0.0781 0.068 Uiso 1 1 calc R . .
H73B H 0.6363 -0.0805 0.0615 0.068 Uiso 1 1 calc R . .
H73C H 0.7094 -0.0211 0.0456 0.068 Uiso 1 1 calc R . .
C81A C 1.0599(11) -0.2122(17) 0.3713(10) 0.053(9) Uiso 0.54 1 d PD A 1
H81A H 1.0542 -0.1701 0.3921 0.080 Uiso 0.54 1 calc PR A 1
H81B H 1.1083 -0.2050 0.3417 0.080 Uiso 0.54 1 calc PR A 1
H81C H 1.0706 -0.2606 0.3911 0.080 Uiso 0.54 1 calc PR A 1
C82A C 0.8925(17) -0.2576(19) 0.4099(7) 0.071(11) Uiso 0.54 1 d PD A 1
H82A H 0.8742 -0.2197 0.4343 0.107 Uiso 0.54 1 calc PR A 1
H82B H 0.9263 -0.3006 0.4237 0.107 Uiso 0.54 1 calc PR A 1
H82C H 0.8413 -0.2759 0.4033 0.107 Uiso 0.54 1 calc PR A 1
C83A C 0.983(2) -0.2920(17) 0.3121(12) 0.119(19) Uiso 0.54 1 d PD A 1
H83A H 1.0189 -0.2752 0.2788 0.179 Uiso 0.54 1 calc PR A 1
H83B H 0.9291 -0.3089 0.3085 0.179 Uiso 0.54 1 calc PR A 1
H83C H 1.0148 -0.3345 0.3280 0.179 Uiso 0.54 1 calc PR A 1
C81B C 0.980(2) -0.238(2) 0.4128(7) 0.102(18) Uiso 0.46 1 d PD A 2
H81D H 1.0144 -0.1993 0.4194 0.154 Uiso 0.46 1 calc PR A 2
H81E H 1.0122 -0.2879 0.4142 0.154 Uiso 0.46 1 calc PR A 2
H81F H 0.9250 -0.2389 0.4383 0.154 Uiso 0.46 1 calc PR A 2
C82B C 0.8923(18) -0.2894(15) 0.3471(12) 0.053(10) Uiso 0.46 1 d PD A 2
H82D H 0.8779 -0.2824 0.3143 0.080 Uiso 0.46 1 calc PR A 2
H82E H 0.8389 -0.2872 0.3739 0.080 Uiso 0.46 1 calc PR A 2
H82F H 0.9244 -0.3392 0.3510 0.080 Uiso 0.46 1 calc PR A 2
C83B C 1.0616(12) -0.2505(19) 0.3098(11) 0.061(11) Uiso 0.46 1 d PD A 2
H83D H 1.0581 -0.2409 0.2745 0.091 Uiso 0.46 1 calc PR A 2
H83E H 1.0711 -0.3055 0.3186 0.091 Uiso 0.46 1 calc PR A 2
H83F H 1.1098 -0.2247 0.3142 0.091 Uiso 0.46 1 calc PR A 2
C91 C 1.1022(9) 0.1945(10) 0.4108(6) 0.042(4) Uani 1 1 d . . .
H91A H 1.1162 0.2348 0.3829 0.063 Uiso 1 1 calc R . .
H91B H 1.1209 0.1446 0.3983 0.063 Uiso 1 1 calc R . .
H91C H 1.1323 0.2010 0.4366 0.063 Uiso 1 1 calc R . .
C92 C 0.9725(11) 0.1243(9) 0.4871(6) 0.045(4) Uani 1 1 d . . .
H92A H 0.9780 0.0757 0.4727 0.067 Uiso 1 1 calc R . .
H92B H 0.9150 0.1314 0.5099 0.067 Uiso 1 1 calc R . .
H92C H 1.0169 0.1239 0.5059 0.067 Uiso 1 1 calc R . .
C93 C 0.9731(10) 0.2828(9) 0.4729(6) 0.042(4) Uani 1 1 d . . .
H93A H 0.9798 0.3293 0.4494 0.063 Uiso 1 1 calc R . .
H93B H 1.0170 0.2779 0.4925 0.063 Uiso 1 1 calc R . .
H93C H 0.9153 0.2855 0.4958 0.063 Uiso 1 1 calc R . .
C101 C 1.2881(9) 0.0785(9) 0.3375(5) 0.035(4) Uani 1 1 d . . .
H10A H 1.2545 0.0763 0.3726 0.052 Uiso 1 1 calc R . .
H10B H 1.2925 0.1319 0.3233 0.052 Uiso 1 1 calc R . .
H10C H 1.3462 0.0537 0.3361 0.052 Uiso 1 1 calc R . .
C102 C 1.3015(9) 0.0371(9) 0.2375(6) 0.038(4) Uani 1 1 d . . .
H10D H 1.2757 0.0112 0.2162 0.057 Uiso 1 1 calc R . .
H10E H 1.3596 0.0130 0.2373 0.057 Uiso 1 1 calc R . .
H10F H 1.3054 0.0910 0.2244 0.057 Uiso 1 1 calc R . .
C103 C 1.2577(10) -0.0710(9) 0.3221(6) 0.043(4) Uani 1 1 d . . .
H10G H 1.2321 -0.1031 0.3042 0.065 Uiso 1 1 calc R . .
H10H H 1.2330 -0.0807 0.3584 0.065 Uiso 1 1 calc R . .
H10I H 1.3205 -0.0832 0.3148 0.065 Uiso 1 1 calc R . .
C104 C 0.7464(14) 0.5485(10) 0.3863(9) 0.080(7) Uani 1 1 d . . .
H10J H 0.7953 0.5451 0.3567 0.120 Uiso 1 1 calc R . .
H10K H 0.7635 0.5731 0.4118 0.120 Uiso 1 1 calc R . .
H10L H 0.6973 0.5788 0.3765 0.120 Uiso 1 1 calc R . .
C105 C 0.6297(16) 0.4785(15) 0.4631(10) 0.110(10) Uani 1 1 d U . .
H10M H 0.5794 0.5003 0.4506 0.165 Uiso 1 1 calc R . .
H10N H 0.6478 0.5161 0.4807 0.165 Uiso 1 1 calc R . .
H10O H 0.6143 0.4328 0.4864 0.165 Uiso 1 1 calc R . .
C106 C 0.8078(16) 0.4134(11) 0.4360(9) 0.082(8) Uani 1 1 d . . .
H10P H 0.8563 0.4005 0.4079 0.123 Uiso 1 1 calc R . .
H10Q H 0.7924 0.3671 0.4588 0.123 Uiso 1 1 calc R . .
H10R H 0.8245 0.4507 0.4544 0.123 Uiso 1 1 calc R . .
C111 C 1.0978(10) 0.5880(10) 0.1289(7) 0.049(4) Uani 1 1 d . . .
H11A H 1.1018 0.5784 0.0942 0.073 Uiso 1 1 calc R . .
H11B H 1.1361 0.5500 0.1436 0.073 Uiso 1 1 calc R . .
H11C H 1.1153 0.6392 0.1292 0.073 Uiso 1 1 calc R . .
C112 C 0.9296(11) 0.6654(8) 0.1413(6) 0.047(4) Uani 1 1 d U . .
H11D H 0.9247 0.6589 0.1075 0.070 Uiso 1 1 calc R . .
H11E H 0.9615 0.7101 0.1398 0.070 Uiso 1 1 calc R . .
H11F H 0.8715 0.6728 0.1635 0.070 Uiso 1 1 calc R . .
C113 C 0.9921(17) 0.6014(11) 0.2272(6) 0.084(8) Uani 1 1 d U . .
H11G H 0.9346 0.5992 0.2502 0.126 Uiso 1 1 calc R . .
H11H H 1.0118 0.6525 0.2248 0.126 Uiso 1 1 calc R . .
H11I H 1.0328 0.5635 0.2399 0.126 Uiso 1 1 calc R . .
C34A C 0.547(4) 0.651(3) 0.2151(18) 0.09(3) Uiso 0.28 1 d PD B 3
H34A H 0.4989 0.6236 0.2358 0.142 Uiso 0.28 1 calc PR B 3
H34B H 0.5254 0.7006 0.2007 0.142 Uiso 0.28 1 calc PR B 3
H34C H 0.5861 0.6598 0.2359 0.142 Uiso 0.28 1 calc PR B 3
C35A C 0.529(3) 0.603(4) 0.125(2) 0.13(4) Uiso 0.28 1 d PD B 3
H35A H 0.4864 0.5654 0.1389 0.197 Uiso 0.28 1 calc PR B 3
H35B H 0.5597 0.5930 0.0906 0.197 Uiso 0.28 1 calc PR B 3
H35C H 0.5001 0.6544 0.1247 0.197 Uiso 0.28 1 calc PR B 3
C36A C 0.685(3) 0.662(3) 0.1275(18) 0.054(17) Uiso 0.28 1 d PD B 3
H36A H 0.7264 0.6689 0.1468 0.082 Uiso 0.28 1 calc PR B 3
H36B H 0.6536 0.7114 0.1204 0.082 Uiso 0.28 1 calc PR B 3
H36C H 0.7153 0.6420 0.0957 0.082 Uiso 0.28 1 calc PR B 3
C34B C 0.4990(8) 0.6309(13) 0.1944(8) 0.056(7) Uiso 0.72 1 d PD B 4
H34D H 0.4582 0.5932 0.1950 0.085 Uiso 0.72 1 calc PR B 4
H34E H 0.4832 0.6787 0.1756 0.085 Uiso 0.72 1 calc PR B 4
H34F H 0.4971 0.6402 0.2289 0.085 Uiso 0.72 1 calc PR B 4
C35B C 0.6053(17) 0.6038(15) 0.0979(4) 0.080(9) Uiso 0.72 1 d PD B 4
H35D H 0.6619 0.5855 0.0778 0.119 Uiso 0.72 1 calc PR B 4
H35E H 0.5923 0.6574 0.0865 0.119 Uiso 0.72 1 calc PR B 4
H35F H 0.5607 0.5732 0.0937 0.119 Uiso 0.72 1 calc PR B 4
C36B C 0.6719(11) 0.6732(9) 0.1652(8) 0.044(6) Uiso 0.72 1 d PD B 4
H36D H 0.7329 0.6593 0.1498 0.066 Uiso 0.72 1 calc PR B 4
H36E H 0.6655 0.6830 0.2001 0.066 Uiso 0.72 1 calc PR B 4
H36F H 0.6518 0.7192 0.1463 0.066 Uiso 0.72 1 calc PR B 4
C131 C 0.6169(11) 0.3125(9) 0.0224(7) 0.052(5) Uani 1 1 d . . .
H13A H 0.5708 0.3132 0.0535 0.078 Uiso 1 1 calc R . .
H13B H 0.5959 0.2923 -0.0034 0.078 Uiso 1 1 calc R . .
H13C H 0.6337 0.3645 0.0106 0.078 Uiso 1 1 calc R . .
C132 C 0.7758(13) 0.2659(12) -0.0285(6) 0.066(6) Uani 1 1 d . . .
H13D H 0.8317 0.2366 -0.0301 0.098 Uiso 1 1 calc R . .
H13E H 0.7850 0.3202 -0.0379 0.098 Uiso 1 1 calc R . .
H13F H 0.7472 0.2481 -0.0519 0.098 Uiso 1 1 calc R . .
C133 C 0.6746(13) 0.1557(9) 0.0400(7) 0.056(5) Uani 1 1 d . . .
H13G H 0.7216 0.1187 0.0464 0.083 Uiso 1 1 calc R . .
H13H H 0.6611 0.1470 0.0086 0.083 Uiso 1 1 calc R . .
H13I H 0.6232 0.1497 0.0679 0.083 Uiso 1 1 calc R . .
C41A C 0.574(6) -0.235(5) 0.3942(10) 0.19(6) Uiso 0.29 1 d PD C 5
H41D H 0.6313 -0.2352 0.4002 0.282 Uiso 0.29 1 calc PR C 5
H41E H 0.5538 -0.2864 0.4025 0.282 Uiso 0.29 1 calc PR C 5
H41F H 0.5332 -0.1998 0.4154 0.282 Uiso 0.29 1 calc PR C 5
C42A C 0.607(6) -0.294(3) 0.300(3) 0.13(4) Uiso 0.29 1 d PD C 5
H42D H 0.6192 -0.2837 0.2632 0.200 Uiso 0.29 1 calc PR C 5
H42E H 0.5584 -0.3263 0.3119 0.200 Uiso 0.29 1 calc PR C 5
H42F H 0.6582 -0.3196 0.3097 0.200 Uiso 0.29 1 calc PR C 5
C43A C 0.4631(17) -0.187(5) 0.329(4) 0.19(6) Uiso 0.29 1 d PD C 5
H43D H 0.4563 -0.1798 0.2943 0.281 Uiso 0.29 1 calc PR C 5
H43E H 0.4382 -0.1419 0.3459 0.281 Uiso 0.29 1 calc PR C 5
H43F H 0.4331 -0.2318 0.3469 0.281 Uiso 0.29 1 calc PR C 5
C41B C 0.5137(12) -0.1851(12) 0.3902(5) 0.046(6) Uiso 0.71 1 d PD C 6
H41G H 0.4794 -0.1361 0.3880 0.069 Uiso 0.71 1 calc PR C 6
H41H H 0.5521 -0.1833 0.4126 0.069 Uiso 0.71 1 calc PR C 6
H41I H 0.4749 -0.2259 0.4036 0.069 Uiso 0.71 1 calc PR C 6
C42B C 0.6369(12) -0.2952(8) 0.3376(8) 0.044(6) Uiso 0.71 1 d PD C 6
H42G H 0.6740 -0.3089 0.3054 0.065 Uiso 0.71 1 calc PR C 6
H42H H 0.5956 -0.3340 0.3515 0.065 Uiso 0.71 1 calc PR C 6
H42I H 0.6726 -0.2922 0.3612 0.065 Uiso 0.71 1 calc PR C 6
C43B C 0.4972(12) -0.2279(13) 0.2975(8) 0.056(7) Uiso 0.71 1 d PD C 6
H43G H 0.4619 -0.1816 0.2893 0.084 Uiso 0.71 1 calc PR C 6
H43H H 0.4600 -0.2644 0.3203 0.084 Uiso 0.71 1 calc PR C 6
H43I H 0.5264 -0.2508 0.2665 0.084 Uiso 0.71 1 calc PR C 6
C201 C 0.3277(10) 0.2803(11) 0.3929(7) 0.054(5) Uani 1 1 d . . .
H20A H 0.3319 0.2262 0.3876 0.081 Uiso 1 1 calc R . .
H20B H 0.3297 0.3118 0.3609 0.081 Uiso 1 1 calc R . .
H20C H 0.2731 0.2929 0.4171 0.081 Uiso 1 1 calc R . .
C202 C 0.3992(10) 0.4001(9) 0.4251(6) 0.044(4) Uani 1 1 d . . .
H20D H 0.4450 0.4159 0.4384 0.066 Uiso 1 1 calc R . .
H20E H 0.3430 0.4100 0.4485 0.066 Uiso 1 1 calc R . .
H20F H 0.3996 0.4291 0.3923 0.066 Uiso 1 1 calc R . .
C203 C 0.3902(10) 0.2543(10) 0.4819(5) 0.043(4) Uani 1 1 d . . .
H20G H 0.4354 0.2613 0.4987 0.064 Uiso 1 1 calc R . .
H20H H 0.3855 0.1996 0.4818 0.064 Uiso 1 1 calc R . .
H20I H 0.3348 0.2779 0.4999 0.064 Uiso 1 1 calc R . .
C300 C 0.7820(7) 0.1891(7) 0.2596(5) 0.017(3) Uani 1 1 d U . .
C401 C 0.3095(16) 0.4681(17) 0.0642(11) 0.125(11) Uiso 1 1 d D . .
H40A H 0.2759 0.4741 0.0987 0.187 Uiso 1 1 calc R . .
H40B H 0.3139 0.4144 0.0581 0.187 Uiso 1 1 calc R . .
H40C H 0.2806 0.4993 0.0403 0.187 Uiso 1 1 calc R . .
C402 C 0.3983(15) 0.4935(15) 0.0572(10) 0.097(8) Uiso 1 1 d D . .
H40D H 0.3935 0.5479 0.0632 0.116 Uiso 1 1 calc R . .
H40E H 0.4262 0.4635 0.0824 0.116 Uiso 1 1 calc R . .
C403 C 0.4537(13) 0.4841(12) 0.0057(8) 0.070(6) Uiso 1 1 d . . .
H40F H 0.4228 0.5104 -0.0193 0.084 Uiso 1 1 calc R . .
H40G H 0.4616 0.4291 0.0009 0.084 Uiso 1 1 calc R . .
C500 C 0.354(4) 0.260(2) 0.0526(19) 0.169(11) Uiso 0.61 1 d PD D 7
H50A H 0.3626 0.2934 0.0207 0.253 Uiso 0.61 1 calc PR D 7
H50B H 0.3967 0.2689 0.0705 0.253 Uiso 0.61 1 calc PR D 7
H50C H 0.2954 0.2726 0.0733 0.253 Uiso 0.61 1 calc PR D 7
C501 C 0.363(4) 0.179(2) 0.0422(16) 0.169(11) Uiso 0.61 1 d PD D 7
H50D H 0.3135 0.1697 0.0288 0.202 Uiso 0.61 1 calc PR D 7
H50E H 0.4162 0.1708 0.0153 0.202 Uiso 0.61 1 calc PR D 7
C502 C 0.367(4) 0.120(2) 0.0846(14) 0.169(11) Uiso 0.61 1 d PD D 7
H51D H 0.3077 0.1124 0.1055 0.202 Uiso 0.61 1 calc PR D 7
H51E H 0.4009 0.1370 0.1060 0.202 Uiso 0.61 1 calc PR D 7
C503 C 0.409(3) 0.045(2) 0.0654(14) 0.169(11) Uiso 0.61 1 d PD D 7
H50F H 0.3773 0.0302 0.0418 0.202 Uiso 0.61 1 calc PR D 7
H50G H 0.4692 0.0516 0.0466 0.202 Uiso 0.61 1 calc PR D 7
C504 C 0.408(4) -0.016(2) 0.1063(16) 0.169(11) Uiso 0.61 1 d PD D 7
H50H H 0.3553 -0.0062 0.1335 0.202 Uiso 0.61 1 calc PR D 7
H50I H 0.4585 -0.0131 0.1200 0.202 Uiso 0.61 1 calc PR D 7
C505 C 0.409(4) -0.098(2) 0.094(2) 0.169(11) Uiso 0.61 1 d PD D 7
H50J H 0.3865 -0.1305 0.1253 0.253 Uiso 0.61 1 calc PR D 7
H50K H 0.4680 -0.1164 0.0786 0.253 Uiso 0.61 1 calc PR D 7
H50L H 0.3719 -0.0990 0.0708 0.253 Uiso 0.61 1 calc PR D 7
C600 C 0.447(5) -0.165(4) 0.083(3) 0.177(17) Uiso 0.39 1 d PD E 8
H60A H 0.4776 -0.1182 0.0736 0.266 Uiso 0.39 1 calc PR E 8
H60B H 0.4134 -0.1693 0.0586 0.266 Uiso 0.39 1 calc PR E 8
H60C H 0.4882 -0.2091 0.0844 0.266 Uiso 0.39 1 calc PR E 8
C601 C 0.385(5) -0.160(3) 0.135(2) 0.177(17) Uiso 0.39 1 d PD E 8
H60D H 0.4196 -0.1640 0.1605 0.212 Uiso 0.39 1 calc PR E 8
H60E H 0.3522 -0.1094 0.1358 0.212 Uiso 0.39 1 calc PR E 8
C602 C 0.322(4) -0.220(4) 0.150(2) 0.177(17) Uiso 0.39 1 d PD E 8
H61D H 0.3494 -0.2675 0.1357 0.212 Uiso 0.39 1 calc PR E 8
H61E H 0.2712 -0.2030 0.1362 0.212 Uiso 0.39 1 calc PR E 8
C603 C 0.292(5) -0.236(3) 0.207(2) 0.177(17) Uiso 0.39 1 d PD E 8
H60F H 0.3432 -0.2460 0.2213 0.212 Uiso 0.39 1 calc PR E 8
H60G H 0.2573 -0.1908 0.2209 0.212 Uiso 0.39 1 calc PR E 8
C604 C 0.239(4) -0.303(4) 0.221(2) 0.177(17) Uiso 0.39 1 d PD E 8
H60H H 0.2586 -0.3384 0.1947 0.212 Uiso 0.39 1 calc PR E 8
H60I H 0.1780 -0.2855 0.2225 0.212 Uiso 0.39 1 calc PR E 8
C605 C 0.244(5) -0.348(4) 0.272(3) 0.177(17) Uiso 0.39 1 d PD E 8
H60J H 0.2105 -0.3927 0.2776 0.266 Uiso 0.39 1 calc PR E 8
H60K H 0.2198 -0.3151 0.2990 0.266 Uiso 0.39 1 calc PR E 8
H60L H 0.3044 -0.3643 0.2717 0.266 Uiso 0.39 1 calc PR E 8
C700 C 0.041(4) 0.494(4) 0.367(2) 0.40(2) Uiso 1 1 d D . .
H70A H -0.0092 0.4655 0.3860 0.599 Uiso 1 1 calc R . .
H70B H 0.0762 0.4643 0.3408 0.599 Uiso 1 1 calc R . .
H70C H 0.0199 0.5430 0.3524 0.599 Uiso 1 1 calc R . .
C701 C 0.095(4) 0.507(4) 0.4042(16) 0.40(2) Uiso 1 1 d D . .
H70D H 0.0612 0.5415 0.4289 0.479 Uiso 1 1 calc R . .
H70E H 0.1090 0.4578 0.4230 0.479 Uiso 1 1 calc R . .
C702 C 0.178(3) 0.542(4) 0.3762(17) 0.40(2) Uiso 1 1 d D . .
H71D H 0.2221 0.5007 0.3630 0.479 Uiso 1 1 calc R . .
H71E H 0.1678 0.5770 0.3473 0.479 Uiso 1 1 calc R . .
C703 C 0.213(4) 0.584(4) 0.4095(14) 0.40(2) Uiso 1 1 d D . .
H70F H 0.2368 0.5469 0.4334 0.479 Uiso 1 1 calc R . .
H70G H 0.1648 0.6158 0.4294 0.479 Uiso 1 1 calc R . .
C704 C 0.282(4) 0.634(4) 0.3801(16) 0.40(2) Uiso 1 1 d D . .
H70H H 0.2570 0.6742 0.3582 0.479 Uiso 1 1 calc R . .
H70I H 0.3281 0.6034 0.3582 0.479 Uiso 1 1 calc R . .
C705 C 0.322(4) 0.672(4) 0.414(2) 0.40(2) Uiso 1 1 d D . .
H70J H 0.3582 0.7116 0.3939 0.599 Uiso 1 1 calc R . .
H70K H 0.3575 0.6338 0.4305 0.599 Uiso 1 1 calc R . .
H70L H 0.2759 0.6955 0.4397 0.599 Uiso 1 1 calc R . .

loop_
_atom_site_aniso_label
_atom_site_aniso_U_11
_atom_site_aniso_U_22
_atom_site_aniso_U_33
_atom_site_aniso_U_23
_atom_site_aniso_U_13
_atom_site_aniso_U_12
Pd1 0.0159(5) 0.0186(5) 0.0236(5) -0.0013(4) -0.0020(4) -0.0011(4)
Pd2 0.0170(5) 0.0140(5) 0.0201(5) -0.0027(4) -0.0014(4) -0.0013(4)
Pd3 0.0173(5) 0.0202(5) 0.0186(5) -0.0016(4) -0.0004(4) -0.0025(4)
Pd4 0.0204(5) 0.0197(5) 0.0208(5) -0.0004(4) -0.0019(4) -0.0071(4)
Pd5 0.0183(5) 0.0141(5) 0.0238(5) -0.0010(4) -0.0045(4) -0.0013(4)
Pd6 0.0146(5) 0.0150(5) 0.0181(5) -0.0020(4) -0.0001(4) -0.0013(4)
Pd7 0.0199(5) 0.0156(5) 0.0253(6) -0.0031(4) -0.0010(4) -0.0039(4)
Pd8 0.0187(5) 0.0278(5) 0.0184(5) 0.0000(4) -0.0039(4) -0.0079(4)
Pd9 0.0164(5) 0.0185(5) 0.0191(5) -0.0014(4) -0.0031(4) -0.0020(4)
Pd10 0.0172(5) 0.0180(5) 0.0285(6) -0.0045(4) 0.0002(4) 0.0011(4)
Pd11 0.0147(5) 0.0136(5) 0.0190(5) -0.0023(4) -0.0004(4) -0.0018(4)
Pd12 0.0199(5) 0.0157(5) 0.0196(5) -0.0040(4) -0.0007(4) -0.0023(4)
Pd13 0.0230(5) 0.0132(5) 0.0341(6) -0.0008(4) -0.0026(5) -0.0003(4)
Pd14 0.0194(5) 0.0173(5) 0.0244(5) -0.0068(4) -0.0015(4) -0.0032(4)
Pd15 0.0165(5) 0.0144(5) 0.0235(5) -0.0026(4) -0.0038(4) -0.0020(4)
Pd16 0.0156(5) 0.0274(5) 0.0214(5) -0.0006(4) -0.0023(4) -0.0023(4)
Pd17 0.0204(5) 0.0245(5) 0.0236(6) 0.0026(4) 0.0012(4) -0.0045(4)
Pd18 0.0214(5) 0.0147(5) 0.0370(6) -0.0025(4) -0.0024(5) -0.0017(4)
Pd19 0.0156(5) 0.0206(5) 0.0222(5) -0.0026(4) -0.0019(4) -0.0023(4)
Pd20 0.0167(5) 0.0175(5) 0.0222(5) -0.0015(4) -0.0012(4) -0.0042(4)
Pd21 0.0163(5) 0.0212(5) 0.0216(5) -0.0060(4) 0.0019(4) -0.0037(4)
Pd22 0.0166(5) 0.0183(5) 0.0231(5) -0.0005(4) -0.0025(4) -0.0044(4)
Pd23 0.0186(5) 0.0217(5) 0.0195(5) -0.0041(4) -0.0010(4) -0.0037(4)
Pd24 0.0197(5) 0.0140(5) 0.0247(5) -0.0037(4) -0.0014(4) -0.0034(4)
Pd25 0.0238(5) 0.0147(5) 0.0315(6) -0.0029(4) -0.0005(4) -0.0002(4)
Pd26 0.0264(5) 0.0181(5) 0.0260(6) -0.0026(4) -0.0089(4) -0.0019(4)
Pd27 0.0245(5) 0.0150(5) 0.0254(6) 0.0012(4) -0.0018(4) -0.0025(4)
Pd28 0.0192(5) 0.0193(5) 0.0254(6) -0.0013(4) -0.0047(4) 0.0020(4)
Pd29 0.0229(5) 0.0150(5) 0.0219(5) 0.0001(4) -0.0035(4) -0.0034(4)
Pd30 0.0238(5) 0.0213(5) 0.0263(6) -0.0037(4) 0.0030(4) 0.0032(4)
Pd31 0.0220(5) 0.0203(5) 0.0252(6) -0.0023(4) -0.0020(4) -0.0060(4)
Pd32 0.0158(5) 0.0273(6) 0.0259(6) 0.0005(4) -0.0044(4) -0.0028(4)
Pd33 0.0182(5) 0.0276(6) 0.0243(6) 0.0054(4) -0.0036(4) -0.0021(4)
Pd34 0.0158(5) 0.0256(6) 0.0367(6) -0.0003(5) -0.0040(4) -0.0016(4)
Pd35 0.0286(6) 0.0225(5) 0.0347(6) -0.0118(5) -0.0088(5) -0.0007(4)
Pd36 0.0283(6) 0.0179(5) 0.0535(8) 0.0060(5) -0.0162(5) -0.0013(4)
P1 0.0215(18) 0.0267(19) 0.041(2) -0.0023(17) -0.0090(16) -0.0010(15)
P2 0.0223(18) 0.030(2) 0.027(2) -0.0082(16) 0.0032(15) -0.0007(15)
P3 0.0214(18) 0.0256(18) 0.0219(19) -0.0009(15) 0.0029(14) -0.0031(14)
P4 0.0188(18) 0.029(2) 0.052(3) 0.0018(18) -0.0083(17) 0.0003(15)
P5 0.0229(19) 0.035(2) 0.026(2) 0.0042(16) 0.0023(15) -0.0108(16)
P6 0.027(2) 0.030(2) 0.034(2) -0.0123(17) 0.0037(16) 0.0014(16)
P7 0.033(2) 0.0200(18) 0.033(2) -0.0110(15) -0.0034(16) -0.0087(15)
P8 0.042(3) 0.028(2) 0.117(5) 0.025(3) -0.026(3) 0.004(2)
P9 0.027(2) 0.043(2) 0.024(2) -0.0031(17) -0.0104(16) -0.0084(17)
P10 0.050(3) 0.033(2) 0.045(3) -0.0196(19) -0.009(2) -0.0094(19)
P11 0.047(2) 0.028(2) 0.035(2) -0.0023(17) -0.0083(19) -0.0182(18)
P12 0.041(2) 0.0172(19) 0.070(3) 0.0025(19) -0.018(2) 0.0020(17)
P13 0.040(2) 0.033(2) 0.035(2) -0.0062(17) -0.0179(18) -0.0033(17)
P14 0.028(2) 0.0198(18) 0.048(3) -0.0039(17) -0.0017(18) -0.0051(15)
O1 0.028(5) 0.027(5) 0.057(7) -0.012(5) -0.019(5) -0.004(4)
O2 0.038(6) 0.022(5) 0.037(6) -0.008(4) -0.004(5) -0.003(4)
O3 0.025(6) 0.023(5) 0.074(8) 0.004(5) -0.004(5) -0.005(4)
O4 0.028(6) 0.026(6) 0.123(12) -0.017(7) 0.024(7) 0.001(5)
O5 0.055(7) 0.024(6) 0.062(8) 0.016(5) -0.016(6) -0.018(5)
O6 0.026(6) 0.043(7) 0.046(7) 0.022(5) 0.001(5) 0.009(5)
O7 0.025(6) 0.132(13) 0.068(9) 0.061(9) -0.017(6) 0.006(7)
O8 0.028(6) 0.029(5) 0.040(6) 0.009(5) -0.002(5) -0.003(4)
O9 0.027(5) 0.024(5) 0.035(6) -0.006(4) -0.007(4) -0.008(4)
O10 0.026(5) 0.038(6) 0.023(5) -0.009(4) 0.000(4) -0.003(4)
O11 0.061(7) 0.030(6) 0.040(7) 0.007(5) -0.031(6) 0.002(5)
O12 0.064(9) 0.040(7) 0.124(13) -0.037(8) -0.051(9) 0.021(6)
O13 0.033(6) 0.022(5) 0.029(5) 0.005(4) 0.002(4) -0.008(4)
O14 0.027(5) 0.021(5) 0.045(6) -0.002(4) -0.016(5) -0.005(4)
O15 0.035(6) 0.016(5) 0.052(7) -0.010(5) -0.014(5) 0.002(4)
O16 0.030(6) 0.045(7) 0.061(8) 0.015(6) -0.025(5) -0.021(5)
O17 0.054(7) 0.034(6) 0.037(6) -0.014(5) -0.014(5) -0.019(5)
O18 0.054(8) 0.036(7) 0.089(10) -0.036(7) -0.029(7) 0.015(6)
O19 0.030(6) 0.046(7) 0.044(7) -0.006(5) -0.008(5) -0.005(5)
O20 0.021(5) 0.029(5) 0.058(7) -0.013(5) -0.003(5) 0.020(4)
O21 0.042(7) 0.033(6) 0.063(8) -0.015(6) 0.001(6) 0.009(5)
O22 0.029(6) 0.027(5) 0.038(6) -0.013(4) -0.009(5) 0.007(4)
O23 0.041(6) 0.025(5) 0.033(6) -0.007(4) -0.011(5) -0.006(4)
O24 0.035(6) 0.025(5) 0.052(7) 0.005(5) -0.015(5) 0.004(4)
O25 0.017(5) 0.033(5) 0.032(5) 0.005(4) -0.007(4) -0.015(4)
O26 0.028(5) 0.032(5) 0.022(5) -0.018(4) 0.005(4) -0.002(4)
O27 0.037(6) 0.040(6) 0.031(6) -0.009(5) 0.002(5) -0.005(5)
O28 0.051(7) 0.026(6) 0.061(8) 0.014(5) -0.029(6) 0.001(5)
C1 0.031(8) 0.014(6) 0.033(8) 0.009(6) -0.006(6) -0.002(6)
C2 0.022(7) 0.018(6) 0.028(7) -0.014(6) -0.013(6) 0.001(5)
C3 0.005(6) 0.039(9) 0.053(10) -0.014(7) -0.005(6) 0.003(6)
C4 0.021(6) 0.016(6) 0.045(8) 0.001(6) 0.011(6) 0.010(5)
C5 0.030(8) 0.034(8) 0.033(9) 0.000(7) -0.007(7) -0.002(7)
C6 0.013(6) 0.025(7) 0.026(7) 0.004(6) 0.003(5) 0.002(5)
C7 0.019(7) 0.043(9) 0.045(10) 0.011(8) -0.008(7) -0.001(7)
C8 0.017(7) 0.027(8) 0.052(10) -0.009(7) -0.010(7) 0.002(6)
C9 0.042(9) 0.021(7) 0.021(7) -0.003(6) -0.010(6) 0.002(6)
C10 0.012(7) 0.039(8) 0.029(8) 0.005(6) 0.005(6) -0.004(6)
C11 0.026(7) 0.021(7) 0.038(9) -0.003(6) -0.007(6) -0.012(6)
C12 0.023(8) 0.022(8) 0.083(13) 0.000(8) -0.021(8) -0.001(6)
C13 0.030(8) 0.017(7) 0.035(8) -0.008(6) -0.010(7) -0.003(6)
C14 0.038(8) 0.005(6) 0.023(7) 0.004(5) -0.013(6) -0.001(5)
C15 0.018(7) 0.009(6) 0.052(10) 0.001(6) 0.009(6) 0.004(5)
C16 0.033(8) 0.037(9) 0.023(8) 0.003(6) -0.005(6) -0.001(7)
C17 0.044(9) 0.011(6) 0.030(8) 0.001(6) -0.007(7) 0.002(6)
C18 0.053(10) 0.027(8) 0.033(9) -0.007(7) -0.007(8) 0.000(7)
C19 0.029(7) 0.029(7) 0.012(7) -0.001(6) -0.008(6) -0.015(6)
C20 0.043(9) 0.017(7) 0.045(9) -0.004(6) -0.019(8) -0.004(6)
C21 0.034(8) 0.023(7) 0.030(8) -0.009(6) -0.008(6) 0.004(6)
C22 0.028(8) 0.021(7) 0.016(7) -0.013(5) -0.011(6) 0.008(6)
C23 0.026(6) 0.016(5) 0.024(6) -0.004(5) 0.007(5) -0.013(5)
C24 0.024(7) 0.016(6) 0.019(7) -0.001(5) 0.004(6) 0.007(5)
C25 0.029(6) 0.014(5) 0.029(6) -0.009(5) -0.005(5) -0.012(5)
C26 0.029(8) 0.020(7) 0.054(11) -0.013(7) -0.007(7) -0.007(6)
C27 0.017(7) 0.047(9) 0.033(9) -0.011(7) -0.001(6) -0.005(6)
C28 0.025(7) 0.012(6) 0.031(8) 0.003(6) -0.003(6) 0.008(5)
C31 0.027(7) 0.036(8) 0.026(8) -0.002(6) -0.005(6) -0.014(6)
C32 0.017(7) 0.040(9) 0.054(11) -0.003(8) 0.008(7) -0.007(6)
C33 0.026(8) 0.037(9) 0.035(9) 0.009(7) 0.008(7) -0.001(7)
C41 0.017(7) 0.065(11) 0.042(10) -0.022(8) -0.006(7) 0.007(7)
C42 0.037(10) 0.035(10) 0.110(17) 0.002(10) -0.031(10) -0.006(8)
C43 0.022(7) 0.033(8) 0.035(8) 0.006(7) -0.006(6) -0.007(6)
C51 0.039(9) 0.036(9) 0.039(9) 0.012(7) 0.005(7) -0.009(7)
C52 0.031(8) 0.058(10) 0.011(7) 0.001(7) 0.000(6) -0.010(7)
C53 0.040(9) 0.031(8) 0.040(9) 0.011(7) -0.006(7) -0.009(7)
C61 0.040(9) 0.039(9) 0.038(9) -0.002(7) 0.025(7) -0.002(7)
C62 0.039(9) 0.051(10) 0.033(9) -0.021(8) 0.009(7) 0.010(8)
C63 0.024(8) 0.048(10) 0.058(11) -0.029(9) 0.009(7) 0.011(7)
C71 0.026(7) 0.027(7) 0.036(8) -0.009(6) 0.000(6) -0.015(6)
C72 0.037(9) 0.027(8) 0.087(14) -0.021(9) -0.008(9) 0.001(7)
C73 0.043(10) 0.053(11) 0.039(10) -0.013(8) 0.001(8) -0.021(8)
C91 0.029(8) 0.059(11) 0.043(10) -0.001(8) -0.016(7) -0.011(8)
C92 0.047(10) 0.051(10) 0.048(10) 0.005(8) -0.038(9) -0.006(8)
C93 0.038(9) 0.052(10) 0.044(10) -0.020(8) -0.020(8) -0.004(8)
C101 0.034(8) 0.043(9) 0.034(9) -0.012(7) -0.014(7) -0.012(7)
C102 0.034(8) 0.048(10) 0.039(9) -0.020(8) -0.013(7) -0.006(7)
C103 0.039(9) 0.041(9) 0.050(11) -0.002(8) -0.015(8) 0.006(7)
C104 0.087(16) 0.032(10) 0.13(2) -0.028(12) -0.037(15) -0.003(10)
C105 0.098(19) 0.12(2) 0.11(2) -0.060(17) 0.026(15) -0.058(17)
C106 0.13(2) 0.043(12) 0.095(18) -0.008(11) -0.077(17) -0.004(12)
C111 0.039(10) 0.055(11) 0.056(11) 0.006(9) -0.017(8) -0.024(8)
C112 0.063(8) 0.022(6) 0.052(8) -0.008(6) -0.006(7) -0.004(6)
C113 0.17(2) 0.070(14) 0.026(10) -0.004(9) -0.025(12) -0.076(15)
C131 0.044(10) 0.044(10) 0.076(13) -0.005(9) -0.027(9) -0.009(8)
C132 0.078(14) 0.081(15) 0.029(10) -0.007(10) 0.004(9) -0.007(11)
C133 0.089(14) 0.040(10) 0.062(12) -0.011(9) -0.057(11) -0.009(9)
C201 0.024(8) 0.080(14) 0.057(12) -0.017(10) 0.000(8) -0.013(9)
C202 0.028(8) 0.038(9) 0.058(11) -0.017(8) 0.011(7) -0.004(7)
C203 0.034(9) 0.058(11) 0.027(8) 0.001(8) 0.006(7) 0.000(8)
C300 0.008(5) 0.024(6) 0.019(6) -0.012(5) 0.005(4) 0.000(4)

loop_
_atom_type_symbol
_atom_type_description
_atom_type_scat_dispersion_real
_atom_type_scat_dispersion_imag
_atom_type_scat_source
C C 0.0033 0.0016 'International Tables Vol C Tables 4.2.6.8 and 6.1.1.4'
H H 0.0000 0.0000 'International Tables Vol C Tables 4.2.6.8 and 6.1.1.4'
O O 0.0106 0.0060 'International Tables Vol C Tables 4.2.6.8 and 6.1.1.4'
P P 0.1023 0.0942 'International Tables Vol C Tables 4.2.6.8 and 6.1.1.4'
Pd Pd -0.9988 1.0072 'International Tables Vol C Tables 4.2.6.8 and 6.1.1.4'

loop_
_geom_angle_atom_site_label_1
_geom_angle_atom_site_label_2
_geom_angle_atom_site_label_3
_geom_angle
_geom_angle_site_symmetry_1
_geom_angle_site_symmetry_3
C22 Pd1 C10 98.5(5) . .
C22 Pd1 Pd28 50.3(4) . .
C10 Pd1 Pd28 144.1(4) . .
C22 Pd1 Pd11 168.3(4) . .
C10 Pd1 Pd11 93.2(4) . .
Pd28 Pd1 Pd11 119.00(4) . .
C22 Pd1 Pd4 131.7(4) . .
C10 Pd1 Pd4 48.7(4) . .
Pd28 Pd1 Pd4 135.17(5) . .
Pd11 Pd1 Pd4 58.31(3) . .
C22 Pd1 Pd16 84.6(3) . .
C10 Pd1 Pd16 89.1(4) . .
Pd28 Pd1 Pd16 72.60(4) . .
Pd11 Pd1 Pd16 96.96(4) . .
Pd4 Pd1 Pd16 64.13(4) . .
C22 Pd1 Pd3 129.8(4) . .
C10 Pd1 Pd3 47.8(4) . .
Pd28 Pd1 Pd3 164.17(5) . .
Pd11 Pd1 Pd3 58.62(3) . .
Pd4 Pd1 Pd3 58.92(3) . .
Pd16 Pd1 Pd3 122.64(4) . .
C22 Pd1 Pd2 105.0(4) . .
C10 Pd1 Pd2 155.2(4) . .
Pd28 Pd1 Pd2 60.60(3) . .
Pd11 Pd1 Pd2 63.26(3) . .
Pd4 Pd1 Pd2 115.94(4) . .
Pd16 Pd1 Pd2 100.90(4) . .
Pd3 Pd1 Pd2 108.90(4) . .
C22 Pd1 Pd12 115.2(3) . .
C10 Pd1 Pd12 104.0(4) . .
Pd28 Pd1 Pd12 105.75(4) . .
Pd11 Pd1 Pd12 60.05(3) . .
Pd4 Pd1 Pd12 107.68(4) . .
Pd16 Pd1 Pd12 153.58(5) . .
Pd3 Pd1 Pd12 58.85(3) . .
Pd2 Pd1 Pd12 58.55(3) . .
C22 Pd1 Pd30 65.8(3) . .
C10 Pd1 Pd30 128.1(4) . .
Pd28 Pd1 Pd30 61.21(3) . .
Pd11 Pd1 Pd30 105.73(4) . .
Pd4 Pd1 Pd30 160.09(5) . .
Pd16 Pd1 Pd30 133.80(4) . .
Pd3 Pd1 Pd30 103.49(4) . .
Pd2 Pd1 Pd30 57.96(3) . .
Pd12 Pd1 Pd30 52.47(3) . .
C300 Pd2 Pd7 101.2(3) . .
C300 Pd2 Pd9 43.8(4) . .
Pd7 Pd2 Pd9 108.60(4) . .
C300 Pd2 Pd14 138.2(4) . .
Pd7 Pd2 Pd14 61.31(4) . .
Pd9 Pd2 Pd14 169.25(5) . .
C300 Pd2 Pd15 76.3(4) . .
Pd7 Pd2 Pd15 60.59(3) . .
Pd9 Pd2 Pd15 117.65(4) . .
Pd14 Pd2 Pd15 62.03(3) . .
C300 Pd2 Pd25 153.1(4) . .
Pd7 Pd2 Pd25 76.06(4) . .
Pd9 Pd2 Pd25 111.04(4) . .
Pd14 Pd2 Pd25 64.28(4) . .
Pd15 Pd2 Pd25 122.14(4) . .
C300 Pd2 Pd12 98.9(4) . .
Pd7 Pd2 Pd12 111.72(4) . .
Pd9 Pd2 Pd12 129.62(4) . .
Pd14 Pd2 Pd12 60.64(3) . .
Pd15 Pd2 Pd12 62.46(3) . .
Pd25 Pd2 Pd12 106.98(4) . .
C300 Pd2 Pd28 101.1(4) . .
Pd7 Pd2 Pd28 133.23(5) . .
Pd9 Pd2 Pd28 64.62(4) . .
Pd14 Pd2 Pd28 118.65(4) . .
Pd15 Pd2 Pd28 165.78(5) . .
Pd25 Pd2 Pd28 65.79(4) . .
Pd12 Pd2 Pd28 104.72(4) . .
C300 Pd2 Pd1 74.3(3) . .
Pd7 Pd2 Pd1 169.92(5) . .
Pd9 Pd2 Pd1 74.63(4) . .
Pd14 Pd2 Pd1 115.96(4) . .
Pd15 Pd2 Pd1 109.35(4) . .
Pd25 Pd2 Pd1 112.10(4) . .
Pd12 Pd2 Pd1 60.96(3) . .
Pd28 Pd2 Pd1 56.85(3) . .
C300 Pd2 Pd27 95.1(4) . .
Pd7 Pd2 Pd27 69.49(4) . .
Pd9 Pd2 Pd27 60.07(3) . .
Pd14 Pd2 Pd27 110.68(4) . .
Pd15 Pd2 Pd27 125.91(4) . .
Pd25 Pd2 Pd27 58.63(3) . .
Pd12 Pd2 Pd27 165.35(5) . .
Pd28 Pd2 Pd27 68.00(4) . .
Pd1 Pd2 Pd27 119.48(4) . .
C300 Pd2 Pd11 40.2(4) . .
Pd7 Pd2 Pd11 113.97(4) . .
Pd9 Pd2 Pd11 78.11(4) . .
Pd14 Pd2 Pd11 108.81(4) . .
Pd15 Pd2 Pd11 59.32(3) . .
Pd25 Pd2 Pd11 164.30(5) . .
Pd12 Pd2 Pd11 58.67(3) . .
Pd28 Pd2 Pd11 109.61(4) . .
Pd1 Pd2 Pd11 56.77(3) . .
Pd27 Pd2 Pd11 135.16(4) . .
C300 Pd2 Pd30 141.0(3) . .
Pd7 Pd2 Pd30 115.38(4) . .
Pd9 Pd2 Pd30 126.82(4) . .
Pd14 Pd2 Pd30 59.82(3) . .
Pd15 Pd2 Pd30 109.38(4) . .
Pd25 Pd2 Pd30 56.32(3) . .
Pd12 Pd2 Pd30 56.10(3) . .
Pd28 Pd2 Pd30 63.78(4) . .
Pd1 Pd2 Pd30 67.36(3) . .
Pd27 Pd2 Pd30 109.68(4) . .
Pd11 Pd2 Pd30 107.99(4) . .
C26 Pd3 C10 134.1(6) . .
C26 Pd3 P3 92.0(4) . .
C10 Pd3 P3 93.4(4) . .
C26 Pd3 Pd11 98.0(4) . .
C10 Pd3 Pd11 93.9(4) . .
P3 Pd3 Pd11 157.60(10) . .
C26 Pd3 Pd4 155.4(4) . .
C10 Pd3 Pd4 49.1(4) . .
P3 Pd3 Pd4 112.57(10) . .
Pd11 Pd3 Pd4 58.77(3) . .
C26 Pd3 Pd12 46.2(4) . .
C10 Pd3 Pd12 106.4(4) . .
P3 Pd3 Pd12 135.88(10) . .
Pd11 Pd3 Pd12 61.16(3) . .
Pd4 Pd3 Pd12 110.14(4) . .
C26 Pd3 Pd1 103.3(4) . .
C10 Pd3 Pd1 47.9(4) . .
P3 Pd3 Pd1 137.31(10) . .
Pd11 Pd3 Pd1 59.38(3) . .
Pd4 Pd3 Pd1 59.53(3) . .
Pd12 Pd3 Pd1 61.25(3) . .
C26 Pd3 Pd26 48.9(4) . .
C10 Pd3 Pd26 156.7(3) . .
P3 Pd3 Pd26 109.85(10) . .
Pd11 Pd3 Pd26 64.12(4) . .
Pd4 Pd3 Pd26 117.01(4) . .
Pd12 Pd3 Pd26 57.31(3) . .
Pd1 Pd3 Pd26 110.17(4) . .
C26 Pd3 Pd29 103.6(4) . .
C10 Pd3 Pd29 120.2(4) . .
P3 Pd3 Pd29 99.81(9) . .
Pd11 Pd3 Pd29 58.39(3) . .
Pd4 Pd3 Pd29 72.27(4) . .
Pd12 Pd3 Pd29 103.13(4) . .
Pd1 Pd3 Pd29 114.41(4) . .
Pd26 Pd3 Pd29 56.26(3) . .
C16 Pd4 C10 102.9(5) . .
C16 Pd4 Pd11 150.1(4) . .
C10 Pd4 Pd11 95.2(4) . .
C16 Pd4 Pd31 47.5(4) . .
C10 Pd4 Pd31 115.0(4) . .
Pd11 Pd4 Pd31 103.18(4) . .
C16 Pd4 Pd3 116.1(4) . .
C10 Pd4 Pd3 49.1(4) . .
Pd11 Pd4 Pd3 60.23(3) . .
Pd31 Pd4 Pd3 89.03(4) . .
C16 Pd4 Pd1 147.4(4) . .
C10 Pd4 Pd1 49.0(4) . .
Pd11 Pd4 Pd1 60.55(3) . .
Pd31 Pd4 Pd1 150.36(5) . .
Pd3 Pd4 Pd1 61.55(4) . .
C16 Pd4 Pd22 104.3(4) . .
C10 Pd4 Pd22 138.6(4) . .
Pd11 Pd4 Pd22 75.58(4) . .
Pd31 Pd4 Pd22 106.40(4) . .
Pd3 Pd4 Pd22 135.56(4) . .
Pd1 Pd4 Pd22 93.79(4) . .
C16 Pd4 Pd16 110.5(4) . .
C10 Pd4 Pd16 85.0(4) . .
Pd11 Pd4 Pd16 94.54(4) . .
Pd31 Pd4 Pd16 151.47(5) . .
Pd3 Pd4 Pd16 119.33(4) . .
Pd1 Pd4 Pd16 58.17(3) . .
Pd22 Pd4 Pd16 56.45(3) . .
C16 Pd4 Pd24 95.8(4) . .
C10 Pd4 Pd24 151.6(4) . .
Pd11 Pd4 Pd24 59.71(3) . .
Pd31 Pd4 Pd24 63.92(3) . .
Pd3 Pd4 Pd24 103.30(4) . .
Pd1 Pd4 Pd24 116.70(4) . .
Pd22 Pd4 Pd24 52.85(3) . .
Pd16 Pd4 Pd24 108.47(4) . .
C28 Pd5 C14 91.7(5) . .
C28 Pd5 Pd15 139.0(4) . .
C14 Pd5 Pd15 47.9(3) . .
C28 Pd5 Pd13 49.0(4) . .
C14 Pd5 Pd13 140.0(3) . .
Pd15 Pd5 Pd13 165.33(5) . .
C28 Pd5 Pd10 86.1(4) . .
C14 Pd5 Pd10 132.2(4) . .
Pd15 Pd5 Pd10 124.16(5) . .
Pd13 Pd5 Pd10 62.43(4) . .
C28 Pd5 Pd11 142.0(4) . .
C14 Pd5 Pd11 104.6(4) . .
Pd15 Pd5 Pd11 61.73(3) . .
Pd13 Pd5 Pd11 104.53(4) . .
Pd10 Pd5 Pd11 106.04(4) . .
C28 Pd5 Pd6 142.8(4) . .
C14 Pd5 Pd6 117.3(3) . .
Pd15 Pd5 Pd6 75.46(4) . .
Pd13 Pd5 Pd6 101.72(4) . .
Pd10 Pd5 Pd6 57.36(3) . .
Pd11 Pd5 Pd6 56.04(3) . .
C28 Pd5 Pd29 86.0(4) . .
C14 Pd5 Pd29 119.6(4) . .
Pd15 Pd5 Pd29 106.37(4) . .
Pd13 Pd5 Pd29 59.40(3) . .
Pd10 Pd5 Pd29 107.90(4) . .
Pd11 Pd5 Pd29 56.09(3) . .
Pd6 Pd5 Pd29 97.83(4) . .
C28 Pd5 Pd19 124.9(4) . .
C14 Pd5 Pd19 73.0(3) . .
Pd15 Pd5 Pd19 57.92(3) . .
Pd13 Pd5 Pd19 131.84(5) . .
Pd10 Pd5 Pd19 69.69(3) . .
Pd11 Pd5 Pd19 92.87(4) . .
Pd6 Pd5 Pd19 52.76(3) . .
Pd29 Pd5 Pd19 147.78(4) . .
C28 Pd5 Pd34 73.5(4) . .
C14 Pd5 Pd34 79.5(4) . .
Pd15 Pd5 Pd34 100.80(4) . .
Pd13 Pd5 Pd34 93.46(4) . .
Pd10 Pd5 Pd34 54.08(3) . .
Pd11 Pd5 Pd34 142.48(4) . .
Pd6 Pd5 Pd34 88.47(4) . .
Pd29 Pd5 Pd34 152.82(4) . .
Pd19 Pd5 Pd34 51.95(3) . .
C28 Pd5 Pd26 97.3(4) . .
C14 Pd5 Pd26 68.6(4) . .
Pd15 Pd5 Pd26 64.81(3) . .
Pd13 Pd5 Pd26 104.55(4) . .
Pd10 Pd5 Pd26 159.00(4) . .
Pd11 Pd5 Pd26 59.35(3) . .
Pd6 Pd5 Pd26 114.23(4) . .
Pd29 Pd5 Pd26 52.05(3) . .
Pd19 Pd5 Pd26 122.72(4) . .
Pd34 Pd5 Pd26 146.68(4) . .
C28 Pd5 Pd24 102.8(4) . .
C14 Pd5 Pd24 162.9(4) . .
Pd15 Pd5 Pd24 116.14(4) . .
Pd13 Pd5 Pd24 53.82(3) . .
Pd10 Pd5 Pd24 58.94(3) . .
Pd11 Pd5 Pd24 58.37(3) . .
Pd6 Pd5 Pd24 54.27(3) . .
Pd29 Pd5 Pd24 53.71(3) . .
Pd19 Pd5 Pd24 104.96(4) . .
Pd34 Pd5 Pd24 113.02(4) . .
Pd26 Pd5 Pd24 100.20(4) . .
C300 Pd6 Pd19 100.2(3) . .
C300 Pd6 Pd11 45.8(4) . .
Pd19 Pd6 Pd11 105.61(4) . .
C300 Pd6 Pd21 134.9(4) . .
Pd19 Pd6 Pd21 61.87(3) . .
Pd11 Pd6 Pd21 167.25(5) . .
C300 Pd6 Pd20 72.7(4) . .
Pd19 Pd6 Pd20 61.08(3) . .
Pd11 Pd6 Pd20 115.12(4) . .
Pd21 Pd6 Pd20 62.35(3) . .
C300 Pd6 Pd10 155.6(4) . .
Pd19 Pd6 Pd10 76.89(4) . .
Pd11 Pd6 Pd10 111.02(4) . .
Pd21 Pd6 Pd10 65.38(4) . .
Pd20 Pd6 Pd10 123.60(4) . .
C300 Pd6 Pd24 102.7(4) . .
Pd19 Pd6 Pd24 130.95(5) . .
Pd11 Pd6 Pd24 64.85(3) . .
Pd21 Pd6 Pd24 120.51(4) . .
Pd20 Pd6 Pd24 167.97(5) . .
Pd10 Pd6 Pd24 64.71(3) . .
C300 Pd6 Pd23 96.0(4) . .
Pd19 Pd6 Pd23 112.45(4) . .
Pd11 Pd6 Pd23 130.50(4) . .
Pd21 Pd6 Pd23 60.79(3) . .
Pd20 Pd6 Pd23 62.66(3) . .
Pd10 Pd6 Pd23 107.54(4) . .
Pd24 Pd6 Pd23 107.58(4) . .
C300 Pd6 Pd22 74.7(3) . .
Pd19 Pd6 Pd22 171.74(5) . .
Pd11 Pd6 Pd22 75.74(4) . .
Pd21 Pd6 Pd22 117.00(4) . .
Pd20 Pd6 Pd22 110.83(4) . .
Pd10 Pd6 Pd22 110.45(4) . .
Pd24 Pd6 Pd22 57.16(3) . .
Pd23 Pd6 Pd22 62.33(3) . .
C300 Pd6 Pd5 97.1(4) . .
Pd19 Pd6 Pd5 66.71(3) . .
Pd11 Pd6 Pd5 59.95(3) . .
Pd21 Pd6 Pd5 110.00(4) . .
Pd20 Pd6 Pd5 123.32(4) . .
Pd10 Pd6 Pd5 59.23(3) . .
Pd24 Pd6 Pd5 67.81(3) . .
Pd23 Pd6 Pd5 166.77(5) . .
Pd22 Pd6 Pd5 119.96(4) . .
C300 Pd6 Pd35 140.0(4) . .
Pd19 Pd6 Pd35 116.08(4) . .
Pd11 Pd6 Pd35 129.48(4) . .
Pd21 Pd6 Pd35 59.97(3) . .
Pd20 Pd6 Pd35 109.51(4) . .
Pd10 Pd6 Pd35 56.72(3) . .
Pd24 Pd6 Pd35 66.53(4) . .
Pd23 Pd6 Pd35 55.79(3) . .
Pd22 Pd6 Pd35 67.13(3) . .
Pd5 Pd6 Pd35 111.95(4) . .
C300 Pd6 Pd9 37.8(4) . .
Pd19 Pd6 Pd9 114.73(4) . .
Pd11 Pd6 Pd9 77.84(4) . .
Pd21 Pd6 Pd9 108.88(4) . .
Pd20 Pd6 Pd9 59.55(3) . .
Pd10 Pd6 Pd9 163.73(5) . .
Pd24 Pd6 Pd9 109.89(4) . .
Pd23 Pd6 Pd9 58.26(3) . .
Pd22 Pd6 Pd9 57.30(3) . .
Pd5 Pd6 Pd9 134.75(4) . .
Pd35 Pd6 Pd9 107.03(4) . .
C3 Pd7 C2 104.2(5) . .
C3 Pd7 Pd2 149.7(4) . .
C2 Pd7 Pd2 94.7(4) . .
C3 Pd7 Pd18 47.3(4) . .
C2 Pd7 Pd18 113.3(3) . .
Pd2 Pd7 Pd18 103.48(4) . .
C3 Pd7 Pd15 147.7(4) . .
C2 Pd7 Pd15 48.2(3) . .
Pd2 Pd7 Pd15 60.90(3) . .
Pd18 Pd7 Pd15 148.95(5) . .
C3 Pd7 Pd14 116.8(4) . .
C2 Pd7 Pd14 49.2(3) . .
Pd2 Pd7 Pd14 60.08(3) . .
Pd18 Pd7 Pd14 87.28(4) . .
Pd15 Pd7 Pd14 61.72(3) . .
C3 Pd7 Pd20 104.1(4) . .
C2 Pd7 Pd20 138.6(3) . .
Pd2 Pd7 Pd20 74.63(4) . .
Pd18 Pd7 Pd20 108.16(5) . .
Pd15 Pd7 Pd20 93.91(4) . .
Pd14 Pd7 Pd20 134.53(4) . .
C3 Pd7 Pd19 110.4(4) . .
C2 Pd7 Pd19 85.5(3) . .
Pd2 Pd7 Pd19 94.25(4) . .
Pd18 Pd7 Pd19 152.56(5) . .
Pd15 Pd7 Pd19 58.45(3) . .
Pd14 Pd7 Pd19 119.92(4) . .
Pd20 Pd7 Pd19 56.43(3) . .
C3 Pd7 Pd27 96.1(4) . .
C2 Pd7 Pd27 150.1(4) . .
Pd2 Pd7 Pd27 58.50(3) . .
Pd18 Pd7 Pd27 66.13(4) . .
Pd15 Pd7 Pd27 116.01(4) . .
Pd14 Pd7 Pd27 102.02(4) . .
Pd20 Pd7 Pd27 52.30(3) . .
Pd19 Pd7 Pd27 107.82(4) . .
C9 Pd8 C19 135.1(5) . .
C9 Pd8 P9 93.2(4) . .
C19 Pd8 P9 92.0(3) . .
C9 Pd8 Pd9 94.3(4) . .
C19 Pd8 Pd9 97.7(3) . .
P9 Pd8 Pd9 157.17(11) . .
C9 Pd8 Pd16 48.3(4) . .
C19 Pd8 Pd16 154.7(3) . .
P9 Pd8 Pd16 113.27(10) . .
Pd9 Pd8 Pd16 58.51(3) . .
C9 Pd8 Pd23 108.2(4) . .
C19 Pd8 Pd23 45.6(3) . .
P9 Pd8 Pd23 135.66(11) . .
Pd9 Pd8 Pd23 61.14(3) . .
Pd16 Pd8 Pd23 109.86(4) . .
C9 Pd8 Pd22 48.2(4) . .
C19 Pd8 Pd22 103.6(3) . .
P9 Pd8 Pd22 137.23(11) . .
Pd9 Pd8 Pd22 59.96(3) . .
Pd16 Pd8 Pd22 58.60(3) . .
Pd23 Pd8 Pd22 62.41(3) . .
C9 Pd8 Pd17 158.4(4) . .
C19 Pd8 Pd17 48.9(3) . .
P9 Pd8 Pd17 108.31(10) . .
Pd9 Pd8 Pd17 64.86(4) . .
Pd16 Pd8 Pd17 117.43(5) . .
Pd23 Pd8 Pd17 57.68(3) . .
Pd22 Pd8 Pd17 111.95(4) . .
C9 Pd8 Pd33 119.3(4) . .
C19 Pd8 Pd33 103.6(3) . .
P9 Pd8 Pd33 99.75(11) . .
Pd9 Pd8 Pd33 57.92(3) . .
Pd16 Pd8 Pd33 72.39(4) . .
Pd23 Pd8 Pd33 102.49(4) . .
Pd22 Pd8 Pd33 114.29(4) . .
Pd17 Pd8 Pd33 55.92(3) . .
C300 Pd9 Pd16 102.8(4) . .
C300 Pd9 Pd2 44.5(4) . .
Pd16 Pd9 Pd2 107.78(4) . .
C300 Pd9 Pd8 137.6(4) . .
Pd16 Pd9 Pd8 61.59(4) . .
Pd2 Pd9 Pd8 168.89(5) . .
C300 Pd9 Pd33 154.8(4) . .
Pd16 Pd9 Pd33 76.69(4) . .
Pd2 Pd9 Pd33 111.05(4) . .
Pd8 Pd9 Pd33 64.81(4) . .
C300 Pd9 Pd22 76.3(4) . .
Pd16 Pd9 Pd22 60.11(3) . .
Pd2 Pd9 Pd22 117.23(4) . .
Pd8 Pd9 Pd22 61.62(4) . .
Pd33 Pd9 Pd22 122.19(4) . .
C300 Pd9 Pd23 96.6(3) . .
Pd16 Pd9 Pd23 111.91(4) . .
Pd2 Pd9 Pd23 129.79(4) . .
Pd8 Pd9 Pd23 60.56(4) . .
Pd33 Pd9 Pd23 107.02(4) . .
Pd22 Pd9 Pd23 62.77(3) . .
C300 Pd9 Pd27 98.9(4) . .
Pd16 Pd9 Pd27 134.22(5) . .
Pd2 Pd9 Pd27 63.78(4) . .
Pd8 Pd9 Pd27 120.42(4) . .
Pd33 Pd9 Pd27 66.99(4) . .
Pd22 Pd9 Pd27 165.56(5) . .
Pd23 Pd9 Pd27 104.86(4) . .
C300 Pd9 Pd20 70.8(3) . .
Pd16 Pd9 Pd20 169.19(5) . .
Pd2 Pd9 Pd20 74.13(4) . .
Pd8 Pd9 Pd20 116.93(4) . .
Pd33 Pd9 Pd20 112.90(4) . .
Pd22 Pd9 Pd20 109.34(4) . .
Pd23 Pd9 Pd20 61.42(3) . .
Pd27 Pd9 Pd20 56.42(3) . .
C300 Pd9 Pd28 97.0(3) . .
Pd16 Pd9 Pd28 70.27(4) . .
Pd2 Pd9 Pd28 59.42(3) . .
Pd8 Pd9 Pd28 111.50(4) . .
Pd33 Pd9 Pd28 58.75(4) . .
Pd22 Pd9 Pd28 126.29(4) . .
Pd23 Pd9 Pd28 165.33(5) . .
Pd27 Pd9 Pd28 67.46(3) . .
Pd20 Pd9 Pd28 118.50(4) . .
C300 Pd9 Pd6 38.6(3) . .
Pd16 Pd9 Pd6 113.05(4) . .
Pd2 Pd9 Pd6 78.94(4) . .
Pd8 Pd9 Pd6 107.59(4) . .
Pd33 Pd9 Pd6 163.96(5) . .
Pd22 Pd9 Pd6 58.72(3) . .
Pd23 Pd9 Pd6 58.03(3) . .
Pd27 Pd9 Pd6 109.14(4) . .
Pd20 Pd9 Pd6 56.46(3) . .
Pd28 Pd9 Pd6 135.58(4) . .
C300 Pd9 Pd17 139.0(3) . .
Pd16 Pd9 Pd17 114.98(4) . .
Pd2 Pd9 Pd17 128.35(4) . .
Pd8 Pd9 Pd17 59.06(3) . .
Pd33 Pd9 Pd17 56.12(3) . .
Pd22 Pd9 Pd17 108.68(4) . .
Pd23 Pd9 Pd17 55.72(3) . .
Pd27 Pd9 Pd17 65.85(3) . .
Pd20 Pd9 Pd17 69.31(3) . .
Pd28 Pd9 Pd17 109.81(4) . .
Pd6 Pd9 Pd17 107.87(4) . .
C18 Pd10 C12 96.1(7) . .
C18 Pd10 Pd34 139.5(5) . .
C12 Pd10 Pd34 47.2(4) . .
C18 Pd10 Pd35 47.5(5) . .
C12 Pd10 Pd35 135.1(5) . .
Pd34 Pd10 Pd35 144.17(5) . .
C18 Pd10 Pd6 111.7(5) . .
C12 Pd10 Pd6 147.9(4) . .
Pd34 Pd10 Pd6 101.11(4) . .
Pd35 Pd10 Pd6 65.38(4) . .
C18 Pd10 Pd5 147.7(5) . .
C12 Pd10 Pd5 101.2(5) . .
Pd34 Pd10 Pd5 68.85(4) . .
Pd35 Pd10 Pd5 123.66(5) . .
Pd6 Pd10 Pd5 63.41(3) . .
C18 Pd10 Pd13 96.2(4) . .
C12 Pd10 Pd13 89.9(5) . .
Pd34 Pd10 Pd13 99.50(5) . .
Pd35 Pd10 Pd13 115.47(5) . .
Pd6 Pd10 Pd13 102.19(4) . .
Pd5 Pd10 Pd13 57.00(3) . .
C18 Pd10 Pd21 93.7(4) . .
C12 Pd10 Pd21 107.3(4) . .
Pd34 Pd10 Pd21 84.54(4) . .
Pd35 Pd10 Pd21 60.03(4) . .
Pd6 Pd10 Pd21 56.99(3) . .
Pd5 Pd10 Pd21 106.81(4) . .
Pd13 Pd10 Pd21 159.12(5) . .
C18 Pd10 Pd24 83.1(5) . .
C12 Pd10 Pd24 144.6(5) . .
Pd34 Pd10 Pd24 135.87(5) . .
Pd35 Pd10 Pd24 67.29(4) . .
Pd6 Pd10 Pd24 58.42(3) . .
Pd5 Pd10 Pd24 67.02(3) . .
Pd13 Pd10 Pd24 55.24(3) . .
Pd21 Pd10 Pd24 108.10(4) . .
C300 Pd11 Pd4 103.2(3) . .
C300 Pd11 Pd6 44.8(3) . .
Pd4 Pd11 Pd6 106.94(4) . .
C300 Pd11 Pd3 138.0(3) . .
Pd4 Pd11 Pd3 61.00(3) . .
Pd6 Pd11 Pd3 167.29(5) . .
C300 Pd11 Pd29 154.9(3) . .
Pd4 Pd11 Pd29 75.60(4) . .
Pd6 Pd11 Pd29 110.84(4) . .
Pd3 Pd11 Pd29 63.89(3) . .
C300 Pd11 Pd1 76.2(3) . .
Pd4 Pd11 Pd1 61.14(3) . .
Pd6 Pd11 Pd1 117.26(4) . .
Pd3 Pd11 Pd1 62.00(3) . .
Pd29 Pd11 Pd1 121.96(4) . .
C300 Pd11 Pd5 99.9(3) . .
Pd4 Pd11 Pd5 131.59(4) . .
Pd6 Pd11 Pd5 64.01(3) . .
Pd3 Pd11 Pd5 119.89(4) . .
Pd29 Pd11 Pd5 65.96(3) . .
Pd1 Pd11 Pd5 167.14(5) . .
C300 Pd11 Pd12 97.2(3) . .
Pd4 Pd11 Pd12 111.45(4) . .
Pd6 Pd11 Pd12 131.45(4) . .
Pd3 Pd11 Pd12 60.53(3) . .
Pd29 Pd11 Pd12 106.65(4) . .
Pd1 Pd11 Pd12 61.90(3) . .
Pd5 Pd11 Pd12 107.04(4) . .
C300 Pd11 Pd15 74.0(3) . .
Pd4 Pd11 Pd15 171.34(5) . .
Pd6 Pd11 Pd15 77.03(4) . .
Pd3 Pd11 Pd15 115.49(4) . .
Pd29 Pd11 Pd15 110.54(4) . .
Pd1 Pd11 Pd15 110.21(4) . .
Pd5 Pd11 Pd15 57.03(3) . .
Pd12 Pd11 Pd15 61.42(3) . .
C300 Pd11 Pd2 39.1(3) . .
Pd4 Pd11 Pd2 115.51(4) . .
Pd6 Pd11 Pd2 79.22(4) . .
Pd3 Pd11 Pd2 108.95(4) . .
Pd29 Pd11 Pd2 163.01(5) . .
Pd1 Pd11 Pd2 59.96(3) . .
Pd5 Pd11 Pd2 109.29(4) . .
Pd12 Pd11 Pd2 58.06(3) . .
Pd15 Pd11 Pd2 57.10(3) . .
C300 Pd11 Pd24 96.8(3) . .
Pd4 Pd11 Pd24 68.18(3) . .
Pd6 Pd11 Pd24 59.27(3) . .
Pd3 Pd11 Pd24 109.89(4) . .
Pd29 Pd11 Pd24 59.05(3) . .
Pd1 Pd11 Pd24 125.07(4) . .
Pd5 Pd11 Pd24 67.26(3) . .
Pd12 Pd11 Pd24 165.64(5) . .
Pd15 Pd11 Pd24 120.03(4) . .
Pd2 Pd11 Pd24 135.84(4) . .
C300 Pd11 Pd26 138.8(3) . .
Pd4 Pd11 Pd26 115.10(4) . .
Pd6 Pd11 Pd26 128.36(4) . .
Pd3 Pd11 Pd26 59.76(3) . .
Pd29 Pd11 Pd26 56.47(3) . .
Pd1 Pd11 Pd26 108.81(4) . .
Pd5 Pd11 Pd26 65.90(3) . .
Pd12 Pd11 Pd26 55.79(3) . .
Pd15 Pd11 Pd26 65.90(3) . .
Pd2 Pd11 Pd26 106.54(4) . .
Pd24 Pd11 Pd26 110.67(4) . .
C26 Pd12 C23 102.4(5) . .
C26 Pd12 Pd26 51.8(4) . .
C23 Pd12 Pd26 124.3(4) . .
C26 Pd12 Pd30 125.7(4) . .
C23 Pd12 Pd30 51.5(4) . .
Pd26 Pd12 Pd30 175.49(5) . .
C26 Pd12 Pd14 141.0(4) . .
C23 Pd12 Pd14 49.0(3) . .
Pd26 Pd12 Pd14 116.87(4) . .
Pd30 Pd12 Pd14 62.28(4) . .
C26 Pd12 Pd2 159.2(4) . .
C23 Pd12 Pd2 97.8(4) . .
Pd26 Pd12 Pd2 118.67(4) . .
Pd30 Pd12 Pd2 65.07(4) . .
Pd14 Pd12 Pd2 58.57(3) . .
C26 Pd12 Pd3 48.3(4) . .
C23 Pd12 Pd3 141.5(3) . .
Pd26 Pd12 Pd3 62.24(4) . .
Pd30 Pd12 Pd3 119.54(5) . .
Pd14 Pd12 Pd3 168.97(5) . .
Pd2 Pd12 Pd3 111.43(4) . .
C26 Pd12 Pd11 97.2(4) . .
C23 Pd12 Pd11 159.5(4) . .
Pd26 Pd12 Pd11 64.89(4) . .
Pd30 Pd12 Pd11 119.62(5) . .
Pd14 Pd12 Pd11 110.87(4) . .
Pd2 Pd12 Pd11 63.26(3) . .
Pd3 Pd12 Pd11 58.31(3) . .
C26 Pd12 Pd1 104.0(4) . .
C23 Pd12 Pd1 121.4(4) . .
Pd26 Pd12 Pd1 113.18(4) . .
Pd30 Pd12 Pd1 70.62(4) . .
Pd14 Pd12 Pd1 113.68(4) . .
Pd2 Pd12 Pd1 60.49(3) . .
Pd3 Pd12 Pd1 59.90(3) . .
Pd11 Pd12 Pd1 58.05(3) . .
C26 Pd12 Pd15 119.9(4) . .
C23 Pd12 Pd15 104.7(4) . .
Pd26 Pd12 Pd15 68.58(4) . .
Pd30 Pd12 Pd15 113.23(4) . .
Pd14 Pd12 Pd15 59.83(3) . .
Pd2 Pd12 Pd15 58.14(3) . .
Pd3 Pd12 Pd15 111.82(4) . .
Pd11 Pd12 Pd15 59.48(3) . .
Pd1 Pd12 Pd15 105.66(4) . .
C15 Pd13 C28 169.0(5) . .
C15 Pd13 P12 96.2(4) . .
C28 Pd13 P12 94.5(4) . .
C15 Pd13 Pd5 121.1(4) . .
C28 Pd13 Pd5 48.2(3) . .
P12 Pd13 Pd5 142.70(12) . .
C15 Pd13 Pd24 48.9(4) . .
C28 Pd13 Pd24 120.6(3) . .
P12 Pd13 Pd24 144.81(12) . .
Pd5 Pd13 Pd24 72.37(4) . .
C15 Pd13 Pd29 86.1(4) . .
C28 Pd13 Pd29 90.4(4) . .
P12 Pd13 Pd29 121.53(13) . .
Pd5 Pd13 Pd29 66.03(4) . .
Pd24 Pd13 Pd29 60.77(4) . .
C15 Pd13 Pd10 87.2(4) . .
C28 Pd13 Pd10 84.3(4) . .
P12 Pd13 Pd10 126.97(13) . .
Pd5 Pd13 Pd10 60.56(4) . .
Pd24 Pd13 Pd10 64.50(4) . .
Pd29 Pd13 Pd10 111.51(4) . .
C2 Pd14 C23 134.9(5) . .
C2 Pd14 P7 93.3(3) . .
C23 Pd14 P7 91.6(4) . .
C2 Pd14 Pd2 92.7(3) . .
C23 Pd14 Pd2 97.6(4) . .
P7 Pd14 Pd2 159.89(11) . .
C2 Pd14 Pd7 48.1(3) . .
C23 Pd14 Pd7 155.0(3) . .
P7 Pd14 Pd7 113.39(10) . .
Pd2 Pd14 Pd7 58.61(3) . .
C2 Pd14 Pd12 105.9(3) . .
C23 Pd14 Pd12 46.4(3) . .
P7 Pd14 Pd12 134.98(10) . .
Pd2 Pd14 Pd12 60.79(3) . .
Pd7 Pd14 Pd12 109.62(4) . .
C2 Pd14 Pd15 46.6(3) . .
C23 Pd14 Pd15 104.0(3) . .
P7 Pd14 Pd15 135.21(11) . .
Pd2 Pd14 Pd15 59.43(3) . .
Pd7 Pd14 Pd15 58.86(3) . .
Pd12 Pd14 Pd15 61.63(3) . .
C2 Pd14 Pd30 155.7(3) . .
C23 Pd14 Pd30 48.6(4) . .
P7 Pd14 Pd30 111.00(10) . .
Pd2 Pd14 Pd30 64.10(4) . .
Pd7 Pd14 Pd30 116.79(5) . .
Pd12 Pd14 Pd30 57.48(3) . .
Pd15 Pd14 Pd30 110.71(4) . .
C2 Pd14 Pd25 119.5(4) . .
C23 Pd14 Pd25 103.1(4) . .
P7 Pd14 Pd25 102.06(10) . .
Pd2 Pd14 Pd25 58.49(3) . .
Pd7 Pd14 Pd25 72.40(4) . .
Pd12 Pd14 Pd25 102.90(4) . .
Pd15 Pd14 Pd25 114.37(4) . .
Pd30 Pd14 Pd25 55.98(3) . .
C14 Pd15 C2 97.3(5) . .
C14 Pd15 Pd5 50.4(4) . .
C2 Pd15 Pd5 142.6(3) . .
C14 Pd15 Pd7 128.0(4) . .
C2 Pd15 Pd7 48.6(4) . .
Pd5 Pd15 Pd7 131.98(5) . .
C14 Pd15 Pd2 169.3(4) . .
C2 Pd15 Pd2 93.1(3) . .
Pd5 Pd15 Pd2 118.92(4) . .
Pd7 Pd15 Pd2 58.50(3) . .
C14 Pd15 Pd19 80.4(4) . .
C2 Pd15 Pd19 90.7(4) . .
Pd5 Pd15 Pd19 68.00(4) . .
Pd7 Pd15 Pd19 65.22(4) . .
Pd2 Pd15 Pd19 97.04(4) . .
C14 Pd15 Pd11 106.4(4) . .
C2 Pd15 Pd11 155.7(3) . .
Pd5 Pd15 Pd11 61.24(3) . .
Pd7 Pd15 Pd11 115.91(4) . .
Pd2 Pd15 Pd11 63.58(3) . .
Pd19 Pd15 Pd11 98.53(4) . .
C14 Pd15 Pd14 131.3(4) . .
C2 Pd15 Pd14 48.1(3) . .
Pd5 Pd15 Pd14 166.84(5) . .
Pd7 Pd15 Pd14 59.42(3) . .
Pd2 Pd15 Pd14 58.54(3) . .
Pd19 Pd15 Pd14 124.37(4) . .
Pd11 Pd15 Pd14 109.44(4) . .
C14 Pd15 Pd12 119.8(4) . .
C2 Pd15 Pd12 104.2(3) . .
Pd5 Pd15 Pd12 108.54(4) . .
Pd7 Pd15 Pd12 107.54(4) . .
Pd2 Pd15 Pd12 59.40(3) . .
Pd19 Pd15 Pd12 152.17(5) . .
Pd11 Pd15 Pd12 59.10(3) . .
Pd14 Pd15 Pd12 58.54(3) . .
C14 Pd15 Pd26 69.1(4) . .
C2 Pd15 Pd26 127.6(4) . .
Pd5 Pd15 Pd26 64.56(3) . .
Pd7 Pd15 Pd26 160.48(5) . .
Pd2 Pd15 Pd26 106.25(4) . .
Pd19 Pd15 Pd26 132.55(4) . .
Pd11 Pd15 Pd26 59.15(3) . .
Pd14 Pd15 Pd26 103.01(4) . .
Pd12 Pd15 Pd26 53.09(3) . .
C8 Pd16 C9 109.7(6) . .
C8 Pd16 Pd9 146.4(4) . .
C9 Pd16 Pd9 95.5(4) . .
C8 Pd16 Pd32 47.5(4) . .
C9 Pd16 Pd32 114.4(4) . .
Pd9 Pd16 Pd32 102.28(4) . .
C8 Pd16 Pd22 152.0(4) . .
C9 Pd16 Pd22 49.7(4) . .
Pd9 Pd16 Pd22 61.46(3) . .
Pd32 Pd16 Pd22 150.94(5) . .
C8 Pd16 Pd8 122.9(4) . .
C9 Pd16 Pd8 48.4(4) . .
Pd9 Pd16 Pd8 59.90(3) . .
Pd32 Pd16 Pd8 89.66(4) . .
Pd22 Pd16 Pd8 61.51(4) . .
C8 Pd16 Pd1 95.6(4) . .
C9 Pd16 Pd1 141.7(4) . .
Pd9 Pd16 Pd1 75.87(4) . .
Pd32 Pd16 Pd1 103.86(4) . .
Pd22 Pd16 Pd1 95.49(4) . .
Pd8 Pd16 Pd1 135.62(5) . .
C8 Pd16 Pd4 106.5(4) . .
C9 Pd16 Pd4 87.1(4) . .
Pd9 Pd16 Pd4 96.28(4) . .
Pd32 Pd16 Pd4 149.63(5) . .
Pd22 Pd16 Pd4 59.43(3) . .
Pd8 Pd16 Pd4 120.56(4) . .
Pd1 Pd16 Pd4 57.69(3) . .
C8 Pd16 Pd28 90.3(4) . .
C9 Pd16 Pd28 149.9(4) . .
Pd9 Pd16 Pd28 58.51(3) . .
Pd32 Pd16 Pd28 62.94(3) . .
Pd22 Pd16 Pd28 116.62(4) . .
Pd8 Pd16 Pd28 101.99(4) . .
Pd1 Pd16 Pd28 52.34(3) . .
Pd4 Pd16 Pd28 109.13(4) . .
C6 Pd17 C19 128.8(5) . .
C6 Pd17 P5 94.0(4) . .
C19 Pd17 P5 94.7(4) . .
C6 Pd17 Pd33 48.3(4) . .
C19 Pd17 Pd33 111.6(3) . .
P5 Pd17 Pd33 142.09(11) . .
C6 Pd17 Pd23 159.1(4) . .
C19 Pd17 Pd23 47.1(3) . .
P5 Pd17 Pd23 106.49(11) . .
Pd33 Pd17 Pd23 111.41(4) . .
C6 Pd17 Pd8 100.6(4) . .
C19 Pd17 Pd8 48.7(3) . .
P5 Pd17 Pd8 141.32(11) . .
Pd33 Pd17 Pd8 64.19(4) . .
Pd23 Pd17 Pd8 60.66(4) . .
C6 Pd17 Pd9 103.8(4) . .
C19 Pd17 Pd9 90.6(3) . .
P5 Pd17 Pd9 152.25(11) . .
Pd33 Pd17 Pd9 57.66(3) . .
Pd23 Pd17 Pd9 59.00(3) . .
Pd8 Pd17 Pd9 56.08(3) . .
C6 Pd17 Pd27 77.0(4) . .
C19 Pd17 Pd27 143.2(3) . .
P5 Pd17 Pd27 110.87(10) . .
Pd33 Pd17 Pd27 62.76(4) . .
Pd23 Pd17 Pd27 98.81(4) . .
Pd8 Pd17 Pd27 107.26(4) . .
Pd9 Pd17 Pd27 54.63(3) . .
C3 Pd18 C4 162.2(6) . .
C3 Pd18 P14 92.6(4) . .
C4 Pd18 P14 97.1(4) . .
C3 Pd18 Pd25 124.6(4) . .
C4 Pd18 Pd25 47.8(4) . .
P14 Pd18 Pd25 142.73(11) . .
C3 Pd18 Pd7 47.7(4) . .
C4 Pd18 Pd7 121.9(4) . .
P14 Pd18 Pd7 140.25(11) . .
Pd25 Pd18 Pd7 76.87(4) . .
C1 Pd19 C25 107.3(5) . .
C1 Pd19 Pd6 148.4(4) . .
C25 Pd19 Pd6 95.3(3) . .
C1 Pd19 Pd34 47.8(4) . .
C25 Pd19 Pd34 113.7(4) . .
Pd6 Pd19 Pd34 102.99(4) . .
C1 Pd19 Pd20 150.4(4) . .
C25 Pd19 Pd20 49.1(4) . .
Pd6 Pd19 Pd20 60.76(3) . .
Pd34 Pd19 Pd20 149.55(5) . .
C1 Pd19 Pd21 120.3(4) . .
C25 Pd19 Pd21 49.1(3) . .
Pd6 Pd19 Pd21 60.12(3) . .
Pd34 Pd19 Pd21 88.04(4) . .
Pd20 Pd19 Pd21 61.66(4) . .
C1 Pd19 Pd15 98.6(4) . .
C25 Pd19 Pd15 137.9(4) . .
Pd6 Pd19 Pd15 77.58(4) . .
Pd34 Pd19 Pd15 108.34(4) . .
Pd20 Pd19 Pd15 93.74(4) . .
Pd21 Pd19 Pd15 137.27(4) . .
C1 Pd19 Pd7 107.7(4) . .
C25 Pd19 Pd7 83.9(3) . .
Pd6 Pd19 Pd7 96.32(4) . .
Pd34 Pd19 Pd7 152.07(5) . .
Pd20 Pd19 Pd7 58.29(3) . .
Pd21 Pd19 Pd7 119.29(4) . .
Pd15 Pd19 Pd7 56.33(3) . .
C1 Pd19 Pd5 91.5(4) . .
C25 Pd19 Pd5 152.6(3) . .
Pd6 Pd19 Pd5 60.53(3) . .
Pd34 Pd19 Pd5 64.73(3) . .
Pd20 Pd19 Pd5 117.35(4) . .
Pd21 Pd19 Pd5 104.32(4) . .
Pd15 Pd19 Pd5 54.08(3) . .
Pd7 Pd19 Pd5 109.64(4) . .
C13 Pd20 C25 97.4(5) . .
C13 Pd20 Pd27 49.4(4) . .
C25 Pd20 Pd27 142.9(3) . .
C13 Pd20 Pd6 169.8(4) . .
C25 Pd20 Pd6 92.7(3) . .
Pd27 Pd20 Pd6 120.60(4) . .
C13 Pd20 Pd19 128.8(4) . .
C25 Pd20 Pd19 48.4(4) . .
Pd27 Pd20 Pd19 135.03(5) . .
Pd6 Pd20 Pd19 58.16(3) . .
C13 Pd20 Pd7 79.6(4) . .
C25 Pd20 Pd7 88.6(3) . .
Pd27 Pd20 Pd7 71.36(4) . .
Pd6 Pd20 Pd7 99.26(4) . .
Pd19 Pd20 Pd7 65.28(4) . .
C13 Pd20 Pd21 130.3(4) . .
C25 Pd20 Pd21 48.0(3) . .
Pd27 Pd20 Pd21 164.30(5) . .
Pd6 Pd20 Pd21 58.61(3) . .
Pd19 Pd20 Pd21 59.62(3) . .
Pd7 Pd20 Pd21 124.18(5) . .
C13 Pd20 Pd9 106.2(4) . .
C25 Pd20 Pd9 155.6(3) . .
Pd27 Pd20 Pd9 61.33(3) . .
Pd6 Pd20 Pd9 63.99(3) . .
Pd19 Pd20 Pd9 116.11(4) . .
Pd7 Pd20 Pd9 101.56(4) . .
Pd21 Pd20 Pd9 109.44(4) . .
C13 Pd20 Pd23 118.7(4) . .
C25 Pd20 Pd23 104.4(3) . .
Pd27 Pd20 Pd23 106.57(4) . .
Pd6 Pd20 Pd23 59.61(3) . .
Pd19 Pd20 Pd23 107.61(4) . .
Pd7 Pd20 Pd23 155.10(5) . .
Pd21 Pd20 Pd23 58.62(3) . .
Pd9 Pd20 Pd23 58.74(3) . .
C27 Pd21 C25 134.6(6) . .
C27 Pd21 P2 92.5(4) . .
C25 Pd21 P2 93.2(4) . .
C27 Pd21 Pd6 98.2(4) . .
C25 Pd21 Pd6 92.7(4) . .
P2 Pd21 Pd6 158.28(11) . .
C27 Pd21 Pd19 154.7(4) . .
C25 Pd21 Pd19 47.9(4) . .
P2 Pd21 Pd19 112.83(10) . .
Pd6 Pd21 Pd19 58.01(3) . .
C27 Pd21 Pd23 46.1(4) . .
C25 Pd21 Pd23 106.7(4) . .
P2 Pd21 Pd23 136.32(10) . .
Pd6 Pd21 Pd23 60.80(3) . .
Pd19 Pd21 Pd23 109.28(4) . .
C27 Pd21 Pd20 103.2(4) . .
C25 Pd21 Pd20 47.5(4) . .
P2 Pd21 Pd20 136.37(10) . .
Pd6 Pd21 Pd20 59.04(3) . .
Pd19 Pd21 Pd20 58.73(3) . .
Pd23 Pd21 Pd20 61.55(3) . .
C27 Pd21 Pd35 49.7(4) . .
C25 Pd21 Pd35 155.5(4) . .
P2 Pd21 Pd35 111.14(10) . .
Pd6 Pd21 Pd35 63.87(4) . .
Pd19 Pd21 Pd35 116.13(4) . .
Pd23 Pd21 Pd35 57.00(3) . .
Pd20 Pd21 Pd35 110.00(4) . .
C27 Pd21 Pd10 104.0(4) . .
C25 Pd21 Pd10 118.8(4) . .
P2 Pd21 Pd10 101.47(10) . .
Pd6 Pd21 Pd10 57.63(3) . .
Pd19 Pd21 Pd10 71.90(4) . .
Pd23 Pd21 Pd10 102.00(4) . .
Pd20 Pd21 Pd10 113.34(4) . .
Pd35 Pd21 Pd10 55.70(3) . .
C17 Pd22 C9 98.9(6) . .
C17 Pd22 Pd24 48.7(4) . .
C9 Pd22 Pd24 143.4(4) . .
C17 Pd22 Pd16 128.4(4) . .
C9 Pd22 Pd16 48.9(4) . .
Pd24 Pd22 Pd16 132.88(5) . .
C17 Pd22 Pd9 168.2(4) . .
C9 Pd22 Pd9 92.5(4) . .
Pd24 Pd22 Pd9 119.54(4) . .
Pd16 Pd22 Pd9 58.43(3) . .
C17 Pd22 Pd6 105.1(4) . .
C9 Pd22 Pd6 155.2(4) . .
Pd24 Pd22 Pd6 61.14(3) . .
Pd16 Pd22 Pd6 116.25(4) . .
Pd9 Pd22 Pd6 63.99(3) . .
C17 Pd22 Pd8 132.5(4) . .
C9 Pd22 Pd8 47.5(4) . .
Pd24 Pd22 Pd8 165.68(5) . .
Pd16 Pd22 Pd8 59.89(4) . .
Pd9 Pd22 Pd8 58.42(3) . .
Pd6 Pd22 Pd8 109.23(4) . .
C17 Pd22 Pd4 79.9(4) . .
C9 Pd22 Pd4 90.0(4) . .
Pd24 Pd22 Pd4 70.16(4) . .
Pd16 Pd22 Pd4 64.12(4) . .
Pd9 Pd22 Pd4 97.39(4) . .
Pd6 Pd22 Pd4 100.36(4) . .
Pd8 Pd22 Pd4 123.61(4) . .
C17 Pd22 Pd23 120.0(4) . .
C9 Pd22 Pd23 103.6(4) . .
Pd24 Pd22 Pd23 107.75(4) . .
Pd16 Pd22 Pd23 107.63(4) . .
Pd9 Pd22 Pd23 59.22(3) . .
Pd6 Pd22 Pd23 58.60(3) . .
Pd8 Pd22 Pd23 58.37(3) . .
Pd4 Pd22 Pd23 152.89(5) . .
C17 Pd22 Pd35 69.7(4) . .
C9 Pd22 Pd35 126.8(4) . .
Pd24 Pd22 Pd35 64.35(4) . .
Pd16 Pd22 Pd35 159.69(5) . .
Pd9 Pd22 Pd35 105.55(4) . .
Pd6 Pd22 Pd35 58.52(3) . .
Pd8 Pd22 Pd35 101.86(4) . .
Pd4 Pd22 Pd35 134.49(4) . .
Pd23 Pd22 Pd35 52.22(3) . .
C19 Pd23 C27 100.6(6) . .
C19 Pd23 Pd35 122.5(4) . .
C27 Pd23 Pd35 53.0(4) . .
C19 Pd23 Pd17 51.5(4) . .
C27 Pd23 Pd17 124.0(4) . .
Pd35 Pd23 Pd17 173.79(5) . .
C19 Pd23 Pd8 49.7(4) . .
C27 Pd23 Pd8 141.1(4) . .
Pd35 Pd23 Pd8 116.66(4) . .
Pd17 Pd23 Pd8 61.66(4) . .
C19 Pd23 Pd21 141.4(4) . .
C27 Pd23 Pd21 48.7(4) . .
Pd35 Pd23 Pd21 62.40(4) . .
Pd17 Pd23 Pd21 120.57(4) . .
Pd8 Pd23 Pd21 168.55(5) . .
C19 Pd23 Pd6 159.9(4) . .
C27 Pd23 Pd6 98.2(4) . .
Pd35 Pd23 Pd6 64.98(4) . .
Pd17 Pd23 Pd6 121.19(4) . .
Pd8 Pd23 Pd6 110.37(4) . .
Pd21 Pd23 Pd6 58.41(3) . .
C19 Pd23 Pd9 98.6(4) . .
C27 Pd23 Pd9 159.9(4) . .
Pd35 Pd23 Pd9 119.53(5) . .
Pd17 Pd23 Pd9 65.28(4) . .
Pd8 Pd23 Pd9 58.30(3) . .
Pd21 Pd23 Pd9 111.41(4) . .
Pd6 Pd23 Pd9 63.72(3) . .
C19 Pd23 Pd20 123.3(4) . .
C27 Pd23 Pd20 103.9(4) . .
Pd35 Pd23 Pd20 113.07(4) . .
Pd17 Pd23 Pd20 72.48(4) . .
Pd8 Pd23 Pd20 113.43(4) . .
Pd21 Pd23 Pd20 59.83(3) . .
Pd6 Pd23 Pd20 57.73(3) . .
Pd9 Pd23 Pd20 59.83(3) . .
C19 Pd23 Pd22 104.3(4) . .
C27 Pd23 Pd22 121.9(4) . .
Pd35 Pd23 Pd22 69.34(4) . .
Pd17 Pd23 Pd22 112.61(4) . .
Pd8 Pd23 Pd22 59.22(3) . .
Pd21 Pd23 Pd22 111.98(4) . .
Pd6 Pd23 Pd22 59.08(3) . .
Pd9 Pd23 Pd22 58.01(3) . .
Pd20 Pd23 Pd22 104.49(4) . .
C17 Pd24 C15 94.9(6) . .
C17 Pd24 Pd22 47.7(4) . .
C15 Pd24 Pd22 141.8(4) . .
C17 Pd24 Pd13 142.3(4) . .
C15 Pd24 Pd13 47.5(4) . .
Pd22 Pd24 Pd13 166.53(5) . .
C17 Pd24 Pd6 104.7(4) . .
C15 Pd24 Pd6 140.3(4) . .
Pd22 Pd24 Pd6 61.70(3) . .
Pd13 Pd24 Pd6 104.98(4) . .
C17 Pd24 Pd29 128.8(4) . .
C15 Pd24 Pd29 86.4(4) . .
Pd22 Pd24 Pd29 121.21(5) . .
Pd13 Pd24 Pd29 62.28(4) . .
Pd6 Pd24 Pd29 106.14(4) . .
C17 Pd24 Pd11 114.8(4) . .
C15 Pd24 Pd11 142.2(4) . .
Pd22 Pd24 Pd11 73.67(4) . .
Pd13 Pd24 Pd11 101.01(4) . .
Pd6 Pd24 Pd11 55.89(3) . .
Pd29 Pd24 Pd11 57.06(3) . .
C17 Pd24 Pd10 121.6(4) . .
C15 Pd24 Pd10 83.5(4) . .
Pd22 Pd24 Pd10 107.74(4) . .
Pd13 Pd24 Pd10 60.26(4) . .
Pd6 Pd24 Pd10 56.87(3) . .
Pd29 Pd24 Pd10 109.39(4) . .
Pd11 Pd24 Pd10 98.70(4) . .
C17 Pd24 Pd31 77.2(4) . .
C15 Pd24 Pd31 75.5(4) . .
Pd22 Pd24 Pd31 99.09(4) . .
Pd13 Pd24 Pd31 93.03(4) . .
Pd6 Pd24 Pd31 142.05(4) . .
Pd29 Pd24 Pd31 53.59(3) . .
Pd11 Pd24 Pd31 88.35(4) . .
Pd10 Pd24 Pd31 153.17(5) . .
C17 Pd24 Pd35 70.2(4) . .
C15 Pd24 Pd35 97.7(4) . .
Pd22 Pd24 Pd35 65.61(4) . .
Pd13 Pd24 Pd35 106.79(4) . .
Pd6 Pd24 Pd35 59.07(3) . .
Pd29 Pd24 Pd35 160.32(4) . .
Pd11 Pd24 Pd35 113.60(4) . .
Pd10 Pd24 Pd35 52.49(3) . .
Pd31 Pd24 Pd35 146.06(4) . .
C17 Pd24 Pd4 71.1(4) . .
C15 Pd24 Pd4 126.3(4) . .
Pd22 Pd24 Pd4 56.99(3) . .
Pd13 Pd24 Pd4 129.59(5) . .
Pd6 Pd24 Pd4 92.85(4) . .
Pd29 Pd24 Pd4 67.55(3) . .
Pd11 Pd24 Pd4 52.11(3) . .
Pd10 Pd24 Pd4 148.41(4) . .
Pd31 Pd24 Pd4 51.15(3) . .
Pd35 Pd24 Pd4 122.58(4) . .
C17 Pd24 Pd5 162.3(4) . .
C15 Pd24 Pd5 101.2(4) . .
Pd22 Pd24 Pd5 115.06(4) . .
Pd13 Pd24 Pd5 53.81(3) . .
Pd6 Pd24 Pd5 57.93(3) . .
Pd29 Pd24 Pd5 60.22(3) . .
Pd11 Pd24 Pd5 54.36(3) . .
Pd10 Pd24 Pd5 54.05(3) . .
Pd31 Pd24 Pd5 113.81(4) . .
Pd35 Pd24 Pd5 100.11(4) . .
Pd4 Pd24 Pd5 104.30(4) . .
C4 Pd25 C21 95.1(5) . .
C4 Pd25 Pd18 48.2(4) . .
C21 Pd25 Pd18 140.7(4) . .
C4 Pd25 Pd30 132.3(4) . .
C21 Pd25 Pd30 47.3(4) . .
Pd18 Pd25 Pd30 144.26(5) . .
C4 Pd25 Pd2 148.9(4) . .
C21 Pd25 Pd2 111.0(4) . .
Pd18 Pd25 Pd2 101.61(4) . .
Pd30 Pd25 Pd2 65.41(4) . .
C4 Pd25 Pd27 105.9(4) . .
C21 Pd25 Pd27 142.1(4) . .
Pd18 Pd25 Pd27 72.61(4) . .
Pd30 Pd25 Pd27 121.79(5) . .
Pd2 Pd25 Pd27 63.20(3) . .
C4 Pd25 Pd36 94.8(4) . .
C21 Pd25 Pd36 90.9(4) . .
Pd18 Pd25 Pd36 104.04(5) . .
Pd30 Pd25 Pd36 111.00(5) . .
Pd2 Pd25 Pd36 101.13(4) . .
Pd27 Pd25 Pd36 56.74(4) . .
C4 Pd25 Pd14 105.4(4) . .
C21 Pd25 Pd14 95.1(4) . .
Pd18 Pd25 Pd14 84.23(4) . .
Pd30 Pd25 Pd14 60.49(4) . .
Pd2 Pd25 Pd14 57.23(3) . .
Pd27 Pd25 Pd14 108.71(4) . .
Pd36 Pd25 Pd14 158.25(5) . .
C4 Pd25 Pd28 148.3(4) . .
C21 Pd25 Pd28 78.9(4) . .
Pd18 Pd25 Pd28 139.10(5) . .
Pd30 Pd25 Pd28 63.90(4) . .
Pd2 Pd25 Pd28 57.56(3) . .
Pd27 Pd25 Pd28 66.57(4) . .
Pd36 Pd25 Pd28 54.66(3) . .
Pd14 Pd25 Pd28 106.10(4) . .
C11 Pd26 C26 121.6(5) . .
C11 Pd26 P13 94.9(4) . .
C26 Pd26 P13 93.4(4) . .
C11 Pd26 Pd12 155.9(4) . .
C26 Pd26 Pd12 47.6(4) . .
P13 Pd26 Pd12 106.47(11) . .
C11 Pd26 Pd29 47.5(4) . .
C26 Pd26 Pd29 108.4(4) . .
P13 Pd26 Pd29 142.19(11) . .
Pd12 Pd26 Pd29 111.06(5) . .
C11 Pd26 Pd3 96.2(4) . .
C26 Pd26 Pd3 47.1(4) . .
P13 Pd26 Pd3 138.17(11) . .
Pd12 Pd26 Pd3 60.45(3) . .
Pd29 Pd26 Pd3 62.96(4) . .
C11 Pd26 Pd11 104.1(4) . .
C26 Pd26 Pd11 90.1(4) . .
P13 Pd26 Pd11 155.13(11) . .
Pd12 Pd26 Pd11 59.32(3) . .
Pd29 Pd26 Pd11 57.87(3) . .
Pd3 Pd26 Pd11 56.12(3) . .
C11 Pd26 Pd5 79.0(4) . .
C26 Pd26 Pd5 144.1(4) . .
P13 Pd26 Pd5 115.24(11) . .
Pd12 Pd26 Pd5 101.06(4) . .
Pd29 Pd26 Pd5 61.82(3) . .
Pd3 Pd26 Pd5 106.45(4) . .
Pd11 Pd26 Pd5 54.75(3) . .
C11 Pd26 Pd15 129.2(4) . .
C26 Pd26 Pd15 105.5(4) . .
P13 Pd26 Pd15 100.51(11) . .
Pd12 Pd26 Pd15 58.33(3) . .
Pd29 Pd26 Pd15 102.69(4) . .
Pd3 Pd26 Pd15 103.18(4) . .
Pd11 Pd26 Pd15 54.96(3) . .
Pd5 Pd26 Pd15 50.63(3) . .
C5 Pd27 C13 92.5(6) . .
C5 Pd27 Pd20 140.2(4) . .
C13 Pd27 Pd20 48.1(4) . .
C5 Pd27 Pd36 49.5(4) . .
C13 Pd27 Pd36 141.7(4) . .
Pd20 Pd27 Pd36 166.29(5) . .
C5 Pd27 Pd25 84.8(4) . .
C13 Pd27 Pd25 126.8(4) . .
Pd20 Pd27 Pd25 121.42(5) . .
Pd36 Pd27 Pd25 63.18(4) . .
C5 Pd27 Pd9 143.3(4) . .
C13 Pd27 Pd9 106.0(4) . .
Pd20 Pd27 Pd9 62.25(3) . .
Pd36 Pd27 Pd9 104.30(4) . .
Pd25 Pd27 Pd9 107.21(4) . .
C5 Pd27 Pd2 142.3(4) . .
C13 Pd27 Pd2 114.1(4) . .
Pd20 Pd27 Pd2 73.26(4) . .
Pd36 Pd27 Pd2 102.07(4) . .
Pd25 Pd27 Pd2 58.16(3) . .
Pd9 Pd27 Pd2 56.14(3) . .
C5 Pd27 Pd33 87.9(4) . .
C13 Pd27 Pd33 124.6(4) . .
Pd20 Pd27 Pd33 108.14(4) . .
Pd36 Pd27 Pd33 59.09(4) . .
Pd25 Pd27 Pd33 108.45(4) . .
Pd9 Pd27 Pd33 55.44(3) . .
Pd2 Pd27 Pd33 97.15(4) . .
C5 Pd27 Pd17 97.6(4) . .
C13 Pd27 Pd17 73.7(4) . .
Pd20 Pd27 Pd17 68.68(4) . .
Pd36 Pd27 Pd17 102.91(5) . .
Pd25 Pd27 Pd17 159.36(5) . .
Pd9 Pd27 Pd17 59.52(3) . .
Pd2 Pd27 Pd17 114.70(4) . .
Pd33 Pd27 Pd17 51.42(3) . .
C5 Pd27 Pd28 103.5(4) . .
C13 Pd27 Pd28 163.3(4) . .
Pd20 Pd27 Pd28 115.31(4) . .
Pd36 Pd27 Pd28 54.02(3) . .
Pd25 Pd27 Pd28 60.32(3) . .
Pd9 Pd27 Pd28 58.14(3) . .
Pd2 Pd27 Pd28 54.34(3) . .
Pd33 Pd27 Pd28 52.92(3) . .
Pd17 Pd27 Pd28 99.37(4) . .
C5 Pd27 Pd7 123.2(4) . .
C13 Pd27 Pd7 69.7(4) . .
Pd20 Pd27 Pd7 56.34(3) . .
Pd36 Pd27 Pd7 131.08(5) . .
Pd25 Pd27 Pd7 68.06(4) . .
Pd9 Pd27 Pd7 93.17(4) . .
Pd2 Pd27 Pd7 52.02(3) . .
Pd33 Pd27 Pd7 146.96(4) . .
Pd17 Pd27 Pd7 125.02(4) . .
Pd28 Pd27 Pd7 104.07(4) . .
C20 Pd28 C22 93.3(6) . .
C20 Pd28 Pd1 141.5(4) . .
C22 Pd28 Pd1 48.4(3) . .
C20 Pd28 Pd36 49.0(4) . .
C22 Pd28 Pd36 141.8(3) . .
Pd1 Pd28 Pd36 167.00(5) . .
C20 Pd28 Pd33 84.5(4) . .
C22 Pd28 Pd33 128.8(3) . .
Pd1 Pd28 Pd33 119.86(5) . .
Pd36 Pd28 Pd33 62.54(4) . .
C20 Pd28 Pd2 143.1(4) . .
C22 Pd28 Pd2 105.1(3) . .
Pd1 Pd28 Pd2 62.55(3) . .
Pd36 Pd28 Pd2 104.47(4) . .
Pd33 Pd28 Pd2 106.62(4) . .
C20 Pd28 Pd9 140.8(4) . .
C22 Pd28 Pd9 116.0(3) . .
Pd1 Pd28 Pd9 73.28(4) . .
Pd36 Pd28 Pd9 100.46(4) . .
Pd33 Pd28 Pd9 57.16(3) . .
Pd2 Pd28 Pd9 55.97(3) . .
C20 Pd28 Pd25 86.5(4) . .
C22 Pd28 Pd25 121.5(3) . .
Pd1 Pd28 Pd25 109.24(4) . .
Pd36 Pd28 Pd25 59.70(4) . .
Pd33 Pd28 Pd25 109.42(4) . .
Pd2 Pd28 Pd25 56.65(3) . .
Pd9 Pd28 Pd25 98.14(4) . .
C20 Pd28 Pd30 98.4(4) . .
C22 Pd28 Pd30 69.3(3) . .
Pd1 Pd28 Pd30 68.09(4) . .
Pd36 Pd28 Pd30 105.89(4) . .
Pd33 Pd28 Pd30 161.63(5) . .
Pd2 Pd28 Pd30 60.71(3) . .
Pd9 Pd28 Pd30 115.44(4) . .
Pd25 Pd28 Pd30 53.03(3) . .
C20 Pd28 Pd32 74.6(4) . .
C22 Pd28 Pd32 76.1(3) . .
Pd1 Pd28 Pd32 95.41(4) . .
Pd36 Pd28 Pd32 95.65(4) . .
Pd33 Pd28 Pd32 53.96(3) . .
Pd2 Pd28 Pd32 140.40(4) . .
Pd9 Pd28 Pd32 87.31(4) . .
Pd25 Pd28 Pd32 155.31(4) . .
Pd30 Pd28 Pd32 144.32(4) . .
C20 Pd28 Pd27 102.4(4) . .
C22 Pd28 Pd27 162.6(3) . .
Pd1 Pd28 Pd27 115.25(4) . .
Pd36 Pd28 Pd27 53.37(3) . .
Pd33 Pd28 Pd27 61.19(3) . .
Pd2 Pd28 Pd27 57.66(3) . .
Pd9 Pd28 Pd27 54.40(3) . .
Pd25 Pd28 Pd27 53.11(3) . .
Pd30 Pd28 Pd27 100.56(4) . .
Pd32 Pd28 Pd27 115.12(4) . .
C20 Pd28 Pd16 124.6(4) . .
C22 Pd28 Pd16 72.6(3) . .
Pd1 Pd28 Pd16 55.06(3) . .
Pd36 Pd28 Pd16 129.86(5) . .
Pd33 Pd28 Pd16 67.39(3) . .
Pd2 Pd28 Pd16 91.71(4) . .
Pd9 Pd28 Pd16 51.22(3) . .
Pd25 Pd28 Pd16 146.88(4) . .
Pd30 Pd28 Pd16 123.13(4) . .
Pd32 Pd28 Pd16 50.10(3) . .
Pd27 Pd28 Pd16 103.78(4) . .
C11 Pd29 C24 96.3(5) . .
C11 Pd29 Pd31 140.3(4) . .
C24 Pd29 Pd31 48.0(4) . .
C11 Pd29 Pd26 47.4(4) . .
C24 Pd29 Pd26 137.6(4) . .
Pd31 Pd29 Pd26 146.87(5) . .
C11 Pd29 Pd11 111.7(4) . .
C24 Pd29 Pd11 150.2(4) . .
Pd31 Pd29 Pd11 102.19(4) . .
Pd26 Pd29 Pd11 65.66(4) . .
C11 Pd29 Pd24 144.7(4) . .
C24 Pd29 Pd24 99.0(4) . .
Pd31 Pd29 Pd24 69.41(4) . .
Pd26 Pd29 Pd24 123.21(4) . .
Pd11 Pd29 Pd24 63.89(3) . .
C11 Pd29 Pd13 93.0(4) . .
C24 Pd29 Pd13 85.8(3) . .
Pd31 Pd29 Pd13 99.82(4) . .
Pd26 Pd29 Pd13 112.65(4) . .
Pd11 Pd29 Pd13 102.11(4) . .
Pd24 Pd29 Pd13 56.95(3) . .
C11 Pd29 Pd3 94.3(4) . .
C24 Pd29 Pd3 112.0(3) . .
Pd31 Pd29 Pd3 86.44(4) . .
Pd26 Pd29 Pd3 60.78(3) . .
Pd11 Pd29 Pd3 57.72(3) . .
Pd24 Pd29 Pd3 108.87(4) . .
Pd13 Pd29 Pd3 159.82(5) . .
C11 Pd29 Pd5 81.9(4) . .
C24 Pd29 Pd5 140.0(3) . .
Pd31 Pd29 Pd5 135.48(5) . .
Pd26 Pd29 Pd5 66.13(4) . .
Pd11 Pd29 Pd5 57.95(3) . .
Pd24 Pd29 Pd5 66.08(3) . .
Pd13 Pd29 Pd5 54.58(3) . .
Pd3 Pd29 Pd5 107.97(4) . .
C21 Pd30 C23 123.9(5) . .
C21 Pd30 P6 91.9(4) . .
C23 Pd30 P6 93.5(4) . .
C21 Pd30 Pd25 48.4(4) . .
C23 Pd30 Pd25 109.5(3) . .
P6 Pd30 Pd25 140.19(11) . .
C21 Pd30 Pd12 157.7(4) . .
C23 Pd30 Pd12 47.7(3) . .
P6 Pd30 Pd12 108.34(11) . .
Pd25 Pd30 Pd12 111.19(4) . .
C21 Pd30 Pd14 98.5(4) . .
C23 Pd30 Pd14 47.7(3) . .
P6 Pd30 Pd14 138.28(11) . .
Pd25 Pd30 Pd14 63.53(4) . .
Pd12 Pd30 Pd14 60.23(3) . .
C21 Pd30 Pd2 105.1(4) . .
C23 Pd30 Pd2 90.4(3) . .
P6 Pd30 Pd2 156.47(11) . .
Pd25 Pd30 Pd2 58.27(3) . .
Pd12 Pd30 Pd2 58.83(3) . .
Pd14 Pd30 Pd2 56.08(3) . .
C21 Pd30 Pd28 78.8(4) . .
C23 Pd30 Pd28 144.7(3) . .
P6 Pd30 Pd28 114.03(11) . .
Pd25 Pd30 Pd28 63.07(4) . .
Pd12 Pd30 Pd28 100.43(4) . .
Pd14 Pd30 Pd28 107.62(4) . .
Pd2 Pd30 Pd28 55.51(3) . .
C21 Pd30 Pd1 129.1(4) . .
C23 Pd30 Pd1 104.1(3) . .
P6 Pd30 Pd1 101.93(10) . .
Pd25 Pd30 Pd1 103.23(4) . .
Pd12 Pd30 Pd1 56.91(3) . .
Pd14 Pd30 Pd1 102.30(4) . .
Pd2 Pd30 Pd1 54.68(3) . .
Pd28 Pd30 Pd1 50.70(3) . .
C16 Pd31 C24 162.4(5) . .
C16 Pd31 P11 92.4(4) . .
C24 Pd31 P11 97.8(4) . .
C16 Pd31 Pd29 122.9(4) . .
C24 Pd31 Pd29 48.0(4) . .
P11 Pd31 Pd29 144.68(12) . .
C16 Pd31 Pd4 47.2(4) . .
C24 Pd31 Pd4 122.7(4) . .
P11 Pd31 Pd4 139.19(12) . .
Pd29 Pd31 Pd4 75.98(4) . .
C16 Pd31 Pd24 96.4(4) . .
C24 Pd31 Pd24 89.2(4) . .
P11 Pd31 Pd24 125.59(11) . .
Pd29 Pd31 Pd24 57.00(3) . .
Pd4 Pd31 Pd24 64.93(3) . .
C8 Pd32 C7 163.1(6) . .
C8 Pd32 P1 92.9(4) . .
C7 Pd32 P1 94.2(4) . .
C8 Pd32 Pd16 48.1(4) . .
C7 Pd32 Pd16 122.3(4) . .
P1 Pd32 Pd16 140.86(10) . .
C8 Pd32 Pd33 125.1(4) . .
C7 Pd32 Pd33 49.2(4) . .
P1 Pd32 Pd33 141.99(11) . .
Pd16 Pd32 Pd33 77.02(4) . .
C8 Pd32 Pd28 93.7(4) . .
C7 Pd32 Pd28 93.5(4) . .
P1 Pd32 Pd28 129.61(11) . .
Pd16 Pd32 Pd28 66.97(3) . .
Pd33 Pd32 Pd28 56.49(3) . .
C6 Pd33 C7 97.6(5) . .
C6 Pd33 Pd17 47.6(4) . .
C7 Pd33 Pd17 133.5(5) . .
C6 Pd33 Pd32 143.5(4) . .
C7 Pd33 Pd32 47.4(4) . .
Pd17 Pd33 Pd32 145.86(5) . .
C6 Pd33 Pd9 111.4(4) . .
C7 Pd33 Pd9 147.1(4) . .
Pd17 Pd33 Pd9 66.22(4) . .
Pd32 Pd33 Pd9 100.64(4) . .
C6 Pd33 Pd28 140.4(4) . .
C7 Pd33 Pd28 103.0(5) . .
Pd17 Pd33 Pd28 123.52(5) . .
Pd32 Pd33 Pd28 69.55(4) . .
Pd9 Pd33 Pd28 64.08(4) . .
C6 Pd33 Pd36 87.9(4) . .
C7 Pd33 Pd36 94.3(5) . .
Pd17 Pd33 Pd36 110.79(5) . .
Pd32 Pd33 Pd36 102.57(5) . .
Pd9 Pd33 Pd36 101.66(4) . .
Pd28 Pd33 Pd36 57.31(4) . .
C6 Pd33 Pd8 96.4(4) . .
C7 Pd33 Pd8 105.7(5) . .
Pd17 Pd33 Pd8 59.89(4) . .
Pd32 Pd33 Pd8 86.27(4) . .
Pd9 Pd33 Pd8 57.28(3) . .
Pd28 Pd33 Pd8 109.76(4) . .
Pd36 Pd33 Pd8 158.64(5) . .
C6 Pd33 Pd27 78.7(4) . .
C7 Pd33 Pd27 147.8(5) . .
Pd17 Pd33 Pd27 65.82(4) . .
Pd32 Pd33 Pd27 135.38(5) . .
Pd9 Pd33 Pd27 57.57(3) . .
Pd28 Pd33 Pd27 65.89(4) . .
Pd36 Pd33 Pd27 53.80(3) . .
Pd8 Pd33 Pd27 106.48(4) . .
C12 Pd34 C1 166.7(6) . .
C12 Pd34 P4 95.6(4) . .
C1 Pd34 P4 92.5(4) . .
C12 Pd34 Pd10 48.9(4) . .
C1 Pd34 Pd10 123.9(4) . .
P4 Pd34 Pd10 143.60(11) . .
C12 Pd34 Pd19 123.7(4) . .
C1 Pd34 Pd19 47.0(4) . .
P4 Pd34 Pd19 139.53(11) . .
Pd10 Pd34 Pd19 76.87(4) . .
C12 Pd34 Pd5 92.8(4) . .
C1 Pd34 Pd5 89.9(4) . .
P4 Pd34 Pd5 129.88(12) . .
Pd10 Pd34 Pd5 57.06(3) . .
Pd19 Pd34 Pd5 63.32(3) . .
C18 Pd35 C27 122.8(6) . .
C18 Pd35 P10 95.8(4) . .
C27 Pd35 P10 93.8(4) . .
C18 Pd35 Pd23 156.1(4) . .
C27 Pd35 Pd23 47.6(4) . .
P10 Pd35 Pd23 106.17(12) . .
C18 Pd35 Pd10 46.6(4) . .
C27 Pd35 Pd10 110.1(4) . .
P10 Pd35 Pd10 142.06(12) . .
Pd23 Pd35 Pd10 111.72(4) . .
C18 Pd35 Pd21 96.5(4) . .
C27 Pd35 Pd21 47.4(4) . .
P10 Pd35 Pd21 138.98(12) . .
Pd23 Pd35 Pd21 60.60(4) . .
Pd10 Pd35 Pd21 64.27(4) . .
C18 Pd35 Pd6 103.5(4) . .
C27 Pd35 Pd6 90.2(4) . .
P10 Pd35 Pd6 154.07(12) . .
Pd23 Pd35 Pd6 59.22(3) . .
Pd10 Pd35 Pd6 57.90(3) . .
Pd21 Pd35 Pd6 56.16(3) . .
C18 Pd35 Pd24 77.9(4) . .
C27 Pd35 Pd24 143.8(4) . .
P10 Pd35 Pd24 114.74(12) . .
Pd23 Pd35 Pd24 100.74(4) . .
Pd10 Pd35 Pd24 60.21(4) . .
Pd21 Pd35 Pd24 106.08(4) . .
Pd6 Pd35 Pd24 54.40(3) . .
C18 Pd35 Pd22 127.5(4) . .
C27 Pd35 Pd22 105.7(4) . .
P10 Pd35 Pd22 100.04(12) . .
Pd23 Pd35 Pd22 58.43(3) . .
Pd10 Pd35 Pd22 101.14(4) . .
Pd21 Pd35 Pd22 102.96(4) . .
Pd6 Pd35 Pd22 54.36(3) . .
Pd24 Pd35 Pd22 50.05(3) . .
C20 Pd36 C5 169.2(6) . .
C20 Pd36 P8 96.7(4) . .
C5 Pd36 P8 94.0(4) . .
C20 Pd36 Pd27 120.7(4) . .
C5 Pd36 Pd27 48.6(4) . .
P8 Pd36 Pd27 142.57(14) . .
C20 Pd36 Pd28 48.1(4) . .
C5 Pd36 Pd28 121.2(4) . .
P8 Pd36 Pd28 144.79(14) . .
Pd27 Pd36 Pd28 72.61(4) . .
C20 Pd36 Pd33 82.4(4) . .
C5 Pd36 Pd33 93.3(4) . .
P8 Pd36 Pd33 122.33(16) . .
Pd27 Pd36 Pd33 67.11(4) . .
Pd28 Pd36 Pd33 60.16(4) . .
C20 Pd36 Pd25 90.3(4) . .
C5 Pd36 Pd25 82.1(4) . .
P8 Pd36 Pd25 125.49(16) . .
Pd27 Pd36 Pd25 60.08(4) . .
Pd28 Pd36 Pd25 65.63(4) . .
Pd33 Pd36 Pd25 112.18(4) . .
C102 P1 C101 105.9(7) . .
C102 P1 C103 101.2(8) . .
C101 P1 C103 102.7(7) . .
C102 P1 Pd32 116.1(5) . .
C101 P1 Pd32 111.7(5) . .
C103 P1 Pd32 117.7(5) . .
C203 P2 C202 103.1(8) . .
C203 P2 C201 103.2(8) . .
C202 P2 C201 103.1(8) . .
C203 P2 Pd21 116.1(5) . .
C202 P2 Pd21 113.6(5) . .
C201 P2 Pd21 116.0(6) . .
C32 P3 C31 101.9(7) . .
C32 P3 C33 103.5(7) . .
C31 P3 C33 103.3(7) . .
C32 P3 Pd3 115.8(5) . .
C31 P3 Pd3 117.6(5) . .
C33 P3 Pd3 112.8(5) . .
C42 P4 C41 104.1(8) . .
C42 P4 C43 102.6(8) . .
C41 P4 C43 104.2(7) . .
C42 P4 Pd34 117.0(5) . .
C41 P4 Pd34 112.6(5) . .
C43 P4 Pd34 114.8(5) . .
C53 P5 C52 101.4(7) . .
C53 P5 C51 103.5(7) . .
C52 P5 C51 104.5(7) . .
C53 P5 Pd17 116.9(5) . .
C52 P5 Pd17 112.8(5) . .
C51 P5 Pd17 116.0(5) . .
C62 P6 C61 104.7(8) . .
C62 P6 C63 100.9(7) . .
C61 P6 C63 102.9(8) . .
C62 P6 Pd30 110.2(5) . .
C61 P6 Pd30 116.6(5) . .
C63 P6 Pd30 119.5(5) . .
C73 P7 C72 104.3(8) . .
C73 P7 C71 102.0(7) . .
C72 P7 C71 104.1(7) . .
C73 P7 Pd14 115.3(5) . .
C72 P7 Pd14 114.2(6) . .
C71 P7 Pd14 115.4(5) . .
C83A P8 C81B 114.2(19) . .
C83A P8 C82B 49.6(14) . .
C81B P8 C82B 102.6(10) . .
C83A P8 C82A 101.7(10) . .
C81B P8 C82A 48.8(14) . .
C82B P8 C82A 62.0(13) . .
C83A P8 C81A 102.9(10) . .
C81B P8 C81A 50.2(14) . .
C82B P8 C81A 134.1(14) . .
C82A P8 C81A 98.6(9) . .
C83A P8 C83B 48.6(14) . .
C81B P8 C83B 101.7(10) . .
C82B P8 C83B 97.7(9) . .
C82A P8 C83B 130.3(16) . .
C81A P8 C83B 62.1(13) . .
C83A P8 Pd36 120.9(13) . .
C81B P8 Pd36 125.0(14) . .
C82B P8 Pd36 112.8(11) . .
C82A P8 Pd36 116.5(11) . .
C81A P8 Pd36 113.1(10) . .
C83B P8 Pd36 113.2(12) . .
C92 P9 C91 103.6(8) . .
C92 P9 C93 101.6(8) . .
C91 P9 C93 101.0(7) . .
C92 P9 Pd8 115.0(5) . .
C91 P9 Pd8 116.4(5) . .
C93 P9 Pd8 117.0(5) . .
C105 P10 C104 98.7(11) . .
C105 P10 C106 108.7(13) . .
C104 P10 C106 102.0(10) . .
C105 P10 Pd35 111.4(8) . .
C104 P10 Pd35 117.8(8) . .
C106 P10 Pd35 116.4(7) . .
C113 P11 C112 104.7(10) . .
C113 P11 C111 102.9(10) . .
C112 P11 C111 103.3(8) . .
C113 P11 Pd31 113.5(6) . .
C112 P11 Pd31 116.6(6) . .
C111 P11 Pd31 114.2(6) . .
C34B P12 C35B 102.9(9) . .
C34B P12 C36B 102.6(8) . .
C35B P12 C36B 101.6(8) . .
C34B P12 C36A 119(2) . .
C35B P12 C36A 70.0(19) . .
C36B P12 C36A 33.4(17) . .
C34B P12 C35A 65(2) . .
C35B P12 C35A 40(2) . .
C36B P12 C35A 122(2) . .
C36A P12 C35A 101.0(11) . .
C34B P12 C34A 38(2) . .
C35B P12 C34A 131(2) . .
C36B P12 C34A 72.3(19) . .
C36A P12 C34A 101.0(11) . .
C35A P12 C34A 100.7(11) . .
C34B P12 Pd13 117.3(8) . .
C35B P12 Pd13 115.0(9) . .
C36B P12 Pd13 115.3(7) . .
C36A P12 Pd13 119.7(18) . .
C35A P12 Pd13 120(2) . .
C34A P12 Pd13 111(2) . .
C131 P13 C132 96.4(9) . .
C131 P13 C133 103.6(8) . .
C132 P13 C133 103.9(9) . .
C131 P13 Pd26 119.6(6) . .
C132 P13 Pd26 114.4(7) . .
C133 P13 Pd26 116.1(5) . .
C42B P14 C41B 104.6(8) . .
C42B P14 C41A 67(3) . .
C41B P14 C41A 40(3) . .
C42B P14 C43A 126(3) . .
C41B P14 C43A 69(3) . .
C41A P14 C43A 101.4(11) . .
C42B P14 C43B 101.8(8) . .
C41B P14 C43B 102.5(8) . .
C41A P14 C43B 121(3) . .
C43A P14 C43B 38(3) . .
C42B P14 C42A 40(3) . .
C41B P14 C42A 129(3) . .
C41A P14 C42A 101.3(11) . .
C43A P14 C42A 101.2(11) . .
C43B P14 C42A 67(3) . .
C42B P14 Pd18 117.9(7) . .
C41B P14 Pd18 113.6(7) . .
C41A P14 Pd18 121(3) . .
C43A P14 Pd18 113(3) . .
C43B P14 Pd18 114.6(8) . .
C42A P14 Pd18 116(3) . .
O1 C1 Pd19 131.2(10) . .
O1 C1 Pd34 143.5(11) . .
Pd19 C1 Pd34 85.1(5) . .
O2 C2 Pd15 129.6(10) . .
O2 C2 Pd7 127.5(10) . .
Pd15 C2 Pd7 83.3(4) . .
O2 C2 Pd14 131.5(9) . .
Pd15 C2 Pd14 85.3(5) . .
Pd7 C2 Pd14 82.7(4) . .
O3 C3 Pd18 143.3(12) . .
O3 C3 Pd7 131.4(11) . .
Pd18 C3 Pd7 85.0(5) . .
O4 C4 Pd25 135.1(11) . .
O4 C4 Pd18 140.6(11) . .
Pd25 C4 Pd18 84.0(5) . .
O5 C5 Pd27 137.9(12) . .
O5 C5 Pd36 140.2(13) . .
Pd27 C5 Pd36 81.8(5) . .
O6 C6 Pd17 143.1(11) . .
O6 C6 Pd33 132.7(10) . .
Pd17 C6 Pd33 84.1(5) . .
O7 C7 Pd32 143.5(12) . .
O7 C7 Pd33 132.7(12) . .
Pd32 C7 Pd33 83.4(6) . .
O8 C8 Pd32 145.1(11) . .
O8 C8 Pd16 130.1(11) . .
Pd32 C8 Pd16 84.3(6) . .
O9 C9 Pd16 128.4(11) . .
O9 C9 Pd8 133.6(10) . .
Pd16 C9 Pd8 83.3(5) . .
O9 C9 Pd22 128.0(10) . .
Pd16 C9 Pd22 81.4(5) . .
Pd8 C9 Pd22 84.3(5) . .
O10 C10 Pd4 130.1(11) . .
O10 C10 Pd3 132.6(11) . .
Pd4 C10 Pd3 81.8(5) . .
O10 C10 Pd1 127.9(11) . .
Pd4 C10 Pd1 82.3(5) . .
Pd3 C10 Pd1 84.3(5) . .
O11 C11 Pd26 140.2(11) . .
O11 C11 Pd29 134.1(10) . .
Pd26 C11 Pd29 85.2(6) . .
O12 C12 Pd34 144.4(12) . .
O12 C12 Pd10 131.6(12) . .
Pd34 C12 Pd10 83.9(6) . .
O13 C13 Pd20 138.7(11) . .
O13 C13 Pd27 138.8(11) . .
Pd20 C13 Pd27 82.5(5) . .
O14 C14 Pd15 140.9(10) . .
O14 C14 Pd5 137.3(10) . .
Pd15 C14 Pd5 81.6(5) . .
O15 C15 Pd13 143.1(11) . .
O15 C15 Pd24 133.1(12) . .
Pd13 C15 Pd24 83.6(5) . .
O16 C16 Pd4 132.2(11) . .
O16 C16 Pd31 142.3(12) . .
Pd4 C16 Pd31 85.3(6) . .
O17 C17 Pd22 137.0(12) . .
O17 C17 Pd24 139.2(11) . .
Pd22 C17 Pd24 83.6(5) . .
O18 C18 Pd10 135.1(13) . .
O18 C18 Pd35 138.2(13) . .
Pd10 C18 Pd35 85.9(6) . .
O19 C19 Pd23 134.9(11) . .
O19 C19 Pd8 125.5(10) . .
Pd23 C19 Pd8 84.7(5) . .
O19 C19 Pd17 129.9(10) . .
Pd23 C19 Pd17 81.4(4) . .
Pd8 C19 Pd17 82.4(5) . .
O20 C20 Pd28 137.4(12) . .
O20 C20 Pd36 139.7(11) . .
Pd28 C20 Pd36 82.9(6) . .
O21 C21 Pd30 143.2(12) . .
O21 C21 Pd25 132.0(12) . .
Pd30 C21 Pd25 84.4(5) . .
O22 C22 Pd1 138.9(11) . .
O22 C22 Pd28 138.8(11) . .
Pd1 C22 Pd28 81.3(5) . .
O23 C23 Pd12 131.1(10) . .
O23 C23 Pd14 127.5(10) . .
Pd12 C23 Pd14 84.5(5) . .
O23 C23 Pd30 131.6(11) . .
Pd12 C23 Pd30 80.8(5) . .
Pd14 C23 Pd30 83.7(5) . .
O24 C24 Pd29 133.7(11) . .
O24 C24 Pd31 142.2(11) . .
Pd29 C24 Pd31 83.9(5) . .
O25 C25 Pd19 129.1(10) . .
O25 C25 Pd20 128.3(10) . .
Pd19 C25 Pd20 82.4(5) . .
O25 C25 Pd21 132.1(10) . .
Pd19 C25 Pd21 83.0(4) . .
Pd20 C25 Pd21 84.5(4) . .
O26 C26 Pd12 132.5(11) . .
O26 C26 Pd3 127.4(10) . .
Pd12 C26 Pd3 85.5(6) . .
O26 C26 Pd26 129.6(12) . .
Pd12 C26 Pd26 80.6(5) . .
Pd3 C26 Pd26 84.0(5) . .
O27 C27 Pd23 132.0(12) . .
O27 C27 Pd21 129.4(10) . .
Pd23 C27 Pd21 85.2(6) . .
O27 C27 Pd35 129.7(12) . .
Pd23 C27 Pd35 79.4(5) . .
Pd21 C27 Pd35 82.9(5) . .
O28 C28 Pd5 137.4(11) . .
O28 C28 Pd13 139.7(10) . .
Pd5 C28 Pd13 82.8(5) . .
P3 C31 H31A 109.5 . .
P3 C31 H31B 109.5 . .
H31A C31 H31B 109.5 . .
P3 C31 H31C 109.5 . .
H31A C31 H31C 109.5 . .
H31B C31 H31C 109.5 . .
P3 C32 H32A 109.5 . .
P3 C32 H32B 109.5 . .
H32A C32 H32B 109.5 . .
P3 C32 H32C 109.5 . .
H32A C32 H32C 109.5 . .
H32B C32 H32C 109.5 . .
P3 C33 H33A 109.5 . .
P3 C33 H33B 109.5 . .
H33A C33 H33B 109.5 . .
P3 C33 H33C 109.5 . .
H33A C33 H33C 109.5 . .
H33B C33 H33C 109.5 . .
P4 C41 H41A 109.5 . .
P4 C41 H41B 109.5 . .
H41A C41 H41B 109.5 . .
P4 C41 H41C 109.5 . .
H41A C41 H41C 109.5 . .
H41B C41 H41C 109.5 . .
P4 C42 H42A 109.5 . .
P4 C42 H42B 109.5 . .
H42A C42 H42B 109.5 . .
P4 C42 H42C 109.5 . .
H42A C42 H42C 109.5 . .
H42B C42 H42C 109.5 . .
P4 C43 H43A 109.5 . .
P4 C43 H43B 109.5 . .
H43A C43 H43B 109.5 . .
P4 C43 H43C 109.5 . .
H43A C43 H43C 109.5 . .
H43B C43 H43C 109.5 . .
P5 C51 H51A 109.5 . .
P5 C51 H51B 109.5 . .
H51A C51 H51B 109.5 . .
P5 C51 H51C 109.5 . .
H51A C51 H51C 109.5 . .
H51B C51 H51C 109.5 . .
P5 C52 H52A 109.5 . .
P5 C52 H52B 109.5 . .
H52A C52 H52B 109.5 . .
P5 C52 H52C 109.5 . .
H52A C52 H52C 109.5 . .
H52B C52 H52C 109.5 . .
P5 C53 H53A 109.5 . .
P5 C53 H53B 109.5 . .
H53A C53 H53B 109.5 . .
P5 C53 H53C 109.5 . .
H53A C53 H53C 109.5 . .
H53B C53 H53C 109.5 . .
P6 C61 H61A 109.5 . .
P6 C61 H61B 109.5 . .
H61A C61 H61B 109.5 . .
P6 C61 H61C 109.5 . .
H61A C61 H61C 109.5 . .
H61B C61 H61C 109.5 . .
P6 C62 H62A 109.5 . .
P6 C62 H62B 109.5 . .
H62A C62 H62B 109.5 . .
P6 C62 H62C 109.5 . .
H62A C62 H62C 109.5 . .
H62B C62 H62C 109.5 . .
P6 C63 H63A 109.5 . .
P6 C63 H63B 109.5 . .
H63A C63 H63B 109.5 . .
P6 C63 H63C 109.5 . .
H63A C63 H63C 109.5 . .
H63B C63 H63C 109.5 . .
P7 C71 H71A 109.5 . .
P7 C71 H71B 109.5 . .
H71A C71 H71B 109.5 . .
P7 C71 H71C 109.5 . .
H71A C71 H71C 109.5 . .
H71B C71 H71C 109.5 . .
P7 C72 H72A 109.5 . .
P7 C72 H72B 109.5 . .
H72A C72 H72B 109.5 . .
P7 C72 H72C 109.5 . .
H72A C72 H72C 109.5 . .
H72B C72 H72C 109.5 . .
P7 C73 H73A 109.5 . .
P7 C73 H73B 109.5 . .
H73A C73 H73B 109.5 . .
P7 C73 H73C 109.5 . .
H73A C73 H73C 109.5 . .
H73B C73 H73C 109.5 . .
P8 C81A H81A 109.5 . .
P8 C81A H81B 109.5 . .
H81A C81A H81B 109.5 . .
P8 C81A H81C 109.5 . .
H81A C81A H81C 109.5 . .
H81B C81A H81C 109.5 . .
P8 C82A H82A 109.5 . .
P8 C82A H82B 109.5 . .
H82A C82A H82B 109.5 . .
P8 C82A H82C 109.5 . .
H82A C82A H82C 109.5 . .
H82B C82A H82C 109.5 . .
P8 C83A H83A 109.5 . .
P8 C83A H83B 109.5 . .
H83A C83A H83B 109.5 . .
P8 C83A H83C 109.5 . .
H83A C83A H83C 109.5 . .
H83B C83A H83C 109.5 . .
P8 C81B H81D 109.5 . .
P8 C81B H81E 109.5 . .
H81D C81B H81E 109.5 . .
P8 C81B H81F 109.5 . .
H81D C81B H81F 109.5 . .
H81E C81B H81F 109.5 . .
P8 C82B H82D 109.5 . .
P8 C82B H82E 109.5 . .
H82D C82B H82E 109.5 . .
P8 C82B H82F 109.5 . .
H82D C82B H82F 109.5 . .
H82E C82B H82F 109.5 . .
P8 C83B H83D 109.5 . .
P8 C83B H83E 109.5 . .
H83D C83B H83E 109.5 . .
P8 C83B H83F 109.5 . .
H83D C83B H83F 109.5 . .
H83E C83B H83F 109.5 . .
P9 C91 H91A 109.5 . .
P9 C91 H91B 109.5 . .
H91A C91 H91B 109.5 . .
P9 C91 H91C 109.5 . .
H91A C91 H91C 109.5 . .
H91B C91 H91C 109.5 . .
P9 C92 H92A 109.5 . .
P9 C92 H92B 109.5 . .
H92A C92 H92B 109.5 . .
P9 C92 H92C 109.5 . .
H92A C92 H92C 109.5 . .
H92B C92 H92C 109.5 . .
P9 C93 H93A 109.5 . .
P9 C93 H93B 109.5 . .
H93A C93 H93B 109.5 . .
P9 C93 H93C 109.5 . .
H93A C93 H93C 109.5 . .
H93B C93 H93C 109.5 . .
P1 C101 H10A 109.5 . .
P1 C101 H10B 109.5 . .
H10A C101 H10B 109.5 . .
P1 C101 H10C 109.5 . .
H10A C101 H10C 109.5 . .
H10B C101 H10C 109.5 . .
P1 C102 H10D 109.5 . .
P1 C102 H10E 109.5 . .
H10D C102 H10E 109.5 . .
P1 C102 H10F 109.5 . .
H10D C102 H10F 109.5 . .
H10E C102 H10F 109.5 . .
P1 C103 H10G 109.5 . .
P1 C103 H10H 109.5 . .
H10G C103 H10H 109.5 . .
P1 C103 H10I 109.5 . .
H10G C103 H10I 109.5 . .
H10H C103 H10I 109.5 . .
P10 C104 H10J 109.5 . .
P10 C104 H10K 109.5 . .
H10J C104 H10K 109.5 . .
P10 C104 H10L 109.5 . .
H10J C104 H10L 109.5 . .
H10K C104 H10L 109.5 . .
P10 C105 H10M 109.5 . .
P10 C105 H10N 109.5 . .
H10M C105 H10N 109.5 . .
P10 C105 H10O 109.5 . .
H10M C105 H10O 109.5 . .
H10N C105 H10O 109.5 . .
P10 C106 H10P 109.5 . .
P10 C106 H10Q 109.5 . .
H10P C106 H10Q 109.5 . .
P10 C106 H10R 109.5 . .
H10P C106 H10R 109.5 . .
H10Q C106 H10R 109.5 . .
P11 C111 H11A 109.5 . .
P11 C111 H11B 109.5 . .
H11A C111 H11B 109.5 . .
P11 C111 H11C 109.5 . .
H11A C111 H11C 109.5 . .
H11B C111 H11C 109.5 . .
P11 C112 H11D 109.5 . .
P11 C112 H11E 109.5 . .
H11D C112 H11E 109.5 . .
P11 C112 H11F 109.5 . .
H11D C112 H11F 109.5 . .
H11E C112 H11F 109.5 . .
P11 C113 H11G 109.5 . .
P11 C113 H11H 109.5 . .
H11G C113 H11H 109.5 . .
P11 C113 H11I 109.5 . .
H11G C113 H11I 109.5 . .
H11H C113 H11I 109.5 . .
P12 C34A H34A 109.5 . .
P12 C34A H34B 109.5 . .
H34A C34A H34B 109.5 . .
P12 C34A H34C 109.5 . .
H34A C34A H34C 109.5 . .
H34B C34A H34C 109.5 . .
P12 C35A H35A 109.5 . .
P12 C35A H35B 109.5 . .
H35A C35A H35B 109.5 . .
P12 C35A H35C 109.5 . .
H35A C35A H35C 109.5 . .
H35B C35A H35C 109.5 . .
P12 C36A H36A 109.5 . .
P12 C36A H36B 109.5 . .
H36A C36A H36B 109.5 . .
P12 C36A H36C 109.5 . .
H36A C36A H36C 109.5 . .
H36B C36A H36C 109.5 . .
P12 C34B H34D 109.5 . .
P12 C34B H34E 109.5 . .
H34D C34B H34E 109.5 . .
P12 C34B H34F 109.5 . .
H34D C34B H34F 109.5 . .
H34E C34B H34F 109.5 . .
P12 C35B H35D 109.5 . .
P12 C35B H35E 109.5 . .
H35D C35B H35E 109.5 . .
P12 C35B H35F 109.5 . .
H35D C35B H35F 109.5 . .
H35E C35B H35F 109.5 . .
P12 C36B H36D 109.5 . .
P12 C36B H36E 109.5 . .
H36D C36B H36E 109.5 . .
P12 C36B H36F 109.5 . .
H36D C36B H36F 109.5 . .
H36E C36B H36F 109.5 . .
P13 C131 H13A 109.5 . .
P13 C131 H13B 109.5 . .
H13A C131 H13B 109.5 . .
P13 C131 H13C 109.5 . .
H13A C131 H13C 109.5 . .
H13B C131 H13C 109.5 . .
P13 C132 H13D 109.5 . .
P13 C132 H13E 109.5 . .
H13D C132 H13E 109.5 . .
P13 C132 H13F 109.5 . .
H13D C132 H13F 109.5 . .
H13E C132 H13F 109.5 . .
P13 C133 H13G 109.5 . .
P13 C133 H13H 109.5 . .
H13G C133 H13H 109.5 . .
P13 C133 H13I 109.5 . .
H13G C133 H13I 109.5 . .
H13H C133 H13I 109.5 . .
P14 C41A H41D 109.5 . .
P14 C41A H41E 109.5 . .
H41D C41A H41E 109.5 . .
P14 C41A H41F 109.5 . .
H41D C41A H41F 109.5 . .
H41E C41A H41F 109.5 . .
P14 C42A H42D 109.5 . .
P14 C42A H42E 109.5 . .
H42D C42A H42E 109.5 . .
P14 C42A H42F 109.5 . .
H42D C42A H42F 109.5 . .
H42E C42A H42F 109.5 . .
P14 C43A H43D 109.5 . .
P14 C43A H43E 109.5 . .
H43D C43A H43E 109.5 . .
P14 C43A H43F 109.5 . .
H43D C43A H43F 109.5 . .
H43E C43A H43F 109.5 . .
P14 C41B H41G 109.5 . .
P14 C41B H41H 109.5 . .
H41G C41B H41H 109.5 . .
P14 C41B H41I 109.5 . .
H41G C41B H41I 109.5 . .
H41H C41B H41I 109.5 . .
P14 C42B H42G 109.5 . .
P14 C42B H42H 109.5 . .
H42G C42B H42H 109.5 . .
P14 C42B H42I 109.5 . .
H42G C42B H42I 109.5 . .
H42H C42B H42I 109.5 . .
P14 C43B H43G 109.5 . .
P14 C43B H43H 109.5 . .
H43G C43B H43H 109.5 . .
P14 C43B H43I 109.5 . .
H43G C43B H43I 109.5 . .
H43H C43B H43I 109.5 . .
P2 C201 H20A 109.5 . .
P2 C201 H20B 109.5 . .
H20A C201 H20B 109.5 . .
P2 C201 H20C 109.5 . .
H20A C201 H20C 109.5 . .
H20B C201 H20C 109.5 . .
P2 C202 H20D 109.5 . .
P2 C202 H20E 109.5 . .
H20D C202 H20E 109.5 . .
P2 C202 H20F 109.5 . .
H20D C202 H20F 109.5 . .
H20E C202 H20F 109.5 . .
P2 C203 H20G 109.5 . .
P2 C203 H20H 109.5 . .
H20G C203 H20H 109.5 . .
P2 C203 H20I 109.5 . .
H20G C203 H20I 109.5 . .
H20H C203 H20I 109.5 . .
Pd9 C300 Pd2 91.8(5) . .
Pd9 C300 Pd6 103.5(6) . .
Pd2 C300 Pd6 143.5(6) . .
Pd9 C300 Pd11 138.9(6) . .
Pd2 C300 Pd11 100.6(5) . .
Pd6 C300 Pd11 89.3(5) . .
C402 C401 H40A 109.5 . .
C402 C401 H40B 109.5 . .
H40A C401 H40B 109.5 . .
C402 C401 H40C 109.5 . .
H40A C401 H40C 109.5 . .
H40B C401 H40C 109.5 . .
C403 C402 C401 112(2) . .
C403 C402 H40D 109.2 . .
C401 C402 H40D 109.2 . .
C403 C402 H40E 109.2 . .
C401 C402 H40E 109.2 . .
H40D C402 H40E 107.9 . .
C402 C403 C403 115(2) . 2_665
C402 C403 H40F 108.5 . .
C403 C403 H40F 108.5 2_665 .
C402 C403 H40G 108.5 . .
C403 C403 H40G 108.5 2_665 .
H40F C403 H40G 107.5 . .
C501 C500 H50A 109.5 . .
C501 C500 H50B 109.5 . .
H50A C500 H50B 109.5 . .
C501 C500 H50C 109.5 . .
H50A C500 H50C 109.5 . .
H50B C500 H50C 109.5 . .
C502 C501 C500 118(2) . .
C502 C501 H50D 107.9 . .
C500 C501 H50D 107.9 . .
C502 C501 H50E 107.9 . .
C500 C501 H50E 107.9 . .
H50D C501 H50E 107.2 . .
C501 C502 C503 110.6(18) . .
C501 C502 H51D 109.5 . .
C503 C502 H51D 109.5 . .
C501 C502 H51E 109.5 . .
C503 C502 H51E 109.5 . .
H51D C502 H51E 108.1 . .
C504 C503 C502 112.0(18) . .
C504 C503 H50F 109.2 . .
C502 C503 H50F 109.2 . .
C504 C503 H50G 109.2 . .
C502 C503 H50G 109.2 . .
H50F C503 H50G 107.9 . .
C503 C504 C505 118(2) . .
C503 C504 H50H 107.9 . .
C505 C504 H50H 107.9 . .
C503 C504 H50I 107.9 . .
C505 C504 H50I 107.9 . .
H50H C504 H50I 107.2 . .
C504 C505 H50J 109.5 . .
C504 C505 H50K 109.5 . .
H50J C505 H50K 109.5 . .
C504 C505 H50L 109.5 . .
H50J C505 H50L 109.5 . .
H50K C505 H50L 109.5 . .
C601 C600 H60A 109.5 . .
C601 C600 H60B 109.5 . .
H60A C600 H60B 109.5 . .
C601 C600 H60C 109.5 . .
H60A C600 H60C 109.5 . .
H60B C600 H60C 109.5 . .
C602 C601 C600 115(2) . .
C602 C601 H60D 108.6 . .
C600 C601 H60D 108.6 . .
C602 C601 H60E 108.6 . .
C600 C601 H60E 108.6 . .
H60D C601 H60E 107.6 . .
C601 C602 C603 112.1(19) . .
C601 C602 H61D 109.2 . .
C603 C602 H61D 109.2 . .
C601 C602 H61E 109.2 . .
C603 C602 H61E 109.2 . .
H61D C602 H61E 107.9 . .
C604 C603 C602 111.5(19) . .
C604 C603 H60F 109.3 . .
C602 C603 H60F 109.3 . .
C604 C603 H60G 109.3 . .
C602 C603 H60G 109.3 . .
H60F C603 H60G 108.0 . .
C603 C604 C605 115(2) . .
C603 C604 H60H 108.6 . .
C605 C604 H60H 108.6 . .
C603 C604 H60I 108.6 . .
C605 C604 H60I 108.6 . .
H60H C604 H60I 107.6 . .
C604 C605 H60J 109.5 . .
C604 C605 H60K 109.5 . .
H60J C605 H60K 109.5 . .
C604 C605 H60L 109.5 . .
H60J C605 H60L 109.5 . .
H60K C605 H60L 109.5 . .
C701 C700 H70A 109.5 . .
C701 C700 H70B 109.5 . .
H70A C700 H70B 109.5 . .
C701 C700 H70C 109.5 . .
H70A C700 H70C 109.5 . .
H70B C700 H70C 109.5 . .
C702 C701 C700 111.3(19) . .
C702 C701 H70D 109.4 . .
C700 C701 H70D 109.4 . .
C702 C701 H70E 109.4 . .
C700 C701 H70E 109.4 . .
H70D C701 H70E 108.0 . .
C703 C702 C701 111.6(18) . .
C703 C702 H71D 109.3 . .
C701 C702 H71D 109.3 . .
C703 C702 H71E 109.3 . .
C701 C702 H71E 109.3 . .
H71D C702 H71E 108.0 . .
C702 C703 C704 112.3(19) . .
C702 C703 H70F 109.1 . .
C704 C703 H70F 109.1 . .
C702 C703 H70G 109.1 . .
C704 C703 H70G 109.1 . .
H70F C703 H70G 107.9 . .
C703 C704 C705 112.1(19) . .
C703 C704 H70H 109.2 . .
C705 C704 H70H 109.2 . .
C703 C704 H70I 109.2 . .
C705 C704 H70I 109.2 . .
H70H C704 H70I 107.9 . .
C704 C705 H70J 109.5 . .
C704 C705 H70K 109.5 . .
H70J C705 H70K 109.5 . .
C704 C705 H70L 109.5 . .
H70J C705 H70L 109.5 . .
H70K C705 H70L 109.5 . .

loop_
_geom_bond_atom_site_label_1
_geom_bond_atom_site_label_2
_geom_bond_distance
_geom_bond_site_symmetry_2
Pd1 C22 2.043(13) .
Pd1 C10 2.118(13) .
Pd1 Pd28 2.7019(14) .
Pd1 Pd11 2.7672(13) .
Pd1 Pd4 2.7832(14) .
Pd1 Pd16 2.7978(14) .
Pd1 Pd3 2.8391(14) .
Pd1 Pd2 2.8638(13) .
Pd1 Pd12 2.8770(14) .
Pd1 Pd30 3.2393(14) .
Pd2 C300 1.897(12) .
Pd2 Pd7 2.7030(13) .
Pd2 Pd9 2.7063(13) .
Pd2 Pd14 2.7444(13) .
Pd2 Pd15 2.7700(13) .
Pd2 Pd25 2.7827(13) .
Pd2 Pd12 2.8074(13) .
Pd2 Pd28 2.8114(14) .
Pd2 Pd27 2.9238(14) .
Pd2 Pd11 2.9544(13) .
Pd2 Pd30 2.9751(14) .
Pd3 C26 2.105(14) .
Pd3 C10 2.113(14) .
Pd3 P3 2.330(3) .
Pd3 Pd11 2.7450(13) .
Pd3 Pd4 2.7657(14) .
Pd3 Pd12 2.8085(13) .
Pd3 Pd26 2.8568(14) .
Pd3 Pd29 2.9155(14) .
Pd4 C16 2.015(15) .
Pd4 C10 2.111(14) .
Pd4 Pd11 2.7040(13) .
Pd4 Pd31 2.7347(14) .
Pd4 Pd22 2.8357(14) .
Pd4 Pd16 2.9630(14) .
Pd4 Pd24 3.1808(14) .
Pd5 C28 2.039(12) .
Pd5 C14 2.106(13) .
Pd5 Pd15 2.7026(13) .
Pd5 Pd13 2.7139(13) .
Pd5 Pd10 2.8180(14) .
Pd5 Pd11 2.8240(13) .
Pd5 Pd6 2.9328(14) .
Pd5 Pd29 3.0430(13) .
Pd5 Pd19 3.0942(13) .
Pd5 Pd34 3.1315(14) .
Pd5 Pd26 3.1568(14) .
Pd5 Pd24 3.2048(13) .
Pd6 C300 1.908(11) .
Pd6 Pd19 2.6820(13) .
Pd6 Pd11 2.7062(13) .
Pd6 Pd21 2.7421(13) .
Pd6 Pd20 2.7546(13) .
Pd6 Pd10 2.7618(13) .
Pd6 Pd24 2.8095(13) .
Pd6 Pd23 2.8102(14) .
Pd6 Pd22 2.8245(13) .
Pd6 Pd35 2.9640(14) .
Pd6 Pd9 2.9702(13) .
Pd7 C3 2.023(14) .
Pd7 C2 2.085(13) .
Pd7 Pd18 2.7228(14) .
Pd7 Pd15 2.7616(13) .
Pd7 Pd14 2.7778(14) .
Pd7 Pd20 2.8213(14) .
Pd7 Pd19 3.0126(14) .
Pd7 Pd27 3.2118(15) .
Pd8 C9 2.094(14) .
Pd8 C19 2.145(13) .
Pd8 P9 2.317(4) .
Pd8 Pd9 2.7367(13) .
Pd8 Pd16 2.7821(14) .
Pd8 Pd23 2.8014(14) .
Pd8 Pd22 2.8265(14) .
Pd8 Pd17 2.8284(14) .
Pd8 Pd33 2.9435(15) .
Pd9 C300 1.873(13) .
Pd9 Pd16 2.6974(13) .
Pd9 Pd33 2.7561(14) .
Pd9 Pd22 2.7811(13) .
Pd9 Pd23 2.8171(14) .
Pd9 Pd27 2.8245(13) .
Pd9 Pd20 2.8491(13) .
Pd9 Pd28 2.9504(14) .
Pd9 Pd17 2.9853(14) .
Pd10 C18 1.986(15) .
Pd10 C12 2.061(14) .
Pd10 Pd34 2.7193(14) .
Pd10 Pd35 2.7257(15) .
Pd10 Pd13 2.8684(14) .
Pd10 Pd21 2.9725(14) .
Pd10 Pd24 2.9819(13) .
Pd11 C300 1.942(13) .
Pd11 Pd29 2.7650(13) .
Pd11 Pd12 2.8259(13) .
Pd11 Pd15 2.8372(13) .
Pd11 Pd24 2.9587(13) .
Pd11 Pd26 2.9750(14) .
Pd12 C26 2.033(16) .
Pd12 C23 2.041(12) .
Pd12 Pd26 2.7172(14) .
Pd12 Pd30 2.7232(14) .
Pd12 Pd14 2.8034(13) .
Pd12 Pd15 2.8919(13) .
Pd13 C15 2.015(15) .
Pd13 C28 2.064(14) .
Pd13 P12 2.285(4) .
Pd13 Pd24 2.7141(14) .
Pd13 Pd29 2.8664(14) .
Pd14 C2 2.121(12) .
Pd14 C23 2.127(12) .
Pd14 P7 2.328(3) .
Pd14 Pd15 2.8414(13) .
Pd14 Pd30 2.8590(14) .
Pd14 Pd25 2.9407(15) .
Pd15 C14 2.029(13) .
Pd15 C2 2.073(12) .
Pd15 Pd19 2.8276(14) .
Pd15 Pd26 3.1634(14) .
Pd16 C8 2.031(13) .
Pd16 C9 2.092(13) .
Pd16 Pd32 2.7149(14) .
Pd16 Pd22 2.7449(14) .
Pd16 Pd28 3.2569(14) .
Pd17 C6 2.010(13) .
Pd17 C19 2.149(13) .
Pd17 P5 2.312(4) .
Pd17 Pd33 2.7083(14) .
Pd17 Pd23 2.7156(14) .
Pd17 Pd27 3.1607(15) .
Pd18 C3 2.009(13) .
Pd18 C4 2.034(12) .
Pd18 P14 2.297(4) .
Pd18 Pd25 2.7146(14) .
Pd19 C1 2.003(14) .
Pd19 C25 2.086(13) .
Pd19 Pd34 2.7269(14) .
Pd19 Pd20 2.7632(14) .
Pd19 Pd21 2.7889(14) .
Pd20 C13 2.015(13) .
Pd20 C25 2.107(13) .
Pd20 Pd27 2.6818(14) .
Pd20 Pd21 2.8454(14) .
Pd20 Pd23 2.8940(13) .
Pd21 C27 2.118(14) .
Pd21 C25 2.124(11) .
Pd21 P2 2.328(4) .
Pd21 Pd23 2.8098(14) .
Pd21 Pd35 2.8582(14) .
Pd22 C17 2.007(13) .
Pd22 C9 2.119(14) .
Pd22 Pd24 2.6954(14) .
Pd22 Pd23 2.9158(13) .
Pd22 Pd35 3.2023(14) .
Pd23 C19 2.011(12) .
Pd23 C27 2.032(14) .
Pd23 Pd35 2.7050(14) .
Pd24 C17 2.039(15) .
Pd24 C15 2.058(12) .
Pd24 Pd29 2.8258(14) .
Pd24 Pd31 3.1542(14) .
Pd24 Pd35 3.1696(15) .
Pd25 C4 2.021(14) .
Pd25 C21 2.045(14) .
Pd25 Pd30 2.7227(14) .
Pd25 Pd27 2.7968(15) .
Pd25 Pd36 2.8799(16) .
Pd25 Pd28 3.0383(14) .
Pd26 C11 2.009(13) .
Pd26 C26 2.164(15) .
Pd26 P13 2.323(4) .
Pd26 Pd29 2.7220(14) .
Pd27 C5 2.046(15) .
Pd27 C13 2.052(14) .
Pd27 Pd36 2.6983(15) .
Pd27 Pd33 3.0803(14) .
Pd27 Pd28 3.2085(14) .
Pd28 C20 2.042(14) .
Pd28 C22 2.104(14) .
Pd28 Pd36 2.7210(15) .
Pd28 Pd33 2.8045(15) .
Pd28 Pd30 3.0601(15) .
Pd28 Pd32 3.1515(14) .
Pd29 C11 2.012(14) .
Pd29 C24 2.027(13) .
Pd29 Pd31 2.7116(14) .
Pd30 C21 2.009(14) .
Pd30 C23 2.159(14) .
Pd30 P6 2.321(4) .
Pd31 C16 2.023(14) .
Pd31 C24 2.028(13) .
Pd31 P11 2.304(4) .
Pd32 C8 2.013(15) .
Pd32 C7 2.016(15) .
Pd32 P1 2.299(4) .
Pd32 Pd33 2.7199(14) .
Pd33 C6 2.032(13) .
Pd33 C7 2.074(14) .
Pd33 Pd36 2.8689(16) .
Pd34 C12 2.005(15) .
Pd34 C1 2.028(13) .
Pd34 P4 2.307(4) .
Pd35 C18 2.015(16) .
Pd35 C27 2.198(15) .
Pd35 P10 2.321(4) .
Pd36 C20 2.069(16) .
Pd36 C5 2.074(15) .
Pd36 P8 2.288(4) .
P1 C102 1.813(15) .
P1 C101 1.816(13) .
P1 C103 1.832(15) .
P2 C203 1.813(15) .
P2 C202 1.820(15) .
P2 C201 1.822(16) .
P3 C32 1.787(15) .
P3 C31 1.802(13) .
P3 C33 1.809(15) .
P4 C42 1.809(16) .
P4 C41 1.842(15) .
P4 C43 1.853(15) .
P5 C53 1.828(14) .
P5 C52 1.836(13) .
P5 C51 1.837(16) .
P6 C62 1.817(16) .
P6 C61 1.817(15) .
P6 C63 1.851(16) .
P7 C73 1.807(16) .
P7 C72 1.816(15) .
P7 C71 1.849(13) .
P8 C83A 1.812(10) .
P8 C81B 1.812(10) .
P8 C82B 1.837(10) .
P8 C82A 1.837(10) .
P8 C81A 1.840(9) .
P8 C83B 1.849(10) .
P9 C92 1.779(16) .
P9 C91 1.813(15) .
P9 C93 1.818(15) .
P10 C105 1.76(2) .
P10 C104 1.810(19) .
P10 C106 1.81(2) .
P11 C113 1.801(16) .
P11 C112 1.813(16) .
P11 C111 1.820(16) .
P12 C34B 1.811(9) .
P12 C35B 1.821(9) .
P12 C36B 1.822(9) .
P12 C36A 1.826(10) .
P12 C35A 1.831(10) .
P12 C34A 1.835(10) .
P13 C131 1.790(16) .
P13 C132 1.798(17) .
P13 C133 1.840(16) .
P14 C42B 1.814(9) .
P14 C41B 1.814(9) .
P14 C41A 1.828(10) .
P14 C43A 1.830(10) .
P14 C43B 1.831(9) .
P14 C42A 1.831(10) .
O1 C1 1.159(16) .
O2 C2 1.194(14) .
O3 C3 1.170(15) .
O4 C4 1.167(16) .
O5 C5 1.120(17) .
O6 C6 1.136(15) .
O7 C7 1.110(17) .
O8 C8 1.163(16) .
O9 C9 1.178(16) .
O10 C10 1.161(15) .
O11 C11 1.191(16) .
O12 C12 1.150(17) .
O13 C13 1.150(16) .
O14 C14 1.117(15) .
O15 C15 1.188(16) .
O16 C16 1.171(16) .
O17 C17 1.159(16) .
O18 C18 1.174(17) .
O19 C19 1.179(15) .
O20 C20 1.167(17) .
O21 C21 1.159(16) .
O22 C22 1.135(15) .
O23 C23 1.165(15) .
O24 C24 1.157(15) .
O25 C25 1.173(14) .
O26 C26 1.178(17) .
O27 C27 1.168(16) .
O28 C28 1.158(16) .
C31 H31A 0.9800 .
C31 H31B 0.9800 .
C31 H31C 0.9800 .
C32 H32A 0.9800 .
C32 H32B 0.9800 .
C32 H32C 0.9800 .
C33 H33A 0.9800 .
C33 H33B 0.9800 .
C33 H33C 0.9800 .
C41 H41A 0.9800 .
C41 H41B 0.9800 .
C41 H41C 0.9800 .
C42 H42A 0.9800 .
C42 H42B 0.9800 .
C42 H42C 0.9800 .
C43 H43A 0.9800 .
C43 H43B 0.9800 .
C43 H43C 0.9800 .
C51 H51A 0.9800 .
C51 H51B 0.9800 .
C51 H51C 0.9800 .
C52 H52A 0.9800 .
C52 H52B 0.9800 .
C52 H52C 0.9800 .
C53 H53A 0.9800 .
C53 H53B 0.9800 .
C53 H53C 0.9800 .
C61 H61A 0.9800 .
C61 H61B 0.9800 .
C61 H61C 0.9800 .
C62 H62A 0.9800 .
C62 H62B 0.9800 .
C62 H62C 0.9800 .
C63 H63A 0.9800 .
C63 H63B 0.9800 .
C63 H63C 0.9800 .
C71 H71A 0.9800 .
C71 H71B 0.9800 .
C71 H71C 0.9800 .
C72 H72A 0.9800 .
C72 H72B 0.9800 .
C72 H72C 0.9800 .
C73 H73A 0.9800 .
C73 H73B 0.9800 .
C73 H73C 0.9800 .
C81A H81A 0.9800 .
C81A H81B 0.9800 .
C81A H81C 0.9800 .
C82A H82A 0.9800 .
C82A H82B 0.9800 .
C82A H82C 0.9800 .
C83A H83A 0.9800 .
C83A H83B 0.9800 .
C83A H83C 0.9800 .
C81B H81D 0.9800 .
C81B H81E 0.9800 .
C81B H81F 0.9800 .
C82B H82D 0.9800 .
C82B H82E 0.9800 .
C82B H82F 0.9800 .
C83B H83D 0.9800 .
C83B H83E 0.9800 .
C83B H83F 0.9800 .
C91 H91A 0.9800 .
C91 H91B 0.9800 .
C91 H91C 0.9800 .
C92 H92A 0.9800 .
C92 H92B 0.9800 .
C92 H92C 0.9800 .
C93 H93A 0.9800 .
C93 H93B 0.9800 .
C93 H93C 0.9800 .
C101 H10A 0.9800 .
C101 H10B 0.9800 .
C101 H10C 0.9800 .
C102 H10D 0.9800 .
C102 H10E 0.9800 .
C102 H10F 0.9800 .
C103 H10G 0.9800 .
C103 H10H 0.9800 .
C103 H10I 0.9800 .
C104 H10J 0.9800 .
C104 H10K 0.9800 .
C104 H10L 0.9800 .
C105 H10M 0.9800 .
C105 H10N 0.9800 .
C105 H10O 0.9800 .
C106 H10P 0.9800 .
C106 H10Q 0.9800 .
C106 H10R 0.9800 .
C111 H11A 0.9800 .
C111 H11B 0.9800 .
C111 H11C 0.9800 .
C112 H11D 0.9800 .
C112 H11E 0.9800 .
C112 H11F 0.9800 .
C113 H11G 0.9800 .
C113 H11H 0.9800 .
C113 H11I 0.9800 .
C34A H34A 0.9800 .
C34A H34B 0.9800 .
C34A H34C 0.9800 .
C35A H35A 0.9800 .
C35A H35B 0.9800 .
C35A H35C 0.9800 .
C36A H36A 0.9800 .
C36A H36B 0.9800 .
C36A H36C 0.9800 .
C34B H34D 0.9800 .
C34B H34E 0.9800 .
C34B H34F 0.9800 .
C35B H35D 0.9800 .
C35B H35E 0.9800 .
C35B H35F 0.9800 .
C36B H36D 0.9800 .
C36B H36E 0.9800 .
C36B H36F 0.9800 .
C131 H13A 0.9800 .
C131 H13B 0.9800 .
C131 H13C 0.9800 .
C132 H13D 0.9800 .
C132 H13E 0.9800 .
C132 H13F 0.9800 .
C133 H13G 0.9800 .
C133 H13H 0.9800 .
C133 H13I 0.9800 .
C41A H41D 0.9800 .
C41A H41E 0.9800 .
C41A H41F 0.9800 .
C42A H42D 0.9800 .
C42A H42E 0.9800 .
C42A H42F 0.9800 .
C43A H43D 0.9800 .
C43A H43E 0.9800 .
C43A H43F 0.9800 .
C41B H41G 0.9800 .
C41B H41H 0.9800 .
C41B H41I 0.9800 .
C42B H42G 0.9800 .
C42B H42H 0.9800 .
C42B H42I 0.9800 .
C43B H43G 0.9800 .
C43B H43H 0.9800 .
C43B H43I 0.9800 .
C201 H20A 0.9800 .
C201 H20B 0.9800 .
C201 H20C 0.9800 .
C202 H20D 0.9800 .
C202 H20E 0.9800 .
C202 H20F 0.9800 .
C203 H20G 0.9800 .
C203 H20H 0.9800 .
C203 H20I 0.9800 .
C401 C402 1.496(17) .
C401 H40A 0.9800 .
C401 H40B 0.9800 .
C401 H40C 0.9800 .
C402 C403 1.49(3) .
C402 H40D 0.9900 .
C402 H40E 0.9900 .
C403 C403 1.59(4) 2_665
C403 H40F 0.9900 .
C403 H40G 0.9900 .
C500 C501 1.498(18) .
C500 H50A 0.9800 .
C500 H50B 0.9800 .
C500 H50C 0.9800 .
C501 C502 1.474(19) .
C501 H50D 0.9900 .
C501 H50E 0.9900 .
C502 C503 1.517(18) .
C502 H51D 0.9900 .
C502 H51E 0.9900 .
C503 C504 1.462(19) .
C503 H50F 0.9900 .
C503 H50G 0.9900 .
C504 C505 1.522(19) .
C504 H50H 0.9900 .
C504 H50I 0.9900 .
C505 H50J 0.9800 .
C505 H50K 0.9800 .
C505 H50L 0.9800 .
C600 C601 1.53(2) .
C600 H60A 0.9800 .
C600 H60B 0.9800 .
C600 H60C 0.9800 .
C601 C602 1.49(2) .
C601 H60D 0.9900 .
C601 H60E 0.9900 .
C602 C603 1.512(19) .
C602 H61D 0.9900 .
C602 H61E 0.9900 .
C603 C604 1.49(2) .
C603 H60F 0.9900 .
C603 H60G 0.9900 .
C604 C605 1.53(2) .
C604 H60H 0.9900 .
C604 H60I 0.9900 .
C605 H60J 0.9800 .
C605 H60K 0.9800 .
C605 H60L 0.9800 .
C700 C701 1.552(19) .
C700 H70A 0.9800 .
C700 H70B 0.9800 .
C700 H70C 0.9800 .
C701 C702 1.510(19) .
C701 H70D 0.9900 .
C701 H70E 0.9900 .
C702 C703 1.495(19) .
C702 H71D 0.9900 .
C702 H71E 0.9900 .
C703 C704 1.503(19) .
C703 H70F 0.9900 .
C703 H70G 0.9900 .
C704 C705 1.511(19) .
C704 H70H 0.9900 .
C704 H70I 0.9900 .
C705 H70J 0.9800 .
C705 H70K 0.9800 .
C705 H70L 0.9800 .

loop_
_geom_torsion_atom_site_label_1
_geom_torsion_atom_site_label_2
_geom_torsion_atom_site_label_3
_geom_torsion_atom_site_label_4
_geom_torsion
_geom_torsion_site_symmetry_4
C22 Pd1 Pd2 C300 139.5(5) .
C10 Pd1 Pd2 C300 -60.2(10) .
Pd28 Pd1 Pd2 C300 114.9(4) .
Pd11 Pd1 Pd2 C300 -40.2(4) .
Pd4 Pd1 Pd2 C300 -14.2(4) .
Pd16 Pd1 Pd2 C300 52.2(4) .
Pd3 Pd1 Pd2 C300 -78.1(4) .
Pd12 Pd1 Pd2 C300 -109.9(4) .
Pd30 Pd1 Pd2 C300 -172.5(4) .
C22 Pd1 Pd2 Pd7 -155.9(4) .
C10 Pd1 Pd2 Pd7 4.5(10) .
Pd11 Pd1 Pd2 Pd7 24.5(3) .
Pd4 Pd1 Pd2 Pd7 50.4(3) .
Pd16 Pd1 Pd2 Pd7 116.8(3) .
Pd3 Pd1 Pd2 Pd7 -13.5(3) .
Pd12 Pd1 Pd2 Pd7 -45.2(3) .
Pd30 Pd1 Pd2 Pd7 -107.9(3) .
C22 Pd1 Pd2 Pd9 94.0(3) .
C10 Pd1 Pd2 Pd9 -105.7(10) .
Pd28 Pd1 Pd2 Pd9 69.42(4) .
Pd11 Pd1 Pd2 Pd9 -85.68(4) .
Pd4 Pd1 Pd2 Pd9 -59.72(5) .
Pd16 Pd1 Pd2 Pd9 6.68(4) .
Pd3 Pd1 Pd2 Pd9 -123.60(4) .
Pd12 Pd1 Pd2 Pd9 -155.36(4) .
Pd30 Pd1 Pd2 Pd9 142.00(4) .
C22 Pd1 Pd2 Pd14 -84.1(3) .
C10 Pd1 Pd2 Pd14 76.3(10) .
Pd28 Pd1 Pd2 Pd14 -108.60(5) .
Pd11 Pd1 Pd2 Pd14 96.31(5) .
Pd4 Pd1 Pd2 Pd14 122.27(5) .
Pd16 Pd1 Pd2 Pd14 -171.34(4) .
Pd3 Pd1 Pd2 Pd14 58.38(6) .
Pd12 Pd1 Pd2 Pd14 26.62(4) .
Pd30 Pd1 Pd2 Pd14 -36.02(4) .
C22 Pd1 Pd2 Pd15 -151.6(3) .
C10 Pd1 Pd2 Pd15 8.8(10) .
Pd28 Pd1 Pd2 Pd15 -176.14(5) .
Pd11 Pd1 Pd2 Pd15 28.76(4) .
Pd4 Pd1 Pd2 Pd15 54.72(6) .
Pd16 Pd1 Pd2 Pd15 121.12(4) .
Pd3 Pd1 Pd2 Pd15 -9.17(6) .
Pd12 Pd1 Pd2 Pd15 -40.93(4) .
Pd30 Pd1 Pd2 Pd15 -103.56(5) .
C22 Pd1 Pd2 Pd25 -12.9(3) .
C10 Pd1 Pd2 Pd25 147.5(10) .
Pd28 Pd1 Pd2 Pd25 -37.45(5) .
Pd11 Pd1 Pd2 Pd25 167.45(5) .
Pd4 Pd1 Pd2 Pd25 -166.59(5) .
Pd16 Pd1 Pd2 Pd25 -100.19(5) .
Pd3 Pd1 Pd2 Pd25 129.53(5) .
Pd12 Pd1 Pd2 Pd25 97.77(5) .
Pd30 Pd1 Pd2 Pd25 35.13(4) .
C22 Pd1 Pd2 Pd12 -110.7(3) .
C10 Pd1 Pd2 Pd12 49.7(10) .
Pd28 Pd1 Pd2 Pd12 -135.22(4) .
Pd11 Pd1 Pd2 Pd12 69.68(4) .
Pd4 Pd1 Pd2 Pd12 95.64(5) .
Pd16 Pd1 Pd2 Pd12 162.04(5) .
Pd3 Pd1 Pd2 Pd12 31.76(4) .
Pd30 Pd1 Pd2 Pd12 -62.64(3) .
C22 Pd1 Pd2 Pd28 24.5(3) .
C10 Pd1 Pd2 Pd28 -175.1(10) .
Pd11 Pd1 Pd2 Pd28 -155.10(5) .
Pd4 Pd1 Pd2 Pd28 -129.14(5) .
Pd16 Pd1 Pd2 Pd28 -62.74(4) .
Pd3 Pd1 Pd2 Pd28 166.98(5) .
Pd12 Pd1 Pd2 Pd28 135.22(4) .
Pd30 Pd1 Pd2 Pd28 72.58(4) .
C22 Pd1 Pd2 Pd27 52.5(3) .
C10 Pd1 Pd2 Pd27 -147.1(10) .
Pd28 Pd1 Pd2 Pd27 27.98(5) .
Pd11 Pd1 Pd2 Pd27 -127.12(5) .
Pd4 Pd1 Pd2 Pd27 -101.16(5) .
Pd16 Pd1 Pd2 Pd27 -34.76(6) .
Pd3 Pd1 Pd2 Pd27 -165.04(4) .
Pd12 Pd1 Pd2 Pd27 163.20(5) .
Pd30 Pd1 Pd2 Pd27 100.56(5) .
C22 Pd1 Pd2 Pd11 179.6(3) .
C10 Pd1 Pd2 Pd11 -20.0(10) .
Pd28 Pd1 Pd2 Pd11 155.10(5) .
Pd4 Pd1 Pd2 Pd11 25.96(4) .
Pd16 Pd1 Pd2 Pd11 92.36(4) .
Pd3 Pd1 Pd2 Pd11 -37.93(4) .
Pd12 Pd1 Pd2 Pd11 -69.68(4) .
Pd30 Pd1 Pd2 Pd11 -132.32(4) .
C22 Pd1 Pd2 Pd30 -48.0(3) .
C10 Pd1 Pd2 Pd30 112.3(10) .
Pd28 Pd1 Pd2 Pd30 -72.58(4) .
Pd11 Pd1 Pd2 Pd30 132.32(4) .
Pd4 Pd1 Pd2 Pd30 158.28(5) .
Pd16 Pd1 Pd2 Pd30 -135.32(4) .
Pd3 Pd1 Pd2 Pd30 94.40(4) .
Pd12 Pd1 Pd2 Pd30 62.64(4) .
C22 Pd1 Pd3 C26 78.5(6) .
C10 Pd1 Pd3 C26 138.6(7) .
Pd28 Pd1 Pd3 C26 -5.4(5) .
Pd11 Pd1 Pd3 C26 -91.5(4) .
Pd4 Pd1 Pd3 C26 -160.9(4) .
Pd16 Pd1 Pd3 C26 -168.6(4) .
Pd2 Pd1 Pd3 C26 -51.4(4) .
Pd12 Pd1 Pd3 C26 -19.8(4) .
Pd30 Pd1 Pd3 C26 8.9(4) .
C22 Pd1 Pd3 C10 -60.1(7) .
Pd28 Pd1 Pd3 C10 -144.0(6) .
Pd11 Pd1 Pd3 C10 129.9(5) .
Pd4 Pd1 Pd3 C10 60.5(5) .
Pd16 Pd1 Pd3 C10 52.8(5) .
Pd2 Pd1 Pd3 C10 170.0(5) .
Pd12 Pd1 Pd3 C10 -158.4(5) .
Pd30 Pd1 Pd3 C10 -129.7(5) .
C22 Pd1 Pd3 P3 -29.5(5) .
C10 Pd1 Pd3 P3 30.6(5) .
Pd28 Pd1 Pd3 P3 -113.4(2) .
Pd11 Pd1 Pd3 P3 160.54(15) .
Pd4 Pd1 Pd3 P3 91.08(14) .
Pd16 Pd1 Pd3 P3 83.38(15) .
Pd2 Pd1 Pd3 P3 -159.44(14) .
Pd12 Pd1 Pd3 P3 -127.79(15) .
Pd30 Pd1 Pd3 P3 -99.08(14) .
C22 Pd1 Pd3 Pd11 169.9(5) .
C10 Pd1 Pd3 Pd11 -129.9(5) .
Pd28 Pd1 Pd3 Pd11 86.02(18) .
Pd4 Pd1 Pd3 Pd11 -69.46(4) .
Pd16 Pd1 Pd3 Pd11 -77.16(5) .
Pd2 Pd1 Pd3 Pd11 40.02(4) .
Pd12 Pd1 Pd3 Pd11 71.66(4) .
Pd30 Pd1 Pd3 Pd11 100.38(4) .
C22 Pd1 Pd3 Pd4 -120.6(5) .
C10 Pd1 Pd3 Pd4 -60.5(5) .
Pd28 Pd1 Pd3 Pd4 155.49(18) .
Pd11 Pd1 Pd3 Pd4 69.46(4) .
Pd16 Pd1 Pd3 Pd4 -7.70(5) .
Pd2 Pd1 Pd3 Pd4 109.48(5) .
Pd12 Pd1 Pd3 Pd4 141.12(4) .
Pd30 Pd1 Pd3 Pd4 169.84(4) .
C22 Pd1 Pd3 Pd12 98.3(5) .
C10 Pd1 Pd3 Pd12 158.4(5) .
Pd28 Pd1 Pd3 Pd12 14.36(17) .
Pd11 Pd1 Pd3 Pd12 -71.66(4) .
Pd4 Pd1 Pd3 Pd12 -141.12(4) .
Pd16 Pd1 Pd3 Pd12 -148.82(5) .
Pd2 Pd1 Pd3 Pd12 -31.65(4) .
Pd30 Pd1 Pd3 Pd12 28.71(4) .
C22 Pd1 Pd3 Pd26 129.2(5) .
C10 Pd1 Pd3 Pd26 -170.7(5) .
Pd28 Pd1 Pd3 Pd26 45.29(19) .
Pd11 Pd1 Pd3 Pd26 -40.73(4) .
Pd4 Pd1 Pd3 Pd26 -110.20(5) .
Pd16 Pd1 Pd3 Pd26 -117.89(5) .
Pd2 Pd1 Pd3 Pd26 -0.72(6) .
Pd12 Pd1 Pd3 Pd26 30.93(4) .
Pd30 Pd1 Pd3 Pd26 59.64(5) .
C22 Pd1 Pd3 Pd29 -169.7(5) .
C10 Pd1 Pd3 Pd29 -109.6(5) .
Pd28 Pd1 Pd3 Pd29 106.40(17) .
Pd11 Pd1 Pd3 Pd29 20.38(4) .
Pd4 Pd1 Pd3 Pd29 -49.08(4) .
Pd16 Pd1 Pd3 Pd29 -56.78(6) .
Pd2 Pd1 Pd3 Pd29 60.40(5) .
Pd12 Pd1 Pd3 Pd29 92.04(5) .
Pd30 Pd1 Pd3 Pd29 120.76(4) .
C26 Pd3 Pd4 C16 -166.9(11) .
C10 Pd3 Pd4 C16 84.5(7) .
P3 Pd3 Pd4 C16 10.5(5) .
Pd11 Pd3 Pd4 C16 -146.3(5) .
Pd12 Pd3 Pd4 C16 179.1(5) .
Pd1 Pd3 Pd4 C16 143.2(5) .
Pd26 Pd3 Pd4 C16 -118.2(5) .
Pd29 Pd3 Pd4 C16 -83.0(5) .
C26 Pd3 Pd4 C10 108.6(11) .
P3 Pd3 Pd4 C10 -74.0(5) .
Pd11 Pd3 Pd4 C10 129.2(5) .
Pd12 Pd3 Pd4 C10 94.6(5) .
Pd1 Pd3 Pd4 C10 58.7(5) .
Pd26 Pd3 Pd4 C10 157.3(5) .
Pd29 Pd3 Pd4 C10 -167.5(5) .
C26 Pd3 Pd4 Pd11 -20.6(10) .
C10 Pd3 Pd4 Pd11 -129.2(5) .
P3 Pd3 Pd4 Pd11 156.76(11) .
Pd12 Pd3 Pd4 Pd11 -34.59(4) .
Pd1 Pd3 Pd4 Pd11 -70.47(4) .
Pd26 Pd3 Pd4 Pd11 28.11(4) .
Pd29 Pd3 Pd4 Pd11 63.28(3) .
C26 Pd3 Pd4 Pd31 -126.5(10) .
C10 Pd3 Pd4 Pd31 125.0(5) .
P3 Pd3 Pd4 Pd31 50.95(11) .
Pd11 Pd3 Pd4 Pd31 -105.81(4) .
Pd12 Pd3 Pd4 Pd31 -140.40(4) .
Pd1 Pd3 Pd4 Pd31 -176.28(4) .
Pd26 Pd3 Pd4 Pd31 -77.70(5) .
Pd29 Pd3 Pd4 Pd31 -42.54(3) .
C26 Pd3 Pd4 Pd1 49.8(10) .
C10 Pd3 Pd4 Pd1 -58.7(5) .
P3 Pd3 Pd4 Pd1 -132.77(11) .
Pd11 Pd3 Pd4 Pd1 70.47(4) .
Pd12 Pd3 Pd4 Pd1 35.88(4) .
Pd26 Pd3 Pd4 Pd1 98.58(5) .
Pd29 Pd3 Pd4 Pd1 133.74(4) .
C26 Pd3 Pd4 Pd22 -13.7(10) .
C10 Pd3 Pd4 Pd22 -122.3(5) .
P3 Pd3 Pd4 Pd22 163.66(11) .
Pd11 Pd3 Pd4 Pd22 6.90(6) .
Pd12 Pd3 Pd4 Pd22 -27.69(8) .
Pd1 Pd3 Pd4 Pd22 -63.57(6) .
Pd26 Pd3 Pd4 Pd22 35.01(8) .
Pd29 Pd3 Pd4 Pd22 70.17(7) .
C26 Pd3 Pd4 Pd16 56.8(10) .
C10 Pd3 Pd4 Pd16 -51.7(5) .
P3 Pd3 Pd4 Pd16 -125.75(11) .
Pd11 Pd3 Pd4 Pd16 77.49(5) .
Pd12 Pd3 Pd4 Pd16 42.90(6) .
Pd1 Pd3 Pd4 Pd16 7.02(4) .
Pd26 Pd3 Pd4 Pd16 105.59(5) .
Pd29 Pd3 Pd4 Pd16 140.76(5) .
C26 Pd3 Pd4 Pd24 -63.6(10) .
C10 Pd3 Pd4 Pd24 -172.1(5) .
P3 Pd3 Pd4 Pd24 113.84(10) .
Pd11 Pd3 Pd4 Pd24 -42.93(4) .
Pd12 Pd3 Pd4 Pd24 -77.52(5) .
Pd1 Pd3 Pd4 Pd24 -113.40(4) .
Pd26 Pd3 Pd4 Pd24 -14.82(6) .
Pd29 Pd3 Pd4 Pd24 20.35(4) .
C22 Pd1 Pd4 C16 23.0(9) .
C10 Pd1 Pd4 C16 -35.7(9) .
Pd28 Pd1 Pd4 C16 94.6(7) .
Pd11 Pd1 Pd4 C16 -164.6(7) .
Pd16 Pd1 Pd4 C16 78.1(7) .
Pd3 Pd1 Pd4 C16 -94.7(7) .
Pd2 Pd1 Pd4 C16 168.0(7) .
Pd12 Pd1 Pd4 C16 -129.0(7) .
Pd30 Pd1 Pd4 C16 -124.9(7) .
C22 Pd1 Pd4 C10 58.7(7) .
Pd28 Pd1 Pd4 C10 130.2(5) .
Pd11 Pd1 Pd4 C10 -129.0(5) .
Pd16 Pd1 Pd4 C10 113.8(5) .
Pd3 Pd1 Pd4 C10 -59.0(5) .
Pd2 Pd1 Pd4 C10 -156.3(5) .
Pd12 Pd1 Pd4 C10 -93.3(5) .
Pd30 Pd1 Pd4 C10 -89.3(5) .
C22 Pd1 Pd4 Pd11 -172.3(5) .
C10 Pd1 Pd4 Pd11 129.0(5) .
Pd28 Pd1 Pd4 Pd11 -100.79(7) .
Pd16 Pd1 Pd4 Pd11 -117.23(4) .
Pd3 Pd1 Pd4 Pd11 69.97(4) .
Pd2 Pd1 Pd4 Pd11 -27.35(4) .
Pd12 Pd1 Pd4 Pd11 35.65(4) .
Pd30 Pd1 Pd4 Pd11 39.73(13) .
C22 Pd1 Pd4 Pd31 125.2(5) .
C10 Pd1 Pd4 Pd31 66.5(5) .
Pd28 Pd1 Pd4 Pd31 -163.23(8) .
Pd11 Pd1 Pd4 Pd31 -62.44(9) .
Pd16 Pd1 Pd4 Pd31 -179.67(10) .
Pd3 Pd1 Pd4 Pd31 7.53(9) .
Pd2 Pd1 Pd4 Pd31 -89.79(10) .
Pd12 Pd1 Pd4 Pd31 -26.78(11) .
Pd30 Pd1 Pd4 Pd31 -22.7(2) .
C22 Pd1 Pd4 Pd3 117.7(5) .
C10 Pd1 Pd4 Pd3 59.0(5) .
Pd28 Pd1 Pd4 Pd3 -170.76(7) .
Pd11 Pd1 Pd4 Pd3 -69.97(4) .
Pd16 Pd1 Pd4 Pd3 172.80(4) .
Pd2 Pd1 Pd4 Pd3 -97.32(5) .
Pd12 Pd1 Pd4 Pd3 -34.32(4) .
Pd30 Pd1 Pd4 Pd3 -30.25(13) .
C22 Pd1 Pd4 Pd22 -101.2(5) .
C10 Pd1 Pd4 Pd22 -159.9(5) .
Pd28 Pd1 Pd4 Pd22 -29.69(7) .
Pd11 Pd1 Pd4 Pd22 71.10(4) .
Pd16 Pd1 Pd4 Pd22 -46.13(4) .
Pd3 Pd1 Pd4 Pd22 141.07(4) .
Pd2 Pd1 Pd4 Pd22 43.75(5) .
Pd12 Pd1 Pd4 Pd22 106.75(4) .
Pd30 Pd1 Pd4 Pd22 110.82(13) .
C22 Pd1 Pd4 Pd16 -55.1(5) .
C10 Pd1 Pd4 Pd16 -113.8(5) .
Pd28 Pd1 Pd4 Pd16 16.44(6) .
Pd11 Pd1 Pd4 Pd16 117.23(4) .
Pd3 Pd1 Pd4 Pd16 -172.80(4) .
Pd2 Pd1 Pd4 Pd16 89.88(5) .
Pd12 Pd1 Pd4 Pd16 152.88(5) .
Pd30 Pd1 Pd4 Pd16 156.95(14) .
C22 Pd1 Pd4 Pd24 -151.2(5) .
C10 Pd1 Pd4 Pd24 150.2(5) .
Pd28 Pd1 Pd4 Pd24 -79.59(7) .
Pd11 Pd1 Pd4 Pd24 21.19(4) .
Pd16 Pd1 Pd4 Pd24 -96.03(5) .
Pd3 Pd1 Pd4 Pd24 91.17(5) .
Pd2 Pd1 Pd4 Pd24 -6.16(7) .
Pd12 Pd1 Pd4 Pd24 56.85(6) .
Pd30 Pd1 Pd4 Pd24 60.92(14) .
C28 Pd5 Pd6 C300 -161.1(7) .
C14 Pd5 Pd6 C300 61.7(5) .
Pd15 Pd5 Pd6 C300 37.5(4) .
Pd13 Pd5 Pd6 C300 -127.7(4) .
Pd10 Pd5 Pd6 C300 -173.7(4) .
Pd11 Pd5 Pd6 C300 -27.9(4) .
Pd29 Pd5 Pd6 C300 -67.4(4) .
Pd19 Pd5 Pd6 C300 98.1(4) .
Pd34 Pd5 Pd6 C300 139.1(4) .
Pd26 Pd5 Pd6 C300 -15.7(4) .
Pd24 Pd5 Pd6 C300 -100.8(4) .
C28 Pd5 Pd6 Pd19 100.8(6) .
C14 Pd5 Pd6 Pd19 -36.3(4) .
Pd15 Pd5 Pd6 Pd19 -60.53(4) .
Pd13 Pd5 Pd6 Pd19 134.26(5) .
Pd10 Pd5 Pd6 Pd19 88.22(4) .
Pd11 Pd5 Pd6 Pd19 -125.99(4) .
Pd29 Pd5 Pd6 Pd19 -165.49(4) .
Pd34 Pd5 Pd6 Pd19 41.05(3) .
Pd26 Pd5 Pd6 Pd19 -113.73(4) .
Pd24 Pd5 Pd6 Pd19 161.12(4) .
C28 Pd5 Pd6 Pd11 -133.2(6) .
C14 Pd5 Pd6 Pd11 89.7(4) .
Pd15 Pd5 Pd6 Pd11 65.47(4) .
Pd13 Pd5 Pd6 Pd11 -99.74(4) .
Pd10 Pd5 Pd6 Pd11 -145.78(4) .
Pd29 Pd5 Pd6 Pd11 -39.50(3) .
Pd19 Pd5 Pd6 Pd11 125.99(4) .
Pd34 Pd5 Pd6 Pd11 167.04(4) .
Pd26 Pd5 Pd6 Pd11 12.26(4) .
Pd24 Pd5 Pd6 Pd11 -72.88(4) .
C28 Pd5 Pd6 Pd21 55.5(6) .
C14 Pd5 Pd6 Pd21 -81.7(4) .
Pd15 Pd5 Pd6 Pd21 -105.87(4) .
Pd13 Pd5 Pd6 Pd21 88.92(5) .
Pd10 Pd5 Pd6 Pd21 42.88(4) .
Pd11 Pd5 Pd6 Pd21 -171.33(5) .
Pd29 Pd5 Pd6 Pd21 149.17(4) .
Pd19 Pd5 Pd6 Pd21 -45.34(4) .
Pd34 Pd5 Pd6 Pd21 -4.29(5) .
Pd26 Pd5 Pd6 Pd21 -159.07(4) .
Pd24 Pd5 Pd6 Pd21 115.78(5) .
C28 Pd5 Pd6 Pd20 124.9(6) .
C14 Pd5 Pd6 Pd20 -12.2(4) .
Pd15 Pd5 Pd6 Pd20 -36.46(5) .
Pd13 Pd5 Pd6 Pd20 158.33(5) .
Pd10 Pd5 Pd6 Pd20 112.29(5) .
Pd11 Pd5 Pd6 Pd20 -101.93(5) .
Pd29 Pd5 Pd6 Pd20 -141.43(5) .
Pd19 Pd5 Pd6 Pd20 24.07(4) .
Pd34 Pd5 Pd6 Pd20 65.11(5) .
Pd26 Pd5 Pd6 Pd20 -89.67(6) .
Pd24 Pd5 Pd6 Pd20 -174.81(6) .
C28 Pd5 Pd6 Pd10 12.6(6) .
C14 Pd5 Pd6 Pd10 -124.5(4) .
Pd15 Pd5 Pd6 Pd10 -148.75(4) .
Pd13 Pd5 Pd6 Pd10 46.04(4) .
Pd11 Pd5 Pd6 Pd10 145.78(4) .
Pd29 Pd5 Pd6 Pd10 106.28(4) .
Pd19 Pd5 Pd6 Pd10 -88.22(4) .
Pd34 Pd5 Pd6 Pd10 -47.18(3) .
Pd26 Pd5 Pd6 Pd10 158.05(5) .
Pd24 Pd5 Pd6 Pd10 72.90(4) .
C28 Pd5 Pd6 Pd24 -60.3(6) .
C14 Pd5 Pd6 Pd24 162.6(4) .
Pd15 Pd5 Pd6 Pd24 138.35(4) .
Pd13 Pd5 Pd6 Pd24 -26.86(4) .
Pd10 Pd5 Pd6 Pd24 -72.90(4) .
Pd11 Pd5 Pd6 Pd24 72.88(4) .
Pd29 Pd5 Pd6 Pd24 33.38(3) .
Pd19 Pd5 Pd6 Pd24 -161.12(4) .
Pd34 Pd5 Pd6 Pd24 -120.08(4) .
Pd26 Pd5 Pd6 Pd24 85.15(4) .
C28 Pd5 Pd6 Pd23 11.6(7) .
C14 Pd5 Pd6 Pd23 -125.5(5) .
Pd15 Pd5 Pd6 Pd23 -149.71(19) .
Pd13 Pd5 Pd6 Pd23 45.1(2) .
Pd10 Pd5 Pd6 Pd23 -0.96(19) .
Pd11 Pd5 Pd6 Pd23 144.8(2) .
Pd29 Pd5 Pd6 Pd23 105.32(19) .
Pd19 Pd5 Pd6 Pd23 -89.18(19) .
Pd34 Pd5 Pd6 Pd23 -48.1(2) .
Pd26 Pd5 Pd6 Pd23 157.09(18) .
Pd24 Pd5 Pd6 Pd23 71.94(19) .
C28 Pd5 Pd6 Pd22 -84.7(6) .
C14 Pd5 Pd6 Pd22 138.2(4) .
Pd15 Pd5 Pd6 Pd22 114.01(5) .
Pd13 Pd5 Pd6 Pd22 -51.21(6) .
Pd10 Pd5 Pd6 Pd22 -97.24(5) .
Pd11 Pd5 Pd6 Pd22 48.54(4) .
Pd29 Pd5 Pd6 Pd22 9.04(5) .
Pd19 Pd5 Pd6 Pd22 174.53(6) .
Pd34 Pd5 Pd6 Pd22 -144.42(4) .
Pd26 Pd5 Pd6 Pd22 60.80(6) .
Pd24 Pd5 Pd6 Pd22 -24.34(4) .
C28 Pd5 Pd6 Pd35 -9.2(6) .
C14 Pd5 Pd6 Pd35 -146.3(4) .
Pd15 Pd5 Pd6 Pd35 -170.56(4) .
Pd13 Pd5 Pd6 Pd35 24.23(5) .
Pd10 Pd5 Pd6 Pd35 -21.81(4) .
Pd11 Pd5 Pd6 Pd35 123.98(5) .
Pd29 Pd5 Pd6 Pd35 84.48(4) .
Pd19 Pd5 Pd6 Pd35 -110.03(5) .
Pd34 Pd5 Pd6 Pd35 -68.98(4) .
Pd26 Pd5 Pd6 Pd35 136.24(4) .
Pd24 Pd5 Pd6 Pd35 51.09(4) .
C28 Pd5 Pd6 Pd9 -156.8(6) .
C14 Pd5 Pd6 Pd9 66.1(4) .
Pd15 Pd5 Pd6 Pd9 41.87(6) .
Pd13 Pd5 Pd6 Pd9 -123.35(6) .
Pd10 Pd5 Pd6 Pd9 -169.38(6) .
Pd11 Pd5 Pd6 Pd9 -23.60(5) .
Pd29 Pd5 Pd6 Pd9 -63.10(6) .
Pd19 Pd5 Pd6 Pd9 102.39(6) .
Pd34 Pd5 Pd6 Pd9 143.44(5) .
Pd26 Pd5 Pd6 Pd9 -11.34(7) .
Pd24 Pd5 Pd6 Pd9 -96.48(6) .
C300 Pd2 Pd7 C3 -128.1(9) .
Pd9 Pd2 Pd7 C3 -83.3(8) .
Pd14 Pd2 Pd7 C3 92.6(8) .
Pd15 Pd2 Pd7 C3 164.8(8) .
Pd25 Pd2 Pd7 C3 24.5(8) .
Pd12 Pd2 Pd7 C3 127.5(8) .
Pd28 Pd2 Pd7 C3 -11.1(8) .
Pd1 Pd2 Pd7 C3 169.4(9) .
Pd27 Pd2 Pd7 C3 -36.8(8) .
Pd11 Pd2 Pd7 C3 -168.3(8) .
Pd30 Pd2 Pd7 C3 65.9(8) .
C300 Pd2 Pd7 C2 102.9(5) .
Pd9 Pd2 Pd7 C2 147.6(3) .
Pd14 Pd2 Pd7 C2 -36.5(3) .
Pd15 Pd2 Pd7 C2 35.7(3) .
Pd25 Pd2 Pd7 C2 -104.5(3) .
Pd12 Pd2 Pd7 C2 -1.5(3) .
Pd28 Pd2 Pd7 C2 -140.1(3) .
Pd1 Pd2 Pd7 C2 40.4(4) .
Pd27 Pd2 Pd7 C2 -165.9(3) .
Pd11 Pd2 Pd7 C2 62.7(3) .
Pd30 Pd2 Pd7 C2 -63.1(3) .
C300 Pd2 Pd7 Pd18 -141.9(4) .
Pd9 Pd2 Pd7 Pd18 -97.11(5) .
Pd14 Pd2 Pd7 Pd18 78.80(4) .
Pd15 Pd2 Pd7 Pd18 151.02(5) .
Pd25 Pd2 Pd7 Pd18 10.75(4) .
Pd12 Pd2 Pd7 Pd18 113.76(5) .
Pd28 Pd2 Pd7 Pd18 -24.83(8) .
Pd1 Pd2 Pd7 Pd18 155.7(3) .
Pd27 Pd2 Pd7 Pd18 -50.58(4) .
Pd11 Pd2 Pd7 Pd18 177.95(4) .
Pd30 Pd2 Pd7 Pd18 52.15(6) .
C300 Pd2 Pd7 Pd15 67.1(4) .
Pd9 Pd2 Pd7 Pd15 111.87(5) .
Pd14 Pd2 Pd7 Pd15 -72.22(4) .
Pd25 Pd2 Pd7 Pd15 -140.27(4) .
Pd12 Pd2 Pd7 Pd15 -37.26(4) .
Pd28 Pd2 Pd7 Pd15 -175.85(7) .
Pd1 Pd2 Pd7 Pd15 4.6(3) .
Pd27 Pd2 Pd7 Pd15 158.40(4) .
Pd11 Pd2 Pd7 Pd15 26.93(4) .
Pd30 Pd2 Pd7 Pd15 -98.87(5) .
C300 Pd2 Pd7 Pd14 139.3(4) .
Pd9 Pd2 Pd7 Pd14 -175.91(5) .
Pd15 Pd2 Pd7 Pd14 72.22(4) .
Pd25 Pd2 Pd7 Pd14 -68.05(4) .
Pd12 Pd2 Pd7 Pd14 34.96(4) .
Pd28 Pd2 Pd7 Pd14 -103.63(6) .
Pd1 Pd2 Pd7 Pd14 76.9(3) .
Pd27 Pd2 Pd7 Pd14 -129.38(4) .
Pd11 Pd2 Pd7 Pd14 99.15(5) .
Pd30 Pd2 Pd7 Pd14 -26.65(4) .
C300 Pd2 Pd7 Pd20 -36.4(4) .
Pd9 Pd2 Pd7 Pd20 8.34(4) .
Pd14 Pd2 Pd7 Pd20 -175.75(4) .
Pd15 Pd2 Pd7 Pd20 -103.53(4) .
Pd25 Pd2 Pd7 Pd20 116.20(4) .
Pd12 Pd2 Pd7 Pd20 -140.79(4) .
Pd28 Pd2 Pd7 Pd20 80.62(6) .
Pd1 Pd2 Pd7 Pd20 -98.9(3) .
Pd27 Pd2 Pd7 Pd20 54.87(3) .
Pd11 Pd2 Pd7 Pd20 -76.60(5) .
Pd30 Pd2 Pd7 Pd20 157.60(5) .
C300 Pd2 Pd7 Pd19 17.1(4) .
Pd9 Pd2 Pd7 Pd19 61.79(5) .
Pd14 Pd2 Pd7 Pd19 -122.30(4) .
Pd15 Pd2 Pd7 Pd19 -50.07(4) .
Pd25 Pd2 Pd7 Pd19 169.66(4) .
Pd12 Pd2 Pd7 Pd19 -87.34(5) .
Pd28 Pd2 Pd7 Pd19 134.07(6) .
Pd1 Pd2 Pd7 Pd19 -45.4(3) .
Pd27 Pd2 Pd7 Pd19 108.32(4) .
Pd11 Pd2 Pd7 Pd19 -23.14(5) .
Pd30 Pd2 Pd7 Pd19 -148.94(4) .
C300 Pd2 Pd7 Pd27 -91.3(4) .
Pd9 Pd2 Pd7 Pd27 -46.53(4) .
Pd14 Pd2 Pd7 Pd27 129.38(4) .
Pd15 Pd2 Pd7 Pd27 -158.40(4) .
Pd25 Pd2 Pd7 Pd27 61.33(3) .
Pd12 Pd2 Pd7 Pd27 164.34(5) .
Pd28 Pd2 Pd7 Pd27 25.75(6) .
Pd1 Pd2 Pd7 Pd27 -153.7(3) .
Pd11 Pd2 Pd7 Pd27 -131.47(5) .
Pd30 Pd2 Pd7 Pd27 102.73(5) .
Pd7 Pd2 Pd9 C300 -86.8(5) .
Pd14 Pd2 Pd9 C300 -106.4(6) .
Pd15 Pd2 Pd9 C300 -20.9(5) .
Pd25 Pd2 Pd9 C300 -168.6(5) .
Pd12 Pd2 Pd9 C300 55.0(5) .
Pd28 Pd2 Pd9 C300 143.4(5) .
Pd1 Pd2 Pd9 C300 83.2(5) .
Pd27 Pd2 Pd9 C300 -138.4(5) .
Pd11 Pd2 Pd9 C300 24.8(5) .
Pd30 Pd2 Pd9 C300 128.5(5) .
C300 Pd2 Pd9 Pd16 -90.4(5) .
Pd7 Pd2 Pd9 Pd16 -177.16(4) .
Pd14 Pd2 Pd9 Pd16 163.3(2) .
Pd15 Pd2 Pd9 Pd16 -111.27(5) .
Pd25 Pd2 Pd9 Pd16 101.05(5) .
Pd12 Pd2 Pd9 Pd16 -35.39(7) .
Pd28 Pd2 Pd9 Pd16 53.03(4) .
Pd1 Pd2 Pd9 Pd16 -7.15(4) .
Pd27 Pd2 Pd9 Pd16 131.19(5) .
Pd11 Pd2 Pd9 Pd16 -65.62(4) .
Pd30 Pd2 Pd9 Pd16 38.07(7) .
C300 Pd2 Pd9 Pd8 -106.6(6) .
Pd7 Pd2 Pd9 Pd8 166.6(2) .
Pd14 Pd2 Pd9 Pd8 147.0(2) .
Pd15 Pd2 Pd9 Pd8 -127.5(2) .
Pd25 Pd2 Pd9 Pd8 84.8(3) .
Pd12 Pd2 Pd9 Pd8 -51.6(3) .
Pd28 Pd2 Pd9 Pd8 36.8(2) .
Pd1 Pd2 Pd9 Pd8 -23.4(3) .
Pd27 Pd2 Pd9 Pd8 115.0(3) .
Pd11 Pd2 Pd9 Pd8 -81.9(3) .
Pd30 Pd2 Pd9 Pd8 21.8(3) .
C300 Pd2 Pd9 Pd33 -172.6(5) .
Pd7 Pd2 Pd9 Pd33 100.63(5) .
Pd14 Pd2 Pd9 Pd33 81.0(3) .
Pd15 Pd2 Pd9 Pd33 166.52(4) .
Pd25 Pd2 Pd9 Pd33 18.84(6) .
Pd12 Pd2 Pd9 Pd33 -117.60(6) .
Pd28 Pd2 Pd9 Pd33 -29.18(4) .
Pd1 Pd2 Pd9 Pd33 -89.36(4) .
Pd27 Pd2 Pd9 Pd33 48.98(4) .
Pd11 Pd2 Pd9 Pd33 -147.83(4) .
Pd30 Pd2 Pd9 Pd33 -44.14(7) .
C300 Pd2 Pd9 Pd22 -25.4(5) .
Pd7 Pd2 Pd9 Pd22 -112.21(5) .
Pd14 Pd2 Pd9 Pd22 -131.8(2) .
Pd15 Pd2 Pd9 Pd22 -46.33(6) .
Pd25 Pd2 Pd9 Pd22 166.00(4) .
Pd12 Pd2 Pd9 Pd22 29.56(8) .
Pd28 Pd2 Pd9 Pd22 117.98(5) .
Pd1 Pd2 Pd9 Pd22 57.80(5) .
Pd27 Pd2 Pd9 Pd22 -163.87(5) .
Pd11 Pd2 Pd9 Pd22 -0.67(5) .
Pd30 Pd2 Pd9 Pd22 103.02(6) .
C300 Pd2 Pd9 Pd23 50.6(5) .
Pd7 Pd2 Pd9 Pd23 -36.16(7) .
Pd14 Pd2 Pd9 Pd23 -55.7(3) .
Pd15 Pd2 Pd9 Pd23 29.73(8) .
Pd25 Pd2 Pd9 Pd23 -117.95(6) .
Pd12 Pd2 Pd9 Pd23 105.61(7) .
Pd28 Pd2 Pd9 Pd23 -165.97(6) .
Pd1 Pd2 Pd9 Pd23 133.85(6) .
Pd27 Pd2 Pd9 Pd23 -87.81(6) .
Pd11 Pd2 Pd9 Pd23 75.38(6) .
Pd30 Pd2 Pd9 Pd23 179.07(5) .
C300 Pd2 Pd9 Pd27 138.4(5) .
Pd7 Pd2 Pd9 Pd27 51.65(4) .
Pd14 Pd2 Pd9 Pd27 32.1(3) .
Pd15 Pd2 Pd9 Pd27 117.54(5) .
Pd25 Pd2 Pd9 Pd27 -30.13(4) .
Pd12 Pd2 Pd9 Pd27 -166.57(6) .
Pd28 Pd2 Pd9 Pd27 -78.16(4) .
Pd1 Pd2 Pd9 Pd27 -138.33(4) .
Pd11 Pd2 Pd9 Pd27 163.19(4) .
Pd30 Pd2 Pd9 Pd27 -93.12(5) .
C300 Pd2 Pd9 Pd20 78.5(5) .
Pd7 Pd2 Pd9 Pd20 -8.28(4) .
Pd14 Pd2 Pd9 Pd20 -27.9(3) .
Pd15 Pd2 Pd9 Pd20 57.61(5) .
Pd25 Pd2 Pd9 Pd20 -90.06(4) .
Pd12 Pd2 Pd9 Pd20 133.50(6) .
Pd28 Pd2 Pd9 Pd20 -138.09(4) .
Pd1 Pd2 Pd9 Pd20 161.73(4) .
Pd27 Pd2 Pd9 Pd20 -59.93(3) .
Pd11 Pd2 Pd9 Pd20 103.26(3) .
Pd30 Pd2 Pd9 Pd20 -153.05(5) .
C300 Pd2 Pd9 Pd28 -143.4(5) .
Pd7 Pd2 Pd9 Pd28 129.81(5) .
Pd14 Pd2 Pd9 Pd28 110.2(3) .
Pd15 Pd2 Pd9 Pd28 -164.30(5) .
Pd25 Pd2 Pd9 Pd28 48.02(4) .
Pd12 Pd2 Pd9 Pd28 -88.42(6) .
Pd1 Pd2 Pd9 Pd28 -60.18(3) .
Pd27 Pd2 Pd9 Pd28 78.16(4) .
Pd11 Pd2 Pd9 Pd28 -118.65(4) .
Pd30 Pd2 Pd9 Pd28 -14.96(5) .
C300 Pd2 Pd9 Pd6 20.5(5) .
Pd7 Pd2 Pd9 Pd6 -66.29(4) .
Pd14 Pd2 Pd9 Pd6 -85.9(3) .
Pd15 Pd2 Pd9 Pd6 -0.40(5) .
Pd25 Pd2 Pd9 Pd6 -148.08(4) .
Pd12 Pd2 Pd9 Pd6 75.48(6) .
Pd28 Pd2 Pd9 Pd6 163.90(4) .
Pd1 Pd2 Pd9 Pd6 103.72(3) .
Pd27 Pd2 Pd9 Pd6 -117.94(4) .
Pd11 Pd2 Pd9 Pd6 45.25(3) .
Pd30 Pd2 Pd9 Pd6 148.94(5) .
C300 Pd2 Pd9 Pd17 124.6(5) .
Pd7 Pd2 Pd9 Pd17 37.83(7) .
Pd14 Pd2 Pd9 Pd17 18.2(3) .
Pd15 Pd2 Pd9 Pd17 103.72(6) .
Pd25 Pd2 Pd9 Pd17 -43.95(7) .
Pd12 Pd2 Pd9 Pd17 179.61(5) .
Pd28 Pd2 Pd9 Pd17 -91.98(6) .
Pd1 Pd2 Pd9 Pd17 -152.16(5) .
Pd27 Pd2 Pd9 Pd17 -13.82(5) .
Pd11 Pd2 Pd9 Pd17 149.37(5) .
Pd30 Pd2 Pd9 Pd17 -106.94(6) .
C9 Pd8 Pd9 C300 -43.4(6) .
C19 Pd8 Pd9 C300 93.3(6) .
P9 Pd8 Pd9 C300 -152.3(6) .
Pd16 Pd8 Pd9 C300 -77.4(5) .
Pd23 Pd8 Pd9 C300 65.0(5) .
Pd22 Pd8 Pd9 C300 -8.0(5) .
Pd17 Pd8 Pd9 C300 130.4(5) .
Pd33 Pd8 Pd9 C300 -165.4(5) .
C9 Pd8 Pd9 Pd16 34.1(4) .
C19 Pd8 Pd9 Pd16 170.7(4) .
P9 Pd8 Pd9 Pd16 -74.9(3) .
Pd23 Pd8 Pd9 Pd16 142.42(5) .
Pd22 Pd8 Pd9 Pd16 69.41(4) .
Pd17 Pd8 Pd9 Pd16 -152.15(5) .
Pd33 Pd8 Pd9 Pd16 -88.01(4) .
C9 Pd8 Pd9 Pd2 51.7(5) .
C19 Pd8 Pd9 Pd2 -171.7(4) .
P9 Pd8 Pd9 Pd2 -57.3(4) .
Pd16 Pd8 Pd9 Pd2 17.6(2) .
Pd23 Pd8 Pd9 Pd2 160.0(3) .
Pd22 Pd8 Pd9 Pd2 87.0(3) .
Pd17 Pd8 Pd9 Pd2 -134.5(3) .
Pd33 Pd8 Pd9 Pd2 -70.4(2) .
C9 Pd8 Pd9 Pd33 122.1(4) .
C19 Pd8 Pd9 Pd33 -101.3(4) .
P9 Pd8 Pd9 Pd33 13.1(3) .
Pd16 Pd8 Pd9 Pd33 88.01(4) .
Pd23 Pd8 Pd9 Pd33 -129.57(4) .
Pd22 Pd8 Pd9 Pd33 157.42(4) .
Pd17 Pd8 Pd9 Pd33 -64.13(4) .
C9 Pd8 Pd9 Pd22 -35.4(4) .
C19 Pd8 Pd9 Pd22 101.3(4) .
P9 Pd8 Pd9 Pd22 -144.3(3) .
Pd16 Pd8 Pd9 Pd22 -69.41(4) .
Pd23 Pd8 Pd9 Pd22 73.01(4) .
Pd17 Pd8 Pd9 Pd22 138.44(4) .
Pd33 Pd8 Pd9 Pd22 -157.42(4) .
C9 Pd8 Pd9 Pd23 -108.4(4) .
C19 Pd8 Pd9 Pd23 28.3(4) .
P9 Pd8 Pd9 Pd23 142.7(3) .
Pd16 Pd8 Pd9 Pd23 -142.42(5) .
Pd22 Pd8 Pd9 Pd23 -73.01(4) .
Pd17 Pd8 Pd9 Pd23 65.43(4) .
Pd33 Pd8 Pd9 Pd23 129.57(4) .
C9 Pd8 Pd9 Pd27 161.1(4) .
C19 Pd8 Pd9 Pd27 -62.3(4) .
P9 Pd8 Pd9 Pd27 52.1(3) .
Pd16 Pd8 Pd9 Pd27 127.01(5) .
Pd23 Pd8 Pd9 Pd27 -90.57(5) .
Pd22 Pd8 Pd9 Pd27 -163.58(6) .
Pd17 Pd8 Pd9 Pd27 -25.14(5) .
Pd33 Pd8 Pd9 Pd27 38.99(5) .
C9 Pd8 Pd9 Pd20 -133.8(4) .
C19 Pd8 Pd9 Pd20 2.8(4) .
P9 Pd8 Pd9 Pd20 117.2(3) .
Pd16 Pd8 Pd9 Pd20 -167.90(5) .
Pd23 Pd8 Pd9 Pd20 -25.48(4) .
Pd22 Pd8 Pd9 Pd20 -98.49(5) .
Pd17 Pd8 Pd9 Pd20 39.95(5) .
Pd33 Pd8 Pd9 Pd20 104.09(5) .
C9 Pd8 Pd9 Pd28 85.3(4) .
C19 Pd8 Pd9 Pd28 -138.0(4) .
P9 Pd8 Pd9 Pd28 -23.6(3) .
Pd16 Pd8 Pd9 Pd28 51.27(4) .
Pd23 Pd8 Pd9 Pd28 -166.31(5) .
Pd22 Pd8 Pd9 Pd28 120.68(5) .
Pd17 Pd8 Pd9 Pd28 -100.87(5) .
Pd33 Pd8 Pd9 Pd28 -36.74(4) .
C9 Pd8 Pd9 Pd6 -73.1(4) .
C19 Pd8 Pd9 Pd6 63.5(4) .
P9 Pd8 Pd9 Pd6 177.9(3) .
Pd16 Pd8 Pd9 Pd6 -107.18(4) .
Pd23 Pd8 Pd9 Pd6 35.24(4) .
Pd22 Pd8 Pd9 Pd6 -37.77(4) .
Pd17 Pd8 Pd9 Pd6 100.67(4) .
Pd33 Pd8 Pd9 Pd6 164.81(5) .
C9 Pd8 Pd9 Pd17 -173.8(4) .
C19 Pd8 Pd9 Pd17 -37.1(4) .
P9 Pd8 Pd9 Pd17 77.3(3) .
Pd16 Pd8 Pd9 Pd17 152.15(5) .
Pd23 Pd8 Pd9 Pd17 -65.43(4) .
Pd22 Pd8 Pd9 Pd17 -138.44(4) .
Pd33 Pd8 Pd9 Pd17 64.13(4) .
Pd19 Pd6 Pd9 C300 74.0(6) .
Pd11 Pd6 Pd9 C300 -27.8(6) .
Pd21 Pd6 Pd9 C300 141.0(6) .
Pd20 Pd6 Pd9 C300 101.3(6) .
Pd10 Pd6 Pd9 C300 -152.6(6) .
Pd24 Pd6 Pd9 C300 -85.1(6) .
Pd23 Pd6 Pd9 C300 176.1(6) .
Pd22 Pd6 Pd9 C300 -108.5(6) .
Pd5 Pd6 Pd9 C300 -7.0(6) .
Pd35 Pd6 Pd9 C300 -155.7(6) .
C300 Pd6 Pd9 Pd16 81.7(6) .
Pd19 Pd6 Pd9 Pd16 155.64(5) .
Pd11 Pd6 Pd9 Pd16 53.87(5) .
Pd21 Pd6 Pd9 Pd16 -137.38(5) .
Pd20 Pd6 Pd9 Pd16 -177.04(5) .
Pd10 Pd6 Pd9 Pd16 -70.97(17) .
Pd24 Pd6 Pd9 Pd16 -3.42(6) .
Pd23 Pd6 Pd9 Pd16 -102.27(5) .
Pd22 Pd6 Pd9 Pd16 -26.85(4) .
Pd5 Pd6 Pd9 Pd16 74.64(7) .
Pd35 Pd6 Pd9 Pd16 -74.02(5) .
C300 Pd6 Pd9 Pd2 -23.1(6) .
Pd19 Pd6 Pd9 Pd2 50.86(5) .
Pd11 Pd6 Pd9 Pd2 -50.90(3) .
Pd21 Pd6 Pd9 Pd2 117.84(4) .
Pd20 Pd6 Pd9 Pd2 78.19(4) .
Pd10 Pd6 Pd9 Pd2 -175.74(16) .
Pd24 Pd6 Pd9 Pd2 -108.20(4) .
Pd23 Pd6 Pd9 Pd2 152.95(4) .
Pd22 Pd6 Pd9 Pd2 -131.63(4) .
Pd5 Pd6 Pd9 Pd2 -30.14(6) .
Pd35 Pd6 Pd9 Pd2 -178.80(4) .
C300 Pd6 Pd9 Pd8 147.6(6) .
Pd19 Pd6 Pd9 Pd8 -138.42(5) .
Pd11 Pd6 Pd9 Pd8 119.82(4) .
Pd21 Pd6 Pd9 Pd8 -71.44(5) .
Pd20 Pd6 Pd9 Pd8 -111.09(5) .
Pd10 Pd6 Pd9 Pd8 -5.02(18) .
Pd24 Pd6 Pd9 Pd8 62.53(5) .
Pd23 Pd6 Pd9 Pd8 -36.32(4) .
Pd22 Pd6 Pd9 Pd8 39.09(4) .
Pd5 Pd6 Pd9 Pd8 140.58(5) .
Pd35 Pd6 Pd9 Pd8 -8.08(5) .
C300 Pd6 Pd9 Pd33 -153.3(6) .
Pd19 Pd6 Pd9 Pd33 -79.30(17) .
Pd11 Pd6 Pd9 Pd33 178.94(16) .
Pd21 Pd6 Pd9 Pd33 -12.32(18) .
Pd20 Pd6 Pd9 Pd33 -51.97(16) .
Pd10 Pd6 Pd9 Pd33 54.1(3) .
Pd24 Pd6 Pd9 Pd33 121.65(16) .
Pd23 Pd6 Pd9 Pd33 22.80(16) .
Pd22 Pd6 Pd9 Pd33 98.21(17) .
Pd5 Pd6 Pd9 Pd33 -160.30(14) .
Pd35 Pd6 Pd9 Pd33 51.04(17) .
C300 Pd6 Pd9 Pd22 108.5(6) .
Pd19 Pd6 Pd9 Pd22 -177.51(5) .
Pd11 Pd6 Pd9 Pd22 80.73(4) .
Pd21 Pd6 Pd9 Pd22 -110.53(5) .
Pd20 Pd6 Pd9 Pd22 -150.18(5) .
Pd10 Pd6 Pd9 Pd22 -44.11(16) .
Pd24 Pd6 Pd9 Pd22 23.43(4) .
Pd23 Pd6 Pd9 Pd22 -75.42(4) .
Pd5 Pd6 Pd9 Pd22 101.49(6) .
Pd35 Pd6 Pd9 Pd22 -47.17(4) .
C300 Pd6 Pd9 Pd23 -176.1(6) .
Pd19 Pd6 Pd9 Pd23 -102.09(5) .
Pd11 Pd6 Pd9 Pd23 156.14(4) .
Pd21 Pd6 Pd9 Pd23 -35.11(4) .
Pd20 Pd6 Pd9 Pd23 -74.77(4) .
Pd10 Pd6 Pd9 Pd23 31.30(16) .
Pd24 Pd6 Pd9 Pd23 98.85(5) .
Pd22 Pd6 Pd9 Pd23 75.42(4) .
Pd5 Pd6 Pd9 Pd23 176.91(6) .
Pd35 Pd6 Pd9 Pd23 28.24(4) .
C300 Pd6 Pd9 Pd27 -80.1(6) .
Pd19 Pd6 Pd9 Pd27 -6.16(6) .
Pd11 Pd6 Pd9 Pd27 -107.93(4) .
Pd21 Pd6 Pd9 Pd27 60.82(5) .
Pd20 Pd6 Pd9 Pd27 21.16(4) .
Pd10 Pd6 Pd9 Pd27 127.23(15) .
Pd24 Pd6 Pd9 Pd27 -165.22(4) .
Pd23 Pd6 Pd9 Pd27 95.93(5) .
Pd22 Pd6 Pd9 Pd27 171.34(5) .
Pd5 Pd6 Pd9 Pd27 -87.17(6) .
Pd35 Pd6 Pd9 Pd27 124.17(4) .
C300 Pd6 Pd9 Pd20 -101.3(6) .
Pd19 Pd6 Pd9 Pd20 -27.33(4) .
Pd11 Pd6 Pd9 Pd20 -129.09(4) .
Pd21 Pd6 Pd9 Pd20 39.65(4) .
Pd10 Pd6 Pd9 Pd20 106.07(16) .
Pd24 Pd6 Pd9 Pd20 173.62(5) .
Pd23 Pd6 Pd9 Pd20 74.77(4) .
Pd22 Pd6 Pd9 Pd20 150.18(5) .
Pd5 Pd6 Pd9 Pd20 -108.33(6) .
Pd35 Pd6 Pd9 Pd20 103.01(4) .
C300 Pd6 Pd9 Pd28 -3.2(6) .
Pd19 Pd6 Pd9 Pd28 70.80(7) .
Pd11 Pd6 Pd9 Pd28 -30.96(6) .
Pd21 Pd6 Pd9 Pd28 137.78(5) .
Pd20 Pd6 Pd9 Pd28 98.13(6) .
Pd10 Pd6 Pd9 Pd28 -155.80(14) .
Pd24 Pd6 Pd9 Pd28 -88.25(6) .
Pd23 Pd6 Pd9 Pd28 172.90(6) .
Pd22 Pd6 Pd9 Pd28 -111.69(6) .
Pd5 Pd6 Pd9 Pd28 -10.20(9) .
Pd35 Pd6 Pd9 Pd28 -158.86(5) .
C300 Pd6 Pd9 Pd17 -150.1(6) .
Pd19 Pd6 Pd9 Pd17 -76.10(5) .
Pd11 Pd6 Pd9 Pd17 -177.86(4) .
Pd21 Pd6 Pd9 Pd17 -9.12(5) .
Pd20 Pd6 Pd9 Pd17 -48.77(4) .
Pd10 Pd6 Pd9 Pd17 57.30(17) .
Pd24 Pd6 Pd9 Pd17 124.85(4) .
Pd23 Pd6 Pd9 Pd17 26.00(4) .
Pd22 Pd6 Pd9 Pd17 101.41(4) .
Pd5 Pd6 Pd9 Pd17 -157.10(5) .
Pd35 Pd6 Pd9 Pd17 54.24(5) .
C300 Pd6 Pd10 C18 -129.6(10) .
Pd19 Pd6 Pd10 C18 144.6(5) .
Pd11 Pd6 Pd10 C18 -113.4(5) .
Pd21 Pd6 Pd10 C18 79.8(5) .
Pd20 Pd6 Pd10 C18 103.3(5) .
Pd24 Pd6 Pd10 C18 -66.7(5) .
Pd23 Pd6 Pd10 C18 34.9(5) .
Pd22 Pd6 Pd10 C18 -31.4(5) .
Pd5 Pd6 Pd10 C18 -144.9(5) .
Pd35 Pd6 Pd10 C18 10.8(5) .
Pd9 Pd6 Pd10 C18 7.3(5) .
C300 Pd6 Pd10 C12 82.3(13) .
Pd19 Pd6 Pd10 C12 -3.5(10) .
Pd11 Pd6 Pd10 C12 98.4(10) .
Pd21 Pd6 Pd10 C12 -68.3(10) .
Pd20 Pd6 Pd10 C12 -44.8(10) .
Pd24 Pd6 Pd10 C12 145.2(10) .
Pd23 Pd6 Pd10 C12 -113.2(10) .
Pd22 Pd6 Pd10 C12 -179.5(10) .
Pd5 Pd6 Pd10 C12 67.0(10) .
Pd35 Pd6 Pd10 C12 -137.4(10) .
Pd9 Pd6 Pd10 C12 -140.8(10) .
C300 Pd6 Pd10 Pd34 74.6(8) .
Pd19 Pd6 Pd10 Pd34 -11.12(4) .
Pd11 Pd6 Pd10 Pd34 90.80(5) .
Pd21 Pd6 Pd10 Pd34 -75.93(4) .
Pd20 Pd6 Pd10 Pd34 -52.47(6) .
Pd24 Pd6 Pd10 Pd34 137.55(5) .
Pd23 Pd6 Pd10 Pd34 -120.86(5) .
Pd22 Pd6 Pd10 Pd34 172.84(4) .
Pd5 Pd6 Pd10 Pd34 59.37(4) .
Pd35 Pd6 Pd10 Pd34 -144.97(5) .
Pd9 Pd6 Pd10 Pd34 -148.47(15) .
C300 Pd6 Pd10 Pd35 -140.4(8) .
Pd19 Pd6 Pd10 Pd35 133.84(4) .
Pd11 Pd6 Pd10 Pd35 -124.23(5) .
Pd21 Pd6 Pd10 Pd35 69.04(4) .
Pd20 Pd6 Pd10 Pd35 92.50(5) .
Pd24 Pd6 Pd10 Pd35 -77.48(4) .
Pd23 Pd6 Pd10 Pd35 24.11(4) .
Pd22 Pd6 Pd10 Pd35 -42.19(4) .
Pd5 Pd6 Pd10 Pd35 -155.66(4) .
Pd9 Pd6 Pd10 Pd35 -3.50(16) .
C300 Pd6 Pd10 Pd5 15.3(8) .
Pd19 Pd6 Pd10 Pd5 -70.49(4) .
Pd11 Pd6 Pd10 Pd5 31.43(4) .
Pd21 Pd6 Pd10 Pd5 -135.30(4) .
Pd20 Pd6 Pd10 Pd5 -111.83(5) .
Pd24 Pd6 Pd10 Pd5 78.18(4) .
Pd23 Pd6 Pd10 Pd5 179.77(5) .
Pd22 Pd6 Pd10 Pd5 113.47(5) .
Pd35 Pd6 Pd10 Pd5 155.66(4) .
Pd9 Pd6 Pd10 Pd5 152.16(16) .
C300 Pd6 Pd10 Pd13 -27.7(8) .
Pd19 Pd6 Pd10 Pd13 -113.51(4) .
Pd11 Pd6 Pd10 Pd13 -11.59(5) .
Pd21 Pd6 Pd10 Pd13 -178.31(5) .
Pd20 Pd6 Pd10 Pd13 -154.85(5) .
Pd24 Pd6 Pd10 Pd13 35.16(4) .
Pd23 Pd6 Pd10 Pd13 136.75(4) .
Pd22 Pd6 Pd10 Pd13 70.46(5) .
Pd5 Pd6 Pd10 Pd13 -43.02(4) .
Pd35 Pd6 Pd10 Pd13 112.65(5) .
Pd9 Pd6 Pd10 Pd13 109.15(16) .
C300 Pd6 Pd10 Pd21 150.6(8) .
Pd19 Pd6 Pd10 Pd21 64.80(4) .
Pd11 Pd6 Pd10 Pd21 166.72(5) .
Pd20 Pd6 Pd10 Pd21 23.46(5) .
Pd24 Pd6 Pd10 Pd21 -146.53(4) .
Pd23 Pd6 Pd10 Pd21 -44.93(4) .
Pd22 Pd6 Pd10 Pd21 -111.23(5) .
Pd5 Pd6 Pd10 Pd21 135.30(4) .
Pd35 Pd6 Pd10 Pd21 -69.04(4) .
Pd9 Pd6 Pd10 Pd21 -72.54(16) .
C300 Pd6 Pd10 Pd24 -62.9(8) .
Pd19 Pd6 Pd10 Pd24 -148.67(4) .
Pd11 Pd6 Pd10 Pd24 -46.75(4) .
Pd21 Pd6 Pd10 Pd24 146.53(4) .
Pd20 Pd6 Pd10 Pd24 169.99(6) .
Pd23 Pd6 Pd10 Pd24 101.59(4) .
Pd22 Pd6 Pd10 Pd24 35.29(4) .
Pd5 Pd6 Pd10 Pd24 -78.18(4) .
Pd35 Pd6 Pd10 Pd24 77.48(4) .
Pd9 Pd6 Pd10 Pd24 73.99(16) .
C28 Pd5 Pd10 C18 -83.4(9) .
C14 Pd5 Pd10 C18 -172.2(9) .
Pd15 Pd5 Pd10 C18 126.3(8) .
Pd13 Pd5 Pd10 C18 -38.4(8) .
Pd11 Pd5 Pd10 C18 60.0(8) .
Pd6 Pd5 Pd10 C18 89.0(8) .
Pd29 Pd5 Pd10 C18 1.1(8) .
Pd19 Pd5 Pd10 C18 147.0(8) .
Pd34 Pd5 Pd10 C18 -155.9(8) .
Pd26 Pd5 Pd10 C18 16.9(9) .
Pd24 Pd5 Pd10 C18 24.1(8) .
C28 Pd5 Pd10 C12 37.5(6) .
C14 Pd5 Pd10 C12 -51.3(6) .
Pd15 Pd5 Pd10 C12 -112.7(4) .
Pd13 Pd5 Pd10 C12 82.6(4) .
Pd11 Pd5 Pd10 C12 -179.1(4) .
Pd6 Pd5 Pd10 C12 -150.1(4) .
Pd29 Pd5 Pd10 C12 122.0(4) .
Pd19 Pd5 Pd10 C12 -92.1(4) .
Pd34 Pd5 Pd10 C12 -35.0(4) .
Pd26 Pd5 Pd10 C12 137.9(4) .
Pd24 Pd5 Pd10 C12 145.0(4) .
C28 Pd5 Pd10 Pd34 72.5(4) .
C14 Pd5 Pd10 Pd34 -16.3(4) .
Pd15 Pd5 Pd10 Pd34 -77.78(5) .
Pd13 Pd5 Pd10 Pd34 117.52(4) .
Pd11 Pd5 Pd10 Pd34 -144.17(4) .
Pd6 Pd5 Pd10 Pd34 -115.14(4) .
Pd29 Pd5 Pd10 Pd34 156.98(4) .
Pd19 Pd5 Pd10 Pd34 -57.08(3) .
Pd26 Pd5 Pd10 Pd34 172.82(13) .
Pd24 Pd5 Pd10 Pd34 179.94(4) .
C28 Pd5 Pd10 Pd35 -145.7(4) .
C14 Pd5 Pd10 Pd35 125.6(4) .
Pd15 Pd5 Pd10 Pd35 64.11(7) .
Pd13 Pd5 Pd10 Pd35 -100.59(6) .
Pd11 Pd5 Pd10 Pd35 -2.28(7) .
Pd6 Pd5 Pd10 Pd35 26.75(5) .
Pd29 Pd5 Pd10 Pd35 -61.13(6) .
Pd19 Pd5 Pd10 Pd35 84.81(5) .
Pd34 Pd5 Pd10 Pd35 141.89(6) .
Pd26 Pd5 Pd10 Pd35 -45.29(15) .
Pd24 Pd5 Pd10 Pd35 -38.17(5) .
C28 Pd5 Pd10 Pd6 -172.4(4) .
C14 Pd5 Pd10 Pd6 98.8(4) .
Pd15 Pd5 Pd10 Pd6 37.36(5) .
Pd13 Pd5 Pd10 Pd6 -127.34(4) .
Pd11 Pd5 Pd10 Pd6 -29.03(4) .
Pd29 Pd5 Pd10 Pd6 -87.89(4) .
Pd19 Pd5 Pd10 Pd6 58.05(3) .
Pd34 Pd5 Pd10 Pd6 115.14(4) .
Pd26 Pd5 Pd10 Pd6 -72.04(13) .
Pd24 Pd5 Pd10 Pd6 -64.92(3) .
C28 Pd5 Pd10 Pd13 -45.1(4) .
C14 Pd5 Pd10 Pd13 -133.8(4) .
Pd15 Pd5 Pd10 Pd13 164.70(6) .
Pd11 Pd5 Pd10 Pd13 98.31(4) .
Pd6 Pd5 Pd10 Pd13 127.34(4) .
Pd29 Pd5 Pd10 Pd13 39.45(4) .
Pd19 Pd5 Pd10 Pd13 -174.61(4) .
Pd34 Pd5 Pd10 Pd13 -117.52(4) .
Pd26 Pd5 Pd10 Pd13 55.30(12) .
Pd24 Pd5 Pd10 Pd13 62.42(4) .
C28 Pd5 Pd10 Pd21 149.6(4) .
C14 Pd5 Pd10 Pd21 60.8(4) .
Pd15 Pd5 Pd10 Pd21 -0.68(7) .
Pd13 Pd5 Pd10 Pd21 -165.38(5) .
Pd11 Pd5 Pd10 Pd21 -67.07(5) .
Pd6 Pd5 Pd10 Pd21 -38.04(4) .
Pd29 Pd5 Pd10 Pd21 -125.93(4) .
Pd19 Pd5 Pd10 Pd21 20.01(4) .
Pd34 Pd5 Pd10 Pd21 77.09(4) .
Pd26 Pd5 Pd10 Pd21 -110.08(12) .
Pd24 Pd5 Pd10 Pd21 -102.96(4) .
C28 Pd5 Pd10 Pd24 -107.5(4) .
C14 Pd5 Pd10 Pd24 163.8(4) .
Pd15 Pd5 Pd10 Pd24 102.28(5) .
Pd13 Pd5 Pd10 Pd24 -62.42(4) .
Pd11 Pd5 Pd10 Pd24 35.89(4) .
Pd6 Pd5 Pd10 Pd24 64.92(3) .
Pd29 Pd5 Pd10 Pd24 -22.96(4) .
Pd19 Pd5 Pd10 Pd24 122.98(4) .
Pd34 Pd5 Pd10 Pd24 -179.94(4) .
Pd26 Pd5 Pd10 Pd24 -7.12(13) .
C16 Pd4 Pd11 C300 -130.7(9) .
C10 Pd4 Pd11 C300 102.0(5) .
Pd31 Pd4 Pd11 C300 -140.9(3) .
Pd3 Pd4 Pd11 C300 138.0(3) .
Pd1 Pd4 Pd11 C300 65.9(3) .
Pd22 Pd4 Pd11 C300 -37.0(3) .
Pd16 Pd4 Pd11 C300 16.6(3) .
Pd24 Pd4 Pd11 C300 -92.1(3) .
C16 Pd4 Pd11 Pd6 -84.4(8) .
C10 Pd4 Pd11 Pd6 148.3(4) .
Pd31 Pd4 Pd11 Pd6 -94.50(5) .
Pd3 Pd4 Pd11 Pd6 -175.64(5) .
Pd1 Pd4 Pd11 Pd6 112.26(5) .
Pd22 Pd4 Pd11 Pd6 9.34(4) .
Pd16 Pd4 Pd11 Pd6 62.98(5) .
Pd24 Pd4 Pd11 Pd6 -45.78(4) .
C16 Pd4 Pd11 Pd3 91.3(8) .
C10 Pd4 Pd11 Pd3 -36.0(4) .
Pd31 Pd4 Pd11 Pd3 81.14(4) .
Pd1 Pd4 Pd11 Pd3 -72.10(4) .
Pd22 Pd4 Pd11 Pd3 -175.02(4) .
Pd16 Pd4 Pd11 Pd3 -121.38(4) .
Pd24 Pd4 Pd11 Pd3 129.87(4) .
C16 Pd4 Pd11 Pd29 23.4(8) .
C10 Pd4 Pd11 Pd29 -103.9(4) .
Pd31 Pd4 Pd11 Pd29 13.30(4) .
Pd3 Pd4 Pd11 Pd29 -67.84(4) .
Pd1 Pd4 Pd11 Pd29 -139.94(4) .
Pd22 Pd4 Pd11 Pd29 117.14(4) .
Pd16 Pd4 Pd11 Pd29 170.78(4) .
Pd24 Pd4 Pd11 Pd29 62.02(3) .
C16 Pd4 Pd11 Pd1 163.4(8) .
C10 Pd4 Pd11 Pd1 36.1(4) .
Pd31 Pd4 Pd11 Pd1 153.24(5) .
Pd3 Pd4 Pd11 Pd1 72.10(4) .
Pd22 Pd4 Pd11 Pd1 -102.92(4) .
Pd16 Pd4 Pd11 Pd1 -49.28(4) .
Pd24 Pd4 Pd11 Pd1 -158.04(4) .
C16 Pd4 Pd11 Pd5 -14.4(8) .
C10 Pd4 Pd11 Pd5 -141.7(4) .
Pd31 Pd4 Pd11 Pd5 -24.51(7) .
Pd3 Pd4 Pd11 Pd5 -105.65(6) .
Pd1 Pd4 Pd11 Pd5 -177.75(6) .
Pd22 Pd4 Pd11 Pd5 79.33(6) .
Pd16 Pd4 Pd11 Pd5 132.98(6) .
Pd24 Pd4 Pd11 Pd5 24.22(5) .
C16 Pd4 Pd11 Pd12 126.0(8) .
C10 Pd4 Pd11 Pd12 -1.3(4) .
Pd31 Pd4 Pd11 Pd12 115.83(5) .
Pd3 Pd4 Pd11 Pd12 34.69(4) .
Pd1 Pd4 Pd11 Pd12 -37.41(4) .
Pd22 Pd4 Pd11 Pd12 -140.33(4) .
Pd16 Pd4 Pd11 Pd12 -86.69(5) .
Pd24 Pd4 Pd11 Pd12 164.55(5) .
C16 Pd4 Pd11 Pd15 159.5(8) .
C10 Pd4 Pd11 Pd15 32.2(5) .
Pd31 Pd4 Pd11 Pd15 149.3(3) .
Pd3 Pd4 Pd11 Pd15 68.2(3) .
Pd1 Pd4 Pd11 Pd15 -3.9(3) .
Pd22 Pd4 Pd11 Pd15 -106.8(3) .
Pd16 Pd4 Pd11 Pd15 -53.2(3) .
Pd24 Pd4 Pd11 Pd15 -161.9(3) .
C16 Pd4 Pd11 Pd2 -170.3(8) .
C10 Pd4 Pd11 Pd2 62.4(4) .
Pd31 Pd4 Pd11 Pd2 179.58(4) .
Pd3 Pd4 Pd11 Pd2 98.44(5) .
Pd1 Pd4 Pd11 Pd2 26.34(4) .
Pd22 Pd4 Pd11 Pd2 -76.58(5) .
Pd16 Pd4 Pd11 Pd2 -22.93(5) .
Pd24 Pd4 Pd11 Pd2 -131.69(5) .
C16 Pd4 Pd11 Pd24 -38.6(8) .
C10 Pd4 Pd11 Pd24 -165.9(4) .
Pd31 Pd4 Pd11 Pd24 -48.73(4) .
Pd3 Pd4 Pd11 Pd24 -129.87(4) .
Pd1 Pd4 Pd11 Pd24 158.04(4) .
Pd22 Pd4 Pd11 Pd24 55.12(3) .
Pd16 Pd4 Pd11 Pd24 108.76(4) .
C16 Pd4 Pd11 Pd26 64.8(8) .
C10 Pd4 Pd11 Pd26 -62.5(4) .
Pd31 Pd4 Pd11 Pd26 54.71(5) .
Pd3 Pd4 Pd11 Pd26 -26.43(4) .
Pd1 Pd4 Pd11 Pd26 -98.53(5) .
Pd22 Pd4 Pd11 Pd26 158.55(4) .
Pd16 Pd4 Pd11 Pd26 -147.81(4) .
Pd24 Pd4 Pd11 Pd26 103.44(5) .
Pd19 Pd6 Pd11 C300 -89.1(5) .
Pd21 Pd6 Pd11 C300 -99.7(5) .
Pd20 Pd6 Pd11 C300 -24.2(5) .
Pd10 Pd6 Pd11 C300 -170.8(5) .
Pd24 Pd6 Pd11 C300 142.5(5) .
Pd23 Pd6 Pd11 C300 50.4(5) .
Pd22 Pd6 Pd11 C300 82.4(5) .
Pd5 Pd6 Pd11 C300 -139.6(5) .
Pd35 Pd6 Pd11 C300 125.6(5) .
Pd9 Pd6 Pd11 C300 23.5(5) .
C300 Pd6 Pd11 Pd4 -91.8(5) .
Pd19 Pd6 Pd11 Pd4 179.07(4) .
Pd21 Pd6 Pd11 Pd4 168.5(2) .
Pd20 Pd6 Pd11 Pd4 -115.99(5) .
Pd10 Pd6 Pd11 Pd4 97.40(5) .
Pd24 Pd6 Pd11 Pd4 50.71(4) .
Pd23 Pd6 Pd11 Pd4 -41.45(7) .
Pd22 Pd6 Pd11 Pd4 -9.37(4) .
Pd5 Pd6 Pd11 Pd4 128.57(5) .
Pd35 Pd6 Pd11 Pd4 33.82(7) .
Pd9 Pd6 Pd11 Pd4 -68.34(4) .
C300 Pd6 Pd11 Pd3 -109.4(5) .
Pd19 Pd6 Pd11 Pd3 161.5(2) .
Pd21 Pd6 Pd11 Pd3 150.9(2) .
Pd20 Pd6 Pd11 Pd3 -133.6(2) .
Pd10 Pd6 Pd11 Pd3 79.8(2) .
Pd24 Pd6 Pd11 Pd3 33.1(2) .
Pd23 Pd6 Pd11 Pd3 -59.0(2) .
Pd22 Pd6 Pd11 Pd3 -26.9(2) .
Pd5 Pd6 Pd11 Pd3 111.0(2) .
Pd35 Pd6 Pd11 Pd3 16.2(2) .
Pd9 Pd6 Pd11 Pd3 -85.9(2) .
C300 Pd6 Pd11 Pd29 -172.5(5) .
Pd19 Pd6 Pd11 Pd29 98.41(5) .
Pd21 Pd6 Pd11 Pd29 87.8(2) .
Pd20 Pd6 Pd11 Pd29 163.35(4) .
Pd10 Pd6 Pd11 Pd29 16.73(6) .
Pd24 Pd6 Pd11 Pd29 -29.95(4) .
Pd23 Pd6 Pd11 Pd29 -122.11(6) .
Pd22 Pd6 Pd11 Pd29 -90.03(4) .
Pd5 Pd6 Pd11 Pd29 47.91(4) .
Pd35 Pd6 Pd11 Pd29 -46.84(7) .
Pd9 Pd6 Pd11 Pd29 -149.00(4) .
C300 Pd6 Pd11 Pd1 -26.1(5) .
Pd19 Pd6 Pd11 Pd1 -115.17(5) .
Pd21 Pd6 Pd11 Pd1 -125.8(2) .
Pd20 Pd6 Pd11 Pd1 -50.23(6) .
Pd10 Pd6 Pd11 Pd1 163.15(4) .
Pd24 Pd6 Pd11 Pd1 116.47(5) .
Pd23 Pd6 Pd11 Pd1 24.31(7) .
Pd22 Pd6 Pd11 Pd1 56.39(5) .
Pd5 Pd6 Pd11 Pd1 -165.67(5) .
Pd35 Pd6 Pd11 Pd1 99.58(6) .
Pd9 Pd6 Pd11 Pd1 -2.59(4) .
C300 Pd6 Pd11 Pd5 139.6(5) .
Pd19 Pd6 Pd11 Pd5 50.50(4) .
Pd21 Pd6 Pd11 Pd5 39.9(2) .
Pd20 Pd6 Pd11 Pd5 115.44(5) .
Pd10 Pd6 Pd11 Pd5 -31.17(4) .
Pd24 Pd6 Pd11 Pd5 -77.86(4) .
Pd23 Pd6 Pd11 Pd5 -170.02(6) .
Pd22 Pd6 Pd11 Pd5 -137.94(4) .
Pd35 Pd6 Pd11 Pd5 -94.75(6) .
Pd9 Pd6 Pd11 Pd5 163.09(4) .
C300 Pd6 Pd11 Pd12 49.4(5) .
Pd19 Pd6 Pd11 Pd12 -39.76(7) .
Pd21 Pd6 Pd11 Pd12 -50.3(2) .
Pd20 Pd6 Pd11 Pd12 25.18(8) .
Pd10 Pd6 Pd11 Pd12 -121.43(6) .
Pd24 Pd6 Pd11 Pd12 -168.12(6) .
Pd23 Pd6 Pd11 Pd12 99.72(7) .
Pd22 Pd6 Pd11 Pd12 131.80(6) .
Pd5 Pd6 Pd11 Pd12 -90.26(6) .
Pd35 Pd6 Pd11 Pd12 174.99(5) .
Pd9 Pd6 Pd11 Pd12 72.83(6) .
C300 Pd6 Pd11 Pd15 80.2(5) .
Pd19 Pd6 Pd11 Pd15 -8.90(4) .
Pd21 Pd6 Pd11 Pd15 -19.5(2) .
Pd20 Pd6 Pd11 Pd15 56.04(5) .
Pd10 Pd6 Pd11 Pd15 -90.58(4) .
Pd24 Pd6 Pd11 Pd15 -137.26(4) .
Pd23 Pd6 Pd11 Pd15 130.58(6) .
Pd22 Pd6 Pd11 Pd15 162.66(4) .
Pd5 Pd6 Pd11 Pd15 -59.40(3) .
Pd35 Pd6 Pd11 Pd15 -154.15(6) .
Pd9 Pd6 Pd11 Pd15 103.68(3) .
C300 Pd6 Pd11 Pd2 21.8(5) .
Pd19 Pd6 Pd11 Pd2 -67.34(4) .
Pd21 Pd6 Pd11 Pd2 -77.9(2) .
Pd20 Pd6 Pd11 Pd2 -2.40(5) .
Pd10 Pd6 Pd11 Pd2 -149.01(4) .
Pd24 Pd6 Pd11 Pd2 164.31(4) .
Pd23 Pd6 Pd11 Pd2 72.15(6) .
Pd22 Pd6 Pd11 Pd2 104.23(4) .
Pd5 Pd6 Pd11 Pd2 -117.84(4) .
Pd35 Pd6 Pd11 Pd2 147.42(5) .
Pd9 Pd6 Pd11 Pd2 45.25(3) .
C300 Pd6 Pd11 Pd24 -142.5(5) .
Pd19 Pd6 Pd11 Pd24 128.36(5) .
Pd21 Pd6 Pd11 Pd24 117.8(2) .
Pd20 Pd6 Pd11 Pd24 -166.70(5) .
Pd10 Pd6 Pd11 Pd24 46.68(4) .
Pd23 Pd6 Pd11 Pd24 -92.16(6) .
Pd22 Pd6 Pd11 Pd24 -60.08(3) .
Pd5 Pd6 Pd11 Pd24 77.86(4) .
Pd35 Pd6 Pd11 Pd24 -16.89(5) .
Pd9 Pd6 Pd11 Pd24 -119.06(4) .
C300 Pd6 Pd11 Pd26 124.4(5) .
Pd19 Pd6 Pd11 Pd26 35.31(6) .
Pd21 Pd6 Pd11 Pd26 24.7(2) .
Pd20 Pd6 Pd11 Pd26 100.25(6) .
Pd10 Pd6 Pd11 Pd26 -46.37(7) .
Pd24 Pd6 Pd11 Pd26 -93.05(5) .
Pd23 Pd6 Pd11 Pd26 174.79(5) .
Pd22 Pd6 Pd11 Pd26 -153.13(5) .
Pd5 Pd6 Pd11 Pd26 -15.19(5) .
Pd35 Pd6 Pd11 Pd26 -109.94(6) .
Pd9 Pd6 Pd11 Pd26 147.90(5) .
C26 Pd3 Pd11 C300 94.6(7) .
C10 Pd3 Pd11 C300 -41.0(7) .
P3 Pd3 Pd11 C300 -149.9(6) .
Pd4 Pd3 Pd11 C300 -76.9(5) .
Pd12 Pd3 Pd11 C300 65.6(5) .
Pd1 Pd3 Pd11 C300 -6.2(5) .
Pd26 Pd3 Pd11 C300 130.9(5) .
Pd29 Pd3 Pd11 C300 -164.3(5) .
C26 Pd3 Pd11 Pd4 171.5(4) .
C10 Pd3 Pd11 Pd4 35.9(4) .
P3 Pd3 Pd11 Pd4 -72.9(3) .
Pd12 Pd3 Pd11 Pd4 142.52(4) .
Pd1 Pd3 Pd11 Pd4 70.72(4) .
Pd26 Pd3 Pd11 Pd4 -152.19(4) .
Pd29 Pd3 Pd11 Pd4 -87.42(4) .
C26 Pd3 Pd11 Pd6 -169.2(4) .
C10 Pd3 Pd11 Pd6 55.2(5) .
P3 Pd3 Pd11 Pd6 -53.6(4) .
Pd4 Pd3 Pd11 Pd6 19.3(2) .
Pd12 Pd3 Pd11 Pd6 161.8(2) .
Pd1 Pd3 Pd11 Pd6 90.0(2) .
Pd26 Pd3 Pd11 Pd6 -132.9(2) .
Pd29 Pd3 Pd11 Pd6 -68.1(2) .
C26 Pd3 Pd11 Pd29 -101.1(4) .
C10 Pd3 Pd11 Pd29 123.4(4) .
P3 Pd3 Pd11 Pd29 14.5(3) .
Pd4 Pd3 Pd11 Pd29 87.42(4) .
Pd12 Pd3 Pd11 Pd29 -130.05(4) .
Pd1 Pd3 Pd11 Pd29 158.14(4) .
Pd26 Pd3 Pd11 Pd29 -64.77(4) .
C26 Pd3 Pd11 Pd1 100.8(4) .
C10 Pd3 Pd11 Pd1 -34.8(4) .
P3 Pd3 Pd11 Pd1 -143.7(3) .
Pd4 Pd3 Pd11 Pd1 -70.72(4) .
Pd12 Pd3 Pd11 Pd1 71.81(4) .
Pd26 Pd3 Pd11 Pd1 137.09(4) .
Pd29 Pd3 Pd11 Pd1 -158.14(4) .
C26 Pd3 Pd11 Pd5 -64.7(4) .
C10 Pd3 Pd11 Pd5 159.8(4) .
P3 Pd3 Pd11 Pd5 50.9(3) .
Pd4 Pd3 Pd11 Pd5 123.83(5) .
Pd12 Pd3 Pd11 Pd5 -93.64(5) .
Pd1 Pd3 Pd11 Pd5 -165.45(5) .
Pd26 Pd3 Pd11 Pd5 -28.36(5) .
Pd29 Pd3 Pd11 Pd5 36.41(4) .
C26 Pd3 Pd11 Pd12 29.0(4) .
C10 Pd3 Pd11 Pd12 -106.6(4) .
P3 Pd3 Pd11 Pd12 144.5(3) .
Pd4 Pd3 Pd11 Pd12 -142.52(4) .
Pd1 Pd3 Pd11 Pd12 -71.81(4) .
Pd26 Pd3 Pd11 Pd12 65.29(4) .
Pd29 Pd3 Pd11 Pd12 130.05(4) .
C26 Pd3 Pd11 Pd15 0.4(4) .
C10 Pd3 Pd11 Pd15 -135.2(4) .
P3 Pd3 Pd11 Pd15 116.0(3) .
Pd4 Pd3 Pd11 Pd15 -171.09(5) .
Pd12 Pd3 Pd11 Pd15 -28.56(4) .
Pd1 Pd3 Pd11 Pd15 -100.37(5) .
Pd26 Pd3 Pd11 Pd15 36.72(4) .
Pd29 Pd3 Pd11 Pd15 101.49(5) .
C26 Pd3 Pd11 Pd2 62.2(4) .
C10 Pd3 Pd11 Pd2 -73.4(4) .
P3 Pd3 Pd11 Pd2 177.8(3) .
Pd4 Pd3 Pd11 Pd2 -109.29(5) .
Pd12 Pd3 Pd11 Pd2 33.24(4) .
Pd1 Pd3 Pd11 Pd2 -38.57(4) .
Pd26 Pd3 Pd11 Pd2 98.52(4) .
Pd29 Pd3 Pd11 Pd2 163.29(5) .
C26 Pd3 Pd11 Pd24 -139.3(4) .
C10 Pd3 Pd11 Pd24 85.2(4) .
P3 Pd3 Pd11 Pd24 -23.7(3) .
Pd4 Pd3 Pd11 Pd24 49.27(4) .
Pd12 Pd3 Pd11 Pd24 -168.21(5) .
Pd1 Pd3 Pd11 Pd24 119.98(5) .
Pd26 Pd3 Pd11 Pd24 -102.92(4) .
Pd29 Pd3 Pd11 Pd24 -38.16(4) .
C26 Pd3 Pd11 Pd26 -36.3(4) .
C10 Pd3 Pd11 Pd26 -171.9(4) .
P3 Pd3 Pd11 Pd26 79.2(3) .
Pd4 Pd3 Pd11 Pd26 152.19(4) .
Pd12 Pd3 Pd11 Pd26 -65.29(4) .
Pd1 Pd3 Pd11 Pd26 -137.09(4) .
Pd29 Pd3 Pd11 Pd26 64.77(4) .
C22 Pd1 Pd11 C300 37.0(17) .
C10 Pd1 Pd11 C300 -149.6(5) .
Pd28 Pd1 Pd11 C300 13.9(4) .
Pd4 Pd1 Pd11 C300 -113.8(4) .
Pd16 Pd1 Pd11 C300 -60.1(4) .
Pd3 Pd1 Pd11 C300 175.7(4) .
Pd2 Pd1 Pd11 C300 38.7(4) .
Pd12 Pd1 Pd11 C300 106.1(4) .
Pd30 Pd1 Pd11 C300 79.3(4) .
C22 Pd1 Pd11 Pd4 150.7(16) .
C10 Pd1 Pd11 Pd4 -35.8(4) .
Pd28 Pd1 Pd11 Pd4 127.64(6) .
Pd16 Pd1 Pd11 Pd4 53.71(4) .
Pd3 Pd1 Pd11 Pd4 -70.49(4) .
Pd2 Pd1 Pd11 Pd4 152.44(4) .
Pd12 Pd1 Pd11 Pd4 -140.14(4) .
Pd30 Pd1 Pd11 Pd4 -166.93(5) .
C22 Pd1 Pd11 Pd6 55.6(16) .
C10 Pd1 Pd11 Pd6 -131.0(4) .
Pd28 Pd1 Pd11 Pd6 32.46(7) .
Pd4 Pd1 Pd11 Pd6 -95.18(5) .
Pd16 Pd1 Pd11 Pd6 -41.47(5) .
Pd3 Pd1 Pd11 Pd6 -165.67(5) .
Pd2 Pd1 Pd11 Pd6 57.26(4) .
Pd12 Pd1 Pd11 Pd6 124.68(5) .
Pd30 Pd1 Pd11 Pd6 97.89(5) .
C22 Pd1 Pd11 Pd3 -138.8(16) .
C10 Pd1 Pd11 Pd3 34.7(4) .
Pd28 Pd1 Pd11 Pd3 -161.87(6) .
Pd4 Pd1 Pd11 Pd3 70.49(4) .
Pd16 Pd1 Pd11 Pd3 124.20(4) .
Pd2 Pd1 Pd11 Pd3 -137.07(4) .
Pd12 Pd1 Pd11 Pd3 -69.65(4) .
Pd30 Pd1 Pd11 Pd3 -96.44(4) .
C22 Pd1 Pd11 Pd29 -162.0(16) .
C10 Pd1 Pd11 Pd29 11.5(4) .
Pd28 Pd1 Pd11 Pd29 174.93(5) .
Pd4 Pd1 Pd11 Pd29 47.28(5) .
Pd16 Pd1 Pd11 Pd29 100.99(5) .
Pd3 Pd1 Pd11 Pd29 -23.21(5) .
Pd2 Pd1 Pd11 Pd29 -160.27(5) .
Pd12 Pd1 Pd11 Pd29 -92.86(5) .
Pd30 Pd1 Pd11 Pd29 -119.65(5) .
C22 Pd1 Pd11 Pd5 -36.9(17) .
C10 Pd1 Pd11 Pd5 136.6(4) .
Pd28 Pd1 Pd11 Pd5 -59.9(2) .
Pd4 Pd1 Pd11 Pd5 172.4(2) .
Pd16 Pd1 Pd11 Pd5 -133.9(2) .
Pd3 Pd1 Pd11 Pd5 101.9(2) .
Pd2 Pd1 Pd11 Pd5 -35.1(2) .
Pd12 Pd1 Pd11 Pd5 32.3(2) .
Pd30 Pd1 Pd11 Pd5 5.5(2) .
C22 Pd1 Pd11 Pd12 -69.1(16) .
C10 Pd1 Pd11 Pd12 104.3(4) .
Pd28 Pd1 Pd11 Pd12 -92.22(5) .
Pd4 Pd1 Pd11 Pd12 140.14(4) .
Pd16 Pd1 Pd11 Pd12 -166.15(4) .
Pd3 Pd1 Pd11 Pd12 69.65(4) .
Pd2 Pd1 Pd11 Pd12 -67.42(3) .
Pd30 Pd1 Pd11 Pd12 -26.79(4) .
C22 Pd1 Pd11 Pd15 -29.9(16) .
C10 Pd1 Pd11 Pd15 143.6(4) .
Pd28 Pd1 Pd11 Pd15 -52.98(6) .
Pd4 Pd1 Pd11 Pd15 179.37(5) .
Pd16 Pd1 Pd11 Pd15 -126.91(4) .
Pd3 Pd1 Pd11 Pd15 108.89(5) .
Pd2 Pd1 Pd11 Pd15 -28.18(4) .
Pd12 Pd1 Pd11 Pd15 39.24(4) .
Pd30 Pd1 Pd11 Pd15 12.44(5) .
C22 Pd1 Pd11 Pd2 -1.7(16) .
C10 Pd1 Pd11 Pd2 171.7(4) .
Pd28 Pd1 Pd11 Pd2 -24.80(5) .
Pd4 Pd1 Pd11 Pd2 -152.44(4) .
Pd16 Pd1 Pd11 Pd2 -98.73(4) .
Pd3 Pd1 Pd11 Pd2 137.07(4) .
Pd12 Pd1 Pd11 Pd2 67.42(3) .
Pd30 Pd1 Pd11 Pd2 40.63(4) .
C22 Pd1 Pd11 Pd24 125.6(16) .
C10 Pd1 Pd11 Pd24 -60.9(4) .
Pd28 Pd1 Pd11 Pd24 102.54(6) .
Pd4 Pd1 Pd11 Pd24 -25.10(5) .
Pd16 Pd1 Pd11 Pd24 28.61(6) .
Pd3 Pd1 Pd11 Pd24 -95.59(5) .
Pd2 Pd1 Pd11 Pd24 127.34(5) .
Pd12 Pd1 Pd11 Pd24 -165.24(6) .
Pd30 Pd1 Pd11 Pd24 167.96(4) .
C22 Pd1 Pd11 Pd26 -100.4(16) .
C10 Pd1 Pd11 Pd26 73.1(4) .
Pd28 Pd1 Pd11 Pd26 -123.45(5) .
Pd4 Pd1 Pd11 Pd26 108.90(4) .
Pd16 Pd1 Pd11 Pd26 162.62(4) .
Pd3 Pd1 Pd11 Pd26 38.41(4) .
Pd2 Pd1 Pd11 Pd26 -98.65(4) .
Pd12 Pd1 Pd11 Pd26 -31.23(4) .
Pd30 Pd1 Pd11 Pd26 -58.03(5) .
C28 Pd5 Pd11 C300 161.8(7) .
C14 Pd5 Pd11 C300 -85.7(5) .
Pd15 Pd5 Pd11 C300 -63.4(3) .
Pd13 Pd5 Pd11 C300 122.1(3) .
Pd10 Pd5 Pd11 C300 57.1(4) .
Pd6 Pd5 Pd11 C300 27.6(3) .
Pd29 Pd5 Pd11 C300 158.2(4) .
Pd19 Pd5 Pd11 C300 -12.5(3) .
Pd34 Pd5 Pd11 C300 6.0(4) .
Pd26 Pd5 Pd11 C300 -139.4(3) .
Pd24 Pd5 Pd11 C300 93.3(3) .
C28 Pd5 Pd11 Pd4 44.2(7) .
C14 Pd5 Pd11 Pd4 156.7(4) .
Pd15 Pd5 Pd11 Pd4 178.90(6) .
Pd13 Pd5 Pd11 Pd4 4.46(7) .
Pd10 Pd5 Pd11 Pd4 -60.52(7) .
Pd6 Pd5 Pd11 Pd4 -90.04(6) .
Pd29 Pd5 Pd11 Pd4 40.55(6) .
Pd19 Pd5 Pd11 Pd4 -130.21(6) .
Pd34 Pd5 Pd11 Pd4 -111.64(8) .
Pd26 Pd5 Pd11 Pd4 102.97(6) .
Pd24 Pd5 Pd11 Pd4 -24.39(5) .
C28 Pd5 Pd11 Pd6 134.2(6) .
C14 Pd5 Pd11 Pd6 -113.3(4) .
Pd15 Pd5 Pd11 Pd6 -91.06(4) .
Pd13 Pd5 Pd11 Pd6 94.50(4) .
Pd10 Pd5 Pd11 Pd6 29.52(4) .
Pd29 Pd5 Pd11 Pd6 130.59(4) .
Pd19 Pd5 Pd11 Pd6 -40.16(3) .
Pd34 Pd5 Pd11 Pd6 -21.60(7) .
Pd26 Pd5 Pd11 Pd6 -166.99(4) .
Pd24 Pd5 Pd11 Pd6 65.66(3) .
C28 Pd5 Pd11 Pd3 -32.1(6) .
C14 Pd5 Pd11 Pd3 80.4(4) .
Pd15 Pd5 Pd11 Pd3 102.64(5) .
Pd13 Pd5 Pd11 Pd3 -71.80(6) .
Pd10 Pd5 Pd11 Pd3 -136.78(5) .
Pd6 Pd5 Pd11 Pd3 -166.30(5) .
Pd29 Pd5 Pd11 Pd3 -35.70(4) .
Pd19 Pd5 Pd11 Pd3 153.54(4) .
Pd34 Pd5 Pd11 Pd3 172.11(6) .
Pd26 Pd5 Pd11 Pd3 26.71(4) .
Pd24 Pd5 Pd11 Pd3 -100.64(5) .
C28 Pd5 Pd11 Pd29 3.6(6) .
C14 Pd5 Pd11 Pd29 116.1(4) .
Pd15 Pd5 Pd11 Pd29 138.35(4) .
Pd13 Pd5 Pd11 Pd29 -36.09(4) .
Pd10 Pd5 Pd11 Pd29 -101.07(4) .
Pd6 Pd5 Pd11 Pd29 -130.59(4) .
Pd19 Pd5 Pd11 Pd29 -170.76(4) .
Pd34 Pd5 Pd11 Pd29 -152.19(7) .
Pd26 Pd5 Pd11 Pd29 62.42(3) .
Pd24 Pd5 Pd11 Pd29 -64.94(3) .
C28 Pd5 Pd11 Pd1 -126.9(7) .
C14 Pd5 Pd11 Pd1 -14.4(4) .
Pd15 Pd5 Pd11 Pd1 7.8(2) .
Pd13 Pd5 Pd11 Pd1 -166.6(2) .
Pd10 Pd5 Pd11 Pd1 128.4(2) .
Pd6 Pd5 Pd11 Pd1 98.9(2) .
Pd29 Pd5 Pd11 Pd1 -130.6(2) .
Pd19 Pd5 Pd11 Pd1 58.7(2) .
Pd34 Pd5 Pd11 Pd1 77.3(2) .
Pd26 Pd5 Pd11 Pd1 -68.1(2) .
Pd24 Pd5 Pd11 Pd1 164.5(2) .
C28 Pd5 Pd11 Pd12 -97.4(6) .
C14 Pd5 Pd11 Pd12 15.1(4) .
Pd15 Pd5 Pd11 Pd12 37.31(4) .
Pd13 Pd5 Pd11 Pd12 -137.13(4) .
Pd10 Pd5 Pd11 Pd12 157.89(4) .
Pd6 Pd5 Pd11 Pd12 128.37(4) .
Pd29 Pd5 Pd11 Pd12 -101.04(4) .
Pd19 Pd5 Pd11 Pd12 88.21(4) .
Pd34 Pd5 Pd11 Pd12 106.77(7) .
Pd26 Pd5 Pd11 Pd12 -38.62(4) .
Pd24 Pd5 Pd11 Pd12 -165.97(5) .
C28 Pd5 Pd11 Pd15 -134.7(6) .
C14 Pd5 Pd11 Pd15 -22.2(4) .
Pd13 Pd5 Pd11 Pd15 -174.44(5) .
Pd10 Pd5 Pd11 Pd15 120.58(5) .
Pd6 Pd5 Pd11 Pd15 91.06(4) .
Pd29 Pd5 Pd11 Pd15 -138.35(4) .
Pd19 Pd5 Pd11 Pd15 50.89(3) .
Pd34 Pd5 Pd11 Pd15 69.46(7) .
Pd26 Pd5 Pd11 Pd15 -75.93(4) .
Pd24 Pd5 Pd11 Pd15 156.72(4) .
C28 Pd5 Pd11 Pd2 -158.8(6) .
C14 Pd5 Pd11 Pd2 -46.3(4) .
Pd15 Pd5 Pd11 Pd2 -24.08(4) .
Pd13 Pd5 Pd11 Pd2 161.48(4) .
Pd10 Pd5 Pd11 Pd2 96.50(5) .
Pd6 Pd5 Pd11 Pd2 66.98(4) .
Pd29 Pd5 Pd11 Pd2 -162.42(5) .
Pd19 Pd5 Pd11 Pd2 26.82(5) .
Pd34 Pd5 Pd11 Pd2 45.38(8) .
Pd26 Pd5 Pd11 Pd2 -100.01(4) .
Pd24 Pd5 Pd11 Pd2 132.64(5) .
C28 Pd5 Pd11 Pd24 68.5(6) .
C14 Pd5 Pd11 Pd24 -178.9(4) .
Pd15 Pd5 Pd11 Pd24 -156.72(4) .
Pd13 Pd5 Pd11 Pd24 28.84(4) .
Pd10 Pd5 Pd11 Pd24 -36.14(4) .
Pd6 Pd5 Pd11 Pd24 -65.66(3) .
Pd29 Pd5 Pd11 Pd24 64.94(3) .
Pd19 Pd5 Pd11 Pd24 -105.82(4) .
Pd34 Pd5 Pd11 Pd24 -87.26(7) .
Pd26 Pd5 Pd11 Pd24 127.35(4) .
C28 Pd5 Pd11 Pd26 -58.8(6) .
C14 Pd5 Pd11 Pd26 53.7(4) .
Pd15 Pd5 Pd11 Pd26 75.93(4) .
Pd13 Pd5 Pd11 Pd26 -98.51(4) .
Pd10 Pd5 Pd11 Pd26 -163.49(4) .
Pd6 Pd5 Pd11 Pd26 166.99(4) .
Pd29 Pd5 Pd11 Pd26 -62.42(3) .
Pd19 Pd5 Pd11 Pd26 126.83(4) .
Pd34 Pd5 Pd11 Pd26 145.39(7) .
Pd24 Pd5 Pd11 Pd26 -127.35(4) .
Pd7 Pd2 Pd11 C300 78.6(5) .
Pd9 Pd2 Pd11 C300 -26.6(5) .
Pd14 Pd2 Pd11 C300 144.8(5) .
Pd15 Pd2 Pd11 C300 105.9(5) .
Pd25 Pd2 Pd11 C300 -154.0(6) .
Pd12 Pd2 Pd11 C300 -179.6(5) .
Pd28 Pd2 Pd11 C300 -84.0(5) .
Pd1 Pd2 Pd11 C300 -105.9(5) .
Pd27 Pd2 Pd11 C300 -5.8(5) .
Pd30 Pd2 Pd11 C300 -151.8(5) .
C300 Pd2 Pd11 Pd4 79.3(5) .
Pd7 Pd2 Pd11 Pd4 157.88(5) .
Pd9 Pd2 Pd11 Pd4 52.62(5) .
Pd14 Pd2 Pd11 Pd4 -135.92(5) .
Pd15 Pd2 Pd11 Pd4 -174.82(5) .
Pd25 Pd2 Pd11 Pd4 -74.74(18) .
Pd12 Pd2 Pd11 Pd4 -100.38(5) .
Pd28 Pd2 Pd11 Pd4 -4.70(6) .
Pd1 Pd2 Pd11 Pd4 -26.67(4) .
Pd27 Pd2 Pd11 Pd4 73.43(7) .
Pd30 Pd2 Pd11 Pd4 -72.52(5) .
C300 Pd2 Pd11 Pd6 -24.5(5) .
Pd7 Pd2 Pd11 Pd6 54.12(5) .
Pd9 Pd2 Pd11 Pd6 -51.14(3) .
Pd14 Pd2 Pd11 Pd6 120.32(4) .
Pd15 Pd2 Pd11 Pd6 81.43(4) .
Pd25 Pd2 Pd11 Pd6 -178.49(17) .
Pd12 Pd2 Pd11 Pd6 155.87(4) .
Pd28 Pd2 Pd11 Pd6 -108.45(4) .
Pd1 Pd2 Pd11 Pd6 -130.43(4) .
Pd27 Pd2 Pd11 Pd6 -30.32(6) .
Pd30 Pd2 Pd11 Pd6 -176.28(4) .
C300 Pd2 Pd11 Pd3 145.4(5) .
Pd7 Pd2 Pd11 Pd3 -135.96(5) .
Pd9 Pd2 Pd11 Pd3 118.78(4) .
Pd14 Pd2 Pd11 Pd3 -69.76(5) .
Pd15 Pd2 Pd11 Pd3 -108.66(5) .
Pd25 Pd2 Pd11 Pd3 -8.58(19) .
Pd12 Pd2 Pd11 Pd3 -34.22(4) .
Pd28 Pd2 Pd11 Pd3 61.46(5) .
Pd1 Pd2 Pd11 Pd3 39.49(4) .
Pd27 Pd2 Pd11 Pd3 139.59(6) .
Pd30 Pd2 Pd11 Pd3 -6.36(5) .
C300 Pd2 Pd11 Pd29 -152.5(6) .
Pd7 Pd2 Pd11 Pd29 -73.92(16) .
Pd9 Pd2 Pd11 Pd29 -179.18(15) .
Pd14 Pd2 Pd11 Pd29 -7.72(17) .
Pd15 Pd2 Pd11 Pd29 -46.61(15) .
Pd25 Pd2 Pd11 Pd29 53.5(3) .
Pd12 Pd2 Pd11 Pd29 27.83(15) .
Pd28 Pd2 Pd11 Pd29 123.51(15) .
Pd1 Pd2 Pd11 Pd29 101.53(15) .
Pd27 Pd2 Pd11 Pd29 -158.36(13) .
Pd30 Pd2 Pd11 Pd29 55.68(16) .
C300 Pd2 Pd11 Pd1 105.9(5) .
Pd7 Pd2 Pd11 Pd1 -175.45(5) .
Pd9 Pd2 Pd11 Pd1 79.29(4) .
Pd14 Pd2 Pd11 Pd1 -109.25(5) .
Pd15 Pd2 Pd11 Pd1 -148.14(5) .
Pd25 Pd2 Pd11 Pd1 -48.06(17) .
Pd12 Pd2 Pd11 Pd1 -73.70(4) .
Pd28 Pd2 Pd11 Pd1 21.98(4) .
Pd27 Pd2 Pd11 Pd1 100.11(6) .
Pd30 Pd2 Pd11 Pd1 -45.85(4) .
C300 Pd2 Pd11 Pd5 -81.9(5) .
Pd7 Pd2 Pd11 Pd5 -3.25(6) .
Pd9 Pd2 Pd11 Pd5 -108.51(4) .
Pd14 Pd2 Pd11 Pd5 62.95(5) .
Pd15 Pd2 Pd11 Pd5 24.06(4) .
Pd25 Pd2 Pd11 Pd5 124.14(16) .
Pd12 Pd2 Pd11 Pd5 98.50(4) .
Pd28 Pd2 Pd11 Pd5 -165.82(4) .
Pd1 Pd2 Pd11 Pd5 172.20(5) .
Pd27 Pd2 Pd11 Pd5 -87.69(7) .
Pd30 Pd2 Pd11 Pd5 126.35(4) .
C300 Pd2 Pd11 Pd12 179.6(5) .
Pd7 Pd2 Pd11 Pd12 -101.75(5) .
Pd9 Pd2 Pd11 Pd12 152.99(4) .
Pd14 Pd2 Pd11 Pd12 -35.55(4) .
Pd15 Pd2 Pd11 Pd12 -74.44(4) .
Pd25 Pd2 Pd11 Pd12 25.64(17) .
Pd28 Pd2 Pd11 Pd12 95.68(5) .
Pd1 Pd2 Pd11 Pd12 73.70(4) .
Pd27 Pd2 Pd11 Pd12 173.81(7) .
Pd30 Pd2 Pd11 Pd12 27.86(4) .
C300 Pd2 Pd11 Pd15 -105.9(5) .
Pd7 Pd2 Pd11 Pd15 -27.31(4) .
Pd9 Pd2 Pd11 Pd15 -132.57(4) .
Pd14 Pd2 Pd11 Pd15 38.90(4) .
Pd25 Pd2 Pd11 Pd15 100.08(17) .
Pd12 Pd2 Pd11 Pd15 74.44(4) .
Pd28 Pd2 Pd11 Pd15 170.12(5) .
Pd1 Pd2 Pd11 Pd15 148.14(5) .
Pd27 Pd2 Pd11 Pd15 -111.75(6) .
Pd30 Pd2 Pd11 Pd15 102.30(5) .
C300 Pd2 Pd11 Pd24 -5.0(5) .
Pd7 Pd2 Pd11 Pd24 73.61(7) .
Pd9 Pd2 Pd11 Pd24 -31.65(6) .
Pd14 Pd2 Pd11 Pd24 139.81(5) .
Pd15 Pd2 Pd11 Pd24 100.92(6) .
Pd25 Pd2 Pd11 Pd24 -159.00(15) .
Pd12 Pd2 Pd11 Pd24 175.36(6) .
Pd28 Pd2 Pd11 Pd24 -88.96(6) .
Pd1 Pd2 Pd11 Pd24 -110.94(6) .
Pd27 Pd2 Pd11 Pd24 -10.83(9) .
Pd30 Pd2 Pd11 Pd24 -156.79(5) .
C300 Pd2 Pd11 Pd26 -151.5(5) .
Pd7 Pd2 Pd11 Pd26 -72.93(5) .
Pd9 Pd2 Pd11 Pd26 -178.19(4) .
Pd14 Pd2 Pd11 Pd26 -6.73(5) .
Pd15 Pd2 Pd11 Pd26 -45.62(4) .
Pd25 Pd2 Pd11 Pd26 54.46(18) .
Pd12 Pd2 Pd11 Pd26 28.82(4) .
Pd28 Pd2 Pd11 Pd26 124.50(4) .
Pd1 Pd2 Pd11 Pd26 102.52(4) .
Pd27 Pd2 Pd11 Pd26 -157.37(5) .
Pd30 Pd2 Pd11 Pd26 56.67(5) .
C300 Pd2 Pd12 C26 21.5(12) .
Pd7 Pd2 Pd12 C26 127.4(12) .
Pd9 Pd2 Pd12 C26 -13.5(12) .
Pd14 Pd2 Pd12 C26 162.6(12) .
Pd15 Pd2 Pd12 C26 90.9(12) .
Pd25 Pd2 Pd12 C26 -151.2(12) .
Pd28 Pd2 Pd12 C26 -82.5(12) .
Pd1 Pd2 Pd12 C26 -44.9(12) .
Pd27 Pd2 Pd12 C26 -140.8(12) .
Pd11 Pd2 Pd12 C26 21.8(12) .
Pd30 Pd2 Pd12 C26 -125.9(12) .
C300 Pd2 Pd12 C23 -171.8(5) .
Pd7 Pd2 Pd12 C23 -65.9(4) .
Pd9 Pd2 Pd12 C23 153.2(4) .
Pd14 Pd2 Pd12 C23 -30.7(4) .
Pd15 Pd2 Pd12 C23 -102.5(4) .
Pd25 Pd2 Pd12 C23 15.5(4) .
Pd28 Pd2 Pd12 C23 84.2(4) .
Pd1 Pd2 Pd12 C23 121.7(4) .
Pd27 Pd2 Pd12 C23 25.9(4) .
Pd11 Pd2 Pd12 C23 -171.6(4) .
Pd30 Pd2 Pd12 C23 40.8(4) .
C300 Pd2 Pd12 Pd26 -35.4(4) .
Pd7 Pd2 Pd12 Pd26 70.42(6) .
Pd9 Pd2 Pd12 Pd26 -70.44(7) .
Pd14 Pd2 Pd12 Pd26 105.64(5) .
Pd15 Pd2 Pd12 Pd26 33.91(5) .
Pd25 Pd2 Pd12 Pd26 151.82(5) .
Pd28 Pd2 Pd12 Pd26 -139.47(5) .
Pd1 Pd2 Pd12 Pd26 -101.90(5) .
Pd27 Pd2 Pd12 Pd26 162.28(16) .
Pd11 Pd2 Pd12 Pd26 -35.21(4) .
Pd30 Pd2 Pd12 Pd26 177.16(6) .
C300 Pd2 Pd12 Pd30 147.4(4) .
Pd7 Pd2 Pd12 Pd30 -106.74(5) .
Pd9 Pd2 Pd12 Pd30 112.40(6) .
Pd14 Pd2 Pd12 Pd30 -71.52(4) .
Pd15 Pd2 Pd12 Pd30 -143.25(4) .
Pd25 Pd2 Pd12 Pd30 -25.34(4) .
Pd28 Pd2 Pd12 Pd30 43.37(4) .
Pd1 Pd2 Pd12 Pd30 80.95(4) .
Pd27 Pd2 Pd12 Pd30 -14.88(18) .
Pd11 Pd2 Pd12 Pd30 147.63(4) .
C300 Pd2 Pd12 Pd14 -141.1(4) .
Pd7 Pd2 Pd12 Pd14 -35.22(4) .
Pd9 Pd2 Pd12 Pd14 -176.08(6) .
Pd15 Pd2 Pd12 Pd14 -71.72(4) .
Pd25 Pd2 Pd12 Pd14 46.18(4) .
Pd28 Pd2 Pd12 Pd14 114.89(4) .
Pd1 Pd2 Pd12 Pd14 152.47(4) .
Pd27 Pd2 Pd12 Pd14 56.64(18) .
Pd11 Pd2 Pd12 Pd14 -140.85(4) .
Pd30 Pd2 Pd12 Pd14 71.52(4) .
C300 Pd2 Pd12 Pd3 33.7(4) .
Pd7 Pd2 Pd12 Pd3 139.58(4) .
Pd9 Pd2 Pd12 Pd3 -1.28(7) .
Pd14 Pd2 Pd12 Pd3 174.80(5) .
Pd15 Pd2 Pd12 Pd3 103.07(5) .
Pd25 Pd2 Pd12 Pd3 -139.02(4) .
Pd28 Pd2 Pd12 Pd3 -70.31(5) .
Pd1 Pd2 Pd12 Pd3 -32.74(4) .
Pd27 Pd2 Pd12 Pd3 -128.56(17) .
Pd11 Pd2 Pd12 Pd3 33.95(4) .
Pd30 Pd2 Pd12 Pd3 -113.68(5) .
C300 Pd2 Pd12 Pd11 -0.2(4) .
Pd7 Pd2 Pd12 Pd11 105.63(5) .
Pd9 Pd2 Pd12 Pd11 -35.23(5) .
Pd14 Pd2 Pd12 Pd11 140.85(4) .
Pd15 Pd2 Pd12 Pd11 69.13(3) .
Pd25 Pd2 Pd12 Pd11 -172.97(5) .
Pd28 Pd2 Pd12 Pd11 -104.26(4) .
Pd1 Pd2 Pd12 Pd11 -66.68(3) .
Pd27 Pd2 Pd12 Pd11 -162.51(18) .
Pd30 Pd2 Pd12 Pd11 -147.63(4) .
C300 Pd2 Pd12 Pd1 66.4(4) .
Pd7 Pd2 Pd12 Pd1 172.31(5) .
Pd9 Pd2 Pd12 Pd1 31.46(5) .
Pd14 Pd2 Pd12 Pd1 -152.47(4) .
Pd15 Pd2 Pd12 Pd1 135.81(4) .
Pd25 Pd2 Pd12 Pd1 -106.28(4) .
Pd28 Pd2 Pd12 Pd1 -37.57(4) .
Pd27 Pd2 Pd12 Pd1 -95.83(18) .
Pd11 Pd2 Pd12 Pd1 66.68(3) .
Pd30 Pd2 Pd12 Pd1 -80.95(4) .
C300 Pd2 Pd12 Pd15 -69.4(4) .
Pd7 Pd2 Pd12 Pd15 36.50(4) .
Pd9 Pd2 Pd12 Pd15 -104.35(6) .
Pd14 Pd2 Pd12 Pd15 71.72(4) .
Pd25 Pd2 Pd12 Pd15 117.91(5) .
Pd28 Pd2 Pd12 Pd15 -173.38(5) .
Pd1 Pd2 Pd12 Pd15 -135.81(4) .
Pd27 Pd2 Pd12 Pd15 128.36(18) .
Pd11 Pd2 Pd12 Pd15 -69.13(3) .
Pd30 Pd2 Pd12 Pd15 143.25(4) .
C10 Pd3 Pd12 C26 -136.3(7) .
P3 Pd3 Pd12 C26 -23.1(6) .
Pd11 Pd3 Pd12 C26 138.4(5) .
Pd4 Pd3 Pd12 C26 172.0(5) .
Pd1 Pd3 Pd12 C26 -152.8(5) .
Pd26 Pd3 Pd12 C26 62.2(5) .
Pd29 Pd3 Pd12 C26 96.3(5) .
C26 Pd3 Pd12 C23 49.0(8) .
C10 Pd3 Pd12 C23 -87.2(8) .
P3 Pd3 Pd12 C23 25.9(7) .
Pd11 Pd3 Pd12 C23 -172.6(6) .
Pd4 Pd3 Pd12 C23 -139.0(6) .
Pd1 Pd3 Pd12 C23 -103.8(6) .
Pd26 Pd3 Pd12 C23 111.2(6) .
Pd29 Pd3 Pd12 C23 145.4(6) .
C26 Pd3 Pd12 Pd26 -62.2(5) .
C10 Pd3 Pd12 Pd26 161.6(4) .
P3 Pd3 Pd12 Pd26 -85.29(14) .
Pd11 Pd3 Pd12 Pd26 76.19(4) .
Pd4 Pd3 Pd12 Pd26 109.84(5) .
Pd1 Pd3 Pd12 Pd26 145.03(4) .
Pd29 Pd3 Pd12 Pd26 34.17(4) .
C26 Pd3 Pd12 Pd30 113.1(5) .
C10 Pd3 Pd12 Pd30 -23.1(4) .
P3 Pd3 Pd12 Pd30 89.98(15) .
Pd11 Pd3 Pd12 Pd30 -108.53(5) .
Pd4 Pd3 Pd12 Pd30 -74.88(6) .
Pd1 Pd3 Pd12 Pd30 -39.70(5) .
Pd26 Pd3 Pd12 Pd30 175.28(6) .
Pd29 Pd3 Pd12 Pd30 -150.55(5) .
C26 Pd3 Pd12 Pd14 -150.4(6) .
C10 Pd3 Pd12 Pd14 73.4(5) .
P3 Pd3 Pd12 Pd14 -173.5(3) .
Pd11 Pd3 Pd12 Pd14 -12.0(2) .
Pd4 Pd3 Pd12 Pd14 21.6(3) .
Pd1 Pd3 Pd12 Pd14 56.8(3) .
Pd26 Pd3 Pd12 Pd14 -88.2(3) .
Pd29 Pd3 Pd12 Pd14 -54.0(3) .
C26 Pd3 Pd12 Pd2 -174.2(5) .
C10 Pd3 Pd12 Pd2 49.5(4) .
P3 Pd3 Pd12 Pd2 162.64(14) .
Pd11 Pd3 Pd12 Pd2 -35.88(4) .
Pd4 Pd3 Pd12 Pd2 -2.23(6) .
Pd1 Pd3 Pd12 Pd2 32.95(4) .
Pd26 Pd3 Pd12 Pd2 -112.07(5) .
Pd29 Pd3 Pd12 Pd2 -77.90(5) .
C26 Pd3 Pd12 Pd11 -138.4(5) .
C10 Pd3 Pd12 Pd11 85.4(4) .
P3 Pd3 Pd12 Pd11 -161.48(14) .
Pd4 Pd3 Pd12 Pd11 33.65(4) .
Pd1 Pd3 Pd12 Pd11 68.83(4) .
Pd26 Pd3 Pd12 Pd11 -76.19(4) .
Pd29 Pd3 Pd12 Pd11 -42.02(4) .
C26 Pd3 Pd12 Pd1 152.8(5) .
C10 Pd3 Pd12 Pd1 16.6(4) .
P3 Pd3 Pd12 Pd1 129.68(14) .
Pd11 Pd3 Pd12 Pd1 -68.83(4) .
Pd4 Pd3 Pd12 Pd1 -35.18(4) .
Pd26 Pd3 Pd12 Pd1 -145.03(4) .
Pd29 Pd3 Pd12 Pd1 -110.85(4) .
C26 Pd3 Pd12 Pd15 -111.2(5) .
C10 Pd3 Pd12 Pd15 112.5(4) .
P3 Pd3 Pd12 Pd15 -134.35(14) .
Pd11 Pd3 Pd12 Pd15 27.13(4) .
Pd4 Pd3 Pd12 Pd15 60.79(6) .
Pd1 Pd3 Pd12 Pd15 95.97(5) .
Pd26 Pd3 Pd12 Pd15 -49.06(4) .
Pd29 Pd3 Pd12 Pd15 -14.88(5) .
C300 Pd11 Pd12 C26 -172.1(5) .
Pd4 Pd11 Pd12 C26 -64.9(4) .
Pd6 Pd11 Pd12 C26 155.2(4) .
Pd3 Pd11 Pd12 C26 -30.0(4) .
Pd29 Pd11 Pd12 C26 15.8(4) .
Pd1 Pd11 Pd12 C26 -102.0(4) .
Pd5 Pd11 Pd12 C26 85.1(4) .
Pd15 Pd11 Pd12 C26 120.5(4) .
Pd2 Pd11 Pd12 C26 -172.4(4) .
Pd24 Pd11 Pd12 C26 20.8(5) .
Pd26 Pd11 Pd12 C26 41.6(4) .
C300 Pd11 Pd12 C23 24.7(12) .
Pd4 Pd11 Pd12 C23 131.9(11) .
Pd6 Pd11 Pd12 C23 -8.0(11) .
Pd3 Pd11 Pd12 C23 166.8(11) .
Pd29 Pd11 Pd12 C23 -147.4(11) .
Pd1 Pd11 Pd12 C23 94.8(11) .
Pd5 Pd11 Pd12 C23 -78.0(11) .
Pd15 Pd11 Pd12 C23 -42.7(11) .
Pd2 Pd11 Pd12 C23 24.4(11) .
Pd24 Pd11 Pd12 C23 -142.4(11) .
Pd26 Pd11 Pd12 C23 -121.6(11) .
C300 Pd11 Pd12 Pd26 146.3(3) .
Pd4 Pd11 Pd12 Pd26 -106.50(5) .
Pd6 Pd11 Pd12 Pd26 113.63(6) .
Pd3 Pd11 Pd12 Pd26 -71.63(4) .
Pd29 Pd11 Pd12 Pd26 -25.78(4) .
Pd1 Pd11 Pd12 Pd26 -143.59(4) .
Pd5 Pd11 Pd12 Pd26 43.55(4) .
Pd15 Pd11 Pd12 Pd26 78.94(4) .
Pd2 Pd11 Pd12 Pd26 146.03(4) .
Pd24 Pd11 Pd12 Pd26 -20.83(18) .
C300 Pd11 Pd12 Pd30 -33.7(3) .
Pd4 Pd11 Pd12 Pd30 73.52(6) .
Pd6 Pd11 Pd12 Pd30 -66.35(7) .
Pd3 Pd11 Pd12 Pd30 108.39(5) .
Pd29 Pd11 Pd12 Pd30 154.23(5) .
Pd1 Pd11 Pd12 Pd30 36.42(5) .
Pd5 Pd11 Pd12 Pd30 -136.43(5) .
Pd15 Pd11 Pd12 Pd30 -101.05(5) .
Pd2 Pd11 Pd12 Pd30 -33.95(4) .
Pd24 Pd11 Pd12 Pd30 159.19(16) .
Pd26 Pd11 Pd12 Pd30 -179.98(6) .
C300 Pd11 Pd12 Pd14 35.4(3) .
Pd4 Pd11 Pd12 Pd14 142.68(5) .
Pd6 Pd11 Pd12 Pd14 2.81(8) .
Pd3 Pd11 Pd12 Pd14 177.55(5) .
Pd29 Pd11 Pd12 Pd14 -136.60(4) .
Pd1 Pd11 Pd12 Pd14 105.59(5) .
Pd5 Pd11 Pd12 Pd14 -67.27(5) .
Pd15 Pd11 Pd12 Pd14 -31.88(4) .
Pd2 Pd11 Pd12 Pd14 35.21(4) .
Pd24 Pd11 Pd12 Pd14 -131.65(17) .
Pd26 Pd11 Pd12 Pd14 -110.82(5) .
C300 Pd11 Pd12 Pd2 0.2(3) .
Pd4 Pd11 Pd12 Pd2 107.47(5) .
Pd6 Pd11 Pd12 Pd2 -32.40(6) .
Pd3 Pd11 Pd12 Pd2 142.34(4) .
Pd29 Pd11 Pd12 Pd2 -171.81(5) .
Pd1 Pd11 Pd12 Pd2 70.38(4) .
Pd5 Pd11 Pd12 Pd2 -102.48(4) .
Pd15 Pd11 Pd12 Pd2 -67.09(3) .
Pd24 Pd11 Pd12 Pd2 -166.86(18) .
Pd26 Pd11 Pd12 Pd2 -146.03(4) .
C300 Pd11 Pd12 Pd3 -142.1(3) .
Pd4 Pd11 Pd12 Pd3 -34.87(4) .
Pd6 Pd11 Pd12 Pd3 -174.74(6) .
Pd29 Pd11 Pd12 Pd3 45.84(4) .
Pd1 Pd11 Pd12 Pd3 -71.97(4) .
Pd5 Pd11 Pd12 Pd3 115.17(5) .
Pd15 Pd11 Pd12 Pd3 150.56(4) .
Pd2 Pd11 Pd12 Pd3 -142.34(4) .
Pd24 Pd11 Pd12 Pd3 50.80(17) .
Pd26 Pd11 Pd12 Pd3 71.63(4) .
C300 Pd11 Pd12 Pd1 -70.1(3) .
Pd4 Pd11 Pd12 Pd1 37.10(4) .
Pd6 Pd11 Pd12 Pd1 -102.78(6) .
Pd3 Pd11 Pd12 Pd1 71.97(4) .
Pd29 Pd11 Pd12 Pd1 117.81(4) .
Pd5 Pd11 Pd12 Pd1 -172.86(5) .
Pd15 Pd11 Pd12 Pd1 -137.47(4) .
Pd2 Pd11 Pd12 Pd1 -70.38(4) .
Pd24 Pd11 Pd12 Pd1 122.77(18) .
Pd26 Pd11 Pd12 Pd1 143.59(4) .
C300 Pd11 Pd12 Pd15 67.3(3) .
Pd4 Pd11 Pd12 Pd15 174.57(5) .
Pd6 Pd11 Pd12 Pd15 34.69(6) .
Pd3 Pd11 Pd12 Pd15 -150.56(4) .
Pd29 Pd11 Pd12 Pd15 -104.72(4) .
Pd1 Pd11 Pd12 Pd15 137.47(4) .
Pd5 Pd11 Pd12 Pd15 -35.39(4) .
Pd2 Pd11 Pd12 Pd15 67.09(3) .
Pd24 Pd11 Pd12 Pd15 -99.76(18) .
Pd26 Pd11 Pd12 Pd15 -78.94(4) .
C22 Pd1 Pd12 C26 -102.3(6) .
C10 Pd1 Pd12 C26 4.3(6) .
Pd28 Pd1 Pd12 C26 -155.4(4) .
Pd11 Pd1 Pd12 C26 89.9(4) .
Pd4 Pd1 Pd12 C26 54.9(4) .
Pd16 Pd1 Pd12 C26 122.1(4) .
Pd3 Pd1 Pd12 C26 20.6(4) .
Pd2 Pd1 Pd12 C26 165.0(4) .
Pd30 Pd1 Pd12 C26 -123.3(4) .
C22 Pd1 Pd12 C23 12.0(6) .
C10 Pd1 Pd12 C23 118.6(6) .
Pd28 Pd1 Pd12 C23 -41.1(4) .
Pd11 Pd1 Pd12 C23 -155.8(4) .
Pd4 Pd1 Pd12 C23 169.2(4) .
Pd16 Pd1 Pd12 C23 -123.6(4) .
Pd3 Pd1 Pd12 C23 134.9(4) .
Pd2 Pd1 Pd12 C23 -80.7(4) .
Pd30 Pd1 Pd12 C23 -9.0(4) .
C22 Pd1 Pd12 Pd26 -156.4(4) .
C10 Pd1 Pd12 Pd26 -49.8(4) .
Pd28 Pd1 Pd12 Pd26 150.54(5) .
Pd11 Pd1 Pd12 Pd26 35.78(4) .
Pd4 Pd1 Pd12 Pd26 0.86(6) .
Pd16 Pd1 Pd12 Pd26 68.05(11) .
Pd3 Pd1 Pd12 Pd26 -33.49(4) .
Pd2 Pd1 Pd12 Pd26 110.93(5) .
Pd30 Pd1 Pd12 Pd26 -177.40(5) .
C22 Pd1 Pd12 Pd30 21.0(4) .
C10 Pd1 Pd12 Pd30 127.6(4) .
Pd28 Pd1 Pd12 Pd30 -32.06(4) .
Pd11 Pd1 Pd12 Pd30 -146.83(4) .
Pd4 Pd1 Pd12 Pd30 178.25(5) .
Pd16 Pd1 Pd12 Pd30 -114.55(10) .
Pd3 Pd1 Pd12 Pd30 143.91(4) .
Pd2 Pd1 Pd12 Pd30 -71.67(4) .
C22 Pd1 Pd12 Pd14 67.2(4) .
C10 Pd1 Pd12 Pd14 173.8(4) .
Pd28 Pd1 Pd12 Pd14 14.10(6) .
Pd11 Pd1 Pd12 Pd14 -100.66(5) .
Pd4 Pd1 Pd12 Pd14 -135.58(4) .
Pd16 Pd1 Pd12 Pd14 -68.39(11) .
Pd3 Pd1 Pd12 Pd14 -169.93(5) .
Pd2 Pd1 Pd12 Pd14 -25.51(4) .
Pd30 Pd1 Pd12 Pd14 46.16(4) .
C22 Pd1 Pd12 Pd2 92.7(4) .
C10 Pd1 Pd12 Pd2 -160.7(4) .
Pd28 Pd1 Pd12 Pd2 39.61(4) .
Pd11 Pd1 Pd12 Pd2 -75.15(4) .
Pd4 Pd1 Pd12 Pd2 -110.07(5) .
Pd16 Pd1 Pd12 Pd2 -42.88(10) .
Pd3 Pd1 Pd12 Pd2 -144.42(4) .
Pd30 Pd1 Pd12 Pd2 71.67(4) .
C22 Pd1 Pd12 Pd3 -122.9(4) .
C10 Pd1 Pd12 Pd3 -16.3(4) .
Pd28 Pd1 Pd12 Pd3 -175.97(5) .
Pd11 Pd1 Pd12 Pd3 69.27(4) .
Pd4 Pd1 Pd12 Pd3 34.35(4) .
Pd16 Pd1 Pd12 Pd3 101.54(11) .
Pd2 Pd1 Pd12 Pd3 144.42(4) .
Pd30 Pd1 Pd12 Pd3 -143.91(4) .
C22 Pd1 Pd12 Pd11 167.9(4) .
C10 Pd1 Pd12 Pd11 -85.6(4) .
Pd28 Pd1 Pd12 Pd11 114.77(5) .
Pd4 Pd1 Pd12 Pd11 -34.92(4) .
Pd16 Pd1 Pd12 Pd11 32.27(10) .
Pd3 Pd1 Pd12 Pd11 -69.27(4) .
Pd2 Pd1 Pd12 Pd11 75.15(4) .
Pd30 Pd1 Pd12 Pd11 146.83(4) .
C22 Pd1 Pd12 Pd15 130.7(4) .
C10 Pd1 Pd12 Pd15 -122.8(4) .
Pd28 Pd1 Pd12 Pd15 77.55(5) .
Pd11 Pd1 Pd12 Pd15 -37.21(4) .
Pd4 Pd1 Pd12 Pd15 -72.13(5) .
Pd16 Pd1 Pd12 Pd15 -4.94(12) .
Pd3 Pd1 Pd12 Pd15 -106.48(4) .
Pd2 Pd1 Pd12 Pd15 37.94(4) .
Pd30 Pd1 Pd12 Pd15 109.61(4) .
C28 Pd5 Pd13 C15 176.7(7) .
C14 Pd5 Pd13 C15 -170.1(7) .
Pd15 Pd5 Pd13 C15 -54.3(5) .
Pd10 Pd5 Pd13 C15 66.1(4) .
Pd11 Pd5 Pd13 C15 -34.6(4) .
Pd6 Pd5 Pd13 C15 23.0(4) .
Pd29 Pd5 Pd13 C15 -69.3(4) .
Pd19 Pd5 Pd13 C15 72.9(5) .
Pd34 Pd5 Pd13 C15 112.1(4) .
Pd26 Pd5 Pd13 C15 -96.2(4) .
Pd24 Pd5 Pd13 C15 -4.0(4) .
C14 Pd5 Pd13 C28 13.2(8) .
Pd15 Pd5 Pd13 C28 128.9(5) .
Pd10 Pd5 Pd13 C28 -110.6(5) .
Pd11 Pd5 Pd13 C28 148.6(5) .
Pd6 Pd5 Pd13 C28 -153.8(5) .
Pd29 Pd5 Pd13 C28 114.0(5) .
Pd19 Pd5 Pd13 C28 -103.8(5) .
Pd34 Pd5 Pd13 C28 -64.6(5) .
Pd26 Pd5 Pd13 C28 87.1(5) .
Pd24 Pd5 Pd13 C28 179.2(5) .
C28 Pd5 Pd13 P12 -2.9(5) .
C14 Pd5 Pd13 P12 10.3(6) .
Pd15 Pd5 Pd13 P12 126.1(3) .
Pd10 Pd5 Pd13 P12 -113.5(2) .
Pd11 Pd5 Pd13 P12 145.7(2) .
Pd6 Pd5 Pd13 P12 -156.6(2) .
Pd29 Pd5 Pd13 P12 111.1(2) .
Pd19 Pd5 Pd13 P12 -106.7(2) .
Pd34 Pd5 Pd13 P12 -67.5(2) .
Pd26 Pd5 Pd13 P12 84.2(2) .
Pd24 Pd5 Pd13 P12 176.3(2) .
C28 Pd5 Pd13 Pd24 -179.2(5) .
C14 Pd5 Pd13 Pd24 -166.0(6) .
Pd15 Pd5 Pd13 Pd24 -50.3(2) .
Pd10 Pd5 Pd13 Pd24 70.17(4) .
Pd11 Pd5 Pd13 Pd24 -30.59(4) .
Pd6 Pd5 Pd13 Pd24 27.03(4) .
Pd29 Pd5 Pd13 Pd24 -65.20(4) .
Pd19 Pd5 Pd13 Pd24 76.96(6) .
Pd34 Pd5 Pd13 Pd24 116.18(4) .
Pd26 Pd5 Pd13 Pd24 -92.11(4) .
C28 Pd5 Pd13 Pd29 -114.0(5) .
C14 Pd5 Pd13 Pd29 -100.8(6) .
Pd15 Pd5 Pd13 Pd29 14.9(2) .
Pd10 Pd5 Pd13 Pd29 135.37(4) .
Pd11 Pd5 Pd13 Pd29 34.61(4) .
Pd6 Pd5 Pd13 Pd29 92.23(4) .
Pd19 Pd5 Pd13 Pd29 142.16(6) .
Pd34 Pd5 Pd13 Pd29 -178.62(4) .
Pd26 Pd5 Pd13 Pd29 -26.91(4) .
Pd24 Pd5 Pd13 Pd29 65.20(4) .
C28 Pd5 Pd13 Pd10 110.6(5) .
C14 Pd5 Pd13 Pd10 123.8(6) .
Pd15 Pd5 Pd13 Pd10 -120.4(2) .
Pd11 Pd5 Pd13 Pd10 -100.76(4) .
Pd6 Pd5 Pd13 Pd10 -43.14(4) .
Pd29 Pd5 Pd13 Pd10 -135.37(4) .
Pd19 Pd5 Pd13 Pd10 6.79(5) .
Pd34 Pd5 Pd13 Pd10 46.02(4) .
Pd26 Pd5 Pd13 Pd10 -162.28(5) .
Pd24 Pd5 Pd13 Pd10 -70.17(4) .
C18 Pd10 Pd13 C15 32.1(6) .
C12 Pd10 Pd13 C15 128.2(6) .
Pd34 Pd10 Pd13 C15 174.6(4) .
Pd35 Pd10 Pd13 C15 -13.4(4) .
Pd6 Pd10 Pd13 C15 -81.7(4) .
Pd5 Pd10 Pd13 C15 -128.4(4) .
Pd21 Pd10 Pd13 C15 -85.7(4) .
Pd24 Pd10 Pd13 C15 -45.1(3) .
C18 Pd10 Pd13 C28 -155.0(6) .
C12 Pd10 Pd13 C28 -58.9(6) .
Pd34 Pd10 Pd13 C28 -12.5(3) .
Pd35 Pd10 Pd13 C28 159.5(3) .
Pd6 Pd10 Pd13 C28 91.2(3) .
Pd5 Pd10 Pd13 C28 44.5(3) .
Pd21 Pd10 Pd13 C28 87.2(4) .
Pd24 Pd10 Pd13 C28 127.8(3) .
C18 Pd10 Pd13 P12 -63.6(5) .
C12 Pd10 Pd13 P12 32.5(5) .
Pd34 Pd10 Pd13 P12 78.94(15) .
Pd35 Pd10 Pd13 P12 -109.07(15) .
Pd6 Pd10 Pd13 P12 -177.40(15) .
Pd5 Pd10 Pd13 P12 135.93(15) .
Pd21 Pd10 Pd13 P12 178.62(17) .
Pd24 Pd10 Pd13 P12 -140.74(15) .
C18 Pd10 Pd13 Pd5 160.5(5) .
C12 Pd10 Pd13 Pd5 -103.4(4) .
Pd34 Pd10 Pd13 Pd5 -56.99(4) .
Pd35 Pd10 Pd13 Pd5 115.00(5) .
Pd6 Pd10 Pd13 Pd5 46.67(4) .
Pd21 Pd10 Pd13 Pd5 42.69(13) .
Pd24 Pd10 Pd13 Pd5 83.33(4) .
C18 Pd10 Pd13 Pd24 77.2(5) .
C12 Pd10 Pd13 Pd24 173.3(4) .
Pd34 Pd10 Pd13 Pd24 -140.32(5) .
Pd35 Pd10 Pd13 Pd24 31.67(5) .
Pd6 Pd10 Pd13 Pd24 -36.67(4) .
Pd5 Pd10 Pd13 Pd24 -83.33(4) .
Pd21 Pd10 Pd13 Pd24 -40.64(13) .
C18 Pd10 Pd13 Pd29 116.9(5) .
C12 Pd10 Pd13 Pd29 -147.0(4) .
Pd34 Pd10 Pd13 Pd29 -100.62(5) .
Pd35 Pd10 Pd13 Pd29 71.37(6) .
Pd6 Pd10 Pd13 Pd29 3.04(6) .
Pd5 Pd10 Pd13 Pd29 -43.63(4) .
Pd21 Pd10 Pd13 Pd29 -0.94(15) .
Pd24 Pd10 Pd13 Pd29 39.71(4) .
C300 Pd2 Pd14 C2 -38.0(6) .
Pd7 Pd2 Pd14 C2 35.7(4) .
Pd9 Pd2 Pd14 C2 56.9(4) .
Pd15 Pd2 Pd14 C2 -34.2(4) .
Pd25 Pd2 Pd14 C2 123.3(4) .
Pd12 Pd2 Pd14 C2 -106.7(4) .
Pd28 Pd2 Pd14 C2 161.9(4) .
Pd1 Pd2 Pd14 C2 -133.4(4) .
Pd27 Pd2 Pd14 C2 86.4(4) .
Pd11 Pd2 Pd14 C2 -71.9(4) .
Pd30 Pd2 Pd14 C2 -172.3(4) .
C300 Pd2 Pd14 C23 98.1(6) .
Pd7 Pd2 Pd14 C23 171.7(4) .
Pd9 Pd2 Pd14 C23 -167.1(4) .
Pd15 Pd2 Pd14 C23 101.8(4) .
Pd25 Pd2 Pd14 C23 -100.7(4) .
Pd12 Pd2 Pd14 C23 29.3(4) .
Pd28 Pd2 Pd14 C23 -62.1(4) .
Pd1 Pd2 Pd14 C23 2.6(4) .
Pd27 Pd2 Pd14 C23 -137.6(4) .
Pd11 Pd2 Pd14 C23 64.1(4) .
Pd30 Pd2 Pd14 C23 -36.3(4) .
C300 Pd2 Pd14 P7 -145.3(6) .
Pd7 Pd2 Pd14 P7 -71.7(3) .
Pd9 Pd2 Pd14 P7 -50.5(4) .
Pd15 Pd2 Pd14 P7 -141.6(3) .
Pd25 Pd2 Pd14 P7 15.9(3) .
Pd12 Pd2 Pd14 P7 146.0(3) .
Pd28 Pd2 Pd14 P7 54.5(3) .
Pd1 Pd2 Pd14 P7 119.2(3) .
Pd27 Pd2 Pd14 P7 -21.0(3) .
Pd11 Pd2 Pd14 P7 -179.3(3) .
Pd30 Pd2 Pd14 P7 80.4(3) .
C300 Pd2 Pd14 Pd7 -73.7(5) .
Pd9 Pd2 Pd14 Pd7 21.2(3) .
Pd15 Pd2 Pd14 Pd7 -69.93(4) .
Pd25 Pd2 Pd14 Pd7 87.63(4) .
Pd12 Pd2 Pd14 Pd7 -142.36(4) .
Pd28 Pd2 Pd14 Pd7 126.21(5) .
Pd1 Pd2 Pd14 Pd7 -169.07(5) .
Pd27 Pd2 Pd14 Pd7 50.69(4) .
Pd11 Pd2 Pd14 Pd7 -107.62(4) .
Pd30 Pd2 Pd14 Pd7 152.04(4) .
C300 Pd2 Pd14 Pd12 68.7(5) .
Pd7 Pd2 Pd14 Pd12 142.36(4) .
Pd9 Pd2 Pd14 Pd12 163.6(3) .
Pd15 Pd2 Pd14 Pd12 72.43(4) .
Pd25 Pd2 Pd14 Pd12 -130.01(4) .
Pd28 Pd2 Pd14 Pd12 -91.43(5) .
Pd1 Pd2 Pd14 Pd12 -26.71(4) .
Pd27 Pd2 Pd14 Pd12 -166.95(5) .
Pd11 Pd2 Pd14 Pd12 34.73(4) .
Pd30 Pd2 Pd14 Pd12 -65.60(4) .
C300 Pd2 Pd14 Pd15 -3.7(5) .
Pd7 Pd2 Pd14 Pd15 69.93(4) .
Pd9 Pd2 Pd14 Pd15 91.2(3) .
Pd25 Pd2 Pd14 Pd15 157.57(4) .
Pd12 Pd2 Pd14 Pd15 -72.43(4) .
Pd28 Pd2 Pd14 Pd15 -163.86(5) .
Pd1 Pd2 Pd14 Pd15 -99.14(5) .
Pd27 Pd2 Pd14 Pd15 120.62(5) .
Pd11 Pd2 Pd14 Pd15 -37.69(4) .
Pd30 Pd2 Pd14 Pd15 -138.02(4) .
C300 Pd2 Pd14 Pd30 134.3(5) .
Pd7 Pd2 Pd14 Pd30 -152.04(4) .
Pd9 Pd2 Pd14 Pd30 -130.8(3) .
Pd15 Pd2 Pd14 Pd30 138.02(4) .
Pd25 Pd2 Pd14 Pd30 -64.41(4) .
Pd12 Pd2 Pd14 Pd30 65.60(4) .
Pd28 Pd2 Pd14 Pd30 -25.83(5) .
Pd1 Pd2 Pd14 Pd30 38.89(4) .
Pd27 Pd2 Pd14 Pd30 -101.35(5) .
Pd11 Pd2 Pd14 Pd30 100.33(4) .
C300 Pd2 Pd14 Pd25 -161.3(5) .
Pd7 Pd2 Pd14 Pd25 -87.63(4) .
Pd9 Pd2 Pd14 Pd25 -66.4(3) .
Pd15 Pd2 Pd14 Pd25 -157.57(4) .
Pd12 Pd2 Pd14 Pd25 130.01(4) .
Pd28 Pd2 Pd14 Pd25 38.58(5) .
Pd1 Pd2 Pd14 Pd25 103.30(5) .
Pd27 Pd2 Pd14 Pd25 -36.94(4) .
Pd11 Pd2 Pd14 Pd25 164.74(5) .
Pd30 Pd2 Pd14 Pd25 64.41(4) .
C3 Pd7 Pd14 C2 85.9(6) .
Pd2 Pd7 Pd14 C2 -128.5(4) .
Pd18 Pd7 Pd14 C2 124.3(4) .
Pd15 Pd7 Pd14 C2 -57.6(4) .
Pd20 Pd7 Pd14 C2 -122.7(4) .
Pd19 Pd7 Pd14 C2 -51.9(4) .
Pd27 Pd7 Pd14 C2 -170.8(4) .
C3 Pd7 Pd14 C23 -165.4(10) .
C2 Pd7 Pd14 C23 108.7(10) .
Pd2 Pd7 Pd14 C23 -19.8(9) .
Pd18 Pd7 Pd14 C23 -127.0(9) .
Pd15 Pd7 Pd14 C23 51.1(9) .
Pd20 Pd7 Pd14 C23 -14.0(9) .
Pd19 Pd7 Pd14 C23 56.8(9) .
Pd27 Pd7 Pd14 C23 -62.1(9) .
C3 Pd7 Pd14 P7 13.6(5) .
C2 Pd7 Pd14 P7 -72.3(4) .
Pd2 Pd7 Pd14 P7 159.17(12) .
Pd18 Pd7 Pd14 P7 51.91(12) .
Pd15 Pd7 Pd14 P7 -129.95(12) .
Pd20 Pd7 Pd14 P7 164.93(12) .
Pd19 Pd7 Pd14 P7 -124.28(12) .
Pd27 Pd7 Pd14 P7 116.81(11) .
C3 Pd7 Pd14 Pd2 -145.6(4) .
C2 Pd7 Pd14 Pd2 128.5(4) .
Pd18 Pd7 Pd14 Pd2 -107.26(4) .
Pd15 Pd7 Pd14 Pd2 70.88(4) .
Pd20 Pd7 Pd14 Pd2 5.76(6) .
Pd19 Pd7 Pd14 Pd2 76.55(5) .
Pd27 Pd7 Pd14 Pd2 -42.36(4) .
C3 Pd7 Pd14 Pd12 179.9(4) .
C2 Pd7 Pd14 Pd12 94.0(4) .
Pd2 Pd7 Pd14 Pd12 -34.47(4) .
Pd18 Pd7 Pd14 Pd12 -141.72(4) .
Pd15 Pd7 Pd14 Pd12 36.42(4) .
Pd20 Pd7 Pd14 Pd12 -28.71(8) .
Pd19 Pd7 Pd14 Pd12 42.09(6) .
Pd27 Pd7 Pd14 Pd12 -76.82(5) .
C3 Pd7 Pd14 Pd15 143.5(4) .
C2 Pd7 Pd14 Pd15 57.6(4) .
Pd2 Pd7 Pd14 Pd15 -70.88(4) .
Pd18 Pd7 Pd14 Pd15 -178.14(5) .
Pd20 Pd7 Pd14 Pd15 -65.13(6) .
Pd19 Pd7 Pd14 Pd15 5.67(4) .
Pd27 Pd7 Pd14 Pd15 -113.24(4) .
C3 Pd7 Pd14 Pd30 -117.4(4) .
C2 Pd7 Pd14 Pd30 156.7(4) .
Pd2 Pd7 Pd14 Pd30 28.19(4) .
Pd18 Pd7 Pd14 Pd30 -79.07(5) .
Pd15 Pd7 Pd14 Pd30 99.08(5) .
Pd20 Pd7 Pd14 Pd30 33.95(8) .
Pd19 Pd7 Pd14 Pd30 104.74(5) .
Pd27 Pd7 Pd14 Pd30 -14.17(5) .
C3 Pd7 Pd14 Pd25 -82.3(4) .
C2 Pd7 Pd14 Pd25 -168.2(4) .
Pd2 Pd7 Pd14 Pd25 63.33(4) .
Pd18 Pd7 Pd14 Pd25 -43.92(4) .
Pd15 Pd7 Pd14 Pd25 134.22(4) .
Pd20 Pd7 Pd14 Pd25 69.09(6) .
Pd19 Pd7 Pd14 Pd25 139.88(5) .
Pd27 Pd7 Pd14 Pd25 20.97(4) .
C26 Pd12 Pd14 C2 -86.2(7) .
C23 Pd12 Pd14 C2 -138.0(6) .
Pd26 Pd12 Pd14 C2 -24.6(4) .
Pd30 Pd12 Pd14 C2 160.4(4) .
Pd2 Pd12 Pd14 C2 84.1(3) .
Pd3 Pd12 Pd14 C2 58.0(4) .
Pd11 Pd12 Pd14 C2 47.0(4) .
Pd1 Pd12 Pd14 C2 110.2(4) .
Pd15 Pd12 Pd14 C2 15.3(3) .
C26 Pd12 Pd14 C23 51.8(8) .
Pd26 Pd12 Pd14 C23 113.4(5) .
Pd30 Pd12 Pd14 C23 -61.6(5) .
Pd2 Pd12 Pd14 C23 -137.9(5) .
Pd3 Pd12 Pd14 C23 -164.1(6) .
Pd11 Pd12 Pd14 C23 -175.0(5) .
Pd1 Pd12 Pd14 C23 -111.8(5) .
Pd15 Pd12 Pd14 C23 153.2(5) .
C26 Pd12 Pd14 P7 25.5(7) .
C23 Pd12 Pd14 P7 -26.3(5) .
Pd26 Pd12 Pd14 P7 87.09(15) .
Pd30 Pd12 Pd14 P7 -87.92(15) .
Pd2 Pd12 Pd14 P7 -164.21(15) .
Pd3 Pd12 Pd14 P7 169.6(3) .
Pd11 Pd12 Pd14 P7 158.67(15) .
Pd1 Pd12 Pd14 P7 -138.15(15) .
Pd15 Pd12 Pd14 P7 126.91(15) .
C26 Pd12 Pd14 Pd2 -170.3(7) .
C23 Pd12 Pd14 Pd2 137.9(5) .
Pd26 Pd12 Pd14 Pd2 -108.70(5) .
Pd30 Pd12 Pd14 Pd2 76.29(4) .
Pd3 Pd12 Pd14 Pd2 -26.2(3) .
Pd11 Pd12 Pd14 Pd2 -37.12(4) .
Pd1 Pd12 Pd14 Pd2 26.06(4) .
Pd15 Pd12 Pd14 Pd2 -68.88(4) .
C26 Pd12 Pd14 Pd7 -136.7(6) .
C23 Pd12 Pd14 Pd7 171.5(5) .
Pd26 Pd12 Pd14 Pd7 -75.09(6) .
Pd30 Pd12 Pd14 Pd7 109.89(5) .
Pd2 Pd12 Pd14 Pd7 33.60(4) .
Pd3 Pd12 Pd14 Pd7 7.4(3) .
Pd11 Pd12 Pd14 Pd7 -3.51(6) .
Pd1 Pd12 Pd14 Pd7 59.66(6) .
Pd15 Pd12 Pd14 Pd7 -35.27(4) .
C26 Pd12 Pd14 Pd15 -101.4(7) .
C23 Pd12 Pd14 Pd15 -153.2(5) .
Pd26 Pd12 Pd14 Pd15 -39.82(5) .
Pd30 Pd12 Pd14 Pd15 145.17(5) .
Pd2 Pd12 Pd14 Pd15 68.88(4) .
Pd3 Pd12 Pd14 Pd15 42.7(3) .
Pd11 Pd12 Pd14 Pd15 31.76(4) .
Pd1 Pd12 Pd14 Pd15 94.93(5) .
C26 Pd12 Pd14 Pd30 113.4(7) .
C23 Pd12 Pd14 Pd30 61.6(5) .
Pd26 Pd12 Pd14 Pd30 175.01(6) .
Pd2 Pd12 Pd14 Pd30 -76.29(4) .
Pd3 Pd12 Pd14 Pd30 -102.5(3) .
Pd11 Pd12 Pd14 Pd30 -113.41(5) .
Pd1 Pd12 Pd14 Pd30 -50.23(4) .
Pd15 Pd12 Pd14 Pd30 -145.17(5) .
C26 Pd12 Pd14 Pd25 147.6(6) .
C23 Pd12 Pd14 Pd25 95.8(5) .
Pd26 Pd12 Pd14 Pd25 -150.76(5) .
Pd30 Pd12 Pd14 Pd25 34.23(4) .
Pd2 Pd12 Pd14 Pd25 -42.06(4) .
Pd3 Pd12 Pd14 Pd25 -68.2(3) .
Pd11 Pd12 Pd14 Pd25 -79.18(5) .
Pd1 Pd12 Pd14 Pd25 -16.00(5) .
Pd15 Pd12 Pd14 Pd25 -110.94(4) .
C28 Pd5 Pd15 C14 -12.2(7) .
Pd13 Pd5 Pd15 C14 -128.7(5) .
Pd10 Pd5 Pd15 C14 118.7(5) .
Pd11 Pd5 Pd15 C14 -150.5(5) .
Pd6 Pd5 Pd15 C14 150.6(5) .
Pd29 Pd5 Pd15 C14 -115.4(5) .
Pd19 Pd5 Pd15 C14 95.7(5) .
Pd34 Pd5 Pd15 C14 65.0(5) .
Pd26 Pd5 Pd15 C14 -83.2(5) .
Pd24 Pd5 Pd15 C14 -172.5(5) .
C28 Pd5 Pd15 C2 -48.4(8) .
C14 Pd5 Pd15 C2 -36.2(8) .
Pd13 Pd5 Pd15 C2 -164.9(6) .
Pd10 Pd5 Pd15 C2 82.6(6) .
Pd11 Pd5 Pd15 C2 173.4(6) .
Pd6 Pd5 Pd15 C2 114.4(6) .
Pd29 Pd5 Pd15 C2 -151.5(6) .
Pd19 Pd5 Pd15 C2 59.5(6) .
Pd34 Pd5 Pd15 C2 28.9(6) .
Pd26 Pd5 Pd15 C2 -119.4(6) .
Pd24 Pd5 Pd15 C2 151.4(6) .
C28 Pd5 Pd15 Pd7 -121.6(6) .
C14 Pd5 Pd15 Pd7 -109.4(5) .
Pd13 Pd5 Pd15 Pd7 121.90(19) .
Pd10 Pd5 Pd15 Pd7 9.36(9) .
Pd11 Pd5 Pd15 Pd7 100.17(6) .
Pd6 Pd5 Pd15 Pd7 41.22(6) .
Pd29 Pd5 Pd15 Pd7 135.26(5) .
Pd19 Pd5 Pd15 Pd7 -13.67(5) .
Pd34 Pd5 Pd15 Pd7 -44.33(7) .
Pd26 Pd5 Pd15 Pd7 167.42(6) .
Pd24 Pd5 Pd15 Pd7 78.15(7) .
C28 Pd5 Pd15 Pd2 166.2(6) .
C14 Pd5 Pd15 Pd2 178.4(5) .
Pd13 Pd5 Pd15 Pd2 49.7(2) .
Pd10 Pd5 Pd15 Pd2 -62.84(7) .
Pd11 Pd5 Pd15 Pd2 27.98(5) .
Pd6 Pd5 Pd15 Pd2 -30.97(5) .
Pd29 Pd5 Pd15 Pd2 63.07(6) .
Pd19 Pd5 Pd15 Pd2 -85.86(5) .
Pd34 Pd5 Pd15 Pd2 -116.52(5) .
Pd26 Pd5 Pd15 Pd2 95.23(5) .
Pd24 Pd5 Pd15 Pd2 5.96(7) .
C28 Pd5 Pd15 Pd19 -107.9(6) .
C14 Pd5 Pd15 Pd19 -95.7(5) .
Pd13 Pd5 Pd15 Pd19 135.6(2) .
Pd10 Pd5 Pd15 Pd19 23.02(5) .
Pd11 Pd5 Pd15 Pd19 113.84(4) .
Pd6 Pd5 Pd15 Pd19 54.89(3) .
Pd29 Pd5 Pd15 Pd19 148.93(4) .
Pd34 Pd5 Pd15 Pd19 -30.66(4) .
Pd26 Pd5 Pd15 Pd19 -178.91(4) .
Pd24 Pd5 Pd15 Pd19 91.82(5) .
C28 Pd5 Pd15 Pd11 138.2(6) .
C14 Pd5 Pd15 Pd11 150.5(5) .
Pd13 Pd5 Pd15 Pd11 21.7(2) .
Pd10 Pd5 Pd15 Pd11 -90.82(5) .
Pd6 Pd5 Pd15 Pd11 -58.95(3) .
Pd29 Pd5 Pd15 Pd11 35.09(4) .
Pd19 Pd5 Pd15 Pd11 -113.84(4) .
Pd34 Pd5 Pd15 Pd11 -144.50(4) .
Pd26 Pd5 Pd15 Pd11 67.25(3) .
Pd24 Pd5 Pd15 Pd11 -22.02(4) .
C28 Pd5 Pd15 Pd14 91.0(6) .
C14 Pd5 Pd15 Pd14 103.2(5) .
Pd13 Pd5 Pd15 Pd14 -25.5(4) .
Pd10 Pd5 Pd15 Pd14 -138.0(2) .
Pd11 Pd5 Pd15 Pd14 -47.2(2) .
Pd6 Pd5 Pd15 Pd14 -106.2(2) .
Pd29 Pd5 Pd15 Pd14 -12.1(2) .
Pd19 Pd5 Pd15 Pd14 -161.0(2) .
Pd34 Pd5 Pd15 Pd14 168.3(2) .
Pd26 Pd5 Pd15 Pd14 20.0(2) .
Pd24 Pd5 Pd15 Pd14 -69.2(2) .
C28 Pd5 Pd15 Pd12 101.5(6) .
C14 Pd5 Pd15 Pd12 113.8(5) .
Pd13 Pd5 Pd15 Pd12 -14.9(2) .
Pd10 Pd5 Pd15 Pd12 -127.49(5) .
Pd11 Pd5 Pd15 Pd12 -36.68(4) .
Pd6 Pd5 Pd15 Pd12 -95.63(4) .
Pd29 Pd5 Pd15 Pd12 -1.59(5) .
Pd19 Pd5 Pd15 Pd12 -150.52(5) .
Pd34 Pd5 Pd15 Pd12 178.82(4) .
Pd26 Pd5 Pd15 Pd12 30.57(4) .
Pd24 Pd5 Pd15 Pd12 -58.70(6) .
C28 Pd5 Pd15 Pd26 71.0(6) .
C14 Pd5 Pd15 Pd26 83.2(5) .
Pd13 Pd5 Pd15 Pd26 -45.5(2) .
Pd10 Pd5 Pd15 Pd26 -158.06(6) .
Pd11 Pd5 Pd15 Pd26 -67.25(3) .
Pd6 Pd5 Pd15 Pd26 -126.20(4) .
Pd29 Pd5 Pd15 Pd26 -32.16(4) .
Pd19 Pd5 Pd15 Pd26 178.91(4) .
Pd34 Pd5 Pd15 Pd26 148.25(4) .
Pd24 Pd5 Pd15 Pd26 -89.27(4) .
C3 Pd7 Pd15 C14 24.7(9) .
C2 Pd7 Pd15 C14 61.7(6) .
Pd2 Pd7 Pd15 C14 -169.6(5) .
Pd18 Pd7 Pd15 C14 124.4(5) .
Pd14 Pd7 Pd15 C14 120.8(5) .
Pd20 Pd7 Pd15 C14 -99.6(5) .
Pd19 Pd7 Pd15 C14 -53.5(5) .
Pd27 Pd7 Pd15 C14 -149.2(5) .
C3 Pd7 Pd15 C2 -37.0(9) .
Pd2 Pd7 Pd15 C2 128.7(5) .
Pd18 Pd7 Pd15 C2 62.7(5) .
Pd14 Pd7 Pd15 C2 59.1(5) .
Pd20 Pd7 Pd15 C2 -161.3(5) .
Pd19 Pd7 Pd15 C2 -115.2(5) .
Pd27 Pd7 Pd15 C2 149.1(5) .
C3 Pd7 Pd15 Pd5 92.1(8) .
C2 Pd7 Pd15 Pd5 129.1(5) .
Pd2 Pd7 Pd15 Pd5 -102.22(6) .
Pd18 Pd7 Pd15 Pd5 -168.20(8) .
Pd14 Pd7 Pd15 Pd5 -171.80(6) .
Pd20 Pd7 Pd15 Pd5 -32.22(7) .
Pd19 Pd7 Pd15 Pd5 13.96(5) .
Pd27 Pd7 Pd15 Pd5 -81.77(7) .
C3 Pd7 Pd15 Pd2 -165.7(8) .
C2 Pd7 Pd15 Pd2 -128.7(5) .
Pd18 Pd7 Pd15 Pd2 -65.98(9) .
Pd14 Pd7 Pd15 Pd2 -69.59(4) .
Pd20 Pd7 Pd15 Pd2 70.00(4) .
Pd19 Pd7 Pd15 Pd2 116.18(4) .
Pd27 Pd7 Pd15 Pd2 20.44(4) .
C3 Pd7 Pd15 Pd19 78.2(8) .
C2 Pd7 Pd15 Pd19 115.2(5) .
Pd2 Pd7 Pd15 Pd19 -116.18(4) .
Pd18 Pd7 Pd15 Pd19 177.84(10) .
Pd14 Pd7 Pd15 Pd19 174.24(4) .
Pd20 Pd7 Pd15 Pd19 -46.18(4) .
Pd27 Pd7 Pd15 Pd19 -95.73(5) .
C3 Pd7 Pd15 Pd11 165.7(8) .
C2 Pd7 Pd15 Pd11 -157.3(5) .
Pd2 Pd7 Pd15 Pd11 -28.63(4) .
Pd18 Pd7 Pd15 Pd11 -94.61(10) .
Pd14 Pd7 Pd15 Pd11 -98.21(5) .
Pd20 Pd7 Pd15 Pd11 41.38(5) .
Pd19 Pd7 Pd15 Pd11 87.55(5) .
Pd27 Pd7 Pd15 Pd11 -8.18(6) .
C3 Pd7 Pd15 Pd14 -96.1(8) .
C2 Pd7 Pd15 Pd14 -59.1(5) .
Pd2 Pd7 Pd15 Pd14 69.59(4) .
Pd18 Pd7 Pd15 Pd14 3.60(9) .
Pd20 Pd7 Pd15 Pd14 139.59(4) .
Pd19 Pd7 Pd15 Pd14 -174.24(4) .
Pd27 Pd7 Pd15 Pd14 90.03(5) .
C3 Pd7 Pd15 Pd12 -130.7(8) .
C2 Pd7 Pd15 Pd12 -93.7(5) .
Pd2 Pd7 Pd15 Pd12 34.94(4) .
Pd18 Pd7 Pd15 Pd12 -31.05(11) .
Pd14 Pd7 Pd15 Pd12 -34.65(4) .
Pd20 Pd7 Pd15 Pd12 104.94(4) .
Pd19 Pd7 Pd15 Pd12 151.12(5) .
Pd27 Pd7 Pd15 Pd12 55.38(5) .
C3 Pd7 Pd15 Pd26 -123.9(8) .
C2 Pd7 Pd15 Pd26 -86.9(5) .
Pd2 Pd7 Pd15 Pd26 41.73(13) .
Pd18 Pd7 Pd15 Pd26 -24.3(2) .
Pd14 Pd7 Pd15 Pd26 -27.86(13) .
Pd20 Pd7 Pd15 Pd26 111.73(13) .
Pd19 Pd7 Pd15 Pd26 157.91(14) .
Pd27 Pd7 Pd15 Pd26 62.18(14) .
C300 Pd2 Pd15 C14 19(2) .
Pd7 Pd2 Pd15 C14 130(2) .
Pd9 Pd2 Pd15 C14 34(2) .
Pd14 Pd2 Pd15 C14 -159(2) .
Pd25 Pd2 Pd15 C14 178(2) .
Pd12 Pd2 Pd15 C14 -89(2) .
Pd28 Pd2 Pd15 C14 -62(2) .
Pd1 Pd2 Pd15 C14 -49(2) .
Pd27 Pd2 Pd15 C14 105(2) .
Pd11 Pd2 Pd15 C14 -21(2) .
Pd30 Pd2 Pd15 C14 -121(2) .
C300 Pd2 Pd15 C2 -147.4(5) .
Pd7 Pd2 Pd15 C2 -35.9(4) .
Pd9 Pd2 Pd15 C2 -132.7(4) .
Pd14 Pd2 Pd15 C2 35.2(4) .
Pd25 Pd2 Pd15 C2 11.2(4) .
Pd12 Pd2 Pd15 C2 104.7(4) .
Pd28 Pd2 Pd15 C2 131.7(4) .
Pd1 Pd2 Pd15 C2 145.0(4) .
Pd27 Pd2 Pd15 C2 -61.1(4) .
Pd11 Pd2 Pd15 C2 172.9(4) .
Pd30 Pd2 Pd15 C2 73.0(4) .
C300 Pd2 Pd15 Pd5 12.4(4) .
Pd7 Pd2 Pd15 Pd5 123.90(5) .
Pd9 Pd2 Pd15 Pd5 27.11(7) .
Pd14 Pd2 Pd15 Pd5 -165.04(6) .
Pd25 Pd2 Pd15 Pd5 171.00(5) .
Pd12 Pd2 Pd15 Pd5 -95.48(5) .
Pd28 Pd2 Pd15 Pd5 -68.5(2) .
Pd1 Pd2 Pd15 Pd5 -55.24(6) .
Pd27 Pd2 Pd15 Pd5 98.70(6) .
Pd11 Pd2 Pd15 Pd5 -27.34(4) .
Pd30 Pd2 Pd15 Pd5 -127.25(5) .
C300 Pd2 Pd15 Pd7 -111.5(4) .
Pd9 Pd2 Pd15 Pd7 -96.78(5) .
Pd14 Pd2 Pd15 Pd7 71.06(4) .
Pd25 Pd2 Pd15 Pd7 47.10(5) .
Pd12 Pd2 Pd15 Pd7 140.63(4) .
Pd28 Pd2 Pd15 Pd7 167.6(2) .
Pd1 Pd2 Pd15 Pd7 -179.14(5) .
Pd27 Pd2 Pd15 Pd7 -25.20(5) .
Pd11 Pd2 Pd15 Pd7 -151.24(4) .
Pd30 Pd2 Pd15 Pd7 108.86(5) .
C300 Pd2 Pd15 Pd19 -56.3(4) .
Pd7 Pd2 Pd15 Pd19 55.18(4) .
Pd9 Pd2 Pd15 Pd19 -41.60(5) .
Pd14 Pd2 Pd15 Pd19 126.24(4) .
Pd25 Pd2 Pd15 Pd19 102.29(5) .
Pd12 Pd2 Pd15 Pd19 -164.19(4) .
Pd28 Pd2 Pd15 Pd19 -137.20(18) .
Pd1 Pd2 Pd15 Pd19 -123.96(4) .
Pd27 Pd2 Pd15 Pd19 29.98(6) .
Pd11 Pd2 Pd15 Pd19 -96.05(4) .
Pd30 Pd2 Pd15 Pd19 164.04(4) .
C300 Pd2 Pd15 Pd11 39.7(4) .
Pd7 Pd2 Pd15 Pd11 151.24(4) .
Pd9 Pd2 Pd15 Pd11 54.45(5) .
Pd14 Pd2 Pd15 Pd11 -137.70(4) .
Pd25 Pd2 Pd15 Pd11 -161.66(5) .
Pd12 Pd2 Pd15 Pd11 -68.14(3) .
Pd28 Pd2 Pd15 Pd11 -41.15(19) .
Pd1 Pd2 Pd15 Pd11 -27.90(4) .
Pd27 Pd2 Pd15 Pd11 126.04(5) .
Pd30 Pd2 Pd15 Pd11 -99.90(4) .
C300 Pd2 Pd15 Pd14 177.5(4) .
Pd7 Pd2 Pd15 Pd14 -71.06(4) .
Pd9 Pd2 Pd15 Pd14 -167.84(5) .
Pd25 Pd2 Pd15 Pd14 -23.96(5) .
Pd12 Pd2 Pd15 Pd14 69.57(4) .
Pd28 Pd2 Pd15 Pd14 96.55(19) .
Pd1 Pd2 Pd15 Pd14 109.80(5) .
Pd27 Pd2 Pd15 Pd14 -96.26(5) .
Pd11 Pd2 Pd15 Pd14 137.70(4) .
Pd30 Pd2 Pd15 Pd14 37.80(4) .
C300 Pd2 Pd15 Pd12 107.9(4) .
Pd7 Pd2 Pd15 Pd12 -140.63(4) .
Pd9 Pd2 Pd15 Pd12 122.59(5) .
Pd14 Pd2 Pd15 Pd12 -69.57(4) .
Pd25 Pd2 Pd15 Pd12 -93.52(5) .
Pd28 Pd2 Pd15 Pd12 26.99(19) .
Pd1 Pd2 Pd15 Pd12 40.23(4) .
Pd27 Pd2 Pd15 Pd12 -165.83(6) .
Pd11 Pd2 Pd15 Pd12 68.14(3) .
Pd30 Pd2 Pd15 Pd12 -31.77(4) .
C300 Pd2 Pd15 Pd26 81.9(4) .
Pd7 Pd2 Pd15 Pd26 -166.60(5) .
Pd9 Pd2 Pd15 Pd26 96.61(5) .
Pd14 Pd2 Pd15 Pd26 -95.54(4) .
Pd25 Pd2 Pd15 Pd26 -119.50(5) .
Pd12 Pd2 Pd15 Pd26 -25.98(4) .
Pd28 Pd2 Pd15 Pd26 1.0(2) .
Pd1 Pd2 Pd15 Pd26 14.26(5) .
Pd27 Pd2 Pd15 Pd26 168.20(4) .
Pd11 Pd2 Pd15 Pd26 42.16(4) .
Pd30 Pd2 Pd15 Pd26 -57.75(5) .
C300 Pd11 Pd15 C14 136.9(5) .
Pd4 Pd11 Pd15 C14 -151.2(5) .
Pd6 Pd11 Pd15 C14 90.6(4) .
Pd3 Pd11 Pd15 C14 -87.1(4) .
Pd29 Pd11 Pd15 C14 -17.1(4) .
Pd1 Pd11 Pd15 C14 -154.8(4) .
Pd5 Pd11 Pd15 C14 23.3(4) .
Pd12 Pd11 Pd15 C14 -115.4(4) .
Pd2 Pd11 Pd15 C14 176.0(4) .
Pd24 Pd11 Pd15 C14 48.2(4) .
Pd26 Pd11 Pd15 C14 -52.6(4) .
C300 Pd11 Pd15 C2 -56.7(9) .
Pd4 Pd11 Pd15 C2 15.3(10) .
Pd6 Pd11 Pd15 C2 -102.9(9) .
Pd3 Pd11 Pd15 C2 79.4(9) .
Pd29 Pd11 Pd15 C2 149.4(9) .
Pd1 Pd11 Pd15 C2 11.6(9) .
Pd5 Pd11 Pd15 C2 -170.2(9) .
Pd12 Pd11 Pd15 C2 51.1(9) .
Pd2 Pd11 Pd15 C2 -17.5(9) .
Pd24 Pd11 Pd15 C2 -145.3(9) .
Pd26 Pd11 Pd15 C2 113.9(9) .
C300 Pd11 Pd15 Pd5 113.6(3) .
Pd4 Pd11 Pd15 Pd5 -174.5(3) .
Pd6 Pd11 Pd15 Pd5 67.26(4) .
Pd3 Pd11 Pd15 Pd5 -110.41(5) .
Pd29 Pd11 Pd15 Pd5 -40.40(4) .
Pd1 Pd11 Pd15 Pd5 -178.16(5) .
Pd12 Pd11 Pd15 Pd5 -138.70(4) .
Pd2 Pd11 Pd15 Pd5 152.70(5) .
Pd24 Pd11 Pd15 Pd5 24.90(5) .
Pd26 Pd11 Pd15 Pd5 -75.94(4) .
C300 Pd11 Pd15 Pd7 -12.0(3) .
Pd4 Pd11 Pd15 Pd7 59.9(3) .
Pd6 Pd11 Pd15 Pd7 -58.30(5) .
Pd3 Pd11 Pd15 Pd7 124.03(5) .
Pd29 Pd11 Pd15 Pd7 -165.97(4) .
Pd1 Pd11 Pd15 Pd7 56.28(6) .
Pd5 Pd11 Pd15 Pd7 -125.57(5) .
Pd12 Pd11 Pd15 Pd7 95.73(5) .
Pd2 Pd11 Pd15 Pd7 27.14(4) .
Pd24 Pd11 Pd15 Pd7 -100.66(5) .
Pd26 Pd11 Pd15 Pd7 158.49(5) .
C300 Pd11 Pd15 Pd2 -39.2(3) .
Pd4 Pd11 Pd15 Pd2 32.8(3) .
Pd6 Pd11 Pd15 Pd2 -85.44(4) .
Pd3 Pd11 Pd15 Pd2 96.89(5) .
Pd29 Pd11 Pd15 Pd2 166.89(5) .
Pd1 Pd11 Pd15 Pd2 29.14(4) .
Pd5 Pd11 Pd15 Pd2 -152.70(5) .
Pd12 Pd11 Pd15 Pd2 68.59(4) .
Pd24 Pd11 Pd15 Pd2 -127.80(5) .
Pd26 Pd11 Pd15 Pd2 131.36(4) .
C300 Pd11 Pd15 Pd19 54.5(3) .
Pd4 Pd11 Pd15 Pd19 126.4(3) .
Pd6 Pd11 Pd15 Pd19 8.22(4) .
Pd3 Pd11 Pd15 Pd19 -169.45(4) .
Pd29 Pd11 Pd15 Pd19 -99.45(5) .
Pd1 Pd11 Pd15 Pd19 122.80(4) .
Pd5 Pd11 Pd15 Pd19 -59.04(4) .
Pd12 Pd11 Pd15 Pd19 162.25(5) .
Pd2 Pd11 Pd15 Pd19 93.66(4) .
Pd24 Pd11 Pd15 Pd19 -34.14(6) .
Pd26 Pd11 Pd15 Pd19 -134.98(4) .
C300 Pd11 Pd15 Pd14 -76.7(3) .
Pd4 Pd11 Pd15 Pd14 -4.7(3) .
Pd6 Pd11 Pd15 Pd14 -122.94(4) .
Pd3 Pd11 Pd15 Pd14 59.39(6) .
Pd29 Pd11 Pd15 Pd14 129.39(5) .
Pd1 Pd11 Pd15 Pd14 -8.36(6) .
Pd5 Pd11 Pd15 Pd14 169.79(5) .
Pd12 Pd11 Pd15 Pd14 31.09(4) .
Pd2 Pd11 Pd15 Pd14 -37.50(4) .
Pd24 Pd11 Pd15 Pd14 -165.30(4) .
Pd26 Pd11 Pd15 Pd14 93.85(4) .
C300 Pd11 Pd15 Pd12 -107.7(3) .
Pd4 Pd11 Pd15 Pd12 -35.8(3) .
Pd6 Pd11 Pd15 Pd12 -154.03(4) .
Pd3 Pd11 Pd15 Pd12 28.30(4) .
Pd29 Pd11 Pd15 Pd12 98.30(5) .
Pd1 Pd11 Pd15 Pd12 -39.45(4) .
Pd5 Pd11 Pd15 Pd12 138.70(4) .
Pd2 Pd11 Pd15 Pd12 -68.59(4) .
Pd24 Pd11 Pd15 Pd12 163.61(5) .
Pd26 Pd11 Pd15 Pd12 62.76(3) .
C300 Pd11 Pd15 Pd26 -170.5(3) .
Pd4 Pd11 Pd15 Pd26 -98.6(3) .
Pd6 Pd11 Pd15 Pd26 143.20(4) .
Pd3 Pd11 Pd15 Pd26 -34.47(4) .
Pd29 Pd11 Pd15 Pd26 35.54(4) .
Pd1 Pd11 Pd15 Pd26 -102.22(5) .
Pd5 Pd11 Pd15 Pd26 75.94(4) .
Pd12 Pd11 Pd15 Pd26 -62.76(3) .
Pd2 Pd11 Pd15 Pd26 -131.36(4) .
Pd24 Pd11 Pd15 Pd26 100.84(5) .
C2 Pd14 Pd15 C14 -55.8(7) .
C23 Pd14 Pd15 C14 84.1(6) .
P7 Pd14 Pd15 C14 -22.8(5) .
Pd2 Pd14 Pd15 C14 174.8(5) .
Pd7 Pd14 Pd15 C14 -115.7(5) .
Pd12 Pd14 Pd15 C14 103.8(5) .
Pd30 Pd14 Pd15 C14 134.8(5) .
Pd25 Pd14 Pd15 C14 -164.3(5) .
C23 Pd14 Pd15 C2 140.0(6) .
P7 Pd14 Pd15 C2 33.0(5) .
Pd2 Pd14 Pd15 C2 -129.4(5) .
Pd7 Pd14 Pd15 C2 -59.8(5) .
Pd12 Pd14 Pd15 C2 159.6(5) .
Pd30 Pd14 Pd15 C2 -169.4(5) .
Pd25 Pd14 Pd15 C2 -108.4(5) .
C2 Pd14 Pd15 Pd5 -147.9(5) .
C23 Pd14 Pd15 Pd5 -7.9(5) .
P7 Pd14 Pd15 Pd5 -114.9(2) .
Pd2 Pd14 Pd15 Pd5 82.7(2) .
Pd7 Pd14 Pd15 Pd5 152.3(2) .
Pd12 Pd14 Pd15 Pd5 11.7(2) .
Pd30 Pd14 Pd15 Pd5 42.7(2) .
Pd25 Pd14 Pd15 Pd5 103.7(2) .
C2 Pd14 Pd15 Pd7 59.8(5) .
C23 Pd14 Pd15 Pd7 -160.2(4) .
P7 Pd14 Pd15 Pd7 92.85(15) .
Pd2 Pd14 Pd15 Pd7 -69.52(4) .
Pd12 Pd14 Pd15 Pd7 -140.54(4) .
Pd30 Pd14 Pd15 Pd7 -109.55(5) .
Pd25 Pd14 Pd15 Pd7 -48.59(4) .
C2 Pd14 Pd15 Pd2 129.4(5) .
C23 Pd14 Pd15 Pd2 -90.7(4) .
P7 Pd14 Pd15 Pd2 162.36(15) .
Pd7 Pd14 Pd15 Pd2 69.52(4) .
Pd12 Pd14 Pd15 Pd2 -71.02(4) .
Pd30 Pd14 Pd15 Pd2 -40.03(4) .
Pd25 Pd14 Pd15 Pd2 20.93(4) .
C2 Pd14 Pd15 Pd19 53.5(5) .
C23 Pd14 Pd15 Pd19 -166.5(4) .
P7 Pd14 Pd15 Pd19 86.50(15) .
Pd2 Pd14 Pd15 Pd19 -75.86(5) .
Pd7 Pd14 Pd15 Pd19 -6.34(5) .
Pd12 Pd14 Pd15 Pd19 -146.88(6) .
Pd30 Pd14 Pd15 Pd19 -115.89(5) .
Pd25 Pd14 Pd15 Pd19 -54.93(6) .
C2 Pd14 Pd15 Pd11 169.1(5) .
C23 Pd14 Pd15 Pd11 -51.0(4) .
P7 Pd14 Pd15 Pd11 -157.91(14) .
Pd2 Pd14 Pd15 Pd11 39.73(4) .
Pd7 Pd14 Pd15 Pd11 109.24(5) .
Pd12 Pd14 Pd15 Pd11 -31.30(4) .
Pd30 Pd14 Pd15 Pd11 -0.30(6) .
Pd25 Pd14 Pd15 Pd11 60.65(5) .
C2 Pd14 Pd15 Pd12 -159.6(5) .
C23 Pd14 Pd15 Pd12 -19.7(4) .
P7 Pd14 Pd15 Pd12 -126.61(15) .
Pd2 Pd14 Pd15 Pd12 71.02(4) .
Pd7 Pd14 Pd15 Pd12 140.54(4) .
Pd30 Pd14 Pd15 Pd12 30.99(4) .
Pd25 Pd14 Pd15 Pd12 91.95(5) .
C2 Pd14 Pd15 Pd26 -129.4(5) .
C23 Pd14 Pd15 Pd26 10.6(4) .
P7 Pd14 Pd15 Pd26 -96.38(15) .
Pd2 Pd14 Pd15 Pd26 101.26(4) .
Pd7 Pd14 Pd15 Pd26 170.78(4) .
Pd12 Pd14 Pd15 Pd26 30.24(4) .
Pd30 Pd14 Pd15 Pd26 61.23(5) .
Pd25 Pd14 Pd15 Pd26 122.19(4) .
C26 Pd12 Pd15 C14 11.8(6) .
C23 Pd12 Pd15 C14 -102.2(6) .
Pd26 Pd12 Pd15 C14 19.4(4) .
Pd30 Pd12 Pd15 C14 -156.2(4) .
Pd14 Pd12 Pd15 C14 -122.8(4) .
Pd2 Pd12 Pd15 C14 167.6(4) .
Pd3 Pd12 Pd15 C14 65.2(4) .
Pd11 Pd12 Pd15 C14 92.0(4) .
Pd1 Pd12 Pd15 C14 128.6(4) .
C26 Pd12 Pd15 C2 119.1(6) .
C23 Pd12 Pd15 C2 5.1(5) .
Pd26 Pd12 Pd15 C2 126.6(4) .
Pd30 Pd12 Pd15 C2 -48.9(4) .
Pd14 Pd12 Pd15 C2 -15.5(4) .
Pd2 Pd12 Pd15 C2 -85.1(4) .
Pd3 Pd12 Pd15 C2 172.5(4) .
Pd11 Pd12 Pd15 C2 -160.7(4) .
Pd1 Pd12 Pd15 C2 -124.1(4) .
C26 Pd12 Pd15 Pd5 -42.6(5) .
C23 Pd12 Pd15 Pd5 -156.6(4) .
Pd26 Pd12 Pd15 Pd5 -35.06(4) .
Pd30 Pd12 Pd15 Pd5 149.41(5) .
Pd14 Pd12 Pd15 Pd5 -177.20(5) .
Pd2 Pd12 Pd15 Pd5 113.22(5) .
Pd3 Pd12 Pd15 Pd5 10.83(6) .
Pd11 Pd12 Pd15 Pd5 37.61(4) .
Pd1 Pd12 Pd15 Pd5 74.17(5) .
C26 Pd12 Pd15 Pd7 169.6(5) .
C23 Pd12 Pd15 Pd7 55.6(4) .
Pd26 Pd12 Pd15 Pd7 177.17(5) .
Pd30 Pd12 Pd15 Pd7 1.63(6) .
Pd14 Pd12 Pd15 Pd7 35.02(4) .
Pd2 Pd12 Pd15 Pd7 -34.56(4) .
Pd3 Pd12 Pd15 Pd7 -136.95(4) .
Pd11 Pd12 Pd15 Pd7 -110.17(5) .
Pd1 Pd12 Pd15 Pd7 -73.61(5) .
C26 Pd12 Pd15 Pd2 -155.8(5) .
C23 Pd12 Pd15 Pd2 90.2(4) .
Pd26 Pd12 Pd15 Pd2 -148.27(4) .
Pd30 Pd12 Pd15 Pd2 36.19(4) .
Pd14 Pd12 Pd15 Pd2 69.58(4) .
Pd3 Pd12 Pd15 Pd2 -102.38(5) .
Pd11 Pd12 Pd15 Pd2 -75.61(4) .
Pd1 Pd12 Pd15 Pd2 -39.05(4) .
C26 Pd12 Pd15 Pd19 -120.4(5) .
C23 Pd12 Pd15 Pd19 125.6(4) .
Pd26 Pd12 Pd15 Pd19 -112.88(10) .
Pd30 Pd12 Pd15 Pd19 71.59(10) .
Pd14 Pd12 Pd15 Pd19 104.97(10) .
Pd2 Pd12 Pd15 Pd19 35.39(9) .
Pd3 Pd12 Pd15 Pd19 -66.99(11) .
Pd11 Pd12 Pd15 Pd19 -40.22(9) .
Pd1 Pd12 Pd15 Pd19 -3.66(11) .
C26 Pd12 Pd15 Pd11 -80.2(5) .
C23 Pd12 Pd15 Pd11 165.8(4) .
Pd26 Pd12 Pd15 Pd11 -72.66(4) .
Pd30 Pd12 Pd15 Pd11 111.80(5) .
Pd14 Pd12 Pd15 Pd11 145.19(4) .
Pd2 Pd12 Pd15 Pd11 75.61(4) .
Pd3 Pd12 Pd15 Pd11 -26.77(4) .
Pd1 Pd12 Pd15 Pd11 36.56(4) .
C26 Pd12 Pd15 Pd14 134.6(5) .
C23 Pd12 Pd15 Pd14 20.6(4) .
Pd26 Pd12 Pd15 Pd14 142.15(4) .
Pd30 Pd12 Pd15 Pd14 -33.39(4) .
Pd2 Pd12 Pd15 Pd14 -69.58(4) .
Pd3 Pd12 Pd15 Pd14 -171.96(5) .
Pd11 Pd12 Pd15 Pd14 -145.19(4) .
Pd1 Pd12 Pd15 Pd14 -108.63(4) .
C26 Pd12 Pd15 Pd26 -7.5(5) .
C23 Pd12 Pd15 Pd26 -121.6(4) .
Pd30 Pd12 Pd15 Pd26 -175.54(5) .
Pd14 Pd12 Pd15 Pd26 -142.15(4) .
Pd2 Pd12 Pd15 Pd26 148.27(4) .
Pd3 Pd12 Pd15 Pd26 45.89(4) .
Pd11 Pd12 Pd15 Pd26 72.66(4) .
Pd1 Pd12 Pd15 Pd26 109.22(4) .
C300 Pd9 Pd16 C8 -117.2(9) .
Pd2 Pd9 Pd16 C8 -71.3(8) .
Pd8 Pd9 Pd16 C8 105.2(8) .
Pd33 Pd9 Pd16 C8 36.9(8) .
Pd22 Pd9 Pd16 C8 177.0(8) .
Pd23 Pd9 Pd16 C8 140.1(8) .
Pd27 Pd9 Pd16 C8 -0.9(8) .
Pd20 Pd9 Pd16 C8 -169.8(8) .
Pd28 Pd9 Pd16 C8 -24.3(8) .
Pd6 Pd9 Pd16 C8 -156.6(8) .
Pd17 Pd9 Pd16 C8 79.0(8) .
C300 Pd9 Pd16 C9 103.4(5) .
Pd2 Pd9 Pd16 C9 149.4(4) .
Pd8 Pd9 Pd16 C9 -34.2(4) .
Pd33 Pd9 Pd16 C9 -102.5(4) .
Pd22 Pd9 Pd16 C9 37.6(4) .
Pd23 Pd9 Pd16 C9 0.8(4) .
Pd27 Pd9 Pd16 C9 -140.2(4) .
Pd20 Pd9 Pd16 C9 50.8(4) .
Pd28 Pd9 Pd16 C9 -163.7(4) .
Pd6 Pd9 Pd16 C9 64.1(4) .
Pd17 Pd9 Pd16 C9 -60.4(4) .
C300 Pd9 Pd16 Pd32 -140.1(4) .
Pd2 Pd9 Pd16 Pd32 -94.14(5) .
Pd8 Pd9 Pd16 Pd32 82.35(4) .
Pd33 Pd9 Pd16 Pd32 14.02(4) .
Pd22 Pd9 Pd16 Pd32 154.14(5) .
Pd23 Pd9 Pd16 Pd32 117.27(5) .
Pd27 Pd9 Pd16 Pd32 -23.73(8) .
Pd20 Pd9 Pd16 Pd32 167.3(2) .
Pd28 Pd9 Pd16 Pd32 -47.20(4) .
Pd6 Pd9 Pd16 Pd32 -179.42(4) .
Pd17 Pd9 Pd16 Pd32 56.11(6) .
C300 Pd9 Pd16 Pd22 65.8(4) .
Pd2 Pd9 Pd16 Pd22 111.71(5) .
Pd8 Pd9 Pd16 Pd22 -71.80(4) .
Pd33 Pd9 Pd16 Pd22 -140.12(4) .
Pd23 Pd9 Pd16 Pd22 -36.87(4) .
Pd27 Pd9 Pd16 Pd22 -177.87(7) .
Pd20 Pd9 Pd16 Pd22 13.2(3) .
Pd28 Pd9 Pd16 Pd22 158.66(4) .
Pd6 Pd9 Pd16 Pd22 26.44(4) .
Pd17 Pd9 Pd16 Pd22 -98.03(5) .
C300 Pd9 Pd16 Pd8 137.6(4) .
Pd2 Pd9 Pd16 Pd8 -176.49(5) .
Pd33 Pd9 Pd16 Pd8 -68.32(4) .
Pd22 Pd9 Pd16 Pd8 71.80(4) .
Pd23 Pd9 Pd16 Pd8 34.92(4) .
Pd27 Pd9 Pd16 Pd8 -106.07(7) .
Pd20 Pd9 Pd16 Pd8 85.0(3) .
Pd28 Pd9 Pd16 Pd8 -129.54(4) .
Pd6 Pd9 Pd16 Pd8 98.24(5) .
Pd17 Pd9 Pd16 Pd8 -26.24(4) .
C300 Pd9 Pd16 Pd1 -38.7(4) .
Pd2 Pd9 Pd16 Pd1 7.28(4) .
Pd8 Pd9 Pd16 Pd1 -176.23(4) .
Pd33 Pd9 Pd16 Pd1 115.44(4) .
Pd22 Pd9 Pd16 Pd1 -104.43(4) .
Pd23 Pd9 Pd16 Pd1 -141.31(5) .
Pd27 Pd9 Pd16 Pd1 77.69(6) .
Pd20 Pd9 Pd16 Pd1 -91.3(3) .
Pd28 Pd9 Pd16 Pd1 54.22(3) .
Pd6 Pd9 Pd16 Pd1 -78.00(4) .
Pd17 Pd9 Pd16 Pd1 157.53(5) .
C300 Pd9 Pd16 Pd4 15.7(4) .
Pd2 Pd9 Pd16 Pd4 61.67(5) .
Pd8 Pd9 Pd16 Pd4 -121.84(4) .
Pd33 Pd9 Pd16 Pd4 169.84(4) .
Pd22 Pd9 Pd16 Pd4 -50.04(4) .
Pd23 Pd9 Pd16 Pd4 -86.91(5) .
Pd27 Pd9 Pd16 Pd4 132.09(6) .
Pd20 Pd9 Pd16 Pd4 -36.9(3) .
Pd28 Pd9 Pd16 Pd4 108.62(4) .
Pd6 Pd9 Pd16 Pd4 -23.60(5) .
Pd17 Pd9 Pd16 Pd4 -148.07(4) .
C300 Pd9 Pd16 Pd28 -92.9(4) .
Pd2 Pd9 Pd16 Pd28 -46.95(4) .
Pd8 Pd9 Pd16 Pd28 129.54(4) .
Pd33 Pd9 Pd16 Pd28 61.22(4) .
Pd22 Pd9 Pd16 Pd28 -158.66(4) .
Pd23 Pd9 Pd16 Pd28 164.47(5) .
Pd27 Pd9 Pd16 Pd28 23.47(6) .
Pd20 Pd9 Pd16 Pd28 -145.5(3) .
Pd6 Pd9 Pd16 Pd28 -132.22(5) .
Pd17 Pd9 Pd16 Pd28 103.31(5) .
C9 Pd8 Pd16 C8 87.8(7) .
C19 Pd8 Pd16 C8 -162.5(9) .
P9 Pd8 Pd16 C8 15.4(5) .
Pd9 Pd8 Pd16 C8 -140.5(5) .
Pd23 Pd8 Pd16 C8 -175.1(5) .
Pd22 Pd8 Pd16 C8 147.7(5) .
Pd17 Pd8 Pd16 C8 -112.1(5) .
Pd33 Pd8 Pd16 C8 -77.9(5) .
C19 Pd8 Pd16 C9 109.6(10) .
P9 Pd8 Pd16 C9 -72.5(5) .
Pd9 Pd8 Pd16 C9 131.6(5) .
Pd23 Pd8 Pd16 C9 97.0(5) .
Pd22 Pd8 Pd16 C9 59.9(5) .
Pd17 Pd8 Pd16 C9 160.1(5) .
Pd33 Pd8 Pd16 C9 -165.7(5) .
C9 Pd8 Pd16 Pd9 -131.6(5) .
C19 Pd8 Pd16 Pd9 -22.0(8) .
P9 Pd8 Pd16 Pd9 155.93(12) .
Pd23 Pd8 Pd16 Pd9 -34.60(4) .
Pd22 Pd8 Pd16 Pd9 -71.71(4) .
Pd17 Pd8 Pd16 Pd9 28.46(5) .
Pd33 Pd8 Pd16 Pd9 62.67(3) .
C9 Pd8 Pd16 Pd32 123.9(5) .
C19 Pd8 Pd16 Pd32 -126.4(8) .
P9 Pd8 Pd16 Pd32 51.50(12) .
Pd9 Pd8 Pd16 Pd32 -104.44(4) .
Pd23 Pd8 Pd16 Pd32 -139.04(4) .
Pd22 Pd8 Pd16 Pd32 -176.15(5) .
Pd17 Pd8 Pd16 Pd32 -75.98(5) .
Pd33 Pd8 Pd16 Pd32 -41.77(4) .
C9 Pd8 Pd16 Pd22 -59.9(5) .
C19 Pd8 Pd16 Pd22 49.7(8) .
P9 Pd8 Pd16 Pd22 -132.36(12) .
Pd9 Pd8 Pd16 Pd22 71.71(4) .
Pd23 Pd8 Pd16 Pd22 37.11(4) .
Pd17 Pd8 Pd16 Pd22 100.17(5) .
Pd33 Pd8 Pd16 Pd22 134.38(4) .
C9 Pd8 Pd16 Pd1 -126.4(5) .
C19 Pd8 Pd16 Pd1 -16.8(8) .
P9 Pd8 Pd16 Pd1 161.16(12) .
Pd9 Pd8 Pd16 Pd1 5.23(6) .
Pd23 Pd8 Pd16 Pd1 -29.38(8) .
Pd22 Pd8 Pd16 Pd1 -66.49(6) .
Pd17 Pd8 Pd16 Pd1 33.68(9) .
Pd33 Pd8 Pd16 Pd1 67.90(7) .
C9 Pd8 Pd16 Pd4 -52.9(5) .
C19 Pd8 Pd16 Pd4 56.7(8) .
P9 Pd8 Pd16 Pd4 -125.34(12) .
Pd9 Pd8 Pd16 Pd4 78.73(5) .
Pd23 Pd8 Pd16 Pd4 44.12(6) .
Pd22 Pd8 Pd16 Pd4 7.02(4) .
Pd17 Pd8 Pd16 Pd4 107.18(6) .
Pd33 Pd8 Pd16 Pd4 141.40(5) .
C9 Pd8 Pd16 Pd28 -173.9(5) .
C19 Pd8 Pd16 Pd28 -64.2(8) .
P9 Pd8 Pd16 Pd28 113.69(12) .
Pd9 Pd8 Pd16 Pd28 -42.24(4) .
Pd23 Pd8 Pd16 Pd28 -76.84(5) .
Pd22 Pd8 Pd16 Pd28 -113.95(4) .
Pd17 Pd8 Pd16 Pd28 -13.78(6) .
Pd33 Pd8 Pd16 Pd28 20.43(4) .
C22 Pd1 Pd16 C8 36.1(6) .
C10 Pd1 Pd16 C8 -62.5(6) .
Pd28 Pd1 Pd16 C8 86.1(4) .
Pd11 Pd1 Pd16 C8 -155.6(4) .
Pd4 Pd1 Pd16 C8 -106.0(4) .
Pd3 Pd1 Pd16 C8 -98.6(4) .
Pd2 Pd1 Pd16 C8 140.4(4) .
Pd12 Pd1 Pd16 C8 176.6(4) .
Pd30 Pd1 Pd16 C8 84.7(4) .
C22 Pd1 Pd16 C9 168.2(8) .
C10 Pd1 Pd16 C9 69.6(7) .
Pd28 Pd1 Pd16 C9 -141.8(6) .
Pd11 Pd1 Pd16 C9 -23.5(6) .
Pd4 Pd1 Pd16 C9 26.1(6) .
Pd3 Pd1 Pd16 C9 33.5(6) .
Pd2 Pd1 Pd16 C9 -87.5(6) .
Pd12 Pd1 Pd16 C9 -51.3(7) .
Pd30 Pd1 Pd16 C9 -143.2(6) .
C22 Pd1 Pd16 Pd9 -110.9(4) .
C10 Pd1 Pd16 Pd9 150.5(4) .
Pd28 Pd1 Pd16 Pd9 -60.91(4) .
Pd11 Pd1 Pd16 Pd9 57.36(4) .
Pd4 Pd1 Pd16 Pd9 107.02(4) .
Pd3 Pd1 Pd16 Pd9 114.34(5) .
Pd2 Pd1 Pd16 Pd9 -6.66(4) .
Pd12 Pd1 Pd16 Pd9 29.58(11) .
Pd30 Pd1 Pd16 Pd9 -62.34(6) .
C22 Pd1 Pd16 Pd32 -11.5(4) .
C10 Pd1 Pd16 Pd32 -110.1(4) .
Pd28 Pd1 Pd16 Pd32 38.52(4) .
Pd11 Pd1 Pd16 Pd32 156.79(4) .
Pd4 Pd1 Pd16 Pd32 -153.55(5) .
Pd3 Pd1 Pd16 Pd32 -146.23(5) .
Pd2 Pd1 Pd16 Pd32 92.76(4) .
Pd12 Pd1 Pd16 Pd32 129.00(10) .
Pd30 Pd1 Pd16 Pd32 37.09(7) .
C22 Pd1 Pd16 Pd22 -169.7(4) .
C10 Pd1 Pd16 Pd22 91.8(4) .
Pd28 Pd1 Pd16 Pd22 -119.63(4) .
Pd11 Pd1 Pd16 Pd22 -1.36(4) .
Pd4 Pd1 Pd16 Pd22 48.30(4) .
Pd3 Pd1 Pd16 Pd22 55.62(6) .
Pd2 Pd1 Pd16 Pd22 -65.38(4) .
Pd12 Pd1 Pd16 Pd22 -29.14(11) .
Pd30 Pd1 Pd16 Pd22 -121.06(6) .
C22 Pd1 Pd16 Pd8 -115.6(4) .
C10 Pd1 Pd16 Pd8 145.8(4) .
Pd28 Pd1 Pd16 Pd8 -65.57(7) .
Pd11 Pd1 Pd16 Pd8 52.70(7) .
Pd4 Pd1 Pd16 Pd8 102.36(7) .
Pd3 Pd1 Pd16 Pd8 109.68(7) .
Pd2 Pd1 Pd16 Pd8 -11.33(8) .
Pd12 Pd1 Pd16 Pd8 24.92(14) .
Pd30 Pd1 Pd16 Pd8 -67.00(9) .
C22 Pd1 Pd16 Pd4 142.0(4) .
C10 Pd1 Pd16 Pd4 43.5(4) .
Pd28 Pd1 Pd16 Pd4 -167.93(4) .
Pd11 Pd1 Pd16 Pd4 -49.66(4) .
Pd3 Pd1 Pd16 Pd4 7.32(4) .
Pd2 Pd1 Pd16 Pd4 -113.68(4) .
Pd12 Pd1 Pd16 Pd4 -77.44(10) .
Pd30 Pd1 Pd16 Pd4 -169.35(6) .
C22 Pd1 Pd16 Pd28 -50.0(4) .
C10 Pd1 Pd16 Pd28 -148.6(4) .
Pd11 Pd1 Pd16 Pd28 118.27(4) .
Pd4 Pd1 Pd16 Pd28 167.93(4) .
Pd3 Pd1 Pd16 Pd28 175.25(6) .
Pd2 Pd1 Pd16 Pd28 54.25(4) .
Pd12 Pd1 Pd16 Pd28 90.49(10) .
Pd30 Pd1 Pd16 Pd28 -1.42(5) .
C16 Pd4 Pd16 C8 -59.6(6) .
C10 Pd4 Pd16 C8 42.3(6) .
Pd11 Pd4 Pd16 C8 137.1(4) .
Pd31 Pd4 Pd16 C8 -94.2(4) .
Pd3 Pd4 Pd16 C8 78.9(4) .
Pd1 Pd4 Pd16 C8 86.2(4) .
Pd22 Pd4 Pd16 C8 -153.5(4) .
Pd24 Pd4 Pd16 C8 -163.3(4) .
C16 Pd4 Pd16 C9 50.1(6) .
C10 Pd4 Pd16 C9 152.0(5) .
Pd11 Pd4 Pd16 C9 -113.2(4) .
Pd31 Pd4 Pd16 C9 15.5(4) .
Pd3 Pd4 Pd16 C9 -171.4(4) .
Pd1 Pd4 Pd16 C9 -164.1(4) .
Pd22 Pd4 Pd16 C9 -43.8(4) .
Pd24 Pd4 Pd16 C9 -53.6(4) .
C16 Pd4 Pd16 Pd9 145.4(4) .
C10 Pd4 Pd16 Pd9 -112.7(4) .
Pd11 Pd4 Pd16 Pd9 -17.93(4) .
Pd31 Pd4 Pd16 Pd9 110.77(10) .
Pd3 Pd4 Pd16 Pd9 -76.15(5) .
Pd1 Pd4 Pd16 Pd9 -68.89(4) .
Pd22 Pd4 Pd16 Pd9 51.44(4) .
Pd24 Pd4 Pd16 Pd9 41.62(5) .
C16 Pd4 Pd16 Pd32 -86.9(4) .
C10 Pd4 Pd16 Pd32 14.9(4) .
Pd11 Pd4 Pd16 Pd32 109.74(9) .
Pd31 Pd4 Pd16 Pd32 -121.57(11) .
Pd3 Pd4 Pd16 Pd32 51.51(11) .
Pd1 Pd4 Pd16 Pd32 58.78(9) .
Pd22 Pd4 Pd16 Pd32 179.11(10) .
Pd24 Pd4 Pd16 Pd32 169.28(8) .
C16 Pd4 Pd16 Pd22 93.9(4) .
C10 Pd4 Pd16 Pd22 -164.2(4) .
Pd11 Pd4 Pd16 Pd22 -69.37(4) .
Pd31 Pd4 Pd16 Pd22 59.33(10) .
Pd3 Pd4 Pd16 Pd22 -127.59(5) .
Pd1 Pd4 Pd16 Pd22 -120.33(4) .
Pd24 Pd4 Pd16 Pd22 -9.82(4) .
C16 Pd4 Pd16 Pd8 86.8(4) .
C10 Pd4 Pd16 Pd8 -171.3(4) .
Pd11 Pd4 Pd16 Pd8 -76.53(5) .
Pd31 Pd4 Pd16 Pd8 52.16(11) .
Pd3 Pd4 Pd16 Pd8 -134.75(5) .
Pd1 Pd4 Pd16 Pd8 -127.49(5) .
Pd22 Pd4 Pd16 Pd8 -7.16(4) .
Pd24 Pd4 Pd16 Pd8 -16.98(6) .
C16 Pd4 Pd16 Pd1 -145.7(4) .
C10 Pd4 Pd16 Pd1 -43.9(4) .
Pd11 Pd4 Pd16 Pd1 50.96(4) .
Pd31 Pd4 Pd16 Pd1 179.65(10) .
Pd3 Pd4 Pd16 Pd1 -7.26(4) .
Pd22 Pd4 Pd16 Pd1 120.33(4) .
Pd24 Pd4 Pd16 Pd1 110.51(4) .
C16 Pd4 Pd16 Pd28 -155.8(4) .
C10 Pd4 Pd16 Pd28 -53.9(4) .
Pd11 Pd4 Pd16 Pd28 40.87(5) .
Pd31 Pd4 Pd16 Pd28 169.56(8) .
Pd3 Pd4 Pd16 Pd28 -17.35(6) .
Pd1 Pd4 Pd16 Pd28 -10.09(4) .
Pd22 Pd4 Pd16 Pd28 110.24(4) .
Pd24 Pd4 Pd16 Pd28 100.42(4) .
C9 Pd8 Pd17 C6 116.5(11) .
C19 Pd8 Pd17 C6 -133.1(6) .
P9 Pd8 Pd17 C6 -57.0(4) .
Pd9 Pd8 Pd17 C6 99.5(4) .
Pd16 Pd8 Pd17 C6 72.9(4) .
Pd23 Pd8 Pd17 C6 170.0(4) .
Pd22 Pd8 Pd17 C6 137.8(4) .
Pd33 Pd8 Pd17 C6 32.6(4) .
C9 Pd8 Pd17 C19 -110.4(11) .
P9 Pd8 Pd17 C19 76.1(5) .
Pd9 Pd8 Pd17 C19 -127.4(5) .
Pd16 Pd8 Pd17 C19 -154.1(5) .
Pd23 Pd8 Pd17 C19 -56.9(4) .
Pd22 Pd8 Pd17 C19 -89.1(5) .
Pd33 Pd8 Pd17 C19 165.6(5) .
C9 Pd8 Pd17 P5 -133.1(10) .
C19 Pd8 Pd17 P5 -22.7(5) .
P9 Pd8 Pd17 P5 53.4(2) .
Pd9 Pd8 Pd17 P5 -150.06(17) .
Pd16 Pd8 Pd17 P5 -176.73(17) .
Pd23 Pd8 Pd17 P5 -79.57(17) .
Pd22 Pd8 Pd17 P5 -111.81(17) .
Pd33 Pd8 Pd17 P5 142.95(18) .
C9 Pd8 Pd17 Pd33 84.0(10) .
C19 Pd8 Pd17 Pd33 -165.6(5) .
P9 Pd8 Pd17 Pd33 -89.52(11) .
Pd9 Pd8 Pd17 Pd33 66.99(4) .
Pd16 Pd8 Pd17 Pd33 40.32(5) .
Pd23 Pd8 Pd17 Pd33 137.48(5) .
Pd22 Pd8 Pd17 Pd33 105.24(5) .
C9 Pd8 Pd17 Pd23 -53.5(10) .
C19 Pd8 Pd17 Pd23 56.9(4) .
P9 Pd8 Pd17 Pd23 133.01(12) .
Pd9 Pd8 Pd17 Pd23 -70.49(4) .
Pd16 Pd8 Pd17 Pd23 -97.16(5) .
Pd22 Pd8 Pd17 Pd23 -32.23(4) .
Pd33 Pd8 Pd17 Pd23 -137.48(5) .
C9 Pd8 Pd17 Pd9 17.0(10) .
C19 Pd8 Pd17 Pd9 127.4(5) .
P9 Pd8 Pd17 Pd9 -156.51(12) .
Pd16 Pd8 Pd17 Pd9 -26.67(4) .
Pd23 Pd8 Pd17 Pd9 70.49(4) .
Pd22 Pd8 Pd17 Pd9 38.25(4) .
Pd33 Pd8 Pd17 Pd9 -66.99(4) .
C9 Pd8 Pd17 Pd27 37.0(10) .
C19 Pd8 Pd17 Pd27 147.4(5) .
P9 Pd8 Pd17 Pd27 -136.46(11) .
Pd9 Pd8 Pd17 Pd27 20.05(4) .
Pd16 Pd8 Pd17 Pd27 -6.62(6) .
Pd23 Pd8 Pd17 Pd27 90.54(4) .
Pd22 Pd8 Pd17 Pd27 58.30(5) .
Pd33 Pd8 Pd17 Pd27 -46.94(4) .
C300 Pd9 Pd17 C6 137.8(7) .
Pd16 Pd9 Pd17 C6 -66.7(4) .
Pd2 Pd9 Pd17 C6 76.3(4) .
Pd8 Pd9 Pd17 C6 -93.7(4) .
Pd33 Pd9 Pd17 C6 -14.9(4) .
Pd22 Pd9 Pd17 C6 -131.7(4) .
Pd23 Pd9 Pd17 C6 -167.1(4) .
Pd27 Pd9 Pd17 C6 62.7(4) .
Pd20 Pd9 Pd17 C6 124.1(4) .
Pd28 Pd9 Pd17 C6 10.1(4) .
Pd6 Pd9 Pd17 C6 166.1(4) .
C300 Pd9 Pd17 C19 -91.9(6) .
Pd16 Pd9 Pd17 C19 63.6(4) .
Pd2 Pd9 Pd17 C19 -153.4(3) .
Pd8 Pd9 Pd17 C19 36.7(3) .
Pd33 Pd9 Pd17 C19 115.4(3) .
Pd22 Pd9 Pd17 C19 -1.4(4) .
Pd23 Pd9 Pd17 C19 -36.8(3) .
Pd27 Pd9 Pd17 C19 -167.0(3) .
Pd20 Pd9 Pd17 C19 -105.6(3) .
Pd28 Pd9 Pd17 C19 140.5(3) .
Pd6 Pd9 Pd17 C19 -63.5(3) .
C300 Pd9 Pd17 P5 9.4(6) .
Pd16 Pd9 Pd17 P5 164.9(2) .
Pd2 Pd9 Pd17 P5 -52.1(2) .
Pd8 Pd9 Pd17 P5 137.9(2) .
Pd33 Pd9 Pd17 P5 -143.3(2) .
Pd22 Pd9 Pd17 P5 99.9(2) .
Pd23 Pd9 Pd17 P5 64.5(2) .
Pd27 Pd9 Pd17 P5 -65.7(2) .
Pd20 Pd9 Pd17 P5 -4.3(2) .
Pd28 Pd9 Pd17 P5 -118.3(2) .
Pd6 Pd9 Pd17 P5 37.7(2) .
C300 Pd9 Pd17 Pd33 152.7(6) .
Pd16 Pd9 Pd17 Pd33 -51.78(5) .
Pd2 Pd9 Pd17 Pd33 91.18(6) .
Pd8 Pd9 Pd17 Pd33 -78.74(4) .
Pd22 Pd9 Pd17 Pd33 -116.77(5) .
Pd23 Pd9 Pd17 Pd33 -152.19(5) .
Pd27 Pd9 Pd17 Pd33 77.59(4) .
Pd20 Pd9 Pd17 Pd33 138.99(4) .
Pd28 Pd9 Pd17 Pd33 25.04(4) .
Pd6 Pd9 Pd17 Pd33 -178.94(5) .
C300 Pd9 Pd17 Pd23 -55.1(6) .
Pd16 Pd9 Pd17 Pd23 100.41(5) .
Pd2 Pd9 Pd17 Pd23 -116.63(6) .
Pd8 Pd9 Pd17 Pd23 73.45(4) .
Pd33 Pd9 Pd17 Pd23 152.19(5) .
Pd22 Pd9 Pd17 Pd23 35.42(4) .
Pd27 Pd9 Pd17 Pd23 -130.22(4) .
Pd20 Pd9 Pd17 Pd23 -68.82(4) .
Pd28 Pd9 Pd17 Pd23 177.23(5) .
Pd6 Pd9 Pd17 Pd23 -26.74(4) .
C300 Pd9 Pd17 Pd8 -128.6(6) .
Pd16 Pd9 Pd17 Pd8 26.96(5) .
Pd2 Pd9 Pd17 Pd8 169.91(6) .
Pd33 Pd9 Pd17 Pd8 78.74(4) .
Pd22 Pd9 Pd17 Pd8 -38.03(4) .
Pd23 Pd9 Pd17 Pd8 -73.45(4) .
Pd27 Pd9 Pd17 Pd8 156.33(5) .
Pd20 Pd9 Pd17 Pd8 -142.27(4) .
Pd28 Pd9 Pd17 Pd8 103.78(5) .
Pd6 Pd9 Pd17 Pd8 -100.20(4) .
C300 Pd9 Pd17 Pd27 75.1(6) .
Pd16 Pd9 Pd17 Pd27 -129.37(5) .
Pd2 Pd9 Pd17 Pd27 13.59(5) .
Pd8 Pd9 Pd17 Pd27 -156.33(5) .
Pd33 Pd9 Pd17 Pd27 -77.59(4) .
Pd22 Pd9 Pd17 Pd27 165.64(5) .
Pd23 Pd9 Pd17 Pd27 130.22(4) .
Pd20 Pd9 Pd17 Pd27 61.40(3) .
Pd28 Pd9 Pd17 Pd27 -52.55(4) .
Pd6 Pd9 Pd17 Pd27 103.47(4) .
C2 Pd7 Pd18 C3 -88.1(7) .
Pd2 Pd7 Pd18 C3 170.6(6) .
Pd15 Pd7 Pd18 C3 -134.2(6) .
Pd14 Pd7 Pd18 C3 -131.1(6) .
Pd20 Pd7 Pd18 C3 92.6(6) .
Pd19 Pd7 Pd18 C3 41.8(6) .
Pd27 Pd7 Pd18 C3 124.5(6) .
C3 Pd7 Pd18 C4 161.8(8) .
C2 Pd7 Pd18 C4 73.7(7) .
Pd2 Pd7 Pd18 C4 -27.6(5) .
Pd15 Pd7 Pd18 C4 27.6(6) .
Pd14 Pd7 Pd18 C4 30.7(5) .
Pd20 Pd7 Pd18 C4 -105.6(5) .
Pd19 Pd7 Pd18 C4 -156.4(5) .
Pd27 Pd7 Pd18 C4 -73.7(5) .
C3 Pd7 Pd18 P14 -5.7(6) .
C2 Pd7 Pd18 P14 -93.8(4) .
Pd2 Pd7 Pd18 P14 164.93(18) .
Pd15 Pd7 Pd18 P14 -139.91(18) .
Pd14 Pd7 Pd18 P14 -136.73(18) .
Pd20 Pd7 Pd18 P14 86.94(18) .
Pd19 Pd7 Pd18 P14 36.1(2) .
Pd27 Pd7 Pd18 P14 118.85(18) .
C3 Pd7 Pd18 Pd25 178.4(6) .
C2 Pd7 Pd18 Pd25 90.3(4) .
Pd2 Pd7 Pd18 Pd25 -10.98(5) .
Pd15 Pd7 Pd18 Pd25 44.18(10) .
Pd14 Pd7 Pd18 Pd25 47.35(4) .
Pd20 Pd7 Pd18 Pd25 -88.97(5) .
Pd19 Pd7 Pd18 Pd25 -139.82(10) .
Pd27 Pd7 Pd18 Pd25 -57.06(4) .
C300 Pd6 Pd19 C1 -124.0(9) .
Pd11 Pd6 Pd19 C1 -77.3(8) .
Pd21 Pd6 Pd19 C1 100.1(8) .
Pd20 Pd6 Pd19 C1 172.3(8) .
Pd10 Pd6 Pd19 C1 31.2(8) .
Pd24 Pd6 Pd19 C1 -7.2(8) .
Pd23 Pd6 Pd19 C1 135.1(8) .
Pd22 Pd6 Pd19 C1 -175.6(8) .
Pd5 Pd6 Pd19 C1 -30.6(8) .
Pd35 Pd6 Pd19 C1 73.4(8) .
Pd9 Pd6 Pd19 C1 -160.8(8) .
C300 Pd6 Pd19 C25 100.0(5) .
Pd11 Pd6 Pd19 C25 146.8(4) .
Pd21 Pd6 Pd19 C25 -35.8(4) .
Pd20 Pd6 Pd19 C25 36.4(4) .
Pd10 Pd6 Pd19 C25 -104.7(4) .
Pd24 Pd6 Pd19 C25 -143.2(4) .
Pd23 Pd6 Pd19 C25 -0.9(4) .
Pd22 Pd6 Pd19 C25 48.5(5) .
Pd5 Pd6 Pd19 C25 -166.5(4) .
Pd35 Pd6 Pd19 C25 -62.5(4) .
Pd9 Pd6 Pd19 C25 63.3(4) .
C300 Pd6 Pd19 Pd34 -144.1(4) .
Pd11 Pd6 Pd19 Pd34 -97.33(5) .
Pd21 Pd6 Pd19 Pd34 80.03(4) .
Pd20 Pd6 Pd19 Pd34 152.23(5) .
Pd10 Pd6 Pd19 Pd34 11.17(4) .
Pd24 Pd6 Pd19 Pd34 -27.32(7) .
Pd23 Pd6 Pd19 Pd34 114.98(5) .
Pd22 Pd6 Pd19 Pd34 164.4(3) .
Pd5 Pd6 Pd19 Pd34 -50.69(4) .
Pd35 Pd6 Pd19 Pd34 53.34(6) .
Pd9 Pd6 Pd19 Pd34 179.11(4) .
C300 Pd6 Pd19 Pd20 63.6(4) .
Pd11 Pd6 Pd19 Pd20 110.44(4) .
Pd21 Pd6 Pd19 Pd20 -72.19(4) .
Pd10 Pd6 Pd19 Pd20 -141.05(4) .
Pd24 Pd6 Pd19 Pd20 -179.55(6) .
Pd23 Pd6 Pd19 Pd20 -37.25(4) .
Pd22 Pd6 Pd19 Pd20 12.1(3) .
Pd5 Pd6 Pd19 Pd20 157.09(4) .
Pd35 Pd6 Pd19 Pd20 -98.89(5) .
Pd9 Pd6 Pd19 Pd20 26.88(4) .
C300 Pd6 Pd19 Pd21 135.8(4) .
Pd11 Pd6 Pd19 Pd21 -177.37(5) .
Pd20 Pd6 Pd19 Pd21 72.19(4) .
Pd10 Pd6 Pd19 Pd21 -68.86(4) .
Pd24 Pd6 Pd19 Pd21 -107.35(6) .
Pd23 Pd6 Pd19 Pd21 34.95(4) .
Pd22 Pd6 Pd19 Pd21 84.3(3) .
Pd5 Pd6 Pd19 Pd21 -130.72(4) .
Pd35 Pd6 Pd19 Pd21 -26.69(4) .
Pd9 Pd6 Pd19 Pd21 99.07(5) .
C300 Pd6 Pd19 Pd15 -37.9(4) .
Pd11 Pd6 Pd19 Pd15 8.92(4) .
Pd21 Pd6 Pd19 Pd15 -173.72(4) .
Pd20 Pd6 Pd19 Pd15 -101.53(4) .
Pd10 Pd6 Pd19 Pd15 117.42(4) .
Pd24 Pd6 Pd19 Pd15 78.93(6) .
Pd23 Pd6 Pd19 Pd15 -138.77(4) .
Pd22 Pd6 Pd19 Pd15 -89.4(3) .
Pd5 Pd6 Pd19 Pd15 55.56(3) .
Pd35 Pd6 Pd19 Pd15 159.59(5) .
Pd9 Pd6 Pd19 Pd15 -74.65(4) .
C300 Pd6 Pd19 Pd7 15.6(4) .
Pd11 Pd6 Pd19 Pd7 62.36(5) .
Pd21 Pd6 Pd19 Pd7 -120.27(4) .
Pd20 Pd6 Pd19 Pd7 -48.08(4) .
Pd10 Pd6 Pd19 Pd7 170.87(4) .
Pd24 Pd6 Pd19 Pd7 132.38(5) .
Pd23 Pd6 Pd19 Pd7 -85.32(5) .
Pd22 Pd6 Pd19 Pd7 -35.9(3) .
Pd5 Pd6 Pd19 Pd7 109.01(4) .
Pd35 Pd6 Pd19 Pd7 -146.96(4) .
Pd9 Pd6 Pd19 Pd7 -21.20(5) .
C300 Pd6 Pd19 Pd5 -93.4(4) .
Pd11 Pd6 Pd19 Pd5 -46.65(4) .
Pd21 Pd6 Pd19 Pd5 130.72(4) .
Pd20 Pd6 Pd19 Pd5 -157.09(4) .
Pd10 Pd6 Pd19 Pd5 61.86(3) .
Pd24 Pd6 Pd19 Pd5 23.37(5) .
Pd23 Pd6 Pd19 Pd5 165.67(5) .
Pd22 Pd6 Pd19 Pd5 -144.9(3) .
Pd35 Pd6 Pd19 Pd5 104.02(5) .
Pd9 Pd6 Pd19 Pd5 -130.21(5) .
C14 Pd15 Pd19 C1 34.5(5) .
C2 Pd15 Pd19 C1 -62.8(5) .
Pd5 Pd15 Pd19 C1 85.6(4) .
Pd7 Pd15 Pd19 C1 -105.6(4) .
Pd2 Pd15 Pd19 C1 -156.0(4) .
Pd11 Pd15 Pd19 C1 139.8(4) .
Pd14 Pd15 Pd19 C1 -99.6(4) .
Pd12 Pd15 Pd19 C1 173.8(4) .
Pd26 Pd15 Pd19 C1 84.3(4) .
C14 Pd15 Pd19 C25 162.4(6) .
C2 Pd15 Pd19 C25 65.1(6) .
Pd5 Pd15 Pd19 C25 -146.5(5) .
Pd7 Pd15 Pd19 C25 22.3(5) .
Pd2 Pd15 Pd19 C25 -28.1(5) .
Pd11 Pd15 Pd19 C25 -92.3(5) .
Pd14 Pd15 Pd19 C25 28.3(5) .
Pd12 Pd15 Pd19 C25 -58.3(5) .
Pd26 Pd15 Pd19 C25 -147.8(5) .
C14 Pd15 Pd19 Pd6 -113.5(4) .
C2 Pd15 Pd19 Pd6 149.1(3) .
Pd5 Pd15 Pd19 Pd6 -62.45(4) .
Pd7 Pd15 Pd19 Pd6 106.39(4) .
Pd2 Pd15 Pd19 Pd6 55.95(4) .
Pd11 Pd15 Pd19 Pd6 -8.28(4) .
Pd14 Pd15 Pd19 Pd6 112.41(5) .
Pd12 Pd15 Pd19 Pd6 25.79(10) .
Pd26 Pd15 Pd19 Pd6 -63.79(6) .
C14 Pd15 Pd19 Pd34 -13.8(4) .
C2 Pd15 Pd19 Pd34 -111.1(3) .
Pd5 Pd15 Pd19 Pd34 37.31(4) .
Pd7 Pd15 Pd19 Pd34 -153.85(5) .
Pd2 Pd15 Pd19 Pd34 155.71(4) .
Pd11 Pd15 Pd19 Pd34 91.48(5) .
Pd14 Pd15 Pd19 Pd34 -147.83(5) .
Pd12 Pd15 Pd19 Pd34 125.55(9) .
Pd26 Pd15 Pd19 Pd34 35.97(7) .
C14 Pd15 Pd19 Pd20 -172.5(4) .
C2 Pd15 Pd19 Pd20 90.2(3) .
Pd5 Pd15 Pd19 Pd20 -121.41(4) .
Pd7 Pd15 Pd19 Pd20 47.44(4) .
Pd2 Pd15 Pd19 Pd20 -3.01(4) .
Pd11 Pd15 Pd19 Pd20 -67.23(4) .
Pd14 Pd15 Pd19 Pd20 53.45(6) .
Pd12 Pd15 Pd19 Pd20 -33.16(10) .
Pd26 Pd15 Pd19 Pd20 -122.74(5) .
C14 Pd15 Pd19 Pd21 -121.6(4) .
C2 Pd15 Pd19 Pd21 141.1(4) .
Pd5 Pd15 Pd19 Pd21 -70.49(7) .
Pd7 Pd15 Pd19 Pd21 98.36(7) .
Pd2 Pd15 Pd19 Pd21 47.91(7) .
Pd11 Pd15 Pd19 Pd21 -16.31(8) .
Pd14 Pd15 Pd19 Pd21 104.37(7) .
Pd12 Pd15 Pd19 Pd21 17.76(14) .
Pd26 Pd15 Pd19 Pd21 -71.82(9) .
C14 Pd15 Pd19 Pd7 140.1(4) .
C2 Pd15 Pd19 Pd7 42.7(3) .
Pd5 Pd15 Pd19 Pd7 -168.85(4) .
Pd2 Pd15 Pd19 Pd7 -50.45(4) .
Pd11 Pd15 Pd19 Pd7 -114.67(4) .
Pd14 Pd15 Pd19 Pd7 6.01(5) .
Pd12 Pd15 Pd19 Pd7 -80.60(10) .
Pd26 Pd15 Pd19 Pd7 -170.18(6) .
C14 Pd15 Pd19 Pd5 -51.1(4) .
C2 Pd15 Pd19 Pd5 -148.4(3) .
Pd7 Pd15 Pd19 Pd5 168.85(4) .
Pd2 Pd15 Pd19 Pd5 118.40(4) .
Pd11 Pd15 Pd19 Pd5 54.17(3) .
Pd14 Pd15 Pd19 Pd5 174.86(6) .
Pd12 Pd15 Pd19 Pd5 88.24(10) .
Pd26 Pd15 Pd19 Pd5 -1.33(5) .
C3 Pd7 Pd19 C1 -57.5(6) .
C2 Pd7 Pd19 C1 46.0(5) .
Pd2 Pd7 Pd19 C1 140.5(4) .
Pd18 Pd7 Pd19 C1 -89.0(4) .
Pd15 Pd7 Pd19 C1 88.6(4) .
Pd14 Pd7 Pd19 C1 82.8(4) .
Pd20 Pd7 Pd19 C1 -151.2(4) .
Pd27 Pd7 Pd19 C1 -161.3(4) .
C3 Pd7 Pd19 C25 48.8(6) .
C2 Pd7 Pd19 C25 152.3(5) .
Pd2 Pd7 Pd19 C25 -113.3(3) .
Pd18 Pd7 Pd19 C25 17.3(4) .
Pd15 Pd7 Pd19 C25 -165.1(3) .
Pd14 Pd7 Pd19 C25 -171.0(3) .
Pd20 Pd7 Pd19 C25 -44.9(3) .
Pd27 Pd7 Pd19 C25 -55.1(3) .
C3 Pd7 Pd19 Pd6 143.4(4) .
C2 Pd7 Pd19 Pd6 -113.1(3) .
Pd2 Pd7 Pd19 Pd6 -18.65(5) .
Pd18 Pd7 Pd19 Pd6 111.93(10) .
Pd15 Pd7 Pd19 Pd6 -70.49(4) .
Pd14 Pd7 Pd19 Pd6 -76.35(5) .
Pd20 Pd7 Pd19 Pd6 49.74(4) .
Pd27 Pd7 Pd19 Pd6 39.58(5) .
C3 Pd7 Pd19 Pd34 -82.8(5) .
C2 Pd7 Pd19 Pd34 20.7(4) .
Pd2 Pd7 Pd19 Pd34 115.14(10) .
Pd18 Pd7 Pd19 Pd34 -114.29(12) .
Pd15 Pd7 Pd19 Pd34 63.29(10) .
Pd14 Pd7 Pd19 Pd34 57.43(11) .
Pd20 Pd7 Pd19 Pd34 -176.47(10) .
Pd27 Pd7 Pd19 Pd34 173.36(9) .
C3 Pd7 Pd19 Pd20 93.7(4) .
C2 Pd7 Pd19 Pd20 -162.8(4) .
Pd2 Pd7 Pd19 Pd20 -68.39(4) .
Pd18 Pd7 Pd19 Pd20 62.18(10) .
Pd15 Pd7 Pd19 Pd20 -120.24(4) .
Pd14 Pd7 Pd19 Pd20 -126.10(5) .
Pd27 Pd7 Pd19 Pd20 -10.17(4) .
C3 Pd7 Pd19 Pd21 84.2(5) .
C2 Pd7 Pd19 Pd21 -172.3(4) .
Pd2 Pd7 Pd19 Pd21 -77.82(5) .
Pd18 Pd7 Pd19 Pd21 52.76(12) .
Pd15 Pd7 Pd19 Pd21 -129.66(5) .
Pd14 Pd7 Pd19 Pd21 -135.52(5) .
Pd20 Pd7 Pd19 Pd21 -9.42(4) .
Pd27 Pd7 Pd19 Pd21 -19.59(6) .
C3 Pd7 Pd19 Pd15 -146.1(5) .
C2 Pd7 Pd19 Pd15 -42.6(3) .
Pd2 Pd7 Pd19 Pd15 51.84(4) .
Pd18 Pd7 Pd19 Pd15 -177.58(11) .
Pd14 Pd7 Pd19 Pd15 -5.86(4) .
Pd20 Pd7 Pd19 Pd15 120.24(4) .
Pd27 Pd7 Pd19 Pd15 110.07(4) .
C3 Pd7 Pd19 Pd5 -155.7(4) .
C2 Pd7 Pd19 Pd5 -52.2(4) .
Pd2 Pd7 Pd19 Pd5 42.27(5) .
Pd18 Pd7 Pd19 Pd5 172.84(9) .
Pd15 Pd7 Pd19 Pd5 -9.58(4) .
Pd14 Pd7 Pd19 Pd5 -15.43(6) .
Pd20 Pd7 Pd19 Pd5 110.66(4) .
Pd27 Pd7 Pd19 Pd5 100.50(4) .
C28 Pd5 Pd19 C1 30.9(6) .
C14 Pd5 Pd19 C1 -48.9(6) .
Pd15 Pd5 Pd19 C1 -99.5(4) .
Pd13 Pd5 Pd19 C1 94.3(4) .
Pd10 Pd5 Pd19 C1 100.7(4) .
Pd11 Pd5 Pd19 C1 -153.3(4) .
Pd6 Pd5 Pd19 C1 164.5(4) .
Pd29 Pd5 Pd19 C1 -167.8(4) .
Pd34 Pd5 Pd19 C1 41.0(4) .
Pd26 Pd5 Pd19 C1 -98.3(4) .
Pd24 Pd5 Pd19 C1 148.7(4) .
C28 Pd5 Pd19 C25 -103.2(9) .
C14 Pd5 Pd19 C25 176.9(9) .
Pd15 Pd5 Pd19 C25 126.3(8) .
Pd13 Pd5 Pd19 C25 -39.9(8) .
Pd10 Pd5 Pd19 C25 -33.5(8) .
Pd11 Pd5 Pd19 C25 72.6(8) .
Pd6 Pd5 Pd19 C25 30.3(8) .
Pd29 Pd5 Pd19 C25 58.1(8) .
Pd34 Pd5 Pd19 C25 -93.2(8) .
Pd26 Pd5 Pd19 C25 127.5(8) .
Pd24 Pd5 Pd19 C25 14.6(8) .
C28 Pd5 Pd19 Pd6 -133.6(5) .
C14 Pd5 Pd19 Pd6 146.6(4) .
Pd15 Pd5 Pd19 Pd6 95.98(4) .
Pd13 Pd5 Pd19 Pd6 -70.25(6) .
Pd10 Pd5 Pd19 Pd6 -63.83(4) .
Pd11 Pd5 Pd19 Pd6 42.22(4) .
Pd29 Pd5 Pd19 Pd6 27.74(8) .
Pd34 Pd5 Pd19 Pd6 -123.53(5) .
Pd26 Pd5 Pd19 Pd6 97.15(5) .
Pd24 Pd5 Pd19 Pd6 -15.77(4) .
C28 Pd5 Pd19 Pd34 -10.0(5) .
C14 Pd5 Pd19 Pd34 -89.9(4) .
Pd15 Pd5 Pd19 Pd34 -140.49(5) .
Pd13 Pd5 Pd19 Pd34 53.28(6) .
Pd10 Pd5 Pd19 Pd34 59.70(4) .
Pd11 Pd5 Pd19 Pd34 165.74(4) .
Pd6 Pd5 Pd19 Pd34 123.53(5) .
Pd29 Pd5 Pd19 Pd34 151.26(8) .
Pd26 Pd5 Pd19 Pd34 -139.32(5) .
Pd24 Pd5 Pd19 Pd34 107.75(4) .
C28 Pd5 Pd19 Pd20 -156.0(5) .
C14 Pd5 Pd19 Pd20 124.1(4) .
Pd15 Pd5 Pd19 Pd20 73.50(5) .
Pd13 Pd5 Pd19 Pd20 -92.74(7) .
Pd10 Pd5 Pd19 Pd20 -86.31(5) .
Pd11 Pd5 Pd19 Pd20 19.73(5) .
Pd6 Pd5 Pd19 Pd20 -22.48(4) .
Pd29 Pd5 Pd19 Pd20 5.25(10) .
Pd34 Pd5 Pd19 Pd20 -146.01(6) .
Pd26 Pd5 Pd19 Pd20 74.67(6) .
Pd24 Pd5 Pd19 Pd20 -38.26(5) .
C28 Pd5 Pd19 Pd21 -90.9(5) .
C14 Pd5 Pd19 Pd21 -170.7(4) .
Pd15 Pd5 Pd19 Pd21 138.69(5) .
Pd13 Pd5 Pd19 Pd21 -27.54(7) .
Pd10 Pd5 Pd19 Pd21 -21.12(4) .
Pd11 Pd5 Pd19 Pd21 84.93(4) .
Pd6 Pd5 Pd19 Pd21 42.71(4) .
Pd29 Pd5 Pd19 Pd21 70.45(9) .
Pd34 Pd5 Pd19 Pd21 -80.82(4) .
Pd26 Pd5 Pd19 Pd21 139.86(4) .
Pd24 Pd5 Pd19 Pd21 26.94(5) .
C28 Pd5 Pd19 Pd15 130.5(5) .
C14 Pd5 Pd19 Pd15 50.6(4) .
Pd13 Pd5 Pd19 Pd15 -166.23(7) .
Pd10 Pd5 Pd19 Pd15 -159.81(4) .
Pd11 Pd5 Pd19 Pd15 -53.76(4) .
Pd6 Pd5 Pd19 Pd15 -95.98(4) .
Pd29 Pd5 Pd19 Pd15 -68.24(8) .
Pd34 Pd5 Pd19 Pd15 140.49(5) .
Pd26 Pd5 Pd19 Pd15 1.17(4) .
Pd24 Pd5 Pd19 Pd15 -111.75(4) .
C28 Pd5 Pd19 Pd7 140.3(5) .
C14 Pd5 Pd19 Pd7 60.5(4) .
Pd15 Pd5 Pd19 Pd7 9.84(4) .
Pd13 Pd5 Pd19 Pd7 -156.39(5) .
Pd10 Pd5 Pd19 Pd7 -149.97(4) .
Pd11 Pd5 Pd19 Pd7 -43.92(5) .
Pd6 Pd5 Pd19 Pd7 -86.14(4) .
Pd29 Pd5 Pd19 Pd7 -58.40(9) .
Pd34 Pd5 Pd19 Pd7 150.34(5) .
Pd26 Pd5 Pd19 Pd7 11.01(6) .
Pd24 Pd5 Pd19 Pd7 -101.91(4) .
C300 Pd6 Pd20 C13 23(2) .
Pd19 Pd6 Pd20 C13 136(2) .
Pd11 Pd6 Pd20 C13 41(2) .
Pd21 Pd6 Pd20 C13 -153(2) .
Pd10 Pd6 Pd20 C13 -177(2) .
Pd24 Pd6 Pd20 C13 -46(2) .
Pd23 Pd6 Pd20 C13 -83(2) .
Pd22 Pd6 Pd20 C13 -43(2) .
Pd5 Pd6 Pd20 C13 110(2) .
Pd35 Pd6 Pd20 C13 -115(2) .
Pd9 Pd6 Pd20 C13 -16(2) .
C300 Pd6 Pd20 C25 -148.4(5) .
Pd19 Pd6 Pd20 C25 -35.8(3) .
Pd11 Pd6 Pd20 C25 -130.5(3) .
Pd21 Pd6 Pd20 C25 35.6(3) .
Pd10 Pd6 Pd20 C25 11.5(3) .
Pd24 Pd6 Pd20 C25 142.5(4) .
Pd23 Pd6 Pd20 C25 105.1(3) .
Pd22 Pd6 Pd20 C25 146.0(3) .
Pd5 Pd6 Pd20 C25 -61.2(3) .
Pd35 Pd6 Pd20 C25 73.9(3) .
Pd9 Pd6 Pd20 C25 172.6(3) .
C300 Pd6 Pd20 Pd27 14.3(4) .
Pd19 Pd6 Pd20 Pd27 126.89(6) .
Pd11 Pd6 Pd20 Pd27 32.27(7) .
Pd21 Pd6 Pd20 Pd27 -161.69(6) .
Pd10 Pd6 Pd20 Pd27 174.20(5) .
Pd24 Pd6 Pd20 Pd27 -54.8(2) .
Pd23 Pd6 Pd20 Pd27 -92.14(5) .
Pd22 Pd6 Pd20 Pd27 -51.26(6) .
Pd5 Pd6 Pd20 Pd27 101.55(6) .
Pd35 Pd6 Pd20 Pd27 -123.41(5) .
Pd9 Pd6 Pd20 Pd27 -24.66(5) .
C300 Pd6 Pd20 Pd19 -112.5(4) .
Pd11 Pd6 Pd20 Pd19 -94.62(5) .
Pd21 Pd6 Pd20 Pd19 71.42(4) .
Pd10 Pd6 Pd20 Pd19 47.31(5) .
Pd24 Pd6 Pd20 Pd19 178.4(2) .
Pd23 Pd6 Pd20 Pd19 140.97(4) .
Pd22 Pd6 Pd20 Pd19 -178.15(5) .
Pd5 Pd6 Pd20 Pd19 -25.34(5) .
Pd35 Pd6 Pd20 Pd19 109.70(5) .
Pd9 Pd6 Pd20 Pd19 -151.55(4) .
C300 Pd6 Pd20 Pd7 -59.4(4) .
Pd19 Pd6 Pd20 Pd7 53.14(4) .
Pd11 Pd6 Pd20 Pd7 -41.48(5) .
Pd21 Pd6 Pd20 Pd7 124.56(4) .
Pd10 Pd6 Pd20 Pd7 100.45(5) .
Pd24 Pd6 Pd20 Pd7 -128.5(2) .
Pd23 Pd6 Pd20 Pd7 -165.89(4) .
Pd22 Pd6 Pd20 Pd7 -125.01(4) .
Pd5 Pd6 Pd20 Pd7 27.80(6) .
Pd35 Pd6 Pd20 Pd7 162.83(4) .
Pd9 Pd6 Pd20 Pd7 -98.41(4) .
C300 Pd6 Pd20 Pd21 176.0(4) .
Pd19 Pd6 Pd20 Pd21 -71.42(4) .
Pd11 Pd6 Pd20 Pd21 -166.04(5) .
Pd10 Pd6 Pd20 Pd21 -24.12(5) .
Pd24 Pd6 Pd20 Pd21 106.9(2) .
Pd23 Pd6 Pd20 Pd21 69.55(4) .
Pd22 Pd6 Pd20 Pd21 110.43(5) .
Pd5 Pd6 Pd20 Pd21 -96.76(5) .
Pd35 Pd6 Pd20 Pd21 38.27(4) .
Pd9 Pd6 Pd20 Pd21 137.03(4) .
C300 Pd6 Pd20 Pd9 39.0(4) .
Pd19 Pd6 Pd20 Pd9 151.55(4) .
Pd11 Pd6 Pd20 Pd9 56.93(4) .
Pd21 Pd6 Pd20 Pd9 -137.03(4) .
Pd10 Pd6 Pd20 Pd9 -161.14(6) .
Pd24 Pd6 Pd20 Pd9 -30.1(2) .
Pd23 Pd6 Pd20 Pd9 -67.47(4) .
Pd22 Pd6 Pd20 Pd9 -26.59(4) .
Pd5 Pd6 Pd20 Pd9 126.22(5) .
Pd35 Pd6 Pd20 Pd9 -98.75(4) .
C300 Pd6 Pd20 Pd23 106.5(4) .
Pd19 Pd6 Pd20 Pd23 -140.97(4) .
Pd11 Pd6 Pd20 Pd23 124.41(5) .
Pd21 Pd6 Pd20 Pd23 -69.55(4) .
Pd10 Pd6 Pd20 Pd23 -93.67(5) .
Pd24 Pd6 Pd20 Pd23 37.4(2) .
Pd22 Pd6 Pd20 Pd23 40.88(4) .
Pd5 Pd6 Pd20 Pd23 -166.31(5) .
Pd35 Pd6 Pd20 Pd23 -31.28(4) .
Pd9 Pd6 Pd20 Pd23 67.47(4) .
C1 Pd19 Pd20 C13 17.3(10) .
C25 Pd19 Pd20 C13 60.5(7) .
Pd6 Pd19 Pd20 C13 -170.9(5) .
Pd34 Pd19 Pd20 C13 125.5(5) .
Pd21 Pd19 Pd20 C13 119.4(5) .
Pd15 Pd19 Pd20 C13 -97.4(5) .
Pd7 Pd19 Pd20 C13 -51.3(5) .
Pd5 Pd19 Pd20 C13 -148.4(5) .
C1 Pd19 Pd20 C25 -43.2(9) .
Pd6 Pd19 Pd20 C25 128.6(4) .
Pd34 Pd19 Pd20 C25 65.0(4) .
Pd21 Pd19 Pd20 C25 58.9(4) .
Pd15 Pd19 Pd20 C25 -157.9(4) .
Pd7 Pd19 Pd20 C25 -111.8(4) .
Pd5 Pd19 Pd20 C25 151.0(4) .
C1 Pd19 Pd20 Pd27 85.1(8) .
C25 Pd19 Pd20 Pd27 128.3(4) .
Pd6 Pd19 Pd20 Pd27 -103.08(7) .
Pd34 Pd19 Pd20 Pd27 -166.72(8) .
Pd21 Pd19 Pd20 Pd27 -172.79(7) .
Pd15 Pd19 Pd20 Pd27 -29.56(7) .
Pd7 Pd19 Pd20 Pd27 16.54(6) .
Pd5 Pd19 Pd20 Pd27 -80.65(7) .
C1 Pd19 Pd20 Pd6 -171.8(8) .
C25 Pd19 Pd20 Pd6 -128.6(4) .
Pd34 Pd19 Pd20 Pd6 -63.64(9) .
Pd21 Pd19 Pd20 Pd6 -69.71(4) .
Pd15 Pd19 Pd20 Pd6 73.52(4) .
Pd7 Pd19 Pd20 Pd6 119.62(4) .
Pd5 Pd19 Pd20 Pd6 22.43(4) .
C1 Pd19 Pd20 Pd7 68.6(8) .
C25 Pd19 Pd20 Pd7 111.8(4) .
Pd6 Pd19 Pd20 Pd7 -119.62(4) .
Pd34 Pd19 Pd20 Pd7 176.74(10) .
Pd21 Pd19 Pd20 Pd7 170.66(4) .
Pd15 Pd19 Pd20 Pd7 -46.10(3) .
Pd5 Pd19 Pd20 Pd7 -97.19(5) .
C1 Pd19 Pd20 Pd21 -102.1(8) .
C25 Pd19 Pd20 Pd21 -58.9(4) .
Pd6 Pd19 Pd20 Pd21 69.71(4) .
Pd34 Pd19 Pd20 Pd21 6.07(9) .
Pd15 Pd19 Pd20 Pd21 143.24(4) .
Pd7 Pd19 Pd20 Pd21 -170.66(4) .
Pd5 Pd19 Pd20 Pd21 92.15(5) .
C1 Pd19 Pd20 Pd9 159.7(8) .
C25 Pd19 Pd20 Pd9 -157.1(4) .
Pd6 Pd19 Pd20 Pd9 -28.47(4) .
Pd34 Pd19 Pd20 Pd9 -92.11(10) .
Pd21 Pd19 Pd20 Pd9 -98.19(5) .
Pd15 Pd19 Pd20 Pd9 45.05(5) .
Pd7 Pd19 Pd20 Pd9 91.15(5) .
Pd5 Pd19 Pd20 Pd9 -6.04(7) .
C1 Pd19 Pd20 Pd23 -137.1(8) .
C25 Pd19 Pd20 Pd23 -93.9(4) .
Pd6 Pd19 Pd20 Pd23 34.74(4) .
Pd34 Pd19 Pd20 Pd23 -28.90(11) .
Pd21 Pd19 Pd20 Pd23 -34.98(4) .
Pd15 Pd19 Pd20 Pd23 108.26(4) .
Pd7 Pd19 Pd20 Pd23 154.36(5) .
Pd5 Pd19 Pd20 Pd23 57.17(6) .
C3 Pd7 Pd20 C13 36.4(6) .
C2 Pd7 Pd20 C13 168.2(7) .
Pd2 Pd7 Pd20 C13 -112.2(4) .
Pd18 Pd7 Pd20 C13 -12.8(4) .
Pd15 Pd7 Pd20 C13 -170.6(4) .
Pd14 Pd7 Pd20 C13 -117.4(4) .
Pd19 Pd7 Pd20 C13 141.8(4) .
Pd27 Pd7 Pd20 C13 -50.4(4) .
C3 Pd7 Pd20 C25 -61.4(5) .
C2 Pd7 Pd20 C25 70.5(6) .
Pd2 Pd7 Pd20 C25 150.0(3) .
Pd18 Pd7 Pd20 C25 -110.6(3) .
Pd15 Pd7 Pd20 C25 91.6(3) .
Pd14 Pd7 Pd20 C25 144.8(3) .
Pd19 Pd7 Pd20 C25 44.0(3) .
Pd27 Pd7 Pd20 C25 -148.2(3) .
C3 Pd7 Pd20 Pd27 86.9(4) .
C2 Pd7 Pd20 Pd27 -141.3(5) .
Pd2 Pd7 Pd20 Pd27 -61.80(4) .
Pd18 Pd7 Pd20 Pd27 37.66(4) .
Pd15 Pd7 Pd20 Pd27 -120.18(4) .
Pd14 Pd7 Pd20 Pd27 -66.97(6) .
Pd19 Pd7 Pd20 Pd27 -167.74(4) .
C3 Pd7 Pd20 Pd6 -153.8(4) .
C2 Pd7 Pd20 Pd6 -22.0(5) .
Pd2 Pd7 Pd20 Pd6 57.49(4) .
Pd18 Pd7 Pd20 Pd6 156.95(4) .
Pd15 Pd7 Pd20 Pd6 -0.89(4) .
Pd14 Pd7 Pd20 Pd6 52.32(7) .
Pd19 Pd7 Pd20 Pd6 -48.44(4) .
Pd27 Pd7 Pd20 Pd6 119.30(4) .
C3 Pd7 Pd20 Pd19 -105.4(4) .
C2 Pd7 Pd20 Pd19 26.4(5) .
Pd2 Pd7 Pd20 Pd19 105.94(4) .
Pd18 Pd7 Pd20 Pd19 -154.60(5) .
Pd15 Pd7 Pd20 Pd19 47.56(4) .
Pd14 Pd7 Pd20 Pd19 100.76(7) .
Pd27 Pd7 Pd20 Pd19 167.74(4) .
C3 Pd7 Pd20 Pd21 -95.7(4) .
C2 Pd7 Pd20 Pd21 36.2(5) .
Pd2 Pd7 Pd20 Pd21 115.68(5) .
Pd18 Pd7 Pd20 Pd21 -144.86(5) .
Pd15 Pd7 Pd20 Pd21 57.30(6) .
Pd14 Pd7 Pd20 Pd21 110.50(7) .
Pd19 Pd7 Pd20 Pd21 9.74(4) .
Pd27 Pd7 Pd20 Pd21 177.48(6) .
C3 Pd7 Pd20 Pd9 141.0(4) .
C2 Pd7 Pd20 Pd9 -87.2(5) .
Pd2 Pd7 Pd20 Pd9 -7.66(4) .
Pd18 Pd7 Pd20 Pd9 91.80(5) .
Pd15 Pd7 Pd20 Pd9 -66.04(4) .
Pd14 Pd7 Pd20 Pd9 -12.83(8) .
Pd19 Pd7 Pd20 Pd9 -113.60(4) .
Pd27 Pd7 Pd20 Pd9 54.14(4) .
C3 Pd7 Pd20 Pd23 176.2(4) .
C2 Pd7 Pd20 Pd23 -52.0(5) .
Pd2 Pd7 Pd20 Pd23 27.52(11) .
Pd18 Pd7 Pd20 Pd23 126.98(10) .
Pd15 Pd7 Pd20 Pd23 -30.86(12) .
Pd14 Pd7 Pd20 Pd23 22.35(15) .
Pd19 Pd7 Pd20 Pd23 -78.42(11) .
Pd27 Pd7 Pd20 Pd23 89.32(11) .
C300 Pd9 Pd20 C13 136.7(5) .
Pd16 Pd9 Pd20 C13 -168.2(5) .
Pd2 Pd9 Pd20 C13 90.0(4) .
Pd8 Pd9 Pd20 C13 -88.9(4) .
Pd33 Pd9 Pd20 C13 -16.6(4) .
Pd22 Pd9 Pd20 C13 -156.1(4) .
Pd23 Pd9 Pd20 C13 -114.1(4) .
Pd27 Pd9 Pd20 C13 21.3(4) .
Pd28 Pd9 Pd20 C13 49.1(4) .
Pd6 Pd9 Pd20 C13 177.1(4) .
Pd17 Pd9 Pd20 C13 -52.8(4) .
C300 Pd9 Pd20 C25 -58.6(9) .
Pd16 Pd9 Pd20 C25 -3.4(9) .
Pd2 Pd9 Pd20 C25 -105.2(9) .
Pd8 Pd9 Pd20 C25 75.9(9) .
Pd33 Pd9 Pd20 C25 148.2(9) .
Pd22 Pd9 Pd20 C25 8.6(9) .
Pd23 Pd9 Pd20 C25 50.6(9) .
Pd27 Pd9 Pd20 C25 -174.0(9) .
Pd28 Pd9 Pd20 C25 -146.1(9) .
Pd6 Pd9 Pd20 C25 -18.1(9) .
Pd17 Pd9 Pd20 C25 111.9(9) .
C300 Pd9 Pd20 Pd27 115.4(4) .
Pd16 Pd9 Pd20 Pd27 170.5(3) .
Pd2 Pd9 Pd20 Pd27 68.75(4) .
Pd8 Pd9 Pd20 Pd27 -110.15(5) .
Pd33 Pd9 Pd20 Pd27 -37.83(5) .
Pd22 Pd9 Pd20 Pd27 -177.40(5) .
Pd23 Pd9 Pd20 Pd27 -135.41(5) .
Pd28 Pd9 Pd20 Pd27 27.88(5) .
Pd6 Pd9 Pd20 Pd27 155.84(5) .
Pd17 Pd9 Pd20 Pd27 -74.09(4) .
C300 Pd9 Pd20 Pd6 -40.4(4) .
Pd16 Pd9 Pd20 Pd6 14.7(3) .
Pd2 Pd9 Pd20 Pd6 -87.09(4) .
Pd8 Pd9 Pd20 Pd6 94.01(5) .
Pd33 Pd9 Pd20 Pd6 166.33(5) .
Pd22 Pd9 Pd20 Pd6 26.76(4) .
Pd23 Pd9 Pd20 Pd6 68.76(4) .
Pd27 Pd9 Pd20 Pd6 -155.84(5) .
Pd28 Pd9 Pd20 Pd6 -127.96(5) .
Pd17 Pd9 Pd20 Pd6 130.08(4) .
C300 Pd9 Pd20 Pd19 -13.7(4) .
Pd16 Pd9 Pd20 Pd19 41.5(3) .
Pd2 Pd9 Pd20 Pd19 -60.30(5) .
Pd8 Pd9 Pd20 Pd19 120.80(5) .
Pd33 Pd9 Pd20 Pd19 -166.88(5) .
Pd22 Pd9 Pd20 Pd19 53.55(6) .
Pd23 Pd9 Pd20 Pd19 95.54(5) .
Pd27 Pd9 Pd20 Pd19 -129.05(5) .
Pd28 Pd9 Pd20 Pd19 -101.17(5) .
Pd6 Pd9 Pd20 Pd19 26.79(4) .
Pd17 Pd9 Pd20 Pd19 156.87(5) .
C300 Pd9 Pd20 Pd7 54.3(4) .
Pd16 Pd9 Pd20 Pd7 109.4(3) .
Pd2 Pd9 Pd20 Pd7 7.67(4) .
Pd8 Pd9 Pd20 Pd7 -171.23(4) .
Pd33 Pd9 Pd20 Pd7 -98.91(5) .
Pd22 Pd9 Pd20 Pd7 121.52(4) .
Pd23 Pd9 Pd20 Pd7 163.52(5) .
Pd27 Pd9 Pd20 Pd7 -61.08(4) .
Pd28 Pd9 Pd20 Pd7 -33.20(6) .
Pd6 Pd9 Pd20 Pd7 94.76(4) .
Pd17 Pd9 Pd20 Pd7 -135.16(4) .
C300 Pd9 Pd20 Pd21 -78.5(4) .
Pd16 Pd9 Pd20 Pd21 -23.4(3) .
Pd2 Pd9 Pd20 Pd21 -125.19(4) .
Pd8 Pd9 Pd20 Pd21 55.91(6) .
Pd33 Pd9 Pd20 Pd21 128.23(5) .
Pd22 Pd9 Pd20 Pd21 -11.34(6) .
Pd23 Pd9 Pd20 Pd21 30.65(4) .
Pd27 Pd9 Pd20 Pd21 166.06(5) .
Pd28 Pd9 Pd20 Pd21 -166.06(4) .
Pd6 Pd9 Pd20 Pd21 -38.10(4) .
Pd17 Pd9 Pd20 Pd21 91.97(4) .
C300 Pd9 Pd20 Pd23 -109.2(4) .
Pd16 Pd9 Pd20 Pd23 -54.1(3) .
Pd2 Pd9 Pd20 Pd23 -155.85(4) .
Pd8 Pd9 Pd20 Pd23 25.26(4) .
Pd33 Pd9 Pd20 Pd23 97.58(5) .
Pd22 Pd9 Pd20 Pd23 -41.99(4) .
Pd27 Pd9 Pd20 Pd23 135.41(5) .
Pd28 Pd9 Pd20 Pd23 163.28(5) .
Pd6 Pd9 Pd20 Pd23 -68.76(4) .
Pd17 Pd9 Pd20 Pd23 61.32(4) .
C300 Pd6 Pd21 C27 95.2(7) .
Pd19 Pd6 Pd21 C27 170.7(4) .
Pd11 Pd6 Pd21 C27 -177.7(5) .
Pd20 Pd6 Pd21 C27 100.5(4) .
Pd10 Pd6 Pd21 C27 -101.5(4) .
Pd24 Pd6 Pd21 C27 -66.1(4) .
Pd23 Pd6 Pd21 C27 28.0(4) .
Pd22 Pd6 Pd21 C27 -0.1(4) .
Pd5 Pd6 Pd21 C27 -141.5(4) .
Pd35 Pd6 Pd21 C27 -37.1(4) .
Pd9 Pd6 Pd21 C27 62.1(4) .
C300 Pd6 Pd21 C25 -40.6(6) .
Pd19 Pd6 Pd21 C25 34.9(4) .
Pd11 Pd6 Pd21 C25 46.5(4) .
Pd20 Pd6 Pd21 C25 -35.3(4) .
Pd10 Pd6 Pd21 C25 122.8(4) .
Pd24 Pd6 Pd21 C25 158.1(4) .
Pd23 Pd6 Pd21 C25 -107.7(4) .
Pd22 Pd6 Pd21 C25 -135.8(4) .
Pd5 Pd6 Pd21 C25 82.7(4) .
Pd35 Pd6 Pd21 C25 -172.8(4) .
Pd9 Pd6 Pd21 C25 -73.6(4) .
C300 Pd6 Pd21 P2 -146.2(6) .
Pd19 Pd6 Pd21 P2 -70.6(3) .
Pd11 Pd6 Pd21 P2 -59.0(4) .
Pd20 Pd6 Pd21 P2 -140.8(3) .
Pd10 Pd6 Pd21 P2 17.2(3) .
Pd24 Pd6 Pd21 P2 52.6(3) .
Pd23 Pd6 Pd21 P2 146.7(3) .
Pd22 Pd6 Pd21 P2 118.6(3) .
Pd5 Pd6 Pd21 P2 -22.8(3) .
Pd35 Pd6 Pd21 P2 81.6(3) .
Pd9 Pd6 Pd21 P2 -179.2(3) .
C300 Pd6 Pd21 Pd19 -75.5(5) .
Pd11 Pd6 Pd21 Pd19 11.6(2) .
Pd20 Pd6 Pd21 Pd19 -70.18(4) .
Pd10 Pd6 Pd21 Pd19 87.83(4) .
Pd24 Pd6 Pd21 Pd19 123.20(5) .
Pd23 Pd6 Pd21 Pd19 -142.66(4) .
Pd22 Pd6 Pd21 Pd19 -170.76(5) .
Pd5 Pd6 Pd21 Pd19 47.80(4) .
Pd35 Pd6 Pd21 Pd19 152.22(5) .
Pd9 Pd6 Pd21 Pd19 -108.58(4) .
C300 Pd6 Pd21 Pd23 67.1(5) .
Pd19 Pd6 Pd21 Pd23 142.66(4) .
Pd11 Pd6 Pd21 Pd23 154.2(2) .
Pd20 Pd6 Pd21 Pd23 72.48(4) .
Pd10 Pd6 Pd21 Pd23 -129.51(4) .
Pd24 Pd6 Pd21 Pd23 -94.14(5) .
Pd22 Pd6 Pd21 Pd23 -28.10(4) .
Pd5 Pd6 Pd21 Pd23 -169.54(5) .
Pd35 Pd6 Pd21 Pd23 -65.12(4) .
Pd9 Pd6 Pd21 Pd23 34.08(4) .
C300 Pd6 Pd21 Pd20 -5.4(5) .
Pd19 Pd6 Pd21 Pd20 70.18(4) .
Pd11 Pd6 Pd21 Pd20 81.8(2) .
Pd10 Pd6 Pd21 Pd20 158.01(4) .
Pd24 Pd6 Pd21 Pd20 -166.62(6) .
Pd23 Pd6 Pd21 Pd20 -72.48(4) .
Pd22 Pd6 Pd21 Pd20 -100.58(5) .
Pd5 Pd6 Pd21 Pd20 117.98(5) .
Pd35 Pd6 Pd21 Pd20 -137.60(4) .
Pd9 Pd6 Pd21 Pd20 -38.39(4) .
C300 Pd6 Pd21 Pd35 132.2(5) .
Pd19 Pd6 Pd21 Pd35 -152.22(5) .
Pd11 Pd6 Pd21 Pd35 -140.7(2) .
Pd20 Pd6 Pd21 Pd35 137.60(4) .
Pd10 Pd6 Pd21 Pd35 -64.39(4) .
Pd24 Pd6 Pd21 Pd35 -29.02(5) .
Pd23 Pd6 Pd21 Pd35 65.12(4) .
Pd22 Pd6 Pd21 Pd35 37.02(5) .
Pd5 Pd6 Pd21 Pd35 -104.42(4) .
Pd9 Pd6 Pd21 Pd35 99.20(4) .
C300 Pd6 Pd21 Pd10 -163.4(5) .
Pd19 Pd6 Pd21 Pd10 -87.83(4) .
Pd11 Pd6 Pd21 Pd10 -76.3(2) .
Pd20 Pd6 Pd21 Pd10 -158.01(4) .
Pd24 Pd6 Pd21 Pd10 35.37(5) .
Pd23 Pd6 Pd21 Pd10 129.51(4) .
Pd22 Pd6 Pd21 Pd10 101.41(5) .
Pd5 Pd6 Pd21 Pd10 -40.03(4) .
Pd35 Pd6 Pd21 Pd10 64.39(4) .
Pd9 Pd6 Pd21 Pd10 163.59(5) .
C1 Pd19 Pd21 C27 -165.2(11) .
C25 Pd19 Pd21 C27 107.6(11) .
Pd6 Pd19 Pd21 C27 -21.9(10) .
Pd34 Pd19 Pd21 C27 -128.2(10) .
Pd20 Pd19 Pd21 C27 48.8(10) .
Pd15 Pd19 Pd21 C27 -12.9(10) .
Pd7 Pd19 Pd21 C27 57.9(10) .
Pd5 Pd19 Pd21 C27 -64.9(10) .
C1 Pd19 Pd21 C25 87.1(6) .
Pd6 Pd19 Pd21 C25 -129.6(5) .
Pd34 Pd19 Pd21 C25 124.2(5) .
Pd20 Pd19 Pd21 C25 -58.9(5) .
Pd15 Pd19 Pd21 C25 -120.5(5) .
Pd7 Pd19 Pd21 C25 -49.8(5) .
Pd5 Pd19 Pd21 C25 -172.5(5) .
C1 Pd19 Pd21 P2 14.5(4) .
C25 Pd19 Pd21 P2 -72.7(5) .
Pd6 Pd19 Pd21 P2 157.74(11) .
Pd34 Pd19 Pd21 P2 51.54(11) .
Pd20 Pd19 Pd21 P2 -131.54(11) .
Pd15 Pd19 Pd21 P2 166.80(11) .
Pd7 Pd19 Pd21 P2 -122.43(11) .
Pd5 Pd19 Pd21 P2 114.82(11) .
C1 Pd19 Pd21 Pd6 -143.3(4) .
C25 Pd19 Pd21 Pd6 129.6(5) .
Pd34 Pd19 Pd21 Pd6 -106.21(4) .
Pd20 Pd19 Pd21 Pd6 70.72(4) .
Pd15 Pd19 Pd21 Pd6 9.06(6) .
Pd7 Pd19 Pd21 Pd6 79.82(5) .
Pd5 Pd19 Pd21 Pd6 -42.92(4) .
C1 Pd19 Pd21 Pd23 -177.4(4) .
C25 Pd19 Pd21 Pd23 95.5(5) .
Pd6 Pd19 Pd21 Pd23 -34.12(4) .
Pd34 Pd19 Pd21 Pd23 -140.33(4) .
Pd20 Pd19 Pd21 Pd23 36.60(4) .
Pd15 Pd19 Pd21 Pd23 -25.06(8) .
Pd7 Pd19 Pd21 Pd23 45.70(6) .
Pd5 Pd19 Pd21 Pd23 -77.04(5) .
C1 Pd19 Pd21 Pd20 146.0(4) .
C25 Pd19 Pd21 Pd20 58.9(5) .
Pd6 Pd19 Pd21 Pd20 -70.72(4) .
Pd34 Pd19 Pd21 Pd20 -176.92(4) .
Pd15 Pd19 Pd21 Pd20 -61.66(6) .
Pd7 Pd19 Pd21 Pd20 9.11(4) .
Pd5 Pd19 Pd21 Pd20 -113.64(4) .
C1 Pd19 Pd21 Pd35 -115.5(4) .
C25 Pd19 Pd21 Pd35 157.4(5) .
Pd6 Pd19 Pd21 Pd35 27.78(5) .
Pd34 Pd19 Pd21 Pd35 -78.43(5) .
Pd20 Pd19 Pd21 Pd35 98.49(5) .
Pd15 Pd19 Pd21 Pd35 36.84(9) .
Pd7 Pd19 Pd21 Pd35 107.60(5) .
Pd5 Pd19 Pd21 Pd35 -15.15(6) .
C1 Pd19 Pd21 Pd10 -80.7(4) .
C25 Pd19 Pd21 Pd10 -167.8(5) .
Pd6 Pd19 Pd21 Pd10 62.62(3) .
Pd34 Pd19 Pd21 Pd10 -43.59(3) .
Pd20 Pd19 Pd21 Pd10 133.34(4) .
Pd15 Pd19 Pd21 Pd10 71.68(7) .
Pd7 Pd19 Pd21 Pd10 142.44(5) .
Pd5 Pd19 Pd21 Pd10 19.70(4) .
C13 Pd20 Pd21 C27 82.2(6) .
C25 Pd20 Pd21 C27 139.7(6) .
Pd27 Pd20 Pd21 C27 0.2(4) .
Pd6 Pd20 Pd21 C27 -91.7(4) .
Pd19 Pd20 Pd21 C27 -160.7(4) .
Pd7 Pd20 Pd21 C27 -171.0(4) .
Pd9 Pd20 Pd21 C27 -51.2(4) .
Pd23 Pd20 Pd21 C27 -20.5(4) .
C13 Pd20 Pd21 C25 -57.5(7) .
Pd27 Pd20 Pd21 C25 -139.6(5) .
Pd6 Pd20 Pd21 C25 128.5(5) .
Pd19 Pd20 Pd21 C25 59.6(5) .
Pd7 Pd20 Pd21 C25 49.3(5) .
Pd9 Pd20 Pd21 C25 169.1(5) .
Pd23 Pd20 Pd21 C25 -160.2(5) .
C13 Pd20 Pd21 P2 -25.9(5) .
C25 Pd20 Pd21 P2 31.6(5) .
Pd27 Pd20 Pd21 P2 -107.9(2) .
Pd6 Pd20 Pd21 P2 160.19(15) .
Pd19 Pd20 Pd21 P2 91.20(15) .
Pd7 Pd20 Pd21 P2 80.93(16) .
Pd9 Pd20 Pd21 P2 -159.30(15) .
Pd23 Pd20 Pd21 P2 -128.60(15) .
C13 Pd20 Pd21 Pd6 174.0(5) .
C25 Pd20 Pd21 Pd6 -128.5(5) .
Pd27 Pd20 Pd21 Pd6 91.88(18) .
Pd19 Pd20 Pd21 Pd6 -68.99(4) .
Pd7 Pd20 Pd21 Pd6 -79.25(5) .
Pd9 Pd20 Pd21 Pd6 40.52(4) .
Pd23 Pd20 Pd21 Pd6 71.22(4) .
C13 Pd20 Pd21 Pd19 -117.1(5) .
C25 Pd20 Pd21 Pd19 -59.6(5) .
Pd27 Pd20 Pd21 Pd19 160.87(18) .
Pd6 Pd20 Pd21 Pd19 68.99(4) .
Pd7 Pd20 Pd21 Pd19 -10.26(5) .
Pd9 Pd20 Pd21 Pd19 109.51(5) .
Pd23 Pd20 Pd21 Pd19 140.21(4) .
C13 Pd20 Pd21 Pd23 102.7(5) .
C25 Pd20 Pd21 Pd23 160.2(5) .
Pd27 Pd20 Pd21 Pd23 20.67(17) .
Pd6 Pd20 Pd21 Pd23 -71.22(4) .
Pd19 Pd20 Pd21 Pd23 -140.21(4) .
Pd7 Pd20 Pd21 Pd23 -150.47(6) .
Pd9 Pd20 Pd21 Pd23 -30.70(4) .
C13 Pd20 Pd21 Pd35 133.8(5) .
C25 Pd20 Pd21 Pd35 -168.7(5) .
Pd27 Pd20 Pd21 Pd35 51.77(19) .
Pd6 Pd20 Pd21 Pd35 -40.11(4) .
Pd19 Pd20 Pd21 Pd35 -109.10(5) .
Pd7 Pd20 Pd21 Pd35 -119.36(5) .
Pd9 Pd20 Pd21 Pd35 0.41(6) .
Pd23 Pd20 Pd21 Pd35 31.11(4) .
C13 Pd20 Pd21 Pd10 -165.9(5) .
C25 Pd20 Pd21 Pd10 -108.4(5) .
Pd27 Pd20 Pd21 Pd10 112.03(17) .
Pd6 Pd20 Pd21 Pd10 20.14(4) .
Pd19 Pd20 Pd21 Pd10 -48.85(4) .
Pd7 Pd20 Pd21 Pd10 -59.11(6) .
Pd9 Pd20 Pd21 Pd10 60.66(6) .
Pd23 Pd20 Pd21 Pd10 91.36(5) .
C18 Pd10 Pd21 C27 -22.7(6) .
C12 Pd10 Pd21 C27 -120.2(6) .
Pd34 Pd10 Pd21 C27 -162.1(4) .
Pd35 Pd10 Pd21 C27 12.3(4) .
Pd6 Pd10 Pd21 C27 90.9(4) .
Pd5 Pd10 Pd21 C27 132.0(4) .
Pd13 Pd10 Pd21 C27 95.5(4) .
Pd24 Pd10 Pd21 C27 61.3(4) .
C18 Pd10 Pd21 C25 173.0(6) .
C12 Pd10 Pd21 C25 75.5(6) .
Pd34 Pd10 Pd21 C25 33.6(4) .
Pd35 Pd10 Pd21 C25 -151.9(4) .
Pd6 Pd10 Pd21 C25 -73.4(4) .
Pd5 Pd10 Pd21 C25 -32.3(4) .
Pd13 Pd10 Pd21 C25 -68.8(4) .
Pd24 Pd10 Pd21 C25 -103.0(4) .
C18 Pd10 Pd21 P2 72.8(5) .
C12 Pd10 Pd21 P2 -24.7(5) .
Pd34 Pd10 Pd21 P2 -66.55(10) .
Pd35 Pd10 Pd21 P2 107.88(10) .
Pd6 Pd10 Pd21 P2 -173.58(10) .
Pd5 Pd10 Pd21 P2 -132.50(10) .
Pd13 Pd10 Pd21 P2 -168.95(15) .
Pd24 Pd10 Pd21 P2 156.79(10) .
C18 Pd10 Pd21 Pd6 -113.6(5) .
C12 Pd10 Pd21 Pd6 148.9(5) .
Pd34 Pd10 Pd21 Pd6 107.04(4) .
Pd35 Pd10 Pd21 Pd6 -78.53(4) .
Pd5 Pd10 Pd21 Pd6 41.08(4) .
Pd13 Pd10 Pd21 Pd6 4.63(13) .
Pd24 Pd10 Pd21 Pd6 -29.62(4) .
C18 Pd10 Pd21 Pd19 -176.7(5) .
C12 Pd10 Pd21 Pd19 85.8(5) .
Pd34 Pd10 Pd21 Pd19 43.96(4) .
Pd35 Pd10 Pd21 Pd19 -141.61(4) .
Pd6 Pd10 Pd21 Pd19 -63.08(4) .
Pd5 Pd10 Pd21 Pd19 -22.00(4) .
Pd13 Pd10 Pd21 Pd19 -58.44(14) .
Pd24 Pd10 Pd21 Pd19 -92.70(4) .
C18 Pd10 Pd21 Pd23 -70.1(5) .
C12 Pd10 Pd21 Pd23 -167.6(5) .
Pd34 Pd10 Pd21 Pd23 150.55(4) .
Pd35 Pd10 Pd21 Pd23 -35.02(4) .
Pd6 Pd10 Pd21 Pd23 43.52(4) .
Pd5 Pd10 Pd21 Pd23 84.60(5) .
Pd13 Pd10 Pd21 Pd23 48.15(14) .
Pd24 Pd10 Pd21 Pd23 13.89(5) .
C18 Pd10 Pd21 Pd20 -134.1(5) .
C12 Pd10 Pd21 Pd20 128.4(5) .
Pd34 Pd10 Pd21 Pd20 86.57(5) .
Pd35 Pd10 Pd21 Pd20 -99.00(5) .
Pd6 Pd10 Pd21 Pd20 -20.47(4) .
Pd5 Pd10 Pd21 Pd20 20.61(6) .
Pd13 Pd10 Pd21 Pd20 -15.83(15) .
Pd24 Pd10 Pd21 Pd20 -50.09(5) .
C18 Pd10 Pd21 Pd35 -35.1(5) .
C12 Pd10 Pd21 Pd35 -132.6(5) .
Pd34 Pd10 Pd21 Pd35 -174.43(5) .
Pd6 Pd10 Pd21 Pd35 78.53(4) .
Pd5 Pd10 Pd21 Pd35 119.61(5) .
Pd13 Pd10 Pd21 Pd35 83.17(13) .
Pd24 Pd10 Pd21 Pd35 48.91(4) .
C8 Pd16 Pd22 C17 15.2(11) .
C9 Pd16 Pd22 C17 64.5(7) .
Pd9 Pd16 Pd22 C17 -168.3(5) .
Pd32 Pd16 Pd22 C17 130.4(5) .
Pd8 Pd16 Pd22 C17 122.4(5) .
Pd1 Pd16 Pd22 C17 -97.7(5) .
Pd4 Pd16 Pd22 C17 -50.6(5) .
Pd28 Pd16 Pd22 C17 -148.0(5) .
C8 Pd16 Pd22 C9 -49.3(11) .
Pd9 Pd16 Pd22 C9 127.2(5) .
Pd32 Pd16 Pd22 C9 65.9(5) .
Pd8 Pd16 Pd22 C9 57.9(5) .
Pd1 Pd16 Pd22 C9 -162.2(5) .
Pd4 Pd16 Pd22 C9 -115.0(5) .
Pd28 Pd16 Pd22 C9 147.5(5) .
C8 Pd16 Pd22 Pd24 80.9(10) .
C9 Pd16 Pd22 Pd24 130.1(5) .
Pd9 Pd16 Pd22 Pd24 -102.66(6) .
Pd32 Pd16 Pd22 Pd24 -163.96(8) .
Pd8 Pd16 Pd22 Pd24 -171.91(6) .
Pd1 Pd16 Pd22 Pd24 -32.03(7) .
Pd4 Pd16 Pd22 Pd24 15.10(6) .
Pd28 Pd16 Pd22 Pd24 -82.35(7) .
C8 Pd16 Pd22 Pd9 -176.5(10) .
C9 Pd16 Pd22 Pd9 -127.2(5) .
Pd32 Pd16 Pd22 Pd9 -61.30(10) .
Pd8 Pd16 Pd22 Pd9 -69.25(4) .
Pd1 Pd16 Pd22 Pd9 70.64(4) .
Pd4 Pd16 Pd22 Pd9 117.77(4) .
Pd28 Pd16 Pd22 Pd9 20.31(4) .
C8 Pd16 Pd22 Pd6 154.8(9) .
C9 Pd16 Pd22 Pd6 -155.9(5) .
Pd9 Pd16 Pd22 Pd6 -28.71(4) .
Pd32 Pd16 Pd22 Pd6 -90.01(11) .
Pd8 Pd16 Pd22 Pd6 -97.96(5) .
Pd1 Pd16 Pd22 Pd6 41.93(5) .
Pd4 Pd16 Pd22 Pd6 89.06(5) .
Pd28 Pd16 Pd22 Pd6 -8.40(6) .
C8 Pd16 Pd22 Pd8 -107.2(10) .
C9 Pd16 Pd22 Pd8 -57.9(5) .
Pd9 Pd16 Pd22 Pd8 69.25(4) .
Pd32 Pd16 Pd22 Pd8 7.95(9) .
Pd1 Pd16 Pd22 Pd8 139.89(4) .
Pd4 Pd16 Pd22 Pd8 -172.98(4) .
Pd28 Pd16 Pd22 Pd8 89.56(5) .
C8 Pd16 Pd22 Pd4 65.8(9) .
C9 Pd16 Pd22 Pd4 115.0(5) .
Pd9 Pd16 Pd22 Pd4 -117.77(4) .
Pd32 Pd16 Pd22 Pd4 -179.07(10) .
Pd8 Pd16 Pd22 Pd4 172.98(4) .
Pd1 Pd16 Pd22 Pd4 -47.13(4) .
Pd28 Pd16 Pd22 Pd4 -97.45(5) .
C8 Pd16 Pd22 Pd23 -142.1(9) .
C9 Pd16 Pd22 Pd23 -92.8(5) .
Pd9 Pd16 Pd22 Pd23 34.36(4) .
Pd32 Pd16 Pd22 Pd23 -26.94(11) .
Pd8 Pd16 Pd22 Pd23 -34.89(4) .
Pd1 Pd16 Pd22 Pd23 105.00(4) .
Pd4 Pd16 Pd22 Pd23 152.13(5) .
Pd28 Pd16 Pd22 Pd23 54.67(6) .
C8 Pd16 Pd22 Pd35 -135.4(10) .
C9 Pd16 Pd22 Pd35 -86.1(5) .
Pd9 Pd16 Pd22 Pd35 41.11(13) .
Pd32 Pd16 Pd22 Pd35 -20.2(2) .
Pd8 Pd16 Pd22 Pd35 -28.14(13) .
Pd1 Pd16 Pd22 Pd35 111.75(13) .
Pd4 Pd16 Pd22 Pd35 158.88(14) .
Pd28 Pd16 Pd22 Pd35 61.42(14) .
C300 Pd9 Pd22 C17 15(2) .
Pd16 Pd9 Pd22 C17 129(2) .
Pd2 Pd9 Pd22 C17 33(2) .
Pd8 Pd9 Pd22 C17 -159(2) .
Pd33 Pd9 Pd22 C17 176(2) .
Pd23 Pd9 Pd22 C17 -90(2) .
Pd27 Pd9 Pd22 C17 -57(2) .
Pd20 Pd9 Pd22 C17 -48(2) .
Pd28 Pd9 Pd22 C17 104(2) .
Pd6 Pd9 Pd22 C17 -22(2) .
Pd17 Pd9 Pd22 C17 -122(2) .
C300 Pd9 Pd22 C9 -150.7(5) .
Pd16 Pd9 Pd22 C9 -36.9(4) .
Pd2 Pd9 Pd22 C9 -132.7(4) .
Pd8 Pd9 Pd22 C9 34.8(4) .
Pd33 Pd9 Pd22 C9 10.6(4) .
Pd23 Pd9 Pd22 C9 104.3(4) .
Pd27 Pd9 Pd22 C9 136.9(4) .
Pd20 Pd9 Pd22 C9 145.7(4) .
Pd28 Pd9 Pd22 C9 -62.1(4) .
Pd6 Pd9 Pd22 C9 171.7(4) .
Pd17 Pd9 Pd22 C9 71.7(4) .
C300 Pd9 Pd22 Pd24 10.9(4) .
Pd16 Pd9 Pd22 Pd24 124.73(6) .
Pd2 Pd9 Pd22 Pd24 28.97(7) .
Pd8 Pd9 Pd22 Pd24 -163.53(6) .
Pd33 Pd9 Pd22 Pd24 172.23(5) .
Pd23 Pd9 Pd22 Pd24 -94.03(5) .
Pd27 Pd9 Pd22 Pd24 -61.4(2) .
Pd20 Pd9 Pd22 Pd24 -52.67(6) .
Pd28 Pd9 Pd22 Pd24 99.58(6) .
Pd6 Pd9 Pd22 Pd24 -26.62(4) .
Pd17 Pd9 Pd22 Pd24 -126.61(5) .
C300 Pd9 Pd22 Pd16 -113.8(3) .
Pd2 Pd9 Pd22 Pd16 -95.76(5) .
Pd8 Pd9 Pd22 Pd16 71.74(4) .
Pd33 Pd9 Pd22 Pd16 47.50(5) .
Pd23 Pd9 Pd22 Pd16 141.24(5) .
Pd27 Pd9 Pd22 Pd16 173.9(2) .
Pd20 Pd9 Pd22 Pd16 -177.41(5) .
Pd28 Pd9 Pd22 Pd16 -25.15(5) .
Pd6 Pd9 Pd22 Pd16 -151.35(5) .
Pd17 Pd9 Pd22 Pd16 108.65(5) .
C300 Pd9 Pd22 Pd6 37.6(3) .
Pd16 Pd9 Pd22 Pd6 151.35(5) .
Pd2 Pd9 Pd22 Pd6 55.59(5) .
Pd8 Pd9 Pd22 Pd6 -136.91(4) .
Pd33 Pd9 Pd22 Pd6 -161.14(6) .
Pd23 Pd9 Pd22 Pd6 -67.41(4) .
Pd27 Pd9 Pd22 Pd6 -34.77(19) .
Pd20 Pd9 Pd22 Pd6 -26.05(4) .
Pd28 Pd9 Pd22 Pd6 126.20(6) .
Pd17 Pd9 Pd22 Pd6 -99.99(4) .
C300 Pd9 Pd22 Pd8 174.5(3) .
Pd16 Pd9 Pd22 Pd8 -71.74(4) .
Pd2 Pd9 Pd22 Pd8 -167.50(5) .
Pd33 Pd9 Pd22 Pd8 -24.24(5) .
Pd23 Pd9 Pd22 Pd8 69.50(4) .
Pd27 Pd9 Pd22 Pd8 102.1(2) .
Pd20 Pd9 Pd22 Pd8 110.85(5) .
Pd28 Pd9 Pd22 Pd8 -96.89(6) .
Pd6 Pd9 Pd22 Pd8 136.91(4) .
Pd17 Pd9 Pd22 Pd8 36.91(4) .
C300 Pd9 Pd22 Pd4 -60.4(3) .
Pd16 Pd9 Pd22 Pd4 53.39(4) .
Pd2 Pd9 Pd22 Pd4 -42.37(5) .
Pd8 Pd9 Pd22 Pd4 125.13(4) .
Pd33 Pd9 Pd22 Pd4 100.90(5) .
Pd23 Pd9 Pd22 Pd4 -165.37(4) .
Pd27 Pd9 Pd22 Pd4 -132.73(19) .
Pd20 Pd9 Pd22 Pd4 -124.01(4) .
Pd28 Pd9 Pd22 Pd4 28.24(6) .
Pd6 Pd9 Pd22 Pd4 -97.96(4) .
Pd17 Pd9 Pd22 Pd4 162.05(4) .
C300 Pd9 Pd22 Pd23 105.0(3) .
Pd16 Pd9 Pd22 Pd23 -141.24(5) .
Pd2 Pd9 Pd22 Pd23 123.00(5) .
Pd8 Pd9 Pd22 Pd23 -69.50(4) .
Pd33 Pd9 Pd22 Pd23 -93.74(5) .
Pd27 Pd9 Pd22 Pd23 32.64(19) .
Pd20 Pd9 Pd22 Pd23 41.36(4) .
Pd28 Pd9 Pd22 Pd23 -166.39(6) .
Pd6 Pd9 Pd22 Pd23 67.41(4) .
Pd17 Pd9 Pd22 Pd23 -32.59(4) .
C300 Pd9 Pd22 Pd35 79.9(3) .
Pd16 Pd9 Pd22 Pd35 -166.29(5) .
Pd2 Pd9 Pd22 Pd35 97.94(5) .
Pd8 Pd9 Pd22 Pd35 -94.55(4) .
Pd33 Pd9 Pd22 Pd35 -118.79(5) .
Pd23 Pd9 Pd22 Pd35 -25.06(4) .
Pd27 Pd9 Pd22 Pd35 7.6(2) .
Pd20 Pd9 Pd22 Pd35 16.30(5) .
Pd28 Pd9 Pd22 Pd35 168.55(5) .
Pd6 Pd9 Pd22 Pd35 42.35(4) .
Pd17 Pd9 Pd22 Pd35 -57.64(5) .
C300 Pd6 Pd22 C17 138.3(6) .
Pd19 Pd6 Pd22 C17 -168.7(5) .
Pd11 Pd6 Pd22 C17 90.9(4) .
Pd21 Pd6 Pd22 C17 -88.6(4) .
Pd20 Pd6 Pd22 C17 -157.3(4) .
Pd10 Pd6 Pd22 C17 -16.6(4) .
Pd24 Pd6 Pd22 C17 21.8(4) .
Pd23 Pd6 Pd22 C17 -116.3(4) .
Pd5 Pd6 Pd22 C17 48.8(4) .
Pd35 Pd6 Pd22 C17 -54.2(4) .
Pd9 Pd6 Pd22 C17 175.4(4) .
C300 Pd6 Pd22 C9 -57.1(10) .
Pd19 Pd6 Pd22 C9 -4.1(10) .
Pd11 Pd6 Pd22 C9 -104.6(9) .
Pd21 Pd6 Pd22 C9 75.9(9) .
Pd20 Pd6 Pd22 C9 7.2(9) .
Pd10 Pd6 Pd22 C9 147.9(9) .
Pd24 Pd6 Pd22 C9 -173.6(9) .
Pd23 Pd6 Pd22 C9 48.3(9) .
Pd5 Pd6 Pd22 C9 -146.6(9) .
Pd35 Pd6 Pd22 C9 110.4(9) .
Pd9 Pd6 Pd22 C9 -20.1(9) .
C300 Pd6 Pd22 Pd24 116.5(4) .
Pd19 Pd6 Pd22 Pd24 169.5(3) .
Pd11 Pd6 Pd22 Pd24 69.03(4) .
Pd21 Pd6 Pd22 Pd24 -110.44(5) .
Pd20 Pd6 Pd22 Pd24 -179.13(5) .
Pd10 Pd6 Pd22 Pd24 -38.44(4) .
Pd23 Pd6 Pd22 Pd24 -138.10(4) .
Pd5 Pd6 Pd22 Pd24 27.02(5) .
Pd35 Pd6 Pd22 Pd24 -75.99(4) .
Pd9 Pd6 Pd22 Pd24 153.57(5) .
C300 Pd6 Pd22 Pd16 -10.0(4) .
Pd19 Pd6 Pd22 Pd16 43.0(4) .
Pd11 Pd6 Pd22 Pd16 -57.45(5) .
Pd21 Pd6 Pd22 Pd16 123.08(5) .
Pd20 Pd6 Pd22 Pd16 54.39(6) .
Pd10 Pd6 Pd22 Pd16 -164.92(5) .
Pd24 Pd6 Pd22 Pd16 -126.48(5) .
Pd23 Pd6 Pd22 Pd16 95.42(5) .
Pd5 Pd6 Pd22 Pd16 -99.46(5) .
Pd35 Pd6 Pd22 Pd16 157.54(5) .
Pd9 Pd6 Pd22 Pd16 27.09(4) .
C300 Pd6 Pd22 Pd9 -37.0(4) .
Pd19 Pd6 Pd22 Pd9 15.9(3) .
Pd11 Pd6 Pd22 Pd9 -84.54(4) .
Pd21 Pd6 Pd22 Pd9 95.99(5) .
Pd20 Pd6 Pd22 Pd9 27.30(4) .
Pd10 Pd6 Pd22 Pd9 167.99(5) .
Pd24 Pd6 Pd22 Pd9 -153.57(5) .
Pd23 Pd6 Pd22 Pd9 68.33(4) .
Pd5 Pd6 Pd22 Pd9 -126.55(5) .
Pd35 Pd6 Pd22 Pd9 130.44(4) .
C300 Pd6 Pd22 Pd8 -75.1(4) .
Pd19 Pd6 Pd22 Pd8 -22.1(4) .
Pd11 Pd6 Pd22 Pd8 -122.59(4) .
Pd21 Pd6 Pd22 Pd8 57.94(6) .
Pd20 Pd6 Pd22 Pd8 -10.75(6) .
Pd10 Pd6 Pd22 Pd8 129.93(5) .
Pd24 Pd6 Pd22 Pd8 168.38(5) .
Pd23 Pd6 Pd22 Pd8 30.28(4) .
Pd5 Pd6 Pd22 Pd8 -164.60(4) .
Pd35 Pd6 Pd22 Pd8 92.39(5) .
Pd9 Pd6 Pd22 Pd8 -38.05(4) .
C300 Pd6 Pd22 Pd4 56.2(4) .
Pd19 Pd6 Pd22 Pd4 109.2(3) .
Pd11 Pd6 Pd22 Pd4 8.68(4) .
Pd21 Pd6 Pd22 Pd4 -170.79(4) .
Pd20 Pd6 Pd22 Pd4 120.52(4) .
Pd10 Pd6 Pd22 Pd4 -98.79(5) .
Pd24 Pd6 Pd22 Pd4 -60.35(4) .
Pd23 Pd6 Pd22 Pd4 161.55(5) .
Pd5 Pd6 Pd22 Pd4 -33.33(6) .
Pd35 Pd6 Pd22 Pd4 -136.34(4) .
Pd9 Pd6 Pd22 Pd4 93.22(4) .
C300 Pd6 Pd22 Pd23 -105.4(4) .
Pd19 Pd6 Pd22 Pd23 -52.4(3) .
Pd11 Pd6 Pd22 Pd23 -152.87(4) .
Pd21 Pd6 Pd22 Pd23 27.66(4) .
Pd20 Pd6 Pd22 Pd23 -41.03(4) .
Pd10 Pd6 Pd22 Pd23 99.66(5) .
Pd24 Pd6 Pd22 Pd23 138.10(4) .
Pd5 Pd6 Pd22 Pd23 165.12(5) .
Pd35 Pd6 Pd22 Pd23 62.11(4) .
Pd9 Pd6 Pd22 Pd23 -68.33(4) .
C300 Pd6 Pd22 Pd35 -167.5(4) .
Pd19 Pd6 Pd22 Pd35 -114.5(3) .
Pd11 Pd6 Pd22 Pd35 145.02(4) .
Pd21 Pd6 Pd22 Pd35 -34.45(4) .
Pd20 Pd6 Pd22 Pd35 -103.14(5) .
Pd10 Pd6 Pd22 Pd35 37.54(4) .
Pd24 Pd6 Pd22 Pd35 75.99(4) .
Pd23 Pd6 Pd22 Pd35 -62.11(4) .
Pd5 Pd6 Pd22 Pd35 103.01(5) .
Pd9 Pd6 Pd22 Pd35 -130.44(4) .
C9 Pd8 Pd22 C17 -56.3(7) .
C19 Pd8 Pd22 C17 83.3(7) .
P9 Pd8 Pd22 C17 -25.1(6) .
Pd9 Pd8 Pd22 C17 174.4(6) .
Pd16 Pd8 Pd22 C17 -116.3(6) .
Pd23 Pd8 Pd22 C17 103.5(6) .
Pd17 Pd8 Pd22 C17 134.0(6) .
Pd33 Pd8 Pd22 C17 -164.7(6) .
C19 Pd8 Pd22 C9 139.5(6) .
P9 Pd8 Pd22 C9 31.2(5) .
Pd9 Pd8 Pd22 C9 -129.3(5) .
Pd16 Pd8 Pd22 C9 -60.0(5) .
Pd23 Pd8 Pd22 C9 159.8(5) .
Pd17 Pd8 Pd22 C9 -169.7(5) .
Pd33 Pd8 Pd22 C9 -108.4(5) .
C9 Pd8 Pd22 Pd24 -144.6(5) .
C19 Pd8 Pd22 Pd24 -5.0(4) .
P9 Pd8 Pd22 Pd24 -113.4(2) .
Pd9 Pd8 Pd22 Pd24 86.08(19) .
Pd16 Pd8 Pd22 Pd24 155.4(2) .
Pd23 Pd8 Pd22 Pd24 15.17(19) .
Pd17 Pd8 Pd22 Pd24 45.7(2) .
Pd33 Pd8 Pd22 Pd24 106.99(19) .
C9 Pd8 Pd22 Pd16 60.0(5) .
C19 Pd8 Pd22 Pd16 -160.4(3) .
P9 Pd8 Pd22 Pd16 91.25(16) .
Pd9 Pd8 Pd22 Pd16 -69.27(4) .
Pd23 Pd8 Pd22 Pd16 -140.19(4) .
Pd17 Pd8 Pd22 Pd16 -109.62(5) .
Pd33 Pd8 Pd22 Pd16 -48.36(4) .
C9 Pd8 Pd22 Pd9 129.3(5) .
C19 Pd8 Pd22 Pd9 -91.1(3) .
P9 Pd8 Pd22 Pd9 160.52(16) .
Pd16 Pd8 Pd22 Pd9 69.27(4) .
Pd23 Pd8 Pd22 Pd9 -70.92(4) .
Pd17 Pd8 Pd22 Pd9 -40.35(4) .
Pd33 Pd8 Pd22 Pd9 20.91(4) .
C9 Pd8 Pd22 Pd6 169.9(5) .
C19 Pd8 Pd22 Pd6 -50.6(3) .
P9 Pd8 Pd22 Pd6 -158.92(15) .
Pd9 Pd8 Pd22 Pd6 40.56(4) .
Pd16 Pd8 Pd22 Pd6 109.83(5) .
Pd23 Pd8 Pd22 Pd6 -30.36(4) .
Pd17 Pd8 Pd22 Pd6 0.21(6) .
Pd33 Pd8 Pd22 Pd6 61.47(5) .
C9 Pd8 Pd22 Pd4 52.5(5) .
C19 Pd8 Pd22 Pd4 -168.0(3) .
P9 Pd8 Pd22 Pd4 83.66(16) .
Pd9 Pd8 Pd22 Pd4 -76.86(5) .
Pd16 Pd8 Pd22 Pd4 -7.58(5) .
Pd23 Pd8 Pd22 Pd4 -147.77(5) .
Pd17 Pd8 Pd22 Pd4 -117.21(5) .
Pd33 Pd8 Pd22 Pd4 -55.95(6) .
C9 Pd8 Pd22 Pd23 -159.8(5) .
C19 Pd8 Pd22 Pd23 -20.2(3) .
P9 Pd8 Pd22 Pd23 -128.56(16) .
Pd9 Pd8 Pd22 Pd23 70.92(4) .
Pd16 Pd8 Pd22 Pd23 140.19(4) .
Pd17 Pd8 Pd22 Pd23 30.57(4) .
Pd33 Pd8 Pd22 Pd23 91.83(5) .
C9 Pd8 Pd22 Pd35 -129.6(5) .
C19 Pd8 Pd22 Pd35 10.0(3) .
P9 Pd8 Pd22 Pd35 -98.38(16) .
Pd9 Pd8 Pd22 Pd35 101.10(4) .
Pd16 Pd8 Pd22 Pd35 170.37(4) .
Pd23 Pd8 Pd22 Pd35 30.18(4) .
Pd17 Pd8 Pd22 Pd35 60.75(5) .
Pd33 Pd8 Pd22 Pd35 122.00(4) .
C16 Pd4 Pd22 C17 36.8(6) .
C10 Pd4 Pd22 C17 166.3(7) .
Pd11 Pd4 Pd22 C17 -112.3(4) .
Pd31 Pd4 Pd22 C17 -12.6(4) .
Pd3 Pd4 Pd22 C17 -118.5(4) .
Pd1 Pd4 Pd22 C17 -170.6(4) .
Pd16 Pd4 Pd22 C17 142.1(4) .
Pd24 Pd4 Pd22 C17 -49.6(4) .
C16 Pd4 Pd22 C9 -62.3(6) .
C10 Pd4 Pd22 C9 67.3(7) .
Pd11 Pd4 Pd22 C9 148.6(4) .
Pd31 Pd4 Pd22 C9 -111.6(4) .
Pd3 Pd4 Pd22 C9 142.5(4) .
Pd1 Pd4 Pd22 C9 90.4(4) .
Pd16 Pd4 Pd22 C9 43.1(4) .
Pd24 Pd4 Pd22 C9 -148.7(4) .
C16 Pd4 Pd22 Pd24 86.4(4) .
C10 Pd4 Pd22 Pd24 -144.0(6) .
Pd11 Pd4 Pd22 Pd24 -62.71(3) .
Pd31 Pd4 Pd22 Pd24 37.07(4) .
Pd3 Pd4 Pd22 Pd24 -68.89(7) .
Pd1 Pd4 Pd22 Pd24 -120.98(4) .
Pd16 Pd4 Pd22 Pd24 -168.29(4) .
C16 Pd4 Pd22 Pd16 -105.3(4) .
C10 Pd4 Pd22 Pd16 24.2(6) .
Pd11 Pd4 Pd22 Pd16 105.58(4) .
Pd31 Pd4 Pd22 Pd16 -154.64(5) .
Pd3 Pd4 Pd22 Pd16 99.40(7) .
Pd1 Pd4 Pd22 Pd16 47.30(4) .
Pd24 Pd4 Pd22 Pd16 168.29(4) .
C16 Pd4 Pd22 Pd9 -154.8(4) .
C10 Pd4 Pd22 Pd9 -25.2(6) .
Pd11 Pd4 Pd22 Pd9 56.10(4) .
Pd31 Pd4 Pd22 Pd9 155.87(4) .
Pd3 Pd4 Pd22 Pd9 49.92(7) .
Pd1 Pd4 Pd22 Pd9 -2.18(4) .
Pd16 Pd4 Pd22 Pd9 -49.48(4) .
Pd24 Pd4 Pd22 Pd9 118.81(4) .
C16 Pd4 Pd22 Pd6 140.4(4) .
C10 Pd4 Pd22 Pd6 -90.0(6) .
Pd11 Pd4 Pd22 Pd6 -8.70(4) .
Pd31 Pd4 Pd22 Pd6 91.08(5) .
Pd3 Pd4 Pd22 Pd6 -14.87(8) .
Pd1 Pd4 Pd22 Pd6 -66.97(4) .
Pd16 Pd4 Pd22 Pd6 -114.28(4) .
Pd24 Pd4 Pd22 Pd6 54.01(3) .
C16 Pd4 Pd22 Pd8 -98.0(4) .
C10 Pd4 Pd22 Pd8 31.5(6) .
Pd11 Pd4 Pd22 Pd8 112.87(5) .
Pd31 Pd4 Pd22 Pd8 -147.35(5) .
Pd3 Pd4 Pd22 Pd8 106.69(7) .
Pd1 Pd4 Pd22 Pd8 54.59(6) .
Pd16 Pd4 Pd22 Pd8 7.29(5) .
Pd24 Pd4 Pd22 Pd8 175.58(6) .
C16 Pd4 Pd22 Pd23 176.8(4) .
C10 Pd4 Pd22 Pd23 -53.7(6) .
Pd11 Pd4 Pd22 Pd23 27.66(10) .
Pd31 Pd4 Pd22 Pd23 127.43(10) .
Pd3 Pd4 Pd22 Pd23 21.48(14) .
Pd1 Pd4 Pd22 Pd23 -30.62(11) .
Pd16 Pd4 Pd22 Pd23 -77.92(10) .
Pd24 Pd4 Pd22 Pd23 90.36(10) .
C16 Pd4 Pd22 Pd35 84.8(4) .
C10 Pd4 Pd22 Pd35 -145.7(6) .
Pd11 Pd4 Pd22 Pd35 -64.32(6) .
Pd31 Pd4 Pd22 Pd35 35.46(7) .
Pd3 Pd4 Pd22 Pd35 -70.50(9) .
Pd1 Pd4 Pd22 Pd35 -122.60(6) .
Pd16 Pd4 Pd22 Pd35 -169.90(6) .
Pd24 Pd4 Pd22 Pd35 -1.61(5) .
C6 Pd17 Pd23 C19 -87.8(12) .
P5 Pd17 Pd23 C19 80.8(5) .
Pd33 Pd17 Pd23 C19 -100.1(5) .
Pd8 Pd17 Pd23 C19 -59.3(5) .
Pd9 Pd17 Pd23 C19 -125.2(5) .
Pd27 Pd17 Pd23 C19 -164.2(5) .
C6 Pd17 Pd23 C27 -163.1(12) .
C19 Pd17 Pd23 C27 -75.4(7) .
P5 Pd17 Pd23 C27 5.5(5) .
Pd33 Pd17 Pd23 C27 -175.5(5) .
Pd8 Pd17 Pd23 C27 -134.7(5) .
Pd9 Pd17 Pd23 C27 159.5(5) .
Pd27 Pd17 Pd23 C27 120.4(5) .
C6 Pd17 Pd23 Pd35 -104.4(12) .
C19 Pd17 Pd23 Pd35 -16.6(7) .
P5 Pd17 Pd23 Pd35 64.3(5) .
Pd33 Pd17 Pd23 Pd35 -116.7(5) .
Pd8 Pd17 Pd23 Pd35 -75.9(5) .
Pd9 Pd17 Pd23 Pd35 -141.7(5) .
Pd27 Pd17 Pd23 Pd35 179(90) .
C6 Pd17 Pd23 Pd8 -28.5(11) .
C19 Pd17 Pd23 Pd8 59.3(5) .
P5 Pd17 Pd23 Pd8 140.13(11) .
Pd33 Pd17 Pd23 Pd8 -40.81(4) .
Pd9 Pd17 Pd23 Pd8 -65.86(4) .
Pd27 Pd17 Pd23 Pd8 -104.91(4) .
C6 Pd17 Pd23 Pd21 138.6(11) .
C19 Pd17 Pd23 Pd21 -133.6(5) .
P5 Pd17 Pd23 Pd21 -52.78(12) .
Pd33 Pd17 Pd23 Pd21 126.28(5) .
Pd8 Pd17 Pd23 Pd21 167.09(6) .
Pd9 Pd17 Pd23 Pd21 101.24(5) .
Pd27 Pd17 Pd23 Pd21 62.18(5) .
C6 Pd17 Pd23 Pd6 69.3(11) .
C19 Pd17 Pd23 Pd6 157.1(5) .
P5 Pd17 Pd23 Pd6 -122.06(11) .
Pd33 Pd17 Pd23 Pd6 56.99(6) .
Pd8 Pd17 Pd23 Pd6 97.81(5) .
Pd9 Pd17 Pd23 Pd6 31.95(4) .
Pd27 Pd17 Pd23 Pd6 -7.11(6) .
C6 Pd17 Pd23 Pd9 37.4(11) .
C19 Pd17 Pd23 Pd9 125.2(5) .
P5 Pd17 Pd23 Pd9 -154.01(11) .
Pd33 Pd17 Pd23 Pd9 25.05(4) .
Pd8 Pd17 Pd23 Pd9 65.86(4) .
Pd27 Pd17 Pd23 Pd9 -39.05(3) .
C6 Pd17 Pd23 Pd20 101.6(11) .
C19 Pd17 Pd23 Pd20 -170.6(5) .
P5 Pd17 Pd23 Pd20 -89.79(11) .
Pd33 Pd17 Pd23 Pd20 89.27(5) .
Pd8 Pd17 Pd23 Pd20 130.08(4) .
Pd9 Pd17 Pd23 Pd20 64.22(3) .
Pd27 Pd17 Pd23 Pd20 25.17(3) .
C6 Pd17 Pd23 Pd22 2.8(11) .
C19 Pd17 Pd23 Pd22 90.6(5) .
P5 Pd17 Pd23 Pd22 171.43(11) .
Pd33 Pd17 Pd23 Pd22 -9.51(6) .
Pd8 Pd17 Pd23 Pd22 31.30(4) .
Pd9 Pd17 Pd23 Pd22 -34.56(4) .
Pd27 Pd17 Pd23 Pd22 -73.62(5) .
C9 Pd8 Pd23 C19 -136.2(6) .
P9 Pd8 Pd23 C19 -21.4(5) .
Pd9 Pd8 Pd23 C19 138.9(5) .
Pd16 Pd8 Pd23 C19 172.5(5) .
Pd22 Pd8 Pd23 C19 -152.0(5) .
Pd17 Pd8 Pd23 C19 62.0(5) .
Pd33 Pd8 Pd23 C19 96.9(5) .
C9 Pd8 Pd23 C27 -88.2(8) .
C19 Pd8 Pd23 C27 48.1(8) .
P9 Pd8 Pd23 C27 26.7(7) .
Pd9 Pd8 Pd23 C27 -173.0(7) .
Pd16 Pd8 Pd23 C27 -139.4(7) .
Pd22 Pd8 Pd23 C27 -103.9(7) .
Pd17 Pd8 Pd23 C27 110.0(7) .
Pd33 Pd8 Pd23 C27 145.0(7) .
C9 Pd8 Pd23 Pd35 -24.9(4) .
C19 Pd8 Pd23 Pd35 111.3(5) .
P9 Pd8 Pd23 Pd35 89.90(16) .
Pd9 Pd8 Pd23 Pd35 -109.76(5) .
Pd16 Pd8 Pd23 Pd35 -76.19(6) .
Pd22 Pd8 Pd23 Pd35 -40.67(5) .
Pd17 Pd8 Pd23 Pd35 173.26(6) .
Pd33 Pd8 Pd23 Pd35 -151.75(5) .
C9 Pd8 Pd23 Pd17 161.8(4) .
C19 Pd8 Pd23 Pd17 -62.0(5) .
P9 Pd8 Pd23 Pd17 -83.36(15) .
Pd9 Pd8 Pd23 Pd17 76.98(4) .
Pd16 Pd8 Pd23 Pd17 110.55(5) .
Pd22 Pd8 Pd23 Pd17 146.07(5) .
Pd33 Pd8 Pd23 Pd17 34.99(4) .
C9 Pd8 Pd23 Pd21 57.5(5) .
C19 Pd8 Pd23 Pd21 -166.3(5) .
P9 Pd8 Pd23 Pd21 172.3(2) .
Pd9 Pd8 Pd23 Pd21 -27.4(2) .
Pd16 Pd8 Pd23 Pd21 6.2(3) .
Pd22 Pd8 Pd23 Pd21 41.7(2) .
Pd17 Pd8 Pd23 Pd21 -104.4(2) .
Pd33 Pd8 Pd23 Pd21 -69.4(2) .
C9 Pd8 Pd23 Pd6 46.5(4) .
C19 Pd8 Pd23 Pd6 -177.3(5) .
P9 Pd8 Pd23 Pd6 161.34(15) .
Pd9 Pd8 Pd23 Pd6 -38.32(4) .
Pd16 Pd8 Pd23 Pd6 -4.75(6) .
Pd22 Pd8 Pd23 Pd6 30.77(4) .
Pd17 Pd8 Pd23 Pd6 -115.30(5) .
Pd33 Pd8 Pd23 Pd6 -80.31(5) .
C9 Pd8 Pd23 Pd9 84.8(4) .
C19 Pd8 Pd23 Pd9 -138.9(5) .
P9 Pd8 Pd23 Pd9 -160.34(16) .
Pd16 Pd8 Pd23 Pd9 33.57(4) .
Pd22 Pd8 Pd23 Pd9 69.09(4) .
Pd17 Pd8 Pd23 Pd9 -76.98(4) .
Pd33 Pd8 Pd23 Pd9 -41.99(4) .
C9 Pd8 Pd23 Pd20 109.2(4) .
C19 Pd8 Pd23 Pd20 -114.6(5) .
P9 Pd8 Pd23 Pd20 -136.03(15) .
Pd9 Pd8 Pd23 Pd20 24.30(4) .
Pd16 Pd8 Pd23 Pd20 57.87(6) .
Pd22 Pd8 Pd23 Pd20 93.40(5) .
Pd17 Pd8 Pd23 Pd20 -52.67(4) .
Pd33 Pd8 Pd23 Pd20 -17.68(5) .
C9 Pd8 Pd23 Pd22 15.8(4) .
C19 Pd8 Pd23 Pd22 152.0(5) .
P9 Pd8 Pd23 Pd22 130.57(16) .
Pd9 Pd8 Pd23 Pd22 -69.09(4) .
Pd16 Pd8 Pd23 Pd22 -35.52(4) .
Pd17 Pd8 Pd23 Pd22 -146.07(5) .
Pd33 Pd8 Pd23 Pd22 -111.08(4) .
C27 Pd21 Pd23 C19 45.0(8) .
C25 Pd21 Pd23 C19 -91.7(7) .
P2 Pd21 Pd23 C19 21.8(6) .
Pd6 Pd21 Pd23 C19 -175.3(6) .
Pd19 Pd21 Pd23 C19 -142.2(6) .
Pd20 Pd21 Pd23 C19 -106.8(6) .
Pd35 Pd21 Pd23 C19 108.6(6) .
Pd10 Pd21 Pd23 C19 143.0(6) .
C25 Pd21 Pd23 C27 -136.7(7) .
P2 Pd21 Pd23 C27 -23.1(6) .
Pd6 Pd21 Pd23 C27 139.8(6) .
Pd19 Pd21 Pd23 C27 172.8(6) .
Pd20 Pd21 Pd23 C27 -151.8(6) .
Pd35 Pd21 Pd23 C27 63.6(6) .
Pd10 Pd21 Pd23 C27 98.0(6) .
C27 Pd21 Pd23 Pd35 -63.6(6) .
C25 Pd21 Pd23 Pd35 159.7(4) .
P2 Pd21 Pd23 Pd35 -86.71(15) .
Pd6 Pd21 Pd23 Pd35 76.19(4) .
Pd19 Pd21 Pd23 Pd35 109.21(5) .
Pd20 Pd21 Pd23 Pd35 144.63(5) .
Pd10 Pd21 Pd23 Pd35 34.42(4) .
C27 Pd21 Pd23 Pd17 110.2(6) .
C25 Pd21 Pd23 Pd17 -26.5(4) .
P2 Pd21 Pd23 Pd17 87.05(15) .
Pd6 Pd21 Pd23 Pd17 -110.04(5) .
Pd19 Pd21 Pd23 Pd17 -77.02(6) .
Pd20 Pd21 Pd23 Pd17 -41.61(5) .
Pd35 Pd21 Pd23 Pd17 173.76(6) .
Pd10 Pd21 Pd23 Pd17 -151.82(5) .
C27 Pd21 Pd23 Pd8 -151.8(6) .
C25 Pd21 Pd23 Pd8 71.5(4) .
P2 Pd21 Pd23 Pd8 -174.9(2) .
Pd6 Pd21 Pd23 Pd8 -12.0(2) .
Pd19 Pd21 Pd23 Pd8 21.0(3) .
Pd20 Pd21 Pd23 Pd8 56.4(2) .
Pd35 Pd21 Pd23 Pd8 -88.2(2) .
Pd10 Pd21 Pd23 Pd8 -53.8(2) .
C27 Pd21 Pd23 Pd6 -139.8(6) .
C25 Pd21 Pd23 Pd6 83.5(4) .
P2 Pd21 Pd23 Pd6 -162.90(15) .
Pd19 Pd21 Pd23 Pd6 33.02(4) .
Pd20 Pd21 Pd23 Pd6 68.44(4) .
Pd35 Pd21 Pd23 Pd6 -76.19(4) .
Pd10 Pd21 Pd23 Pd6 -41.78(4) .
C27 Pd21 Pd23 Pd9 -176.7(6) .
C25 Pd21 Pd23 Pd9 46.6(4) .
P2 Pd21 Pd23 Pd9 160.19(14) .
Pd6 Pd21 Pd23 Pd9 -36.91(4) .
Pd19 Pd21 Pd23 Pd9 -3.89(6) .
Pd20 Pd21 Pd23 Pd9 31.53(4) .
Pd35 Pd21 Pd23 Pd9 -113.10(5) .
Pd10 Pd21 Pd23 Pd9 -78.68(5) .
C27 Pd21 Pd23 Pd20 151.8(6) .
C25 Pd21 Pd23 Pd20 15.1(4) .
P2 Pd21 Pd23 Pd20 128.66(15) .
Pd6 Pd21 Pd23 Pd20 -68.44(4) .
Pd19 Pd21 Pd23 Pd20 -35.42(4) .
Pd35 Pd21 Pd23 Pd20 -144.63(5) .
Pd10 Pd21 Pd23 Pd20 -110.21(4) .
C27 Pd21 Pd23 Pd22 -113.8(6) .
C25 Pd21 Pd23 Pd22 109.5(4) .
P2 Pd21 Pd23 Pd22 -136.90(14) .
Pd6 Pd21 Pd23 Pd22 26.00(4) .
Pd19 Pd21 Pd23 Pd22 59.02(5) .
Pd20 Pd21 Pd23 Pd22 94.44(5) .
Pd35 Pd21 Pd23 Pd22 -50.19(4) .
Pd10 Pd21 Pd23 Pd22 -15.77(5) .
C300 Pd6 Pd23 C19 32.4(11) .
Pd19 Pd6 Pd23 C19 136.0(10) .
Pd11 Pd6 Pd23 C19 -1.4(10) .
Pd21 Pd6 Pd23 C19 171.4(10) .
Pd20 Pd6 Pd23 C19 99.4(10) .
Pd10 Pd6 Pd23 C19 -141.3(10) .
Pd24 Pd6 Pd23 C19 -73.0(10) .
Pd22 Pd6 Pd23 C19 -36.9(10) .
Pd5 Pd6 Pd23 C19 -140.4(10) .
Pd35 Pd6 Pd23 C19 -116.9(10) .
Pd9 Pd6 Pd23 C19 29.9(10) .
C300 Pd6 Pd23 C27 -168.4(5) .
Pd19 Pd6 Pd23 C27 -64.7(4) .
Pd11 Pd6 Pd23 C27 157.9(4) .
Pd21 Pd6 Pd23 C27 -29.3(4) .
Pd20 Pd6 Pd23 C27 -101.3(4) .
Pd10 Pd6 Pd23 C27 18.0(4) .
Pd24 Pd6 Pd23 C27 86.3(4) .
Pd22 Pd6 Pd23 C27 122.4(4) .
Pd5 Pd6 Pd23 C27 18.9(5) .
Pd35 Pd6 Pd23 C27 42.4(4) .
Pd9 Pd6 Pd23 C27 -170.8(4) .
C300 Pd6 Pd23 Pd35 149.2(4) .
Pd19 Pd6 Pd23 Pd35 -107.11(5) .
Pd11 Pd6 Pd23 Pd35 115.50(6) .
Pd21 Pd6 Pd23 Pd35 -71.75(4) .
Pd20 Pd6 Pd23 Pd35 -143.72(4) .
Pd10 Pd6 Pd23 Pd35 -24.39(4) .
Pd24 Pd6 Pd23 Pd35 43.91(4) .
Pd22 Pd6 Pd23 Pd35 79.97(4) .
Pd5 Pd6 Pd23 Pd35 -23.53(19) .
Pd9 Pd6 Pd23 Pd35 146.83(4) .
C300 Pd6 Pd23 Pd17 -30.0(4) .
Pd19 Pd6 Pd23 Pd17 73.64(6) .
Pd11 Pd6 Pd23 Pd17 -63.75(7) .
Pd21 Pd6 Pd23 Pd17 109.01(5) .
Pd20 Pd6 Pd23 Pd17 37.03(5) .
Pd10 Pd6 Pd23 Pd17 156.36(5) .
Pd24 Pd6 Pd23 Pd17 -135.34(5) .
Pd22 Pd6 Pd23 Pd17 -99.28(5) .
Pd5 Pd6 Pd23 Pd17 157.23(17) .
Pd35 Pd6 Pd23 Pd17 -179.25(6) .
Pd9 Pd6 Pd23 Pd17 -32.42(4) .
C300 Pd6 Pd23 Pd8 38.5(4) .
Pd19 Pd6 Pd23 Pd8 142.10(4) .
Pd11 Pd6 Pd23 Pd8 4.71(7) .
Pd21 Pd6 Pd23 Pd8 177.47(5) .
Pd20 Pd6 Pd23 Pd8 105.49(5) .
Pd10 Pd6 Pd23 Pd8 -135.18(4) .
Pd24 Pd6 Pd23 Pd8 -66.88(5) .
Pd22 Pd6 Pd23 Pd8 -30.82(4) .
Pd5 Pd6 Pd23 Pd8 -134.31(18) .
Pd35 Pd6 Pd23 Pd8 -110.79(5) .
Pd9 Pd6 Pd23 Pd8 36.04(4) .
C300 Pd6 Pd23 Pd21 -139.0(4) .
Pd19 Pd6 Pd23 Pd21 -35.36(4) .
Pd11 Pd6 Pd23 Pd21 -172.75(6) .
Pd20 Pd6 Pd23 Pd21 -71.97(4) .
Pd10 Pd6 Pd23 Pd21 47.36(4) .
Pd24 Pd6 Pd23 Pd21 115.66(5) .
Pd22 Pd6 Pd23 Pd21 151.71(4) .
Pd5 Pd6 Pd23 Pd21 48.22(19) .
Pd35 Pd6 Pd23 Pd21 71.75(4) .
Pd9 Pd6 Pd23 Pd21 -141.42(4) .
C300 Pd6 Pd23 Pd9 2.4(4) .
Pd19 Pd6 Pd23 Pd9 106.06(5) .
Pd11 Pd6 Pd23 Pd9 -31.33(5) .
Pd21 Pd6 Pd23 Pd9 141.42(4) .
Pd20 Pd6 Pd23 Pd9 69.45(4) .
Pd10 Pd6 Pd23 Pd9 -171.22(5) .
Pd24 Pd6 Pd23 Pd9 -102.92(4) .
Pd22 Pd6 Pd23 Pd9 -66.86(3) .
Pd5 Pd6 Pd23 Pd9 -170.35(19) .
Pd35 Pd6 Pd23 Pd9 -146.83(4) .
C300 Pd6 Pd23 Pd20 -67.0(4) .
Pd19 Pd6 Pd23 Pd20 36.61(4) .
Pd11 Pd6 Pd23 Pd20 -100.78(6) .
Pd21 Pd6 Pd23 Pd20 71.97(4) .
Pd10 Pd6 Pd23 Pd20 119.33(5) .
Pd24 Pd6 Pd23 Pd20 -172.37(5) .
Pd22 Pd6 Pd23 Pd20 -136.31(4) .
Pd5 Pd6 Pd23 Pd20 120.2(2) .
Pd35 Pd6 Pd23 Pd20 143.72(4) .
Pd9 Pd6 Pd23 Pd20 -69.45(4) .
C300 Pd6 Pd23 Pd22 69.3(4) .
Pd19 Pd6 Pd23 Pd22 172.92(5) .
Pd11 Pd6 Pd23 Pd22 35.54(5) .
Pd21 Pd6 Pd23 Pd22 -151.71(4) .
Pd20 Pd6 Pd23 Pd22 136.31(4) .
Pd10 Pd6 Pd23 Pd22 -104.35(4) .
Pd24 Pd6 Pd23 Pd22 -36.06(4) .
Pd5 Pd6 Pd23 Pd22 -103.49(19) .
Pd35 Pd6 Pd23 Pd22 -79.97(4) .
Pd9 Pd6 Pd23 Pd22 66.86(3) .
C300 Pd9 Pd23 C19 -172.5(5) .
Pd16 Pd9 Pd23 C19 -65.8(3) .
Pd2 Pd9 Pd23 C19 154.5(3) .
Pd8 Pd9 Pd23 C19 -30.4(3) .
Pd33 Pd9 Pd23 C19 16.4(3) .
Pd22 Pd9 Pd23 C19 -101.6(3) .
Pd27 Pd9 Pd23 C19 86.4(3) .
Pd20 Pd9 Pd23 C19 123.7(3) .
Pd28 Pd9 Pd23 C19 30.0(4) .
Pd6 Pd9 Pd23 C19 -170.0(3) .
Pd17 Pd9 Pd23 C19 40.3(3) .
C300 Pd9 Pd23 C27 25.1(13) .
Pd16 Pd9 Pd23 C27 131.8(12) .
Pd2 Pd9 Pd23 C27 -8.0(12) .
Pd8 Pd9 Pd23 C27 167.1(12) .
Pd33 Pd9 Pd23 C27 -146.0(12) .
Pd22 Pd9 Pd23 C27 96.0(12) .
Pd27 Pd9 Pd23 C27 -76.0(12) .
Pd20 Pd9 Pd23 C27 -38.8(12) .
Pd28 Pd9 Pd23 C27 -132.5(12) .
Pd6 Pd9 Pd23 C27 27.5(12) .
Pd17 Pd9 Pd23 C27 -122.1(12) .
C300 Pd9 Pd23 Pd35 -37.2(4) .
Pd16 Pd9 Pd23 Pd35 69.53(6) .
Pd2 Pd9 Pd23 Pd35 -70.24(7) .
Pd8 Pd9 Pd23 Pd35 104.85(5) .
Pd33 Pd9 Pd23 Pd35 151.69(5) .
Pd22 Pd9 Pd23 Pd35 33.72(5) .
Pd27 Pd9 Pd23 Pd35 -138.29(5) .
Pd20 Pd9 Pd23 Pd35 -101.05(5) .
Pd28 Pd9 Pd23 Pd35 165.24(16) .
Pd6 Pd9 Pd23 Pd35 -34.74(5) .
Pd17 Pd9 Pd23 Pd35 175.59(6) .
C300 Pd9 Pd23 Pd17 147.2(4) .
Pd16 Pd9 Pd23 Pd17 -106.06(5) .
Pd2 Pd9 Pd23 Pd17 114.17(6) .
Pd8 Pd9 Pd23 Pd17 -70.74(4) .
Pd33 Pd9 Pd23 Pd17 -23.89(4) .
Pd22 Pd9 Pd23 Pd17 -141.87(4) .
Pd27 Pd9 Pd23 Pd17 46.12(4) .
Pd20 Pd9 Pd23 Pd17 83.36(4) .
Pd28 Pd9 Pd23 Pd17 -10.35(18) .
Pd6 Pd9 Pd23 Pd17 149.68(4) .
C300 Pd9 Pd23 Pd8 -142.1(4) .
Pd16 Pd9 Pd23 Pd8 -35.32(4) .
Pd2 Pd9 Pd23 Pd8 -175.09(6) .
Pd33 Pd9 Pd23 Pd8 46.84(4) .
Pd22 Pd9 Pd23 Pd8 -71.13(4) .
Pd27 Pd9 Pd23 Pd8 116.86(5) .
Pd20 Pd9 Pd23 Pd8 154.10(4) .
Pd28 Pd9 Pd23 Pd8 60.39(18) .
Pd6 Pd9 Pd23 Pd8 -139.58(4) .
Pd17 Pd9 Pd23 Pd8 70.74(4) .
C300 Pd9 Pd23 Pd21 32.3(4) .
Pd16 Pd9 Pd23 Pd21 139.05(5) .
Pd2 Pd9 Pd23 Pd21 -0.72(7) .
Pd8 Pd9 Pd23 Pd21 174.37(5) .
Pd33 Pd9 Pd23 Pd21 -138.78(4) .
Pd22 Pd9 Pd23 Pd21 103.24(5) .
Pd27 Pd9 Pd23 Pd21 -68.76(5) .
Pd20 Pd9 Pd23 Pd21 -31.53(4) .
Pd28 Pd9 Pd23 Pd21 -125.24(17) .
Pd6 Pd9 Pd23 Pd21 34.79(4) .
Pd17 Pd9 Pd23 Pd21 -114.89(5) .
C300 Pd9 Pd23 Pd6 -2.5(4) .
Pd16 Pd9 Pd23 Pd6 104.26(5) .
Pd2 Pd9 Pd23 Pd6 -35.50(5) .
Pd8 Pd9 Pd23 Pd6 139.58(4) .
Pd33 Pd9 Pd23 Pd6 -173.57(5) .
Pd22 Pd9 Pd23 Pd6 68.45(4) .
Pd27 Pd9 Pd23 Pd6 -103.55(4) .
Pd20 Pd9 Pd23 Pd6 -66.32(3) .
Pd28 Pd9 Pd23 Pd6 -160.02(18) .
Pd17 Pd9 Pd23 Pd6 -149.68(4) .
C300 Pd9 Pd23 Pd20 63.8(4) .
Pd16 Pd9 Pd23 Pd20 170.58(5) .
Pd2 Pd9 Pd23 Pd20 30.81(5) .
Pd8 Pd9 Pd23 Pd20 -154.10(4) .
Pd33 Pd9 Pd23 Pd20 -107.26(4) .
Pd22 Pd9 Pd23 Pd20 134.77(4) .
Pd27 Pd9 Pd23 Pd20 -37.24(4) .
Pd28 Pd9 Pd23 Pd20 -93.71(18) .
Pd6 Pd9 Pd23 Pd20 66.32(3) .
Pd17 Pd9 Pd23 Pd20 -83.36(4) .
C300 Pd9 Pd23 Pd22 -70.9(4) .
Pd16 Pd9 Pd23 Pd22 35.81(4) .
Pd2 Pd9 Pd23 Pd22 -103.96(6) .
Pd8 Pd9 Pd23 Pd22 71.13(4) .
Pd33 Pd9 Pd23 Pd22 117.98(5) .
Pd27 Pd9 Pd23 Pd22 -172.00(5) .
Pd20 Pd9 Pd23 Pd22 -134.77(4) .
Pd28 Pd9 Pd23 Pd22 131.52(18) .
Pd6 Pd9 Pd23 Pd22 -68.45(4) .
Pd17 Pd9 Pd23 Pd22 141.87(4) .
C13 Pd20 Pd23 C19 12.4(6) .
C25 Pd20 Pd23 C19 119.4(6) .
Pd27 Pd20 Pd23 C19 -39.9(5) .
Pd6 Pd20 Pd23 C19 -156.1(5) .
Pd19 Pd20 Pd23 C19 169.8(4) .
Pd7 Pd20 Pd23 C19 -121.2(5) .
Pd21 Pd20 Pd23 C19 134.4(5) .
Pd9 Pd20 Pd23 C19 -79.9(5) .
C13 Pd20 Pd23 C27 -100.5(6) .
C25 Pd20 Pd23 C27 6.4(6) .
Pd27 Pd20 Pd23 C27 -152.8(5) .
Pd6 Pd20 Pd23 C27 91.0(5) .
Pd19 Pd20 Pd23 C27 56.9(5) .
Pd7 Pd20 Pd23 C27 125.9(5) .
Pd21 Pd20 Pd23 C27 21.5(5) .
Pd9 Pd20 Pd23 C27 167.2(5) .
C13 Pd20 Pd23 Pd35 -155.9(5) .
C25 Pd20 Pd23 Pd35 -48.9(4) .
Pd27 Pd20 Pd23 Pd35 151.83(5) .
Pd6 Pd20 Pd23 Pd35 35.65(4) .
Pd19 Pd20 Pd23 Pd35 1.51(6) .
Pd7 Pd20 Pd23 Pd35 70.52(12) .
Pd21 Pd20 Pd23 Pd35 -33.89(4) .
Pd9 Pd20 Pd23 Pd35 111.84(5) .
C13 Pd20 Pd23 Pd17 21.2(5) .
C25 Pd20 Pd23 Pd17 128.1(4) .
Pd27 Pd20 Pd23 Pd17 -31.12(4) .
Pd6 Pd20 Pd23 Pd17 -147.30(4) .
Pd19 Pd20 Pd23 Pd17 178.56(4) .
Pd7 Pd20 Pd23 Pd17 -112.43(11) .
Pd21 Pd20 Pd23 Pd17 143.16(4) .
Pd9 Pd20 Pd23 Pd17 -71.11(4) .
C13 Pd20 Pd23 Pd8 68.4(5) .
C25 Pd20 Pd23 Pd8 175.3(4) .
Pd27 Pd20 Pd23 Pd8 16.10(6) .
Pd6 Pd20 Pd23 Pd8 -100.08(5) .
Pd19 Pd20 Pd23 Pd8 -134.22(5) .
Pd7 Pd20 Pd23 Pd8 -65.22(12) .
Pd21 Pd20 Pd23 Pd8 -169.62(5) .
Pd9 Pd20 Pd23 Pd8 -23.89(4) .
C13 Pd20 Pd23 Pd21 -122.0(5) .
C25 Pd20 Pd23 Pd21 -15.0(4) .
Pd27 Pd20 Pd23 Pd21 -174.28(5) .
Pd6 Pd20 Pd23 Pd21 69.54(4) .
Pd19 Pd20 Pd23 Pd21 35.40(4) .
Pd7 Pd20 Pd23 Pd21 104.40(11) .
Pd9 Pd20 Pd23 Pd21 145.73(4) .
C13 Pd20 Pd23 Pd6 168.5(5) .
C25 Pd20 Pd23 Pd6 -84.6(4) .
Pd27 Pd20 Pd23 Pd6 116.18(5) .
Pd19 Pd20 Pd23 Pd6 -34.14(4) .
Pd7 Pd20 Pd23 Pd6 34.86(11) .
Pd21 Pd20 Pd23 Pd6 -69.54(4) .
Pd9 Pd20 Pd23 Pd6 76.19(4) .
C13 Pd20 Pd23 Pd9 92.3(5) .
C25 Pd20 Pd23 Pd9 -160.8(4) .
Pd27 Pd20 Pd23 Pd9 39.99(4) .
Pd6 Pd20 Pd23 Pd9 -76.19(4) .
Pd19 Pd20 Pd23 Pd9 -110.33(5) .
Pd7 Pd20 Pd23 Pd9 -41.32(11) .
Pd21 Pd20 Pd23 Pd9 -145.73(4) .
C13 Pd20 Pd23 Pd22 130.7(5) .
C25 Pd20 Pd23 Pd22 -122.3(4) .
Pd27 Pd20 Pd23 Pd22 78.45(5) .
Pd6 Pd20 Pd23 Pd22 -37.73(4) .
Pd19 Pd20 Pd23 Pd22 -71.87(5) .
Pd7 Pd20 Pd23 Pd22 -2.87(13) .
Pd21 Pd20 Pd23 Pd22 -107.27(4) .
Pd9 Pd20 Pd23 Pd22 38.46(4) .
C17 Pd22 Pd23 C19 -102.4(6) .
C9 Pd22 Pd23 C19 6.5(5) .
Pd24 Pd22 Pd23 C19 -154.4(4) .
Pd16 Pd22 Pd23 C19 57.2(4) .
Pd9 Pd22 Pd23 C19 91.3(4) .
Pd6 Pd22 Pd23 C19 167.7(4) .
Pd8 Pd22 Pd23 C19 21.7(4) .
Pd4 Pd22 Pd23 C19 124.6(4) .
Pd35 Pd22 Pd23 C19 -119.8(4) .
C17 Pd22 Pd23 C27 10.1(7) .
C9 Pd22 Pd23 C27 118.9(6) .
Pd24 Pd22 Pd23 C27 -42.0(5) .
Pd16 Pd22 Pd23 C27 169.7(5) .
Pd9 Pd22 Pd23 C27 -156.3(5) .
Pd6 Pd22 Pd23 C27 -79.9(5) .
Pd8 Pd22 Pd23 C27 134.1(5) .
Pd4 Pd22 Pd23 C27 -122.9(5) .
Pd35 Pd22 Pd23 C27 -7.4(5) .
C17 Pd22 Pd23 Pd35 17.5(5) .
C9 Pd22 Pd23 Pd35 126.3(4) .
Pd24 Pd22 Pd23 Pd35 -34.60(4) .
Pd16 Pd22 Pd23 Pd35 177.04(5) .
Pd9 Pd22 Pd23 Pd35 -148.92(5) .
Pd6 Pd22 Pd23 Pd35 -72.48(4) .
Pd8 Pd22 Pd23 Pd35 141.51(5) .
Pd4 Pd22 Pd23 Pd35 -115.57(10) .
C17 Pd22 Pd23 Pd17 -156.2(5) .
C9 Pd22 Pd23 Pd17 -47.4(4) .
Pd24 Pd22 Pd23 Pd17 151.74(5) .
Pd16 Pd22 Pd23 Pd17 3.38(6) .
Pd9 Pd22 Pd23 Pd17 37.41(4) .
Pd6 Pd22 Pd23 Pd17 113.85(5) .
Pd8 Pd22 Pd23 Pd17 -32.15(4) .
Pd4 Pd22 Pd23 Pd17 70.76(11) .
Pd35 Pd22 Pd23 Pd17 -173.66(6) .
C17 Pd22 Pd23 Pd8 -124.0(5) .
C9 Pd22 Pd23 Pd8 -15.2(4) .
Pd24 Pd22 Pd23 Pd8 -176.11(5) .
Pd16 Pd22 Pd23 Pd8 35.53(4) .
Pd9 Pd22 Pd23 Pd8 69.57(4) .
Pd6 Pd22 Pd23 Pd8 146.01(4) .
Pd4 Pd22 Pd23 Pd8 102.92(10) .
Pd35 Pd22 Pd23 Pd8 -141.51(5) .
C17 Pd22 Pd23 Pd21 64.1(5) .
C9 Pd22 Pd23 Pd21 173.0(4) .
Pd24 Pd22 Pd23 Pd21 12.08(6) .
Pd16 Pd22 Pd23 Pd21 -136.28(4) .
Pd9 Pd22 Pd23 Pd21 -102.24(5) .
Pd6 Pd22 Pd23 Pd21 -25.80(4) .
Pd8 Pd22 Pd23 Pd21 -171.81(5) .
Pd4 Pd22 Pd23 Pd21 -68.90(11) .
Pd35 Pd22 Pd23 Pd21 46.68(4) .
C17 Pd22 Pd23 Pd6 89.9(5) .
C9 Pd22 Pd23 Pd6 -161.2(4) .
Pd24 Pd22 Pd23 Pd6 37.89(4) .
Pd16 Pd22 Pd23 Pd6 -110.48(5) .
Pd9 Pd22 Pd23 Pd6 -76.44(4) .
Pd8 Pd22 Pd23 Pd6 -146.01(4) .
Pd4 Pd22 Pd23 Pd6 -43.09(10) .
Pd35 Pd22 Pd23 Pd6 72.48(4) .
C17 Pd22 Pd23 Pd9 166.4(5) .
C9 Pd22 Pd23 Pd9 -84.8(4) .
Pd24 Pd22 Pd23 Pd9 114.33(5) .
Pd16 Pd22 Pd23 Pd9 -34.04(4) .
Pd6 Pd22 Pd23 Pd9 76.44(4) .
Pd8 Pd22 Pd23 Pd9 -69.57(4) .
Pd4 Pd22 Pd23 Pd9 33.35(10) .
Pd35 Pd22 Pd23 Pd9 148.92(5) .
C17 Pd22 Pd23 Pd20 127.0(5) .
C9 Pd22 Pd23 Pd20 -124.1(4) .
Pd24 Pd22 Pd23 Pd20 74.99(5) .
Pd16 Pd22 Pd23 Pd20 -73.38(5) .
Pd9 Pd22 Pd23 Pd20 -39.34(4) .
Pd6 Pd22 Pd23 Pd20 37.10(4) .
Pd8 Pd22 Pd23 Pd20 -108.91(5) .
Pd4 Pd22 Pd23 Pd20 -5.99(12) .
Pd35 Pd22 Pd23 Pd20 109.58(5) .
C9 Pd22 Pd24 C17 -33.0(8) .
Pd16 Pd22 Pd24 C17 -108.3(5) .
Pd9 Pd22 Pd24 C17 178.8(5) .
Pd6 Pd22 Pd24 C17 151.5(5) .
Pd8 Pd22 Pd24 C17 101.2(6) .
Pd4 Pd22 Pd24 C17 -93.9(5) .
Pd23 Pd22 Pd24 C17 114.7(5) .
Pd35 Pd22 Pd24 C17 84.9(5) .
C17 Pd22 Pd24 C15 -14.6(8) .
C9 Pd22 Pd24 C15 -47.6(8) .
Pd16 Pd22 Pd24 C15 -122.9(6) .
Pd9 Pd22 Pd24 C15 164.2(6) .
Pd6 Pd22 Pd24 C15 136.8(6) .
Pd8 Pd22 Pd24 C15 86.5(6) .
Pd4 Pd22 Pd24 C15 -108.5(6) .
Pd23 Pd22 Pd24 C15 100.1(6) .
Pd35 Pd22 Pd24 C15 70.2(6) .
C17 Pd22 Pd24 Pd13 -142.7(6) .
C9 Pd22 Pd24 Pd13 -175.7(6) .
Pd16 Pd22 Pd24 Pd13 109.0(2) .
Pd9 Pd22 Pd24 Pd13 36.1(2) .
Pd6 Pd22 Pd24 Pd13 8.7(2) .
Pd8 Pd22 Pd24 Pd13 -41.5(4) .
Pd4 Pd22 Pd24 Pd13 123.4(2) .
Pd23 Pd22 Pd24 Pd13 -28.0(2) .
Pd35 Pd22 Pd24 Pd13 -57.9(2) .
C17 Pd22 Pd24 Pd6 -151.5(5) .
C9 Pd22 Pd24 Pd6 175.5(6) .
Pd16 Pd22 Pd24 Pd6 100.22(6) .
Pd9 Pd22 Pd24 Pd6 27.37(5) .
Pd8 Pd22 Pd24 Pd6 -50.29(19) .
Pd4 Pd22 Pd24 Pd6 114.66(4) .
Pd23 Pd22 Pd24 Pd6 -36.76(4) .
Pd35 Pd22 Pd24 Pd6 -66.62(3) .
C17 Pd22 Pd24 Pd29 116.1(5) .
C9 Pd22 Pd24 Pd29 83.1(6) .
Pd16 Pd22 Pd24 Pd29 7.76(8) .
Pd9 Pd22 Pd24 Pd29 -65.09(7) .
Pd6 Pd22 Pd24 Pd29 -92.46(5) .
Pd8 Pd22 Pd24 Pd29 -142.75(18) .
Pd4 Pd22 Pd24 Pd29 22.19(5) .
Pd23 Pd22 Pd24 Pd29 -129.22(5) .
Pd35 Pd22 Pd24 Pd29 -159.08(5) .
C17 Pd22 Pd24 Pd11 148.9(5) .
C9 Pd22 Pd24 Pd11 115.9(6) .
Pd16 Pd22 Pd24 Pd11 40.62(6) .
Pd9 Pd22 Pd24 Pd11 -32.23(5) .
Pd6 Pd22 Pd24 Pd11 -59.60(3) .
Pd8 Pd22 Pd24 Pd11 -109.89(19) .
Pd4 Pd22 Pd24 Pd11 55.05(3) .
Pd23 Pd22 Pd24 Pd11 -96.37(4) .
Pd35 Pd22 Pd24 Pd11 -126.22(4) .
C17 Pd22 Pd24 Pd10 -117.0(5) .
C9 Pd22 Pd24 Pd10 -150.0(6) .
Pd16 Pd22 Pd24 Pd10 134.73(6) .
Pd9 Pd22 Pd24 Pd10 61.88(6) .
Pd6 Pd22 Pd24 Pd10 34.51(4) .
Pd8 Pd22 Pd24 Pd10 -15.8(2) .
Pd4 Pd22 Pd24 Pd10 149.16(4) .
Pd23 Pd22 Pd24 Pd10 -2.25(5) .
Pd35 Pd22 Pd24 Pd10 -32.11(4) .
C17 Pd22 Pd24 Pd31 63.4(5) .
C9 Pd22 Pd24 Pd31 30.4(6) .
Pd16 Pd22 Pd24 Pd31 -44.95(7) .
Pd9 Pd22 Pd24 Pd31 -117.79(5) .
Pd6 Pd22 Pd24 Pd31 -145.17(4) .
Pd8 Pd22 Pd24 Pd31 164.54(18) .
Pd4 Pd22 Pd24 Pd31 -30.51(3) .
Pd23 Pd22 Pd24 Pd31 178.07(4) .
Pd35 Pd22 Pd24 Pd31 148.21(4) .
C17 Pd22 Pd24 Pd35 -84.9(5) .
C9 Pd22 Pd24 Pd35 -117.9(6) .
Pd16 Pd22 Pd24 Pd35 166.84(6) .
Pd9 Pd22 Pd24 Pd35 93.99(5) .
Pd6 Pd22 Pd24 Pd35 66.62(3) .
Pd8 Pd22 Pd24 Pd35 16.33(19) .
Pd4 Pd22 Pd24 Pd35 -178.72(4) .
Pd23 Pd22 Pd24 Pd35 29.86(4) .
C17 Pd22 Pd24 Pd4 93.9(5) .
C9 Pd22 Pd24 Pd4 60.9(6) .
Pd16 Pd22 Pd24 Pd4 -14.43(5) .
Pd9 Pd22 Pd24 Pd4 -87.28(5) .
Pd6 Pd22 Pd24 Pd4 -114.66(4) .
Pd8 Pd22 Pd24 Pd4 -164.9(2) .
Pd23 Pd22 Pd24 Pd4 -151.42(5) .
Pd35 Pd22 Pd24 Pd4 178.72(4) .
C17 Pd22 Pd24 Pd5 -174.9(5) .
C9 Pd22 Pd24 Pd5 152.1(6) .
Pd16 Pd22 Pd24 Pd5 76.80(7) .
Pd9 Pd22 Pd24 Pd5 3.95(7) .
Pd6 Pd22 Pd24 Pd5 -23.43(4) .
Pd8 Pd22 Pd24 Pd5 -73.7(2) .
Pd4 Pd22 Pd24 Pd5 91.23(4) .
Pd23 Pd22 Pd24 Pd5 -60.19(5) .
Pd35 Pd22 Pd24 Pd5 -90.05(4) .
C15 Pd13 Pd24 C17 5.8(8) .
C28 Pd13 Pd24 C17 -170.3(8) .
P12 Pd13 Pd24 C17 14.3(7) .
Pd5 Pd13 Pd24 C17 -169.6(7) .
Pd29 Pd13 Pd24 C17 118.5(7) .
Pd10 Pd13 Pd24 C17 -104.4(7) .
C28 Pd13 Pd24 C15 -176.1(7) .
P12 Pd13 Pd24 C15 8.5(6) .
Pd5 Pd13 Pd24 C15 -175.4(5) .
Pd29 Pd13 Pd24 C15 112.7(5) .
Pd10 Pd13 Pd24 C15 -110.2(5) .
C15 Pd13 Pd24 Pd22 138.7(6) .
C28 Pd13 Pd24 Pd22 -37.4(5) .
P12 Pd13 Pd24 Pd22 147.1(3) .
Pd5 Pd13 Pd24 Pd22 -36.7(2) .
Pd29 Pd13 Pd24 Pd22 -108.6(2) .
Pd10 Pd13 Pd24 Pd22 28.5(2) .
C15 Pd13 Pd24 Pd6 146.7(5) .
C28 Pd13 Pd24 Pd6 -29.4(4) .
P12 Pd13 Pd24 Pd6 155.1(2) .
Pd5 Pd13 Pd24 Pd6 -28.74(4) .
Pd29 Pd13 Pd24 Pd6 -100.63(4) .
Pd10 Pd13 Pd24 Pd6 36.44(4) .
C15 Pd13 Pd24 Pd29 -112.7(5) .
C28 Pd13 Pd24 Pd29 71.2(4) .
P12 Pd13 Pd24 Pd29 -104.3(2) .
Pd5 Pd13 Pd24 Pd29 71.89(4) .
Pd10 Pd13 Pd24 Pd29 137.07(4) .
C15 Pd13 Pd24 Pd11 -156.0(5) .
C28 Pd13 Pd24 Pd11 27.9(4) .
P12 Pd13 Pd24 Pd11 -147.5(2) .
Pd5 Pd13 Pd24 Pd11 28.62(4) .
Pd29 Pd13 Pd24 Pd11 -43.27(3) .
Pd10 Pd13 Pd24 Pd11 93.80(4) .
C15 Pd13 Pd24 Pd10 110.2(5) .
C28 Pd13 Pd24 Pd10 -65.9(4) .
P12 Pd13 Pd24 Pd10 118.7(2) .
Pd5 Pd13 Pd24 Pd10 -65.18(4) .
Pd29 Pd13 Pd24 Pd10 -137.07(4) .
C15 Pd13 Pd24 Pd31 -67.1(5) .
C28 Pd13 Pd24 Pd31 116.8(4) .
P12 Pd13 Pd24 Pd31 -58.6(2) .
Pd5 Pd13 Pd24 Pd31 117.52(4) .
Pd29 Pd13 Pd24 Pd31 45.63(3) .
Pd10 Pd13 Pd24 Pd31 -177.30(4) .
C15 Pd13 Pd24 Pd35 85.0(5) .
C28 Pd13 Pd24 Pd35 -91.1(4) .
P12 Pd13 Pd24 Pd35 93.5(2) .
Pd5 Pd13 Pd24 Pd35 -90.37(4) .
Pd29 Pd13 Pd24 Pd35 -162.27(4) .
Pd10 Pd13 Pd24 Pd35 -25.20(4) .
C15 Pd13 Pd24 Pd4 -106.6(5) .
C28 Pd13 Pd24 Pd4 77.3(4) .
P12 Pd13 Pd24 Pd4 -98.1(2) .
Pd5 Pd13 Pd24 Pd4 78.00(5) .
Pd29 Pd13 Pd24 Pd4 6.11(5) .
Pd10 Pd13 Pd24 Pd4 143.18(6) .
C15 Pd13 Pd24 Pd5 175.4(5) .
C28 Pd13 Pd24 Pd5 -0.7(4) .
P12 Pd13 Pd24 Pd5 -176.1(2) .
Pd29 Pd13 Pd24 Pd5 -71.89(4) .
Pd10 Pd13 Pd24 Pd5 65.18(4) .
C300 Pd6 Pd24 C17 -83.6(6) .
Pd19 Pd6 Pd24 C17 160.6(4) .
Pd11 Pd6 Pd24 C17 -110.2(4) .
Pd21 Pd6 Pd24 C17 82.9(4) .
Pd20 Pd6 Pd24 C17 -17.5(5) .
Pd10 Pd6 Pd24 C17 118.5(4) .
Pd23 Pd6 Pd24 C17 16.9(4) .
Pd22 Pd6 Pd24 C17 -21.4(4) .
Pd5 Pd6 Pd24 C17 -176.3(4) .
Pd35 Pd6 Pd24 C17 55.6(4) .
Pd9 Pd6 Pd24 C17 -44.9(4) .
C300 Pd6 Pd24 C15 159.3(8) .
Pd19 Pd6 Pd24 C15 43.5(7) .
Pd11 Pd6 Pd24 C15 132.7(7) .
Pd21 Pd6 Pd24 C15 -34.2(7) .
Pd20 Pd6 Pd24 C15 -134.6(7) .
Pd10 Pd6 Pd24 C15 1.4(7) .
Pd23 Pd6 Pd24 C15 -100.1(7) .
Pd22 Pd6 Pd24 C15 -138.5(7) .
Pd5 Pd6 Pd24 C15 66.7(7) .
Pd35 Pd6 Pd24 C15 -61.4(7) .
Pd9 Pd6 Pd24 C15 -161.9(7) .
C300 Pd6 Pd24 Pd22 -62.2(4) .
Pd19 Pd6 Pd24 Pd22 -178.01(6) .
Pd11 Pd6 Pd24 Pd22 -88.80(4) .
Pd21 Pd6 Pd24 Pd22 104.30(5) .
Pd20 Pd6 Pd24 Pd22 3.9(2) .
Pd10 Pd6 Pd24 Pd22 139.89(5) .
Pd23 Pd6 Pd24 Pd22 38.34(4) .
Pd5 Pd6 Pd24 Pd22 -154.85(4) .
Pd35 Pd6 Pd24 Pd22 77.05(4) .
Pd9 Pd6 Pd24 Pd22 -23.47(4) .
C300 Pd6 Pd24 Pd13 119.9(4) .
Pd19 Pd6 Pd24 Pd13 4.09(7) .
Pd11 Pd6 Pd24 Pd13 93.30(4) .
Pd21 Pd6 Pd24 Pd13 -73.60(6) .
Pd20 Pd6 Pd24 Pd13 -174.0(2) .
Pd10 Pd6 Pd24 Pd13 -38.01(4) .
Pd23 Pd6 Pd24 Pd13 -139.55(4) .
Pd22 Pd6 Pd24 Pd13 -177.90(5) .
Pd5 Pd6 Pd24 Pd13 27.25(4) .
Pd35 Pd6 Pd24 Pd13 -100.85(4) .
Pd9 Pd6 Pd24 Pd13 158.63(4) .
C300 Pd6 Pd24 Pd29 55.0(4) .
Pd19 Pd6 Pd24 Pd29 -60.83(7) .
Pd11 Pd6 Pd24 Pd29 28.38(4) .
Pd21 Pd6 Pd24 Pd29 -138.52(5) .
Pd20 Pd6 Pd24 Pd29 121.1(2) .
Pd10 Pd6 Pd24 Pd29 -102.94(5) .
Pd23 Pd6 Pd24 Pd29 155.52(4) .
Pd22 Pd6 Pd24 Pd29 117.18(5) .
Pd5 Pd6 Pd24 Pd29 -37.67(4) .
Pd35 Pd6 Pd24 Pd29 -165.77(5) .
Pd9 Pd6 Pd24 Pd29 93.71(5) .
C300 Pd6 Pd24 Pd11 26.6(4) .
Pd19 Pd6 Pd24 Pd11 -89.21(6) .
Pd21 Pd6 Pd24 Pd11 -166.90(6) .
Pd20 Pd6 Pd24 Pd11 92.7(2) .
Pd10 Pd6 Pd24 Pd11 -131.31(4) .
Pd23 Pd6 Pd24 Pd11 127.15(5) .
Pd22 Pd6 Pd24 Pd11 88.80(4) .
Pd5 Pd6 Pd24 Pd11 -66.05(3) .
Pd35 Pd6 Pd24 Pd11 165.85(4) .
Pd9 Pd6 Pd24 Pd11 65.33(4) .
C300 Pd6 Pd24 Pd10 157.9(4) .
Pd19 Pd6 Pd24 Pd10 42.10(6) .
Pd11 Pd6 Pd24 Pd10 131.31(4) .
Pd21 Pd6 Pd24 Pd10 -35.59(5) .
Pd20 Pd6 Pd24 Pd10 -136.0(2) .
Pd23 Pd6 Pd24 Pd10 -101.54(5) .
Pd22 Pd6 Pd24 Pd10 -139.89(5) .
Pd5 Pd6 Pd24 Pd10 65.27(4) .
Pd35 Pd6 Pd24 Pd10 -62.84(4) .
Pd9 Pd6 Pd24 Pd10 -163.36(5) .
C300 Pd6 Pd24 Pd31 4.3(4) .
Pd19 Pd6 Pd24 Pd31 -111.51(8) .
Pd11 Pd6 Pd24 Pd31 -22.30(7) .
Pd21 Pd6 Pd24 Pd31 170.80(6) .
Pd20 Pd6 Pd24 Pd31 70.4(2) .
Pd10 Pd6 Pd24 Pd31 -153.61(8) .
Pd23 Pd6 Pd24 Pd31 104.85(7) .
Pd22 Pd6 Pd24 Pd31 66.50(7) .
Pd5 Pd6 Pd24 Pd31 -88.34(7) .
Pd35 Pd6 Pd24 Pd31 143.55(8) .
Pd9 Pd6 Pd24 Pd31 43.03(9) .
C300 Pd6 Pd24 Pd35 -139.3(4) .
Pd19 Pd6 Pd24 Pd35 104.94(6) .
Pd11 Pd6 Pd24 Pd35 -165.85(4) .
Pd21 Pd6 Pd24 Pd35 27.25(5) .
Pd20 Pd6 Pd24 Pd35 -73.2(2) .
Pd10 Pd6 Pd24 Pd35 62.84(4) .
Pd23 Pd6 Pd24 Pd35 -38.70(4) .
Pd22 Pd6 Pd24 Pd35 -77.05(4) .
Pd5 Pd6 Pd24 Pd35 128.11(4) .
Pd9 Pd6 Pd24 Pd35 -100.52(4) .
C300 Pd6 Pd24 Pd4 -12.5(4) .
Pd19 Pd6 Pd24 Pd4 -128.28(6) .
Pd11 Pd6 Pd24 Pd4 -39.07(3) .
Pd21 Pd6 Pd24 Pd4 154.03(5) .
Pd20 Pd6 Pd24 Pd4 53.6(2) .
Pd10 Pd6 Pd24 Pd4 -170.38(4) .
Pd23 Pd6 Pd24 Pd4 88.08(4) .
Pd22 Pd6 Pd24 Pd4 49.74(4) .
Pd5 Pd6 Pd24 Pd4 -105.11(4) .
Pd35 Pd6 Pd24 Pd4 126.78(4) .
Pd9 Pd6 Pd24 Pd4 26.26(5) .
C300 Pd6 Pd24 Pd5 92.6(4) .
Pd19 Pd6 Pd24 Pd5 -23.17(5) .
Pd11 Pd6 Pd24 Pd5 66.05(3) .
Pd21 Pd6 Pd24 Pd5 -100.86(5) .
Pd20 Pd6 Pd24 Pd5 158.7(2) .
Pd10 Pd6 Pd24 Pd5 -65.27(4) .
Pd23 Pd6 Pd24 Pd5 -166.81(5) .
Pd22 Pd6 Pd24 Pd5 154.85(4) .
Pd35 Pd6 Pd24 Pd5 -128.11(4) .
Pd9 Pd6 Pd24 Pd5 131.37(5) .
C300 Pd11 Pd24 C17 65.8(5) .
Pd4 Pd11 Pd24 C17 -35.7(4) .
Pd6 Pd11 Pd24 C17 91.4(4) .
Pd3 Pd11 Pd24 C17 -81.3(4) .
Pd29 Pd11 Pd24 C17 -121.6(4) .
Pd1 Pd11 Pd24 C17 -12.1(4) .
Pd5 Pd11 Pd24 C17 163.7(4) .
Pd12 Pd11 Pd24 C17 -127.1(5) .
Pd15 Pd11 Pd24 C17 141.2(4) .
Pd2 Pd11 Pd24 C17 69.0(4) .
Pd26 Pd11 Pd24 C17 -145.4(4) .
C300 Pd11 Pd24 C15 -155.7(7) .
Pd4 Pd11 Pd24 C15 102.8(6) .
Pd6 Pd11 Pd24 C15 -130.1(6) .
Pd3 Pd11 Pd24 C15 57.3(6) .
Pd29 Pd11 Pd24 C15 17.0(6) .
Pd1 Pd11 Pd24 C15 126.4(6) .
Pd5 Pd11 Pd24 C15 -57.8(6) .
Pd12 Pd11 Pd24 C15 11.4(6) .
Pd15 Pd11 Pd24 C15 -80.3(6) .
Pd2 Pd11 Pd24 C15 -152.5(6) .
Pd26 Pd11 Pd24 C15 -6.9(6) .
C300 Pd11 Pd24 Pd22 40.9(3) .
Pd4 Pd11 Pd24 Pd22 -60.57(4) .
Pd6 Pd11 Pd24 Pd22 66.53(4) .
Pd3 Pd11 Pd24 Pd22 -106.12(4) .
Pd29 Pd11 Pd24 Pd22 -146.43(4) .
Pd1 Pd11 Pd24 Pd22 -36.98(5) .
Pd5 Pd11 Pd24 Pd22 138.86(4) .
Pd12 Pd11 Pd24 Pd22 -151.97(18) .
Pd15 Pd11 Pd24 Pd22 116.34(5) .
Pd2 Pd11 Pd24 Pd22 44.11(6) .
Pd26 Pd11 Pd24 Pd22 -170.28(4) .
C300 Pd11 Pd24 Pd13 -126.3(3) .
Pd4 Pd11 Pd24 Pd13 132.17(4) .
Pd6 Pd11 Pd24 Pd13 -100.73(4) .
Pd3 Pd11 Pd24 Pd13 86.61(5) .
Pd29 Pd11 Pd24 Pd13 46.31(4) .
Pd1 Pd11 Pd24 Pd13 155.76(5) .
Pd5 Pd11 Pd24 Pd13 -28.40(4) .
Pd12 Pd11 Pd24 Pd13 40.77(19) .
Pd15 Pd11 Pd24 Pd13 -50.93(6) .
Pd2 Pd11 Pd24 Pd13 -123.15(6) .
Pd26 Pd11 Pd24 Pd13 22.45(5) .
C300 Pd11 Pd24 Pd6 -25.6(3) .
Pd4 Pd11 Pd24 Pd6 -127.10(4) .
Pd3 Pd11 Pd24 Pd6 -172.65(5) .
Pd29 Pd11 Pd24 Pd6 147.04(5) .
Pd1 Pd11 Pd24 Pd6 -103.51(5) .
Pd5 Pd11 Pd24 Pd6 72.33(4) .
Pd12 Pd11 Pd24 Pd6 141.50(18) .
Pd15 Pd11 Pd24 Pd6 49.81(5) .
Pd2 Pd11 Pd24 Pd6 -22.42(6) .
Pd26 Pd11 Pd24 Pd6 123.19(5) .
C300 Pd11 Pd24 Pd29 -172.6(3) .
Pd4 Pd11 Pd24 Pd29 85.86(4) .
Pd6 Pd11 Pd24 Pd29 -147.04(5) .
Pd3 Pd11 Pd24 Pd29 40.31(4) .
Pd1 Pd11 Pd24 Pd29 109.45(5) .
Pd5 Pd11 Pd24 Pd29 -74.71(4) .
Pd12 Pd11 Pd24 Pd29 -5.54(17) .
Pd15 Pd11 Pd24 Pd29 -97.24(5) .
Pd2 Pd11 Pd24 Pd29 -169.46(6) .
Pd26 Pd11 Pd24 Pd29 -23.86(4) .
C300 Pd11 Pd24 Pd10 -65.1(3) .
Pd4 Pd11 Pd24 Pd10 -166.62(4) .
Pd6 Pd11 Pd24 Pd10 -39.52(4) .
Pd3 Pd11 Pd24 Pd10 147.83(4) .
Pd29 Pd11 Pd24 Pd10 107.52(4) .
Pd1 Pd11 Pd24 Pd10 -143.02(5) .
Pd5 Pd11 Pd24 Pd10 32.81(4) .
Pd12 Pd11 Pd24 Pd10 101.98(18) .
Pd15 Pd11 Pd24 Pd10 10.29(6) .
Pd2 Pd11 Pd24 Pd10 -61.93(7) .
Pd26 Pd11 Pd24 Pd10 83.67(5) .
C300 Pd11 Pd24 Pd31 140.9(3) .
Pd4 Pd11 Pd24 Pd31 39.40(3) .
Pd6 Pd11 Pd24 Pd31 166.50(4) .
Pd3 Pd11 Pd24 Pd31 -6.15(5) .
Pd29 Pd11 Pd24 Pd31 -46.46(3) .
Pd1 Pd11 Pd24 Pd31 62.99(5) .
Pd5 Pd11 Pd24 Pd31 -121.17(4) .
Pd12 Pd11 Pd24 Pd31 -52.00(18) .
Pd15 Pd11 Pd24 Pd31 -143.69(5) .
Pd2 Pd11 Pd24 Pd31 144.08(6) .
Pd26 Pd11 Pd24 Pd31 -70.31(4) .
C300 Pd11 Pd24 Pd35 -12.4(3) .
Pd4 Pd11 Pd24 Pd35 -113.87(5) .
Pd6 Pd11 Pd24 Pd35 13.23(4) .
Pd3 Pd11 Pd24 Pd35 -159.42(4) .
Pd29 Pd11 Pd24 Pd35 160.27(5) .
Pd1 Pd11 Pd24 Pd35 -90.28(6) .
Pd5 Pd11 Pd24 Pd35 85.56(4) .
Pd12 Pd11 Pd24 Pd35 154.73(16) .
Pd15 Pd11 Pd24 Pd35 63.04(6) .
Pd2 Pd11 Pd24 Pd35 -9.19(8) .
Pd26 Pd11 Pd24 Pd35 136.42(4) .
C300 Pd11 Pd24 Pd4 101.5(3) .
Pd6 Pd11 Pd24 Pd4 127.10(4) .
Pd3 Pd11 Pd24 Pd4 -45.55(4) .
Pd29 Pd11 Pd24 Pd4 -85.86(4) .
Pd1 Pd11 Pd24 Pd4 23.59(5) .
Pd5 Pd11 Pd24 Pd4 -160.57(4) .
Pd12 Pd11 Pd24 Pd4 -91.40(18) .
Pd15 Pd11 Pd24 Pd4 176.91(6) .
Pd2 Pd11 Pd24 Pd4 104.68(6) .
Pd26 Pd11 Pd24 Pd4 -109.71(5) .
C300 Pd11 Pd24 Pd5 -97.9(3) .
Pd4 Pd11 Pd24 Pd5 160.57(4) .
Pd6 Pd11 Pd24 Pd5 -72.33(4) .
Pd3 Pd11 Pd24 Pd5 115.02(5) .
Pd29 Pd11 Pd24 Pd5 74.71(4) .
Pd1 Pd11 Pd24 Pd5 -175.83(6) .
Pd12 Pd11 Pd24 Pd5 69.17(18) .
Pd15 Pd11 Pd24 Pd5 -22.52(4) .
Pd2 Pd11 Pd24 Pd5 -94.75(6) .
Pd26 Pd11 Pd24 Pd5 50.86(4) .
C18 Pd10 Pd24 C17 33.4(6) .
C12 Pd10 Pd24 C17 124.3(9) .
Pd34 Pd10 Pd24 C17 -159.3(4) .
Pd35 Pd10 Pd24 C17 -13.1(4) .
Pd6 Pd10 Pd24 C17 -87.3(4) .
Pd5 Pd10 Pd24 C17 -159.3(4) .
Pd13 Pd10 Pd24 C17 135.9(4) .
Pd21 Pd10 Pd24 C17 -58.2(4) .
C18 Pd10 Pd24 C15 -58.3(6) .
C12 Pd10 Pd24 C15 32.5(9) .
Pd34 Pd10 Pd24 C15 108.9(5) .
Pd35 Pd10 Pd24 C15 -104.9(5) .
Pd6 Pd10 Pd24 C15 -179.1(5) .
Pd5 Pd10 Pd24 C15 109.0(5) .
Pd13 Pd10 Pd24 C15 44.2(5) .
Pd21 Pd10 Pd24 C15 -150.0(5) .
C18 Pd10 Pd24 Pd22 84.2(4) .
C12 Pd10 Pd24 Pd22 175.0(8) .
Pd34 Pd10 Pd24 Pd22 -108.58(7) .
Pd35 Pd10 Pd24 Pd22 37.61(4) .
Pd6 Pd10 Pd24 Pd22 -36.56(4) .
Pd5 Pd10 Pd24 Pd22 -108.50(4) .
Pd13 Pd10 Pd24 Pd22 -173.31(5) .
Pd21 Pd10 Pd24 Pd22 -7.44(5) .
C18 Pd10 Pd24 Pd13 -102.5(4) .
C12 Pd10 Pd24 Pd13 -11.7(8) .
Pd34 Pd10 Pd24 Pd13 64.73(7) .
Pd35 Pd10 Pd24 Pd13 -149.08(5) .
Pd6 Pd10 Pd24 Pd13 136.75(5) .
Pd5 Pd10 Pd24 Pd13 64.81(4) .
Pd21 Pd10 Pd24 Pd13 165.87(5) .
C18 Pd10 Pd24 Pd6 120.7(4) .
C12 Pd10 Pd24 Pd6 -148.4(8) .
Pd34 Pd10 Pd24 Pd6 -72.02(7) .
Pd35 Pd10 Pd24 Pd6 74.17(4) .
Pd5 Pd10 Pd24 Pd6 -71.94(4) .
Pd13 Pd10 Pd24 Pd6 -136.75(5) .
Pd21 Pd10 Pd24 Pd6 29.12(4) .
C18 Pd10 Pd24 Pd29 -142.2(4) .
C12 Pd10 Pd24 Pd29 -51.4(8) .
Pd34 Pd10 Pd24 Pd29 25.00(8) .
Pd35 Pd10 Pd24 Pd29 171.19(5) .
Pd6 Pd10 Pd24 Pd29 97.02(4) .
Pd5 Pd10 Pd24 Pd29 25.08(4) .
Pd13 Pd10 Pd24 Pd29 -39.73(4) .
Pd21 Pd10 Pd24 Pd29 126.14(4) .
C18 Pd10 Pd24 Pd11 159.7(4) .
C12 Pd10 Pd24 Pd11 -109.4(8) .
Pd34 Pd10 Pd24 Pd11 -33.04(8) .
Pd35 Pd10 Pd24 Pd11 113.15(4) .
Pd6 Pd10 Pd24 Pd11 38.98(4) .
Pd5 Pd10 Pd24 Pd11 -32.96(4) .
Pd13 Pd10 Pd24 Pd11 -97.77(4) .
Pd21 Pd10 Pd24 Pd11 68.10(5) .
C18 Pd10 Pd24 Pd31 -96.5(5) .
C12 Pd10 Pd24 Pd31 -5.7(8) .
Pd34 Pd10 Pd24 Pd31 70.71(12) .
Pd35 Pd10 Pd24 Pd31 -143.10(10) .
Pd6 Pd10 Pd24 Pd31 142.73(10) .
Pd5 Pd10 Pd24 Pd31 70.79(10) .
Pd13 Pd10 Pd24 Pd31 5.99(9) .
Pd21 Pd10 Pd24 Pd31 171.85(8) .
C18 Pd10 Pd24 Pd35 46.6(4) .
C12 Pd10 Pd24 Pd35 137.4(8) .
Pd34 Pd10 Pd24 Pd35 -146.19(7) .
Pd6 Pd10 Pd24 Pd35 -74.17(4) .
Pd5 Pd10 Pd24 Pd35 -146.11(4) .
Pd13 Pd10 Pd24 Pd35 149.08(5) .
Pd21 Pd10 Pd24 Pd35 -45.05(4) .
C18 Pd10 Pd24 Pd4 139.3(4) .
C12 Pd10 Pd24 Pd4 -129.8(8) .
Pd34 Pd10 Pd24 Pd4 -53.44(12) .
Pd35 Pd10 Pd24 Pd4 92.75(9) .
Pd6 Pd10 Pd24 Pd4 18.58(8) .
Pd5 Pd10 Pd24 Pd4 -53.36(8) .
Pd13 Pd10 Pd24 Pd4 -118.17(9) .
Pd21 Pd10 Pd24 Pd4 47.70(10) .
C18 Pd10 Pd24 Pd5 -167.3(4) .
C12 Pd10 Pd24 Pd5 -76.5(8) .
Pd34 Pd10 Pd24 Pd5 -0.08(6) .
Pd35 Pd10 Pd24 Pd5 146.11(4) .
Pd6 Pd10 Pd24 Pd5 71.94(4) .
Pd13 Pd10 Pd24 Pd5 -64.81(4) .
Pd21 Pd10 Pd24 Pd5 101.06(4) .
C16 Pd4 Pd24 C17 -52.3(6) .
C10 Pd4 Pd24 C17 176.6(9) .
Pd11 Pd4 Pd24 C17 145.9(4) .
Pd31 Pd4 Pd24 C17 -88.6(4) .
Pd3 Pd4 Pd24 C17 -170.9(4) .
Pd1 Pd4 Pd24 C17 124.5(4) .
Pd22 Pd4 Pd24 C17 51.3(4) .
Pd16 Pd4 Pd24 C17 61.6(4) .
C16 Pd4 Pd24 C15 29.7(7) .
C10 Pd4 Pd24 C15 -101.5(9) .
Pd11 Pd4 Pd24 C15 -132.1(6) .
Pd31 Pd4 Pd24 C15 -6.7(6) .
Pd3 Pd4 Pd24 C15 -88.9(6) .
Pd1 Pd4 Pd24 C15 -153.5(6) .
Pd22 Pd4 Pd24 C15 133.2(6) .
Pd16 Pd4 Pd24 C15 143.5(6) .
C16 Pd4 Pd24 Pd22 -103.6(4) .
C10 Pd4 Pd24 Pd22 125.3(8) .
Pd11 Pd4 Pd24 Pd22 94.63(4) .
Pd31 Pd4 Pd24 Pd22 -139.93(5) .
Pd3 Pd4 Pd24 Pd22 137.84(5) .
Pd1 Pd4 Pd24 Pd22 73.25(5) .
Pd16 Pd4 Pd24 Pd22 10.27(4) .
C16 Pd4 Pd24 Pd13 91.0(4) .
C10 Pd4 Pd24 Pd13 -40.1(8) .
Pd11 Pd4 Pd24 Pd13 -70.76(6) .
Pd31 Pd4 Pd24 Pd13 54.69(6) .
Pd3 Pd4 Pd24 Pd13 -27.55(6) .
Pd1 Pd4 Pd24 Pd13 -92.14(6) .
Pd22 Pd4 Pd24 Pd13 -165.39(6) .
Pd16 Pd4 Pd24 Pd13 -155.11(5) .
C16 Pd4 Pd24 Pd6 -156.8(4) .
C10 Pd4 Pd24 Pd6 72.0(8) .
Pd11 Pd4 Pd24 Pd6 41.39(4) .
Pd31 Pd4 Pd24 Pd6 166.83(4) .
Pd3 Pd4 Pd24 Pd6 84.60(4) .
Pd1 Pd4 Pd24 Pd6 20.01(5) .
Pd22 Pd4 Pd24 Pd6 -53.24(4) .
Pd16 Pd4 Pd24 Pd6 -42.97(5) .
C16 Pd4 Pd24 Pd29 96.9(4) .
C10 Pd4 Pd24 Pd29 -34.2(8) .
Pd11 Pd4 Pd24 Pd29 -64.91(4) .
Pd31 Pd4 Pd24 Pd29 60.54(4) .
Pd3 Pd4 Pd24 Pd29 -21.70(4) .
Pd1 Pd4 Pd24 Pd29 -86.29(5) .
Pd22 Pd4 Pd24 Pd29 -159.54(4) .
Pd16 Pd4 Pd24 Pd29 -149.26(4) .
C16 Pd4 Pd24 Pd11 161.8(4) .
C10 Pd4 Pd24 Pd11 30.7(8) .
Pd31 Pd4 Pd24 Pd11 125.44(4) .
Pd3 Pd4 Pd24 Pd11 43.21(4) .
Pd1 Pd4 Pd24 Pd11 -21.38(4) .
Pd22 Pd4 Pd24 Pd11 -94.63(4) .
Pd16 Pd4 Pd24 Pd11 -84.36(4) .
C16 Pd4 Pd24 Pd10 -172.3(4) .
C10 Pd4 Pd24 Pd10 56.6(8) .
Pd11 Pd4 Pd24 Pd10 25.89(8) .
Pd31 Pd4 Pd24 Pd10 151.34(9) .
Pd3 Pd4 Pd24 Pd10 69.10(9) .
Pd1 Pd4 Pd24 Pd10 4.51(11) .
Pd22 Pd4 Pd24 Pd10 -68.74(8) .
Pd16 Pd4 Pd24 Pd10 -58.46(9) .
C16 Pd4 Pd24 Pd31 36.3(4) .
C10 Pd4 Pd24 Pd31 -94.8(8) .
Pd11 Pd4 Pd24 Pd31 -125.44(4) .
Pd3 Pd4 Pd24 Pd31 -82.24(4) .
Pd1 Pd4 Pd24 Pd31 -146.82(6) .
Pd22 Pd4 Pd24 Pd31 139.93(5) .
Pd16 Pd4 Pd24 Pd31 150.20(5) .
C16 Pd4 Pd24 Pd35 -102.2(4) .
C10 Pd4 Pd24 Pd35 126.7(8) .
Pd11 Pd4 Pd24 Pd35 96.01(5) .
Pd31 Pd4 Pd24 Pd35 -138.55(5) .
Pd3 Pd4 Pd24 Pd35 139.22(4) .
Pd1 Pd4 Pd24 Pd35 74.63(6) .
Pd22 Pd4 Pd24 Pd35 1.38(4) .
Pd16 Pd4 Pd24 Pd35 11.65(6) .
C16 Pd4 Pd24 Pd5 145.6(4) .
C10 Pd4 Pd24 Pd5 14.5(8) .
Pd11 Pd4 Pd24 Pd5 -16.20(4) .
Pd31 Pd4 Pd24 Pd5 109.24(4) .
Pd3 Pd4 Pd24 Pd5 27.01(5) .
Pd1 Pd4 Pd24 Pd5 -37.58(5) .
Pd22 Pd4 Pd24 Pd5 -110.83(4) .
Pd16 Pd4 Pd24 Pd5 -100.56(4) .
C28 Pd5 Pd24 C17 159.3(14) .
C14 Pd5 Pd24 C17 -53.2(18) .
Pd15 Pd5 Pd24 C17 -33.8(13) .
Pd13 Pd5 Pd24 C17 158.7(13) .
Pd10 Pd5 Pd24 C17 81.9(13) .
Pd11 Pd5 Pd24 C17 -56.7(13) .
Pd6 Pd5 Pd24 C17 11.9(13) .
Pd29 Pd5 Pd24 C17 -125.5(13) .
Pd19 Pd5 Pd24 C17 27.4(13) .
Pd34 Pd5 Pd24 C17 82.0(13) .
Pd26 Pd5 Pd24 C17 -100.7(13) .
C28 Pd5 Pd24 C15 4.1(5) .
C14 Pd5 Pd24 C15 151.6(12) .
Pd15 Pd5 Pd24 C15 170.9(4) .
Pd13 Pd5 Pd24 C15 3.5(4) .
Pd10 Pd5 Pd24 C15 -73.3(4) .
Pd11 Pd5 Pd24 C15 148.1(4) .
Pd6 Pd5 Pd24 C15 -143.3(4) .
Pd29 Pd5 Pd24 C15 79.3(4) .
Pd19 Pd5 Pd24 C15 -127.8(4) .
Pd34 Pd5 Pd24 C15 -73.3(4) .
Pd26 Pd5 Pd24 C15 104.1(4) .
C28 Pd5 Pd24 Pd22 171.8(4) .
C14 Pd5 Pd24 Pd22 -40.7(12) .
Pd15 Pd5 Pd24 Pd22 -21.37(6) .
Pd13 Pd5 Pd24 Pd22 171.16(6) .
Pd10 Pd5 Pd24 Pd22 94.38(5) .
Pd11 Pd5 Pd24 Pd22 -44.19(4) .
Pd6 Pd5 Pd24 Pd22 24.40(4) .
Pd29 Pd5 Pd24 Pd22 -113.04(5) .
Pd19 Pd5 Pd24 Pd22 39.86(5) .
Pd34 Pd5 Pd24 Pd22 94.44(5) .
Pd26 Pd5 Pd24 Pd22 -88.20(5) .
C28 Pd5 Pd24 Pd13 0.6(4) .
C14 Pd5 Pd24 Pd13 148.1(12) .
Pd15 Pd5 Pd24 Pd13 167.47(6) .
Pd10 Pd5 Pd24 Pd13 -76.78(4) .
Pd11 Pd5 Pd24 Pd13 144.65(5) .
Pd6 Pd5 Pd24 Pd13 -146.76(5) .
Pd29 Pd5 Pd24 Pd13 75.79(4) .
Pd19 Pd5 Pd24 Pd13 -131.30(5) .
Pd34 Pd5 Pd24 Pd13 -76.73(5) .
Pd26 Pd5 Pd24 Pd13 100.64(4) .
C28 Pd5 Pd24 Pd6 147.4(4) .
C14 Pd5 Pd24 Pd6 -65.1(12) .
Pd15 Pd5 Pd24 Pd6 -45.77(4) .
Pd13 Pd5 Pd24 Pd6 146.76(5) .
Pd10 Pd5 Pd24 Pd6 69.98(4) .
Pd11 Pd5 Pd24 Pd6 -68.59(4) .
Pd29 Pd5 Pd24 Pd6 -137.44(4) .
Pd19 Pd5 Pd24 Pd6 15.46(4) .
Pd34 Pd5 Pd24 Pd6 70.04(4) .
Pd26 Pd5 Pd24 Pd6 -112.60(4) .
C28 Pd5 Pd24 Pd29 -75.2(4) .
C14 Pd5 Pd24 Pd29 72.3(12) .
Pd15 Pd5 Pd24 Pd29 91.67(5) .
Pd13 Pd5 Pd24 Pd29 -75.79(4) .
Pd10 Pd5 Pd24 Pd29 -152.57(5) .
Pd11 Pd5 Pd24 Pd29 68.86(4) .
Pd6 Pd5 Pd24 Pd29 137.44(4) .
Pd19 Pd5 Pd24 Pd29 152.91(4) .
Pd34 Pd5 Pd24 Pd29 -152.52(5) .
Pd26 Pd5 Pd24 Pd29 24.84(4) .
C28 Pd5 Pd24 Pd11 -144.0(4) .
C14 Pd5 Pd24 Pd11 3.5(12) .
Pd15 Pd5 Pd24 Pd11 22.82(4) .
Pd13 Pd5 Pd24 Pd11 -144.65(5) .
Pd10 Pd5 Pd24 Pd11 138.57(4) .
Pd6 Pd5 Pd24 Pd11 68.59(4) .
Pd29 Pd5 Pd24 Pd11 -68.86(4) .
Pd19 Pd5 Pd24 Pd11 84.05(4) .
Pd34 Pd5 Pd24 Pd11 138.62(5) .
Pd26 Pd5 Pd24 Pd11 -44.01(3) .
C28 Pd5 Pd24 Pd10 77.4(4) .
C14 Pd5 Pd24 Pd10 -135.1(12) .
Pd15 Pd5 Pd24 Pd10 -115.76(5) .
Pd13 Pd5 Pd24 Pd10 76.78(4) .
Pd11 Pd5 Pd24 Pd10 -138.57(4) .
Pd6 Pd5 Pd24 Pd10 -69.98(4) .
Pd29 Pd5 Pd24 Pd10 152.57(5) .
Pd19 Pd5 Pd24 Pd10 -54.52(4) .
Pd34 Pd5 Pd24 Pd10 0.05(4) .
Pd26 Pd5 Pd24 Pd10 177.41(5) .
C28 Pd5 Pd24 Pd31 -74.8(4) .
C14 Pd5 Pd24 Pd31 72.7(12) .
Pd15 Pd5 Pd24 Pd31 92.01(5) .
Pd13 Pd5 Pd24 Pd31 -75.45(5) .
Pd10 Pd5 Pd24 Pd31 -152.23(5) .
Pd11 Pd5 Pd24 Pd31 69.20(4) .
Pd6 Pd5 Pd24 Pd31 137.79(5) .
Pd29 Pd5 Pd24 Pd31 0.34(4) .
Pd19 Pd5 Pd24 Pd31 153.25(4) .
Pd34 Pd5 Pd24 Pd31 -152.18(4) .
Pd26 Pd5 Pd24 Pd31 25.18(5) .
C28 Pd5 Pd24 Pd35 104.1(4) .
C14 Pd5 Pd24 Pd35 -108.4(12) .
Pd15 Pd5 Pd24 Pd35 -89.05(5) .
Pd13 Pd5 Pd24 Pd35 103.48(4) .
Pd10 Pd5 Pd24 Pd35 26.70(4) .
Pd11 Pd5 Pd24 Pd35 -111.87(4) .
Pd6 Pd5 Pd24 Pd35 -43.28(3) .
Pd29 Pd5 Pd24 Pd35 179.27(4) .
Pd19 Pd5 Pd24 Pd35 -27.82(4) .
Pd34 Pd5 Pd24 Pd35 26.75(5) .
Pd26 Pd5 Pd24 Pd35 -155.89(4) .
C28 Pd5 Pd24 Pd4 -128.3(4) .
C14 Pd5 Pd24 Pd4 19.2(12) .
Pd15 Pd5 Pd24 Pd4 38.54(5) .
Pd13 Pd5 Pd24 Pd4 -128.93(5) .
Pd10 Pd5 Pd24 Pd4 154.29(4) .
Pd11 Pd5 Pd24 Pd4 15.72(3) .
Pd6 Pd5 Pd24 Pd4 84.31(4) .
Pd29 Pd5 Pd24 Pd4 -53.14(4) .
Pd19 Pd5 Pd24 Pd4 99.77(4) .
Pd34 Pd5 Pd24 Pd4 154.34(4) .
Pd26 Pd5 Pd24 Pd4 -28.30(4) .
C3 Pd18 Pd25 C4 -159.5(8) .
P14 Pd18 Pd25 C4 23.4(6) .
Pd7 Pd18 Pd25 C4 -160.9(6) .
C3 Pd18 Pd25 C21 -133.9(8) .
C4 Pd18 Pd25 C21 25.6(9) .
P14 Pd18 Pd25 C21 49.0(7) .
Pd7 Pd18 Pd25 C21 -135.3(6) .
C3 Pd18 Pd25 Pd30 -51.8(5) .
C4 Pd18 Pd25 Pd30 107.7(6) .
P14 Pd18 Pd25 Pd30 131.12(19) .
Pd7 Pd18 Pd25 Pd30 -53.19(9) .
C3 Pd18 Pd25 Pd2 12.0(5) .
C4 Pd18 Pd25 Pd2 171.5(6) .
P14 Pd18 Pd25 Pd2 -165.10(19) .
Pd7 Pd18 Pd25 Pd2 10.59(4) .
C3 Pd18 Pd25 Pd27 68.9(5) .
C4 Pd18 Pd25 Pd27 -131.7(6) .
P14 Pd18 Pd25 Pd27 -108.23(19) .
Pd7 Pd18 Pd25 Pd27 67.45(4) .
C3 Pd18 Pd25 Pd36 116.7(5) .
C4 Pd18 Pd25 Pd36 -83.8(6) .
P14 Pd18 Pd25 Pd36 -60.4(2) .
Pd7 Pd18 Pd25 Pd36 115.33(4) .
C3 Pd18 Pd25 Pd14 -42.8(5) .
C4 Pd18 Pd25 Pd14 116.6(6) .
P14 Pd18 Pd25 Pd14 140.08(19) .
Pd7 Pd18 Pd25 Pd14 -44.23(4) .
C3 Pd18 Pd25 Pd28 65.2(5) .
C4 Pd18 Pd25 Pd28 -135.4(6) .
P14 Pd18 Pd25 Pd28 -111.91(19) .
Pd7 Pd18 Pd25 Pd28 63.77(7) .
C300 Pd2 Pd25 C4 88.9(11) .
Pd7 Pd2 Pd25 C4 1.7(9) .
Pd9 Pd2 Pd25 C4 106.5(9) .
Pd14 Pd2 Pd25 C4 -62.9(9) .
Pd15 Pd2 Pd25 C4 -39.5(9) .
Pd12 Pd2 Pd25 C4 -107.2(9) .
Pd28 Pd2 Pd25 C4 154.0(9) .
Pd1 Pd2 Pd25 C4 -172.1(9) .
Pd27 Pd2 Pd25 C4 75.9(9) .
Pd11 Pd2 Pd25 C4 -129.9(9) .
Pd30 Pd2 Pd25 C4 -132.4(9) .
C300 Pd2 Pd25 C21 -125.9(9) .
Pd7 Pd2 Pd25 C21 146.9(4) .
Pd9 Pd2 Pd25 C21 -108.2(4) .
Pd14 Pd2 Pd25 C21 82.4(4) .
Pd15 Pd2 Pd25 C21 105.8(4) .
Pd12 Pd2 Pd25 C21 38.1(4) .
Pd28 Pd2 Pd25 C21 -60.8(4) .
Pd1 Pd2 Pd25 C21 -26.8(4) .
Pd27 Pd2 Pd25 C21 -138.8(4) .
Pd11 Pd2 Pd25 C21 15.4(5) .
Pd30 Pd2 Pd25 C21 12.8(4) .
C300 Pd2 Pd25 Pd18 76.5(8) .
Pd7 Pd2 Pd25 Pd18 -10.70(4) .
Pd9 Pd2 Pd25 Pd18 94.17(5) .
Pd14 Pd2 Pd25 Pd18 -75.27(5) .
Pd15 Pd2 Pd25 Pd18 -51.82(6) .
Pd12 Pd2 Pd25 Pd18 -119.54(5) .
Pd28 Pd2 Pd25 Pd18 141.60(5) .
Pd1 Pd2 Pd25 Pd18 175.53(4) .
Pd27 Pd2 Pd25 Pd18 63.54(4) .
Pd11 Pd2 Pd25 Pd18 -142.28(16) .
Pd30 Pd2 Pd25 Pd18 -144.81(5) .
C300 Pd2 Pd25 Pd30 -138.7(8) .
Pd7 Pd2 Pd25 Pd30 134.11(5) .
Pd9 Pd2 Pd25 Pd30 -121.02(5) .
Pd14 Pd2 Pd25 Pd30 69.54(4) .
Pd15 Pd2 Pd25 Pd30 92.99(5) .
Pd12 Pd2 Pd25 Pd30 25.27(4) .
Pd28 Pd2 Pd25 Pd30 -73.59(4) .
Pd1 Pd2 Pd25 Pd30 -39.66(5) .
Pd27 Pd2 Pd25 Pd30 -151.65(5) .
Pd11 Pd2 Pd25 Pd30 2.53(17) .
C300 Pd2 Pd25 Pd27 13.0(8) .
Pd7 Pd2 Pd25 Pd27 -74.24(4) .
Pd9 Pd2 Pd25 Pd27 30.63(4) .
Pd14 Pd2 Pd25 Pd27 -138.81(4) .
Pd15 Pd2 Pd25 Pd27 -115.36(5) .
Pd12 Pd2 Pd25 Pd27 176.92(5) .
Pd28 Pd2 Pd25 Pd27 78.06(4) .
Pd1 Pd2 Pd25 Pd27 111.99(5) .
Pd11 Pd2 Pd25 Pd27 154.18(17) .
Pd30 Pd2 Pd25 Pd27 151.65(5) .
C300 Pd2 Pd25 Pd36 -30.5(8) .
Pd7 Pd2 Pd25 Pd36 -117.73(5) .
Pd9 Pd2 Pd25 Pd36 -12.86(5) .
Pd14 Pd2 Pd25 Pd36 177.70(5) .
Pd15 Pd2 Pd25 Pd36 -158.84(5) .
Pd12 Pd2 Pd25 Pd36 133.43(4) .
Pd28 Pd2 Pd25 Pd36 34.57(4) .
Pd1 Pd2 Pd25 Pd36 68.50(5) .
Pd27 Pd2 Pd25 Pd36 -43.49(4) .
Pd11 Pd2 Pd25 Pd36 110.69(17) .
Pd30 Pd2 Pd25 Pd36 108.16(5) .
C300 Pd2 Pd25 Pd14 151.8(8) .
Pd7 Pd2 Pd25 Pd14 64.57(4) .
Pd9 Pd2 Pd25 Pd14 169.44(5) .
Pd15 Pd2 Pd25 Pd14 23.46(5) .
Pd12 Pd2 Pd25 Pd14 -44.27(4) .
Pd28 Pd2 Pd25 Pd14 -143.13(4) .
Pd1 Pd2 Pd25 Pd14 -109.20(5) .
Pd27 Pd2 Pd25 Pd14 138.81(4) .
Pd11 Pd2 Pd25 Pd14 -67.01(17) .
Pd30 Pd2 Pd25 Pd14 -69.54(4) .
C300 Pd2 Pd25 Pd28 -65.1(8) .
Pd7 Pd2 Pd25 Pd28 -152.30(4) .
Pd9 Pd2 Pd25 Pd28 -47.43(4) .
Pd14 Pd2 Pd25 Pd28 143.13(4) .
Pd15 Pd2 Pd25 Pd28 166.58(6) .
Pd12 Pd2 Pd25 Pd28 98.86(4) .
Pd1 Pd2 Pd25 Pd28 33.93(4) .
Pd27 Pd2 Pd25 Pd28 -78.06(4) .
Pd11 Pd2 Pd25 Pd28 76.12(17) .
Pd30 Pd2 Pd25 Pd28 73.59(4) .
C2 Pd14 Pd25 C4 77.9(5) .
C23 Pd14 Pd25 C4 -117.5(5) .
P7 Pd14 Pd25 C4 -23.0(4) .
Pd2 Pd14 Pd25 C4 151.5(4) .
Pd7 Pd14 Pd25 C4 88.0(4) .
Pd12 Pd14 Pd25 C4 -165.2(4) .
Pd15 Pd14 Pd25 C4 130.4(4) .
Pd30 Pd14 Pd25 C4 -130.3(4) .
C2 Pd14 Pd25 C21 174.7(5) .
C23 Pd14 Pd25 C21 -20.7(5) .
P7 Pd14 Pd25 C21 73.8(4) .
Pd2 Pd14 Pd25 C21 -111.7(4) .
Pd7 Pd14 Pd25 C21 -175.2(4) .
Pd12 Pd14 Pd25 C21 -68.4(4) .
Pd15 Pd14 Pd25 C21 -132.9(4) .
Pd30 Pd14 Pd25 C21 -33.5(4) .
C2 Pd14 Pd25 Pd18 34.2(4) .
C23 Pd14 Pd25 Pd18 -161.2(3) .
P7 Pd14 Pd25 Pd18 -66.67(10) .
Pd2 Pd14 Pd25 Pd18 107.79(4) .
Pd7 Pd14 Pd25 Pd18 44.31(4) .
Pd12 Pd14 Pd25 Pd18 151.09(4) .
Pd15 Pd14 Pd25 Pd18 86.65(5) .
Pd30 Pd14 Pd25 Pd18 -174.00(5) .
C2 Pd14 Pd25 Pd30 -151.8(4) .
C23 Pd14 Pd25 Pd30 12.8(3) .
P7 Pd14 Pd25 Pd30 107.33(10) .
Pd2 Pd14 Pd25 Pd30 -78.21(4) .
Pd7 Pd14 Pd25 Pd30 -141.69(4) .
Pd12 Pd14 Pd25 Pd30 -34.91(4) .
Pd15 Pd14 Pd25 Pd30 -99.36(5) .
C2 Pd14 Pd25 Pd2 -73.6(4) .
C23 Pd14 Pd25 Pd2 91.0(3) .
P7 Pd14 Pd25 Pd2 -174.46(10) .
Pd7 Pd14 Pd25 Pd2 -63.48(4) .
Pd12 Pd14 Pd25 Pd2 43.30(4) .
Pd15 Pd14 Pd25 Pd2 -21.14(4) .
Pd30 Pd14 Pd25 Pd2 78.21(4) .
C2 Pd14 Pd25 Pd27 -35.2(4) .
C23 Pd14 Pd25 Pd27 129.4(3) .
P7 Pd14 Pd25 Pd27 -136.10(10) .
Pd2 Pd14 Pd25 Pd27 38.36(4) .
Pd7 Pd14 Pd25 Pd27 -25.12(4) .
Pd12 Pd14 Pd25 Pd27 81.66(5) .
Pd15 Pd14 Pd25 Pd27 17.22(6) .
Pd30 Pd14 Pd25 Pd27 116.57(5) .
C2 Pd14 Pd25 Pd36 -79.7(4) .
C23 Pd14 Pd25 Pd36 84.9(4) .
P7 Pd14 Pd25 Pd36 179.44(15) .
Pd2 Pd14 Pd25 Pd36 -6.10(13) .
Pd7 Pd14 Pd25 Pd36 -69.58(13) .
Pd12 Pd14 Pd25 Pd36 37.20(14) .
Pd15 Pd14 Pd25 Pd36 -27.25(15) .
Pd30 Pd14 Pd25 Pd36 72.11(13) .
C2 Pd14 Pd25 Pd28 -105.4(4) .
C23 Pd14 Pd25 Pd28 59.2(3) .
P7 Pd14 Pd25 Pd28 153.73(10) .
Pd2 Pd14 Pd25 Pd28 -31.81(4) .
Pd7 Pd14 Pd25 Pd28 -95.29(4) .
Pd12 Pd14 Pd25 Pd28 11.50(5) .
Pd15 Pd14 Pd25 Pd28 -52.95(5) .
Pd30 Pd14 Pd25 Pd28 46.40(4) .
C26 Pd12 Pd26 C11 -72.2(11) .
C23 Pd12 Pd26 C11 -150.3(11) .
Pd30 Pd12 Pd26 C11 -129.3(12) .
Pd14 Pd12 Pd26 C11 152.6(10) .
Pd2 Pd12 Pd26 C11 85.5(10) .
Pd3 Pd12 Pd26 C11 -15.0(10) .
Pd11 Pd12 Pd26 C11 50.9(10) .
Pd1 Pd12 Pd26 C11 17.7(10) .
Pd15 Pd12 Pd26 C11 116.1(10) .
C23 Pd12 Pd26 C26 -78.1(7) .
Pd30 Pd12 Pd26 C26 -57.1(8) .
Pd14 Pd12 Pd26 C26 -135.2(5) .
Pd2 Pd12 Pd26 C26 157.7(5) .
Pd3 Pd12 Pd26 C26 57.2(5) .
Pd11 Pd12 Pd26 C26 123.1(5) .
Pd1 Pd12 Pd26 C26 89.8(5) .
Pd15 Pd12 Pd26 C26 -171.7(5) .
C26 Pd12 Pd26 P13 79.3(5) .
C23 Pd12 Pd26 P13 1.2(4) .
Pd30 Pd12 Pd26 P13 22.2(7) .
Pd14 Pd12 Pd26 P13 -55.87(12) .
Pd2 Pd12 Pd26 P13 -122.96(12) .
Pd3 Pd12 Pd26 P13 136.52(12) .
Pd11 Pd12 Pd26 P13 -157.62(12) .
Pd1 Pd12 Pd26 P13 169.17(12) .
Pd15 Pd12 Pd26 P13 -92.36(12) .
C26 Pd12 Pd26 Pd29 -96.1(5) .
C23 Pd12 Pd26 Pd29 -174.2(4) .
Pd30 Pd12 Pd26 Pd29 -153.2(6) .
Pd14 Pd12 Pd26 Pd29 128.73(5) .
Pd2 Pd12 Pd26 Pd29 61.64(6) .
Pd3 Pd12 Pd26 Pd29 -38.89(4) .
Pd11 Pd12 Pd26 Pd29 26.98(4) .
Pd1 Pd12 Pd26 Pd29 -6.24(6) .
Pd15 Pd12 Pd26 Pd29 92.24(5) .
C26 Pd12 Pd26 Pd3 -57.2(5) .
C23 Pd12 Pd26 Pd3 -135.3(4) .
Pd30 Pd12 Pd26 Pd3 -114.3(6) .
Pd14 Pd12 Pd26 Pd3 167.62(5) .
Pd2 Pd12 Pd26 Pd3 100.53(5) .
Pd11 Pd12 Pd26 Pd3 65.87(3) .
Pd1 Pd12 Pd26 Pd3 32.65(4) .
Pd15 Pd12 Pd26 Pd3 131.13(4) .
C26 Pd12 Pd26 Pd11 -123.1(5) .
C23 Pd12 Pd26 Pd11 158.8(4) .
Pd30 Pd12 Pd26 Pd11 180(90) .
Pd14 Pd12 Pd26 Pd11 101.75(5) .
Pd2 Pd12 Pd26 Pd11 34.66(4) .
Pd3 Pd12 Pd26 Pd11 -65.87(3) .
Pd1 Pd12 Pd26 Pd11 -33.22(4) .
Pd15 Pd12 Pd26 Pd11 65.26(3) .
C26 Pd12 Pd26 Pd5 -160.0(5) .
C23 Pd12 Pd26 Pd5 121.9(4) .
Pd30 Pd12 Pd26 Pd5 142.9(6) .
Pd14 Pd12 Pd26 Pd5 64.85(5) .
Pd2 Pd12 Pd26 Pd5 -2.24(6) .
Pd3 Pd12 Pd26 Pd5 -102.76(4) .
Pd11 Pd12 Pd26 Pd5 -36.90(3) .
Pd1 Pd12 Pd26 Pd5 -70.12(5) .
Pd15 Pd12 Pd26 Pd5 28.36(3) .
C26 Pd12 Pd26 Pd15 171.7(5) .
C23 Pd12 Pd26 Pd15 93.5(4) .
Pd30 Pd12 Pd26 Pd15 114.5(6) .
Pd14 Pd12 Pd26 Pd15 36.49(4) .
Pd2 Pd12 Pd26 Pd15 -30.60(4) .
Pd3 Pd12 Pd26 Pd15 -131.13(4) .
Pd11 Pd12 Pd26 Pd15 -65.26(3) .
Pd1 Pd12 Pd26 Pd15 -98.48(5) .
C26 Pd3 Pd26 C11 -128.2(7) .
C10 Pd3 Pd26 C11 123.8(11) .
P3 Pd3 Pd26 C11 -53.6(4) .
Pd11 Pd3 Pd26 C11 102.9(4) .
Pd4 Pd3 Pd26 C11 76.3(4) .
Pd12 Pd3 Pd26 C11 173.9(4) .
Pd1 Pd3 Pd26 C11 141.5(4) .
Pd29 Pd3 Pd26 C11 35.0(4) .
C10 Pd3 Pd26 C26 -108.0(12) .
P3 Pd3 Pd26 C26 74.6(6) .
Pd11 Pd3 Pd26 C26 -128.9(6) .
Pd4 Pd3 Pd26 C26 -155.5(6) .
Pd12 Pd3 Pd26 C26 -57.9(6) .
Pd1 Pd3 Pd26 C26 -90.2(6) .
Pd29 Pd3 Pd26 C26 163.3(6) .
C26 Pd3 Pd26 P13 -23.8(6) .
C10 Pd3 Pd26 P13 -131.8(10) .
P3 Pd3 Pd26 P13 50.78(19) .
Pd11 Pd3 Pd26 P13 -152.68(16) .
Pd4 Pd3 Pd26 P13 -179.28(16) .
Pd12 Pd3 Pd26 P13 -81.68(16) .
Pd1 Pd3 Pd26 P13 -114.05(16) .
Pd29 Pd3 Pd26 P13 139.45(17) .
C26 Pd3 Pd26 Pd12 57.9(6) .
C10 Pd3 Pd26 Pd12 -50.1(10) .
P3 Pd3 Pd26 Pd12 132.47(10) .
Pd11 Pd3 Pd26 Pd12 -70.99(4) .
Pd4 Pd3 Pd26 Pd12 -97.59(5) .
Pd1 Pd3 Pd26 Pd12 -32.37(4) .
Pd29 Pd3 Pd26 Pd12 -138.87(5) .
C26 Pd3 Pd26 Pd29 -163.3(6) .
C10 Pd3 Pd26 Pd29 88.8(10) .
P3 Pd3 Pd26 Pd29 -88.66(10) .
Pd11 Pd3 Pd26 Pd29 67.88(4) .
Pd4 Pd3 Pd26 Pd29 41.28(5) .
Pd12 Pd3 Pd26 Pd29 138.87(5) .
Pd1 Pd3 Pd26 Pd29 106.50(5) .
C26 Pd3 Pd26 Pd11 128.9(6) .
C10 Pd3 Pd26 Pd11 20.9(10) .
P3 Pd3 Pd26 Pd11 -156.54(10) .
Pd4 Pd3 Pd26 Pd11 -26.60(4) .
Pd12 Pd3 Pd26 Pd11 70.99(4) .
Pd1 Pd3 Pd26 Pd11 38.62(4) .
Pd29 Pd3 Pd26 Pd11 -67.88(4) .
C26 Pd3 Pd26 Pd5 151.4(6) .
C10 Pd3 Pd26 Pd5 43.5(10) .
P3 Pd3 Pd26 Pd5 -133.95(10) .
Pd11 Pd3 Pd26 Pd5 22.59(4) .
Pd4 Pd3 Pd26 Pd5 -4.01(6) .
Pd12 Pd3 Pd26 Pd5 93.58(4) .
Pd1 Pd3 Pd26 Pd5 61.21(5) .
Pd29 Pd3 Pd26 Pd5 -45.29(4) .
C26 Pd3 Pd26 Pd15 99.0(6) .
C10 Pd3 Pd26 Pd15 -8.9(10) .
P3 Pd3 Pd26 Pd15 173.64(10) .
Pd11 Pd3 Pd26 Pd15 -29.81(4) .
Pd4 Pd3 Pd26 Pd15 -56.41(5) .
Pd12 Pd3 Pd26 Pd15 41.18(4) .
Pd1 Pd3 Pd26 Pd15 8.81(5) .
Pd29 Pd3 Pd26 Pd15 -97.69(4) .
C300 Pd11 Pd26 C11 142.2(6) .
Pd4 Pd11 Pd26 C11 -61.2(4) .
Pd6 Pd11 Pd26 C11 80.2(4) .
Pd3 Pd11 Pd26 C11 -87.9(4) .
Pd29 Pd11 Pd26 C11 -10.9(4) .
Pd1 Pd11 Pd26 C11 -127.4(4) .
Pd5 Pd11 Pd26 C11 65.2(4) .
Pd12 Pd11 Pd26 C11 -160.9(4) .
Pd15 Pd11 Pd26 C11 128.3(4) .
Pd2 Pd11 Pd26 C11 169.4(4) .
Pd24 Pd11 Pd26 C11 13.6(4) .
C300 Pd11 Pd26 C26 -95.0(6) .
Pd4 Pd11 Pd26 C26 61.6(4) .
Pd6 Pd11 Pd26 C26 -157.1(3) .
Pd3 Pd11 Pd26 C26 34.8(3) .
Pd29 Pd11 Pd26 C26 111.8(3) .
Pd1 Pd11 Pd26 C26 -4.6(3) .
Pd5 Pd11 Pd26 C26 -172.0(3) .
Pd12 Pd11 Pd26 C26 -38.2(3) .
Pd15 Pd11 Pd26 C26 -109.0(3) .
Pd2 Pd11 Pd26 C26 -67.9(3) .
Pd24 Pd11 Pd26 C26 136.4(3) .
C300 Pd11 Pd26 P13 3.5(6) .
Pd4 Pd11 Pd26 P13 160.1(3) .
Pd6 Pd11 Pd26 P13 -58.6(3) .
Pd3 Pd11 Pd26 P13 133.3(3) .
Pd29 Pd11 Pd26 P13 -149.7(3) .
Pd1 Pd11 Pd26 P13 93.9(3) .
Pd5 Pd11 Pd26 P13 -73.5(3) .
Pd12 Pd11 Pd26 P13 60.3(3) .
Pd15 Pd11 Pd26 P13 -10.5(3) .
Pd2 Pd11 Pd26 P13 30.6(3) .
Pd24 Pd11 Pd26 P13 -125.1(3) .
C300 Pd11 Pd26 Pd12 -56.8(5) .
Pd4 Pd11 Pd26 Pd12 99.78(5) .
Pd6 Pd11 Pd26 Pd12 -118.86(6) .
Pd3 Pd11 Pd26 Pd12 73.00(4) .
Pd29 Pd11 Pd26 Pd12 150.01(5) .
Pd1 Pd11 Pd26 Pd12 33.58(4) .
Pd5 Pd11 Pd26 Pd12 -133.81(4) .
Pd15 Pd11 Pd26 Pd12 -70.75(4) .
Pd2 Pd11 Pd26 Pd12 -29.65(4) .
Pd24 Pd11 Pd26 Pd12 174.59(5) .
C300 Pd11 Pd26 Pd29 153.2(5) .
Pd4 Pd11 Pd26 Pd29 -50.22(5) .
Pd6 Pd11 Pd26 Pd29 91.13(6) .
Pd3 Pd11 Pd26 Pd29 -77.01(4) .
Pd1 Pd11 Pd26 Pd29 -116.43(5) .
Pd5 Pd11 Pd26 Pd29 76.18(4) .
Pd12 Pd11 Pd26 Pd29 -150.01(5) .
Pd15 Pd11 Pd26 Pd29 139.24(4) .
Pd2 Pd11 Pd26 Pd29 -179.65(5) .
Pd24 Pd11 Pd26 Pd29 24.59(4) .
C300 Pd11 Pd26 Pd3 -129.8(5) .
Pd4 Pd11 Pd26 Pd3 26.78(4) .
Pd6 Pd11 Pd26 Pd3 168.14(6) .
Pd29 Pd11 Pd26 Pd3 77.01(4) .
Pd1 Pd11 Pd26 Pd3 -39.42(4) .
Pd5 Pd11 Pd26 Pd3 153.18(4) .
Pd12 Pd11 Pd26 Pd3 -73.00(4) .
Pd15 Pd11 Pd26 Pd3 -143.75(4) .
Pd2 Pd11 Pd26 Pd3 -102.65(4) .
Pd24 Pd11 Pd26 Pd3 101.59(4) .
C300 Pd11 Pd26 Pd5 77.0(5) .
Pd4 Pd11 Pd26 Pd5 -126.40(5) .
Pd6 Pd11 Pd26 Pd5 14.96(5) .
Pd3 Pd11 Pd26 Pd5 -153.18(4) .
Pd29 Pd11 Pd26 Pd5 -76.18(4) .
Pd1 Pd11 Pd26 Pd5 167.39(5) .
Pd12 Pd11 Pd26 Pd5 133.81(4) .
Pd15 Pd11 Pd26 Pd5 63.06(3) .
Pd2 Pd11 Pd26 Pd5 104.17(4) .
Pd24 Pd11 Pd26 Pd5 -51.59(4) .
C300 Pd11 Pd26 Pd15 13.9(5) .
Pd4 Pd11 Pd26 Pd15 170.53(5) .
Pd6 Pd11 Pd26 Pd15 -48.11(5) .
Pd3 Pd11 Pd26 Pd15 143.75(4) .
Pd29 Pd11 Pd26 Pd15 -139.24(4) .
Pd1 Pd11 Pd26 Pd15 104.33(4) .
Pd5 Pd11 Pd26 Pd15 -63.06(3) .
Pd12 Pd11 Pd26 Pd15 70.75(4) .
Pd2 Pd11 Pd26 Pd15 41.11(3) .
Pd24 Pd11 Pd26 Pd15 -114.65(4) .
C28 Pd5 Pd26 C11 31.7(6) .
C14 Pd5 Pd26 C11 120.6(5) .
Pd15 Pd5 Pd26 C11 173.0(4) .
Pd13 Pd5 Pd26 C11 -17.8(4) .
Pd10 Pd5 Pd26 C11 -66.6(4) .
Pd11 Pd5 Pd26 C11 -116.2(4) .
Pd6 Pd5 Pd26 C11 -128.1(4) .
Pd29 Pd5 Pd26 C11 -47.4(4) .
Pd19 Pd5 Pd26 C11 171.9(4) .
Pd34 Pd5 Pd26 C11 102.8(4) .
Pd24 Pd5 Pd26 C11 -72.8(4) .
C28 Pd5 Pd26 C26 161.6(7) .
C14 Pd5 Pd26 C26 -109.4(7) .
Pd15 Pd5 Pd26 C26 -57.1(6) .
Pd13 Pd5 Pd26 C26 112.2(6) .
Pd10 Pd5 Pd26 C26 63.3(6) .
Pd11 Pd5 Pd26 C26 13.7(6) .
Pd6 Pd5 Pd26 C26 1.9(6) .
Pd29 Pd5 Pd26 C26 82.6(6) .
Pd19 Pd5 Pd26 C26 -58.2(6) .
Pd34 Pd5 Pd26 C26 -127.3(6) .
Pd24 Pd5 Pd26 C26 57.1(6) .
C28 Pd5 Pd26 P13 -58.5(4) .
C14 Pd5 Pd26 P13 30.4(4) .
Pd15 Pd5 Pd26 P13 82.77(12) .
Pd13 Pd5 Pd26 P13 -107.99(12) .
Pd10 Pd5 Pd26 P13 -156.83(15) .
Pd11 Pd5 Pd26 P13 153.53(12) .
Pd6 Pd5 Pd26 P13 141.71(12) .
Pd29 Pd5 Pd26 P13 -137.59(12) .
Pd19 Pd5 Pd26 P13 81.68(12) .
Pd34 Pd5 Pd26 P13 12.55(14) .
Pd24 Pd5 Pd26 P13 -163.02(11) .
C28 Pd5 Pd26 Pd12 -172.8(4) .
C14 Pd5 Pd26 Pd12 -83.9(3) .
Pd15 Pd5 Pd26 Pd12 -31.53(4) .
Pd13 Pd5 Pd26 Pd12 137.71(4) .
Pd10 Pd5 Pd26 Pd12 88.87(13) .
Pd11 Pd5 Pd26 Pd12 39.22(4) .
Pd6 Pd5 Pd26 Pd12 27.41(5) .
Pd29 Pd5 Pd26 Pd12 108.11(5) .
Pd19 Pd5 Pd26 Pd12 -32.62(6) .
Pd34 Pd5 Pd26 Pd12 -101.75(8) .
Pd24 Pd5 Pd26 Pd12 82.67(4) .
C28 Pd5 Pd26 Pd29 79.1(4) .
C14 Pd5 Pd26 Pd29 168.0(3) .
Pd15 Pd5 Pd26 Pd29 -139.63(4) .
Pd13 Pd5 Pd26 Pd29 29.61(4) .
Pd10 Pd5 Pd26 Pd29 -19.24(13) .
Pd11 Pd5 Pd26 Pd29 -68.88(4) .
Pd6 Pd5 Pd26 Pd29 -80.70(4) .
Pd19 Pd5 Pd26 Pd29 -140.73(5) .
Pd34 Pd5 Pd26 Pd29 150.15(8) .
Pd24 Pd5 Pd26 Pd29 -25.43(4) .
C28 Pd5 Pd26 Pd3 125.0(4) .
C14 Pd5 Pd26 Pd3 -146.1(3) .
Pd15 Pd5 Pd26 Pd3 -93.74(4) .
Pd13 Pd5 Pd26 Pd3 75.50(5) .
Pd10 Pd5 Pd26 Pd3 26.66(14) .
Pd11 Pd5 Pd26 Pd3 -22.99(4) .
Pd6 Pd5 Pd26 Pd3 -34.80(5) .
Pd29 Pd5 Pd26 Pd3 45.90(4) .
Pd19 Pd5 Pd26 Pd3 -94.83(5) .
Pd34 Pd5 Pd26 Pd3 -163.96(7) .
Pd24 Pd5 Pd26 Pd3 20.47(5) .
C28 Pd5 Pd26 Pd11 147.9(4) .
C14 Pd5 Pd26 Pd11 -123.1(3) .
Pd15 Pd5 Pd26 Pd11 -70.75(4) .
Pd13 Pd5 Pd26 Pd11 98.49(4) .
Pd10 Pd5 Pd26 Pd11 49.64(12) .
Pd6 Pd5 Pd26 Pd11 -11.82(4) .
Pd29 Pd5 Pd26 Pd11 68.88(4) .
Pd19 Pd5 Pd26 Pd11 -71.85(5) .
Pd34 Pd5 Pd26 Pd11 -140.97(8) .
Pd24 Pd5 Pd26 Pd11 43.45(3) .
C28 Pd5 Pd26 Pd15 -141.3(4) .
C14 Pd5 Pd26 Pd15 -52.4(3) .
Pd13 Pd5 Pd26 Pd15 169.24(5) .
Pd10 Pd5 Pd26 Pd15 120.40(13) .
Pd11 Pd5 Pd26 Pd15 70.75(4) .
Pd6 Pd5 Pd26 Pd15 58.94(4) .
Pd29 Pd5 Pd26 Pd15 139.63(4) .
Pd19 Pd5 Pd26 Pd15 -1.10(4) .
Pd34 Pd5 Pd26 Pd15 -70.22(7) .
Pd24 Pd5 Pd26 Pd15 114.20(4) .
C14 Pd15 Pd26 C11 46.1(6) .
C2 Pd15 Pd26 C11 129.2(7) .
Pd5 Pd15 Pd26 C11 -8.9(5) .
Pd7 Pd15 Pd26 C11 -159.9(5) .
Pd2 Pd15 Pd26 C11 -123.7(5) .
Pd19 Pd15 Pd26 C11 -7.5(5) .
Pd11 Pd15 Pd26 C11 -79.2(5) .
Pd14 Pd15 Pd26 C11 175.7(5) .
Pd12 Pd15 Pd26 C11 -151.8(5) .
C14 Pd15 Pd26 C26 -155.7(6) .
C2 Pd15 Pd26 C26 -72.7(6) .
Pd5 Pd15 Pd26 C26 149.3(4) .
Pd7 Pd15 Pd26 C26 -1.7(4) .
Pd2 Pd15 Pd26 C26 34.5(4) .
Pd19 Pd15 Pd26 C26 150.6(4) .
Pd11 Pd15 Pd26 C26 78.9(4) .
Pd14 Pd15 Pd26 C26 -26.1(4) .
Pd12 Pd15 Pd26 C26 6.4(4) .
C14 Pd15 Pd26 P13 -59.1(4) .
C2 Pd15 Pd26 P13 23.9(4) .
Pd5 Pd15 Pd26 P13 -114.12(11) .
Pd7 Pd15 Pd26 P13 94.86(17) .
Pd2 Pd15 Pd26 P13 131.10(11) .
Pd19 Pd15 Pd26 P13 -112.75(12) .
Pd11 Pd15 Pd26 P13 175.54(11) .
Pd14 Pd15 Pd26 P13 70.47(11) .
Pd12 Pd15 Pd26 P13 102.97(11) .
C14 Pd15 Pd26 Pd12 -162.1(4) .
C2 Pd15 Pd26 Pd12 -79.0(4) .
Pd5 Pd15 Pd26 Pd12 142.91(4) .
Pd7 Pd15 Pd26 Pd12 -8.11(13) .
Pd2 Pd15 Pd26 Pd12 28.13(4) .
Pd19 Pd15 Pd26 Pd12 144.28(6) .
Pd11 Pd15 Pd26 Pd12 72.57(4) .
Pd14 Pd15 Pd26 Pd12 -32.49(4) .
C14 Pd15 Pd26 Pd29 90.8(4) .
C2 Pd15 Pd26 Pd29 173.9(4) .
Pd5 Pd15 Pd26 Pd29 35.82(4) .
Pd7 Pd15 Pd26 Pd29 -115.20(13) .
Pd2 Pd15 Pd26 Pd29 -78.96(5) .
Pd19 Pd15 Pd26 Pd29 37.19(7) .
Pd11 Pd15 Pd26 Pd29 -34.52(4) .
Pd14 Pd15 Pd26 Pd29 -139.59(4) .
Pd12 Pd15 Pd26 Pd29 -107.09(5) .
C14 Pd15 Pd26 Pd3 155.6(4) .
C2 Pd15 Pd26 Pd3 -121.3(4) .
Pd5 Pd15 Pd26 Pd3 100.61(4) .
Pd7 Pd15 Pd26 Pd3 -50.41(14) .
Pd2 Pd15 Pd26 Pd3 -14.17(5) .
Pd19 Pd15 Pd26 Pd3 101.98(6) .
Pd11 Pd15 Pd26 Pd3 30.27(4) .
Pd14 Pd15 Pd26 Pd3 -74.79(5) .
Pd12 Pd15 Pd26 Pd3 -42.30(4) .
C14 Pd15 Pd26 Pd11 125.3(4) .
C2 Pd15 Pd26 Pd11 -151.6(4) .
Pd5 Pd15 Pd26 Pd11 70.34(4) .
Pd7 Pd15 Pd26 Pd11 -80.68(13) .
Pd2 Pd15 Pd26 Pd11 -44.44(4) .
Pd19 Pd15 Pd26 Pd11 71.71(6) .
Pd14 Pd15 Pd26 Pd11 -105.07(4) .
Pd12 Pd15 Pd26 Pd11 -72.57(4) .
C14 Pd15 Pd26 Pd5 55.0(4) .
C2 Pd15 Pd26 Pd5 138.1(4) .
Pd7 Pd15 Pd26 Pd5 -151.02(14) .
Pd2 Pd15 Pd26 Pd5 -114.78(5) .
Pd19 Pd15 Pd26 Pd5 1.37(5) .
Pd11 Pd15 Pd26 Pd5 -70.34(4) .
Pd14 Pd15 Pd26 Pd5 -175.41(5) .
Pd12 Pd15 Pd26 Pd5 -142.91(4) .
C13 Pd20 Pd27 C5 -11.1(8) .
C25 Pd20 Pd27 C5 -42.6(9) .
Pd6 Pd20 Pd27 C5 166.8(6) .
Pd19 Pd20 Pd27 C5 -119.1(6) .
Pd7 Pd20 Pd27 C5 -103.3(6) .
Pd21 Pd20 Pd27 C5 84.5(7) .
Pd9 Pd20 Pd27 C5 141.5(6) .
Pd23 Pd20 Pd27 C5 102.8(6) .
C25 Pd20 Pd27 C13 -31.4(8) .
Pd6 Pd20 Pd27 C13 178.0(5) .
Pd19 Pd20 Pd27 C13 -108.0(5) .
Pd7 Pd20 Pd27 C13 -92.1(5) .
Pd21 Pd20 Pd27 C13 95.6(5) .
Pd9 Pd20 Pd27 C13 152.7(5) .
Pd23 Pd20 Pd27 C13 113.9(5) .
C13 Pd20 Pd27 Pd36 -140.9(6) .
C25 Pd20 Pd27 Pd36 -172.3(6) .
Pd6 Pd20 Pd27 Pd36 37.1(3) .
Pd19 Pd20 Pd27 Pd36 111.2(2) .
Pd7 Pd20 Pd27 Pd36 127.0(2) .
Pd21 Pd20 Pd27 Pd36 -45.3(3) .
Pd9 Pd20 Pd27 Pd36 11.8(2) .
Pd23 Pd20 Pd27 Pd36 -27.0(2) .
C13 Pd20 Pd27 Pd25 113.3(5) .
C25 Pd20 Pd27 Pd25 81.8(6) .
Pd6 Pd20 Pd27 Pd25 -68.74(7) .
Pd19 Pd20 Pd27 Pd25 5.30(9) .
Pd7 Pd20 Pd27 Pd25 21.14(5) .
Pd21 Pd20 Pd27 Pd25 -151.13(16) .
Pd9 Pd20 Pd27 Pd25 -94.04(5) .
Pd23 Pd20 Pd27 Pd25 -132.81(5) .
C13 Pd20 Pd27 Pd9 -152.7(5) .
C25 Pd20 Pd27 Pd9 175.9(6) .
Pd6 Pd20 Pd27 Pd9 25.30(5) .
Pd19 Pd20 Pd27 Pd9 99.34(6) .
Pd7 Pd20 Pd27 Pd9 115.18(4) .
Pd21 Pd20 Pd27 Pd9 -57.09(17) .
Pd23 Pd20 Pd27 Pd9 -38.77(4) .
C13 Pd20 Pd27 Pd2 147.3(5) .
C25 Pd20 Pd27 Pd2 115.8(6) .
Pd6 Pd20 Pd27 Pd2 -34.75(5) .
Pd19 Pd20 Pd27 Pd2 39.28(6) .
Pd7 Pd20 Pd27 Pd2 55.12(3) .
Pd21 Pd20 Pd27 Pd2 -117.14(17) .
Pd9 Pd20 Pd27 Pd2 -60.05(3) .
Pd23 Pd20 Pd27 Pd2 -98.82(4) .
C13 Pd20 Pd27 Pd33 -120.5(5) .
C25 Pd20 Pd27 Pd33 -152.0(6) .
Pd6 Pd20 Pd27 Pd33 57.44(6) .
Pd19 Pd20 Pd27 Pd33 131.47(6) .
Pd7 Pd20 Pd27 Pd33 147.32(4) .
Pd21 Pd20 Pd27 Pd33 -24.95(19) .
Pd9 Pd20 Pd27 Pd33 32.14(4) .
Pd23 Pd20 Pd27 Pd33 -6.63(5) .
C13 Pd20 Pd27 Pd17 -86.9(5) .
C25 Pd20 Pd27 Pd17 -118.3(6) .
Pd6 Pd20 Pd27 Pd17 91.11(5) .
Pd19 Pd20 Pd27 Pd17 165.14(6) .
Pd7 Pd20 Pd27 Pd17 -179.02(4) .
Pd21 Pd20 Pd27 Pd17 8.71(17) .
Pd9 Pd20 Pd27 Pd17 65.80(3) .
Pd23 Pd20 Pd27 Pd17 27.03(4) .
C13 Pd20 Pd27 Pd28 -177.4(5) .
C25 Pd20 Pd27 Pd28 151.2(6) .
Pd6 Pd20 Pd27 Pd28 0.60(7) .
Pd19 Pd20 Pd27 Pd28 74.63(7) .
Pd7 Pd20 Pd27 Pd28 90.47(5) .
Pd21 Pd20 Pd27 Pd28 -81.79(18) .
Pd9 Pd20 Pd27 Pd28 -24.71(4) .
Pd23 Pd20 Pd27 Pd28 -63.47(5) .
C13 Pd20 Pd27 Pd7 92.1(5) .
C25 Pd20 Pd27 Pd7 60.7(6) .
Pd6 Pd20 Pd27 Pd7 -89.87(5) .
Pd19 Pd20 Pd27 Pd7 -15.84(6) .
Pd21 Pd20 Pd27 Pd7 -172.27(18) .
Pd9 Pd20 Pd27 Pd7 -115.18(4) .
Pd23 Pd20 Pd27 Pd7 -153.95(5) .
C4 Pd25 Pd27 C5 38.4(6) .
C21 Pd25 Pd27 C5 -82.7(8) .
Pd18 Pd25 Pd27 C5 73.8(4) .
Pd30 Pd25 Pd27 C5 -142.5(4) .
Pd2 Pd25 Pd27 C5 -173.0(4) .
Pd36 Pd25 Pd27 C5 -46.9(4) .
Pd14 Pd25 Pd27 C5 151.2(4) .
Pd28 Pd25 Pd27 C5 -108.8(4) .
C4 Pd25 Pd27 C13 -50.8(6) .
C21 Pd25 Pd27 C13 -172.0(8) .
Pd18 Pd25 Pd27 C13 -15.5(5) .
Pd30 Pd25 Pd27 C13 128.3(5) .
Pd2 Pd25 Pd27 C13 97.8(5) .
Pd36 Pd25 Pd27 C13 -136.1(5) .
Pd14 Pd25 Pd27 C13 62.0(5) .
Pd28 Pd25 Pd27 C13 161.9(5) .
C4 Pd25 Pd27 Pd20 -109.5(4) .
C21 Pd25 Pd27 Pd20 129.3(6) .
Pd18 Pd25 Pd27 Pd20 -74.17(5) .
Pd30 Pd25 Pd27 Pd20 69.59(7) .
Pd2 Pd25 Pd27 Pd20 39.06(5) .
Pd36 Pd25 Pd27 Pd20 165.20(6) .
Pd14 Pd25 Pd27 Pd20 3.28(7) .
Pd28 Pd25 Pd27 Pd20 103.21(5) .
C4 Pd25 Pd27 Pd36 85.3(4) .
C21 Pd25 Pd27 Pd36 -35.9(6) .
Pd18 Pd25 Pd27 Pd36 120.63(4) .
Pd30 Pd25 Pd27 Pd36 -95.61(6) .
Pd2 Pd25 Pd27 Pd36 -126.14(4) .
Pd14 Pd25 Pd27 Pd36 -161.92(5) .
Pd28 Pd25 Pd27 Pd36 -61.99(4) .
C4 Pd25 Pd27 Pd9 -177.1(4) .
C21 Pd25 Pd27 Pd9 61.8(6) .
Pd18 Pd25 Pd27 Pd9 -141.72(5) .
Pd30 Pd25 Pd27 Pd9 2.04(7) .
Pd2 Pd25 Pd27 Pd9 -28.49(4) .
Pd36 Pd25 Pd27 Pd9 97.65(5) .
Pd14 Pd25 Pd27 Pd9 -64.27(5) .
Pd28 Pd25 Pd27 Pd9 35.66(4) .
C4 Pd25 Pd27 Pd2 -148.6(4) .
C21 Pd25 Pd27 Pd2 90.3(6) .
Pd18 Pd25 Pd27 Pd2 -113.23(4) .
Pd30 Pd25 Pd27 Pd2 30.53(5) .
Pd36 Pd25 Pd27 Pd2 126.14(4) .
Pd14 Pd25 Pd27 Pd2 -35.77(4) .
Pd28 Pd25 Pd27 Pd2 64.15(3) .
C4 Pd25 Pd27 Pd33 124.4(4) .
C21 Pd25 Pd27 Pd33 3.3(6) .
Pd18 Pd25 Pd27 Pd33 159.79(4) .
Pd30 Pd25 Pd27 Pd33 -56.45(6) .
Pd2 Pd25 Pd27 Pd33 -86.98(4) .
Pd36 Pd25 Pd27 Pd33 39.16(4) .
Pd14 Pd25 Pd27 Pd33 -122.76(4) .
Pd28 Pd25 Pd27 Pd33 -22.83(4) .
C4 Pd25 Pd27 Pd17 136.1(4) .
C21 Pd25 Pd27 Pd17 14.9(7) .
Pd18 Pd25 Pd27 Pd17 171.43(13) .
Pd30 Pd25 Pd27 Pd17 -44.81(16) .
Pd2 Pd25 Pd27 Pd17 -75.34(13) .
Pd36 Pd25 Pd27 Pd17 50.80(13) .
Pd14 Pd25 Pd27 Pd17 -111.11(13) .
Pd28 Pd25 Pd27 Pd17 -11.19(13) .
C4 Pd25 Pd27 Pd28 147.3(4) .
C21 Pd25 Pd27 Pd28 26.1(6) .
Pd18 Pd25 Pd27 Pd28 -177.38(4) .
Pd30 Pd25 Pd27 Pd28 -33.62(5) .
Pd2 Pd25 Pd27 Pd28 -64.15(3) .
Pd36 Pd25 Pd27 Pd28 61.99(4) .
Pd14 Pd25 Pd27 Pd28 -99.92(4) .
C4 Pd25 Pd27 Pd7 -90.7(4) .
C21 Pd25 Pd27 Pd7 148.2(6) .
Pd18 Pd25 Pd27 Pd7 -55.29(3) .
Pd30 Pd25 Pd27 Pd7 88.47(5) .
Pd2 Pd25 Pd27 Pd7 57.94(3) .
Pd36 Pd25 Pd27 Pd7 -175.92(4) .
Pd14 Pd25 Pd27 Pd7 22.16(4) .
Pd28 Pd25 Pd27 Pd7 122.09(4) .
C300 Pd9 Pd27 C5 162.1(8) .
Pd16 Pd9 Pd27 C5 44.2(7) .
Pd2 Pd9 Pd27 C5 134.0(7) .
Pd8 Pd9 Pd27 C5 -34.3(7) .
Pd33 Pd9 Pd27 C5 3.9(7) .
Pd22 Pd9 Pd27 C5 -128.3(7) .
Pd23 Pd9 Pd27 C5 -98.6(7) .
Pd20 Pd9 Pd27 C5 -138.2(7) .
Pd28 Pd9 Pd27 C5 68.2(7) .
Pd6 Pd9 Pd27 C5 -159.4(7) .
Pd17 Pd9 Pd27 C5 -57.8(7) .
C300 Pd9 Pd27 C13 -80.5(5) .
Pd16 Pd9 Pd27 C13 161.6(4) .
Pd2 Pd9 Pd27 C13 -108.6(4) .
Pd8 Pd9 Pd27 C13 83.1(4) .
Pd33 Pd9 Pd27 C13 121.3(4) .
Pd22 Pd9 Pd27 C13 -10.9(5) .
Pd23 Pd9 Pd27 C13 18.8(4) .
Pd20 Pd9 Pd27 C13 -20.8(4) .
Pd28 Pd9 Pd27 C13 -174.4(4) .
Pd6 Pd9 Pd27 C13 -42.0(4) .
Pd17 Pd9 Pd27 C13 59.6(4) .
C300 Pd9 Pd27 Pd20 -59.7(3) .
Pd16 Pd9 Pd27 Pd20 -177.53(7) .
Pd2 Pd9 Pd27 Pd20 -87.77(4) .
Pd8 Pd9 Pd27 Pd20 103.92(5) .
Pd33 Pd9 Pd27 Pd20 142.13(5) .
Pd22 Pd9 Pd27 Pd20 9.89(19) .
Pd23 Pd9 Pd27 Pd20 39.63(4) .
Pd28 Pd9 Pd27 Pd20 -153.58(4) .
Pd6 Pd9 Pd27 Pd20 -21.17(4) .
Pd17 Pd9 Pd27 Pd20 80.38(4) .
C300 Pd9 Pd27 Pd36 123.2(3) .
Pd16 Pd9 Pd27 Pd36 5.34(8) .
Pd2 Pd9 Pd27 Pd36 95.10(5) .
Pd8 Pd9 Pd27 Pd36 -73.21(6) .
Pd33 Pd9 Pd27 Pd36 -35.00(5) .
Pd22 Pd9 Pd27 Pd36 -167.24(18) .
Pd23 Pd9 Pd27 Pd36 -137.50(5) .
Pd20 Pd9 Pd27 Pd36 -177.13(6) .
Pd28 Pd9 Pd27 Pd36 29.29(4) .
Pd6 Pd9 Pd27 Pd36 161.70(5) .
Pd17 Pd9 Pd27 Pd36 -96.75(5) .
C300 Pd9 Pd27 Pd25 57.3(3) .
Pd16 Pd9 Pd27 Pd25 -60.55(8) .
Pd2 Pd9 Pd27 Pd25 29.21(4) .
Pd8 Pd9 Pd27 Pd25 -139.10(5) .
Pd33 Pd9 Pd27 Pd25 -100.89(5) .
Pd22 Pd9 Pd27 Pd25 126.87(19) .
Pd23 Pd9 Pd27 Pd25 156.61(4) .
Pd20 Pd9 Pd27 Pd25 116.98(5) .
Pd28 Pd9 Pd27 Pd25 -36.61(4) .
Pd6 Pd9 Pd27 Pd25 95.81(5) .
Pd17 Pd9 Pd27 Pd25 -162.64(5) .
C300 Pd9 Pd27 Pd2 28.1(3) .
Pd16 Pd9 Pd27 Pd2 -89.76(7) .
Pd8 Pd9 Pd27 Pd2 -168.31(6) .
Pd33 Pd9 Pd27 Pd2 -130.10(4) .
Pd22 Pd9 Pd27 Pd2 97.66(19) .
Pd23 Pd9 Pd27 Pd2 127.40(5) .
Pd20 Pd9 Pd27 Pd2 87.77(4) .
Pd28 Pd9 Pd27 Pd2 -65.82(3) .
Pd6 Pd9 Pd27 Pd2 66.60(4) .
Pd17 Pd9 Pd27 Pd2 168.15(4) .
C300 Pd9 Pd27 Pd33 158.2(3) .
Pd16 Pd9 Pd27 Pd33 40.34(6) .
Pd2 Pd9 Pd27 Pd33 130.10(4) .
Pd8 Pd9 Pd27 Pd33 -38.21(5) .
Pd22 Pd9 Pd27 Pd33 -132.2(2) .
Pd23 Pd9 Pd27 Pd33 -102.50(5) .
Pd20 Pd9 Pd27 Pd33 -142.13(5) .
Pd28 Pd9 Pd27 Pd33 64.28(4) .
Pd6 Pd9 Pd27 Pd33 -163.30(5) .
Pd17 Pd9 Pd27 Pd33 -61.75(4) .
C300 Pd9 Pd27 Pd17 -140.1(3) .
Pd16 Pd9 Pd27 Pd17 102.09(7) .
Pd2 Pd9 Pd27 Pd17 -168.15(4) .
Pd8 Pd9 Pd27 Pd17 23.54(5) .
Pd33 Pd9 Pd27 Pd17 61.75(4) .
Pd22 Pd9 Pd27 Pd17 -70.50(19) .
Pd23 Pd9 Pd27 Pd17 -40.75(4) .
Pd20 Pd9 Pd27 Pd17 -80.38(4) .
Pd28 Pd9 Pd27 Pd17 126.03(4) .
Pd6 Pd9 Pd27 Pd17 -101.55(4) .
C300 Pd9 Pd27 Pd28 93.9(3) .
Pd16 Pd9 Pd27 Pd28 -23.95(6) .
Pd2 Pd9 Pd27 Pd28 65.82(3) .
Pd8 Pd9 Pd27 Pd28 -102.50(5) .
Pd33 Pd9 Pd27 Pd28 -64.28(4) .
Pd22 Pd9 Pd27 Pd28 163.5(2) .
Pd23 Pd9 Pd27 Pd28 -166.78(5) .
Pd20 Pd9 Pd27 Pd28 153.58(4) .
Pd6 Pd9 Pd27 Pd28 132.41(5) .
Pd17 Pd9 Pd27 Pd28 -126.03(4) .
C300 Pd9 Pd27 Pd7 -10.7(3) .
Pd16 Pd9 Pd27 Pd7 -128.55(6) .
Pd2 Pd9 Pd27 Pd7 -38.79(3) .
Pd8 Pd9 Pd27 Pd7 152.89(5) .
Pd33 Pd9 Pd27 Pd7 -168.89(4) .
Pd22 Pd9 Pd27 Pd7 58.9(2) .
Pd23 Pd9 Pd27 Pd7 88.61(4) .
Pd20 Pd9 Pd27 Pd7 48.98(3) .
Pd28 Pd9 Pd27 Pd7 -104.61(4) .
Pd6 Pd9 Pd27 Pd7 27.80(5) .
Pd17 Pd9 Pd27 Pd7 129.36(4) .
C300 Pd2 Pd27 C5 -162.7(8) .
Pd7 Pd2 Pd27 C5 97.3(7) .
Pd9 Pd2 Pd27 C5 -135.3(7) .
Pd14 Pd2 Pd27 C5 50.8(7) .
Pd15 Pd2 Pd27 C5 120.6(7) .
Pd25 Pd2 Pd27 C5 11.5(7) .
Pd12 Pd2 Pd27 C5 -0.3(7) .
Pd28 Pd2 Pd27 C5 -62.8(7) .
Pd1 Pd2 Pd27 C5 -87.8(7) .
Pd11 Pd2 Pd27 C5 -158.9(7) .
Pd30 Pd2 Pd27 C5 -13.3(7) .
C300 Pd2 Pd27 C13 66.2(5) .
Pd7 Pd2 Pd27 C13 -33.9(4) .
Pd9 Pd2 Pd27 C13 93.6(4) .
Pd14 Pd2 Pd27 C13 -80.3(4) .
Pd15 Pd2 Pd27 C13 -10.5(4) .
Pd25 Pd2 Pd27 C13 -119.7(4) .
Pd12 Pd2 Pd27 C13 -131.4(4) .
Pd28 Pd2 Pd27 C13 166.1(4) .
Pd1 Pd2 Pd27 C13 141.0(4) .
Pd11 Pd2 Pd27 C13 70.0(4) .
Pd30 Pd2 Pd27 C13 -144.5(4) .
C300 Pd2 Pd27 Pd20 40.0(3) .
Pd7 Pd2 Pd27 Pd20 -60.04(4) .
Pd9 Pd2 Pd27 Pd20 67.44(4) .
Pd14 Pd2 Pd27 Pd20 -106.48(5) .
Pd15 Pd2 Pd27 Pd20 -36.71(5) .
Pd25 Pd2 Pd27 Pd20 -145.84(5) .
Pd12 Pd2 Pd27 Pd20 -157.57(18) .
Pd28 Pd2 Pd27 Pd20 139.93(4) .
Pd1 Pd2 Pd27 Pd20 114.86(5) .
Pd11 Pd2 Pd27 Pd20 43.78(6) .
Pd30 Pd2 Pd27 Pd20 -170.65(4) .
C300 Pd2 Pd27 Pd36 -126.7(3) .
Pd7 Pd2 Pd27 Pd36 133.28(5) .
Pd9 Pd2 Pd27 Pd36 -99.24(5) .
Pd14 Pd2 Pd27 Pd36 86.83(5) .
Pd15 Pd2 Pd27 Pd36 156.61(5) .
Pd25 Pd2 Pd27 Pd36 47.48(4) .
Pd12 Pd2 Pd27 Pd36 35.75(19) .
Pd28 Pd2 Pd27 Pd36 -26.76(4) .
Pd1 Pd2 Pd27 Pd36 -51.82(6) .
Pd11 Pd2 Pd27 Pd36 -122.90(6) .
Pd30 Pd2 Pd27 Pd36 22.66(5) .
C300 Pd2 Pd27 Pd25 -174.2(3) .
Pd7 Pd2 Pd27 Pd25 85.80(4) .
Pd9 Pd2 Pd27 Pd25 -146.72(5) .
Pd14 Pd2 Pd27 Pd25 39.36(4) .
Pd15 Pd2 Pd27 Pd25 109.13(6) .
Pd12 Pd2 Pd27 Pd25 -11.73(18) .
Pd28 Pd2 Pd27 Pd25 -74.23(4) .
Pd1 Pd2 Pd27 Pd25 -99.30(5) .
Pd11 Pd2 Pd27 Pd25 -170.38(6) .
Pd30 Pd2 Pd27 Pd25 -24.81(4) .
C300 Pd2 Pd27 Pd9 -27.4(3) .
Pd7 Pd2 Pd27 Pd9 -127.48(4) .
Pd14 Pd2 Pd27 Pd9 -173.92(5) .
Pd15 Pd2 Pd27 Pd9 -104.15(5) .
Pd25 Pd2 Pd27 Pd9 146.72(5) .
Pd12 Pd2 Pd27 Pd9 134.99(18) .
Pd28 Pd2 Pd27 Pd9 72.49(4) .
Pd1 Pd2 Pd27 Pd9 47.42(5) .
Pd11 Pd2 Pd27 Pd9 -23.66(6) .
Pd30 Pd2 Pd27 Pd9 121.91(5) .
C300 Pd2 Pd27 Pd33 -66.8(3) .
Pd7 Pd2 Pd27 Pd33 -166.89(4) .
Pd9 Pd2 Pd27 Pd33 -39.41(4) .
Pd14 Pd2 Pd27 Pd33 146.66(4) .
Pd15 Pd2 Pd27 Pd33 -143.56(5) .
Pd25 Pd2 Pd27 Pd33 107.31(4) .
Pd12 Pd2 Pd27 Pd33 95.58(18) .
Pd28 Pd2 Pd27 Pd33 33.07(4) .
Pd1 Pd2 Pd27 Pd33 8.01(5) .
Pd11 Pd2 Pd27 Pd33 -63.07(6) .
Pd30 Pd2 Pd27 Pd33 82.49(5) .
C300 Pd2 Pd27 Pd17 -16.2(3) .
Pd7 Pd2 Pd27 Pd17 -116.24(5) .
Pd9 Pd2 Pd27 Pd17 11.23(4) .
Pd14 Pd2 Pd27 Pd17 -162.69(4) .
Pd15 Pd2 Pd27 Pd17 -92.91(6) .
Pd25 Pd2 Pd27 Pd17 157.95(5) .
Pd12 Pd2 Pd27 Pd17 146.22(17) .
Pd28 Pd2 Pd27 Pd17 83.72(4) .
Pd1 Pd2 Pd27 Pd17 58.65(6) .
Pd11 Pd2 Pd27 Pd17 -12.43(8) .
Pd30 Pd2 Pd27 Pd17 133.14(4) .
C300 Pd2 Pd27 Pd28 -99.9(3) .
Pd7 Pd2 Pd27 Pd28 160.04(4) .
Pd9 Pd2 Pd27 Pd28 -72.49(4) .
Pd14 Pd2 Pd27 Pd28 113.59(5) .
Pd15 Pd2 Pd27 Pd28 -176.63(6) .
Pd25 Pd2 Pd27 Pd28 74.23(4) .
Pd12 Pd2 Pd27 Pd28 62.50(18) .
Pd1 Pd2 Pd27 Pd28 -25.07(4) .
Pd11 Pd2 Pd27 Pd28 -96.14(6) .
Pd30 Pd2 Pd27 Pd28 49.42(4) .
C300 Pd2 Pd27 Pd7 100.0(3) .
Pd9 Pd2 Pd27 Pd7 127.48(4) .
Pd14 Pd2 Pd27 Pd7 -46.45(4) .
Pd15 Pd2 Pd27 Pd7 23.33(5) .
Pd25 Pd2 Pd27 Pd7 -85.80(4) .
Pd12 Pd2 Pd27 Pd7 -97.53(18) .
Pd28 Pd2 Pd27 Pd7 -160.04(4) .
Pd1 Pd2 Pd27 Pd7 174.90(5) .
Pd11 Pd2 Pd27 Pd7 103.82(6) .
Pd30 Pd2 Pd27 Pd7 -110.62(5) .
C6 Pd17 Pd27 C5 31.6(5) .
C19 Pd17 Pd27 C5 171.3(7) .
P5 Pd17 Pd27 C5 -57.7(4) .
Pd33 Pd17 Pd27 C5 81.1(4) .
Pd23 Pd17 Pd27 C5 -169.2(4) .
Pd8 Pd17 Pd27 C5 128.9(4) .
Pd9 Pd17 Pd27 C5 149.3(4) .
C6 Pd17 Pd27 C13 122.0(5) .
C19 Pd17 Pd27 C13 -98.2(7) .
P5 Pd17 Pd27 C13 32.7(4) .
Pd33 Pd17 Pd27 C13 171.6(4) .
Pd23 Pd17 Pd27 C13 -78.8(4) .
Pd8 Pd17 Pd27 C13 -140.7(4) .
Pd9 Pd17 Pd27 C13 -120.3(4) .
C6 Pd17 Pd27 Pd20 172.8(4) .
C19 Pd17 Pd27 Pd20 -47.4(6) .
P5 Pd17 Pd27 Pd20 83.48(11) .
Pd33 Pd17 Pd27 Pd20 -137.63(4) .
Pd23 Pd17 Pd27 Pd20 -28.02(4) .
Pd8 Pd17 Pd27 Pd20 -89.92(4) .
Pd9 Pd17 Pd27 Pd20 -69.50(4) .
C6 Pd17 Pd27 Pd36 -18.5(4) .
C19 Pd17 Pd27 Pd36 121.2(6) .
P5 Pd17 Pd27 Pd36 -107.86(11) .
Pd33 Pd17 Pd27 Pd36 31.02(4) .
Pd23 Pd17 Pd27 Pd36 140.64(4) .
Pd8 Pd17 Pd27 Pd36 78.74(5) .
Pd9 Pd17 Pd27 Pd36 99.16(5) .
C6 Pd17 Pd27 Pd25 -63.7(4) .
C19 Pd17 Pd27 Pd25 76.0(6) .
P5 Pd17 Pd27 Pd25 -153.06(16) .
Pd33 Pd17 Pd27 Pd25 -14.18(13) .
Pd23 Pd17 Pd27 Pd25 95.44(13) .
Pd8 Pd17 Pd27 Pd25 33.54(15) .
Pd9 Pd17 Pd27 Pd25 53.96(13) .
C6 Pd17 Pd27 Pd9 -117.7(4) .
C19 Pd17 Pd27 Pd9 22.1(6) .
P5 Pd17 Pd27 Pd9 152.98(11) .
Pd33 Pd17 Pd27 Pd9 -68.13(4) .
Pd23 Pd17 Pd27 Pd9 41.48(4) .
Pd8 Pd17 Pd27 Pd9 -20.42(4) .
C6 Pd17 Pd27 Pd2 -128.5(4) .
C19 Pd17 Pd27 Pd2 11.2(6) .
P5 Pd17 Pd27 Pd2 142.17(11) .
Pd33 Pd17 Pd27 Pd2 -78.95(5) .
Pd23 Pd17 Pd27 Pd2 30.66(5) .
Pd8 Pd17 Pd27 Pd2 -31.24(6) .
Pd9 Pd17 Pd27 Pd2 -10.82(4) .
C6 Pd17 Pd27 Pd33 -49.5(4) .
C19 Pd17 Pd27 Pd33 90.2(6) .
P5 Pd17 Pd27 Pd33 -138.88(12) .
Pd23 Pd17 Pd27 Pd33 109.61(4) .
Pd8 Pd17 Pd27 Pd33 47.71(4) .
Pd9 Pd17 Pd27 Pd33 68.13(4) .
C6 Pd17 Pd27 Pd28 -73.6(4) .
C19 Pd17 Pd27 Pd28 66.2(6) .
P5 Pd17 Pd27 Pd28 -162.90(11) .
Pd33 Pd17 Pd27 Pd28 -24.02(4) .
Pd23 Pd17 Pd27 Pd28 85.60(4) .
Pd8 Pd17 Pd27 Pd28 23.70(5) .
Pd9 Pd17 Pd27 Pd28 44.12(3) .
C6 Pd17 Pd27 Pd7 171.8(4) .
C19 Pd17 Pd27 Pd7 -48.4(6) .
P5 Pd17 Pd27 Pd7 82.49(12) .
Pd33 Pd17 Pd27 Pd7 -138.63(5) .
Pd23 Pd17 Pd27 Pd7 -29.02(6) .
Pd8 Pd17 Pd27 Pd7 -90.92(5) .
Pd9 Pd17 Pd27 Pd7 -70.50(5) .
C3 Pd7 Pd27 C5 28.7(6) .
C2 Pd7 Pd27 C5 -104.3(8) .
Pd2 Pd7 Pd27 C5 -133.6(5) .
Pd18 Pd7 Pd27 C5 -8.8(5) .
Pd15 Pd7 Pd27 C5 -154.5(5) .
Pd14 Pd7 Pd27 C5 -90.3(5) .
Pd20 Pd7 Pd27 C5 131.8(5) .
Pd19 Pd7 Pd27 C5 142.5(5) .
C3 Pd7 Pd27 C13 -50.6(5) .
C2 Pd7 Pd27 C13 176.4(8) .
Pd2 Pd7 Pd27 C13 147.2(4) .
Pd18 Pd7 Pd27 C13 -88.1(4) .
Pd15 Pd7 Pd27 C13 126.2(4) .
Pd14 Pd7 Pd27 C13 -169.6(4) .
Pd20 Pd7 Pd27 C13 52.5(4) .
Pd19 Pd7 Pd27 C13 63.2(4) .
C3 Pd7 Pd27 Pd20 -103.1(4) .
C2 Pd7 Pd27 Pd20 123.9(7) .
Pd2 Pd7 Pd27 Pd20 94.64(4) .
Pd18 Pd7 Pd27 Pd20 -140.59(5) .
Pd15 Pd7 Pd27 Pd20 73.66(5) .
Pd14 Pd7 Pd27 Pd20 137.87(5) .
Pd19 Pd7 Pd27 Pd20 10.71(4) .
C3 Pd7 Pd27 Pd36 91.5(4) .
C2 Pd7 Pd27 Pd36 -41.6(7) .
Pd2 Pd7 Pd27 Pd36 -70.81(6) .
Pd18 Pd7 Pd27 Pd36 53.95(6) .
Pd15 Pd7 Pd27 Pd36 -91.79(7) .
Pd14 Pd7 Pd27 Pd36 -27.59(7) .
Pd20 Pd7 Pd27 Pd36 -165.46(7) .
Pd19 Pd7 Pd27 Pd36 -154.74(5) .
C3 Pd7 Pd27 Pd25 96.3(4) .
C2 Pd7 Pd27 Pd25 -36.8(7) .
Pd2 Pd7 Pd27 Pd25 -65.98(4) .
Pd18 Pd7 Pd27 Pd25 58.78(4) .
Pd15 Pd7 Pd27 Pd25 -86.96(5) .
Pd14 Pd7 Pd27 Pd25 -22.75(4) .
Pd20 Pd7 Pd27 Pd25 -160.62(5) .
Pd19 Pd7 Pd27 Pd25 -149.91(4) .
C3 Pd7 Pd27 Pd9 -156.4(4) .
C2 Pd7 Pd27 Pd9 70.5(7) .
Pd2 Pd7 Pd27 Pd9 41.30(4) .
Pd18 Pd7 Pd27 Pd9 166.07(4) .
Pd15 Pd7 Pd27 Pd9 20.33(5) .
Pd14 Pd7 Pd27 Pd9 84.53(4) .
Pd20 Pd7 Pd27 Pd9 -53.34(4) .
Pd19 Pd7 Pd27 Pd9 -42.63(5) .
C3 Pd7 Pd27 Pd2 162.3(4) .
C2 Pd7 Pd27 Pd2 29.2(7) .
Pd18 Pd7 Pd27 Pd2 124.77(5) .
Pd15 Pd7 Pd27 Pd2 -20.98(4) .
Pd14 Pd7 Pd27 Pd2 43.23(4) .
Pd20 Pd7 Pd27 Pd2 -94.64(4) .
Pd19 Pd7 Pd27 Pd2 -83.93(4) .
C3 Pd7 Pd27 Pd33 -173.3(4) .
C2 Pd7 Pd27 Pd33 53.6(7) .
Pd2 Pd7 Pd27 Pd33 24.38(8) .
Pd18 Pd7 Pd27 Pd33 149.15(8) .
Pd15 Pd7 Pd27 Pd33 3.41(10) .
Pd14 Pd7 Pd27 Pd33 67.61(9) .
Pd20 Pd7 Pd27 Pd33 -70.26(8) .
Pd19 Pd7 Pd27 Pd33 -59.55(9) .
C3 Pd7 Pd27 Pd17 -102.0(4) .
C2 Pd7 Pd27 Pd17 125.0(7) .
Pd2 Pd7 Pd27 Pd17 95.76(5) .
Pd18 Pd7 Pd27 Pd17 -139.48(5) .
Pd15 Pd7 Pd27 Pd17 74.78(6) .
Pd14 Pd7 Pd27 Pd17 138.99(5) .
Pd20 Pd7 Pd27 Pd17 1.11(4) .
Pd19 Pd7 Pd27 Pd17 11.83(6) .
C3 Pd7 Pd27 Pd28 145.7(4) .
C2 Pd7 Pd27 Pd28 12.6(7) .
Pd2 Pd7 Pd27 Pd28 -16.62(4) .
Pd18 Pd7 Pd27 Pd28 108.15(4) .
Pd15 Pd7 Pd27 Pd28 -37.59(5) .
Pd14 Pd7 Pd27 Pd28 26.61(5) .
Pd20 Pd7 Pd27 Pd28 -111.26(4) .
Pd19 Pd7 Pd27 Pd28 -100.54(4) .
C22 Pd1 Pd28 C20 -5.9(8) .
C10 Pd1 Pd28 C20 -40.8(9) .
Pd11 Pd1 Pd28 C20 168.2(6) .
Pd4 Pd1 Pd28 C20 -118.9(6) .
Pd16 Pd1 Pd28 C20 -103.5(6) .
Pd3 Pd1 Pd28 C20 91.3(6) .
Pd2 Pd1 Pd28 C20 142.7(6) .
Pd12 Pd1 Pd28 C20 104.1(6) .
Pd30 Pd1 Pd28 C20 75.4(6) .
C10 Pd1 Pd28 C22 -34.9(8) .
Pd11 Pd1 Pd28 C22 174.0(4) .
Pd4 Pd1 Pd28 C22 -113.1(4) .
Pd16 Pd1 Pd28 C22 -97.6(4) .
Pd3 Pd1 Pd28 C22 97.2(5) .
Pd2 Pd1 Pd28 C22 148.6(4) .
Pd12 Pd1 Pd28 C22 109.9(4) .
Pd30 Pd1 Pd28 C22 81.2(4) .
C22 Pd1 Pd28 Pd36 -145.7(5) .
C10 Pd1 Pd28 Pd36 179.4(7) .
Pd11 Pd1 Pd28 Pd36 28.3(3) .
Pd4 Pd1 Pd28 Pd36 101.2(2) .
Pd16 Pd1 Pd28 Pd36 116.7(2) .
Pd3 Pd1 Pd28 Pd36 -48.5(4) .
Pd2 Pd1 Pd28 Pd36 2.9(2) .
Pd12 Pd1 Pd28 Pd36 -35.8(3) .
Pd30 Pd1 Pd28 Pd36 -64.5(2) .
C22 Pd1 Pd28 Pd33 117.2(4) .
C10 Pd1 Pd28 Pd33 82.3(7) .
Pd11 Pd1 Pd28 Pd33 -68.74(7) .
Pd4 Pd1 Pd28 Pd33 4.14(9) .
Pd16 Pd1 Pd28 Pd33 19.62(5) .
Pd3 Pd1 Pd28 Pd33 -145.59(16) .
Pd2 Pd1 Pd28 Pd33 -94.21(5) .
Pd12 Pd1 Pd28 Pd33 -132.84(5) .
Pd30 Pd1 Pd28 Pd33 -161.55(6) .
C22 Pd1 Pd28 Pd2 -148.6(4) .
C10 Pd1 Pd28 Pd2 176.5(7) .
Pd11 Pd1 Pd28 Pd2 25.47(5) .
Pd4 Pd1 Pd28 Pd2 98.35(6) .
Pd16 Pd1 Pd28 Pd2 113.83(4) .
Pd3 Pd1 Pd28 Pd2 -51.38(17) .
Pd12 Pd1 Pd28 Pd2 -38.64(4) .
Pd30 Pd1 Pd28 Pd2 -67.34(3) .
C22 Pd1 Pd28 Pd9 151.6(4) .
C10 Pd1 Pd28 Pd9 116.7(7) .
Pd11 Pd1 Pd28 Pd9 -34.37(5) .
Pd4 Pd1 Pd28 Pd9 38.52(6) .
Pd16 Pd1 Pd28 Pd9 54.00(3) .
Pd3 Pd1 Pd28 Pd9 -111.21(17) .
Pd2 Pd1 Pd28 Pd9 -59.84(3) .
Pd12 Pd1 Pd28 Pd9 -98.47(4) .
Pd30 Pd1 Pd28 Pd9 -127.18(4) .
C22 Pd1 Pd28 Pd25 -115.5(4) .
C10 Pd1 Pd28 Pd25 -150.4(7) .
Pd11 Pd1 Pd28 Pd25 58.60(6) .
Pd4 Pd1 Pd28 Pd25 131.48(6) .
Pd16 Pd1 Pd28 Pd25 146.96(4) .
Pd3 Pd1 Pd28 Pd25 -18.25(19) .
Pd2 Pd1 Pd28 Pd25 33.13(4) .
Pd12 Pd1 Pd28 Pd25 -5.51(5) .
Pd30 Pd1 Pd28 Pd25 -34.21(4) .
C22 Pd1 Pd28 Pd30 -81.2(4) .
C10 Pd1 Pd28 Pd30 -116.2(7) .
Pd11 Pd1 Pd28 Pd30 92.81(5) .
Pd4 Pd1 Pd28 Pd30 165.69(7) .
Pd16 Pd1 Pd28 Pd30 -178.83(4) .
Pd3 Pd1 Pd28 Pd30 15.96(17) .
Pd2 Pd1 Pd28 Pd30 67.34(3) .
Pd12 Pd1 Pd28 Pd30 28.71(4) .
C22 Pd1 Pd28 Pd32 66.0(4) .
C10 Pd1 Pd28 Pd32 31.1(7) .
Pd11 Pd1 Pd28 Pd32 -119.91(5) .
Pd4 Pd1 Pd28 Pd32 -47.02(7) .
Pd16 Pd1 Pd28 Pd32 -31.54(4) .
Pd3 Pd1 Pd28 Pd32 163.25(17) .
Pd2 Pd1 Pd28 Pd32 -145.38(4) .
Pd12 Pd1 Pd28 Pd32 175.99(4) .
Pd30 Pd1 Pd28 Pd32 147.28(4) .
C22 Pd1 Pd28 Pd27 -172.9(4) .
C10 Pd1 Pd28 Pd27 152.2(7) .
Pd11 Pd1 Pd28 Pd27 1.17(7) .
Pd4 Pd1 Pd28 Pd27 74.05(7) .
Pd16 Pd1 Pd28 Pd27 89.53(5) .
Pd3 Pd1 Pd28 Pd27 -75.68(18) .
Pd2 Pd1 Pd28 Pd27 -24.30(4) .
Pd12 Pd1 Pd28 Pd27 -62.94(5) .
Pd30 Pd1 Pd28 Pd27 -91.64(5) .
C22 Pd1 Pd28 Pd16 97.6(4) .
C10 Pd1 Pd28 Pd16 62.7(7) .
Pd11 Pd1 Pd28 Pd16 -88.36(5) .
Pd4 Pd1 Pd28 Pd16 -15.48(6) .
Pd3 Pd1 Pd28 Pd16 -165.21(18) .
Pd2 Pd1 Pd28 Pd16 -113.83(4) .
Pd12 Pd1 Pd28 Pd16 -152.47(5) .
Pd30 Pd1 Pd28 Pd16 178.83(4) .
C300 Pd2 Pd28 C20 156.1(8) .
Pd7 Pd2 Pd28 C20 39.0(7) .
Pd9 Pd2 Pd28 C20 131.2(7) .
Pd14 Pd2 Pd28 C20 -37.3(7) .
Pd15 Pd2 Pd28 C20 -126.1(8) .
Pd25 Pd2 Pd28 C20 0.8(7) .
Pd12 Pd2 Pd28 C20 -101.5(7) .
Pd1 Pd2 Pd28 C20 -141.1(7) .
Pd27 Pd2 Pd28 C20 65.0(7) .
Pd11 Pd2 Pd28 C20 -163.0(7) .
Pd30 Pd2 Pd28 C20 -62.1(7) .
C300 Pd2 Pd28 C22 -86.6(5) .
Pd7 Pd2 Pd28 C22 156.3(3) .
Pd9 Pd2 Pd28 C22 -111.5(3) .
Pd14 Pd2 Pd28 C22 80.0(3) .
Pd15 Pd2 Pd28 C22 -8.8(4) .
Pd25 Pd2 Pd28 C22 118.1(3) .
Pd12 Pd2 Pd28 C22 15.8(3) .
Pd1 Pd2 Pd28 C22 -23.8(3) .
Pd27 Pd2 Pd28 C22 -177.7(3) .
Pd11 Pd2 Pd28 C22 -45.8(3) .
Pd30 Pd2 Pd28 C22 55.2(3) .
C300 Pd2 Pd28 Pd1 -62.8(4) .
Pd7 Pd2 Pd28 Pd1 -179.90(7) .
Pd9 Pd2 Pd28 Pd1 -87.68(4) .
Pd14 Pd2 Pd28 Pd1 103.82(5) .
Pd15 Pd2 Pd28 Pd1 14.97(19) .
Pd25 Pd2 Pd28 Pd1 141.85(5) .
Pd12 Pd2 Pd28 Pd1 39.55(4) .
Pd27 Pd2 Pd28 Pd1 -153.86(4) .
Pd11 Pd2 Pd28 Pd1 -21.96(4) .
Pd30 Pd2 Pd28 Pd1 79.00(4) .
C300 Pd2 Pd28 Pd36 117.8(4) .
Pd7 Pd2 Pd28 Pd36 0.77(8) .
Pd9 Pd2 Pd28 Pd36 92.98(5) .
Pd14 Pd2 Pd28 Pd36 -75.51(6) .
Pd15 Pd2 Pd28 Pd36 -164.37(18) .
Pd25 Pd2 Pd28 Pd36 -37.49(4) .
Pd12 Pd2 Pd28 Pd36 -139.79(5) .
Pd1 Pd2 Pd28 Pd36 -179.34(5) .
Pd27 Pd2 Pd28 Pd36 26.80(4) .
Pd11 Pd2 Pd28 Pd36 158.71(4) .
Pd30 Pd2 Pd28 Pd36 -100.34(5) .
C300 Pd2 Pd28 Pd33 52.7(4) .
Pd7 Pd2 Pd28 Pd33 -64.39(7) .
Pd9 Pd2 Pd28 Pd33 27.82(4) .
Pd14 Pd2 Pd28 Pd33 -140.68(5) .
Pd15 Pd2 Pd28 Pd33 130.47(18) .
Pd25 Pd2 Pd28 Pd33 -102.65(5) .
Pd12 Pd2 Pd28 Pd33 155.05(4) .
Pd1 Pd2 Pd28 Pd33 115.50(5) .
Pd27 Pd2 Pd28 Pd33 -38.36(4) .
Pd11 Pd2 Pd28 Pd33 93.54(5) .
Pd30 Pd2 Pd28 Pd33 -165.50(5) .
C300 Pd2 Pd28 Pd9 24.8(4) .
Pd7 Pd2 Pd28 Pd9 -92.21(6) .
Pd14 Pd2 Pd28 Pd9 -168.49(5) .
Pd15 Pd2 Pd28 Pd9 102.65(19) .
Pd25 Pd2 Pd28 Pd9 -130.47(4) .
Pd12 Pd2 Pd28 Pd9 127.23(4) .
Pd1 Pd2 Pd28 Pd9 87.68(4) .
Pd27 Pd2 Pd28 Pd9 -66.18(3) .
Pd11 Pd2 Pd28 Pd9 65.73(4) .
Pd30 Pd2 Pd28 Pd9 166.68(4) .
C300 Pd2 Pd28 Pd25 155.3(4) .
Pd7 Pd2 Pd28 Pd25 38.26(6) .
Pd9 Pd2 Pd28 Pd25 130.47(4) .
Pd14 Pd2 Pd28 Pd25 -38.03(5) .
Pd15 Pd2 Pd28 Pd25 -126.9(2) .
Pd12 Pd2 Pd28 Pd25 -102.30(4) .
Pd1 Pd2 Pd28 Pd25 -141.85(5) .
Pd27 Pd2 Pd28 Pd25 64.29(4) .
Pd11 Pd2 Pd28 Pd25 -163.81(5) .
Pd30 Pd2 Pd28 Pd25 -62.85(4) .
C300 Pd2 Pd28 Pd30 -141.8(4) .
Pd7 Pd2 Pd28 Pd30 101.11(6) .
Pd9 Pd2 Pd28 Pd30 -166.68(4) .
Pd14 Pd2 Pd28 Pd30 24.83(4) .
Pd15 Pd2 Pd28 Pd30 -64.03(19) .
Pd25 Pd2 Pd28 Pd30 62.85(4) .
Pd12 Pd2 Pd28 Pd30 -39.45(4) .
Pd1 Pd2 Pd28 Pd30 -79.00(4) .
Pd27 Pd2 Pd28 Pd30 127.14(4) .
Pd11 Pd2 Pd28 Pd30 -100.95(4) .
C300 Pd2 Pd28 Pd32 -0.3(4) .
Pd7 Pd2 Pd28 Pd32 -117.35(7) .
Pd9 Pd2 Pd28 Pd32 -25.14(7) .
Pd14 Pd2 Pd28 Pd32 166.37(6) .
Pd15 Pd2 Pd28 Pd32 77.5(2) .
Pd25 Pd2 Pd28 Pd32 -155.61(7) .
Pd12 Pd2 Pd28 Pd32 102.09(7) .
Pd1 Pd2 Pd28 Pd32 62.54(7) .
Pd27 Pd2 Pd28 Pd32 -91.32(7) .
Pd11 Pd2 Pd28 Pd32 40.58(8) .
Pd30 Pd2 Pd28 Pd32 141.54(7) .
C300 Pd2 Pd28 Pd27 91.0(4) .
Pd7 Pd2 Pd28 Pd27 -26.03(6) .
Pd9 Pd2 Pd28 Pd27 66.18(3) .
Pd14 Pd2 Pd28 Pd27 -102.31(5) .
Pd15 Pd2 Pd28 Pd27 168.8(2) .
Pd25 Pd2 Pd28 Pd27 -64.29(4) .
Pd12 Pd2 Pd28 Pd27 -166.59(5) .
Pd1 Pd2 Pd28 Pd27 153.86(4) .
Pd11 Pd2 Pd28 Pd27 131.91(5) .
Pd30 Pd2 Pd28 Pd27 -127.14(4) .
C300 Pd2 Pd28 Pd16 -14.2(4) .
Pd7 Pd2 Pd28 Pd16 -131.29(6) .
Pd9 Pd2 Pd28 Pd16 -39.08(3) .
Pd14 Pd2 Pd28 Pd16 152.43(4) .
Pd15 Pd2 Pd28 Pd16 63.6(2) .
Pd25 Pd2 Pd28 Pd16 -169.54(4) .
Pd12 Pd2 Pd28 Pd16 88.16(4) .
Pd1 Pd2 Pd28 Pd16 48.61(3) .
Pd27 Pd2 Pd28 Pd16 -105.26(4) .
Pd11 Pd2 Pd28 Pd16 26.65(4) .
Pd30 Pd2 Pd28 Pd16 127.60(4) .
C300 Pd9 Pd28 C20 -159.3(7) .
Pd16 Pd9 Pd28 C20 99.5(6) .
Pd2 Pd9 Pd28 C20 -134.4(6) .
Pd8 Pd9 Pd28 C20 52.7(6) .
Pd33 Pd9 Pd28 C20 13.5(6) .
Pd22 Pd9 Pd28 C20 122.6(6) .
Pd23 Pd9 Pd28 C20 -1.7(7) .
Pd27 Pd9 Pd28 C20 -62.5(6) .
Pd20 Pd9 Pd28 C20 -87.4(6) .
Pd6 Pd9 Pd28 C20 -157.3(6) .
Pd17 Pd9 Pd28 C20 -10.8(6) .
C300 Pd9 Pd28 C22 66.2(5) .
Pd16 Pd9 Pd28 C22 -35.0(4) .
Pd2 Pd9 Pd28 C22 91.1(4) .
Pd8 Pd9 Pd28 C22 -81.8(4) .
Pd33 Pd9 Pd28 C22 -121.0(4) .
Pd22 Pd9 Pd28 C22 -11.9(4) .
Pd23 Pd9 Pd28 C22 -136.2(4) .
Pd27 Pd9 Pd28 C22 163.0(4) .
Pd20 Pd9 Pd28 C22 138.1(4) .
Pd6 Pd9 Pd28 C22 68.2(4) .
Pd17 Pd9 Pd28 C22 -145.3(4) .
C300 Pd9 Pd28 Pd1 42.9(4) .
Pd16 Pd9 Pd28 Pd1 -58.28(4) .
Pd2 Pd9 Pd28 Pd1 67.80(4) .
Pd8 Pd9 Pd28 Pd1 -105.08(4) .
Pd33 Pd9 Pd28 Pd1 -144.36(4) .
Pd22 Pd9 Pd28 Pd1 -35.23(6) .
Pd23 Pd9 Pd28 Pd1 -159.55(18) .
Pd27 Pd9 Pd28 Pd1 139.72(4) .
Pd20 Pd9 Pd28 Pd1 114.78(5) .
Pd6 Pd9 Pd28 Pd1 44.91(6) .
Pd17 Pd9 Pd28 Pd1 -168.62(4) .
C300 Pd9 Pd28 Pd36 -125.4(4) .
Pd16 Pd9 Pd28 Pd36 133.45(5) .
Pd2 Pd9 Pd28 Pd36 -100.48(5) .
Pd8 Pd9 Pd28 Pd36 86.65(5) .
Pd33 Pd9 Pd28 Pd36 47.37(4) .
Pd22 Pd9 Pd28 Pd36 156.49(5) .
Pd23 Pd9 Pd28 Pd36 32.18(19) .
Pd27 Pd9 Pd28 Pd36 -28.56(4) .
Pd20 Pd9 Pd28 Pd36 -53.50(6) .
Pd6 Pd9 Pd28 Pd36 -123.36(6) .
Pd17 Pd9 Pd28 Pd36 23.10(5) .
C300 Pd9 Pd28 Pd33 -172.7(4) .
Pd16 Pd9 Pd28 Pd33 86.08(4) .
Pd2 Pd9 Pd28 Pd33 -147.85(5) .
Pd8 Pd9 Pd28 Pd33 39.28(4) .
Pd22 Pd9 Pd28 Pd33 109.12(6) .
Pd23 Pd9 Pd28 Pd33 -15.19(17) .
Pd27 Pd9 Pd28 Pd33 -75.92(4) .
Pd20 Pd9 Pd28 Pd33 -100.87(5) .
Pd6 Pd9 Pd28 Pd33 -170.73(6) .
Pd17 Pd9 Pd28 Pd33 -24.26(4) .
C300 Pd9 Pd28 Pd2 -24.9(4) .
Pd16 Pd9 Pd28 Pd2 -126.08(4) .
Pd8 Pd9 Pd28 Pd2 -172.88(5) .
Pd33 Pd9 Pd28 Pd2 147.85(5) .
Pd22 Pd9 Pd28 Pd2 -103.03(6) .
Pd23 Pd9 Pd28 Pd2 132.66(18) .
Pd27 Pd9 Pd28 Pd2 71.92(4) .
Pd20 Pd9 Pd28 Pd2 46.98(4) .
Pd6 Pd9 Pd28 Pd2 -22.88(6) .
Pd17 Pd9 Pd28 Pd2 123.58(5) .
C300 Pd9 Pd28 Pd25 -64.8(4) .
Pd16 Pd9 Pd28 Pd25 -166.02(4) .
Pd2 Pd9 Pd28 Pd25 -39.94(4) .
Pd8 Pd9 Pd28 Pd25 147.19(4) .
Pd33 Pd9 Pd28 Pd25 107.91(4) .
Pd22 Pd9 Pd28 Pd25 -142.97(5) .
Pd23 Pd9 Pd28 Pd25 92.72(18) .
Pd27 Pd9 Pd28 Pd25 31.98(4) .
Pd20 Pd9 Pd28 Pd25 7.04(6) .
Pd6 Pd9 Pd28 Pd25 -62.82(6) .
Pd17 Pd9 Pd28 Pd25 83.64(5) .
C300 Pd9 Pd28 Pd30 -12.0(4) .
Pd16 Pd9 Pd28 Pd30 -113.22(5) .
Pd2 Pd9 Pd28 Pd30 12.86(4) .
Pd8 Pd9 Pd28 Pd30 -160.02(4) .
Pd33 Pd9 Pd28 Pd30 160.70(5) .
Pd22 Pd9 Pd28 Pd30 -90.17(6) .
Pd23 Pd9 Pd28 Pd30 145.51(16) .
Pd27 Pd9 Pd28 Pd30 84.78(5) .
Pd20 Pd9 Pd28 Pd30 59.83(6) .
Pd6 Pd9 Pd28 Pd30 -10.03(8) .
Pd17 Pd9 Pd28 Pd30 136.44(4) .
C300 Pd9 Pd28 Pd32 139.4(4) .
Pd16 Pd9 Pd28 Pd32 38.19(3) .
Pd2 Pd9 Pd28 Pd32 164.27(4) .
Pd8 Pd9 Pd28 Pd32 -8.61(5) .
Pd33 Pd9 Pd28 Pd32 -47.89(3) .
Pd22 Pd9 Pd28 Pd32 61.24(6) .
Pd23 Pd9 Pd28 Pd32 -63.08(18) .
Pd27 Pd9 Pd28 Pd32 -123.81(4) .
Pd20 Pd9 Pd28 Pd32 -148.75(4) .
Pd6 Pd9 Pd28 Pd32 141.38(5) .
Pd17 Pd9 Pd28 Pd32 -72.15(4) .
C300 Pd9 Pd28 Pd27 -96.8(4) .
Pd16 Pd9 Pd28 Pd27 162.00(4) .
Pd2 Pd9 Pd28 Pd27 -71.92(4) .
Pd8 Pd9 Pd28 Pd27 115.20(5) .
Pd33 Pd9 Pd28 Pd27 75.92(4) .
Pd22 Pd9 Pd28 Pd27 -174.95(6) .
Pd23 Pd9 Pd28 Pd27 60.73(17) .
Pd20 Pd9 Pd28 Pd27 -24.94(4) .
Pd6 Pd9 Pd28 Pd27 -94.81(6) .
Pd17 Pd9 Pd28 Pd27 51.66(4) .
C300 Pd9 Pd28 Pd16 101.2(4) .
Pd2 Pd9 Pd28 Pd16 126.08(4) .
Pd8 Pd9 Pd28 Pd16 -46.80(4) .
Pd33 Pd9 Pd28 Pd16 -86.08(4) .
Pd22 Pd9 Pd28 Pd16 23.05(5) .
Pd23 Pd9 Pd28 Pd16 -101.27(18) .
Pd27 Pd9 Pd28 Pd16 -162.00(4) .
Pd20 Pd9 Pd28 Pd16 173.06(6) .
Pd6 Pd9 Pd28 Pd16 103.19(6) .
Pd17 Pd9 Pd28 Pd16 -110.34(5) .
C4 Pd25 Pd28 C20 26.1(9) .
C21 Pd25 Pd28 C20 -55.7(6) .
Pd18 Pd25 Pd28 C20 112.1(4) .
Pd30 Pd25 Pd28 C20 -103.3(4) .
Pd2 Pd25 Pd28 C20 -179.5(4) .
Pd27 Pd25 Pd28 C20 108.3(4) .
Pd36 Pd25 Pd28 C20 43.5(4) .
Pd14 Pd25 Pd28 C20 -147.9(4) .
C4 Pd25 Pd28 C22 117.8(8) .
C21 Pd25 Pd28 C22 36.1(6) .
Pd18 Pd25 Pd28 C22 -156.1(4) .
Pd30 Pd25 Pd28 C22 -11.6(4) .
Pd2 Pd25 Pd28 C22 -87.8(4) .
Pd27 Pd25 Pd28 C22 -159.9(4) .
Pd36 Pd25 Pd28 C22 135.2(4) .
Pd14 Pd25 Pd28 C22 -56.1(4) .
C4 Pd25 Pd28 Pd1 170.1(7) .
C21 Pd25 Pd28 Pd1 88.4(4) .
Pd18 Pd25 Pd28 Pd1 -103.81(8) .
Pd30 Pd25 Pd28 Pd1 40.76(4) .
Pd2 Pd25 Pd28 Pd1 -35.49(4) .
Pd27 Pd25 Pd28 Pd1 -107.63(5) .
Pd36 Pd25 Pd28 Pd1 -172.46(6) .
Pd14 Pd25 Pd28 Pd1 -3.82(5) .
C4 Pd25 Pd28 Pd36 -17.4(7) .
C21 Pd25 Pd28 Pd36 -99.2(4) .
Pd18 Pd25 Pd28 Pd36 68.65(7) .
Pd30 Pd25 Pd28 Pd36 -146.78(5) .
Pd2 Pd25 Pd28 Pd36 136.96(5) .
Pd27 Pd25 Pd28 Pd36 64.82(4) .
Pd14 Pd25 Pd28 Pd36 168.64(5) .
C4 Pd25 Pd28 Pd33 -56.9(7) .
C21 Pd25 Pd28 Pd33 -138.6(4) .
Pd18 Pd25 Pd28 Pd33 29.21(9) .
Pd30 Pd25 Pd28 Pd33 173.78(5) .
Pd2 Pd25 Pd28 Pd33 97.53(5) .
Pd27 Pd25 Pd28 Pd33 25.39(4) .
Pd36 Pd25 Pd28 Pd33 -39.44(4) .
Pd14 Pd25 Pd28 Pd33 129.20(4) .
C4 Pd25 Pd28 Pd2 -154.4(7) .
C21 Pd25 Pd28 Pd2 123.9(4) .
Pd18 Pd25 Pd28 Pd2 -68.31(7) .
Pd30 Pd25 Pd28 Pd2 76.25(4) .
Pd27 Pd25 Pd28 Pd2 -72.14(4) .
Pd36 Pd25 Pd28 Pd2 -136.96(5) .
Pd14 Pd25 Pd28 Pd2 31.68(4) .
C4 Pd25 Pd28 Pd9 -114.8(7) .
C21 Pd25 Pd28 Pd9 163.4(4) .
Pd18 Pd25 Pd28 Pd9 -28.75(8) .
Pd30 Pd25 Pd28 Pd9 115.81(4) .
Pd2 Pd25 Pd28 Pd9 39.56(4) .
Pd27 Pd25 Pd28 Pd9 -32.58(4) .
Pd36 Pd25 Pd28 Pd9 -97.40(5) .
Pd14 Pd25 Pd28 Pd9 71.24(5) .
C4 Pd25 Pd28 Pd30 129.3(7) .
C21 Pd25 Pd28 Pd30 47.6(4) .
Pd18 Pd25 Pd28 Pd30 -144.57(8) .
Pd2 Pd25 Pd28 Pd30 -76.25(4) .
Pd27 Pd25 Pd28 Pd30 -148.39(5) .
Pd36 Pd25 Pd28 Pd30 146.78(5) .
Pd14 Pd25 Pd28 Pd30 -44.58(4) .
C4 Pd25 Pd28 Pd32 -13.5(7) .
C21 Pd25 Pd28 Pd32 -95.2(4) .
Pd18 Pd25 Pd28 Pd32 72.63(13) .
Pd30 Pd25 Pd28 Pd32 -142.81(11) .
Pd2 Pd25 Pd28 Pd32 140.94(11) .
Pd27 Pd25 Pd28 Pd32 68.80(11) .
Pd36 Pd25 Pd28 Pd32 3.98(10) .
Pd14 Pd25 Pd28 Pd32 172.62(9) .
C4 Pd25 Pd28 Pd27 -82.3(7) .
C21 Pd25 Pd28 Pd27 -164.0(4) .
Pd18 Pd25 Pd28 Pd27 3.83(6) .
Pd30 Pd25 Pd28 Pd27 148.39(5) .
Pd2 Pd25 Pd28 Pd27 72.14(4) .
Pd36 Pd25 Pd28 Pd27 -64.82(4) .
Pd14 Pd25 Pd28 Pd27 103.82(4) .
C4 Pd25 Pd28 Pd16 -135.0(7) .
C21 Pd25 Pd28 Pd16 143.3(4) .
Pd18 Pd25 Pd28 Pd16 -48.92(12) .
Pd30 Pd25 Pd28 Pd16 95.64(8) .
Pd2 Pd25 Pd28 Pd16 19.39(8) .
Pd27 Pd25 Pd28 Pd16 -52.75(8) .
Pd36 Pd25 Pd28 Pd16 -117.57(9) .
Pd14 Pd25 Pd28 Pd16 51.07(9) .
C5 Pd27 Pd28 C20 -0.1(6) .
C13 Pd27 Pd28 C20 164.0(14) .
Pd20 Pd27 Pd28 C20 170.8(4) .
Pd36 Pd27 Pd28 C20 0.9(4) .
Pd25 Pd27 Pd28 C20 -75.9(4) .
Pd9 Pd27 Pd28 C20 145.0(4) .
Pd2 Pd27 Pd28 C20 -146.2(4) .
Pd33 Pd27 Pd28 C20 76.6(4) .
Pd17 Pd27 Pd28 C20 100.1(4) .
Pd7 Pd27 Pd28 C20 -130.1(4) .
C5 Pd27 Pd28 C22 153.6(12) .
C13 Pd27 Pd28 C22 -42.2(17) .
Pd20 Pd27 Pd28 C22 -35.4(11) .
Pd36 Pd27 Pd28 C22 154.6(11) .
Pd25 Pd27 Pd28 C22 77.8(11) .
Pd9 Pd27 Pd28 C22 -61.2(11) .
Pd2 Pd27 Pd28 C22 7.6(11) .
Pd33 Pd27 Pd28 C22 -129.7(11) .
Pd17 Pd27 Pd28 C22 -106.2(11) .
Pd7 Pd27 Pd28 C22 23.7(11) .
C5 Pd27 Pd28 Pd1 171.6(4) .
C13 Pd27 Pd28 Pd1 -24.2(13) .
Pd20 Pd27 Pd28 Pd1 -17.39(7) .
Pd36 Pd27 Pd28 Pd1 172.65(6) .
Pd25 Pd27 Pd28 Pd1 95.83(5) .
Pd9 Pd27 Pd28 Pd1 -43.21(5) .
Pd2 Pd27 Pd28 Pd1 25.61(4) .
Pd33 Pd27 Pd28 Pd1 -111.65(5) .
Pd17 Pd27 Pd28 Pd1 -88.15(5) .
Pd7 Pd27 Pd28 Pd1 41.71(5) .
C5 Pd27 Pd28 Pd36 -1.0(4) .
C13 Pd27 Pd28 Pd36 163.2(13) .
Pd20 Pd27 Pd28 Pd36 169.96(6) .
Pd25 Pd27 Pd28 Pd36 -76.82(5) .
Pd9 Pd27 Pd28 Pd36 144.14(5) .
Pd2 Pd27 Pd28 Pd36 -147.04(5) .
Pd33 Pd27 Pd28 Pd36 75.70(5) .
Pd17 Pd27 Pd28 Pd36 99.20(5) .
Pd7 Pd27 Pd28 Pd36 -130.94(5) .
C5 Pd27 Pd28 Pd33 -76.7(4) .
C13 Pd27 Pd28 Pd33 87.5(13) .
Pd20 Pd27 Pd28 Pd33 94.26(5) .
Pd36 Pd27 Pd28 Pd33 -75.70(5) .
Pd25 Pd27 Pd28 Pd33 -152.52(5) .
Pd9 Pd27 Pd28 Pd33 68.44(4) .
Pd2 Pd27 Pd28 Pd33 137.26(4) .
Pd17 Pd27 Pd28 Pd33 23.50(4) .
Pd7 Pd27 Pd28 Pd33 153.36(4) .
C5 Pd27 Pd28 Pd2 146.0(4) .
C13 Pd27 Pd28 Pd2 -49.8(13) .
Pd20 Pd27 Pd28 Pd2 -42.99(5) .
Pd36 Pd27 Pd28 Pd2 147.04(5) .
Pd25 Pd27 Pd28 Pd2 70.22(4) .
Pd9 Pd27 Pd28 Pd2 -68.81(4) .
Pd33 Pd27 Pd28 Pd2 -137.26(4) .
Pd17 Pd27 Pd28 Pd2 -113.75(4) .
Pd7 Pd27 Pd28 Pd2 16.11(3) .
C5 Pd27 Pd28 Pd9 -145.2(4) .
C13 Pd27 Pd28 Pd9 19.0(13) .
Pd20 Pd27 Pd28 Pd9 25.82(4) .
Pd36 Pd27 Pd28 Pd9 -144.14(5) .
Pd25 Pd27 Pd28 Pd9 139.03(5) .
Pd2 Pd27 Pd28 Pd9 68.81(4) .
Pd33 Pd27 Pd28 Pd9 -68.44(4) .
Pd17 Pd27 Pd28 Pd9 -44.94(4) .
Pd7 Pd27 Pd28 Pd9 84.92(4) .
C5 Pd27 Pd28 Pd25 75.8(4) .
C13 Pd27 Pd28 Pd25 -120.0(13) .
Pd20 Pd27 Pd28 Pd25 -113.22(5) .
Pd36 Pd27 Pd28 Pd25 76.82(5) .
Pd9 Pd27 Pd28 Pd25 -139.03(5) .
Pd2 Pd27 Pd28 Pd25 -70.22(4) .
Pd33 Pd27 Pd28 Pd25 152.52(5) .
Pd17 Pd27 Pd28 Pd25 176.02(5) .
Pd7 Pd27 Pd28 Pd25 -54.12(4) .
C5 Pd27 Pd28 Pd30 101.0(4) .
C13 Pd27 Pd28 Pd30 -94.8(13) .
Pd20 Pd27 Pd28 Pd30 -88.01(5) .
Pd36 Pd27 Pd28 Pd30 102.03(5) .
Pd25 Pd27 Pd28 Pd30 25.21(4) .
Pd9 Pd27 Pd28 Pd30 -113.83(4) .
Pd2 Pd27 Pd28 Pd30 -45.01(4) .
Pd33 Pd27 Pd28 Pd30 177.73(5) .
Pd17 Pd27 Pd28 Pd30 -158.77(4) .
Pd7 Pd27 Pd28 Pd30 -28.91(4) .
C5 Pd27 Pd28 Pd32 -78.7(4) .
C13 Pd27 Pd28 Pd32 85.5(13) .
Pd20 Pd27 Pd28 Pd32 92.26(5) .
Pd36 Pd27 Pd28 Pd32 -77.70(5) .
Pd25 Pd27 Pd28 Pd32 -154.52(5) .
Pd9 Pd27 Pd28 Pd32 66.45(4) .
Pd2 Pd27 Pd28 Pd32 135.26(5) .
Pd33 Pd27 Pd28 Pd32 -2.00(4) .
Pd17 Pd27 Pd28 Pd32 21.51(5) .
Pd7 Pd27 Pd28 Pd32 151.37(4) .
C5 Pd27 Pd28 Pd16 -130.8(4) .
C13 Pd27 Pd28 Pd16 33.4(13) .
Pd20 Pd27 Pd28 Pd16 40.18(6) .
Pd36 Pd27 Pd28 Pd16 -129.78(5) .
Pd25 Pd27 Pd28 Pd16 153.40(4) .
Pd9 Pd27 Pd28 Pd16 14.36(4) .
Pd2 Pd27 Pd28 Pd16 83.17(4) .
Pd33 Pd27 Pd28 Pd16 -54.08(4) .
Pd17 Pd27 Pd28 Pd16 -30.58(4) .
Pd7 Pd27 Pd28 Pd16 99.28(4) .
C8 Pd16 Pd28 C20 36.0(7) .
C9 Pd16 Pd28 C20 -97.1(9) .
Pd9 Pd16 Pd28 C20 -130.9(5) .
Pd32 Pd16 Pd28 C20 -4.5(5) .
Pd22 Pd16 Pd28 C20 -151.8(5) .
Pd8 Pd16 Pd28 C20 -87.9(5) .
Pd1 Pd16 Pd28 C20 132.7(5) .
Pd4 Pd16 Pd28 C20 143.5(5) .
C8 Pd16 Pd28 C22 -45.8(6) .
C9 Pd16 Pd28 C22 -178.9(8) .
Pd9 Pd16 Pd28 C22 147.3(4) .
Pd32 Pd16 Pd28 C22 -86.3(4) .
Pd22 Pd16 Pd28 C22 126.4(4) .
Pd8 Pd16 Pd28 C22 -169.7(4) .
Pd1 Pd16 Pd28 C22 50.9(4) .
Pd4 Pd16 Pd28 C22 61.7(4) .
C8 Pd16 Pd28 Pd1 -96.8(4) .
C9 Pd16 Pd28 Pd1 130.2(8) .
Pd9 Pd16 Pd28 Pd1 96.38(4) .
Pd32 Pd16 Pd28 Pd1 -137.24(5) .
Pd22 Pd16 Pd28 Pd1 75.42(5) .
Pd8 Pd16 Pd28 Pd1 139.38(5) .
Pd4 Pd16 Pd28 Pd1 10.78(4) .
C8 Pd16 Pd28 Pd36 98.4(4) .
C9 Pd16 Pd28 Pd36 -34.6(8) .
Pd9 Pd16 Pd28 Pd36 -68.45(6) .
Pd32 Pd16 Pd28 Pd36 57.94(6) .
Pd22 Pd16 Pd28 Pd36 -89.40(7) .
Pd8 Pd16 Pd28 Pd36 -25.44(7) .
Pd1 Pd16 Pd28 Pd36 -164.82(7) .
Pd4 Pd16 Pd28 Pd36 -154.04(5) .
C8 Pd16 Pd28 Pd33 101.6(4) .
C9 Pd16 Pd28 Pd33 -31.4(8) .
Pd9 Pd16 Pd28 Pd33 -65.23(4) .
Pd32 Pd16 Pd28 Pd33 61.15(4) .
Pd22 Pd16 Pd28 Pd33 -86.19(5) .
Pd8 Pd16 Pd28 Pd33 -22.23(4) .
Pd1 Pd16 Pd28 Pd33 -161.61(5) .
Pd4 Pd16 Pd28 Pd33 -150.83(4) .
C8 Pd16 Pd28 Pd2 -151.1(4) .
C9 Pd16 Pd28 Pd2 75.9(8) .
Pd9 Pd16 Pd28 Pd2 42.07(4) .
Pd32 Pd16 Pd28 Pd2 168.46(5) .
Pd22 Pd16 Pd28 Pd2 21.12(5) .
Pd8 Pd16 Pd28 Pd2 85.08(4) .
Pd1 Pd16 Pd28 Pd2 -54.30(4) .
Pd4 Pd16 Pd28 Pd2 -43.52(5) .
C8 Pd16 Pd28 Pd9 166.8(4) .
C9 Pd16 Pd28 Pd9 33.8(7) .
Pd32 Pd16 Pd28 Pd9 126.38(5) .
Pd22 Pd16 Pd28 Pd9 -20.95(4) .
Pd8 Pd16 Pd28 Pd9 43.00(4) .
Pd1 Pd16 Pd28 Pd9 -96.38(4) .
Pd4 Pd16 Pd28 Pd9 -85.60(4) .
C8 Pd16 Pd28 Pd25 -167.2(4) .
C9 Pd16 Pd28 Pd25 59.8(8) .
Pd9 Pd16 Pd28 Pd25 25.97(8) .
Pd32 Pd16 Pd28 Pd25 152.35(8) .
Pd22 Pd16 Pd28 Pd25 5.01(10) .
Pd8 Pd16 Pd28 Pd25 68.97(9) .
Pd1 Pd16 Pd28 Pd25 -70.41(8) .
Pd4 Pd16 Pd28 Pd25 -59.63(9) .
C8 Pd16 Pd28 Pd30 -95.5(4) .
C9 Pd16 Pd28 Pd30 131.5(7) .
Pd9 Pd16 Pd28 Pd30 97.68(5) .
Pd32 Pd16 Pd28 Pd30 -135.94(5) .
Pd22 Pd16 Pd28 Pd30 76.72(6) .
Pd8 Pd16 Pd28 Pd30 140.68(5) .
Pd1 Pd16 Pd28 Pd30 1.30(5) .
Pd4 Pd16 Pd28 Pd30 12.08(6) .
C8 Pd16 Pd28 Pd32 40.5(4) .
C9 Pd16 Pd28 Pd32 -92.6(8) .
Pd9 Pd16 Pd28 Pd32 -126.38(5) .
Pd22 Pd16 Pd28 Pd32 -147.34(6) .
Pd8 Pd16 Pd28 Pd32 -83.38(4) .
Pd1 Pd16 Pd28 Pd32 137.24(5) .
Pd4 Pd16 Pd28 Pd32 148.02(5) .
C8 Pd16 Pd28 Pd27 151.8(4) .
C9 Pd16 Pd28 Pd27 18.8(8) .
Pd9 Pd16 Pd28 Pd27 -14.99(4) .
Pd32 Pd16 Pd28 Pd27 111.39(4) .
Pd22 Pd16 Pd28 Pd27 -35.95(6) .
Pd8 Pd16 Pd28 Pd27 28.01(5) .
Pd1 Pd16 Pd28 Pd27 -111.37(4) .
Pd4 Pd16 Pd28 Pd27 -100.59(4) .
C26 Pd26 Pd29 C11 116.4(7) .
P13 Pd26 Pd29 C11 -5.8(6) .
Pd12 Pd26 Pd29 C11 167.0(5) .
Pd3 Pd26 Pd29 C11 129.2(5) .
Pd11 Pd26 Pd29 C11 -165.5(5) .
Pd5 Pd26 Pd29 C11 -101.4(5) .
Pd15 Pd26 Pd29 C11 -132.3(5) .
C11 Pd26 Pd29 C24 -37.9(7) .
C26 Pd26 Pd29 C24 78.5(7) .
P13 Pd26 Pd29 C24 -43.7(6) .
Pd12 Pd26 Pd29 C24 129.1(5) .
Pd3 Pd26 Pd29 C24 91.3(5) .
Pd11 Pd26 Pd29 C24 156.6(5) .
Pd5 Pd26 Pd29 C24 -139.3(5) .
Pd15 Pd26 Pd29 C24 -170.2(5) .
C11 Pd26 Pd29 Pd31 -120.1(5) .
C26 Pd26 Pd29 Pd31 -3.7(5) .
P13 Pd26 Pd29 Pd31 -125.86(19) .
Pd12 Pd26 Pd29 Pd31 46.95(10) .
Pd3 Pd26 Pd29 Pd31 9.13(9) .
Pd11 Pd26 Pd29 Pd31 74.38(9) .
Pd5 Pd26 Pd29 Pd31 138.48(9) .
Pd15 Pd26 Pd29 Pd31 107.60(9) .
C11 Pd26 Pd29 Pd11 165.5(5) .
C26 Pd26 Pd29 Pd11 -78.1(4) .
P13 Pd26 Pd29 Pd11 159.76(19) .
Pd12 Pd26 Pd29 Pd11 -27.43(4) .
Pd3 Pd26 Pd29 Pd11 -65.25(3) .
Pd5 Pd26 Pd29 Pd11 64.10(3) .
Pd15 Pd26 Pd29 Pd11 33.22(4) .
C11 Pd26 Pd29 Pd24 136.4(5) .
C26 Pd26 Pd29 Pd24 -107.3(5) .
P13 Pd26 Pd29 Pd24 130.61(19) .
Pd12 Pd26 Pd29 Pd24 -56.59(7) .
Pd3 Pd26 Pd29 Pd24 -94.41(5) .
Pd11 Pd26 Pd29 Pd24 -29.15(5) .
Pd5 Pd26 Pd29 Pd24 34.95(5) .
Pd15 Pd26 Pd29 Pd24 4.07(6) .
C11 Pd26 Pd29 Pd13 72.1(5) .
C26 Pd26 Pd29 Pd13 -171.6(4) .
P13 Pd26 Pd29 Pd13 66.28(19) .
Pd12 Pd26 Pd29 Pd13 -120.92(5) .
Pd3 Pd26 Pd29 Pd13 -158.74(5) .
Pd11 Pd26 Pd29 Pd13 -93.48(5) .
Pd5 Pd26 Pd29 Pd13 -29.38(4) .
Pd15 Pd26 Pd29 Pd13 -60.26(5) .
C11 Pd26 Pd29 Pd3 -129.2(5) .
C26 Pd26 Pd29 Pd3 -12.8(4) .
P13 Pd26 Pd29 Pd3 -134.98(19) .
Pd12 Pd26 Pd29 Pd3 37.82(4) .
Pd11 Pd26 Pd29 Pd3 65.25(3) .
Pd5 Pd26 Pd29 Pd3 129.36(4) .
Pd15 Pd26 Pd29 Pd3 98.48(4) .
C11 Pd26 Pd29 Pd5 101.4(5) .
C26 Pd26 Pd29 Pd5 -142.2(4) .
P13 Pd26 Pd29 Pd5 95.66(19) .
Pd12 Pd26 Pd29 Pd5 -91.54(5) .
Pd3 Pd26 Pd29 Pd5 -129.36(4) .
Pd11 Pd26 Pd29 Pd5 -64.10(3) .
Pd15 Pd26 Pd29 Pd5 -30.88(3) .
C300 Pd11 Pd29 C11 -124.1(9) .
Pd4 Pd11 Pd29 C11 145.5(4) .
Pd6 Pd11 Pd29 C11 -111.6(4) .
Pd3 Pd11 Pd29 C11 81.0(4) .
Pd1 Pd11 Pd29 C11 103.8(4) .
Pd5 Pd11 Pd29 C11 -64.7(4) .
Pd12 Pd11 Pd29 C11 37.0(4) .
Pd15 Pd11 Pd29 C11 -28.1(4) .
Pd2 Pd11 Pd29 C11 12.5(5) .
Pd24 Pd11 Pd29 C11 -141.6(4) .
Pd26 Pd11 Pd29 C11 11.4(4) .
C300 Pd11 Pd29 C24 77.1(11) .
Pd4 Pd11 Pd29 C24 -13.3(7) .
Pd6 Pd11 Pd29 C24 89.7(7) .
Pd3 Pd11 Pd29 C24 -77.7(7) .
Pd1 Pd11 Pd29 C24 -54.9(7) .
Pd5 Pd11 Pd29 C24 136.6(7) .
Pd12 Pd11 Pd29 C24 -121.8(7) .
Pd15 Pd11 Pd29 C24 173.1(7) .
Pd2 Pd11 Pd29 C24 -146.2(7) .
Pd24 Pd11 Pd29 C24 59.6(7) .
Pd26 Pd11 Pd29 C24 -147.4(7) .
C300 Pd11 Pd29 Pd31 77.0(8) .
Pd4 Pd11 Pd29 Pd31 -13.36(4) .
Pd6 Pd11 Pd29 Pd31 89.59(5) .
Pd3 Pd11 Pd29 Pd31 -77.79(4) .
Pd1 Pd11 Pd29 Pd31 -54.99(6) .
Pd5 Pd11 Pd29 Pd31 136.51(5) .
Pd12 Pd11 Pd29 Pd31 -121.86(4) .
Pd15 Pd11 Pd29 Pd31 173.05(4) .
Pd2 Pd11 Pd29 Pd31 -146.29(14) .
Pd24 Pd11 Pd29 Pd31 59.57(4) .
Pd26 Pd11 Pd29 Pd31 -147.42(5) .
C300 Pd11 Pd29 Pd26 -135.6(8) .
Pd4 Pd11 Pd29 Pd26 134.06(4) .
Pd6 Pd11 Pd29 Pd26 -122.98(5) .
Pd3 Pd11 Pd29 Pd26 69.63(4) .
Pd1 Pd11 Pd29 Pd26 92.43(5) .
Pd5 Pd11 Pd29 Pd26 -76.07(4) .
Pd12 Pd11 Pd29 Pd26 25.56(4) .
Pd15 Pd11 Pd29 Pd26 -39.53(4) .
Pd2 Pd11 Pd29 Pd26 1.14(15) .
Pd24 Pd11 Pd29 Pd26 -153.01(4) .
C300 Pd11 Pd29 Pd24 17.5(8) .
Pd4 Pd11 Pd29 Pd24 -72.93(4) .
Pd6 Pd11 Pd29 Pd24 30.02(4) .
Pd3 Pd11 Pd29 Pd24 -137.36(4) .
Pd1 Pd11 Pd29 Pd24 -114.56(5) .
Pd5 Pd11 Pd29 Pd24 76.94(4) .
Pd12 Pd11 Pd29 Pd24 178.57(5) .
Pd15 Pd11 Pd29 Pd24 113.48(4) .
Pd2 Pd11 Pd29 Pd24 154.14(15) .
Pd26 Pd11 Pd29 Pd24 153.01(4) .
C300 Pd11 Pd29 Pd13 -26.0(8) .
Pd4 Pd11 Pd29 Pd13 -116.35(4) .
Pd6 Pd11 Pd29 Pd13 -13.40(5) .
Pd3 Pd11 Pd29 Pd13 179.22(5) .
Pd1 Pd11 Pd29 Pd13 -157.98(5) .
Pd5 Pd11 Pd29 Pd13 33.52(4) .
Pd12 Pd11 Pd29 Pd13 135.15(4) .
Pd15 Pd11 Pd29 Pd13 70.06(5) .
Pd2 Pd11 Pd29 Pd13 110.72(15) .
Pd24 Pd11 Pd29 Pd13 -43.42(4) .
Pd26 Pd11 Pd29 Pd13 109.59(5) .
C300 Pd11 Pd29 Pd3 154.8(8) .
Pd4 Pd11 Pd29 Pd3 64.43(4) .
Pd6 Pd11 Pd29 Pd3 167.38(5) .
Pd1 Pd11 Pd29 Pd3 22.80(5) .
Pd5 Pd11 Pd29 Pd3 -145.70(4) .
Pd12 Pd11 Pd29 Pd3 -44.07(4) .
Pd15 Pd11 Pd29 Pd3 -109.16(5) .
Pd2 Pd11 Pd29 Pd3 -68.50(15) .
Pd24 Pd11 Pd29 Pd3 137.36(4) .
Pd26 Pd11 Pd29 Pd3 -69.63(4) .
C300 Pd11 Pd29 Pd5 -59.5(8) .
Pd4 Pd11 Pd29 Pd5 -149.87(4) .
Pd6 Pd11 Pd29 Pd5 -46.92(4) .
Pd3 Pd11 Pd29 Pd5 145.70(4) .
Pd1 Pd11 Pd29 Pd5 168.50(6) .
Pd12 Pd11 Pd29 Pd5 101.63(4) .
Pd15 Pd11 Pd29 Pd5 36.54(4) .
Pd2 Pd11 Pd29 Pd5 77.21(15) .
Pd24 Pd11 Pd29 Pd5 -76.94(4) .
Pd26 Pd11 Pd29 Pd5 76.07(4) .
C17 Pd24 Pd29 C11 -172.0(8) .
C15 Pd24 Pd29 C11 -78.5(8) .
Pd22 Pd24 Pd29 C11 129.5(7) .
Pd13 Pd24 Pd29 C11 -35.6(7) .
Pd6 Pd24 Pd29 C11 63.2(7) .
Pd11 Pd24 Pd29 C11 91.1(7) .
Pd10 Pd24 Pd29 C11 3.3(7) .
Pd31 Pd24 Pd29 C11 -153.1(7) .
Pd35 Pd24 Pd29 C11 24.4(7) .
Pd4 Pd24 Pd29 C11 149.5(7) .
Pd5 Pd24 Pd29 C11 26.6(7) .
C17 Pd24 Pd29 C24 -57.4(6) .
C15 Pd24 Pd29 C24 36.0(5) .
Pd22 Pd24 Pd29 C24 -115.9(4) .
Pd13 Pd24 Pd29 C24 79.0(4) .
Pd6 Pd24 Pd29 C24 177.7(4) .
Pd11 Pd24 Pd29 C24 -154.3(4) .
Pd10 Pd24 Pd29 C24 117.8(4) .
Pd31 Pd24 Pd29 C24 -38.5(4) .
Pd35 Pd24 Pd29 C24 139.0(4) .
Pd4 Pd24 Pd29 C24 -95.9(4) .
Pd5 Pd24 Pd29 C24 141.1(4) .
C17 Pd24 Pd29 Pd31 -18.9(5) .
C15 Pd24 Pd29 Pd31 74.5(4) .
Pd22 Pd24 Pd29 Pd31 -77.45(5) .
Pd13 Pd24 Pd29 Pd31 117.50(4) .
Pd6 Pd24 Pd29 Pd31 -143.76(5) .
Pd11 Pd24 Pd29 Pd31 -115.80(4) .
Pd10 Pd24 Pd29 Pd31 156.33(4) .
Pd35 Pd24 Pd29 Pd31 177.48(13) .
Pd4 Pd24 Pd29 Pd31 -57.41(3) .
Pd5 Pd24 Pd29 Pd31 179.61(4) .
C17 Pd24 Pd29 Pd26 126.5(5) .
C15 Pd24 Pd29 Pd26 -140.1(4) .
Pd22 Pd24 Pd29 Pd26 67.97(7) .
Pd13 Pd24 Pd29 Pd26 -97.08(6) .
Pd6 Pd24 Pd29 Pd26 1.66(7) .
Pd11 Pd24 Pd29 Pd26 29.62(5) .
Pd10 Pd24 Pd29 Pd26 -58.25(6) .
Pd31 Pd24 Pd29 Pd26 145.42(6) .
Pd35 Pd24 Pd29 Pd26 -37.10(16) .
Pd4 Pd24 Pd29 Pd26 88.01(5) .
Pd5 Pd24 Pd29 Pd26 -34.97(5) .
C17 Pd24 Pd29 Pd11 96.9(5) .
C15 Pd24 Pd29 Pd11 -169.7(4) .
Pd22 Pd24 Pd29 Pd11 38.35(5) .
Pd13 Pd24 Pd29 Pd11 -126.70(4) .
Pd6 Pd24 Pd29 Pd11 -27.96(4) .
Pd10 Pd24 Pd29 Pd11 -87.88(4) .
Pd31 Pd24 Pd29 Pd11 115.80(4) .
Pd35 Pd24 Pd29 Pd11 -66.72(13) .
Pd4 Pd24 Pd29 Pd11 58.39(3) .
Pd5 Pd24 Pd29 Pd11 -64.59(3) .
C17 Pd24 Pd29 Pd13 -136.4(5) .
C15 Pd24 Pd29 Pd13 -43.0(4) .
Pd22 Pd24 Pd29 Pd13 165.05(6) .
Pd6 Pd24 Pd29 Pd13 98.74(4) .
Pd11 Pd24 Pd29 Pd13 126.70(4) .
Pd10 Pd24 Pd29 Pd13 38.82(4) .
Pd31 Pd24 Pd29 Pd13 -117.50(4) .
Pd35 Pd24 Pd29 Pd13 59.98(13) .
Pd4 Pd24 Pd29 Pd13 -174.91(4) .
Pd5 Pd24 Pd29 Pd13 62.11(3) .
C17 Pd24 Pd29 Pd3 59.6(5) .
C15 Pd24 Pd29 Pd3 153.1(4) .
Pd22 Pd24 Pd29 Pd3 1.10(6) .
Pd13 Pd24 Pd29 Pd3 -163.95(5) .
Pd6 Pd24 Pd29 Pd3 -65.21(5) .
Pd11 Pd24 Pd29 Pd3 -37.25(4) .
Pd10 Pd24 Pd29 Pd3 -125.12(4) .
Pd31 Pd24 Pd29 Pd3 78.55(4) .
Pd35 Pd24 Pd29 Pd3 -103.96(13) .
Pd4 Pd24 Pd29 Pd3 21.15(4) .
Pd5 Pd24 Pd29 Pd3 -101.84(4) .
C17 Pd24 Pd29 Pd5 161.4(5) .
C15 Pd24 Pd29 Pd5 -105.1(4) .
Pd22 Pd24 Pd29 Pd5 102.94(5) .
Pd13 Pd24 Pd29 Pd5 -62.11(3) .
Pd6 Pd24 Pd29 Pd5 36.63(4) .
Pd11 Pd24 Pd29 Pd5 64.59(3) .
Pd10 Pd24 Pd29 Pd5 -23.29(4) .
Pd31 Pd24 Pd29 Pd5 -179.61(4) .
Pd35 Pd24 Pd29 Pd5 -2.13(13) .
Pd4 Pd24 Pd29 Pd5 122.98(3) .
C15 Pd13 Pd29 C11 -155.5(5) .
C28 Pd13 Pd29 C11 35.0(5) .
P12 Pd13 Pd29 C11 -60.6(4) .
Pd5 Pd13 Pd29 C11 77.9(4) .
Pd24 Pd13 Pd29 C11 160.4(4) .
Pd10 Pd13 Pd29 C11 119.0(4) .
C15 Pd13 Pd29 C24 -59.4(5) .
C28 Pd13 Pd29 C24 131.0(5) .
P12 Pd13 Pd29 C24 35.5(4) .
Pd5 Pd13 Pd29 C24 174.0(4) .
Pd24 Pd13 Pd29 C24 -103.6(4) .
Pd10 Pd13 Pd29 C24 -144.9(4) .
C15 Pd13 Pd29 Pd31 -13.3(4) .
C28 Pd13 Pd29 Pd31 177.2(4) .
P12 Pd13 Pd29 Pd31 81.63(14) .
Pd5 Pd13 Pd29 Pd31 -139.90(5) .
Pd24 Pd13 Pd29 Pd31 -57.42(4) .
Pd10 Pd13 Pd29 Pd31 -98.78(5) .
C15 Pd13 Pd29 Pd26 160.0(4) .
C28 Pd13 Pd29 Pd26 -9.5(4) .
P12 Pd13 Pd29 Pd26 -105.06(14) .
Pd5 Pd13 Pd29 Pd26 33.40(5) .
Pd24 Pd13 Pd29 Pd26 115.88(5) .
Pd10 Pd13 Pd29 Pd26 74.52(6) .
C15 Pd13 Pd29 Pd11 91.6(4) .
C28 Pd13 Pd29 Pd11 -78.0(4) .
P12 Pd13 Pd29 Pd11 -173.52(14) .
Pd5 Pd13 Pd29 Pd11 -35.05(4) .
Pd24 Pd13 Pd29 Pd11 47.42(4) .
Pd10 Pd13 Pd29 Pd11 6.07(6) .
C15 Pd13 Pd29 Pd24 44.2(4) .
C28 Pd13 Pd29 Pd24 -125.4(4) .
P12 Pd13 Pd29 Pd24 139.06(14) .
Pd5 Pd13 Pd29 Pd24 -82.48(4) .
Pd10 Pd13 Pd29 Pd24 -41.36(4) .
C15 Pd13 Pd29 Pd3 93.5(4) .
C28 Pd13 Pd29 Pd3 -76.1(4) .
P12 Pd13 Pd29 Pd3 -171.61(17) .
Pd5 Pd13 Pd29 Pd3 -33.14(14) .
Pd24 Pd13 Pd29 Pd3 49.33(14) .
Pd10 Pd13 Pd29 Pd3 7.98(16) .
C15 Pd13 Pd29 Pd5 126.6(4) .
C28 Pd13 Pd29 Pd5 -42.9(4) .
P12 Pd13 Pd29 Pd5 -138.47(14) .
Pd24 Pd13 Pd29 Pd5 82.48(4) .
Pd10 Pd13 Pd29 Pd5 41.12(4) .
C26 Pd3 Pd29 C11 -22.0(6) .
C10 Pd3 Pd29 C11 172.3(5) .
P3 Pd3 Pd29 C11 72.5(4) .
Pd11 Pd3 Pd29 C11 -113.0(4) .
Pd4 Pd3 Pd29 C11 -176.8(4) .
Pd12 Pd3 Pd29 C11 -69.5(4) .
Pd1 Pd3 Pd29 C11 -133.6(4) .
Pd26 Pd3 Pd29 C11 -34.9(4) .
C26 Pd3 Pd29 C24 -120.5(6) .
C10 Pd3 Pd29 C24 73.8(6) .
P3 Pd3 Pd29 C24 -26.0(4) .
Pd11 Pd3 Pd29 C24 148.4(4) .
Pd4 Pd3 Pd29 C24 84.7(4) .
Pd12 Pd3 Pd29 C24 -168.0(4) .
Pd1 Pd3 Pd29 C24 127.8(4) .
Pd26 Pd3 Pd29 C24 -133.4(4) .
C26 Pd3 Pd29 Pd31 -162.1(4) .
C10 Pd3 Pd29 Pd31 32.2(4) .
P3 Pd3 Pd29 Pd31 -67.62(10) .
Pd11 Pd3 Pd29 Pd31 106.82(4) .
Pd4 Pd3 Pd29 Pd31 43.08(4) .
Pd12 Pd3 Pd29 Pd31 150.34(4) .
Pd1 Pd3 Pd29 Pd31 86.22(5) .
Pd26 Pd3 Pd29 Pd31 -175.02(5) .
C26 Pd3 Pd29 Pd26 12.9(4) .
C10 Pd3 Pd29 Pd26 -152.8(4) .
P3 Pd3 Pd29 Pd26 107.39(10) .
Pd11 Pd3 Pd29 Pd26 -78.16(4) .
Pd4 Pd3 Pd29 Pd26 -141.90(4) .
Pd12 Pd3 Pd29 Pd26 -34.64(4) .
Pd1 Pd3 Pd29 Pd26 -98.76(5) .
C26 Pd3 Pd29 Pd11 91.1(4) .
C10 Pd3 Pd29 Pd11 -74.6(4) .
P3 Pd3 Pd29 Pd11 -174.45(10) .
Pd4 Pd3 Pd29 Pd11 -63.74(4) .
Pd12 Pd3 Pd29 Pd11 43.51(4) .
Pd1 Pd3 Pd29 Pd11 -20.60(4) .
Pd26 Pd3 Pd29 Pd11 78.16(4) .
C26 Pd3 Pd29 Pd24 131.1(4) .
C10 Pd3 Pd29 Pd24 -34.6(4) .
P3 Pd3 Pd29 Pd24 -134.45(10) .
Pd11 Pd3 Pd29 Pd24 40.00(4) .
Pd4 Pd3 Pd29 Pd24 -23.74(4) .
Pd12 Pd3 Pd29 Pd24 83.52(5) .
Pd1 Pd3 Pd29 Pd24 19.40(6) .
Pd26 Pd3 Pd29 Pd24 118.16(5) .
C26 Pd3 Pd29 Pd13 88.8(5) .
C10 Pd3 Pd29 Pd13 -76.9(4) .
P3 Pd3 Pd29 Pd13 -176.66(15) .
Pd11 Pd3 Pd29 Pd13 -2.21(13) .
Pd4 Pd3 Pd29 Pd13 -65.95(14) .
Pd12 Pd3 Pd29 Pd13 41.30(15) .
Pd1 Pd3 Pd29 Pd13 -22.81(16) .
Pd26 Pd3 Pd29 Pd13 75.95(14) .
C26 Pd3 Pd29 Pd5 60.9(4) .
C10 Pd3 Pd29 Pd5 -104.8(4) .
P3 Pd3 Pd29 Pd5 155.41(10) .
Pd11 Pd3 Pd29 Pd5 -30.14(4) .
Pd4 Pd3 Pd29 Pd5 -93.88(4) .
Pd12 Pd3 Pd29 Pd5 13.37(5) .
Pd1 Pd3 Pd29 Pd5 -50.74(5) .
Pd26 Pd3 Pd29 Pd5 48.02(4) .
C28 Pd5 Pd29 C11 -55.8(6) .
C14 Pd5 Pd29 C11 33.9(6) .
Pd15 Pd5 Pd29 C11 84.4(4) .
Pd13 Pd5 Pd29 C11 -99.5(4) .
Pd10 Pd5 Pd29 C11 -140.4(4) .
Pd11 Pd5 Pd29 C11 122.0(4) .
Pd6 Pd5 Pd29 C11 161.5(4) .
Pd19 Pd5 Pd29 C11 139.5(4) .
Pd34 Pd5 Pd29 C11 -96.5(4) .
Pd26 Pd5 Pd29 C11 46.7(4) .
Pd24 Pd5 Pd29 C11 -164.9(4) .
C28 Pd5 Pd29 C24 34.3(7) .
C14 Pd5 Pd29 C24 124.0(7) .
Pd15 Pd5 Pd29 C24 174.5(6) .
Pd13 Pd5 Pd29 C24 -9.4(6) .
Pd10 Pd5 Pd29 C24 -50.3(6) .
Pd11 Pd5 Pd29 C24 -147.9(6) .
Pd6 Pd5 Pd29 C24 -108.4(6) .
Pd19 Pd5 Pd29 C24 -130.4(6) .
Pd34 Pd5 Pd29 C24 -6.4(6) .
Pd26 Pd5 Pd29 C24 136.8(6) .
Pd24 Pd5 Pd29 C24 -74.8(6) .
C28 Pd5 Pd29 Pd31 108.6(4) .
C14 Pd5 Pd29 Pd31 -161.7(4) .
Pd15 Pd5 Pd29 Pd31 -111.24(6) .
Pd13 Pd5 Pd29 Pd31 64.86(7) .
Pd10 Pd5 Pd29 Pd31 23.98(8) .
Pd11 Pd5 Pd29 Pd31 -73.65(6) .
Pd6 Pd5 Pd29 Pd31 -34.17(7) .
Pd19 Pd5 Pd29 Pd31 -56.14(11) .
Pd34 Pd5 Pd29 Pd31 67.88(12) .
Pd26 Pd5 Pd29 Pd31 -148.89(7) .
Pd24 Pd5 Pd29 Pd31 -0.52(6) .
C28 Pd5 Pd29 Pd26 -102.5(4) .
C14 Pd5 Pd29 Pd26 -12.9(4) .
Pd15 Pd5 Pd29 Pd26 37.65(4) .
Pd13 Pd5 Pd29 Pd26 -146.25(5) .
Pd10 Pd5 Pd29 Pd26 172.87(5) .
Pd11 Pd5 Pd29 Pd26 75.24(4) .
Pd6 Pd5 Pd29 Pd26 114.72(4) .
Pd19 Pd5 Pd29 Pd26 92.76(8) .
Pd34 Pd5 Pd29 Pd26 -143.22(10) .
Pd24 Pd5 Pd29 Pd26 148.37(4) .
C28 Pd5 Pd29 Pd11 -177.8(4) .
C14 Pd5 Pd29 Pd11 -88.1(4) .
Pd15 Pd5 Pd29 Pd11 -37.59(4) .
Pd13 Pd5 Pd29 Pd11 138.51(5) .
Pd10 Pd5 Pd29 Pd11 97.63(5) .
Pd6 Pd5 Pd29 Pd11 39.48(3) .
Pd19 Pd5 Pd29 Pd11 17.51(8) .
Pd34 Pd5 Pd29 Pd11 141.53(10) .
Pd26 Pd5 Pd29 Pd11 -75.24(4) .
Pd24 Pd5 Pd29 Pd11 73.13(4) .
C28 Pd5 Pd29 Pd24 109.1(4) .
C14 Pd5 Pd29 Pd24 -161.2(4) .
Pd15 Pd5 Pd29 Pd24 -110.72(4) .
Pd13 Pd5 Pd29 Pd24 65.38(4) .
Pd10 Pd5 Pd29 Pd24 24.50(4) .
Pd11 Pd5 Pd29 Pd24 -73.13(4) .
Pd6 Pd5 Pd29 Pd24 -33.65(4) .
Pd19 Pd5 Pd29 Pd24 -55.62(8) .
Pd34 Pd5 Pd29 Pd24 68.40(10) .
Pd26 Pd5 Pd29 Pd24 -148.37(4) .
C28 Pd5 Pd29 Pd13 43.7(4) .
C14 Pd5 Pd29 Pd13 133.4(4) .
Pd15 Pd5 Pd29 Pd13 -176.10(5) .
Pd10 Pd5 Pd29 Pd13 -40.88(4) .
Pd11 Pd5 Pd29 Pd13 -138.51(5) .
Pd6 Pd5 Pd29 Pd13 -99.03(4) .
Pd19 Pd5 Pd29 Pd13 -121.00(9) .
Pd34 Pd5 Pd29 Pd13 3.02(9) .
Pd26 Pd5 Pd29 Pd13 146.25(5) .
Pd24 Pd5 Pd29 Pd13 -65.38(4) .
C28 Pd5 Pd29 Pd3 -147.7(4) .
C14 Pd5 Pd29 Pd3 -58.0(4) .
Pd15 Pd5 Pd29 Pd3 -7.54(5) .
Pd13 Pd5 Pd29 Pd3 168.56(5) .
Pd10 Pd5 Pd29 Pd3 127.68(4) .
Pd11 Pd5 Pd29 Pd3 30.06(4) .
Pd6 Pd5 Pd29 Pd3 69.53(5) .
Pd19 Pd5 Pd29 Pd3 47.57(9) .
Pd34 Pd5 Pd29 Pd3 171.59(9) .
Pd26 Pd5 Pd29 Pd3 -45.19(4) .
Pd24 Pd5 Pd29 Pd3 103.18(4) .
C4 Pd25 Pd30 C21 -47.4(7) .
Pd18 Pd25 Pd30 C21 -121.3(5) .
Pd2 Pd25 Pd30 C21 163.6(5) .
Pd27 Pd25 Pd30 C21 133.7(5) .
Pd36 Pd25 Pd30 C21 70.7(5) .
Pd14 Pd25 Pd30 C21 -131.5(5) .
Pd28 Pd25 Pd30 C21 99.3(5) .
C4 Pd25 Pd30 C23 71.0(6) .
C21 Pd25 Pd30 C23 118.5(6) .
Pd18 Pd25 Pd30 C23 -2.8(4) .
Pd2 Pd25 Pd30 C23 -77.9(4) .
Pd27 Pd25 Pd30 C23 -107.8(4) .
Pd36 Pd25 Pd30 C23 -170.9(4) .
Pd14 Pd25 Pd30 C23 -13.1(4) .
Pd28 Pd25 Pd30 C23 -142.3(4) .
C4 Pd25 Pd30 P6 -50.7(6) .
C21 Pd25 Pd30 P6 -3.3(5) .
Pd18 Pd25 Pd30 P6 -124.56(18) .
Pd2 Pd25 Pd30 P6 160.34(18) .
Pd27 Pd25 Pd30 P6 130.42(17) .
Pd36 Pd25 Pd30 P6 67.38(18) .
Pd14 Pd25 Pd30 P6 -134.82(18) .
Pd28 Pd25 Pd30 P6 95.97(17) .
C4 Pd25 Pd30 Pd12 122.1(5) .
C21 Pd25 Pd30 Pd12 169.6(5) .
Pd18 Pd25 Pd30 Pd12 48.27(10) .
Pd2 Pd25 Pd30 Pd12 -26.83(4) .
Pd27 Pd25 Pd30 Pd12 -56.74(7) .
Pd36 Pd25 Pd30 Pd12 -119.79(5) .
Pd14 Pd25 Pd30 Pd12 38.01(4) .
Pd28 Pd25 Pd30 Pd12 -91.19(5) .
C4 Pd25 Pd30 Pd14 84.1(5) .
C21 Pd25 Pd30 Pd14 131.5(5) .
Pd18 Pd25 Pd30 Pd14 10.26(8) .
Pd2 Pd25 Pd30 Pd14 -64.85(3) .
Pd27 Pd25 Pd30 Pd14 -94.76(6) .
Pd36 Pd25 Pd30 Pd14 -157.81(5) .
Pd28 Pd25 Pd30 Pd14 -129.21(4) .
C4 Pd25 Pd30 Pd2 148.9(5) .
C21 Pd25 Pd30 Pd2 -163.6(5) .
Pd18 Pd25 Pd30 Pd2 75.10(8) .
Pd27 Pd25 Pd30 Pd2 -29.91(5) .
Pd36 Pd25 Pd30 Pd2 -92.96(5) .
Pd14 Pd25 Pd30 Pd2 64.85(3) .
Pd28 Pd25 Pd30 Pd2 -64.36(3) .
C4 Pd25 Pd30 Pd28 -146.7(5) .
C21 Pd25 Pd30 Pd28 -99.3(5) .
Pd18 Pd25 Pd30 Pd28 139.47(9) .
Pd2 Pd25 Pd30 Pd28 64.36(3) .
Pd27 Pd25 Pd30 Pd28 34.45(5) .
Pd36 Pd25 Pd30 Pd28 -28.60(4) .
Pd14 Pd25 Pd30 Pd28 129.21(4) .
C4 Pd25 Pd30 Pd1 -178.6(5) .
C21 Pd25 Pd30 Pd1 -131.1(5) .
Pd18 Pd25 Pd30 Pd1 107.58(8) .
Pd2 Pd25 Pd30 Pd1 32.48(4) .
Pd27 Pd25 Pd30 Pd1 2.57(7) .
Pd36 Pd25 Pd30 Pd1 -60.48(5) .
Pd14 Pd25 Pd30 Pd1 97.33(4) .
Pd28 Pd25 Pd30 Pd1 -31.88(3) .
C26 Pd12 Pd30 C21 -153.1(11) .
C23 Pd12 Pd30 C21 -76.6(11) .
Pd26 Pd12 Pd30 C21 -98.8(12) .
Pd14 Pd12 Pd30 C21 -18.4(10) .
Pd2 Pd12 Pd30 C21 47.6(10) .
Pd3 Pd12 Pd30 C21 149.1(10) .
Pd11 Pd12 Pd30 C21 81.0(10) .
Pd1 Pd12 Pd30 C21 113.3(10) .
Pd15 Pd12 Pd30 C21 14.1(10) .
C26 Pd12 Pd30 C23 -76.6(7) .
Pd26 Pd12 Pd30 C23 -22.2(8) .
Pd14 Pd12 Pd30 C23 58.1(4) .
Pd2 Pd12 Pd30 C23 124.2(4) .
Pd3 Pd12 Pd30 C23 -134.3(4) .
Pd11 Pd12 Pd30 C23 157.6(4) .
Pd1 Pd12 Pd30 C23 -170.2(4) .
Pd15 Pd12 Pd30 C23 90.6(4) .
C26 Pd12 Pd30 P6 1.1(5) .
C23 Pd12 Pd30 P6 77.6(5) .
Pd26 Pd12 Pd30 P6 55.4(7) .
Pd14 Pd12 Pd30 P6 135.74(11) .
Pd2 Pd12 Pd30 P6 -158.17(11) .
Pd3 Pd12 Pd30 P6 -56.66(12) .
Pd11 Pd12 Pd30 P6 -124.80(11) .
Pd1 Pd12 Pd30 P6 -92.52(11) .
Pd15 Pd12 Pd30 P6 168.25(11) .
C26 Pd12 Pd30 Pd25 -174.1(5) .
C23 Pd12 Pd30 Pd25 -97.5(4) .
Pd26 Pd12 Pd30 Pd25 -119.8(6) .
Pd14 Pd12 Pd30 Pd25 -39.43(5) .
Pd2 Pd12 Pd30 Pd25 26.66(4) .
Pd3 Pd12 Pd30 Pd25 128.17(5) .
Pd11 Pd12 Pd30 Pd25 60.03(6) .
Pd1 Pd12 Pd30 Pd25 92.31(5) .
Pd15 Pd12 Pd30 Pd25 -6.92(6) .
C26 Pd12 Pd30 Pd14 -134.7(5) .
C23 Pd12 Pd30 Pd14 -58.1(4) .
Pd26 Pd12 Pd30 Pd14 -80.3(6) .
Pd2 Pd12 Pd30 Pd14 66.09(3) .
Pd3 Pd12 Pd30 Pd14 167.60(6) .
Pd11 Pd12 Pd30 Pd14 99.46(5) .
Pd1 Pd12 Pd30 Pd14 131.74(4) .
Pd15 Pd12 Pd30 Pd14 32.51(4) .
C26 Pd12 Pd30 Pd2 159.2(5) .
C23 Pd12 Pd30 Pd2 -124.2(4) .
Pd26 Pd12 Pd30 Pd2 -146.4(6) .
Pd14 Pd12 Pd30 Pd2 -66.09(3) .
Pd3 Pd12 Pd30 Pd2 101.51(5) .
Pd11 Pd12 Pd30 Pd2 33.37(4) .
Pd1 Pd12 Pd30 Pd2 65.65(3) .
Pd15 Pd12 Pd30 Pd2 -33.58(4) .
C26 Pd12 Pd30 Pd28 120.9(5) .
C23 Pd12 Pd30 Pd28 -162.5(4) .
Pd26 Pd12 Pd30 Pd28 175.2(6) .
Pd14 Pd12 Pd30 Pd28 -104.44(4) .
Pd2 Pd12 Pd30 Pd28 -38.35(4) .
Pd3 Pd12 Pd30 Pd28 63.16(6) .
Pd11 Pd12 Pd30 Pd28 -4.98(6) .
Pd1 Pd12 Pd30 Pd28 27.30(4) .
Pd15 Pd12 Pd30 Pd28 -71.93(5) .
C26 Pd12 Pd30 Pd1 93.6(5) .
C23 Pd12 Pd30 Pd1 170.2(4) .
Pd26 Pd12 Pd30 Pd1 147.9(6) .
Pd14 Pd12 Pd30 Pd1 -131.74(4) .
Pd2 Pd12 Pd30 Pd1 -65.65(3) .
Pd3 Pd12 Pd30 Pd1 35.86(4) .
Pd11 Pd12 Pd30 Pd1 -32.28(4) .
Pd15 Pd12 Pd30 Pd1 -99.23(5) .
C2 Pd14 Pd30 C21 121.6(10) .
C23 Pd14 Pd30 C21 -128.8(6) .
P7 Pd14 Pd30 C21 -56.2(4) .
Pd2 Pd14 Pd30 C21 102.5(4) .
Pd7 Pd14 Pd30 C21 75.9(4) .
Pd12 Pd14 Pd30 C21 173.0(4) .
Pd15 Pd14 Pd30 C21 140.5(4) .
Pd25 Pd14 Pd30 C21 34.5(4) .
C2 Pd14 Pd30 C23 -109.6(10) .
P7 Pd14 Pd30 C23 72.6(5) .
Pd2 Pd14 Pd30 C23 -128.7(4) .
Pd7 Pd14 Pd30 C23 -155.3(4) .
Pd12 Pd14 Pd30 C23 -58.2(4) .
Pd15 Pd14 Pd30 C23 -90.7(4) .
Pd25 Pd14 Pd30 C23 163.3(4) .
C2 Pd14 Pd30 P6 -135.9(9) .
C23 Pd14 Pd30 P6 -26.3(5) .
P7 Pd14 Pd30 P6 46.34(19) .
Pd2 Pd14 Pd30 P6 -154.95(16) .
Pd7 Pd14 Pd30 P6 178.41(15) .
Pd12 Pd14 Pd30 P6 -84.45(16) .
Pd15 Pd14 Pd30 P6 -116.95(16) .
Pd25 Pd14 Pd30 P6 136.96(16) .
C2 Pd14 Pd30 Pd25 87.1(9) .
C23 Pd14 Pd30 Pd25 -163.3(4) .
P7 Pd14 Pd30 Pd25 -90.63(11) .
Pd2 Pd14 Pd30 Pd25 68.09(4) .
Pd7 Pd14 Pd30 Pd25 41.45(5) .
Pd12 Pd14 Pd30 Pd25 138.58(5) .
Pd15 Pd14 Pd30 Pd25 106.08(5) .
C2 Pd14 Pd30 Pd12 -51.5(9) .
C23 Pd14 Pd30 Pd12 58.2(4) .
P7 Pd14 Pd30 Pd12 130.79(11) .
Pd2 Pd14 Pd30 Pd12 -70.50(4) .
Pd7 Pd14 Pd30 Pd12 -97.13(5) .
Pd15 Pd14 Pd30 Pd12 -32.50(4) .
Pd25 Pd14 Pd30 Pd12 -138.58(5) .
C2 Pd14 Pd30 Pd2 19.0(9) .
C23 Pd14 Pd30 Pd2 128.7(4) .
P7 Pd14 Pd30 Pd2 -158.71(11) .
Pd7 Pd14 Pd30 Pd2 -26.63(4) .
Pd12 Pd14 Pd30 Pd2 70.50(4) .
Pd15 Pd14 Pd30 Pd2 38.00(4) .
Pd25 Pd14 Pd30 Pd2 -68.09(4) .
C2 Pd14 Pd30 Pd28 40.7(9) .
C23 Pd14 Pd30 Pd28 150.3(4) .
P7 Pd14 Pd30 Pd28 -137.08(11) .
Pd2 Pd14 Pd30 Pd28 21.63(4) .
Pd7 Pd14 Pd30 Pd28 -5.00(6) .
Pd12 Pd14 Pd30 Pd28 92.13(4) .
Pd15 Pd14 Pd30 Pd28 59.63(5) .
Pd25 Pd14 Pd30 Pd28 -46.46(4) .
C2 Pd14 Pd30 Pd1 -11.7(9) .
C23 Pd14 Pd30 Pd1 97.9(4) .
P7 Pd14 Pd30 Pd1 170.57(11) .
Pd2 Pd14 Pd30 Pd1 -30.71(4) .
Pd7 Pd14 Pd30 Pd1 -57.35(5) .
Pd12 Pd14 Pd30 Pd1 39.78(4) .
Pd15 Pd14 Pd30 Pd1 7.28(5) .
Pd25 Pd14 Pd30 Pd1 -98.80(4) .
C300 Pd2 Pd30 C21 139.1(7) .
Pd7 Pd2 Pd30 C21 -63.1(4) .
Pd9 Pd2 Pd30 C21 79.7(4) .
Pd14 Pd2 Pd30 C21 -90.2(4) .
Pd15 Pd2 Pd30 C21 -128.9(4) .
Pd25 Pd2 Pd30 C21 -12.6(4) .
Pd12 Pd2 Pd30 C21 -163.2(4) .
Pd28 Pd2 Pd30 C21 64.6(4) .
Pd1 Pd2 Pd30 C21 127.5(4) .
Pd27 Pd2 Pd30 C21 12.9(4) .
Pd11 Pd2 Pd30 C21 168.1(4) .
C300 Pd2 Pd30 C23 -95.5(7) .
Pd7 Pd2 Pd30 C23 62.3(3) .
Pd9 Pd2 Pd30 C23 -154.9(3) .
Pd14 Pd2 Pd30 C23 35.3(3) .
Pd15 Pd2 Pd30 C23 -3.5(3) .
Pd25 Pd2 Pd30 C23 112.8(3) .
Pd12 Pd2 Pd30 C23 -37.7(3) .
Pd28 Pd2 Pd30 C23 -170.0(3) .
Pd1 Pd2 Pd30 C23 -107.0(3) .
Pd27 Pd2 Pd30 C23 138.3(3) .
Pd11 Pd2 Pd30 C23 -66.5(3) .
C300 Pd2 Pd30 P6 4.3(7) .
Pd7 Pd2 Pd30 P6 162.2(3) .
Pd9 Pd2 Pd30 P6 -55.0(3) .
Pd14 Pd2 Pd30 P6 135.1(3) .
Pd15 Pd2 Pd30 P6 96.3(3) .
Pd25 Pd2 Pd30 P6 -147.3(3) .
Pd12 Pd2 Pd30 P6 62.1(3) .
Pd28 Pd2 Pd30 P6 -70.1(3) .
Pd1 Pd2 Pd30 P6 -7.2(3) .
Pd27 Pd2 Pd30 P6 -121.8(3) .
Pd11 Pd2 Pd30 P6 33.4(3) .
C300 Pd2 Pd30 Pd25 151.7(6) .
Pd7 Pd2 Pd30 Pd25 -50.47(5) .
Pd9 Pd2 Pd30 Pd25 92.29(6) .
Pd14 Pd2 Pd30 Pd25 -77.55(4) .
Pd15 Pd2 Pd30 Pd25 -116.31(5) .
Pd12 Pd2 Pd30 Pd25 -150.54(5) .
Pd28 Pd2 Pd30 Pd25 77.23(4) .
Pd1 Pd2 Pd30 Pd25 140.16(5) .
Pd27 Pd2 Pd30 Pd25 25.51(4) .
Pd11 Pd2 Pd30 Pd25 -179.28(5) .
C300 Pd2 Pd30 Pd12 -57.8(6) .
Pd7 Pd2 Pd30 Pd12 100.07(5) .
Pd9 Pd2 Pd30 Pd12 -117.17(6) .
Pd14 Pd2 Pd30 Pd12 72.99(4) .
Pd15 Pd2 Pd30 Pd12 34.23(4) .
Pd25 Pd2 Pd30 Pd12 150.54(5) .
Pd28 Pd2 Pd30 Pd12 -132.24(4) .
Pd1 Pd2 Pd30 Pd12 -69.30(4) .
Pd27 Pd2 Pd30 Pd12 176.04(5) .
Pd11 Pd2 Pd30 Pd12 -28.74(4) .
C300 Pd2 Pd30 Pd14 -130.8(6) .
Pd7 Pd2 Pd30 Pd14 27.08(4) .
Pd9 Pd2 Pd30 Pd14 169.84(6) .
Pd15 Pd2 Pd30 Pd14 -38.77(4) .
Pd25 Pd2 Pd30 Pd14 77.55(4) .
Pd12 Pd2 Pd30 Pd14 -72.99(4) .
Pd28 Pd2 Pd30 Pd14 154.77(5) .
Pd1 Pd2 Pd30 Pd14 -142.30(4) .
Pd27 Pd2 Pd30 Pd14 103.05(5) .
Pd11 Pd2 Pd30 Pd14 -101.73(4) .
C300 Pd2 Pd30 Pd28 74.5(6) .
Pd7 Pd2 Pd30 Pd28 -127.69(5) .
Pd9 Pd2 Pd30 Pd28 15.07(5) .
Pd14 Pd2 Pd30 Pd28 -154.77(5) .
Pd15 Pd2 Pd30 Pd28 166.46(5) .
Pd25 Pd2 Pd30 Pd28 -77.23(4) .
Pd12 Pd2 Pd30 Pd28 132.24(4) .
Pd1 Pd2 Pd30 Pd28 62.93(4) .
Pd27 Pd2 Pd30 Pd28 -51.72(4) .
Pd11 Pd2 Pd30 Pd28 103.50(4) .
C300 Pd2 Pd30 Pd1 11.5(6) .
Pd7 Pd2 Pd30 Pd1 169.37(5) .
Pd9 Pd2 Pd30 Pd1 -47.86(5) .
Pd14 Pd2 Pd30 Pd1 142.30(4) .
Pd15 Pd2 Pd30 Pd1 103.53(4) .
Pd25 Pd2 Pd30 Pd1 -140.16(5) .
Pd12 Pd2 Pd30 Pd1 69.30(4) .
Pd28 Pd2 Pd30 Pd1 -62.93(4) .
Pd27 Pd2 Pd30 Pd1 -114.65(5) .
Pd11 Pd2 Pd30 Pd1 40.56(4) .
C20 Pd28 Pd30 C21 30.3(6) .
C22 Pd28 Pd30 C21 120.7(5) .
Pd1 Pd28 Pd30 C21 172.9(4) .
Pd36 Pd28 Pd30 C21 -19.3(4) .
Pd33 Pd28 Pd30 C21 -67.7(4) .
Pd2 Pd28 Pd30 C21 -117.3(4) .
Pd9 Pd28 Pd30 C21 -129.5(4) .
Pd25 Pd28 Pd30 C21 -48.8(4) .
Pd32 Pd28 Pd30 C21 105.6(4) .
Pd27 Pd28 Pd30 C21 -74.0(4) .
Pd16 Pd28 Pd30 C21 171.7(4) .
C20 Pd28 Pd30 C23 165.1(7) .
C22 Pd28 Pd30 C23 -104.5(6) .
Pd1 Pd28 Pd30 C23 -52.3(5) .
Pd36 Pd28 Pd30 C23 115.5(5) .
Pd33 Pd28 Pd30 C23 67.1(6) .
Pd2 Pd28 Pd30 C23 17.5(5) .
Pd9 Pd28 Pd30 C23 5.3(5) .
Pd25 Pd28 Pd30 C23 86.0(5) .
Pd32 Pd28 Pd30 C23 -119.6(5) .
Pd27 Pd28 Pd30 C23 60.8(5) .
Pd16 Pd28 Pd30 C23 -53.5(5) .
C20 Pd28 Pd30 P6 -56.7(4) .
C22 Pd28 Pd30 P6 33.7(4) .
Pd1 Pd28 Pd30 P6 85.85(11) .
Pd36 Pd28 Pd30 P6 -106.34(12) .
Pd33 Pd28 Pd30 P6 -154.71(17) .
Pd2 Pd28 Pd30 P6 155.72(12) .
Pd9 Pd28 Pd30 P6 143.52(11) .
Pd25 Pd28 Pd30 P6 -135.79(12) .
Pd32 Pd28 Pd30 P6 18.55(14) .
Pd27 Pd28 Pd30 P6 -161.03(11) .
Pd16 Pd28 Pd30 P6 84.70(12) .
C20 Pd28 Pd30 Pd25 79.1(4) .
C22 Pd28 Pd30 Pd25 169.5(4) .
Pd1 Pd28 Pd30 Pd25 -138.36(4) .
Pd36 Pd28 Pd30 Pd25 29.46(4) .
Pd33 Pd28 Pd30 Pd25 -18.92(15) .
Pd2 Pd28 Pd30 Pd25 -68.48(4) .
Pd9 Pd28 Pd30 Pd25 -80.69(5) .
Pd32 Pd28 Pd30 Pd25 154.34(8) .
Pd27 Pd28 Pd30 Pd25 -25.24(4) .
Pd16 Pd28 Pd30 Pd25 -139.51(5) .
C20 Pd28 Pd30 Pd12 -172.3(4) .
C22 Pd28 Pd30 Pd12 -81.9(4) .
Pd1 Pd28 Pd30 Pd12 -29.77(4) .
Pd36 Pd28 Pd30 Pd12 138.04(5) .
Pd33 Pd28 Pd30 Pd12 89.67(15) .
Pd2 Pd28 Pd30 Pd12 40.10(4) .
Pd9 Pd28 Pd30 Pd12 27.90(5) .
Pd25 Pd28 Pd30 Pd12 108.59(5) .
Pd32 Pd28 Pd30 Pd12 -97.07(7) .
Pd27 Pd28 Pd30 Pd12 83.35(4) .
Pd16 Pd28 Pd30 Pd12 -30.92(6) .
C20 Pd28 Pd30 Pd14 125.8(4) .
C22 Pd28 Pd30 Pd14 -143.8(4) .
Pd1 Pd28 Pd30 Pd14 -91.66(4) .
Pd36 Pd28 Pd30 Pd14 76.16(5) .
Pd33 Pd28 Pd30 Pd14 27.78(16) .
Pd2 Pd28 Pd30 Pd14 -21.78(4) .
Pd9 Pd28 Pd30 Pd14 -33.99(6) .
Pd25 Pd28 Pd30 Pd14 46.70(4) .
Pd32 Pd28 Pd30 Pd14 -158.96(6) .
Pd27 Pd28 Pd30 Pd14 21.46(5) .
Pd16 Pd28 Pd30 Pd14 -92.81(5) .
C20 Pd28 Pd30 Pd2 147.6(4) .
C22 Pd28 Pd30 Pd2 -122.0(4) .
Pd1 Pd28 Pd30 Pd2 -69.88(4) .
Pd36 Pd28 Pd30 Pd2 97.94(5) .
Pd33 Pd28 Pd30 Pd2 49.57(15) .
Pd9 Pd28 Pd30 Pd2 -12.20(4) .
Pd25 Pd28 Pd30 Pd2 68.48(4) .
Pd32 Pd28 Pd30 Pd2 -137.17(8) .
Pd27 Pd28 Pd30 Pd2 43.25(3) .
Pd16 Pd28 Pd30 Pd2 -71.03(5) .
C20 Pd28 Pd30 Pd1 -142.5(4) .
C22 Pd28 Pd30 Pd1 -52.2(4) .
Pd36 Pd28 Pd30 Pd1 167.82(5) .
Pd33 Pd28 Pd30 Pd1 119.44(15) .
Pd2 Pd28 Pd30 Pd1 69.88(4) .
Pd9 Pd28 Pd30 Pd1 57.67(4) .
Pd25 Pd28 Pd30 Pd1 138.36(4) .
Pd32 Pd28 Pd30 Pd1 -67.30(7) .
Pd27 Pd28 Pd30 Pd1 113.12(4) .
Pd16 Pd28 Pd30 Pd1 -1.15(4) .
C22 Pd1 Pd30 C21 47.5(7) .
C10 Pd1 Pd30 C21 129.0(7) .
Pd28 Pd1 Pd30 C21 -9.0(5) .
Pd11 Pd1 Pd30 C21 -123.9(5) .
Pd4 Pd1 Pd30 C21 -158.3(5) .
Pd16 Pd1 Pd30 C21 -7.5(5) .
Pd3 Pd1 Pd30 C21 175.4(5) .
Pd2 Pd1 Pd30 C21 -80.5(5) .
Pd12 Pd1 Pd30 C21 -153.4(5) .
C22 Pd1 Pd30 C23 -151.6(5) .
C10 Pd1 Pd30 C23 -70.1(6) .
Pd28 Pd1 Pd30 C23 151.8(3) .
Pd11 Pd1 Pd30 C23 37.0(3) .
Pd4 Pd1 Pd30 C23 2.6(4) .
Pd16 Pd1 Pd30 C23 153.4(3) .
Pd3 Pd1 Pd30 C23 -23.7(3) .
Pd2 Pd1 Pd30 C23 80.3(3) .
Pd12 Pd1 Pd30 C23 7.5(3) .
C22 Pd1 Pd30 P6 -54.9(4) .
C10 Pd1 Pd30 P6 26.6(5) .
Pd28 Pd1 Pd30 P6 -111.40(11) .
Pd11 Pd1 Pd30 P6 133.76(11) .
Pd4 Pd1 Pd30 P6 99.36(17) .
Pd16 Pd1 Pd30 P6 -109.85(12) .
Pd3 Pd1 Pd30 P6 73.02(11) .
Pd2 Pd1 Pd30 P6 177.08(12) .
Pd12 Pd1 Pd30 P6 104.25(11) .
C22 Pd1 Pd30 Pd25 94.0(4) .
C10 Pd1 Pd30 Pd25 175.5(5) .
Pd28 Pd1 Pd30 Pd25 37.48(4) .
Pd11 Pd1 Pd30 Pd25 -77.35(5) .
Pd4 Pd1 Pd30 Pd25 -111.75(13) .
Pd16 Pd1 Pd30 Pd25 39.03(7) .
Pd3 Pd1 Pd30 Pd25 -138.09(4) .
Pd2 Pd1 Pd30 Pd25 -34.04(4) .
Pd12 Pd1 Pd30 Pd25 -106.86(5) .
C22 Pd1 Pd30 Pd12 -159.1(4) .
C10 Pd1 Pd30 Pd12 -77.6(5) .
Pd28 Pd1 Pd30 Pd12 144.34(5) .
Pd11 Pd1 Pd30 Pd12 29.51(4) .
Pd4 Pd1 Pd30 Pd12 -4.89(13) .
Pd16 Pd1 Pd30 Pd12 145.89(6) .
Pd3 Pd1 Pd30 Pd12 -31.23(4) .
Pd2 Pd1 Pd30 Pd12 72.82(4) .
C22 Pd1 Pd30 Pd14 159.3(4) .
C10 Pd1 Pd30 Pd14 -119.1(5) .
Pd28 Pd1 Pd30 Pd14 102.82(4) .
Pd11 Pd1 Pd30 Pd14 -12.02(5) .
Pd4 Pd1 Pd30 Pd14 -46.42(14) .
Pd16 Pd1 Pd30 Pd14 104.37(6) .
Pd3 Pd1 Pd30 Pd14 -72.76(5) .
Pd2 Pd1 Pd30 Pd14 31.29(4) .
Pd12 Pd1 Pd30 Pd14 -41.53(4) .
C22 Pd1 Pd30 Pd2 128.0(4) .
C10 Pd1 Pd30 Pd2 -150.4(5) .
Pd28 Pd1 Pd30 Pd2 71.52(4) .
Pd11 Pd1 Pd30 Pd2 -43.32(4) .
Pd4 Pd1 Pd30 Pd2 -77.71(13) .
Pd16 Pd1 Pd30 Pd2 73.07(6) .
Pd3 Pd1 Pd30 Pd2 -104.05(4) .
Pd12 Pd1 Pd30 Pd2 -72.82(4) .
C22 Pd1 Pd30 Pd28 56.5(4) .
C10 Pd1 Pd30 Pd28 138.0(5) .
Pd11 Pd1 Pd30 Pd28 -114.84(5) .
Pd4 Pd1 Pd30 Pd28 -149.24(14) .
Pd16 Pd1 Pd30 Pd28 1.55(5) .
Pd3 Pd1 Pd30 Pd28 -175.57(5) .
Pd2 Pd1 Pd30 Pd28 -71.52(4) .
Pd12 Pd1 Pd30 Pd28 -144.34(5) .
C11 Pd29 Pd31 C16 -129.3(8) .
C24 Pd29 Pd31 C16 -160.9(7) .
Pd26 Pd29 Pd31 C16 -44.8(5) .
Pd11 Pd29 Pd31 C16 19.0(5) .
Pd24 Pd29 Pd31 C16 74.9(5) .
Pd13 Pd29 Pd31 C16 123.8(5) .
Pd3 Pd29 Pd31 C16 -36.8(5) .
Pd5 Pd29 Pd31 C16 75.4(5) .
C11 Pd29 Pd31 C24 31.6(8) .
Pd26 Pd29 Pd31 C24 116.1(5) .
Pd11 Pd29 Pd31 C24 180.0(5) .
Pd24 Pd29 Pd31 C24 -124.2(5) .
Pd13 Pd29 Pd31 C24 -75.3(5) .
Pd3 Pd29 Pd31 C24 124.1(5) .
Pd5 Pd29 Pd31 C24 -123.7(5) .
C11 Pd29 Pd31 P11 49.4(7) .
C24 Pd29 Pd31 P11 17.8(5) .
Pd26 Pd29 Pd31 P11 133.9(2) .
Pd11 Pd29 Pd31 P11 -162.29(19) .
Pd24 Pd29 Pd31 P11 -106.5(2) .
Pd13 Pd29 Pd31 P11 -57.5(2) .
Pd3 Pd29 Pd31 P11 141.8(2) .
Pd5 Pd29 Pd31 P11 -106.0(2) .
C11 Pd29 Pd31 Pd4 -135.2(6) .
C24 Pd29 Pd31 Pd4 -166.8(5) .
Pd26 Pd29 Pd31 Pd4 -50.67(9) .
Pd11 Pd29 Pd31 Pd4 13.18(4) .
Pd24 Pd29 Pd31 Pd4 68.99(4) .
Pd13 Pd29 Pd31 Pd4 117.97(4) .
Pd3 Pd29 Pd31 Pd4 -42.70(4) .
Pd5 Pd29 Pd31 Pd4 69.49(6) .
C11 Pd29 Pd31 Pd24 155.9(6) .
C24 Pd29 Pd31 Pd24 124.2(5) .
Pd26 Pd29 Pd31 Pd24 -119.66(9) .
Pd11 Pd29 Pd31 Pd24 -55.80(4) .
Pd13 Pd29 Pd31 Pd24 48.98(4) .
Pd3 Pd29 Pd31 Pd24 -111.69(4) .
Pd5 Pd29 Pd31 Pd24 0.51(5) .
C10 Pd4 Pd31 C16 -84.6(7) .
Pd11 Pd4 Pd31 C16 173.2(5) .
Pd3 Pd4 Pd31 C16 -127.8(5) .
Pd1 Pd4 Pd31 C16 -134.4(6) .
Pd22 Pd4 Pd31 C16 94.6(5) .
Pd16 Pd4 Pd31 C16 46.2(6) .
Pd24 Pd4 Pd31 C16 126.9(5) .
C16 Pd4 Pd31 C24 161.6(7) .
C10 Pd4 Pd31 C24 77.0(6) .
Pd11 Pd4 Pd31 C24 -25.2(4) .
Pd3 Pd4 Pd31 C24 33.9(4) .
Pd1 Pd4 Pd31 C24 27.3(4) .
Pd22 Pd4 Pd31 C24 -103.8(4) .
Pd16 Pd4 Pd31 C24 -152.2(4) .
Pd24 Pd4 Pd31 C24 -71.5(4) .
C16 Pd4 Pd31 P11 -10.7(6) .
C10 Pd4 Pd31 P11 -95.3(4) .
Pd11 Pd4 Pd31 P11 162.45(17) .
Pd3 Pd4 Pd31 P11 -138.47(17) .
Pd1 Pd4 Pd31 P11 -145.09(18) .
Pd22 Pd4 Pd31 P11 83.85(18) .
Pd16 Pd4 Pd31 P11 35.5(2) .
Pd24 Pd4 Pd31 P11 116.19(18) .
C16 Pd4 Pd31 Pd29 173.3(5) .
C10 Pd4 Pd31 Pd29 88.7(4) .
Pd11 Pd4 Pd31 Pd29 -13.54(4) .
Pd3 Pd4 Pd31 Pd29 45.53(4) .
Pd1 Pd4 Pd31 Pd29 38.91(10) .
Pd22 Pd4 Pd31 Pd29 -92.14(4) .
Pd16 Pd4 Pd31 Pd29 -140.50(10) .
Pd24 Pd4 Pd31 Pd29 -59.81(3) .
C16 Pd4 Pd31 Pd24 -126.9(5) .
C10 Pd4 Pd31 Pd24 148.5(4) .
Pd11 Pd4 Pd31 Pd24 46.26(4) .
Pd3 Pd4 Pd31 Pd24 105.34(4) .
Pd1 Pd4 Pd31 Pd24 98.72(10) .
Pd22 Pd4 Pd31 Pd24 -32.34(4) .
Pd16 Pd4 Pd31 Pd24 -80.69(10) .
C17 Pd24 Pd31 C16 39.6(6) .
C15 Pd24 Pd31 C16 138.2(6) .
Pd22 Pd24 Pd31 C16 -3.1(4) .
Pd13 Pd24 Pd31 C16 -177.2(4) .
Pd6 Pd24 Pd31 C16 -57.9(4) .
Pd29 Pd24 Pd31 C16 -125.3(4) .
Pd11 Pd24 Pd31 C16 -76.2(4) .
Pd10 Pd24 Pd31 C16 177.6(4) .
Pd35 Pd24 Pd31 C16 56.2(4) .
Pd4 Pd24 Pd31 C16 -36.2(4) .
Pd5 Pd24 Pd31 C16 -125.7(4) .
C17 Pd24 Pd31 C24 -157.1(5) .
C15 Pd24 Pd31 C24 -58.5(6) .
Pd22 Pd24 Pd31 C24 160.2(4) .
Pd13 Pd24 Pd31 C24 -13.9(4) .
Pd6 Pd24 Pd31 C24 105.3(4) .
Pd29 Pd24 Pd31 C24 37.9(4) .
Pd11 Pd24 Pd31 C24 87.0(4) .
Pd10 Pd24 Pd31 C24 -19.1(4) .
Pd35 Pd24 Pd31 C24 -140.6(4) .
Pd4 Pd24 Pd31 C24 127.1(4) .
Pd5 Pd24 Pd31 C24 37.6(4) .
C17 Pd24 Pd31 P11 -58.0(4) .
C15 Pd24 Pd31 P11 40.6(5) .
Pd22 Pd24 Pd31 P11 -100.70(14) .
Pd13 Pd24 Pd31 P11 85.18(14) .
Pd6 Pd24 Pd31 P11 -155.56(14) .
Pd29 Pd24 Pd31 P11 137.02(15) .
Pd11 Pd24 Pd31 P11 -173.88(14) .
Pd10 Pd24 Pd31 P11 79.98(17) .
Pd35 Pd24 Pd31 P11 -41.46(17) .
Pd4 Pd24 Pd31 P11 -133.85(15) .
Pd5 Pd24 Pd31 P11 136.65(14) .
C17 Pd24 Pd31 Pd29 165.0(4) .
C15 Pd24 Pd31 Pd29 -96.4(5) .
Pd22 Pd24 Pd31 Pd29 122.28(5) .
Pd13 Pd24 Pd31 Pd29 -51.84(4) .
Pd6 Pd24 Pd31 Pd29 67.42(7) .
Pd11 Pd24 Pd31 Pd29 49.10(4) .
Pd10 Pd24 Pd31 Pd29 -57.04(10) .
Pd35 Pd24 Pd31 Pd29 -178.48(8) .
Pd4 Pd24 Pd31 Pd29 89.13(4) .
Pd5 Pd24 Pd31 Pd29 -0.37(4) .
C17 Pd24 Pd31 Pd4 75.8(4) .
C15 Pd24 Pd31 Pd4 174.4(5) .
Pd22 Pd24 Pd31 Pd4 33.14(4) .
Pd13 Pd24 Pd31 Pd4 -140.97(4) .
Pd6 Pd24 Pd31 Pd4 -21.71(7) .
Pd29 Pd24 Pd31 Pd4 -89.13(4) .
Pd11 Pd24 Pd31 Pd4 -40.03(3) .
Pd10 Pd24 Pd31 Pd4 -146.17(10) .
Pd35 Pd24 Pd31 Pd4 92.38(8) .
Pd5 Pd24 Pd31 Pd4 -89.50(4) .
C9 Pd16 Pd32 C8 -95.0(7) .
Pd9 Pd16 Pd32 C8 163.1(6) .
Pd22 Pd16 Pd32 C8 -144.9(6) .
Pd8 Pd16 Pd32 C8 -137.9(6) .
Pd1 Pd16 Pd32 C8 84.8(6) .
Pd4 Pd16 Pd32 C8 36.7(6) .
Pd28 Pd16 Pd32 C8 118.4(6) .
C8 Pd16 Pd32 C7 162.5(8) .
C9 Pd16 Pd32 C7 67.5(7) .
Pd9 Pd16 Pd32 C7 -34.4(6) .
Pd22 Pd16 Pd32 C7 17.6(6) .
Pd8 Pd16 Pd32 C7 24.6(6) .
Pd1 Pd16 Pd32 C7 -112.7(6) .
Pd4 Pd16 Pd32 C7 -160.8(6) .
Pd28 Pd16 Pd32 C7 -79.1(6) .
C8 Pd16 Pd32 P1 6.7(6) .
C9 Pd16 Pd32 P1 -88.3(5) .
Pd9 Pd16 Pd32 P1 169.74(17) .
Pd22 Pd16 Pd32 P1 -138.20(18) .
Pd8 Pd16 Pd32 P1 -131.22(17) .
Pd1 Pd16 Pd32 P1 91.50(17) .
Pd4 Pd16 Pd32 P1 43.4(2) .
Pd28 Pd16 Pd32 P1 125.11(18) .
C8 Pd16 Pd32 Pd33 -177.3(6) .
C9 Pd16 Pd32 Pd33 87.8(4) .
Pd9 Pd16 Pd32 Pd33 -14.19(4) .
Pd22 Pd16 Pd32 Pd33 37.86(10) .
Pd8 Pd16 Pd32 Pd33 44.84(4) .
Pd1 Pd16 Pd32 Pd33 -92.44(4) .
Pd4 Pd16 Pd32 Pd33 -140.55(9) .
Pd28 Pd16 Pd32 Pd33 -58.83(3) .
C8 Pd16 Pd32 Pd28 -118.4(6) .
C9 Pd16 Pd32 Pd28 146.6(4) .
Pd9 Pd16 Pd32 Pd28 44.63(4) .
Pd22 Pd16 Pd32 Pd28 96.69(10) .
Pd8 Pd16 Pd32 Pd28 103.67(4) .
Pd1 Pd16 Pd32 Pd28 -33.61(4) .
Pd4 Pd16 Pd32 Pd28 -81.73(9) .
C20 Pd28 Pd32 C8 135.2(6) .
C22 Pd28 Pd32 C8 37.7(5) .
Pd1 Pd28 Pd32 C8 -7.0(4) .
Pd36 Pd28 Pd32 C8 179.8(4) .
Pd33 Pd28 Pd32 C8 -130.4(4) .
Pd2 Pd28 Pd32 C8 -59.3(4) .
Pd9 Pd28 Pd32 C8 -79.9(4) .
Pd25 Pd28 Pd32 C8 176.4(4) .
Pd30 Pd28 Pd32 C8 52.3(4) .
Pd27 Pd28 Pd32 C8 -128.2(4) .
Pd16 Pd28 Pd32 C8 -41.0(4) .
C20 Pd28 Pd32 C7 -60.1(6) .
C22 Pd28 Pd32 C7 -157.6(6) .
Pd1 Pd28 Pd32 C7 157.7(4) .
Pd36 Pd28 Pd32 C7 -15.5(5) .
Pd33 Pd28 Pd32 C7 34.4(4) .
Pd2 Pd28 Pd32 C7 105.4(5) .
Pd9 Pd28 Pd32 C7 84.8(4) .
Pd25 Pd28 Pd32 C7 -18.9(5) .
Pd30 Pd28 Pd32 C7 -143.0(5) .
Pd27 Pd28 Pd32 C7 36.5(5) .
Pd16 Pd28 Pd32 C7 123.7(5) .
C20 Pd28 Pd32 P1 38.3(5) .
C22 Pd28 Pd32 P1 -59.2(4) .
Pd1 Pd28 Pd32 P1 -103.92(14) .
Pd36 Pd28 Pd32 P1 82.92(14) .
Pd33 Pd28 Pd32 P1 132.74(14) .
Pd2 Pd28 Pd32 P1 -156.20(14) .
Pd9 Pd28 Pd32 P1 -176.83(13) .
Pd25 Pd28 Pd32 P1 79.46(17) .
Pd30 Pd28 Pd32 P1 -44.64(16) .
Pd27 Pd28 Pd32 P1 134.91(13) .
Pd16 Pd28 Pd32 P1 -137.91(14) .
C20 Pd28 Pd32 Pd16 176.2(5) .
C22 Pd28 Pd32 Pd16 78.7(3) .
Pd1 Pd28 Pd32 Pd16 33.99(4) .
Pd36 Pd28 Pd32 Pd16 -139.18(5) .
Pd33 Pd28 Pd32 Pd16 -89.35(4) .
Pd2 Pd28 Pd32 Pd16 -18.29(7) .
Pd9 Pd28 Pd32 Pd16 -38.93(3) .
Pd25 Pd28 Pd32 Pd16 -142.63(11) .
Pd30 Pd28 Pd32 Pd16 93.27(7) .
Pd27 Pd28 Pd32 Pd16 -87.19(4) .
C20 Pd28 Pd32 Pd33 -94.5(5) .
C22 Pd28 Pd32 Pd33 168.0(3) .
Pd1 Pd28 Pd32 Pd33 123.34(5) .
Pd36 Pd28 Pd32 Pd33 -49.83(4) .
Pd2 Pd28 Pd32 Pd33 71.06(7) .
Pd9 Pd28 Pd32 Pd33 50.42(4) .
Pd25 Pd28 Pd32 Pd33 -53.28(11) .
Pd30 Pd28 Pd32 Pd33 -177.38(8) .
Pd27 Pd28 Pd32 Pd33 2.16(4) .
Pd16 Pd28 Pd32 Pd33 89.35(4) .
C19 Pd17 Pd33 C6 123.3(6) .
P5 Pd17 Pd33 C6 -7.3(5) .
Pd23 Pd17 Pd33 C6 174.1(5) .
Pd8 Pd17 Pd33 C6 134.9(5) .
Pd9 Pd17 Pd33 C6 -160.4(5) .
Pd27 Pd17 Pd33 C6 -96.8(5) .
C6 Pd17 Pd33 C7 -51.7(8) .
C19 Pd17 Pd33 C7 71.6(7) .
P5 Pd17 Pd33 C7 -59.0(6) .
Pd23 Pd17 Pd33 C7 122.4(6) .
Pd8 Pd17 Pd33 C7 83.2(6) .
Pd9 Pd17 Pd33 C7 147.9(6) .
Pd27 Pd17 Pd33 C7 -148.5(6) .
C6 Pd17 Pd33 Pd32 -126.4(5) .
C19 Pd17 Pd33 Pd32 -3.1(4) .
P5 Pd17 Pd33 Pd32 -133.77(18) .
Pd23 Pd17 Pd33 Pd32 47.69(11) .
Pd8 Pd17 Pd33 Pd32 8.43(9) .
Pd9 Pd17 Pd33 Pd32 73.13(9) .
Pd27 Pd17 Pd33 Pd32 136.73(9) .
C6 Pd17 Pd33 Pd9 160.4(5) .
C19 Pd17 Pd33 Pd9 -76.3(4) .
P5 Pd17 Pd33 Pd9 153.09(18) .
Pd23 Pd17 Pd33 Pd9 -25.44(4) .
Pd8 Pd17 Pd33 Pd9 -64.70(3) .
Pd27 Pd17 Pd33 Pd9 63.60(3) .
C6 Pd17 Pd33 Pd28 130.3(5) .
C19 Pd17 Pd33 Pd28 -106.4(4) .
P5 Pd17 Pd33 Pd28 122.93(17) .
Pd23 Pd17 Pd33 Pd28 -55.60(7) .
Pd8 Pd17 Pd33 Pd28 -94.86(6) .
Pd9 Pd17 Pd33 Pd28 -30.16(5) .
Pd27 Pd17 Pd33 Pd28 33.44(5) .
C6 Pd17 Pd33 Pd36 66.5(5) .
C19 Pd17 Pd33 Pd36 -170.2(4) .
P5 Pd17 Pd33 Pd36 59.14(18) .
Pd23 Pd17 Pd33 Pd36 -119.39(5) .
Pd8 Pd17 Pd33 Pd36 -158.66(5) .
Pd9 Pd17 Pd33 Pd36 -93.96(5) .
Pd27 Pd17 Pd33 Pd36 -30.36(4) .
C6 Pd17 Pd33 Pd8 -134.9(5) .
C19 Pd17 Pd33 Pd8 -11.6(4) .
P5 Pd17 Pd33 Pd8 -142.21(18) .
Pd23 Pd17 Pd33 Pd8 39.26(4) .
Pd9 Pd17 Pd33 Pd8 64.70(3) .
Pd27 Pd17 Pd33 Pd8 128.30(4) .
C6 Pd17 Pd33 Pd27 96.8(5) .
C19 Pd17 Pd33 Pd27 -139.9(4) .
P5 Pd17 Pd33 Pd27 89.49(17) .
Pd23 Pd17 Pd33 Pd27 -89.04(5) .
Pd8 Pd17 Pd33 Pd27 -128.30(4) .
Pd9 Pd17 Pd33 Pd27 -63.60(3) .
C8 Pd32 Pd33 C6 -140.2(8) .
C7 Pd32 Pd33 C6 19.6(9) .
P1 Pd32 Pd33 C6 38.2(7) .
Pd16 Pd32 Pd33 C6 -137.7(6) .
Pd28 Pd32 Pd33 C6 151.5(6) .
C8 Pd32 Pd33 C7 -159.8(8) .
P1 Pd32 Pd33 C7 18.7(7) .
Pd16 Pd32 Pd33 C7 -157.3(6) .
Pd28 Pd32 Pd33 C7 131.9(6) .
C8 Pd32 Pd33 Pd17 -51.7(5) .
C7 Pd32 Pd33 Pd17 108.1(6) .
P1 Pd32 Pd33 Pd17 126.76(18) .
Pd16 Pd32 Pd33 Pd17 -49.21(9) .
Pd28 Pd32 Pd33 Pd17 -120.01(9) .
C8 Pd32 Pd33 Pd9 11.3(5) .
C7 Pd32 Pd33 Pd9 171.1(6) .
P1 Pd32 Pd33 Pd9 -170.23(17) .
Pd16 Pd32 Pd33 Pd9 13.80(4) .
Pd28 Pd32 Pd33 Pd9 -57.00(4) .
C8 Pd32 Pd33 Pd28 68.3(5) .
C7 Pd32 Pd33 Pd28 -131.9(6) .
P1 Pd32 Pd33 Pd28 -113.24(18) .
Pd16 Pd32 Pd33 Pd28 70.80(4) .
C8 Pd32 Pd33 Pd36 116.0(5) .
C7 Pd32 Pd33 Pd36 -84.3(6) .
P1 Pd32 Pd33 Pd36 -65.60(18) .
Pd16 Pd32 Pd33 Pd36 118.44(5) .
Pd28 Pd32 Pd33 Pd36 47.64(4) .
C8 Pd32 Pd33 Pd8 -44.4(5) .
C7 Pd32 Pd33 Pd8 115.4(6) .
P1 Pd32 Pd33 Pd8 134.06(18) .
Pd16 Pd32 Pd33 Pd8 -41.90(4) .
Pd28 Pd32 Pd33 Pd8 -112.70(4) .
C8 Pd32 Pd33 Pd27 65.4(5) .
C7 Pd32 Pd33 Pd27 -134.8(6) .
P1 Pd32 Pd33 Pd27 -116.15(18) .
Pd16 Pd32 Pd33 Pd27 67.89(7) .
Pd28 Pd32 Pd33 Pd27 -2.91(6) .
C300 Pd9 Pd33 C6 -119.7(9) .
Pd16 Pd9 Pd33 C6 148.4(4) .
Pd2 Pd9 Pd33 C6 -107.4(4) .
Pd8 Pd9 Pd33 C6 83.8(4) .
Pd22 Pd9 Pd33 C6 107.3(4) .
Pd23 Pd9 Pd33 C6 39.2(4) .
Pd27 Pd9 Pd33 C6 -60.1(4) .
Pd20 Pd9 Pd33 C6 -26.4(4) .
Pd28 Pd9 Pd33 C6 -136.8(4) .
Pd6 Pd9 Pd33 C6 19.1(5) .
Pd17 Pd9 Pd33 C6 15.4(4) .
C300 Pd9 Pd33 C7 90.2(12) .
Pd16 Pd9 Pd33 C7 -1.8(9) .
Pd2 Pd9 Pd33 C7 102.4(9) .
Pd8 Pd9 Pd33 C7 -66.4(9) .
Pd22 Pd9 Pd33 C7 -42.8(9) .
Pd23 Pd9 Pd33 C7 -111.0(9) .
Pd27 Pd9 Pd33 C7 149.8(9) .
Pd20 Pd9 Pd33 C7 -176.5(9) .
Pd28 Pd9 Pd33 C7 73.0(9) .
Pd6 Pd9 Pd33 C7 -131.1(9) .
Pd17 Pd9 Pd33 C7 -134.7(9) .
C300 Pd9 Pd33 Pd17 -135.1(8) .
Pd16 Pd9 Pd33 Pd17 132.96(4) .
Pd2 Pd9 Pd33 Pd17 -122.84(5) .
Pd8 Pd9 Pd33 Pd17 68.37(4) .
Pd22 Pd9 Pd33 Pd17 91.90(5) .
Pd23 Pd9 Pd33 Pd17 23.78(4) .
Pd27 Pd9 Pd33 Pd17 -75.51(4) .
Pd20 Pd9 Pd33 Pd17 -41.79(5) .
Pd28 Pd9 Pd33 Pd17 -152.24(5) .
Pd6 Pd9 Pd33 Pd17 3.67(17) .
C300 Pd9 Pd33 Pd32 78.0(8) .
Pd16 Pd9 Pd33 Pd32 -13.91(4) .
Pd2 Pd9 Pd33 Pd32 90.28(5) .
Pd8 Pd9 Pd33 Pd32 -78.50(4) .
Pd22 Pd9 Pd33 Pd32 -54.98(6) .
Pd23 Pd9 Pd33 Pd32 -123.10(5) .
Pd27 Pd9 Pd33 Pd32 137.62(5) .
Pd20 Pd9 Pd33 Pd32 171.34(4) .
Pd28 Pd9 Pd33 Pd32 60.88(4) .
Pd6 Pd9 Pd33 Pd32 -143.20(15) .
Pd17 Pd9 Pd33 Pd32 -146.87(5) .
C300 Pd9 Pd33 Pd28 17.2(8) .
Pd16 Pd9 Pd33 Pd28 -74.79(4) .
Pd2 Pd9 Pd33 Pd28 29.40(4) .
Pd8 Pd9 Pd33 Pd28 -139.38(4) .
Pd22 Pd9 Pd33 Pd28 -115.86(5) .
Pd23 Pd9 Pd33 Pd28 176.02(5) .
Pd27 Pd9 Pd33 Pd28 76.74(4) .
Pd20 Pd9 Pd33 Pd28 110.46(5) .
Pd6 Pd9 Pd33 Pd28 155.91(17) .
Pd17 Pd9 Pd33 Pd28 152.24(5) .
C300 Pd9 Pd33 Pd36 -27.3(8) .
Pd16 Pd9 Pd33 Pd36 -119.27(5) .
Pd2 Pd9 Pd33 Pd36 -15.08(6) .
Pd8 Pd9 Pd33 Pd36 176.14(5) .
Pd22 Pd9 Pd33 Pd36 -160.34(5) .
Pd23 Pd9 Pd33 Pd36 131.54(4) .
Pd27 Pd9 Pd33 Pd36 32.26(4) .
Pd20 Pd9 Pd33 Pd36 65.98(5) .
Pd28 Pd9 Pd33 Pd36 -44.48(4) .
Pd6 Pd9 Pd33 Pd36 111.44(16) .
Pd17 Pd9 Pd33 Pd36 107.77(5) .
C300 Pd9 Pd33 Pd8 156.5(8) .
Pd16 Pd9 Pd33 Pd8 64.59(4) .
Pd2 Pd9 Pd33 Pd8 168.79(5) .
Pd22 Pd9 Pd33 Pd8 23.53(5) .
Pd23 Pd9 Pd33 Pd8 -44.60(4) .
Pd27 Pd9 Pd33 Pd8 -143.88(4) .
Pd20 Pd9 Pd33 Pd8 -110.16(5) .
Pd28 Pd9 Pd33 Pd8 139.38(4) .
Pd6 Pd9 Pd33 Pd8 -64.70(16) .
Pd17 Pd9 Pd33 Pd8 -68.37(4) .
C300 Pd9 Pd33 Pd27 -59.6(8) .
Pd16 Pd9 Pd33 Pd27 -151.53(4) .
Pd2 Pd9 Pd33 Pd27 -47.34(4) .
Pd8 Pd9 Pd33 Pd27 143.88(4) .
Pd22 Pd9 Pd33 Pd27 167.40(6) .
Pd23 Pd9 Pd33 Pd27 99.28(4) .
Pd20 Pd9 Pd33 Pd27 33.72(4) .
Pd28 Pd9 Pd33 Pd27 -76.74(4) .
Pd6 Pd9 Pd33 Pd27 79.18(16) .
Pd17 Pd9 Pd33 Pd27 75.51(4) .
C20 Pd28 Pd33 C6 -78.7(7) .
C22 Pd28 Pd33 C6 -168.6(7) .
Pd1 Pd28 Pd33 C6 132.9(6) .
Pd36 Pd28 Pd33 C6 -32.6(6) .
Pd2 Pd28 Pd33 C6 65.4(6) .
Pd9 Pd28 Pd33 C6 92.8(6) .
Pd25 Pd28 Pd33 C6 5.6(6) .
Pd30 Pd28 Pd33 C6 21.5(6) .
Pd32 Pd28 Pd33 C6 -153.6(6) .
Pd27 Pd28 Pd33 C6 28.6(6) .
Pd16 Pd28 Pd33 C6 150.2(6) .
C20 Pd28 Pd33 C7 40.7(6) .
C22 Pd28 Pd33 C7 -49.2(6) .
Pd1 Pd28 Pd33 C7 -107.7(4) .
Pd36 Pd28 Pd33 C7 86.8(4) .
Pd2 Pd28 Pd33 C7 -175.2(4) .
Pd9 Pd28 Pd33 C7 -147.8(4) .
Pd25 Pd28 Pd33 C7 125.0(4) .
Pd30 Pd28 Pd33 C7 140.9(5) .
Pd32 Pd28 Pd33 C7 -34.2(4) .
Pd27 Pd28 Pd33 C7 148.0(4) .
Pd16 Pd28 Pd33 C7 -90.4(4) .
C20 Pd28 Pd33 Pd17 -140.8(4) .
C22 Pd28 Pd33 Pd17 129.4(4) .
Pd1 Pd28 Pd33 Pd17 70.80(7) .
Pd36 Pd28 Pd33 Pd17 -94.63(6) .
Pd2 Pd28 Pd33 Pd17 3.34(7) .
Pd9 Pd28 Pd33 Pd17 30.74(5) .
Pd25 Pd28 Pd33 Pd17 -56.46(7) .
Pd30 Pd28 Pd33 Pd17 -40.51(17) .
Pd32 Pd28 Pd33 Pd17 144.34(6) .
Pd27 Pd28 Pd33 Pd17 -33.42(5) .
Pd16 Pd28 Pd33 Pd17 88.15(5) .
C20 Pd28 Pd33 Pd32 74.9(4) .
C22 Pd28 Pd33 Pd32 -15.0(4) .
Pd1 Pd28 Pd33 Pd32 -73.55(5) .
Pd36 Pd28 Pd33 Pd32 121.02(4) .
Pd2 Pd28 Pd33 Pd32 -141.00(5) .
Pd9 Pd28 Pd33 Pd32 -113.60(4) .
Pd25 Pd28 Pd33 Pd32 159.20(5) .
Pd30 Pd28 Pd33 Pd32 175.14(15) .
Pd27 Pd28 Pd33 Pd32 -177.76(4) .
Pd16 Pd28 Pd33 Pd32 -56.19(3) .
C20 Pd28 Pd33 Pd9 -171.5(4) .
C22 Pd28 Pd33 Pd9 98.6(4) .
Pd1 Pd28 Pd33 Pd9 40.06(5) .
Pd36 Pd28 Pd33 Pd9 -125.38(4) .
Pd2 Pd28 Pd33 Pd9 -27.40(4) .
Pd25 Pd28 Pd33 Pd9 -87.20(4) .
Pd30 Pd28 Pd33 Pd9 -71.26(15) .
Pd32 Pd28 Pd33 Pd9 113.60(4) .
Pd27 Pd28 Pd33 Pd9 -64.16(3) .
Pd16 Pd28 Pd33 Pd9 57.41(3) .
C20 Pd28 Pd33 Pd36 -46.1(4) .
C22 Pd28 Pd33 Pd36 -136.0(4) .
Pd1 Pd28 Pd33 Pd36 165.43(6) .
Pd2 Pd28 Pd33 Pd36 97.97(5) .
Pd9 Pd28 Pd33 Pd36 125.38(4) .
Pd25 Pd28 Pd33 Pd36 38.18(4) .
Pd30 Pd28 Pd33 Pd36 54.12(15) .
Pd32 Pd28 Pd33 Pd36 -121.02(4) .
Pd27 Pd28 Pd33 Pd36 61.21(4) .
Pd16 Pd28 Pd33 Pd36 -177.22(4) .
C20 Pd28 Pd33 Pd8 152.9(4) .
C22 Pd28 Pd33 Pd8 63.1(4) .
Pd1 Pd28 Pd33 Pd8 4.47(7) .
Pd36 Pd28 Pd33 Pd8 -160.96(5) .
Pd2 Pd28 Pd33 Pd8 -62.99(5) .
Pd9 Pd28 Pd33 Pd8 -35.59(4) .
Pd25 Pd28 Pd33 Pd8 -122.79(4) .
Pd30 Pd28 Pd33 Pd8 -106.85(15) .
Pd32 Pd28 Pd33 Pd8 78.01(4) .
Pd27 Pd28 Pd33 Pd8 -99.75(4) .
Pd16 Pd28 Pd33 Pd8 21.82(4) .
C20 Pd28 Pd33 Pd27 -107.3(4) .
C22 Pd28 Pd33 Pd27 162.8(4) .
Pd1 Pd28 Pd33 Pd27 104.22(5) .
Pd36 Pd28 Pd33 Pd27 -61.21(4) .
Pd2 Pd28 Pd33 Pd27 36.76(4) .
Pd9 Pd28 Pd33 Pd27 64.16(3) .
Pd25 Pd28 Pd33 Pd27 -23.04(4) .
Pd30 Pd28 Pd33 Pd27 -7.09(15) .
Pd32 Pd28 Pd33 Pd27 177.76(4) .
Pd16 Pd28 Pd33 Pd27 121.57(4) .
C9 Pd8 Pd33 C6 173.1(6) .
C19 Pd8 Pd33 C6 -20.7(5) .
P9 Pd8 Pd33 C6 73.8(4) .
Pd9 Pd8 Pd33 C6 -111.3(4) .
Pd16 Pd8 Pd33 C6 -174.7(4) .
Pd23 Pd8 Pd33 C6 -67.6(4) .
Pd22 Pd8 Pd33 C6 -132.7(4) .
Pd17 Pd8 Pd33 C6 -31.8(4) .
C9 Pd8 Pd33 C7 73.3(6) .
C19 Pd8 Pd33 C7 -120.5(6) .
P9 Pd8 Pd33 C7 -26.0(5) .
Pd9 Pd8 Pd33 C7 148.9(4) .
Pd16 Pd8 Pd33 C7 85.5(4) .
Pd23 Pd8 Pd33 C7 -167.4(4) .
Pd22 Pd8 Pd33 C7 127.5(4) .
Pd17 Pd8 Pd33 C7 -131.6(4) .
C9 Pd8 Pd33 Pd17 -155.1(4) .
C19 Pd8 Pd33 Pd17 11.1(3) .
P9 Pd8 Pd33 Pd17 105.58(10) .
Pd9 Pd8 Pd33 Pd17 -79.55(4) .
Pd16 Pd8 Pd33 Pd17 -142.95(4) .
Pd23 Pd8 Pd33 Pd17 -35.80(4) .
Pd22 Pd8 Pd33 Pd17 -100.94(5) .
C9 Pd8 Pd33 Pd32 29.6(4) .
C19 Pd8 Pd33 Pd32 -164.2(3) .
P9 Pd8 Pd33 Pd32 -69.69(10) .
Pd9 Pd8 Pd33 Pd32 105.18(4) .
Pd16 Pd8 Pd33 Pd32 41.78(4) .
Pd23 Pd8 Pd33 Pd32 148.93(4) .
Pd22 Pd8 Pd33 Pd32 83.79(5) .
Pd17 Pd8 Pd33 Pd32 -175.27(5) .
C9 Pd8 Pd33 Pd9 -75.6(4) .
C19 Pd8 Pd33 Pd9 90.6(3) .
P9 Pd8 Pd33 Pd9 -174.87(10) .
Pd16 Pd8 Pd33 Pd9 -63.40(4) .
Pd23 Pd8 Pd33 Pd9 43.75(4) .
Pd22 Pd8 Pd33 Pd9 -21.39(4) .
Pd17 Pd8 Pd33 Pd9 79.55(4) .
C9 Pd8 Pd33 Pd28 -37.1(4) .
C19 Pd8 Pd33 Pd28 129.1(3) .
P9 Pd8 Pd33 Pd28 -136.40(10) .
Pd9 Pd8 Pd33 Pd28 38.48(4) .
Pd16 Pd8 Pd33 Pd28 -24.92(4) .
Pd23 Pd8 Pd33 Pd28 82.22(5) .
Pd22 Pd8 Pd33 Pd28 17.09(6) .
Pd17 Pd8 Pd33 Pd28 118.03(5) .
C9 Pd8 Pd33 Pd36 -86.0(5) .
C19 Pd8 Pd33 Pd36 80.2(4) .
P9 Pd8 Pd33 Pd36 174.69(16) .
Pd9 Pd8 Pd33 Pd36 -10.44(13) .
Pd16 Pd8 Pd33 Pd36 -73.83(14) .
Pd23 Pd8 Pd33 Pd36 33.31(15) .
Pd22 Pd8 Pd33 Pd36 -31.82(15) .
Pd17 Pd8 Pd33 Pd36 69.12(13) .
C9 Pd8 Pd33 Pd27 -106.8(4) .
C19 Pd8 Pd33 Pd27 59.4(3) .
P9 Pd8 Pd33 Pd27 153.87(10) .
Pd9 Pd8 Pd33 Pd27 -31.25(4) .
Pd16 Pd8 Pd33 Pd27 -94.65(4) .
Pd23 Pd8 Pd33 Pd27 12.49(5) .
Pd22 Pd8 Pd33 Pd27 -52.64(5) .
Pd17 Pd8 Pd33 Pd27 48.30(4) .
C5 Pd27 Pd33 C6 -53.1(6) .
C13 Pd27 Pd33 C6 38.6(6) .
Pd20 Pd27 Pd33 C6 89.7(4) .
Pd36 Pd27 Pd33 C6 -95.8(4) .
Pd25 Pd27 Pd33 C6 -136.8(4) .
Pd9 Pd27 Pd33 C6 124.6(4) .
Pd2 Pd27 Pd33 C6 164.4(4) .
Pd17 Pd27 Pd33 C6 48.4(4) .
Pd28 Pd27 Pd33 C6 -161.8(4) .
Pd7 Pd27 Pd33 C6 145.3(4) .
C5 Pd27 Pd33 C7 33.2(9) .
C13 Pd27 Pd33 C7 124.8(9) .
Pd20 Pd27 Pd33 C7 176.0(8) .
Pd36 Pd27 Pd33 C7 -9.5(8) .
Pd25 Pd27 Pd33 C7 -50.6(8) .
Pd9 Pd27 Pd33 C7 -149.1(8) .
Pd2 Pd27 Pd33 C7 -109.3(8) .
Pd17 Pd27 Pd33 C7 134.7(8) .
Pd28 Pd27 Pd33 C7 -75.6(8) .
Pd7 Pd27 Pd33 C7 -128.5(8) .
C5 Pd27 Pd33 Pd17 -101.5(4) .
C13 Pd27 Pd33 Pd17 -9.8(5) .
Pd20 Pd27 Pd33 Pd17 41.34(4) .
Pd36 Pd27 Pd33 Pd17 -144.16(5) .
Pd25 Pd27 Pd33 Pd17 174.78(5) .
Pd9 Pd27 Pd33 Pd17 76.21(4) .
Pd2 Pd27 Pd33 Pd17 116.02(4) .
Pd28 Pd27 Pd33 Pd17 149.78(5) .
Pd7 Pd27 Pd33 Pd17 96.87(8) .
C5 Pd27 Pd33 Pd32 111.8(4) .
C13 Pd27 Pd33 Pd32 -156.6(5) .
Pd20 Pd27 Pd33 Pd32 -105.45(7) .
Pd36 Pd27 Pd33 Pd32 69.04(7) .
Pd25 Pd27 Pd33 Pd32 27.98(8) .
Pd9 Pd27 Pd33 Pd32 -70.58(7) .
Pd2 Pd27 Pd33 Pd32 -30.78(7) .
Pd17 Pd27 Pd33 Pd32 -146.79(8) .
Pd28 Pd27 Pd33 Pd32 2.98(6) .
Pd7 Pd27 Pd33 Pd32 -49.92(11) .
C5 Pd27 Pd33 Pd9 -177.7(4) .
C13 Pd27 Pd33 Pd9 -86.0(5) .
Pd20 Pd27 Pd33 Pd9 -34.87(4) .
Pd36 Pd27 Pd33 Pd9 139.63(5) .
Pd25 Pd27 Pd33 Pd9 98.57(5) .
Pd2 Pd27 Pd33 Pd9 39.81(4) .
Pd17 Pd27 Pd33 Pd9 -76.21(4) .
Pd28 Pd27 Pd33 Pd9 73.57(4) .
Pd7 Pd27 Pd33 Pd9 20.66(8) .
C5 Pd27 Pd33 Pd28 108.8(4) .
C13 Pd27 Pd33 Pd28 -159.6(5) .
Pd20 Pd27 Pd33 Pd28 -108.43(5) .
Pd36 Pd27 Pd33 Pd28 66.06(4) .
Pd25 Pd27 Pd33 Pd28 25.00(4) .
Pd9 Pd27 Pd33 Pd28 -73.57(4) .
Pd2 Pd27 Pd33 Pd28 -33.76(4) .
Pd17 Pd27 Pd33 Pd28 -149.78(5) .
Pd7 Pd27 Pd33 Pd28 -52.91(8) .
C5 Pd27 Pd33 Pd36 42.7(4) .
C13 Pd27 Pd33 Pd36 134.3(5) .
Pd20 Pd27 Pd33 Pd36 -174.49(6) .
Pd25 Pd27 Pd33 Pd36 -41.06(4) .
Pd9 Pd27 Pd33 Pd36 -139.63(5) .
Pd2 Pd27 Pd33 Pd36 -99.82(5) .
Pd17 Pd27 Pd33 Pd36 144.16(5) .
Pd28 Pd27 Pd33 Pd36 -66.06(4) .
Pd7 Pd27 Pd33 Pd36 -118.97(9) .
C5 Pd27 Pd33 Pd8 -146.5(4) .
C13 Pd27 Pd33 Pd8 -54.9(5) .
Pd20 Pd27 Pd33 Pd8 -3.72(6) .
Pd36 Pd27 Pd33 Pd8 170.77(5) .
Pd25 Pd27 Pd33 Pd8 129.71(4) .
Pd9 Pd27 Pd33 Pd8 31.14(4) .
Pd2 Pd27 Pd33 Pd8 70.95(5) .
Pd17 Pd27 Pd33 Pd8 -45.07(4) .
Pd28 Pd27 Pd33 Pd8 104.71(4) .
Pd7 Pd27 Pd33 Pd8 51.80(9) .
C18 Pd10 Pd34 C12 30.4(10) .
Pd35 Pd10 Pd34 C12 111.4(7) .
Pd6 Pd10 Pd34 C12 174.5(7) .
Pd5 Pd10 Pd34 C12 -129.9(7) .
Pd13 Pd10 Pd34 C12 -81.0(7) .
Pd21 Pd10 Pd34 C12 119.7(7) .
Pd24 Pd10 Pd34 C12 -129.8(7) .
C18 Pd10 Pd34 C1 -135.5(8) .
C12 Pd10 Pd34 C1 -165.9(8) .
Pd35 Pd10 Pd34 C1 -54.5(5) .
Pd6 Pd10 Pd34 C1 8.6(5) .
Pd5 Pd10 Pd34 C1 64.1(5) .
Pd13 Pd10 Pd34 C1 113.1(5) .
Pd21 Pd10 Pd34 C1 -46.2(5) .
Pd24 Pd10 Pd34 C1 64.2(5) .
C18 Pd10 Pd34 P4 46.2(7) .
C12 Pd10 Pd34 P4 15.8(7) .
Pd35 Pd10 Pd34 P4 127.2(2) .
Pd6 Pd10 Pd34 P4 -169.71(19) .
Pd5 Pd10 Pd34 P4 -114.1(2) .
Pd13 Pd10 Pd34 P4 -65.2(2) .
Pd21 Pd10 Pd34 P4 135.5(2) .
Pd24 Pd10 Pd34 P4 -114.0(2) .
C18 Pd10 Pd34 Pd19 -133.1(7) .
C12 Pd10 Pd34 Pd19 -163.5(7) .
Pd35 Pd10 Pd34 Pd19 -52.12(9) .
Pd6 Pd10 Pd34 Pd19 10.94(4) .
Pd5 Pd10 Pd34 Pd19 66.53(4) .
Pd13 Pd10 Pd34 Pd19 115.48(4) .
Pd21 Pd10 Pd34 Pd19 -43.86(4) .
Pd24 Pd10 Pd34 Pd19 66.61(7) .
C18 Pd10 Pd34 Pd5 160.4(7) .
C12 Pd10 Pd34 Pd5 129.9(7) .
Pd35 Pd10 Pd34 Pd5 -118.65(9) .
Pd6 Pd10 Pd34 Pd5 -55.59(4) .
Pd13 Pd10 Pd34 Pd5 48.95(4) .
Pd21 Pd10 Pd34 Pd5 -110.39(4) .
Pd24 Pd10 Pd34 Pd5 0.08(6) .
C1 Pd19 Pd34 C12 167.8(8) .
C25 Pd19 Pd34 C12 75.6(7) .
Pd6 Pd19 Pd34 C12 -26.2(6) .
Pd20 Pd19 Pd34 C12 27.1(6) .
Pd21 Pd19 Pd34 C12 32.5(6) .
Pd15 Pd19 Pd34 C12 -107.2(6) .
Pd7 Pd19 Pd34 C12 -158.8(6) .
Pd5 Pd19 Pd34 C12 -74.4(6) .
C25 Pd19 Pd34 C1 -92.3(6) .
Pd6 Pd19 Pd34 C1 165.9(5) .
Pd20 Pd19 Pd34 C1 -140.7(5) .
Pd21 Pd19 Pd34 C1 -135.4(5) .
Pd15 Pd19 Pd34 C1 84.9(5) .
Pd7 Pd19 Pd34 C1 33.4(5) .
Pd5 Pd19 Pd34 C1 117.8(5) .
C1 Pd19 Pd34 P4 3.3(6) .
C25 Pd19 Pd34 P4 -89.0(4) .
Pd6 Pd19 Pd34 P4 169.25(18) .
Pd20 Pd19 Pd34 P4 -137.40(18) .
Pd21 Pd19 Pd34 P4 -132.05(18) .
Pd15 Pd19 Pd34 P4 88.23(18) .
Pd7 Pd19 Pd34 P4 36.7(2) .
Pd5 Pd19 Pd34 P4 121.10(18) .
C1 Pd19 Pd34 Pd10 -177.3(5) .
C25 Pd19 Pd34 Pd10 90.4(3) .
Pd6 Pd19 Pd34 Pd10 -11.35(4) .
Pd20 Pd19 Pd34 Pd10 42.01(10) .
Pd21 Pd19 Pd34 Pd10 47.35(4) .
Pd15 Pd19 Pd34 Pd10 -92.37(4) .
Pd7 Pd19 Pd34 Pd10 -143.93(10) .
Pd5 Pd19 Pd34 Pd10 -59.49(3) .
C1 Pd19 Pd34 Pd5 -117.8(5) .
C25 Pd19 Pd34 Pd5 149.9(3) .
Pd6 Pd19 Pd34 Pd5 48.14(4) .
Pd20 Pd19 Pd34 Pd5 101.50(9) .
Pd21 Pd19 Pd34 Pd5 106.85(4) .
Pd15 Pd19 Pd34 Pd5 -32.87(4) .
Pd7 Pd19 Pd34 Pd5 -84.43(10) .
C28 Pd5 Pd34 C12 -61.9(6) .
C14 Pd5 Pd34 C12 -156.8(6) .
Pd15 Pd5 Pd34 C12 159.9(5) .
Pd13 Pd5 Pd34 C12 -16.6(5) .
Pd10 Pd5 Pd34 C12 35.4(5) .
Pd11 Pd5 Pd34 C12 102.8(5) .
Pd6 Pd5 Pd34 C12 85.1(5) .
Pd29 Pd5 Pd34 C12 -19.2(5) .
Pd19 Pd5 Pd34 C12 126.7(5) .
Pd26 Pd5 Pd34 C12 -140.0(5) .
Pd24 Pd5 Pd34 C12 35.3(5) .
C28 Pd5 Pd34 C1 131.1(6) .
C14 Pd5 Pd34 C1 36.1(5) .
Pd15 Pd5 Pd34 C1 -7.1(4) .
Pd13 Pd5 Pd34 C1 176.4(4) .
Pd10 Pd5 Pd34 C1 -131.6(4) .
Pd11 Pd5 Pd34 C1 -64.2(4) .
Pd6 Pd5 Pd34 C1 -81.9(4) .
Pd29 Pd5 Pd34 C1 173.8(4) .
Pd19 Pd5 Pd34 C1 -40.3(4) .
Pd26 Pd5 Pd34 C1 53.0(4) .
Pd24 Pd5 Pd34 C1 -131.7(4) .
C28 Pd5 Pd34 P4 37.8(4) .
C14 Pd5 Pd34 P4 -57.1(4) .
Pd15 Pd5 Pd34 P4 -100.31(14) .
Pd13 Pd5 Pd34 P4 83.15(14) .
Pd10 Pd5 Pd34 P4 135.11(14) .
Pd11 Pd5 Pd34 P4 -157.42(14) .
Pd6 Pd5 Pd34 P4 -175.20(14) .
Pd29 Pd5 Pd34 P4 80.54(17) .
Pd19 Pd5 Pd34 P4 -133.60(14) .
Pd26 Pd5 Pd34 P4 -40.22(17) .
Pd24 Pd5 Pd34 P4 135.05(14) .
C28 Pd5 Pd34 Pd10 -97.3(4) .
C14 Pd5 Pd34 Pd10 167.8(3) .
Pd15 Pd5 Pd34 Pd10 124.58(5) .
Pd13 Pd5 Pd34 Pd10 -51.96(4) .
Pd11 Pd5 Pd34 Pd10 67.48(7) .
Pd6 Pd5 Pd34 Pd10 49.70(4) .
Pd29 Pd5 Pd34 Pd10 -54.57(10) .
Pd19 Pd5 Pd34 Pd10 91.30(4) .
Pd26 Pd5 Pd34 Pd10 -175.32(8) .
Pd24 Pd5 Pd34 Pd10 -0.05(4) .
C28 Pd5 Pd34 Pd19 171.4(4) .
C14 Pd5 Pd34 Pd19 76.5(3) .
Pd15 Pd5 Pd34 Pd19 33.28(4) .
Pd13 Pd5 Pd34 Pd19 -143.26(5) .
Pd10 Pd5 Pd34 Pd19 -91.30(4) .
Pd11 Pd5 Pd34 Pd19 -23.82(7) .
Pd6 Pd5 Pd34 Pd19 -41.60(4) .
Pd29 Pd5 Pd34 Pd19 -145.86(10) .
Pd26 Pd5 Pd34 Pd19 93.38(8) .
Pd24 Pd5 Pd34 Pd19 -91.35(4) .
C19 Pd23 Pd35 C18 -153.7(12) .
C27 Pd23 Pd35 C18 -75.6(12) .
Pd17 Pd23 Pd35 C18 -138.3(12) .
Pd8 Pd23 Pd35 C18 148.9(11) .
Pd21 Pd23 Pd35 C18 -18.2(11) .
Pd6 Pd23 Pd35 C18 47.7(11) .
Pd9 Pd23 Pd35 C18 82.0(11) .
Pd20 Pd23 Pd35 C18 14.7(11) .
Pd22 Pd23 Pd35 C18 112.2(11) .
C19 Pd23 Pd35 C27 -78.0(7) .
Pd17 Pd23 Pd35 C27 -62.7(7) .
Pd8 Pd23 Pd35 C27 -135.4(5) .
Pd21 Pd23 Pd35 C27 57.4(5) .
Pd6 Pd23 Pd35 C27 123.3(5) .
Pd9 Pd23 Pd35 C27 157.6(5) .
Pd20 Pd23 Pd35 C27 90.4(5) .
Pd22 Pd23 Pd35 C27 -172.2(5) .
C19 Pd23 Pd35 P10 2.2(5) .
C27 Pd23 Pd35 P10 80.2(5) .
Pd17 Pd23 Pd35 P10 17.5(5) .
Pd8 Pd23 Pd35 P10 -55.24(13) .
Pd21 Pd23 Pd35 P10 137.59(13) .
Pd6 Pd23 Pd35 P10 -156.52(13) .
Pd9 Pd23 Pd35 P10 -122.20(13) .
Pd20 Pd23 Pd35 P10 170.54(12) .
Pd22 Pd23 Pd35 P10 -91.99(12) .
C19 Pd23 Pd35 Pd10 -175.9(4) .
C27 Pd23 Pd35 Pd10 -97.9(5) .
Pd17 Pd23 Pd35 Pd10 -160.5(4) .
Pd8 Pd23 Pd35 Pd10 126.71(5) .
Pd21 Pd23 Pd35 Pd10 -40.47(4) .
Pd6 Pd23 Pd35 Pd10 25.43(4) .
Pd9 Pd23 Pd35 Pd10 59.75(6) .
Pd20 Pd23 Pd35 Pd10 -7.51(6) .
Pd22 Pd23 Pd35 Pd10 89.96(5) .
C19 Pd23 Pd35 Pd21 -135.4(4) .
C27 Pd23 Pd35 Pd21 -57.4(5) .
Pd17 Pd23 Pd35 Pd21 -120.1(5) .
Pd8 Pd23 Pd35 Pd21 167.17(5) .
Pd6 Pd23 Pd35 Pd21 65.90(3) .
Pd9 Pd23 Pd35 Pd21 100.21(5) .
Pd20 Pd23 Pd35 Pd21 32.95(4) .
Pd22 Pd23 Pd35 Pd21 130.42(4) .
C19 Pd23 Pd35 Pd6 158.7(4) .
C27 Pd23 Pd35 Pd6 -123.3(5) .
Pd17 Pd23 Pd35 Pd6 174.0(5) .
Pd8 Pd23 Pd35 Pd6 101.27(5) .
Pd21 Pd23 Pd35 Pd6 -65.90(3) .
Pd9 Pd23 Pd35 Pd6 34.32(4) .
Pd20 Pd23 Pd35 Pd6 -32.95(4) .
Pd22 Pd23 Pd35 Pd6 64.52(3) .
C19 Pd23 Pd35 Pd24 122.1(4) .
C27 Pd23 Pd35 Pd24 -159.9(5) .
Pd17 Pd23 Pd35 Pd24 137.4(5) .
Pd8 Pd23 Pd35 Pd24 64.66(5) .
Pd21 Pd23 Pd35 Pd24 -102.51(4) .
Pd6 Pd23 Pd35 Pd24 -36.62(3) .
Pd9 Pd23 Pd35 Pd24 -2.30(6) .
Pd20 Pd23 Pd35 Pd24 -69.56(5) .
Pd22 Pd23 Pd35 Pd24 27.91(4) .
C19 Pd23 Pd35 Pd22 94.2(4) .
C27 Pd23 Pd35 Pd22 172.2(5) .
Pd17 Pd23 Pd35 Pd22 109.5(5) .
Pd8 Pd23 Pd35 Pd22 36.75(4) .
Pd21 Pd23 Pd35 Pd22 -130.42(4) .
Pd6 Pd23 Pd35 Pd22 -64.52(3) .
Pd9 Pd23 Pd35 Pd22 -30.21(4) .
Pd20 Pd23 Pd35 Pd22 -97.47(5) .
C12 Pd10 Pd35 C18 -44.3(8) .
Pd34 Pd10 Pd35 C18 -119.4(6) .
Pd6 Pd10 Pd35 C18 166.4(6) .
Pd5 Pd10 Pd35 C18 140.1(6) .
Pd13 Pd10 Pd35 C18 74.1(6) .
Pd21 Pd10 Pd35 C18 -128.9(6) .
Pd24 Pd10 Pd35 C18 102.0(6) .
C18 Pd10 Pd35 C27 116.7(7) .
C12 Pd10 Pd35 C27 72.4(7) .
Pd34 Pd10 Pd35 C27 -2.8(4) .
Pd6 Pd10 Pd35 C27 -77.0(4) .
Pd5 Pd10 Pd35 C27 -103.3(4) .
Pd13 Pd10 Pd35 C27 -169.2(4) .
Pd21 Pd10 Pd35 C27 -12.3(4) .
Pd24 Pd10 Pd35 C27 -141.3(4) .
C18 Pd10 Pd35 P10 -9.1(6) .
C12 Pd10 Pd35 P10 -53.4(6) .
Pd34 Pd10 Pd35 P10 -128.6(2) .
Pd6 Pd10 Pd35 P10 157.2(2) .
Pd5 Pd10 Pd35 P10 130.9(2) .
Pd13 Pd10 Pd35 P10 65.0(2) .
Pd21 Pd10 Pd35 P10 -138.1(2) .
Pd24 Pd10 Pd35 P10 92.9(2) .
C18 Pd10 Pd35 Pd23 167.8(6) .
C12 Pd10 Pd35 Pd23 123.5(6) .
Pd34 Pd10 Pd35 Pd23 48.37(10) .
Pd6 Pd10 Pd35 Pd23 -25.82(4) .
Pd5 Pd10 Pd35 Pd23 -52.10(7) .
Pd13 Pd10 Pd35 Pd23 -118.05(5) .
Pd21 Pd10 Pd35 Pd23 38.87(4) .
Pd24 Pd10 Pd35 Pd23 -90.18(5) .
C18 Pd10 Pd35 Pd21 128.9(6) .
C12 Pd10 Pd35 Pd21 84.7(6) .
Pd34 Pd10 Pd35 Pd21 9.50(8) .
Pd6 Pd10 Pd35 Pd21 -64.69(3) .
Pd5 Pd10 Pd35 Pd21 -90.97(5) .
Pd13 Pd10 Pd35 Pd21 -156.93(5) .
Pd24 Pd10 Pd35 Pd21 -129.05(4) .
C18 Pd10 Pd35 Pd6 -166.4(6) .
C12 Pd10 Pd35 Pd6 149.4(6) .
Pd34 Pd10 Pd35 Pd6 74.19(8) .
Pd5 Pd10 Pd35 Pd6 -26.28(5) .
Pd13 Pd10 Pd35 Pd6 -92.23(5) .
Pd21 Pd10 Pd35 Pd6 64.69(3) .
Pd24 Pd10 Pd35 Pd6 -64.36(3) .
C18 Pd10 Pd35 Pd24 -102.0(6) .
C12 Pd10 Pd35 Pd24 -146.3(6) .
Pd34 Pd10 Pd35 Pd24 138.55(9) .
Pd6 Pd10 Pd35 Pd24 64.36(3) .
Pd5 Pd10 Pd35 Pd24 38.08(5) .
Pd13 Pd10 Pd35 Pd24 -27.88(4) .
Pd21 Pd10 Pd35 Pd24 129.05(4) .
C18 Pd10 Pd35 Pd22 -131.9(6) .
C12 Pd10 Pd35 Pd22 -176.2(6) .
Pd34 Pd10 Pd35 Pd22 108.64(8) .
Pd6 Pd10 Pd35 Pd22 34.45(3) .
Pd5 Pd10 Pd35 Pd22 8.17(6) .
Pd13 Pd10 Pd35 Pd22 -57.79(5) .
Pd21 Pd10 Pd35 Pd22 99.14(4) .
Pd24 Pd10 Pd35 Pd22 -29.91(3) .
C27 Pd21 Pd35 C18 -129.6(7) .
C25 Pd21 Pd35 C18 119.4(10) .
P2 Pd21 Pd35 C18 -55.0(4) .
Pd6 Pd21 Pd35 C18 101.9(4) .
Pd19 Pd21 Pd35 C18 75.8(4) .
Pd23 Pd21 Pd35 C18 172.7(4) .
Pd20 Pd21 Pd35 C18 139.9(4) .
Pd10 Pd21 Pd35 C18 34.7(4) .
C25 Pd21 Pd35 C27 -111.1(10) .
P2 Pd21 Pd35 C27 74.6(5) .
Pd6 Pd21 Pd35 C27 -128.6(5) .
Pd19 Pd21 Pd35 C27 -154.7(5) .
Pd23 Pd21 Pd35 C27 -57.8(5) .
Pd20 Pd21 Pd35 C27 -90.6(5) .
Pd10 Pd21 Pd35 C27 164.2(5) .
C27 Pd21 Pd35 P10 -23.0(5) .
C25 Pd21 Pd35 P10 -134.0(9) .
P2 Pd21 Pd35 P10 51.6(2) .
Pd6 Pd21 Pd35 P10 -151.52(19) .
Pd19 Pd21 Pd35 P10 -177.64(18) .
Pd23 Pd21 Pd35 P10 -80.75(19) .
Pd20 Pd21 Pd35 P10 -113.55(19) .
Pd10 Pd21 Pd35 P10 141.26(19) .
C27 Pd21 Pd35 Pd23 57.8(5) .
C25 Pd21 Pd35 Pd23 -53.3(9) .
P2 Pd21 Pd35 Pd23 132.34(11) .
Pd6 Pd21 Pd35 Pd23 -70.77(4) .
Pd19 Pd21 Pd35 Pd23 -96.89(5) .
Pd20 Pd21 Pd35 Pd23 -32.79(4) .
Pd10 Pd21 Pd35 Pd23 -137.99(5) .
C27 Pd21 Pd35 Pd10 -164.2(5) .
C25 Pd21 Pd35 Pd10 84.7(9) .
P2 Pd21 Pd35 Pd10 -89.67(11) .
Pd6 Pd21 Pd35 Pd10 67.22(4) .
Pd19 Pd21 Pd35 Pd10 41.10(5) .
Pd23 Pd21 Pd35 Pd10 137.99(5) .
Pd20 Pd21 Pd35 Pd10 105.20(5) .
C27 Pd21 Pd35 Pd6 128.6(5) .
C25 Pd21 Pd35 Pd6 17.5(9) .
P2 Pd21 Pd35 Pd6 -156.89(11) .
Pd19 Pd21 Pd35 Pd6 -26.12(4) .
Pd23 Pd21 Pd35 Pd6 70.77(4) .
Pd20 Pd21 Pd35 Pd6 37.98(4) .
Pd10 Pd21 Pd35 Pd6 -67.22(4) .
C27 Pd21 Pd35 Pd24 151.2(5) .
C25 Pd21 Pd35 Pd24 40.2(9) .
P2 Pd21 Pd35 Pd24 -134.21(11) .
Pd6 Pd21 Pd35 Pd24 22.68(4) .
Pd19 Pd21 Pd35 Pd24 -3.44(6) .
Pd23 Pd21 Pd35 Pd24 93.45(4) .
Pd20 Pd21 Pd35 Pd24 60.66(5) .
Pd10 Pd21 Pd35 Pd24 -44.54(4) .
C27 Pd21 Pd35 Pd22 99.5(5) .
C25 Pd21 Pd35 Pd22 -11.6(9) .
P2 Pd21 Pd35 Pd22 174.06(11) .
Pd6 Pd21 Pd35 Pd22 -29.04(4) .
Pd19 Pd21 Pd35 Pd22 -55.16(6) .
Pd23 Pd21 Pd35 Pd22 41.73(4) .
Pd20 Pd21 Pd35 Pd22 8.93(6) .
Pd10 Pd21 Pd35 Pd22 -96.26(4) .
C300 Pd6 Pd35 C18 145.7(7) .
Pd19 Pd6 Pd35 C18 -61.6(5) .
Pd11 Pd6 Pd35 C18 80.7(5) .
Pd21 Pd6 Pd35 C18 -88.8(5) .
Pd20 Pd6 Pd35 C18 -128.2(5) .
Pd10 Pd6 Pd35 C18 -10.2(5) .
Pd24 Pd6 Pd35 C18 64.1(5) .
Pd23 Pd6 Pd35 C18 -162.1(5) .
Pd22 Pd6 Pd35 C18 126.8(5) .
Pd5 Pd6 Pd35 C18 12.3(5) .
Pd9 Pd6 Pd35 C18 168.8(5) .
C300 Pd6 Pd35 C27 -90.3(7) .
Pd19 Pd6 Pd35 C27 62.3(4) .
Pd11 Pd6 Pd35 C27 -155.3(4) .
Pd21 Pd6 Pd35 C27 35.1(4) .
Pd20 Pd6 Pd35 C27 -4.2(4) .
Pd10 Pd6 Pd35 C27 113.8(4) .
Pd24 Pd6 Pd35 C27 -172.0(4) .
Pd23 Pd6 Pd35 C27 -38.1(4) .
Pd22 Pd6 Pd35 C27 -109.3(4) .
Pd5 Pd6 Pd35 C27 136.2(4) .
Pd9 Pd6 Pd35 C27 -67.2(4) .
C300 Pd6 Pd35 P10 8.9(7) .
Pd19 Pd6 Pd35 P10 161.5(3) .
Pd11 Pd6 Pd35 P10 -56.1(3) .
Pd21 Pd6 Pd35 P10 134.3(3) .
Pd20 Pd6 Pd35 P10 95.0(3) .
Pd10 Pd6 Pd35 P10 -147.0(3) .
Pd24 Pd6 Pd35 P10 -72.8(3) .
Pd23 Pd6 Pd35 P10 61.1(3) .
Pd22 Pd6 Pd35 P10 -10.1(3) .
Pd5 Pd6 Pd35 P10 -124.6(3) .
Pd9 Pd6 Pd35 P10 32.0(3) .
C300 Pd6 Pd35 Pd23 -52.2(6) .
Pd19 Pd6 Pd35 Pd23 100.46(5) .
Pd11 Pd6 Pd35 Pd23 -117.22(6) .
Pd21 Pd6 Pd35 Pd23 73.22(4) .
Pd20 Pd6 Pd35 Pd23 33.90(4) .
Pd10 Pd6 Pd35 Pd23 151.90(5) .
Pd24 Pd6 Pd35 Pd23 -133.88(4) .
Pd22 Pd6 Pd35 Pd23 -71.17(4) .
Pd5 Pd6 Pd35 Pd23 174.35(5) .
Pd9 Pd6 Pd35 Pd23 -29.12(4) .
C300 Pd6 Pd35 Pd10 155.9(6) .
Pd19 Pd6 Pd35 Pd10 -51.45(5) .
Pd11 Pd6 Pd35 Pd10 90.87(6) .
Pd21 Pd6 Pd35 Pd10 -78.68(4) .
Pd20 Pd6 Pd35 Pd10 -118.01(5) .
Pd24 Pd6 Pd35 Pd10 74.21(4) .
Pd23 Pd6 Pd35 Pd10 -151.90(5) .
Pd22 Pd6 Pd35 Pd10 136.92(4) .
Pd5 Pd6 Pd35 Pd10 22.44(4) .
Pd9 Pd6 Pd35 Pd10 178.98(5) .
C300 Pd6 Pd35 Pd21 -125.4(6) .
Pd19 Pd6 Pd35 Pd21 27.23(5) .
Pd11 Pd6 Pd35 Pd21 169.56(6) .
Pd20 Pd6 Pd35 Pd21 -39.33(4) .
Pd10 Pd6 Pd35 Pd21 78.68(4) .
Pd24 Pd6 Pd35 Pd21 152.89(5) .
Pd23 Pd6 Pd35 Pd21 -73.22(4) .
Pd22 Pd6 Pd35 Pd21 -144.40(4) .
Pd5 Pd6 Pd35 Pd21 101.13(5) .
Pd9 Pd6 Pd35 Pd21 -102.34(4) .
C300 Pd6 Pd35 Pd24 81.7(6) .
Pd19 Pd6 Pd35 Pd24 -125.66(5) .
Pd11 Pd6 Pd35 Pd24 16.66(5) .
Pd21 Pd6 Pd35 Pd24 -152.89(5) .
Pd20 Pd6 Pd35 Pd24 167.78(5) .
Pd10 Pd6 Pd35 Pd24 -74.21(4) .
Pd23 Pd6 Pd35 Pd24 133.88(4) .
Pd22 Pd6 Pd35 Pd24 62.71(3) .
Pd5 Pd6 Pd35 Pd24 -51.77(4) .
Pd9 Pd6 Pd35 Pd24 104.77(4) .
C300 Pd6 Pd35 Pd22 19.0(6) .
Pd19 Pd6 Pd35 Pd22 171.63(5) .
Pd11 Pd6 Pd35 Pd22 -46.05(5) .
Pd21 Pd6 Pd35 Pd22 144.40(4) .
Pd20 Pd6 Pd35 Pd22 105.07(4) .
Pd10 Pd6 Pd35 Pd22 -136.92(4) .
Pd24 Pd6 Pd35 Pd22 -62.71(3) .
Pd23 Pd6 Pd35 Pd22 71.17(4) .
Pd5 Pd6 Pd35 Pd22 -114.48(4) .
Pd9 Pd6 Pd35 Pd22 42.05(4) .
C17 Pd24 Pd35 C18 121.5(6) .
C15 Pd24 Pd35 C18 29.0(6) .
Pd22 Pd24 Pd35 C18 173.0(5) .
Pd13 Pd24 Pd35 C18 -18.9(5) .
Pd6 Pd24 Pd35 C18 -116.6(5) .
Pd29 Pd24 Pd35 C18 -72.1(5) .
Pd11 Pd24 Pd35 C18 -129.3(5) .
Pd10 Pd24 Pd35 C18 -46.6(5) .
Pd31 Pd24 Pd35 C18 104.3(5) .
Pd4 Pd24 Pd35 C18 171.7(5) .
Pd5 Pd24 Pd35 C18 -73.9(5) .
C17 Pd24 Pd35 C27 -108.3(7) .
C15 Pd24 Pd35 C27 159.2(7) .
Pd22 Pd24 Pd35 C27 -56.8(6) .
Pd13 Pd24 Pd35 C27 111.3(6) .
Pd6 Pd24 Pd35 C27 13.6(6) .
Pd29 Pd24 Pd35 C27 58.2(6) .
Pd11 Pd24 Pd35 C27 0.9(6) .
Pd10 Pd24 Pd35 C27 83.6(6) .
Pd31 Pd24 Pd35 C27 -125.5(6) .
Pd4 Pd24 Pd35 C27 -58.0(6) .
Pd5 Pd24 Pd35 C27 56.3(6) .
C17 Pd24 Pd35 P10 30.7(4) .
C15 Pd24 Pd35 P10 -61.8(4) .
Pd22 Pd24 Pd35 P10 82.20(13) .
Pd13 Pd24 Pd35 P10 -109.69(13) .
Pd6 Pd24 Pd35 P10 152.62(14) .
Pd29 Pd24 Pd35 P10 -162.87(17) .
Pd11 Pd24 Pd35 P10 139.86(13) .
Pd10 Pd24 Pd35 P10 -137.46(14) .
Pd31 Pd24 Pd35 P10 13.50(16) .
Pd4 Pd24 Pd35 P10 80.93(14) .
Pd5 Pd24 Pd35 P10 -164.75(13) .
C17 Pd24 Pd35 Pd23 -82.9(4) .
C15 Pd24 Pd35 Pd23 -175.4(4) .
Pd22 Pd24 Pd35 Pd23 -31.35(4) .
Pd13 Pd24 Pd35 Pd23 136.77(4) .
Pd6 Pd24 Pd35 Pd23 39.07(4) .
Pd29 Pd24 Pd35 Pd23 83.58(14) .
Pd11 Pd24 Pd35 Pd23 26.31(5) .
Pd10 Pd24 Pd35 Pd23 108.99(5) .
Pd31 Pd24 Pd35 Pd23 -100.05(8) .
Pd4 Pd24 Pd35 Pd23 -32.62(6) .
Pd5 Pd24 Pd35 Pd23 81.70(4) .
C17 Pd24 Pd35 Pd10 168.1(4) .
C15 Pd24 Pd35 Pd10 75.6(4) .
Pd22 Pd24 Pd35 Pd10 -140.34(4) .
Pd13 Pd24 Pd35 Pd10 27.77(4) .
Pd6 Pd24 Pd35 Pd10 -69.92(4) .
Pd29 Pd24 Pd35 Pd10 -25.41(13) .
Pd11 Pd24 Pd35 Pd10 -82.69(5) .
Pd31 Pd24 Pd35 Pd10 150.96(8) .
Pd4 Pd24 Pd35 Pd10 -141.61(5) .
Pd5 Pd24 Pd35 Pd10 -27.29(4) .
C17 Pd24 Pd35 Pd21 -145.1(4) .
C15 Pd24 Pd35 Pd21 122.4(4) .
Pd22 Pd24 Pd35 Pd21 -93.61(4) .
Pd13 Pd24 Pd35 Pd21 74.50(5) .
Pd6 Pd24 Pd35 Pd21 -23.20(4) .
Pd29 Pd24 Pd35 Pd21 21.31(15) .
Pd11 Pd24 Pd35 Pd21 -35.96(6) .
Pd10 Pd24 Pd35 Pd21 46.73(4) .
Pd31 Pd24 Pd35 Pd21 -162.32(7) .
Pd4 Pd24 Pd35 Pd21 -94.88(5) .
Pd5 Pd24 Pd35 Pd21 19.44(5) .
C17 Pd24 Pd35 Pd6 -122.0(4) .
C15 Pd24 Pd35 Pd6 145.6(4) .
Pd22 Pd24 Pd35 Pd6 -70.42(4) .
Pd13 Pd24 Pd35 Pd6 97.70(4) .
Pd29 Pd24 Pd35 Pd6 44.51(13) .
Pd11 Pd24 Pd35 Pd6 -12.76(4) .
Pd10 Pd24 Pd35 Pd6 69.92(4) .
Pd31 Pd24 Pd35 Pd6 -139.12(8) .
Pd4 Pd24 Pd35 Pd6 -71.69(4) .
Pd5 Pd24 Pd35 Pd6 42.63(3) .
C17 Pd24 Pd35 Pd22 -51.5(4) .
C15 Pd24 Pd35 Pd22 -144.0(4) .
Pd13 Pd24 Pd35 Pd22 168.11(5) .
Pd6 Pd24 Pd35 Pd22 70.42(4) .
Pd29 Pd24 Pd35 Pd22 114.92(14) .
Pd11 Pd24 Pd35 Pd22 57.65(4) .
Pd10 Pd24 Pd35 Pd22 140.34(4) .
Pd31 Pd24 Pd35 Pd22 -68.70(7) .
Pd4 Pd24 Pd35 Pd22 -1.27(4) .
Pd5 Pd24 Pd35 Pd22 113.05(4) .
C17 Pd22 Pd35 C18 44.3(7) .
C9 Pd22 Pd35 C18 130.3(7) .
Pd24 Pd22 Pd35 C18 -8.6(6) .
Pd16 Pd22 Pd35 C18 -159.9(6) .
Pd9 Pd22 Pd35 C18 -124.4(6) .
Pd6 Pd22 Pd35 C18 -79.1(6) .
Pd8 Pd22 Pd35 C18 175.4(6) .
Pd4 Pd22 Pd35 C18 -6.9(6) .
Pd23 Pd22 Pd35 C18 -151.8(6) .
C17 Pd22 Pd35 C27 -157.9(6) .
C9 Pd22 Pd35 C27 -72.0(6) .
Pd24 Pd22 Pd35 C27 149.1(4) .
Pd16 Pd22 Pd35 C27 -2.1(4) .
Pd9 Pd22 Pd35 C27 33.4(4) .
Pd6 Pd22 Pd35 C27 78.6(4) .
Pd8 Pd22 Pd35 C27 -26.8(4) .
Pd4 Pd22 Pd35 C27 150.8(4) .
Pd23 Pd22 Pd35 C27 6.0(4) .
C17 Pd22 Pd35 P10 -61.0(5) .
C9 Pd22 Pd35 P10 24.9(5) .
Pd24 Pd22 Pd35 P10 -113.96(12) .
Pd16 Pd22 Pd35 P10 94.75(17) .
Pd9 Pd22 Pd35 P10 130.30(12) .
Pd6 Pd22 Pd35 P10 175.54(13) .
Pd8 Pd22 Pd35 P10 70.11(12) .
Pd4 Pd22 Pd35 P10 -112.28(13) .
Pd23 Pd22 Pd35 P10 102.90(12) .
C17 Pd22 Pd35 Pd23 -163.9(4) .
C9 Pd22 Pd35 Pd23 -78.0(5) .
Pd24 Pd22 Pd35 Pd23 143.14(4) .
Pd16 Pd22 Pd35 Pd23 -8.15(13) .
Pd9 Pd22 Pd35 Pd23 27.41(4) .
Pd6 Pd22 Pd35 Pd23 72.64(4) .
Pd8 Pd22 Pd35 Pd23 -32.79(4) .
Pd4 Pd22 Pd35 Pd23 144.82(6) .
C17 Pd22 Pd35 Pd10 87.3(4) .
C9 Pd22 Pd35 Pd10 173.3(5) .
Pd24 Pd22 Pd35 Pd10 34.37(4) .
Pd16 Pd22 Pd35 Pd10 -116.92(13) .
Pd9 Pd22 Pd35 Pd10 -81.36(5) .
Pd6 Pd22 Pd35 Pd10 -36.13(4) .
Pd8 Pd22 Pd35 Pd10 -141.56(4) .
Pd4 Pd22 Pd35 Pd10 36.05(7) .
Pd23 Pd22 Pd35 Pd10 -108.77(5) .
C17 Pd22 Pd35 Pd21 153.2(4) .
C9 Pd22 Pd35 Pd21 -120.8(5) .
Pd24 Pd22 Pd35 Pd21 100.25(4) .
Pd16 Pd22 Pd35 Pd21 -51.04(14) .
Pd9 Pd22 Pd35 Pd21 -15.48(5) .
Pd6 Pd22 Pd35 Pd21 29.75(4) .
Pd8 Pd22 Pd35 Pd21 -75.68(5) .
Pd4 Pd22 Pd35 Pd21 101.93(6) .
Pd23 Pd22 Pd35 Pd21 -42.89(4) .
C17 Pd22 Pd35 Pd6 123.4(4) .
C9 Pd22 Pd35 Pd6 -150.6(5) .
Pd24 Pd22 Pd35 Pd6 70.50(4) .
Pd16 Pd22 Pd35 Pd6 -80.79(13) .
Pd9 Pd22 Pd35 Pd6 -45.23(4) .
Pd8 Pd22 Pd35 Pd6 -105.42(4) .
Pd4 Pd22 Pd35 Pd6 72.18(6) .
Pd23 Pd22 Pd35 Pd6 -72.64(4) .
C17 Pd22 Pd35 Pd24 52.9(4) .
C9 Pd22 Pd35 Pd24 138.9(5) .
Pd16 Pd22 Pd35 Pd24 -151.29(14) .
Pd9 Pd22 Pd35 Pd24 -115.73(5) .
Pd6 Pd22 Pd35 Pd24 -70.50(4) .
Pd8 Pd22 Pd35 Pd24 -175.93(5) .
Pd4 Pd22 Pd35 Pd24 1.68(5) .
Pd23 Pd22 Pd35 Pd24 -143.14(4) .
C5 Pd27 Pd36 C20 177.7(7) .
C13 Pd27 Pd36 C20 -173.3(7) .
Pd20 Pd27 Pd36 C20 -42.7(5) .
Pd25 Pd27 Pd36 C20 70.4(5) .
Pd9 Pd27 Pd36 C20 -31.9(5) .
Pd2 Pd27 Pd36 C20 25.9(5) .
Pd33 Pd27 Pd36 C20 -65.3(5) .
Pd17 Pd27 Pd36 C20 -93.3(5) .
Pd28 Pd27 Pd36 C20 -1.0(5) .
Pd7 Pd27 Pd36 C20 75.5(5) .
C13 Pd27 Pd36 C5 9.0(8) .
Pd20 Pd27 Pd36 C5 139.6(6) .
Pd25 Pd27 Pd36 C5 -107.3(5) .
Pd9 Pd27 Pd36 C5 150.4(5) .
Pd2 Pd27 Pd36 C5 -151.8(5) .
Pd33 Pd27 Pd36 C5 117.0(5) .
Pd17 Pd27 Pd36 C5 89.0(5) .
Pd28 Pd27 Pd36 C5 -178.7(5) .
Pd7 Pd27 Pd36 C5 -102.2(5) .
C5 Pd27 Pd36 P8 -3.2(6) .
C13 Pd27 Pd36 P8 5.8(7) .
Pd20 Pd27 Pd36 P8 136.4(3) .
Pd25 Pd27 Pd36 P8 -110.5(3) .
Pd9 Pd27 Pd36 P8 147.2(3) .
Pd2 Pd27 Pd36 P8 -155.1(3) .
Pd33 Pd27 Pd36 P8 113.8(3) .
Pd17 Pd27 Pd36 P8 85.8(3) .
Pd28 Pd27 Pd36 P8 178.1(3) .
Pd7 Pd27 Pd36 P8 -105.5(3) .
C5 Pd27 Pd36 Pd28 178.7(5) .
C13 Pd27 Pd36 Pd28 -172.3(6) .
Pd20 Pd27 Pd36 Pd28 -41.7(2) .
Pd25 Pd27 Pd36 Pd28 71.42(4) .
Pd9 Pd27 Pd36 Pd28 -30.89(4) .
Pd2 Pd27 Pd36 Pd28 26.87(4) .
Pd33 Pd27 Pd36 Pd28 -64.29(4) .
Pd17 Pd27 Pd36 Pd28 -92.30(4) .
Pd7 Pd27 Pd36 Pd28 76.45(6) .
C5 Pd27 Pd36 Pd33 -117.0(5) .
C13 Pd27 Pd36 Pd33 -108.0(6) .
Pd20 Pd27 Pd36 Pd33 22.6(2) .
Pd25 Pd27 Pd36 Pd33 135.72(4) .
Pd9 Pd27 Pd36 Pd33 33.40(4) .
Pd2 Pd27 Pd36 Pd33 91.16(4) .
Pd17 Pd27 Pd36 Pd33 -28.01(4) .
Pd28 Pd27 Pd36 Pd33 64.29(4) .
Pd7 Pd27 Pd36 Pd33 140.74(6) .
C5 Pd27 Pd36 Pd25 107.3(5) .
C13 Pd27 Pd36 Pd25 116.3(6) .
Pd20 Pd27 Pd36 Pd25 -113.1(2) .
Pd9 Pd27 Pd36 Pd25 -102.31(5) .
Pd2 Pd27 Pd36 Pd25 -44.55(4) .
Pd33 Pd27 Pd36 Pd25 -135.72(4) .
Pd17 Pd27 Pd36 Pd25 -163.72(4) .
Pd28 Pd27 Pd36 Pd25 -71.42(4) .
Pd7 Pd27 Pd36 Pd25 5.02(5) .
C22 Pd28 Pd36 C20 10.8(7) .
Pd1 Pd28 Pd36 C20 147.9(6) .
Pd33 Pd28 Pd36 C20 -108.0(5) .
Pd2 Pd28 Pd36 C20 150.5(5) .
Pd9 Pd28 Pd36 C20 -152.2(5) .
Pd25 Pd28 Pd36 C20 114.5(5) .
Pd30 Pd28 Pd36 C20 87.4(5) .
Pd32 Pd28 Pd36 C20 -63.9(5) .
Pd27 Pd28 Pd36 C20 178.9(5) .
Pd16 Pd28 Pd36 C20 -104.7(5) .
C20 Pd28 Pd36 C5 -177.7(7) .
C22 Pd28 Pd36 C5 -166.9(7) .
Pd1 Pd28 Pd36 C5 -29.8(6) .
Pd33 Pd28 Pd36 C5 74.3(5) .
Pd2 Pd28 Pd36 C5 -27.2(5) .
Pd9 Pd28 Pd36 C5 30.1(5) .
Pd25 Pd28 Pd36 C5 -63.3(5) .
Pd30 Pd28 Pd36 C5 -90.3(5) .
Pd32 Pd28 Pd36 C5 118.4(5) .
Pd27 Pd28 Pd36 C5 1.2(5) .
Pd16 Pd28 Pd36 C5 77.6(5) .
C20 Pd28 Pd36 P8 3.2(6) .
C22 Pd28 Pd36 P8 14.0(6) .
Pd1 Pd28 Pd36 P8 151.1(3) .
Pd33 Pd28 Pd36 P8 -104.8(3) .
Pd2 Pd28 Pd36 P8 153.7(3) .
Pd9 Pd28 Pd36 P8 -149.0(3) .
Pd25 Pd28 Pd36 P8 117.6(3) .
Pd30 Pd28 Pd36 P8 90.6(3) .
Pd32 Pd28 Pd36 P8 -60.7(3) .
Pd27 Pd28 Pd36 P8 -178.0(3) .
Pd16 Pd28 Pd36 P8 -101.5(3) .
C20 Pd28 Pd36 Pd27 -178.9(5) .
C22 Pd28 Pd36 Pd27 -168.0(5) .
Pd1 Pd28 Pd36 Pd27 -31.0(2) .
Pd33 Pd28 Pd36 Pd27 73.13(4) .
Pd2 Pd28 Pd36 Pd27 -28.34(4) .
Pd9 Pd28 Pd36 Pd27 28.97(4) .
Pd25 Pd28 Pd36 Pd27 -64.41(4) .
Pd30 Pd28 Pd36 Pd27 -91.48(4) .
Pd32 Pd28 Pd36 Pd27 117.26(4) .
Pd16 Pd28 Pd36 Pd27 76.47(6) .
C20 Pd28 Pd36 Pd33 108.0(5) .
C22 Pd28 Pd36 Pd33 118.9(5) .
Pd1 Pd28 Pd36 Pd33 -104.1(2) .
Pd2 Pd28 Pd36 Pd33 -101.46(4) .
Pd9 Pd28 Pd36 Pd33 -44.16(4) .
Pd25 Pd28 Pd36 Pd33 -137.53(4) .
Pd30 Pd28 Pd36 Pd33 -164.60(5) .
Pd32 Pd28 Pd36 Pd33 44.13(4) .
Pd27 Pd28 Pd36 Pd33 -73.13(4) .
Pd16 Pd28 Pd36 Pd33 3.35(5) .
C20 Pd28 Pd36 Pd25 -114.5(5) .
C22 Pd28 Pd36 Pd25 -103.6(5) .
Pd1 Pd28 Pd36 Pd25 33.4(2) .
Pd33 Pd28 Pd36 Pd25 137.53(4) .
Pd2 Pd28 Pd36 Pd25 36.07(4) .
Pd9 Pd28 Pd36 Pd25 93.38(4) .
Pd30 Pd28 Pd36 Pd25 -27.07(4) .
Pd32 Pd28 Pd36 Pd25 -178.33(4) .
Pd27 Pd28 Pd36 Pd25 64.41(4) .
Pd16 Pd28 Pd36 Pd25 140.88(6) .
C6 Pd33 Pd36 C20 -154.5(5) .
C7 Pd33 Pd36 C20 -57.0(6) .
Pd17 Pd33 Pd36 C20 162.9(4) .
Pd32 Pd33 Pd36 C20 -9.8(4) .
Pd9 Pd33 Pd36 C20 94.1(4) .
Pd28 Pd33 Pd36 C20 45.6(4) .
Pd8 Pd33 Pd36 C20 103.0(4) .
Pd27 Pd33 Pd36 C20 128.0(4) .
C6 Pd33 Pd36 C5 35.4(5) .
C7 Pd33 Pd36 C5 132.9(6) .
Pd17 Pd33 Pd36 C5 -7.2(4) .
Pd32 Pd33 Pd36 C5 -179.8(4) .
Pd9 Pd33 Pd36 C5 -76.0(4) .
Pd28 Pd33 Pd36 C5 -124.5(4) .
Pd8 Pd33 Pd36 C5 -67.0(4) .
Pd27 Pd33 Pd36 C5 -42.0(4) .
C6 Pd33 Pd36 P8 -61.4(4) .
C7 Pd33 Pd36 P8 36.1(5) .
Pd17 Pd33 Pd36 P8 -104.00(17) .
Pd32 Pd33 Pd36 P8 83.38(17) .
Pd9 Pd33 Pd36 P8 -172.78(17) .
Pd28 Pd33 Pd36 P8 138.73(17) .
Pd8 Pd33 Pd36 P8 -163.82(19) .
Pd27 Pd33 Pd36 P8 -138.84(17) .
C6 Pd33 Pd36 Pd27 77.5(4) .
C7 Pd33 Pd36 Pd27 174.9(4) .
Pd17 Pd33 Pd36 Pd27 34.85(5) .
Pd32 Pd33 Pd36 Pd27 -137.77(5) .
Pd9 Pd33 Pd36 Pd27 -33.93(4) .
Pd28 Pd33 Pd36 Pd27 -82.42(4) .
Pd8 Pd33 Pd36 Pd27 -24.98(14) .
C6 Pd33 Pd36 Pd28 159.9(4) .
C7 Pd33 Pd36 Pd28 -102.6(4) .
Pd17 Pd33 Pd36 Pd28 117.27(5) .
Pd32 Pd33 Pd36 Pd28 -55.35(4) .
Pd9 Pd33 Pd36 Pd28 48.49(4) .
Pd8 Pd33 Pd36 Pd28 57.44(13) .
Pd27 Pd33 Pd36 Pd28 82.42(4) .
C6 Pd33 Pd36 Pd25 118.3(4) .
C7 Pd33 Pd36 Pd25 -144.3(4) .
Pd17 Pd33 Pd36 Pd25 75.65(6) .
Pd32 Pd33 Pd36 Pd25 -96.97(5) .
Pd9 Pd33 Pd36 Pd25 6.87(6) .
Pd28 Pd33 Pd36 Pd25 -41.62(5) .
Pd8 Pd33 Pd36 Pd25 15.83(16) .
Pd27 Pd33 Pd36 Pd25 40.81(4) .
C4 Pd25 Pd36 C20 128.2(5) .
C21 Pd25 Pd36 C20 33.0(5) .
Pd18 Pd25 Pd36 C20 176.3(4) .
Pd30 Pd25 Pd36 C20 -10.9(4) .
Pd2 Pd25 Pd36 C20 -78.6(4) .
Pd27 Pd25 Pd36 C20 -125.9(4) .
Pd14 Pd25 Pd36 C20 -73.4(4) .
Pd28 Pd25 Pd36 C20 -42.7(4) .
C4 Pd25 Pd36 C5 -59.5(6) .
C21 Pd25 Pd36 C5 -154.8(6) .
Pd18 Pd25 Pd36 C5 -11.5(4) .
Pd30 Pd25 Pd36 C5 161.4(4) .
Pd2 Pd25 Pd36 C5 93.6(4) .
Pd27 Pd25 Pd36 C5 46.3(4) .
Pd14 Pd25 Pd36 C5 98.8(4) .
Pd28 Pd25 Pd36 C5 129.6(4) .
C4 Pd25 Pd36 P8 29.8(4) .
C21 Pd25 Pd36 P8 -65.5(4) .
Pd18 Pd25 Pd36 P8 77.82(18) .
Pd30 Pd25 Pd36 P8 -109.34(18) .
Pd2 Pd25 Pd36 P8 -177.08(18) .
Pd27 Pd25 Pd36 P8 135.64(18) .
Pd14 Pd25 Pd36 P8 -171.9(2) .
Pd28 Pd25 Pd36 P8 -141.13(18) .
C4 Pd25 Pd36 Pd27 -105.9(4) .
C21 Pd25 Pd36 Pd27 158.9(4) .
Pd18 Pd25 Pd36 Pd27 -57.83(4) .
Pd30 Pd25 Pd36 Pd27 115.02(5) .
Pd2 Pd25 Pd36 Pd27 47.28(4) .
Pd14 Pd25 Pd36 Pd27 52.50(13) .
Pd28 Pd25 Pd36 Pd27 83.22(4) .
C4 Pd25 Pd36 Pd28 170.9(4) .
C21 Pd25 Pd36 Pd28 75.7(4) .
Pd18 Pd25 Pd36 Pd28 -141.05(5) .
Pd30 Pd25 Pd36 Pd28 31.80(5) .
Pd2 Pd25 Pd36 Pd28 -35.95(4) .
Pd27 Pd25 Pd36 Pd28 -83.22(4) .
Pd14 Pd25 Pd36 Pd28 -30.72(13) .
C4 Pd25 Pd36 Pd33 -149.9(4) .
C21 Pd25 Pd36 Pd33 114.9(4) .
Pd18 Pd25 Pd36 Pd33 -101.82(5) .
Pd30 Pd25 Pd36 Pd33 71.03(6) .
Pd2 Pd25 Pd36 Pd33 3.28(6) .
Pd27 Pd25 Pd36 Pd33 -44.00(5) .
Pd14 Pd25 Pd36 Pd33 8.51(16) .
Pd28 Pd25 Pd36 Pd33 39.23(4) .
C8 Pd32 P1 C102 -43.2(7) .
C7 Pd32 P1 C102 152.1(7) .
Pd16 Pd32 P1 C102 -48.2(6) .
Pd33 Pd32 P1 C102 138.1(5) .
Pd28 Pd32 P1 C102 54.1(6) .
C8 Pd32 P1 C101 78.3(7) .
C7 Pd32 P1 C101 -86.3(7) .
Pd16 Pd32 P1 C101 73.3(6) .
Pd33 Pd32 P1 C101 -100.4(6) .
Pd28 Pd32 P1 C101 175.6(5) .
C8 Pd32 P1 C103 -163.3(8) .
C7 Pd32 P1 C103 32.0(8) .
Pd16 Pd32 P1 C103 -168.3(6) .
Pd33 Pd32 P1 C103 17.9(7) .
Pd28 Pd32 P1 C103 -66.0(6) .
C27 Pd21 P2 C203 -55.6(8) .
C25 Pd21 P2 C203 79.3(7) .
Pd6 Pd21 P2 C203 -175.2(6) .
Pd19 Pd21 P2 C203 124.5(6) .
Pd23 Pd21 P2 C203 -39.2(7) .
Pd20 Pd21 P2 C203 56.5(7) .
Pd35 Pd21 P2 C203 -103.0(6) .
Pd10 Pd21 P2 C203 -160.5(6) .
C27 Pd21 P2 C202 63.8(8) .
C25 Pd21 P2 C202 -161.3(7) .
Pd6 Pd21 P2 C202 -55.9(7) .
Pd19 Pd21 P2 C202 -116.1(6) .
Pd23 Pd21 P2 C202 80.2(7) .
Pd20 Pd21 P2 C202 175.9(6) .
Pd35 Pd21 P2 C202 16.3(7) .
Pd10 Pd21 P2 C202 -41.1(7) .
C27 Pd21 P2 C201 -177.1(8) .
C25 Pd21 P2 C201 -42.1(8) .
Pd6 Pd21 P2 C201 63.3(8) .
Pd19 Pd21 P2 C201 3.1(7) .
Pd23 Pd21 P2 C201 -160.6(7) .
Pd20 Pd21 P2 C201 -64.9(7) .
Pd35 Pd21 P2 C201 135.5(7) .
Pd10 Pd21 P2 C201 78.1(7) .
C26 Pd3 P3 C32 -61.3(7) .
C10 Pd3 P3 C32 73.1(7) .
Pd11 Pd3 P3 C32 -177.9(6) .
Pd4 Pd3 P3 C32 119.8(6) .
Pd12 Pd3 P3 C32 -44.8(6) .
Pd1 Pd3 P3 C32 50.9(6) .
Pd26 Pd3 P3 C32 -107.9(6) .
Pd29 Pd3 P3 C32 -165.4(6) .
C26 Pd3 P3 C31 177.9(7) .
C10 Pd3 P3 C31 -47.7(7) .
Pd11 Pd3 P3 C31 61.3(6) .
Pd4 Pd3 P3 C31 -1.0(6) .
Pd12 Pd3 P3 C31 -165.6(5) .
Pd1 Pd3 P3 C31 -70.0(6) .
Pd26 Pd3 P3 C31 131.3(6) .
Pd29 Pd3 P3 C31 73.7(6) .
C26 Pd3 P3 C33 57.8(7) .
C10 Pd3 P3 C33 -167.8(7) .
Pd11 Pd3 P3 C33 -58.9(7) .
Pd4 Pd3 P3 C33 -121.1(6) .
Pd12 Pd3 P3 C33 74.2(6) .
Pd1 Pd3 P3 C33 169.9(6) .
Pd26 Pd3 P3 C33 11.1(6) .
Pd29 Pd3 P3 C33 -46.4(6) .
C12 Pd34 P4 C42 24.0(9) .
C1 Pd34 P4 C42 -166.4(9) .
Pd10 Pd34 P4 C42 12.1(8) .
Pd19 Pd34 P4 C42 -168.9(8) .
Pd5 Pd34 P4 C42 -74.4(8) .
C12 Pd34 P4 C41 -96.6(8) .
C1 Pd34 P4 C41 72.9(7) .
Pd10 Pd34 P4 C41 -108.5(6) .
Pd19 Pd34 P4 C41 70.5(6) .
Pd5 Pd34 P4 C41 165.0(6) .
C12 Pd34 P4 C43 144.4(7) .
C1 Pd34 P4 C43 -46.1(6) .
Pd10 Pd34 P4 C43 132.5(5) .
Pd19 Pd34 P4 C43 -48.5(5) .
Pd5 Pd34 P4 C43 46.0(5) .
C6 Pd17 P5 C53 -34.6(7) .
C19 Pd17 P5 C53 -164.1(7) .
Pd33 Pd17 P5 C53 -29.2(6) .
Pd23 Pd17 P5 C53 149.4(6) .
Pd8 Pd17 P5 C53 -147.2(6) .
Pd9 Pd17 P5 C53 95.6(6) .
Pd27 Pd17 P5 C53 42.9(6) .
C6 Pd17 P5 C52 82.3(7) .
C19 Pd17 P5 C52 -47.2(7) .
Pd33 Pd17 P5 C52 87.7(6) .
Pd23 Pd17 P5 C52 -93.7(6) .
Pd8 Pd17 P5 C52 -30.3(6) .
Pd9 Pd17 P5 C52 -147.5(6) .
Pd27 Pd17 P5 C52 159.8(6) .
C6 Pd17 P5 C51 -157.3(7) .
C19 Pd17 P5 C51 73.3(7) .
Pd33 Pd17 P5 C51 -151.8(6) .
Pd23 Pd17 P5 C51 26.8(6) .
Pd8 Pd17 P5 C51 90.2(6) .
Pd9 Pd17 P5 C51 -27.0(7) .
Pd27 Pd17 P5 C51 -79.7(6) .
C21 Pd30 P6 C62 72.3(7) .
C23 Pd30 P6 C62 -51.8(7) .
Pd25 Pd30 P6 C62 74.8(6) .
Pd12 Pd30 P6 C62 -98.2(6) .
Pd14 Pd30 P6 C62 -32.6(6) .
Pd2 Pd30 P6 C62 -151.0(6) .
Pd28 Pd30 P6 C62 150.9(6) .
Pd1 Pd30 P6 C62 -157.0(6) .
C21 Pd30 P6 C61 -168.5(8) .
C23 Pd30 P6 C61 67.4(8) .
Pd25 Pd30 P6 C61 -166.0(7) .
Pd12 Pd30 P6 C61 21.0(7) .
Pd14 Pd30 P6 C61 86.6(7) .
Pd2 Pd30 P6 C61 -31.8(8) .
Pd28 Pd30 P6 C61 -89.9(7) .
Pd1 Pd30 P6 C61 -37.8(7) .
C21 Pd30 P6 C63 -43.7(7) .
C23 Pd30 P6 C63 -167.8(7) .
Pd25 Pd30 P6 C63 -41.3(7) .
Pd12 Pd30 P6 C63 145.8(6) .
Pd14 Pd30 P6 C63 -148.7(6) .
Pd2 Pd30 P6 C63 93.0(7) .
Pd28 Pd30 P6 C63 34.9(6) .
Pd1 Pd30 P6 C63 87.0(6) .
C2 Pd14 P7 C73 70.7(7) .
C23 Pd14 P7 C73 -64.4(7) .
Pd2 Pd14 P7 C73 178.0(6) .
Pd7 Pd14 P7 C73 116.0(6) .
Pd12 Pd14 P7 C73 -45.7(6) .
Pd15 Pd14 P7 C73 47.3(6) .
Pd30 Pd14 P7 C73 -110.2(6) .
Pd25 Pd14 P7 C73 -168.2(6) .
C2 Pd14 P7 C72 -168.5(8) .
C23 Pd14 P7 C72 56.4(8) .
Pd2 Pd14 P7 C72 -61.2(8) .
Pd7 Pd14 P7 C72 -123.2(7) .
Pd12 Pd14 P7 C72 75.1(7) .
Pd15 Pd14 P7 C72 168.2(7) .
Pd30 Pd14 P7 C72 10.6(7) .
Pd25 Pd14 P7 C72 -47.3(7) .
C2 Pd14 P7 C71 -47.9(7) .
C23 Pd14 P7 C71 176.9(7) .
Pd2 Pd14 P7 C71 59.4(7) .
Pd7 Pd14 P7 C71 -2.6(6) .
Pd12 Pd14 P7 C71 -164.3(5) .
Pd15 Pd14 P7 C71 -71.3(6) .
Pd30 Pd14 P7 C71 131.2(5) .
Pd25 Pd14 P7 C71 73.2(5) .
C20 Pd36 P8 C83A -71.5(14) .
C5 Pd36 P8 C83A 106.9(14) .
Pd27 Pd36 P8 C83A 109.3(13) .
Pd28 Pd36 P8 C83A -73.8(14) .
Pd33 Pd36 P8 C83A -156.7(13) .
Pd25 Pd36 P8 C83A 23.7(13) .
C20 Pd36 P8 C81B 107.6(15) .
C5 Pd36 P8 C81B -74.0(15) .
Pd27 Pd36 P8 C81B -71.6(15) .
Pd28 Pd36 P8 C81B 105.2(15) .
Pd33 Pd36 P8 C81B 22.4(15) .
Pd25 Pd36 P8 C81B -157.2(15) .
C20 Pd36 P8 C82B -126.8(12) .
C5 Pd36 P8 C82B 51.6(12) .
Pd27 Pd36 P8 C82B 54.0(12) .
Pd28 Pd36 P8 C82B -129.2(11) .
Pd33 Pd36 P8 C82B 148.0(11) .
Pd25 Pd36 P8 C82B -31.6(11) .
C20 Pd36 P8 C82A 164.3(12) .
C5 Pd36 P8 C82A -17.3(12) .
Pd27 Pd36 P8 C82A -14.9(12) .
Pd28 Pd36 P8 C82A 161.9(11) .
Pd33 Pd36 P8 C82A 79.1(11) .
Pd25 Pd36 P8 C82A -100.5(11) .
C20 Pd36 P8 C81A 51.1(11) .
C5 Pd36 P8 C81A -130.5(11) .
Pd27 Pd36 P8 C81A -128.1(10) .
Pd28 Pd36 P8 C81A 48.7(11) .
Pd33 Pd36 P8 C81A -34.1(10) .
Pd25 Pd36 P8 C81A 146.3(10) .
C20 Pd36 P8 C83B -17.1(12) .
C5 Pd36 P8 C83B 161.3(12) .
Pd27 Pd36 P8 C83B 163.7(11) .
Pd28 Pd36 P8 C83B -19.5(12) .
Pd33 Pd36 P8 C83B -102.3(11) .
Pd25 Pd36 P8 C83B 78.1(11) .
C9 Pd8 P9 C92 -168.4(8) .
C19 Pd8 P9 C92 56.2(8) .
Pd9 Pd8 P9 C92 -59.3(7) .
Pd16 Pd8 P9 C92 -122.9(7) .
Pd23 Pd8 P9 C92 71.3(7) .
Pd22 Pd8 P9 C92 168.8(7) .
Pd17 Pd8 P9 C92 9.2(7) .
Pd33 Pd8 P9 C92 -48.0(7) .
C9 Pd8 P9 C91 -47.0(7) .
C19 Pd8 P9 C91 177.6(7) .
Pd9 Pd8 P9 C91 62.2(7) .
Pd16 Pd8 P9 C91 -1.5(7) .
Pd23 Pd8 P9 C91 -167.2(6) .
Pd22 Pd8 P9 C91 -69.8(7) .
Pd17 Pd8 P9 C91 130.6(6) .
Pd33 Pd8 P9 C91 73.4(6) .
C9 Pd8 P9 C93 72.5(7) .
C19 Pd8 P9 C93 -62.9(7) .
Pd9 Pd8 P9 C93 -178.3(6) .
Pd16 Pd8 P9 C93 118.0(6) .
Pd23 Pd8 P9 C93 -47.8(7) .
Pd22 Pd8 P9 C93 49.7(7) .
Pd17 Pd8 P9 C93 -109.9(6) .
Pd33 Pd8 P9 C93 -167.1(6) .
C18 Pd35 P10 C105 70.2(12) .
C27 Pd35 P10 C105 -53.4(12) .
Pd23 Pd35 P10 C105 -100.2(11) .
Pd10 Pd35 P10 C105 76.8(11) .
Pd21 Pd35 P10 C105 -36.7(11) .
Pd6 Pd35 P10 C105 -151.7(11) .
Pd24 Pd35 P10 C105 149.5(11) .
Pd22 Pd35 P10 C105 -160.1(11) .
C18 Pd35 P10 C104 -42.8(10) .
C27 Pd35 P10 C104 -166.3(9) .
Pd23 Pd35 P10 C104 146.9(8) .
Pd10 Pd35 P10 C104 -36.1(9) .
Pd21 Pd35 P10 C104 -149.6(8) .
Pd6 Pd35 P10 C104 95.3(9) .
Pd24 Pd35 P10 C104 36.5(9) .
Pd22 Pd35 P10 C104 87.0(8) .
C18 Pd35 P10 C106 -164.4(10) .
C27 Pd35 P10 C106 72.0(10) .
Pd23 Pd35 P10 C106 25.2(9) .
Pd10 Pd35 P10 C106 -157.7(9) .
Pd21 Pd35 P10 C106 88.8(9) .
Pd6 Pd35 P10 C106 -26.3(10) .
Pd24 Pd35 P10 C106 -85.1(9) .
Pd22 Pd35 P10 C106 -34.6(9) .
C16 Pd31 P11 C113 -56.3(10) .
C24 Pd31 P11 C113 138.1(10) .
Pd29 Pd31 P11 C113 124.9(10) .
Pd4 Pd31 P11 C113 -48.4(10) .
Pd24 Pd31 P11 C113 43.4(10) .
C16 Pd31 P11 C112 -178.1(8) .
C24 Pd31 P11 C112 16.2(7) .
Pd29 Pd31 P11 C112 3.0(7) .
Pd4 Pd31 P11 C112 -170.3(6) .
Pd24 Pd31 P11 C112 -78.5(6) .
C16 Pd31 P11 C111 61.4(7) .
C24 Pd31 P11 C111 -104.3(7) .
Pd29 Pd31 P11 C111 -117.5(6) .
Pd4 Pd31 P11 C111 69.2(6) .
Pd24 Pd31 P11 C111 161.0(6) .
C15 Pd13 P12 C34B -104.1(9) .
C28 Pd13 P12 C34B 73.4(9) .
Pd5 Pd13 P12 C34B 75.5(8) .
Pd24 Pd13 P12 C34B -110.5(8) .
Pd29 Pd13 P12 C34B 166.6(8) .
Pd10 Pd13 P12 C34B -12.9(8) .
C15 Pd13 P12 C35B 134.7(10) .
C28 Pd13 P12 C35B -47.8(10) .
Pd5 Pd13 P12 C35B -45.6(9) .
Pd24 Pd13 P12 C35B 128.3(9) .
Pd29 Pd13 P12 C35B 45.4(9) .
Pd10 Pd13 P12 C35B -134.1(9) .
C15 Pd13 P12 C36B 16.9(8) .
C28 Pd13 P12 C36B -165.6(8) .
Pd5 Pd13 P12 C36B -163.4(7) .
Pd24 Pd13 P12 C36B 10.5(8) .
Pd29 Pd13 P12 C36B -72.4(8) .
Pd10 Pd13 P12 C36B 108.1(8) .
C15 Pd13 P12 C36A 54(2) .
C28 Pd13 P12 C36A -128(2) .
Pd5 Pd13 P12 C36A -126(2) .
Pd24 Pd13 P12 C36A 48(2) .
Pd29 Pd13 P12 C36A -35(2) .
Pd10 Pd13 P12 C36A 146(2) .
C15 Pd13 P12 C35A -180(2) .
C28 Pd13 P12 C35A -2(2) .
Pd5 Pd13 P12 C35A 0(2) .
Pd24 Pd13 P12 C35A 174(2) .
Pd29 Pd13 P12 C35A 91(2) .
Pd10 Pd13 P12 C35A -89(2) .
C15 Pd13 P12 C34A -63(2) .
C28 Pd13 P12 C34A 115(2) .
Pd5 Pd13 P12 C34A 117(2) .
Pd24 Pd13 P12 C34A -69(2) .
Pd29 Pd13 P12 C34A -152(2) .
Pd10 Pd13 P12 C34A 28(2) .
C11 Pd26 P13 C131 -38.5(8) .
C26 Pd26 P13 C131 -160.7(8) .
Pd12 Pd26 P13 C131 152.7(7) .
Pd29 Pd26 P13 C131 -34.3(7) .
Pd3 Pd26 P13 C131 -143.4(7) .
Pd11 Pd26 P13 C131 101.6(7) .
Pd5 Pd26 P13 C131 41.6(7) .
Pd15 Pd26 P13 C131 92.9(7) .
C11 Pd26 P13 C132 75.0(9) .
C26 Pd26 P13 C132 -47.1(9) .
Pd12 Pd26 P13 C132 -93.7(8) .
Pd29 Pd26 P13 C132 79.3(8) .
Pd3 Pd26 P13 C132 -29.9(8) .
Pd11 Pd26 P13 C132 -144.9(8) .
Pd5 Pd26 P13 C132 155.2(8) .
Pd15 Pd26 P13 C132 -153.6(8) .
C11 Pd26 P13 C133 -164.0(9) .
C26 Pd26 P13 C133 73.9(8) .
Pd12 Pd26 P13 C133 27.3(8) .
Pd29 Pd26 P13 C133 -159.7(7) .
Pd3 Pd26 P13 C133 91.1(8) .
Pd11 Pd26 P13 C133 -23.9(8) .
Pd5 Pd26 P13 C133 -83.8(8) .
Pd15 Pd26 P13 C133 -32.6(8) .
C3 Pd18 P14 C42B -178.1(9) .
C4 Pd18 P14 C42B 16.8(9) .
Pd25 Pd18 P14 C42B -0.5(8) .
Pd7 Pd18 P14 C42B -173.9(7) .
C3 Pd18 P14 C41B -55.3(8) .
C4 Pd18 P14 C41B 139.6(8) .
Pd25 Pd18 P14 C41B 122.3(7) .
Pd7 Pd18 P14 C41B -51.1(8) .
C3 Pd18 P14 C41A -100(3) .
C4 Pd18 P14 C41A 95(3) .
Pd25 Pd18 P14 C41A 78(3) .
Pd7 Pd18 P14 C41A -96(3) .
C3 Pd18 P14 C43A 21(3) .
C4 Pd18 P14 C43A -144(3) .
Pd25 Pd18 P14 C43A -162(3) .
Pd7 Pd18 P14 C43A 25(3) .
C3 Pd18 P14 C43B 62.1(9) .
C4 Pd18 P14 C43B -103.0(9) .
Pd25 Pd18 P14 C43B -120.3(8) .
Pd7 Pd18 P14 C43B 66.3(8) .
C3 Pd18 P14 C42A 137(3) .
C4 Pd18 P14 C42A -28(3) .
Pd25 Pd18 P14 C42A -46(3) .
Pd7 Pd18 P14 C42A 141(3) .
C25 Pd19 C1 O1 -69.0(16) .
Pd6 Pd19 C1 O1 157.5(10) .
Pd34 Pd19 C1 O1 -175.6(18) .
Pd20 Pd19 C1 O1 -36(2) .
Pd21 Pd19 C1 O1 -121.3(14) .
Pd15 Pd19 C1 O1 77.3(15) .
Pd7 Pd19 C1 O1 20.0(16) .
Pd5 Pd19 C1 O1 131.2(15) .
C25 Pd19 C1 Pd34 106.6(5) .
Pd6 Pd19 C1 Pd34 -26.8(10) .
Pd20 Pd19 C1 Pd34 139.5(5) .
Pd21 Pd19 C1 Pd34 54.4(5) .
Pd15 Pd19 C1 Pd34 -107.0(4) .
Pd7 Pd19 C1 Pd34 -164.3(2) .
Pd5 Pd19 C1 Pd34 -53.2(4) .
C12 Pd34 C1 O1 125(3) .
P4 Pd34 C1 O1 -3.4(19) .
Pd10 Pd34 C1 O1 177.7(17) .
Pd19 Pd34 C1 O1 174(2) .
Pd5 Pd34 C1 O1 -133.3(19) .
C12 Pd34 C1 Pd19 -50(3) .
P4 Pd34 C1 Pd19 -177.9(4) .
Pd10 Pd34 C1 Pd19 3.2(6) .
Pd5 Pd34 C1 Pd19 52.2(4) .
C14 Pd15 C2 O2 -1.4(14) .
Pd5 Pd15 C2 O2 25.9(17) .
Pd7 Pd15 C2 O2 134.2(15) .
Pd2 Pd15 C2 O2 176.1(12) .
Pd19 Pd15 C2 O2 79.0(13) .
Pd11 Pd15 C2 O2 -168.3(7) .
Pd14 Pd15 C2 O2 -142.6(15) .
Pd12 Pd15 C2 O2 -124.8(12) .
Pd26 Pd15 C2 O2 -70.7(14) .
C14 Pd15 C2 Pd7 -135.6(5) .
Pd5 Pd15 C2 Pd7 -108.3(5) .
Pd2 Pd15 C2 Pd7 41.8(3) .
Pd19 Pd15 C2 Pd7 -55.3(3) .
Pd11 Pd15 C2 Pd7 57.5(10) .
Pd14 Pd15 C2 Pd7 83.2(4) .
Pd12 Pd15 C2 Pd7 101.0(3) .
Pd26 Pd15 C2 Pd7 155.09(15) .
C14 Pd15 C2 Pd14 141.2(5) .
Pd5 Pd15 C2 Pd14 168.51(19) .
Pd7 Pd15 C2 Pd14 -83.2(4) .
Pd2 Pd15 C2 Pd14 -41.3(3) .
Pd19 Pd15 C2 Pd14 -138.4(3) .
Pd11 Pd15 C2 Pd14 -25.7(11) .
Pd12 Pd15 C2 Pd14 17.8(4) .
Pd26 Pd15 C2 Pd14 71.9(5) .
C3 Pd7 C2 O2 24.8(12) .
Pd2 Pd7 C2 O2 -179.1(11) .
Pd18 Pd7 C2 O2 74.1(12) .
Pd15 Pd7 C2 O2 -135.9(13) .
Pd14 Pd7 C2 O2 138.0(13) .
Pd20 Pd7 C2 O2 -107.0(11) .
Pd19 Pd7 C2 O2 -85.2(11) .
Pd27 Pd7 C2 O2 156.2(8) .
C3 Pd7 C2 Pd15 160.6(5) .
Pd2 Pd7 C2 Pd15 -43.2(3) .
Pd18 Pd7 C2 Pd15 -150.08(19) .
Pd14 Pd7 C2 Pd15 -86.1(4) .
Pd20 Pd7 C2 Pd15 28.9(7) .
Pd19 Pd7 C2 Pd15 50.7(3) .
Pd27 Pd7 C2 Pd15 -67.9(7) .
C3 Pd7 C2 Pd14 -113.3(5) .
Pd2 Pd7 C2 Pd14 42.9(3) .
Pd18 Pd7 C2 Pd14 -64.0(4) .
Pd15 Pd7 C2 Pd14 86.1(4) .
Pd20 Pd7 C2 Pd14 115.0(4) .
Pd19 Pd7 C2 Pd14 136.8(3) .
Pd27 Pd7 C2 Pd14 18.2(8) .
C23 Pd14 C2 O2 79.5(15) .
P7 Pd14 C2 O2 -16.1(13) .
Pd2 Pd14 C2 O2 -176.9(13) .
Pd7 Pd14 C2 O2 -134.9(15) .
Pd12 Pd14 C2 O2 122.7(13) .
Pd15 Pd14 C2 O2 141.3(16) .
Pd30 Pd14 C2 O2 166.0(7) .
Pd25 Pd14 C2 O2 -121.9(12) .
C23 Pd14 C2 Pd15 -61.8(7) .
P7 Pd14 C2 Pd15 -157.4(3) .
Pd2 Pd14 C2 Pd15 41.8(3) .
Pd7 Pd14 C2 Pd15 83.8(4) .
Pd12 Pd14 C2 Pd15 -18.6(4) .
Pd30 Pd14 C2 Pd15 24.7(11) .
Pd25 Pd14 C2 Pd15 96.7(4) .
C23 Pd14 C2 Pd7 -145.6(5) .
P7 Pd14 C2 Pd7 118.8(3) .
Pd2 Pd14 C2 Pd7 -42.0(3) .
Pd12 Pd14 C2 Pd7 -102.4(3) .
Pd15 Pd14 C2 Pd7 -83.8(4) .
Pd30 Pd14 C2 Pd7 -59.1(10) .
Pd25 Pd14 C2 Pd7 13.0(5) .
C4 Pd18 C3 O3 112(3) .
P14 Pd18 C3 O3 -11(2) .
Pd25 Pd18 C3 O3 170.7(18) .
Pd7 Pd18 C3 O3 173(2) .
C4 Pd18 C3 Pd7 -60(2) .
P14 Pd18 C3 Pd7 176.4(4) .
Pd25 Pd18 C3 Pd7 -1.9(7) .
C2 Pd7 C3 O3 -65.4(17) .
Pd2 Pd7 C3 O3 167.6(10) .
Pd18 Pd7 C3 O3 -174.0(19) .
Pd15 Pd7 C3 O3 -38(2) .
Pd14 Pd7 C3 O3 -116.6(15) .
Pd20 Pd7 C3 O3 84.1(16) .
Pd19 Pd7 C3 O3 25.1(17) .
Pd27 Pd7 C3 O3 136.7(16) .
C2 Pd7 C3 Pd18 108.7(5) .
Pd2 Pd7 C3 Pd18 -18.4(11) .
Pd15 Pd7 C3 Pd18 136.2(4) .
Pd14 Pd7 C3 Pd18 57.5(5) .
Pd20 Pd7 C3 Pd18 -101.9(4) .
Pd19 Pd7 C3 Pd18 -160.9(3) .
Pd27 Pd7 C3 Pd18 -49.3(4) .
C21 Pd25 C4 O4 11(2) .
Pd18 Pd25 C4 O4 175(2) .
Pd30 Pd25 C4 O4 44(2) .
Pd2 Pd25 C4 O4 158.9(14) .
Pd27 Pd25 C4 O4 -136.9(18) .
Pd36 Pd25 C4 O4 -80.2(19) .
Pd14 Pd25 C4 O4 108.0(19) .
Pd28 Pd25 C4 O4 -66(2) .
C21 Pd25 C4 Pd18 -164.1(5) .
Pd30 Pd25 C4 Pd18 -131.2(3) .
Pd2 Pd25 C4 Pd18 -16.3(11) .
Pd27 Pd25 C4 Pd18 47.8(5) .
Pd36 Pd25 C4 Pd18 104.6(4) .
Pd14 Pd25 C4 Pd18 -67.3(5) .
Pd28 Pd25 C4 Pd18 118.8(5) .
C3 Pd18 C4 O4 -103(2) .
P14 Pd18 C4 O4 19(2) .
Pd25 Pd18 C4 O4 -175(2) .
Pd7 Pd18 C4 O4 -152.6(19) .
C3 Pd18 C4 Pd25 71(2) .
P14 Pd18 C4 Pd25 -166.0(4) .
Pd7 Pd18 C4 Pd25 22.1(7) .
C13 Pd27 C5 O5 7.3(19) .
Pd20 Pd27 C5 O5 16(2) .
Pd36 Pd27 C5 O5 -178(2) .
Pd25 Pd27 C5 O5 -119.4(19) .
Pd9 Pd27 C5 O5 128.6(16) .
Pd2 Pd27 C5 O5 -129.2(16) .
Pd33 Pd27 C5 O5 131.8(19) .
Pd17 Pd27 C5 O5 81.2(19) .
Pd28 Pd27 C5 O5 -177.2(18) .
Pd7 Pd27 C5 O5 -60(2) .
C13 Pd27 C5 Pd36 -174.4(5) .
Pd20 Pd27 C5 Pd36 -166.14(19) .
Pd25 Pd27 C5 Pd36 58.8(3) .
Pd9 Pd27 C5 Pd36 -53.1(8) .
Pd2 Pd27 C5 Pd36 49.1(8) .
Pd33 Pd27 C5 Pd36 -49.9(3) .
Pd17 Pd27 C5 Pd36 -100.5(4) .
Pd28 Pd27 C5 Pd36 1.1(5) .
Pd7 Pd27 C5 Pd36 118.3(3) .
C20 Pd36 C5 O5 168(2) .
P8 Pd36 C5 O5 -4(2) .
Pd27 Pd36 C5 O5 178(2) .
Pd28 Pd36 C5 O5 176.7(18) .
Pd33 Pd36 C5 O5 -127(2) .
Pd25 Pd36 C5 O5 122(2) .
C20 Pd36 C5 Pd27 -11(3) .
P8 Pd36 C5 Pd27 178.0(4) .
Pd28 Pd36 C5 Pd27 -1.5(6) .
Pd33 Pd36 C5 Pd27 55.3(4) .
Pd25 Pd36 C5 Pd27 -56.7(3) .
C19 Pd17 C6 O6 91(2) .
P5 Pd17 C6 O6 -8(2) .
Pd33 Pd17 C6 O6 176(2) .
Pd23 Pd17 C6 O6 160.7(13) .
Pd8 Pd17 C6 O6 135.7(19) .
Pd9 Pd17 C6 O6 -166.9(19) .
Pd27 Pd17 C6 O6 -119(2) .
C19 Pd17 C6 Pd33 -85.2(7) .
P5 Pd17 C6 Pd33 175.5(3) .
Pd23 Pd17 C6 Pd33 -15.5(14) .
Pd8 Pd17 C6 Pd33 -40.5(4) .
Pd9 Pd17 C6 Pd33 16.9(4) .
Pd27 Pd17 C6 Pd33 65.0(3) .
C7 Pd33 C6 O6 -32.0(17) .
Pd17 Pd33 C6 O6 -176.9(19) .
Pd32 Pd33 C6 O6 -46.3(19) .
Pd9 Pd33 C6 O6 163.9(14) .
Pd28 Pd33 C6 O6 89.1(16) .
Pd36 Pd33 C6 O6 62.2(15) .
Pd8 Pd33 C6 O6 -138.8(15) .
Pd27 Pd33 C6 O6 115.6(16) .
C7 Pd33 C6 Pd17 144.9(6) .
Pd32 Pd33 C6 Pd17 130.5(4) .
Pd9 Pd33 C6 Pd17 -19.2(5) .
Pd28 Pd33 C6 Pd17 -94.0(6) .
Pd36 Pd33 C6 Pd17 -120.9(4) .
Pd8 Pd33 C6 Pd17 38.1(4) .
Pd27 Pd33 C6 Pd17 -67.5(3) .
C8 Pd32 C7 O7 -95(3) .
P1 Pd32 C7 O7 19(3) .
Pd16 Pd32 C7 O7 -146(2) .
Pd33 Pd32 C7 O7 -172(3) .
Pd28 Pd32 C7 O7 150(3) .
C8 Pd32 C7 Pd33 77(2) .
P1 Pd32 C7 Pd33 -168.6(4) .
Pd16 Pd32 C7 Pd33 26.4(7) .
Pd28 Pd32 C7 Pd33 -38.4(4) .
C6 Pd33 C7 O7 5(2) .
Pd17 Pd33 C7 O7 41(2) .
Pd32 Pd33 C7 O7 174(2) .
Pd9 Pd33 C7 O7 157.2(16) .
Pd28 Pd33 C7 O7 -141(2) .
Pd36 Pd33 C7 O7 -83(2) .
Pd8 Pd33 C7 O7 104(2) .
Pd27 Pd33 C7 O7 -76(2) .
C6 Pd33 C7 Pd32 -168.4(5) .
Pd17 Pd33 C7 Pd32 -132.7(3) .
Pd9 Pd33 C7 Pd32 -16.3(11) .
Pd28 Pd33 C7 Pd32 45.7(5) .
Pd36 Pd33 C7 Pd32 103.1(4) .
Pd8 Pd33 C7 Pd32 -69.5(5) .
Pd27 Pd33 C7 Pd32 110.8(6) .
C7 Pd32 C8 O8 110(3) .
P1 Pd32 C8 O8 -5(2) .
Pd16 Pd32 C8 O8 171(2) .
Pd33 Pd32 C8 O8 174.4(19) .
Pd28 Pd32 C8 O8 -135(2) .
C7 Pd32 C8 Pd16 -61(2) .
P1 Pd32 C8 Pd16 -175.8(4) .
Pd33 Pd32 C8 Pd16 3.3(7) .
Pd28 Pd32 C8 Pd16 54.2(4) .
C9 Pd16 C8 O8 -67.9(16) .
Pd9 Pd16 C8 O8 155.6(10) .
Pd32 Pd16 C8 O8 -173.4(19) .
Pd22 Pd16 C8 O8 -30(2) .
Pd8 Pd16 C8 O8 -120.4(14) .
Pd1 Pd16 C8 O8 82.9(15) .
Pd4 Pd16 C8 O8 25.0(16) .
Pd28 Pd16 C8 O8 135.0(15) .
C9 Pd16 C8 Pd32 105.5(5) .
Pd9 Pd16 C8 Pd32 -31.0(10) .
Pd22 Pd16 C8 Pd32 143.4(6) .
Pd8 Pd16 C8 Pd32 53.0(6) .
Pd1 Pd16 C8 Pd32 -103.7(4) .
Pd4 Pd16 C8 Pd32 -161.6(3) .
Pd28 Pd16 C8 Pd32 -51.5(4) .
C8 Pd16 C9 O9 25.5(14) .
Pd9 Pd16 C9 O9 -177.0(12) .
Pd32 Pd16 C9 O9 76.8(13) .
Pd22 Pd16 C9 O9 -132.3(15) .
Pd8 Pd16 C9 O9 142.5(15) .
Pd1 Pd16 C9 O9 -102.9(13) .
Pd4 Pd16 C9 O9 -81.0(13) .
Pd28 Pd16 C9 O9 154.5(9) .
C8 Pd16 C9 Pd8 -117.0(6) .
Pd9 Pd16 C9 Pd8 40.5(4) .
Pd32 Pd16 C9 Pd8 -65.7(5) .
Pd22 Pd16 C9 Pd8 85.2(5) .
Pd1 Pd16 C9 Pd8 114.7(4) .
Pd4 Pd16 C9 Pd8 136.6(4) .
Pd28 Pd16 C9 Pd8 12.1(10) .
C8 Pd16 C9 Pd22 157.8(5) .
Pd9 Pd16 C9 Pd22 -44.7(3) .
Pd32 Pd16 C9 Pd22 -150.86(19) .
Pd8 Pd16 C9 Pd22 -85.2(5) .
Pd1 Pd16 C9 Pd22 29.5(8) .
Pd4 Pd16 C9 Pd22 51.4(3) .
Pd28 Pd16 C9 Pd22 -73.2(8) .
C19 Pd8 C9 O9 76.1(17) .
P9 Pd8 C9 O9 -20.0(15) .
Pd9 Pd8 C9 O9 -178.4(14) .
Pd16 Pd8 C9 O9 -138.7(17) .
Pd23 Pd8 C9 O9 120.5(14) .
Pd22 Pd8 C9 O9 139.4(17) .
Pd17 Pd8 C9 O9 166.2(8) .
Pd33 Pd8 C9 O9 -123.1(13) .
C19 Pd8 C9 Pd16 -145.2(5) .
P9 Pd8 C9 Pd16 118.7(3) .
Pd9 Pd8 C9 Pd16 -39.7(4) .
Pd23 Pd8 C9 Pd16 -100.8(3) .
Pd22 Pd8 C9 Pd16 -81.9(4) .
Pd17 Pd8 C9 Pd16 -55.1(12) .
Pd33 Pd8 C9 Pd16 15.6(6) .
C19 Pd8 C9 Pd22 -63.3(7) .
P9 Pd8 C9 Pd22 -159.4(3) .
Pd9 Pd8 C9 Pd22 42.2(3) .
Pd16 Pd8 C9 Pd22 81.9(4) .
Pd23 Pd8 C9 Pd22 -18.8(4) .
Pd17 Pd8 C9 Pd22 26.8(12) .
Pd33 Pd8 C9 Pd22 97.6(4) .
C17 Pd22 C9 O9 -1.7(14) .
Pd24 Pd22 C9 O9 22.8(17) .
Pd16 Pd22 C9 O9 132.7(15) .
Pd9 Pd22 C9 O9 175.5(13) .
Pd6 Pd22 C9 O9 -166.6(7) .
Pd8 Pd22 C9 O9 -143.3(15) .
Pd4 Pd22 C9 O9 78.1(13) .
Pd23 Pd22 C9 O9 -125.6(12) .
Pd35 Pd22 C9 O9 -72.9(14) .
C17 Pd22 C9 Pd16 -134.3(5) .
Pd24 Pd22 C9 Pd16 -109.9(5) .
Pd9 Pd22 C9 Pd16 42.8(3) .
Pd6 Pd22 C9 Pd16 60.8(10) .
Pd8 Pd22 C9 Pd16 84.1(4) .
Pd4 Pd22 C9 Pd16 -54.6(3) .
Pd23 Pd22 C9 Pd16 101.7(3) .
Pd35 Pd22 C9 Pd16 154.38(15) .
C17 Pd22 C9 Pd8 141.6(5) .
Pd24 Pd22 C9 Pd8 166.1(2) .
Pd16 Pd22 C9 Pd8 -84.1(4) .
Pd9 Pd22 C9 Pd8 -41.3(3) .
Pd6 Pd22 C9 Pd8 -23.3(11) .
Pd4 Pd22 C9 Pd8 -138.7(3) .
Pd23 Pd22 C9 Pd8 17.6(4) .
Pd35 Pd22 C9 Pd8 70.3(5) .
C16 Pd4 C10 O10 27.0(15) .
Pd11 Pd4 C10 O10 -177.0(13) .
Pd31 Pd4 C10 O10 75.9(14) .
Pd3 Pd4 C10 O10 140.5(16) .
Pd1 Pd4 C10 O10 -134.2(16) .
Pd22 Pd4 C10 O10 -103.0(13) .
Pd16 Pd4 C10 O10 -82.9(14) .
Pd24 Pd4 C10 O10 156.8(9) .
C16 Pd4 C10 Pd3 -113.5(5) .
Pd11 Pd4 C10 Pd3 42.5(3) .
Pd31 Pd4 C10 Pd3 -64.7(4) .
Pd1 Pd4 C10 Pd3 85.3(4) .
Pd22 Pd4 C10 Pd3 116.5(4) .
Pd16 Pd4 C10 Pd3 136.6(3) .
Pd24 Pd4 C10 Pd3 16.2(10) .
C16 Pd4 C10 Pd1 161.2(5) .
Pd11 Pd4 C10 Pd1 -42.8(4) .
Pd31 Pd4 C10 Pd1 -150.0(2) .
Pd3 Pd4 C10 Pd1 -85.3(4) .
Pd22 Pd4 C10 Pd1 31.2(7) .
Pd16 Pd4 C10 Pd1 51.3(3) .
Pd24 Pd4 C10 Pd1 -69.1(9) .
C26 Pd3 C10 O10 74.6(17) .
P3 Pd3 C10 O10 -21.5(15) .
Pd11 Pd3 C10 O10 179.7(15) .
Pd4 Pd3 C10 O10 -138.7(17) .
Pd12 Pd3 C10 O10 118.6(14) .
Pd1 Pd3 C10 O10 138.2(18) .
Pd26 Pd3 C10 O10 160.9(8) .
Pd29 Pd3 C10 O10 -124.9(14) .
C26 Pd3 C10 Pd4 -146.7(6) .
P3 Pd3 C10 Pd4 117.2(3) .
Pd11 Pd3 C10 Pd4 -41.6(3) .
Pd12 Pd3 C10 Pd4 -102.7(3) .
Pd1 Pd3 C10 Pd4 -83.0(4) .
Pd26 Pd3 C10 Pd4 -60.4(11) .
Pd29 Pd3 C10 Pd4 13.8(5) .
C26 Pd3 C10 Pd1 -63.7(8) .
P3 Pd3 C10 Pd1 -159.8(3) .
Pd11 Pd3 C10 Pd1 41.4(4) .
Pd4 Pd3 C10 Pd1 83.0(4) .
Pd12 Pd3 C10 Pd1 -19.7(5) .
Pd26 Pd3 C10 Pd1 22.7(13) .
Pd29 Pd3 C10 Pd1 96.8(4) .
C22 Pd1 C10 O10 -3.9(15) .
Pd28 Pd1 C10 O10 22.6(19) .
Pd11 Pd1 C10 O10 177.5(14) .
Pd4 Pd1 C10 O10 136.0(16) .
Pd16 Pd1 C10 O10 80.5(14) .
Pd3 Pd1 C10 O10 -141.6(17) .
Pd2 Pd1 C10 O10 -164.7(7) .
Pd12 Pd1 C10 O10 -122.6(13) .
Pd30 Pd1 C10 O10 -69.7(15) .
C22 Pd1 C10 Pd4 -139.9(4) .
Pd28 Pd1 C10 Pd4 -113.4(5) .
Pd11 Pd1 C10 Pd4 41.5(4) .
Pd16 Pd1 C10 Pd4 -55.4(3) .
Pd3 Pd1 C10 Pd4 82.5(4) .
Pd2 Pd1 C10 Pd4 59.3(11) .
Pd12 Pd1 C10 Pd4 101.4(3) .
Pd30 Pd1 C10 Pd4 154.37(16) .
C22 Pd1 C10 Pd3 137.7(5) .
Pd28 Pd1 C10 Pd3 164.1(2) .
Pd11 Pd1 C10 Pd3 -41.0(4) .
Pd4 Pd1 C10 Pd3 -82.5(4) .
Pd16 Pd1 C10 Pd3 -137.9(4) .
Pd2 Pd1 C10 Pd3 -23.2(12) .
Pd12 Pd1 C10 Pd3 18.9(4) .
Pd30 Pd1 C10 Pd3 71.9(5) .
C26 Pd26 C11 O11 85.3(18) .
P13 Pd26 C11 O11 -11.7(18) .
Pd12 Pd26 C11 O11 140.9(13) .
Pd29 Pd26 C11 O11 172(2) .
Pd3 Pd26 C11 O11 127.8(17) .
Pd11 Pd26 C11 O11 -175.6(17) .
Pd5 Pd26 C11 O11 -126.5(18) .
Pd15 Pd26 C11 O11 -119.6(17) .
C26 Pd26 C11 Pd29 -86.5(7) .
P13 Pd26 C11 Pd29 176.5(3) .
Pd12 Pd26 C11 Pd29 -30.9(12) .
Pd3 Pd26 C11 Pd29 -44.0(4) .
Pd11 Pd26 C11 Pd29 12.6(5) .
Pd5 Pd26 C11 Pd29 61.7(3) .
Pd15 Pd26 C11 Pd29 68.6(5) .
C24 Pd29 C11 O11 -17.3(16) .
Pd31 Pd29 C11 O11 -40.4(19) .
Pd26 Pd29 C11 O11 -172.7(19) .
Pd11 Pd29 C11 O11 173.1(14) .
Pd24 Pd29 C11 O11 98.0(15) .
Pd13 Pd29 C11 O11 68.8(16) .
Pd3 Pd29 C11 O11 -130.0(15) .
Pd5 Pd29 C11 O11 122.4(16) .
C24 Pd29 C11 Pd26 155.4(5) .
Pd31 Pd29 C11 Pd26 132.3(3) .
Pd11 Pd29 C11 Pd26 -14.2(5) .
Pd24 Pd29 C11 Pd26 -89.2(7) .
Pd13 Pd29 C11 Pd26 -118.5(4) .
Pd3 Pd29 C11 Pd26 42.7(4) .
Pd5 Pd29 C11 Pd26 -64.9(3) .
C1 Pd34 C12 O12 -116(3) .
P4 Pd34 C12 O12 12(3) .
Pd10 Pd34 C12 O12 -177(3) .
Pd19 Pd34 C12 O12 -158(2) .
Pd5 Pd34 C12 O12 142(3) .
C1 Pd34 C12 Pd10 62(3) .
P4 Pd34 C12 Pd10 -170.7(4) .
Pd19 Pd34 C12 Pd10 19.4(8) .
Pd5 Pd34 C12 Pd10 -40.1(5) .
C18 Pd10 C12 O12 17(2) .
Pd34 Pd10 C12 O12 178(2) .
Pd35 Pd10 C12 O12 49(2) .
Pd6 Pd10 C12 O12 167.8(14) .
Pd5 Pd10 C12 O12 -135.2(19) .
Pd13 Pd10 C12 O12 -79(2) .
Pd21 Pd10 C12 O12 113.1(19) .
Pd24 Pd10 C12 O12 -69(2) .
C18 Pd10 C12 Pd34 -160.7(6) .
Pd35 Pd10 C12 Pd34 -129.5(4) .
Pd6 Pd10 C12 Pd34 -10.2(13) .
Pd5 Pd10 C12 Pd34 46.8(5) .
Pd13 Pd10 C12 Pd34 103.1(5) .
Pd21 Pd10 C12 Pd34 -64.9(6) .
Pd24 Pd10 C12 Pd34 112.6(5) .
C25 Pd20 C13 O13 -17.2(17) .
Pd27 Pd20 C13 O13 -178.7(19) .
Pd6 Pd20 C13 O13 171.5(10) .
Pd19 Pd20 C13 O13 -58.2(18) .
Pd7 Pd20 C13 O13 -104.3(17) .
Pd21 Pd20 C13 O13 22.0(19) .
Pd9 Pd20 C13 O13 156.5(16) .
Pd23 Pd20 C13 O13 93.7(16) .
C25 Pd20 C13 Pd27 161.5(4) .
Pd6 Pd20 C13 Pd27 -10(2) .
Pd19 Pd20 C13 Pd27 120.4(3) .
Pd7 Pd20 C13 Pd27 74.3(3) .
Pd21 Pd20 C13 Pd27 -159.32(14) .
Pd9 Pd20 C13 Pd27 -24.8(4) .
Pd23 Pd20 C13 Pd27 -87.6(4) .
C5 Pd27 C13 O13 -8.5(17) .
Pd20 Pd27 C13 O13 178.7(19) .
Pd36 Pd27 C13 O13 -15(2) .
Pd25 Pd27 C13 O13 76.9(18) .
Pd9 Pd27 C13 O13 -156.3(16) .
Pd2 Pd27 C13 O13 144.1(15) .
Pd33 Pd27 C13 O13 -97.6(16) .
Pd17 Pd27 C13 O13 -105.6(17) .
Pd28 Pd27 C13 O13 -173.1(8) .
Pd7 Pd27 C13 O13 116.2(17) .
C5 Pd27 C13 Pd20 172.9(5) .
Pd36 Pd27 C13 Pd20 166.02(18) .
Pd25 Pd27 C13 Pd20 -101.8(4) .
Pd9 Pd27 C13 Pd20 25.0(4) .
Pd2 Pd27 C13 Pd20 -34.5(5) .
Pd33 Pd27 C13 Pd20 83.7(5) .
Pd17 Pd27 C13 Pd20 75.7(3) .
Pd28 Pd27 C13 Pd20 8.3(16) .
Pd7 Pd27 C13 Pd20 -62.5(3) .
C2 Pd15 C14 O14 -15.8(19) .
Pd5 Pd15 C14 O14 -175(2) .
Pd7 Pd15 C14 O14 -57.5(19) .
Pd2 Pd15 C14 O14 178.0(9) .
Pd19 Pd15 C14 O14 -105.3(18) .
Pd11 Pd15 C14 O14 158.6(17) .
Pd14 Pd15 C14 O14 23(2) .
Pd12 Pd15 C14 O14 95.3(18) .
Pd26 Pd15 C14 O14 111.7(18) .
C2 Pd15 C14 Pd5 158.8(4) .
Pd7 Pd15 C14 Pd5 117.1(3) .
Pd2 Pd15 C14 Pd5 -7(2) .
Pd19 Pd15 C14 Pd5 69.4(3) .
Pd11 Pd15 C14 Pd5 -26.8(4) .
Pd14 Pd15 C14 Pd5 -162.83(11) .
Pd12 Pd15 C14 Pd5 -90.1(4) .
Pd26 Pd15 C14 Pd5 -73.6(3) .
C28 Pd5 C14 O14 -13.0(17) .
Pd15 Pd5 C14 O14 175.0(19) .
Pd13 Pd5 C14 O14 -23(2) .
Pd10 Pd5 C14 O14 73.3(17) .
Pd11 Pd5 C14 O14 -158.3(15) .
Pd6 Pd5 C14 O14 142.7(15) .
Pd29 Pd5 C14 O14 -99.3(16) .
Pd19 Pd5 C14 O14 113.1(17) .
Pd34 Pd5 C14 O14 59.9(16) .
Pd26 Pd5 C14 O14 -110.2(16) .
Pd24 Pd5 C14 O14 -161.4(9) .
C28 Pd5 C14 Pd15 172.0(5) .
Pd13 Pd5 C14 Pd15 162.11(18) .
Pd10 Pd5 C14 Pd15 -101.7(4) .
Pd11 Pd5 C14 Pd15 26.7(4) .
Pd6 Pd5 C14 Pd15 -32.3(5) .
Pd29 Pd5 C14 Pd15 85.6(4) .
Pd19 Pd5 C14 Pd15 -61.9(3) .
Pd34 Pd5 C14 Pd15 -115.1(4) .
Pd26 Pd5 C14 Pd15 74.8(3) .
Pd24 Pd5 C14 Pd15 23.6(14) .
C28 Pd13 C15 O15 -157(2) .
P12 Pd13 C15 O15 10.5(19) .
Pd5 Pd13 C15 O15 -169.3(16) .
Pd24 Pd13 C15 O15 -174(2) .
Pd29 Pd13 C15 O15 131.8(18) .
Pd10 Pd13 C15 O15 -116.4(18) .
C28 Pd13 C15 Pd24 18(3) .
P12 Pd13 C15 Pd24 -175.1(3) .
Pd5 Pd13 C15 Pd24 5.1(6) .
Pd29 Pd13 C15 Pd24 -53.8(3) .
Pd10 Pd13 C15 Pd24 58.0(3) .
C17 Pd24 C15 O15 -1.0(15) .
Pd22 Pd24 C15 O15 9.8(18) .
Pd13 Pd24 C15 O15 175.4(17) .
Pd6 Pd24 C15 O15 119.1(13) .
Pd29 Pd24 C15 O15 -129.7(14) .
Pd11 Pd24 C15 O15 -143.9(12) .
Pd10 Pd24 C15 O15 120.3(14) .
Pd31 Pd24 C15 O15 -76.4(14) .
Pd35 Pd24 C15 O15 69.7(14) .
Pd4 Pd24 C15 O15 -71.0(16) .
Pd5 Pd24 C15 O15 171.6(14) .
C17 Pd24 C15 Pd13 -176.4(5) .
Pd22 Pd24 C15 Pd13 -165.61(18) .
Pd6 Pd24 C15 Pd13 -56.3(8) .
Pd29 Pd24 C15 Pd13 54.9(3) .
Pd11 Pd24 C15 Pd13 40.7(7) .
Pd10 Pd24 C15 Pd13 -55.1(3) .
Pd31 Pd24 C15 Pd13 108.2(4) .
Pd35 Pd24 C15 Pd13 -105.8(3) .
Pd4 Pd24 C15 Pd13 113.5(3) .
Pd5 Pd24 C15 Pd13 -3.8(4) .
C10 Pd4 C16 O16 -63.4(16) .
Pd11 Pd4 C16 O16 170.9(10) .
Pd31 Pd4 C16 O16 -175.7(18) .
Pd3 Pd4 C16 O16 -114.0(15) .
Pd1 Pd4 C16 O16 -37(2) .
Pd22 Pd4 C16 O16 85.0(15) .
Pd16 Pd4 C16 O16 25.9(16) .
Pd24 Pd4 C16 O16 138.1(15) .
C10 Pd4 C16 Pd31 112.2(5) .
Pd11 Pd4 C16 Pd31 -13.4(11) .
Pd3 Pd4 C16 Pd31 61.7(5) .
Pd1 Pd4 C16 Pd31 139.0(4) .
Pd22 Pd4 C16 Pd31 -99.3(4) .
Pd16 Pd4 C16 Pd31 -158.4(2) .
Pd24 Pd4 C16 Pd31 -46.2(4) .
C24 Pd31 C16 O16 114(2) .
P11 Pd31 C16 O16 -12.2(19) .
Pd29 Pd31 C16 O16 167.0(17) .
Pd4 Pd31 C16 O16 175(2) .
Pd24 Pd31 C16 O16 -138.5(19) .
C24 Pd31 C16 Pd4 -61.2(19) .
P11 Pd31 C16 Pd4 173.0(4) .
Pd29 Pd31 C16 Pd4 -7.8(6) .
Pd24 Pd31 C16 Pd4 46.8(4) .
C9 Pd22 C17 O17 -14.0(18) .
Pd24 Pd22 C17 O17 -175(2) .
Pd16 Pd22 C17 O17 -57.5(19) .
Pd9 Pd22 C17 O17 -179.8(9) .
Pd6 Pd22 C17 O17 159.5(16) .
Pd8 Pd22 C17 O17 24(2) .
Pd4 Pd22 C17 O17 -102.4(17) .
Pd23 Pd22 C17 O17 97.4(17) .
Pd35 Pd22 C17 O17 112.0(17) .
C9 Pd22 C17 Pd24 160.8(5) .
Pd16 Pd22 C17 Pd24 117.3(4) .
Pd9 Pd22 C17 Pd24 -5(2) .
Pd6 Pd22 C17 Pd24 -25.7(5) .
Pd8 Pd22 C17 Pd24 -160.80(14) .
Pd4 Pd22 C17 Pd24 72.4(3) .
Pd23 Pd22 C17 Pd24 -87.8(4) .
Pd35 Pd22 C17 Pd24 -73.1(4) .
C15 Pd24 C17 O17 -14.4(19) .
Pd22 Pd24 C17 O17 175(2) .
Pd13 Pd24 C17 O17 -19(2) .
Pd6 Pd24 C17 O17 -159.6(17) .
Pd29 Pd24 C17 O17 75.0(19) .
Pd11 Pd24 C17 O17 141.6(17) .
Pd10 Pd24 C17 O17 -99.8(18) .
Pd31 Pd24 C17 O17 59.4(17) .
Pd35 Pd24 C17 O17 -110.8(18) .
Pd4 Pd24 C17 O17 112.4(18) .
Pd5 Pd24 C17 O17 -170.1(9) .
C15 Pd24 C17 Pd22 171.0(5) .
Pd13 Pd24 C17 Pd22 166.7(2) .
Pd6 Pd24 C17 Pd22 25.8(5) .
Pd29 Pd24 C17 Pd22 -99.6(4) .
Pd11 Pd24 C17 Pd22 -33.1(5) .
Pd10 Pd24 C17 Pd22 85.6(4) .
Pd31 Pd24 C17 Pd22 -115.2(4) .
Pd35 Pd24 C17 Pd22 74.6(4) .
Pd4 Pd24 C17 Pd22 -62.2(3) .
Pd5 Pd24 C17 Pd22 15.3(16) .
C12 Pd10 C18 O18 -20.4(19) .
Pd34 Pd10 C18 O18 -42(2) .
Pd35 Pd10 C18 O18 -171(2) .
Pd6 Pd10 C18 O18 176.0(17) .
Pd5 Pd10 C18 O18 101.8(19) .
Pd13 Pd10 C18 O18 70.2(18) .
Pd21 Pd10 C18 O18 -128.2(18) .
Pd24 Pd10 C18 O18 124.0(18) .
C12 Pd10 C18 Pd35 150.3(6) .
Pd34 Pd10 C18 Pd35 128.3(4) .
Pd6 Pd10 C18 Pd35 -13.3(6) .
Pd5 Pd10 C18 Pd35 -87.6(8) .
Pd13 Pd10 C18 Pd35 -119.1(4) .
Pd21 Pd10 C18 Pd35 42.5(4) .
Pd24 Pd10 C18 Pd35 -65.3(4) .
C27 Pd35 C18 O18 83(2) .
P10 Pd35 C18 O18 -16(2) .
Pd23 Pd35 C18 O18 141.2(14) .
Pd10 Pd35 C18 O18 170(2) .
Pd21 Pd35 C18 O18 125.3(19) .
Pd6 Pd35 C18 O18 -178.0(18) .
Pd24 Pd35 C18 O18 -130(2) .
Pd22 Pd35 C18 O18 -122.9(18) .
C27 Pd35 C18 Pd10 -87.3(7) .
P10 Pd35 C18 Pd10 174.4(4) .
Pd23 Pd35 C18 Pd10 -28.9(14) .
Pd21 Pd35 C18 Pd10 -44.8(5) .
Pd6 Pd35 C18 Pd10 11.9(5) .
Pd24 Pd35 C18 Pd10 60.3(4) .
Pd22 Pd35 C18 Pd10 67.0(6) .
C27 Pd23 C19 O19 -14.7(15) .
Pd35 Pd23 C19 O19 37.9(15) .
Pd17 Pd23 C19 O19 -140.0(16) .
Pd8 Pd23 C19 O19 136.9(16) .
Pd21 Pd23 C19 O19 -47.4(17) .
Pd6 Pd23 C19 O19 144.4(10) .
Pd9 Pd23 C19 O19 171.3(13) .
Pd20 Pd23 C19 O19 -129.3(13) .
Pd22 Pd23 C19 O19 112.3(14) .
C27 Pd23 C19 Pd8 -151.6(5) .
Pd35 Pd23 C19 Pd8 -99.0(4) .
Pd17 Pd23 C19 Pd8 83.1(4) .
Pd21 Pd23 C19 Pd8 175.68(17) .
Pd6 Pd23 C19 Pd8 7.5(13) .
Pd9 Pd23 C19 Pd8 34.4(4) .
Pd20 Pd23 C19 Pd8 93.8(4) .
Pd22 Pd23 C19 Pd8 -24.6(4) .
C27 Pd23 C19 Pd17 125.3(5) .
Pd35 Pd23 C19 Pd17 177.90(8) .
Pd8 Pd23 C19 Pd17 -83.1(4) .
Pd21 Pd23 C19 Pd17 92.6(6) .
Pd6 Pd23 C19 Pd17 -75.6(11) .
Pd9 Pd23 C19 Pd17 -48.7(3) .
Pd20 Pd23 C19 Pd17 10.7(5) .
Pd22 Pd23 C19 Pd17 -107.7(3) .
C9 Pd8 C19 O19 -74.9(15) .
P9 Pd8 C19 O19 21.7(13) .
Pd9 Pd8 C19 O19 -179.0(12) .
Pd16 Pd8 C19 O19 -160.2(8) .
Pd23 Pd8 C19 O19 -143.5(15) .
Pd22 Pd8 C19 O19 -118.2(12) .
Pd17 Pd8 C19 O19 134.4(15) .
Pd33 Pd8 C19 O19 122.2(12) .
C9 Pd8 C19 Pd23 68.6(7) .
P9 Pd8 C19 Pd23 165.2(3) .
Pd9 Pd8 C19 Pd23 -35.5(4) .
Pd16 Pd8 C19 Pd23 -16.7(11) .
Pd22 Pd8 C19 Pd23 25.4(4) .
Pd17 Pd8 C19 Pd23 -82.0(4) .
Pd33 Pd8 C19 Pd23 -94.3(3) .
C9 Pd8 C19 Pd17 150.7(6) .
P9 Pd8 C19 Pd17 -112.7(3) .
Pd9 Pd8 C19 Pd17 46.5(3) .
Pd16 Pd8 C19 Pd17 65.3(9) .
Pd23 Pd8 C19 Pd17 82.0(4) .
Pd22 Pd8 C19 Pd17 107.4(3) .
Pd33 Pd8 C19 Pd17 -12.2(4) .
C6 Pd17 C19 O19 -63.6(15) .
P5 Pd17 C19 O19 35.3(13) .
Pd33 Pd17 C19 O19 -116.8(12) .
Pd23 Pd17 C19 O19 143.6(15) .
Pd8 Pd17 C19 O19 -130.7(15) .
Pd9 Pd17 C19 O19 -171.9(13) .
Pd27 Pd17 C19 O19 170.2(9) .
C6 Pd17 C19 Pd23 152.8(5) .
P5 Pd17 C19 Pd23 -108.2(3) .
Pd33 Pd17 C19 Pd23 99.7(3) .
Pd8 Pd17 C19 Pd23 85.8(4) .
Pd9 Pd17 C19 Pd23 44.5(3) .
Pd27 Pd17 C19 Pd23 26.7(8) .
C6 Pd17 C19 Pd8 67.0(7) .
P5 Pd17 C19 Pd8 166.0(3) .
Pd33 Pd17 C19 Pd8 13.9(4) .
Pd23 Pd17 C19 Pd8 -85.8(4) .
Pd9 Pd17 C19 Pd8 -41.3(3) .
Pd27 Pd17 C19 Pd8 -59.1(7) .
C22 Pd28 C20 O20 5.7(17) .
Pd1 Pd28 C20 O20 10(2) .
Pd36 Pd28 C20 O20 179(2) .
Pd33 Pd28 C20 O20 -123.0(17) .
Pd2 Pd28 C20 O20 126.4(15) .
Pd9 Pd28 C20 O20 -134.3(15) .
Pd25 Pd28 C20 O20 127.1(17) .
Pd30 Pd28 C20 O20 75.3(17) .
Pd32 Pd28 C20 O20 -68.9(16) .
Pd27 Pd28 C20 O20 178.1(16) .
Pd16 Pd28 C20 O20 -65.4(18) .
C22 Pd28 C20 Pd36 -173.3(5) .
Pd1 Pd28 C20 Pd36 -168.92(19) .
Pd33 Pd28 C20 Pd36 58.0(3) .
Pd2 Pd28 C20 Pd36 -52.6(9) .
Pd9 Pd28 C20 Pd36 46.6(7) .
Pd25 Pd28 C20 Pd36 -51.9(3) .
Pd30 Pd28 C20 Pd36 -103.8(3) .
Pd32 Pd28 C20 Pd36 112.0(4) .
Pd27 Pd28 C20 Pd36 -0.9(4) .
Pd16 Pd28 C20 Pd36 115.6(3) .
C5 Pd36 C20 O20 -168(2) .
P8 Pd36 C20 O20 2.9(18) .
Pd27 Pd36 C20 O20 -177.7(16) .
Pd28 Pd36 C20 O20 -179(2) .
Pd33 Pd36 C20 O20 124.7(18) .
Pd25 Pd36 C20 O20 -123.0(18) .
C5 Pd36 C20 Pd28 10(3) .
P8 Pd36 C20 Pd28 -178.2(3) .
Pd27 Pd36 C20 Pd28 1.3(6) .
Pd33 Pd36 C20 Pd28 -56.3(3) .
Pd25 Pd36 C20 Pd28 56.0(4) .
C23 Pd30 C21 O21 86(2) .
P6 Pd30 C21 O21 -9(2) .
Pd25 Pd30 C21 O21 173(2) .
Pd12 Pd30 C21 O21 146.1(14) .
Pd14 Pd30 C21 O21 130.0(19) .
Pd2 Pd30 C21 O21 -173.0(19) .
Pd28 Pd30 C21 O21 -124(2) .
Pd1 Pd30 C21 O21 -116.5(19) .
C23 Pd30 C21 Pd25 -86.6(6) .
P6 Pd30 C21 Pd25 177.9(4) .
Pd12 Pd30 C21 Pd25 -26.5(13) .
Pd14 Pd30 C21 Pd25 -42.6(4) .
Pd2 Pd30 C21 Pd25 14.4(5) .
Pd28 Pd30 C21 Pd25 63.8(3) .
Pd1 Pd30 C21 Pd25 70.9(6) .
C4 Pd25 C21 O21 -27.2(16) .
Pd18 Pd25 C21 O21 -46.0(18) .
Pd30 Pd25 C21 O21 -174.0(18) .
Pd2 Pd25 C21 O21 170.0(14) .
Pd27 Pd25 C21 O21 97.0(15) .
Pd36 Pd25 C21 O21 67.7(15) .
Pd14 Pd25 C21 O21 -133.2(15) .
Pd28 Pd25 C21 O21 121.4(15) .
C4 Pd25 C21 Pd30 146.9(5) .
Pd18 Pd25 C21 Pd30 128.0(4) .
Pd2 Pd25 C21 Pd30 -15.9(5) .
Pd27 Pd25 C21 Pd30 -88.9(6) .
Pd36 Pd25 C21 Pd30 -118.2(4) .
Pd14 Pd25 C21 Pd30 40.9(4) .
Pd28 Pd25 C21 Pd30 -64.6(3) .
C10 Pd1 C22 O22 -9.3(16) .
Pd28 Pd1 C22 O22 -169.4(17) .
Pd11 Pd1 C22 O22 164.1(9) .
Pd4 Pd1 C22 O22 -49.7(17) .
Pd16 Pd1 C22 O22 -97.6(15) .
Pd3 Pd1 C22 O22 31.2(17) .
Pd2 Pd1 C22 O22 162.5(14) .
Pd12 Pd1 C22 O22 100.6(15) .
Pd30 Pd1 C22 O22 118.8(16) .
C10 Pd1 C22 Pd28 160.2(5) .
Pd11 Pd1 C22 Pd28 -26.5(18) .
Pd4 Pd1 C22 Pd28 119.7(3) .
Pd16 Pd1 C22 Pd28 71.8(3) .
Pd3 Pd1 C22 Pd28 -159.36(13) .
Pd2 Pd1 C22 Pd28 -28.0(4) .
Pd12 Pd1 C22 Pd28 -90.0(3) .
Pd30 Pd1 C22 Pd28 -71.8(3) .
C20 Pd28 C22 O22 -14.2(15) .
Pd1 Pd28 C22 O22 169.4(17) .
Pd36 Pd28 C22 O22 -22.4(18) .
Pd33 Pd28 C22 O22 71.4(16) .
Pd2 Pd28 C22 O22 -161.9(14) .
Pd9 Pd28 C22 O22 139.0(14) .
Pd25 Pd28 C22 O22 -102.1(15) .
Pd30 Pd28 C22 O22 -112.0(15) .
Pd32 Pd28 C22 O22 59.0(15) .
Pd27 Pd28 C22 O22 -168.6(8) .
Pd16 Pd28 C22 O22 111.0(15) .
C20 Pd28 C22 Pd1 176.3(5) .
Pd36 Pd28 C22 Pd1 168.17(17) .
Pd33 Pd28 C22 Pd1 -98.0(4) .
Pd2 Pd28 C22 Pd1 28.6(4) .
Pd9 Pd28 C22 Pd1 -30.5(4) .
Pd25 Pd28 C22 Pd1 88.4(4) .
Pd30 Pd28 C22 Pd1 78.6(3) .
Pd32 Pd28 C22 Pd1 -110.4(3) .
Pd27 Pd28 C22 Pd1 22.0(13) .
Pd16 Pd28 C22 Pd1 -58.4(2) .
C26 Pd12 C23 O23 -12.8(15) .
Pd26 Pd12 C23 O23 39.2(15) .
Pd30 Pd12 C23 O23 -138.7(15) .
Pd14 Pd12 C23 O23 136.8(16) .
Pd2 Pd12 C23 O23 172.0(13) .
Pd3 Pd12 C23 O23 -48.1(17) .
Pd11 Pd12 C23 O23 150.1(9) .
Pd1 Pd12 C23 O23 -127.9(13) .
Pd15 Pd12 C23 O23 113.0(13) .
C26 Pd12 C23 Pd14 -149.5(5) .
Pd26 Pd12 C23 Pd14 -97.6(4) .
Pd30 Pd12 C23 Pd14 84.5(4) .
Pd2 Pd12 C23 Pd14 35.3(4) .
Pd3 Pd12 C23 Pd14 175.16(18) .
Pd11 Pd12 C23 Pd14 13.4(14) .
Pd1 Pd12 C23 Pd14 95.4(4) .
Pd15 Pd12 C23 Pd14 -23.7(4) .
C26 Pd12 C23 Pd30 126.0(5) .
Pd26 Pd12 C23 Pd30 177.94(7) .
Pd14 Pd12 C23 Pd30 -84.5(4) .
Pd2 Pd12 C23 Pd30 -49.2(3) .
Pd3 Pd12 C23 Pd30 90.7(6) .
Pd11 Pd12 C23 Pd30 -71.1(12) .
Pd1 Pd12 C23 Pd30 10.9(5) .
Pd15 Pd12 C23 Pd30 -108.2(3) .
C2 Pd14 C23 O23 -73.9(14) .
P7 Pd14 C23 O23 22.4(13) .
Pd2 Pd14 C23 O23 -175.6(12) .
Pd7 Pd14 C23 O23 -158.6(8) .
Pd12 Pd14 C23 O23 -139.4(15) .
Pd15 Pd14 C23 O23 -115.3(12) .
Pd30 Pd14 C23 O23 139.3(15) .
Pd25 Pd14 C23 O23 125.1(12) .
C2 Pd14 C23 Pd12 65.4(8) .
P7 Pd14 C23 Pd12 161.7(4) .
Pd2 Pd14 C23 Pd12 -36.2(4) .
Pd7 Pd14 C23 Pd12 -19.2(12) .
Pd15 Pd14 C23 Pd12 24.1(5) .
Pd30 Pd14 C23 Pd12 -81.3(4) .
Pd25 Pd14 C23 Pd12 -95.5(4) .
C2 Pd14 C23 Pd30 146.8(5) .
P7 Pd14 C23 Pd30 -117.0(3) .
Pd2 Pd14 C23 Pd30 45.1(3) .
Pd7 Pd14 C23 Pd30 62.1(10) .
Pd12 Pd14 C23 Pd30 81.3(4) .
Pd15 Pd14 C23 Pd30 105.4(3) .
Pd25 Pd14 C23 Pd30 -14.2(4) .
C21 Pd30 C23 O23 -68.0(14) .
P6 Pd30 C23 O23 26.6(12) .
Pd25 Pd30 C23 O23 -120.4(12) .
Pd12 Pd30 C23 O23 138.3(14) .
Pd14 Pd30 C23 O23 -136.2(14) .
Pd2 Pd30 C23 O23 -176.6(12) .
Pd28 Pd30 C23 O23 169.0(9) .
Pd1 Pd30 C23 O23 129.8(12) .
C21 Pd30 C23 Pd12 153.7(5) .
P6 Pd30 C23 Pd12 -111.7(3) .
Pd25 Pd30 C23 Pd12 101.3(3) .
Pd14 Pd30 C23 Pd12 85.5(4) .
Pd2 Pd30 C23 Pd12 45.1(3) .
Pd28 Pd30 C23 Pd12 30.7(7) .
Pd1 Pd30 C23 Pd12 -8.5(4) .
C21 Pd30 C23 Pd14 68.2(7) .
P6 Pd30 C23 Pd14 162.8(3) .
Pd25 Pd30 C23 Pd14 15.9(4) .
Pd12 Pd30 C23 Pd14 -85.5(4) .
Pd2 Pd30 C23 Pd14 -40.4(3) .
Pd28 Pd30 C23 Pd14 -54.8(6) .
Pd1 Pd30 C23 Pd14 -93.9(3) .
C11 Pd29 C24 O24 16.7(15) .
Pd31 Pd29 C24 O24 176.9(17) .
Pd26 Pd29 C24 O24 43.7(17) .
Pd11 Pd29 C24 O24 176.9(9) .
Pd24 Pd29 C24 O24 -131.5(14) .
Pd13 Pd29 C24 O24 -75.9(14) .
Pd3 Pd29 C24 O24 113.9(14) .
Pd5 Pd29 C24 O24 -68.2(16) .
C11 Pd29 C24 Pd31 -160.3(5) .
Pd26 Pd29 C24 Pd31 -133.3(3) .
Pd11 Pd29 C24 Pd31 -0.1(9) .
Pd24 Pd29 C24 Pd31 51.6(3) .
Pd13 Pd29 C24 Pd31 107.2(3) .
Pd3 Pd29 C24 Pd31 -63.1(4) .
Pd5 Pd29 C24 Pd31 114.8(4) .
C16 Pd31 C24 O24 -111(2) .
P11 Pd31 C24 O24 13.9(17) .
Pd29 Pd31 C24 O24 -176(2) .
Pd4 Pd31 C24 O24 -161.1(15) .
Pd24 Pd31 C24 O24 139.7(17) .
C16 Pd31 C24 Pd29 65.2(19) .
P11 Pd31 C24 Pd29 -169.7(3) .
Pd4 Pd31 C24 Pd29 15.3(5) .
Pd24 Pd31 C24 Pd29 -43.9(3) .
C1 Pd19 C25 O25 25.0(14) .
Pd6 Pd19 C25 O25 -177.4(12) .
Pd34 Pd19 C25 O25 75.9(13) .
Pd20 Pd19 C25 O25 -134.2(14) .
Pd21 Pd19 C25 O25 140.4(15) .
Pd15 Pd19 C25 O25 -100.2(13) .
Pd7 Pd19 C25 O25 -81.6(12) .
Pd5 Pd19 C25 O25 156.4(8) .
C1 Pd19 C25 Pd20 159.3(4) .
Pd6 Pd19 C25 Pd20 -43.2(3) .
Pd34 Pd19 C25 Pd20 -149.90(18) .
Pd21 Pd19 C25 Pd20 -85.4(4) .
Pd15 Pd19 C25 Pd20 34.1(6) .
Pd7 Pd19 C25 Pd20 52.6(3) .
Pd5 Pd19 C25 Pd20 -69.4(8) .
C1 Pd19 C25 Pd21 -115.4(5) .
Pd6 Pd19 C25 Pd21 42.1(3) .
Pd34 Pd19 C25 Pd21 -64.5(4) .
Pd20 Pd19 C25 Pd21 85.4(4) .
Pd15 Pd19 C25 Pd21 119.4(3) .
Pd7 Pd19 C25 Pd21 138.0(4) .
Pd5 Pd19 C25 Pd21 15.9(10) .
C13 Pd20 C25 O25 -1.9(13) .
Pd27 Pd20 C25 O25 21.6(16) .
Pd6 Pd20 C25 O25 176.6(12) .
Pd19 Pd20 C25 O25 134.9(14) .
Pd7 Pd20 C25 O25 77.4(12) .
Pd21 Pd20 C25 O25 -141.5(15) .
Pd9 Pd20 C25 O25 -167.2(7) .
Pd23 Pd20 C25 O25 -124.1(12) .
C13 Pd20 C25 Pd19 -136.8(5) .
Pd27 Pd20 C25 Pd19 -113.3(5) .
Pd6 Pd20 C25 Pd19 41.7(3) .
Pd7 Pd20 C25 Pd19 -57.5(3) .
Pd21 Pd20 C25 Pd19 83.6(4) .
Pd9 Pd20 C25 Pd19 57.9(9) .
Pd23 Pd20 C25 Pd19 100.9(3) .
C13 Pd20 C25 Pd21 139.6(5) .
Pd27 Pd20 C25 Pd21 163.1(2) .
Pd6 Pd20 C25 Pd21 -41.9(3) .
Pd19 Pd20 C25 Pd21 -83.6(4) .
Pd7 Pd20 C25 Pd21 -141.1(3) .
Pd9 Pd20 C25 Pd21 -25.7(11) .
Pd23 Pd20 C25 Pd21 17.3(4) .
C27 Pd21 C25 O25 76.7(16) .
P2 Pd21 C25 O25 -20.0(14) .
Pd6 Pd21 C25 O25 -179.1(14) .
Pd19 Pd21 C25 O25 -138.2(16) .
Pd23 Pd21 C25 O25 120.7(13) .
Pd20 Pd21 C25 O25 138.7(16) .
Pd35 Pd21 C25 O25 165.3(8) .
Pd10 Pd21 C25 O25 -125.0(13) .
C27 Pd21 C25 Pd19 -145.1(6) .
P2 Pd21 C25 Pd19 118.2(3) .
Pd6 Pd21 C25 Pd19 -40.9(3) .
Pd23 Pd21 C25 Pd19 -101.1(3) .
Pd20 Pd21 C25 Pd19 -83.0(4) .
Pd35 Pd21 C25 Pd19 -56.5(10) .
Pd10 Pd21 C25 Pd19 13.3(5) .
C27 Pd21 C25 Pd20 -62.0(8) .
P2 Pd21 C25 Pd20 -158.7(3) .
Pd6 Pd21 C25 Pd20 42.2(3) .
Pd19 Pd21 C25 Pd20 83.0(4) .
Pd23 Pd21 C25 Pd20 -18.1(4) .
Pd35 Pd21 C25 Pd20 26.5(11) .
Pd10 Pd21 C25 Pd20 96.3(4) .
C23 Pd12 C26 O26 -12.3(16) .
Pd26 Pd12 C26 O26 -136.5(17) .
Pd30 Pd12 C26 O26 38.9(17) .
Pd14 Pd12 C26 O26 -49.8(18) .
Pd2 Pd12 C26 O26 154.1(8) .
Pd3 Pd12 C26 O26 138.9(17) .
Pd11 Pd12 C26 O26 173.6(14) .
Pd1 Pd12 C26 O26 114.8(14) .
Pd15 Pd12 C26 O26 -127.5(14) .
C23 Pd12 C26 Pd3 -151.2(5) .
Pd26 Pd12 C26 Pd3 84.6(5) .
Pd30 Pd12 C26 Pd3 -100.0(4) .
Pd14 Pd12 C26 Pd3 171.36(17) .
Pd2 Pd12 C26 Pd3 15.3(14) .
Pd11 Pd12 C26 Pd3 34.7(4) .
Pd1 Pd12 C26 Pd3 -24.0(5) .
Pd15 Pd12 C26 Pd3 93.6(4) .
C23 Pd12 C26 Pd26 124.1(5) .
Pd30 Pd12 C26 Pd26 175.34(7) .
Pd14 Pd12 C26 Pd26 86.7(6) .
Pd2 Pd12 C26 Pd26 -69.4(12) .
Pd3 Pd12 C26 Pd26 -84.6(5) .
Pd11 Pd12 C26 Pd26 -49.9(3) .
Pd1 Pd12 C26 Pd26 -108.7(3) .
Pd15 Pd12 C26 Pd26 8.9(5) .
C10 Pd3 C26 O26 -74.9(16) .
P3 Pd3 C26 O26 21.8(14) .
Pd11 Pd3 C26 O26 -178.4(13) .
Pd4 Pd3 C26 O26 -160.6(8) .
Pd12 Pd3 C26 O26 -142.4(17) .
Pd1 Pd3 C26 O26 -118.0(13) .
Pd26 Pd3 C26 O26 136.6(16) .
Pd29 Pd3 C26 O26 122.4(13) .
C10 Pd3 C26 Pd12 67.4(8) .
P3 Pd3 C26 Pd12 164.1(4) .
Pd11 Pd3 C26 Pd12 -36.0(4) .
Pd4 Pd3 C26 Pd12 -18.3(12) .
Pd1 Pd3 C26 Pd12 24.3(5) .
Pd26 Pd3 C26 Pd12 -81.0(5) .
Pd29 Pd3 C26 Pd12 -95.3(4) .
C10 Pd3 C26 Pd26 148.4(5) .
P3 Pd3 C26 Pd26 -114.9(4) .
Pd11 Pd3 C26 Pd26 45.0(4) .
Pd4 Pd3 C26 Pd26 62.7(11) .
Pd12 Pd3 C26 Pd26 81.0(5) .
Pd1 Pd3 C26 Pd26 105.3(3) .
Pd29 Pd3 C26 Pd26 -14.3(5) .
C11 Pd26 C26 O26 -68.4(14) .
P13 Pd26 C26 O26 29.5(13) .
Pd12 Pd26 C26 O26 138.7(15) .
Pd29 Pd26 C26 O26 -119.2(12) .
Pd3 Pd26 C26 O26 -134.9(15) .
Pd11 Pd26 C26 O26 -175.2(13) .
Pd5 Pd26 C26 O26 173.7(9) .
Pd15 Pd26 C26 O26 131.4(12) .
C11 Pd26 C26 Pd12 152.9(5) .
P13 Pd26 C26 Pd12 -109.3(4) .
Pd29 Pd26 C26 Pd12 102.1(3) .
Pd3 Pd26 C26 Pd12 86.4(5) .
Pd11 Pd26 C26 Pd12 46.1(3) .
Pd5 Pd26 C26 Pd12 35.0(8) .
Pd15 Pd26 C26 Pd12 -7.3(4) .
C11 Pd26 C26 Pd3 66.5(7) .
P13 Pd26 C26 Pd3 164.3(4) .
Pd12 Pd26 C26 Pd3 -86.4(5) .
Pd29 Pd26 C26 Pd3 15.7(5) .
Pd11 Pd26 C26 Pd3 -40.3(4) .
Pd5 Pd26 C26 Pd3 -51.4(8) .
Pd15 Pd26 C26 Pd3 -93.7(4) .
C19 Pd23 C27 O27 -12.0(16) .
Pd35 Pd23 C27 O27 -134.9(17) .
Pd17 Pd23 C27 O27 38.4(17) .
Pd8 Pd23 C27 O27 -47.2(19) .
Pd21 Pd23 C27 O27 141.4(18) .
Pd6 Pd23 C27 O27 175.1(14) .
Pd9 Pd23 C27 O27 150.4(9) .
Pd20 Pd23 C27 O27 116.5(14) .
Pd22 Pd23 C27 O27 -126.3(14) .
C19 Pd23 C27 Pd21 -153.3(5) .
Pd35 Pd23 C27 Pd21 83.7(5) .
Pd17 Pd23 C27 Pd21 -103.0(4) .
Pd8 Pd23 C27 Pd21 171.42(19) .
Pd6 Pd23 C27 Pd21 33.8(4) .
Pd9 Pd23 C27 Pd21 9.0(15) .
Pd20 Pd23 C27 Pd21 -24.9(5) .
Pd22 Pd23 C27 Pd21 92.3(4) .
C19 Pd23 C27 Pd35 123.0(4) .
Pd17 Pd23 C27 Pd35 173.35(8) .
Pd8 Pd23 C27 Pd35 87.7(6) .
Pd21 Pd23 C27 Pd35 -83.7(5) .
Pd6 Pd23 C27 Pd35 -49.9(3) .
Pd9 Pd23 C27 Pd35 -74.7(13) .
Pd20 Pd23 C27 Pd35 -108.6(3) .
Pd22 Pd23 C27 Pd35 8.6(5) .
C25 Pd21 C27 O27 -75.9(17) .
P2 Pd21 C27 O27 21.1(15) .
Pd6 Pd21 C27 O27 -177.8(15) .
Pd19 Pd21 C27 O27 -159.2(9) .
Pd23 Pd21 C27 O27 -143.1(18) .
Pd20 Pd21 C27 O27 -117.8(15) .
Pd35 Pd21 C27 O27 137.0(18) .
Pd10 Pd21 C27 O27 123.6(15) .
C25 Pd21 C27 Pd23 67.3(8) .
P2 Pd21 C27 Pd23 164.3(4) .
Pd6 Pd21 C27 Pd23 -34.7(5) .
Pd19 Pd21 C27 Pd23 -16.0(13) .
Pd20 Pd21 C27 Pd23 25.3(5) .
Pd35 Pd21 C27 Pd23 -79.9(4) .
Pd10 Pd21 C27 Pd23 -93.3(4) .
C25 Pd21 C27 Pd35 147.1(5) .
P2 Pd21 C27 Pd35 -115.9(3) .
Pd6 Pd21 C27 Pd35 45.2(4) .
Pd19 Pd21 C27 Pd35 63.9(11) .
Pd23 Pd21 C27 Pd35 79.9(4) .
Pd20 Pd21 C27 Pd35 105.2(3) .
Pd10 Pd21 C27 Pd35 -13.4(4) .
C18 Pd35 C27 O27 -71.0(15) .
P10 Pd35 C27 O27 28.4(14) .
Pd23 Pd35 C27 O27 136.9(16) .
Pd10 Pd35 C27 O27 -121.6(13) .
Pd21 Pd35 C27 O27 -136.7(16) .
Pd6 Pd35 C27 O27 -177.2(13) .
Pd24 Pd35 C27 O27 171.7(10) .
Pd22 Pd35 C27 O27 129.9(13) .
C18 Pd35 C27 Pd23 152.1(5) .
P10 Pd35 C27 Pd23 -108.5(4) .
Pd10 Pd35 C27 Pd23 101.5(3) .
Pd21 Pd35 C27 Pd23 86.4(5) .
Pd6 Pd35 C27 Pd23 45.9(3) .
Pd24 Pd35 C27 Pd23 34.8(8) .
Pd22 Pd35 C27 Pd23 -6.9(4) .
C18 Pd35 C27 Pd21 65.7(7) .
P10 Pd35 C27 Pd21 165.1(3) .
Pd23 Pd35 C27 Pd21 -86.4(5) .
Pd10 Pd35 C27 Pd21 15.1(5) .
Pd6 Pd35 C27 Pd21 -40.5(3) .
Pd24 Pd35 C27 Pd21 -51.6(7) .
Pd22 Pd35 C27 Pd21 -93.3(3) .
C14 Pd5 C28 O28 6.4(17) .
Pd15 Pd5 C28 O28 15(2) .
Pd13 Pd5 C28 O28 178.0(19) .
Pd10 Pd5 C28 O28 -125.7(17) .
Pd11 Pd5 C28 O28 123.0(15) .
Pd6 Pd5 C28 O28 -136.3(14) .
Pd29 Pd5 C28 O28 126.0(17) .
Pd19 Pd5 C28 O28 -63.9(18) .
Pd34 Pd5 C28 O28 -72.1(16) .
Pd26 Pd5 C28 O28 75.1(17) .
Pd24 Pd5 C28 O28 177.4(16) .
C14 Pd5 C28 Pd13 -171.6(5) .
Pd15 Pd5 C28 Pd13 -162.52(18) .
Pd10 Pd5 C28 Pd13 56.3(3) .
Pd11 Pd5 C28 Pd13 -55.0(7) .
Pd6 Pd5 C28 Pd13 45.7(8) .
Pd29 Pd5 C28 Pd13 -52.0(3) .
Pd19 Pd5 C28 Pd13 118.1(3) .
Pd34 Pd5 C28 Pd13 109.9(4) .
Pd26 Pd5 C28 Pd13 -102.9(3) .
Pd24 Pd5 C28 Pd13 -0.7(4) .
C15 Pd13 C28 O28 167(2) .
P12 Pd13 C28 O28 0.3(18) .
Pd5 Pd13 C28 O28 -178(2) .
Pd24 Pd13 C28 O28 -177.0(16) .
Pd29 Pd13 C28 O28 -121.3(17) .
Pd10 Pd13 C28 O28 127.1(18) .
C15 Pd13 C28 Pd5 -15(3) .
P12 Pd13 C28 Pd5 178.3(3) .
Pd24 Pd13 C28 Pd5 0.9(5) .
Pd29 Pd13 C28 Pd5 56.6(3) .
Pd10 Pd13 C28 Pd5 -55.0(3) .
Pd16 Pd9 C300 Pd2 102.4(3) .
Pd8 Pd9 C300 Pd2 164.10(13) .
Pd33 Pd9 C300 Pd2 16.4(11) .
Pd22 Pd9 C300 Pd2 156.9(4) .
Pd23 Pd9 C300 Pd2 -143.3(3) .
Pd27 Pd9 C300 Pd2 -37.1(4) .
Pd20 Pd9 C300 Pd2 -86.7(4) .
Pd28 Pd9 C300 Pd2 31.1(4) .
Pd6 Pd9 C300 Pd2 -146.6(8) .
Pd17 Pd9 C300 Pd2 -100.3(5) .
Pd16 Pd9 C300 Pd6 -111.0(4) .
Pd2 Pd9 C300 Pd6 146.6(8) .
Pd8 Pd9 C300 Pd6 -49.3(7) .
Pd33 Pd9 C300 Pd6 163.0(4) .
Pd22 Pd9 C300 Pd6 -56.5(4) .
Pd23 Pd9 C300 Pd6 3.4(5) .
Pd27 Pd9 C300 Pd6 109.6(4) .
Pd20 Pd9 C300 Pd6 60.0(4) .
Pd28 Pd9 C300 Pd6 177.8(4) .
Pd17 Pd9 C300 Pd6 46.4(8) .
Pd16 Pd9 C300 Pd11 -6.0(10) .
Pd2 Pd9 C300 Pd11 -108.4(11) .
Pd8 Pd9 C300 Pd11 55.7(12) .
Pd33 Pd9 C300 Pd11 -92.0(12) .
Pd22 Pd9 C300 Pd11 48.4(9) .
Pd23 Pd9 C300 Pd11 108.3(9) .
Pd27 Pd9 C300 Pd11 -145.5(9) .
Pd20 Pd9 C300 Pd11 164.9(10) .
Pd28 Pd9 C300 Pd11 -77.3(9) .
Pd6 Pd9 C300 Pd11 104.9(11) .
Pd17 Pd9 C300 Pd11 151.3(6) .
Pd7 Pd2 C300 Pd9 105.3(3) .
Pd14 Pd2 C300 Pd9 164.41(14) .
Pd15 Pd2 C300 Pd9 161.0(4) .
Pd25 Pd2 C300 Pd9 24.2(10) .
Pd12 Pd2 C300 Pd9 -140.3(3) .
Pd28 Pd2 C300 Pd9 -33.3(4) .
Pd1 Pd2 C300 Pd9 -84.0(4) .
Pd27 Pd2 C300 Pd9 35.3(4) .
Pd11 Pd2 C300 Pd9 -140.6(7) .
Pd30 Pd2 C300 Pd9 -95.0(6) .
Pd7 Pd2 C300 Pd6 -10.5(12) .
Pd9 Pd2 C300 Pd6 -115.9(13) .
Pd14 Pd2 C300 Pd6 48.6(14) .
Pd15 Pd2 C300 Pd6 45.2(11) .
Pd25 Pd2 C300 Pd6 -91.7(13) .
Pd12 Pd2 C300 Pd6 103.8(11) .
Pd28 Pd2 C300 Pd6 -149.1(11) .
Pd1 Pd2 C300 Pd6 160.2(13) .
Pd27 Pd2 C300 Pd6 -80.6(12) .
Pd11 Pd2 C300 Pd6 103.5(13) .
Pd30 Pd2 C300 Pd6 149.1(8) .
Pd7 Pd2 C300 Pd11 -114.1(4) .
Pd9 Pd2 C300 Pd11 140.6(7) .
Pd14 Pd2 C300 Pd11 -55.0(7) .
Pd15 Pd2 C300 Pd11 -58.4(4) .
Pd25 Pd2 C300 Pd11 164.8(3) .
Pd12 Pd2 C300 Pd11 0.3(5) .
Pd28 Pd2 C300 Pd11 107.3(4) .
Pd1 Pd2 C300 Pd11 56.7(4) .
Pd27 Pd2 C300 Pd11 175.9(4) .
Pd30 Pd2 C300 Pd11 45.6(8) .
Pd19 Pd6 C300 Pd9 -117.5(4) .
Pd11 Pd6 C300 Pd9 140.6(7) .
Pd21 Pd6 C300 Pd9 -57.3(7) .
Pd20 Pd6 C300 Pd9 -62.3(4) .
Pd10 Pd6 C300 Pd9 161.8(4) .
Pd24 Pd6 C300 Pd9 106.2(4) .
Pd23 Pd6 C300 Pd9 -3.4(5) .
Pd22 Pd6 C300 Pd9 55.8(4) .
Pd5 Pd6 C300 Pd9 175.0(4) .
Pd35 Pd6 C300 Pd9 37.7(8) .
Pd19 Pd6 C300 Pd2 -5.2(12) .
Pd11 Pd6 C300 Pd2 -107.1(13) .
Pd21 Pd6 C300 Pd2 55.0(14) .
Pd20 Pd6 C300 Pd2 50.0(11) .
Pd10 Pd6 C300 Pd2 -85.9(14) .
Pd24 Pd6 C300 Pd2 -141.5(11) .
Pd23 Pd6 C300 Pd2 108.9(11) .
Pd22 Pd6 C300 Pd2 168.1(13) .
Pd5 Pd6 C300 Pd2 -72.7(12) .
Pd35 Pd6 C300 Pd2 150.0(8) .
Pd9 Pd6 C300 Pd2 112.3(14) .
Pd19 Pd6 C300 Pd11 101.9(3) .
Pd21 Pd6 C300 Pd11 162.11(13) .
Pd20 Pd6 C300 Pd11 157.1(4) .
Pd10 Pd6 C300 Pd11 21.2(11) .
Pd24 Pd6 C300 Pd11 -34.4(4) .
Pd23 Pd6 C300 Pd11 -143.9(3) .
Pd22 Pd6 C300 Pd11 -84.8(3) .
Pd5 Pd6 C300 Pd11 34.4(4) .
Pd35 Pd6 C300 Pd11 -102.8(5) .
Pd9 Pd6 C300 Pd11 -140.6(7) .
Pd4 Pd11 C300 Pd9 -9.2(10) .
Pd6 Pd11 C300 Pd9 -110.1(11) .
Pd3 Pd11 C300 Pd9 51.9(12) .
Pd29 Pd11 C300 Pd9 -93.3(11) .
Pd1 Pd11 C300 Pd9 46.2(9) .
Pd5 Pd11 C300 Pd9 -146.3(9) .
Pd12 Pd11 C300 Pd9 104.9(9) .
Pd15 Pd11 C300 Pd9 162.4(10) .
Pd2 Pd11 C300 Pd9 105.2(11) .
Pd24 Pd11 C300 Pd9 -78.3(9) .
Pd26 Pd11 C300 Pd9 149.2(6) .
Pd4 Pd11 C300 Pd2 -114.4(4) .
Pd6 Pd11 C300 Pd2 144.7(7) .
Pd3 Pd11 C300 Pd2 -53.4(7) .
Pd29 Pd11 C300 Pd2 161.5(4) .
Pd1 Pd11 C300 Pd2 -59.0(4) .
Pd5 Pd11 C300 Pd2 108.5(4) .
Pd12 Pd11 C300 Pd2 -0.3(5) .
Pd15 Pd11 C300 Pd2 57.1(4) .
Pd24 Pd11 C300 Pd2 176.5(4) .
Pd26 Pd11 C300 Pd2 43.9(7) .
Pd4 Pd11 C300 Pd6 100.9(3) .
Pd3 Pd11 C300 Pd6 161.93(14) .
Pd29 Pd11 C300 Pd6 16.8(11) .
Pd1 Pd11 C300 Pd6 156.3(4) .
Pd5 Pd11 C300 Pd6 -36.2(4) .
Pd12 Pd11 C300 Pd6 -145.0(3) .
Pd15 Pd11 C300 Pd6 -87.6(4) .
Pd2 Pd11 C300 Pd6 -144.7(7) .
Pd24 Pd11 C300 Pd6 31.8(4) .
Pd26 Pd11 C300 Pd6 -100.8(5) .
C401 C402 C403 C403 175(2) 2_665
C500 C501 C502 C503 -159(5) .
C501 C502 C503 C504 -176(5) .
C502 C503 C504 C505 153(5) .
C600 C601 C602 C603 154(5) .
C601 C602 C603 C604 -172(5) .
C602 C603 C604 C605 151(5) .
C700 C701 C702 C703 156(5) .
C701 C702 C703 C704 -166(6) .
C702 C703 C704 C705 -175(6) .
